data_1556729
loop_
_publ_author_name
'Zolotarev, Jr, Andrey A.'
'Krivovichev, Sergey V.'
'C\'amara, Fernando'
'Bindi, Luca'
'Zhitova, Elena S.'
'Hawthorne, Frank'
'Sokolova, Elena'

_publ_section_title
;
 Extraordinary structural complexity of ilmajokite: a multilevel
 hierarchical framework structure of natural origin
;
_journal_coeditor_code LT5023SUP1
_journal_issue 1
_journal_name_full IUCrJ
_journal_page_first 121
_journal_page_last 128
_journal_paper_doi 10.1107/S2052252519016622
_journal_volume 7
_journal_year 2020
_chemical_formula_moiety '0.06(Ba7.21 Ce16.68 K8.85 Na90.08 O1228.82 Si300.33 Ti96)'
_chemical_formula_sum 'Ba0.45 Ce1.04 K0.55 Na5.62 O76.74 Si18.76 Ti6'
_chemical_formula_weight 2445.37
_space_group_crystal_system monoclinic
_space_group_IT_number 15
_space_group_name_Hall '-C 2yc'
_space_group_name_H-M_alt 'C 1 2/c 1'
_audit_creation_method SHELXL-2014/7
_cell_angle_alpha 90
_cell_angle_beta 96.494(3)
_cell_angle_gamma 90
_cell_formula_units_Z 16
_cell_length_a 35.908(5)
_cell_length_b 27.784(3)
_cell_length_c 33.126(4)
_cell_measurement_reflns_used 21527
_cell_measurement_temperature 296(2)
_cell_measurement_theta_max 22.52
_cell_measurement_theta_min 2.37
_cell_volume 32837(7)
_computing_molecular_graphics 'Olex2 (Dolomanov et al., 2009)'
_computing_publication_material 'Olex2 (Dolomanov et al., 2009)'
_computing_structure_refinement 'ShelXL (Sheldrick, 2015)'
_computing_structure_solution 'ShelXT (Sheldrick, 2015)'
_diffrn_ambient_temperature 296(2)
_diffrn_measured_fraction_theta_full 0.978
_diffrn_measured_fraction_theta_max 0.978
_diffrn_measurement_device_type 'Bruker APEX-II CCD'
_diffrn_measurement_method '\f and \w scans'
_diffrn_radiation_monochromator graphite
_diffrn_radiation_type MoK\a
_diffrn_radiation_wavelength 0.71073
_diffrn_reflns_av_R_equivalents 0.1301
_diffrn_reflns_av_unetI/netI 0.1048
_diffrn_reflns_Laue_measured_fraction_full 0.978
_diffrn_reflns_Laue_measured_fraction_max 0.978
_diffrn_reflns_limit_h_max 29
_diffrn_reflns_limit_h_min -38
_diffrn_reflns_limit_k_max 29
_diffrn_reflns_limit_k_min -30
_diffrn_reflns_limit_l_max 35
_diffrn_reflns_limit_l_min -35
_diffrn_reflns_number 108441
_diffrn_reflns_point_group_measured_fraction_full 0.978
_diffrn_reflns_point_group_measured_fraction_max 0.978
_diffrn_reflns_theta_full 22.694
_diffrn_reflns_theta_max 22.694
_diffrn_reflns_theta_min 0.929
_exptl_absorpt_coefficient_mu 1.784
_exptl_absorpt_correction_T_max 0.7448
_exptl_absorpt_correction_T_min 0.5744
_exptl_absorpt_correction_type multi-scan
_exptl_absorpt_process_details
'SADABS-2008/1 (Bruker,2008) was used for absorption correction. wR2(int) was 0.1858 before and 0.0891 after correction. The Ratio of minimum to maximum transmission is 0.7712. The \l/2 correction factor is 0.0015.'
_exptl_crystal_colour yellow
_exptl_crystal_density_diffrn 1.943
_exptl_crystal_description prism
_exptl_crystal_F_000 18664
_exptl_crystal_size_max 0.15
_exptl_crystal_size_mid 0.08
_exptl_crystal_size_min 0.04
_refine_diff_density_max 1.890
_refine_diff_density_min -2.798
_refine_diff_density_rms 0.233
_refine_ls_extinction_coef 0.000146(17)
_refine_ls_extinction_expression Fc^*^=kFc[1+0.001xFc^2^\l^3^/sin(2\q)]^-1/4^
_refine_ls_extinction_method 'SHELXL-2014/7 (Sheldrick 2014)'
_refine_ls_goodness_of_fit_ref 0.969
_refine_ls_hydrogen_treatment undef
_refine_ls_matrix_type full
_refine_ls_number_parameters 1847
_refine_ls_number_reflns 21527
_refine_ls_number_restraints 18
_refine_ls_restrained_S_all 0.969
_refine_ls_R_factor_all 0.1129
_refine_ls_R_factor_gt 0.0807
_refine_ls_shift/su_max 0.001
_refine_ls_shift/su_mean 0.000
_refine_ls_structure_factor_coef Fsqd
_refine_ls_weighting_details 'w=1/[\s^2^(Fo^2^)+(0.1738P)^2^+608.3564P] where P=(Fo^2^+2Fc^2^)/3'
_refine_ls_weighting_scheme calc
_refine_ls_wR_factor_gt 0.2338
_refine_ls_wR_factor_ref 0.2638
_reflns_Friedel_coverage 0.000
_reflns_number_gt 14797
_reflns_number_total 21527
_reflns_threshold_expression 'I > 2\s(I)'
_cod_data_source_file lt5023.cif
_cod_data_source_block I
_cod_depositor_comments 'Adding full bibliography for 1556729.cif.'
_cod_original_cell_volume 32836(7)
_cod_original_sg_symbol_H-M 'C 2/c'
_cod_database_code 1556729
_shelx_shelxl_version_number 2014/7
_shelx_space_group_comment
;
The symmetry employed for this shelxl refinement is uniquely defined
by the following loop, which should always be used as a source of
symmetry information in preference to the above space-group names.
They are only intended as comments.
;

loop_
_space_group_symop_operation_xyz
'x, y, z'
'-x, y, -z+1/2'
'x+1/2, y+1/2, z'
'-x+1/2, y+1/2, -z+1/2'
'-x, -y, -z'
'x, -y, z-1/2'
'-x+1/2, -y+1/2, -z'
'x+1/2, -y+1/2, z-1/2'

loop_
_atom_site_label
_atom_site_type_symbol
_atom_site_fract_x
_atom_site_fract_y
_atom_site_fract_z
_atom_site_U_iso_or_equiv
_atom_site_adp_type
_atom_site_occupancy
_atom_site_site_symmetry_order
_atom_site_calc_flag
_atom_site_refinement_flags_posn
_atom_site_refinement_flags_adp
_atom_site_refinement_flags_occupancy
Ce1 Ce 0.20679(2) 0.91394(3) 0.32979(2) 0.0237(3) Uani 1.032(4) 1 d . . .
Ce2 Ce 0.46087(2) 0.25029(3) 0.47339(2) 0.0208(3) Uani 1.053(4) 1 d . . .
Ba Ba 0.61658(3) 0.33323(4) 0.45904(3) 0.0311(4) Uani 0.900(4) 1 d . . .
Ti1 Ti 0.10729(6) 0.89377(8) 0.30245(7) 0.0195(6) Uani 1 1 d . . .
Ti2 Ti 0.14972(6) 0.81237(9) 0.34976(7) 0.0207(6) Uani 1 1 d . . .
Ti3 Ti 0.27994(7) 0.85909(10) 0.28013(7) 0.0286(6) Uani 1 1 d . . .
Ti4 Ti 0.24803(8) 0.94456(11) 0.43058(8) 0.0369(7) Uani 1 1 d . . .
Ti5 Ti 0.26275(7) 0.44254(10) 0.26648(7) 0.0278(6) Uani 1 1 d . . .
Ti6 Ti 0.20854(7) 0.02466(10) 0.38579(8) 0.0328(7) Uani 1 1 d . . .
Ti7 Ti 0.38037(7) 0.30425(9) 0.51024(7) 0.0249(6) Uani 1 1 d . . .
Ti8 Ti 0.48977(6) 0.26694(9) 0.37312(7) 0.0205(6) Uani 1 1 d . . .
Ti9 Ti 0.50811(6) 0.34914(8) 0.43224(7) 0.0195(6) Uani 1 1 d . . .
Ti10 Ti 0.50057(7) 0.13685(8) 0.50814(7) 0.0233(6) Uani 1 1 d . . .
Ti11 Ti 0.51812(6) 0.22140(8) 0.56760(7) 0.0215(6) Uani 1 1 d . . .
Ti12 Ti 0.36370(7) 0.22388(9) 0.44925(8) 0.0285(6) Uani 1 1 d . . .
Si1 Si 0.30241(11) 0.87893(17) 0.37873(12) 0.0337(10) Uani 1 1 d . . .
Si2 Si 0.36080(11) 0.88931(17) 0.32477(13) 0.0388(11) Uani 1 1 d . . .
Si3 Si 0.22256(16) 0.8795(2) 0.50752(15) 0.0607(15) Uani 1 1 d . . .
Si4 Si 0.20909(11) 0.83869(15) 0.42709(11) 0.0289(9) Uani 1 1 d . . .
Si5 Si 0.27520(11) 0.78142(17) 0.40462(12) 0.0363(11) Uani 1 1 d . . .
Si6 Si 0.23085(11) 0.78012(14) 0.32142(11) 0.0267(9) Uani 1 1 d . . .
Si7 Si 0.06318(10) 0.83058(13) 0.36330(11) 0.0212(8) Uani 1 1 d . . .
Si8 Si 0.16965(11) 0.71079(14) 0.30562(12) 0.0281(9) Uani 1 1 d . . .
Si9 Si 0.42208(11) 0.27362(14) 0.29845(11) 0.0260(9) Uani 1 1 d . . .
Si10 Si 0.17031(12) 0.45845(18) 0.23636(14) 0.0423(12) Uani 1 1 d . . .
Si11 Si 0.21716(12) 0.54196(17) 0.25906(15) 0.0430(12) Uani 1 1 d . . .
Si12 Si 0.27852(11) 0.53795(15) 0.21048(13) 0.0324(10) Uani 1 1 d . . .
Si13 Si 0.35970(12) 0.54720(15) 0.24532(13) 0.0331(10) Uani 1 1 d . . .
Si14 Si 0.37330(12) 0.57436(15) 0.10173(13) 0.0329(10) Uani 1 1 d . . .
Si15 Si 0.37344(10) 0.50147(13) 0.16430(12) 0.0249(9) Uani 1 1 d . . .
Si16 Si 0.35260(10) 0.44389(14) 0.27146(11) 0.0234(9) Uani 1 1 d . . .
Si17 Si 0.1525(2) 0.4340(3) 0.3203(2) 0.052(3) Uani 0.633(15) 1 d . . P
Si18 Si 0.22126(13) 0.36572(18) 0.31622(13) 0.0451(12) Uani 1 1 d . . .
Si19 Si 0.41971(10) 0.38615(14) 0.29463(11) 0.0240(9) Uani 1 1 d . . .
Si20 Si 0.30131(12) 0.30380(17) 0.45548(14) 0.0398(11) Uani 1 1 d . . .
Si21 Si 0.46164(11) 0.45180(13) 0.42781(11) 0.0236(8) Uani 1 1 d . . .
Si22 Si 0.44292(10) 0.38262(13) 0.48730(11) 0.0210(8) Uani 1 1 d . . .
Si23 Si 0.40694(10) 0.21807(14) 0.36960(11) 0.0243(9) Uani 1 1 d . . .
Si24 Si 0.43473(12) 0.11394(15) 0.37805(13) 0.0339(10) Uani 1 1 d . . .
Si25 Si 0.49389(11) 0.38657(13) 0.56719(11) 0.0241(9) Uani 1 1 d . . .
Si26 Si 0.50831(11) 0.16017(14) 0.41145(11) 0.0258(9) Uani 1 1 d . . .
Si27 Si 0.45142(10) 0.29297(13) 0.58135(11) 0.0212(8) Uani 1 1 d . . .
Si28 Si 0.41587(11) 0.12646(14) 0.46470(12) 0.0287(9) Uani 1 1 d . . .
Si29 Si 0.38108(11) 0.31928(15) 0.60925(12) 0.0310(10) Uani 1 1 d . . .
Si30 Si 0.33821(12) 0.11906(16) 0.48102(13) 0.0361(10) Uani 1 1 d . . .
Si31 Si 0.27229(14) 0.04940(19) 0.45557(14) 0.0474(13) Uani 1 1 d . . .
Si32 Si 0.54329(10) 0.32112(13) 0.52464(11) 0.0203(8) Uani 1 1 d . . .
Si33 Si 0.60230(10) 0.26199(14) 0.56801(11) 0.0253(9) Uani 1 1 d . . .
Si34 Si 0.59034(11) 0.16589(14) 0.53065(12) 0.0270(9) Uani 1 1 d . . .
Si35 Si 0.56963(11) 0.10876(15) 0.45833(13) 0.0326(10) Uani 1 1 d . . .
Si36 Si 0.51176(12) 0.11585(15) 0.60418(13) 0.0341(10) Uani 1 1 d . . .
Na1 Na 0.4253(2) 0.7946(3) 0.3443(3) 0.057(4) Uani 0.82(2) 1 d . . .
Na2 Na 0.0844(2) 0.7166(3) 0.3724(2) 0.065(2) Uani 1 1 d . . .
Na3 Na 0.5606(3) 0.0475(3) 0.5539(4) 0.084(5) Uani 0.86(3) 1 d . . .
Na4 Na 0.0616(2) 0.9434(3) 0.3873(3) 0.059(3) Uani 0.91(2) 1 d . . .
Na5 Na 0.3750(2) 0.4260(3) 0.3930(3) 0.075(4) Uani 0.90(3) 1 d . . .
Na6 Na 0.4605(3) 0.5536(4) 0.5058(3) 0.072(4) Uani 0.84(3) 1 d . . .
Na7 Na 0.3229(5) 0.8768(10) 0.4955(6) 0.141(13) Uani 0.57(3) 1 d . . .
Na8 Na 0.3411(3) 0.9747(4) 0.4266(3) 0.088(5) Uani 0.91(3) 1 d . . .
Na9 Na 0.2246(5) 0.5999(8) 0.1417(5) 0.177(12) Uani 0.81(3) 1 d . . .
Na10 Na 0.35283(17) 0.3272(2) 0.33565(18) 0.0468(16) Uani 1 1 d . . .
Na11 Na 0.3086(4) 0.2362(4) 0.2831(3) 0.095(6) Uani 0.80(3) 1 d . . .
Na12 Na 0.0128(4) 0.9098(9) 0.2834(4) 0.149(12) Uani 0.69(3) 1 d . . .
Na13 Na 0.4477(8) 0.0101(11) 0.5738(9) 0.050 Uiso 0.226(14) 1 d . U .
Na14 Na 0.2971(4) 0.9593(5) 0.5245(4) 0.078(6) Uani 0.62(3) 1 d . . .
Na15 Na 0.3743(7) 0.7204(8) 0.2777(7) 0.050 Uiso 0.285(14) 1 d . U .
K1 K 0.0223(7) 0.7352(13) 0.2750(7) 0.082(11) Uiso 0.22(2) 1 d . . .
K2 K 0.2967(3) 0.6363(4) 0.0491(3) 0.112(5) Uani 0.588(17) 1 d . . .
K3 K 0.2438(6) 0.4800(8) 0.3626(7) 0.102(10) Uiso 0.290(17) 1 d . . .
OB1 O 0.3280(4) 0.1283(5) 0.5251(3) 0.071(4) Uani 1 1 d D . .
OB2 O 0.5875(2) 0.3041(3) 0.5358(3) 0.024(2) Uani 1 1 d . . .
OB3 O 0.5330(2) 0.3599(3) 0.5590(3) 0.028(2) Uani 1 1 d . . .
OB4 O 0.4727(2) 0.4050(3) 0.5239(3) 0.026(2) Uani 1 1 d . . .
OB5 O 0.3815(3) 0.4139(3) 0.3047(3) 0.028(2) Uani 1 1 d . . .
OB6 O 0.6136(2) 0.2154(3) 0.5412(3) 0.033(2) Uani 1 1 d . . .
OB7 O 0.3037(3) 0.8217(4) 0.3919(3) 0.039(3) Uani 1 1 d . . .
OB8 O 0.4100(3) 0.3297(3) 0.3027(3) 0.034(2) Uani 1 1 d . . .
OB9 O 0.3928(3) 0.5300(3) 0.1283(3) 0.030(2) Uani 1 1 d . . .
OB10 O 0.3455(3) 0.8927(4) 0.3697(3) 0.038(3) Uani 1 1 d . . .
OB11 O 0.3736(3) 0.5411(4) 0.2013(3) 0.038(3) Uani 1 1 d . . .
OB12 O 0.2516(3) 0.7593(4) 0.3645(3) 0.034(2) Uani 1 1 d . . .
OB13 O 0.1762(3) 0.6570(3) 0.3241(3) 0.044(3) Uani 1 1 d D . .
OB14 O 0.4208(3) 0.2895(3) 0.6145(3) 0.030(2) Uani 1 1 d . . .
OB15 O 0.2421(3) 0.5640(4) 0.2268(3) 0.045(3) Uani 1 1 d . . .
OB16 O 0.2349(4) 0.3269(5) 0.3531(3) 0.070(4) Uani 1 1 d D . .
OB17 O 0.2711(3) 0.2802(5) 0.4830(4) 0.065(4) Uani 1 1 d D . .
OB18 O 0.3896(3) 0.3746(3) 0.6221(3) 0.042(3) Uani 1 1 d . . .
OB19 O 0.3124(3) 0.0767(4) 0.4594(3) 0.049(3) Uani 1 1 d . . .
OB20 O 0.3810(3) 0.0996(3) 0.4843(3) 0.042(3) Uani 1 1 d . . .
OB21 O 0.4138(3) 0.1060(4) 0.4186(3) 0.039(3) Uani 1 1 d . . .
OB22 O 0.5959(3) 0.1507(3) 0.4839(3) 0.028(2) Uani 1 1 d . . .
OB23 O 0.5499(3) 0.1364(4) 0.4173(3) 0.036(2) Uani 1 1 d . . .
OB24 O 0.4795(3) 0.1192(3) 0.3920(3) 0.036(2) Uani 1 1 d . . .
OB25 O 0.4188(3) 0.1640(3) 0.3561(3) 0.038(3) Uani 1 1 d . . .
OB26 O 0.2461(3) 0.8034(4) 0.4333(3) 0.037(3) Uani 1 1 d . . .
OB27 O 0.3938(2) 0.2458(3) 0.3269(3) 0.028(2) Uani 1 1 d . . .
OB28 O 0.1971(3) 0.8487(4) 0.4730(3) 0.036(2) Uani 1 1 d . . .
OB29 O 0.1444(3) 0.4438(4) 0.1949(3) 0.042(3) Uani 1 1 d . . .
OB30 O 0.3701(3) 0.4985(3) 0.2714(3) 0.031(2) Uani 1 1 d . . .
OB31 O 0.4671(3) 0.3473(3) 0.5853(3) 0.030(2) Uani 1 1 d . . .
OB32 O 0.3149(3) 0.5569(4) 0.2406(3) 0.040(3) Uani 1 1 d . . .
OB33 O 0.1809(3) 0.3864(5) 0.3275(4) 0.063(4) Uani 1 1 d . . .
OB34 O 0.1809(3) 0.5155(4) 0.2338(4) 0.051(3) Uani 1 1 d . . .
OB35 O 0.1470(3) 0.4489(6) 0.2752(4) 0.074(4) Uani 1 1 d . . .
OB36 O 0.2023(3) 0.5856(4) 0.2844(3) 0.060(3) Uani 1 1 d D . .
OB37 O 0.4325(2) 0.4271(3) 0.4562(3) 0.025(2) Uani 1 1 d . . .
OB38 O 0.2097(3) 0.7337(3) 0.2983(3) 0.030(2) Uani 1 1 d . . .
OS1 O 0.5161(2) 0.2744(3) 0.5247(2) 0.022(2) Uani 1 1 d . . .
OS2 O 0.2003(2) 0.8210(3) 0.3294(3) 0.026(2) Uani 1 1 d . . .
OS3 O 0.0522(2) 0.8565(3) 0.4047(3) 0.025(2) Uani 1 1 d . . .
OS4 O 0.2625(2) 0.7995(3) 0.2947(3) 0.027(2) Uani 1 1 d . . .
OS5 O 0.0339(2) 0.7878(3) 0.3496(3) 0.024(2) Uani 1 1 d . . .
OS6 O 0.4978(2) 0.4178(3) 0.4301(3) 0.024(2) Uani 1 1 d . . .
OS7 O 0.3641(2) 0.3180(4) 0.5619(3) 0.034(2) Uani 1 1 d . . .
OS8 O 0.5418(2) 0.3484(3) 0.4818(2) 0.025(2) Uani 1 1 d . . .
OS9 O 0.4043(2) 0.3662(3) 0.5038(3) 0.026(2) Uani 1 1 d . . .
OS10 O 0.4008(2) 0.4569(3) 0.1778(3) 0.026(2) Uani 1 1 d . . .
OS11 O 0.2938(3) 0.9116(4) 0.4165(3) 0.037(3) Uani 1 1 d . . .
OS12 O 0.1510(3) 0.7438(3) 0.3378(3) 0.032(2) Uani 1 1 d . . .
OS13 O 0.2152(3) 0.3367(4) 0.2729(3) 0.036(2) Uani 1 1 d . . .
OS14 O 0.4639(3) 0.2643(3) 0.3191(3) 0.027(2) Uani 1 1 d . . .
OS15 O 0.2809(3) 0.5558(3) 0.1649(3) 0.035(2) Uani 1 1 d . . .
OS16 O 0.2510(3) 0.4085(4) 0.3134(3) 0.038(3) Uani 1 1 d . . .
OS17 O 0.3123(2) 0.4462(3) 0.2890(3) 0.029(2) Uani 1 1 d . . .
OS18 O 0.2471(3) 0.9163(4) 0.4844(3) 0.050(3) Uani 1 1 d . . .
OS19 O 0.2423(3) 0.5024(4) 0.2859(3) 0.041(3) Uani 1 1 d . . .
OS20 O 0.3285(3) 0.5715(4) 0.1013(3) 0.045(3) Uani 1 1 d . . .
OS21 O 0.2472(3) 0.0649(4) 0.4130(3) 0.043(3) Uani 1 1 d . . .
OS22 O 0.3333(3) 0.3306(4) 0.4853(3) 0.040(3) Uani 1 1 d . . .
OS23 O 0.2819(3) -0.0073(4) 0.4565(3) 0.047(3) Uani 1 1 d . . .
OS24 O 0.3335(3) 0.1674(4) 0.4537(3) 0.038(3) Uani 1 1 d . . .
OS25 O 0.4546(3) 0.1080(3) 0.4900(3) 0.030(2) Uani 1 1 d . . .
OS26 O 0.5044(3) 0.1001(3) 0.5569(3) 0.038(3) Uani 1 1 d . . .
OS27 O 0.3503(2) 0.4201(3) 0.2270(2) 0.022(2) Uani 1 1 d . . .
OS28 O 0.5667(3) 0.2458(3) 0.5910(3) 0.025(2) Uani 1 1 d . . .
OS29 O 0.1041(2) 0.8058(3) 0.3739(3) 0.025(2) Uani 1 1 d . . .
OS30 O 0.0657(2) 0.8713(3) 0.3294(2) 0.021(2) Uani 1 1 d . . .
OS31 O 0.4967(2) 0.1765(3) 0.4548(2) 0.022(2) Uani 1 1 d . . .
OS32 O 0.5203(3) 0.1725(3) 0.6085(3) 0.030(2) Uani 1 1 d . . .
OS33 O 0.1741(2) 0.8114(3) 0.4040(3) 0.026(2) Uani 1 1 d . . .
OS34 O 0.5361(3) 0.0963(3) 0.4858(3) 0.035(2) Uani 1 1 d . . .
OS35 O 0.2742(2) 0.8857(4) 0.3370(3) 0.032(2) Uani 1 1 d . . .
OS36 O 0.2185(3) 0.8891(3) 0.4055(3) 0.031(2) Uani 1 1 d . . .
OS37 O 0.5101(2) 0.2035(3) 0.3793(3) 0.025(2) Uani 1 1 d . . .
OS38 O 0.3712(2) 0.2155(3) 0.3946(3) 0.029(2) Uani 1 1 d . . .
OS39 O 0.3199(3) 0.2613(4) 0.4323(3) 0.038(3) Uani 1 1 d . . .
OS40 O 0.3328(3) 0.8535(4) 0.2967(3) 0.039(3) Uani 1 1 d . . .
OS41 O 0.4640(2) 0.3404(3) 0.4656(2) 0.020(2) Uani 1 1 d . . .
OS42 O 0.4248(2) 0.3957(3) 0.2480(2) 0.022(2) Uani 1 1 d . . .
OS43 O 0.4847(3) 0.2561(3) 0.5960(3) 0.024(2) Uani 1 1 d . . .
OS44 O 0.5466(2) 0.1769(3) 0.5322(3) 0.026(2) Uani 1 1 d . . .
OS45 O 0.2744(3) 0.4796(4) 0.2165(3) 0.033(2) Uani 1 1 d . . .
OS46 O 0.3315(2) 0.4855(3) 0.1489(3) 0.027(2) Uani 1 1 d . . .
OS47 O 0.4106(2) 0.1849(3) 0.4656(3) 0.028(2) Uani 1 1 d . . .
OS48 O 0.4309(2) 0.2820(3) 0.5366(3) 0.023(2) Uani 1 1 d . . .
OS49 O 0.4428(2) 0.2436(3) 0.3952(3) 0.025(2) Uani 1 1 d . . .
OT1 O 0.5076(2) 0.2811(3) 0.4290(3) 0.022(2) Uani 1 1 d . . .
OT2 O 0.3950(2) 0.2790(3) 0.4609(3) 0.021(2) Uani 1 1 d . . .
OT3 O 0.2689(2) 0.3870(3) 0.2346(3) 0.022(2) Uani 1 1 d . . .
OT4 O 0.2417(3) -0.0272(4) 0.3763(3) 0.033(2) Uani 1 1 d . . .
OT5 O 0.4794(2) 0.1925(3) 0.5307(3) 0.023(2) Uani 1 1 d . . .
OT6 O 0.1461(2) 0.8807(3) 0.3460(2) 0.021(2) Uani 1 1 d . . .
OT7 O 0.2081(3) 0.4269(4) 0.2397(3) 0.035(2) Uani 1 1 d . . .
OHT1 O 0.3594(3) 0.2389(3) 0.5091(3) 0.027(2) Uani 1 1 d . . .
OHT2 O 0.4754(2) 0.3363(3) 0.3805(3) 0.024(2) Uani 1 1 d . . .
OHT3 O 0.1230(2) 0.8238(3) 0.2936(3) 0.025(2) Uani 1 1 d . . .
OHT4 O 0.2054(3) -0.0137(4) 0.4340(3) 0.036(2) Uani 1 1 d . . .
OH1 O 0.1716(7) 0.4775(8) 0.3493(7) 0.080(7) Uiso 0.633(15) 1 d . . P
OH2 O 0.2487(4) 0.0676(6) 0.4934(5) 0.085(4) Uiso 1 1 d . . .
OH3 O 0.6381(3) 0.2804(3) 0.5954(3) 0.033(2) Uiso 1 1 d . . .
OH4 O 0.4397(3) 0.4570(4) 0.3827(3) 0.037(2) Uiso 1 1 d . . .
OH5 O 0.4717(3) 0.5043(4) 0.4466(3) 0.038(3) Uiso 1 1 d . . .
OH6 O 0.4037(3) 0.8735(4) 0.3295(3) 0.045(3) Uiso 1 1 d . . .
OH7 O 0.2979(3) 0.7383(4) 0.4284(3) 0.043(3) Uiso 1 1 d . . .
OH8 O 0.3814(3) 0.5910(4) 0.2691(3) 0.051(3) Uiso 1 1 d . . .
OH9 O 0.5442(3) 0.0842(4) 0.6269(4) 0.056(3) Uiso 1 1 d . . .
OH10 O 0.2494(5) 0.8414(7) 0.5368(6) 0.110(6) Uiso 1 1 d . . .
OH11 O 0.1945(5) 0.9067(6) 0.5361(5) 0.099(5) Uiso 1 1 d . . .
OH12 O 0.2812(3) 0.3417(4) 0.4247(4) 0.057(3) Uiso 1 1 d . . .
OH13 O 0.3549(3) 0.2961(4) 0.6400(3) 0.052(3) Uiso 1 1 d . . .
OH14 O 0.1141(8) 0.4200(9) 0.3352(8) 0.094(8) Uiso 0.633(15) 1 d . . P
OH15 O 0.4724(3) 0.1058(4) 0.6247(4) 0.058(3) Uiso 1 1 d . . .
OH16 O 0.5945(3) 0.0655(4) 0.4479(3) 0.043(3) Uiso 1 1 d . . .
OH17 O 0.4560(3) 0.4022(3) 0.3248(3) 0.034(2) Uiso 1 1 d . . .
OH18 O 0.4262(3) 0.0701(4) 0.3480(3) 0.054(3) Uiso 1 1 d . . .
OH19 O 0.4153(3) 0.2569(3) 0.2531(3) 0.034(2) Uiso 1 1 d . . .
OH20 O 0.5034(3) 0.4305(3) 0.5967(3) 0.029(2) Uiso 1 1 d . . .
OH21 O 0.3861(3) 0.5668(4) 0.0568(3) 0.043(3) Uiso 1 1 d . . .
OH22 O 0.1449(3) 0.7074(4) 0.2615(3) 0.040(3) Uiso 1 1 d . . .
OH23 O 0.2470(13) 0.2012(12) 0.4438(11) 0.115(15) Uiso 0.419(16) 1 d D . P
OH24 O 0.2015(6) 0.2786(9) 0.4607(9) 0.060(9) Uiso 0.419(16) 1 d D . P
OH25 O 0.2726(5) 0.0943(12) 0.5664(10) 0.059(9) Uiso 0.365(10) 1 d D . P
OH26 O 0.2156(10) 0.2570(9) 0.3981(10) 0.067(10) Uiso 0.365(10) 1 d D . P
OH27 O 0.3167(12) 0.1624(10) 0.5948(11) 0.084(13) Uiso 0.365(10) 1 d D . P
OH28 O 0.1638(8) 0.2793(14) 0.3485(11) 0.081(12) Uiso 0.365(10) 1 d D . P
OH29 O 0.1281(9) 0.593(2) 0.2876(18) 0.10(2) Uiso 0.263(18) 1 d D . P
OH30 O 0.2218(10) 0.5961(17) 0.3650(10) 0.146(18) Uiso 0.477(18) 1 d D . P
OH31 O 0.3494(12) 0.0765(17) 0.5816(17) 0.13(2) Uiso 0.365(10) 1 d D . P
OH32 O 0.1758(14) 0.5676(14) 0.3522(9) 0.050(13) Uiso 0.263(18) 1 d D . P
OH33 O 0.1551(6) 0.5677(9) 0.3378(9) 0.063(8) Uiso 0.477(18) 1 d D . P
OH34 O 0.6053(3) 0.1210(4) 0.5601(3) 0.044(3) Uiso 1 1 d . . .
OW1 O 0.1674(14) 0.6236(17) 0.1386(14) 0.14(2) Uiso 0.46(5) 1 d . . .
OW2 O 0.4437(15) 0.7495(17) 0.2963(16) 0.15(3) Uiso 0.48(5) 1 d . . .
OW3 O 0.3441(5) 0.4262(6) 0.4567(5) 0.080(7) Uiso 0.91(4) 1 d . . .
OW4 O 0.3399(11) 0.9156(14) 0.5758(11) 0.15(2) Uiso 0.61(5) 1 d . . .
OW5 O 0.3572(11) 0.5058(13) 0.3821(11) 0.18(2) Uiso 0.75(6) 1 d . . .
OW6 O 0.2859(11) 0.1618(14) 0.2948(12) 0.080 Uiso 0.38(3) 1 d . U .
OW7 O 0.0648(16) 0.690(2) 0.3064(17) 0.10(3) Uiso 0.30(4) 1 d . . .
OW8 O 0.2985(18) 0.542(2) 0.3459(18) 0.09(3) Uiso 0.26(4) 1 d . . .
OW9 O 0.0084(12) 0.8296(13) 0.2633(11) 0.080(17) Uiso 0.36(4) 1 d . . .
OW10 O 0.3952(4) 0.9906(5) 0.3910(4) 0.080 Uiso 1 1 d . U .
OW11 O 0.3952(3) 0.3424(3) 0.3943(3) 0.033(2) Uiso 1 1 d . . .
OW12 O 0.4392(13) 0.8736(16) 0.2620(13) 0.13(2) Uiso 0.47(5) 1 d . . .
OW13 O 0.6613(4) 0.2517(5) 0.4870(4) 0.066(4) Uiso 1 1 d . . .
OW14 O 0.0774(3) 0.7460(4) 0.4440(3) 0.038(3) Uiso 1 1 d . . .
OW15 O 0.0160(9) 0.9756(11) 0.3388(9) 0.129(15) Uiso 0.71(5) 1 d . . .
OW16 O 0.3188(3) 0.3874(4) 0.3651(3) 0.055(3) Uiso 1 1 d . . .
OW17 O 0.3049(4) 0.2687(4) 0.3479(4) 0.059(3) Uiso 1 1 d . . .
OW18 O 0.3850(5) 0.9888(6) 0.4834(5) 0.105(5) Uiso 1 1 d . . .
OW19 O 0.2518(11) 0.6988(14) 0.1533(12) 0.061(17) Uiso 0.31(4) 1 d . . .
OW20 O 0.6064(5) 0.4206(7) 0.5092(6) 0.096(8) Uiso 0.90(4) 1 d . . .
OW21 O 0.1490(6) 0.6947(8) 0.4112(6) 0.101(10) Uiso 0.81(4) 1 d . . .
OW22 O 0.5200(8) -0.0140(10) 0.5452(8) 0.114(14) Uiso 0.67(5) 1 d . . .
OW23 O 0.2393(6) 0.2385(8) 0.2806(6) 0.105(10) Uiso 0.84(4) 1 d . . .
OW24 O 0.0587(4) 0.9952(5) 0.4430(4) 0.073(6) Uiso 0.93(4) 1 d . . .
OW25 O 0.0203(5) 0.7669(10) 0.2798(6) 0.030(9) Uiso 0.50(5) 1 d . . .
OW26 O 0.3083(4) 1.0137(6) 0.3626(5) 0.085(4) Uiso 1 1 d . . .
OW27 O 0.3232(3) 0.3197(4) 0.2678(3) 0.036(2) Uiso 1 1 d . . .
OW28 O 0.6292(3) 0.4195(4) 0.4175(3) 0.042(3) Uiso 1 1 d . . .
OW29 O 0.3606(5) 0.7629(6) 0.3311(5) 0.068(8) Uiso 0.76(4) 1 d . . .
OW30 O 0.3139(16) 0.842(2) 0.5463(16) 0.080 Uiso 0.27(3) 1 d . U .
OW31 O 0.5457(6) 0.8040(7) 0.3642(6) 0.052(8) Uiso 0.58(4) 1 d . . .
OW32 O 0.4297(8) 0.5445(10) 0.3432(8) 0.080 Uiso 0.54(3) 1 d . U .
OW33 O 0.6370(6) 0.2088(8) 0.7632(6) 0.124(11) Uiso 0.92(5) 1 d . . .
OW34 O 0.4134(4) 0.1742(5) 0.5653(4) 0.056(5) Uiso 0.95(4) 1 d . . .
OW35 O 0.3045(6) 0.3525(8) 0.6708(7) 0.110(11) Uiso 0.83(5) 1 d . . .
OW36 O 0.4267(5) 0.0858(6) 0.5604(5) 0.077(7) Uiso 0.82(4) 1 d . . .
OW37 O 0.3696(4) 0.0930(5) 0.2939(4) 0.080 Uiso 1 1 d . U .
OW38 O 0.1623(10) -0.0151(12) 0.4954(10) 0.128(16) Uiso 0.61(5) 1 d . . .
OW39 O 0.4762(11) 0.0029(13) 0.3413(11) 0.165(19) Uiso 0.71(5) 1 d . . .
OW40 O 0.2638(12) 0.7502(18) 0.4983(15) 0.11(2) Uiso 0.42(4) 1 d . . .
Si37 Si 0.1894(3) 0.6018(3) 0.3273(3) 0.047(4) Uiso 0.477(18) 1 d D . P
Si38 Si 0.1694(4) 0.6007(4) 0.3118(5) 0.038(7) Uiso 0.263(18) 1 d D . P
Si39 Si 0.2368(3) 0.2436(4) 0.4747(4) 0.064(5) Uiso 0.419(16) 1 d D . P
Si40 Si 0.1991(4) 0.3049(6) 0.3749(5) 0.067(5) Uiso 0.365(10) 1 d D . P
Si41 Si 0.3154(4) 0.1139(5) 0.5677(4) 0.063(5) Uiso 0.365(10) 1 d D . P

loop_
_atom_site_aniso_label
_atom_site_aniso_U_11
_atom_site_aniso_U_22
_atom_site_aniso_U_33
_atom_site_aniso_U_23
_atom_site_aniso_U_13
_atom_site_aniso_U_12
Ce1 0.0141(5) 0.0300(5) 0.0270(5) -0.0042(3) 0.0014(3) -0.0019(3)
Ce2 0.0159(5) 0.0199(5) 0.0258(5) 0.0002(3) -0.0012(3) -0.0015(3)
Ba 0.0187(6) 0.0431(7) 0.0313(6) 0.0038(4) 0.0021(4) -0.0027(4)
Ti1 0.0139(13) 0.0228(14) 0.0212(12) -0.0017(10) 0.0002(10) -0.0002(10)
Ti2 0.0114(13) 0.0267(14) 0.0233(13) -0.0025(10) -0.0008(10) -0.0011(10)
Ti3 0.0151(13) 0.0413(17) 0.0295(14) 0.0001(12) 0.0026(11) 0.0030(12)
Ti4 0.0283(16) 0.0466(18) 0.0346(15) -0.0096(13) -0.0023(12) -0.0128(13)
Ti5 0.0182(14) 0.0374(16) 0.0284(14) -0.0018(12) 0.0051(11) 0.0002(11)
Ti6 0.0234(15) 0.0344(16) 0.0397(16) -0.0147(12) 0.0004(12) -0.0063(12)
Ti7 0.0155(13) 0.0233(14) 0.0356(14) -0.0011(11) 0.0018(11) -0.0028(11)
Ti8 0.0148(13) 0.0246(14) 0.0209(12) -0.0007(10) -0.0031(10) -0.0005(10)
Ti9 0.0162(13) 0.0210(13) 0.0210(12) -0.0003(10) 0.0014(10) -0.0034(10)
Ti10 0.0195(13) 0.0168(13) 0.0322(14) -0.0010(11) -0.0038(11) -0.0003(10)
Ti11 0.0163(13) 0.0203(14) 0.0267(13) 0.0030(10) -0.0036(10) -0.0007(10)
Ti12 0.0177(14) 0.0274(15) 0.0393(15) 0.0010(12) -0.0019(11) -0.0079(11)
Si1 0.012(2) 0.055(3) 0.033(2) -0.003(2) -0.0025(17) -0.0014(19)
Si2 0.014(2) 0.060(3) 0.042(2) 0.001(2) 0.0004(18) -0.007(2)
Si3 0.063(4) 0.074(4) 0.044(3) -0.005(3) -0.001(3) -0.009(3)
Si4 0.015(2) 0.044(3) 0.027(2) -0.0023(18) 0.0012(16) -0.0019(18)
Si5 0.019(2) 0.055(3) 0.033(2) 0.000(2) -0.0041(18) 0.007(2)
Si6 0.017(2) 0.032(2) 0.030(2) -0.0032(17) 0.0022(17) 0.0043(17)
Si7 0.0119(19) 0.028(2) 0.0237(19) 0.0010(16) 0.0020(15) 0.0017(16)
Si8 0.025(2) 0.025(2) 0.033(2) -0.0018(17) -0.0013(17) 0.0060(17)
Si9 0.020(2) 0.031(2) 0.025(2) 0.0018(17) -0.0062(16) 0.0010(17)
Si10 0.020(2) 0.060(3) 0.048(3) -0.009(2) 0.006(2) 0.007(2)
Si11 0.027(2) 0.039(3) 0.064(3) -0.008(2) 0.009(2) 0.010(2)
Si12 0.026(2) 0.030(2) 0.042(2) 0.0002(19) 0.0066(19) 0.0077(18)
Si13 0.031(2) 0.025(2) 0.043(2) -0.0056(19) 0.0043(19) 0.0013(18)
Si14 0.029(2) 0.032(2) 0.038(2) 0.0127(19) 0.0088(19) -0.0021(18)
Si15 0.017(2) 0.021(2) 0.037(2) 0.0083(17) 0.0031(17) 0.0008(16)
Si16 0.020(2) 0.026(2) 0.0235(19) -0.0004(16) 0.0008(16) 0.0011(16)
Si17 0.060(6) 0.051(5) 0.053(5) -0.006(4) 0.043(4) 0.004(4)
Si18 0.040(3) 0.061(3) 0.037(2) -0.008(2) 0.016(2) -0.018(2)
Si19 0.020(2) 0.028(2) 0.0225(19) -0.0002(16) -0.0025(16) 0.0014(17)
Si20 0.024(2) 0.046(3) 0.049(3) 0.009(2) 0.001(2) -0.004(2)
Si21 0.024(2) 0.017(2) 0.028(2) 0.0037(16) 0.0006(16) -0.0022(16)
Si22 0.020(2) 0.016(2) 0.028(2) -0.0020(15) 0.0028(16) 0.0007(16)
Si23 0.017(2) 0.027(2) 0.028(2) -0.0008(17) -0.0047(16) -0.0059(16)
Si24 0.035(2) 0.025(2) 0.038(2) -0.0074(18) -0.0114(19) -0.0007(19)
Si25 0.026(2) 0.017(2) 0.029(2) -0.0023(16) 0.0048(17) -0.0047(16)
Si26 0.025(2) 0.022(2) 0.029(2) -0.0010(16) -0.0031(17) 0.0020(17)
Si27 0.016(2) 0.019(2) 0.028(2) 0.0013(16) 0.0030(16) -0.0026(15)
Si28 0.024(2) 0.023(2) 0.037(2) 0.0018(17) -0.0047(18) -0.0088(17)
Si29 0.025(2) 0.032(2) 0.037(2) 0.0014(18) 0.0122(18) 0.0026(18)
Si30 0.025(2) 0.045(3) 0.037(2) 0.000(2) -0.0016(18) -0.019(2)
Si31 0.041(3) 0.058(3) 0.044(3) -0.015(2) 0.008(2) -0.027(2)
Si32 0.0126(19) 0.024(2) 0.0231(19) 0.0009(16) -0.0012(15) -0.0008(15)
Si33 0.013(2) 0.031(2) 0.031(2) 0.0033(17) -0.0054(16) -0.0004(16)
Si34 0.017(2) 0.027(2) 0.035(2) 0.0031(17) -0.0034(17) 0.0034(17)
Si35 0.027(2) 0.029(2) 0.040(2) -0.0018(19) -0.0023(19) 0.0092(18)
Si36 0.035(2) 0.027(2) 0.038(2) 0.0120(18) -0.0085(19) -0.0043(19)
Na1 0.037(5) 0.063(7) 0.067(6) 0.025(4) -0.009(4) -0.006(4)
Na2 0.064(5) 0.072(5) 0.058(4) -0.003(4) 0.006(4) -0.009(4)
Na3 0.064(7) 0.050(6) 0.137(10) 0.021(6) 0.018(6) 0.009(5)
Na4 0.045(5) 0.045(5) 0.089(7) -0.011(4) 0.012(4) 0.002(4)
Na5 0.039(5) 0.049(6) 0.135(9) -0.010(5) 0.002(5) -0.004(4)
Na6 0.072(7) 0.087(8) 0.062(6) -0.024(5) 0.024(5) -0.024(5)
Na7 0.068(13) 0.24(3) 0.118(17) 0.017(16) 0.018(11) 0.048(14)
Na8 0.062(7) 0.126(10) 0.074(7) 0.005(6) -0.006(5) -0.038(6)
Na9 0.156(17) 0.25(2) 0.127(13) 0.003(12) 0.007(11) 0.165(17)
Na10 0.029(3) 0.073(5) 0.037(3) -0.004(3) -0.003(3) -0.007(3)
Na11 0.162(13) 0.066(8) 0.072(8) -0.023(5) 0.072(8) -0.051(7)
Na12 0.041(9) 0.33(3) 0.077(11) 0.013(13) 0.011(7) -0.032(11)
Na14 0.073(10) 0.105(12) 0.052(8) -0.003(7) -0.011(6) -0.003(8)
K2 0.072(7) 0.130(10) 0.129(9) 0.069(7) -0.005(6) -0.038(6)
OB1 0.071(9) 0.104(11) 0.038(7) -0.007(7) 0.011(6) -0.019(8)
OB2 0.015(5) 0.021(5) 0.034(5) 0.004(4) -0.001(4) 0.000(4)
OB3 0.025(5) 0.027(5) 0.031(5) -0.004(4) 0.004(4) -0.003(4)
OB4 0.017(5) 0.027(5) 0.033(5) -0.007(4) 0.003(4) -0.003(4)
OB5 0.022(5) 0.036(6) 0.029(5) 0.003(4) 0.005(4) 0.009(4)
OB6 0.016(5) 0.036(6) 0.045(6) -0.006(5) -0.001(4) -0.003(4)
OB7 0.023(6) 0.051(7) 0.043(6) 0.003(5) 0.002(5) 0.004(5)
OB8 0.031(6) 0.032(6) 0.037(6) 0.005(5) -0.004(5) -0.006(5)
OB9 0.020(5) 0.028(6) 0.041(6) 0.009(4) 0.002(4) 0.003(4)
OB10 0.016(5) 0.055(7) 0.042(6) -0.010(5) 0.001(4) -0.015(5)
OB11 0.037(6) 0.034(6) 0.043(6) 0.006(5) 0.008(5) 0.002(5)
OB12 0.030(6) 0.039(6) 0.033(5) 0.008(5) 0.004(5) 0.013(5)
OB13 0.055(7) 0.023(6) 0.053(7) 0.006(5) 0.008(6) 0.009(5)
OB14 0.026(5) 0.030(6) 0.036(5) 0.002(4) 0.010(4) 0.005(4)
OB15 0.025(6) 0.059(8) 0.053(7) -0.005(6) 0.007(5) 0.018(5)
OB16 0.093(11) 0.084(10) 0.035(7) 0.019(6) 0.012(7) -0.024(8)
OB17 0.056(8) 0.088(10) 0.054(7) 0.010(7) 0.018(6) -0.025(7)
OB18 0.055(7) 0.022(6) 0.049(6) -0.010(5) 0.008(5) 0.009(5)
OB19 0.039(7) 0.036(7) 0.066(8) -0.001(5) -0.015(6) -0.024(5)
OB20 0.024(6) 0.021(6) 0.078(8) 0.002(5) -0.014(5) -0.011(4)
OB21 0.041(7) 0.032(6) 0.040(6) -0.002(5) -0.009(5) -0.003(5)
OB22 0.023(5) 0.027(5) 0.035(5) 0.001(4) 0.004(4) -0.001(4)
OB23 0.031(6) 0.040(6) 0.036(6) -0.004(5) 0.002(5) 0.019(5)
OB24 0.039(6) 0.025(6) 0.042(6) -0.013(5) -0.009(5) 0.004(5)
OB25 0.048(7) 0.029(6) 0.035(6) 0.003(5) -0.009(5) -0.006(5)
OB26 0.015(5) 0.057(7) 0.037(6) -0.002(5) -0.002(4) 0.006(5)
OB27 0.017(5) 0.031(6) 0.034(5) 0.003(4) -0.007(4) -0.006(4)
OB28 0.023(6) 0.054(7) 0.031(5) -0.004(5) 0.000(4) 0.003(5)
OB29 0.018(6) 0.051(7) 0.057(7) -0.004(5) 0.001(5) 0.008(5)
OB30 0.033(6) 0.023(5) 0.037(6) 0.002(4) 0.002(5) 0.000(4)
OB31 0.029(6) 0.021(5) 0.043(6) -0.003(4) 0.016(5) -0.007(4)
OB32 0.038(6) 0.031(6) 0.051(6) -0.001(5) 0.007(5) 0.010(5)
OB33 0.043(7) 0.085(10) 0.067(8) -0.035(7) 0.033(6) -0.020(7)
OB34 0.028(6) 0.049(7) 0.072(8) -0.010(6) -0.013(6) 0.020(5)
OB35 0.032(7) 0.124(13) 0.070(9) -0.002(8) 0.021(6) 0.015(7)
OB36 0.044(7) 0.053(8) 0.088(9) -0.020(7) 0.031(7) 0.012(6)
OB37 0.014(5) 0.022(5) 0.041(6) 0.004(4) 0.004(4) 0.004(4)
OB38 0.024(5) 0.027(6) 0.040(6) -0.005(4) 0.002(4) 0.000(4)
OS1 0.018(5) 0.023(5) 0.024(5) 0.002(4) 0.001(4) -0.011(4)
OS2 0.016(5) 0.030(6) 0.031(5) -0.006(4) 0.004(4) 0.006(4)
OS3 0.023(5) 0.028(5) 0.023(5) -0.004(4) 0.003(4) -0.008(4)
OS4 0.018(5) 0.026(5) 0.039(6) -0.003(4) 0.011(4) 0.000(4)
OS5 0.014(5) 0.032(6) 0.024(5) -0.005(4) -0.003(4) -0.001(4)
OS6 0.018(5) 0.021(5) 0.034(5) 0.005(4) 0.000(4) -0.006(4)
OS7 0.012(5) 0.041(6) 0.049(6) -0.003(5) 0.003(4) -0.001(4)
OS8 0.019(5) 0.035(6) 0.020(5) 0.000(4) -0.002(4) -0.012(4)
OS9 0.013(5) 0.026(5) 0.039(5) -0.001(4) 0.004(4) 0.001(4)
OS10 0.020(5) 0.020(5) 0.037(5) 0.008(4) 0.002(4) 0.005(4)
OS11 0.022(6) 0.050(7) 0.036(6) -0.016(5) -0.002(4) 0.001(5)
OS12 0.024(5) 0.036(6) 0.035(6) -0.006(4) 0.004(4) 0.001(4)
OS13 0.029(6) 0.047(7) 0.032(5) 0.005(5) 0.007(4) -0.015(5)
OS14 0.028(6) 0.029(6) 0.022(5) 0.002(4) -0.007(4) 0.000(4)
OS15 0.029(6) 0.026(6) 0.050(6) 0.013(5) 0.005(5) 0.009(4)
OS16 0.027(6) 0.057(7) 0.030(5) -0.001(5) 0.009(4) -0.010(5)
OS17 0.020(5) 0.042(6) 0.027(5) -0.010(4) 0.008(4) 0.001(4)
OS18 0.049(7) 0.071(8) 0.028(6) -0.012(5) -0.003(5) -0.032(6)
OS19 0.041(6) 0.039(6) 0.046(6) -0.006(5) 0.017(5) 0.004(5)
OS20 0.026(6) 0.045(7) 0.065(7) 0.025(6) 0.008(5) 0.011(5)
OS21 0.030(6) 0.047(7) 0.050(6) -0.025(5) 0.002(5) -0.015(5)
OS22 0.019(5) 0.034(6) 0.065(7) 0.010(5) -0.006(5) 0.004(5)
OS23 0.047(7) 0.044(7) 0.050(7) -0.010(5) 0.001(5) -0.017(5)
OS24 0.023(6) 0.036(6) 0.051(6) 0.004(5) -0.005(5) -0.017(5)
OS25 0.027(6) 0.021(5) 0.042(6) 0.007(4) -0.007(4) 0.002(4)
OS26 0.039(6) 0.025(6) 0.047(6) 0.007(5) -0.002(5) -0.003(5)
OS27 0.018(5) 0.027(5) 0.022(5) 0.003(4) 0.002(4) 0.002(4)
OS28 0.025(5) 0.023(5) 0.027(5) 0.003(4) 0.000(4) -0.004(4)
OS29 0.015(5) 0.033(6) 0.025(5) 0.010(4) 0.000(4) 0.002(4)
OS30 0.013(5) 0.026(5) 0.025(5) 0.007(4) 0.008(4) 0.001(4)
OS31 0.023(5) 0.016(5) 0.024(5) -0.002(4) -0.004(4) -0.001(4)
OS32 0.028(6) 0.025(5) 0.034(5) 0.001(4) -0.008(4) 0.000(4)
OS33 0.024(5) 0.031(6) 0.022(5) 0.001(4) -0.005(4) -0.008(4)
OS34 0.025(6) 0.015(5) 0.061(7) -0.007(5) -0.009(5) 0.011(4)
OS35 0.015(5) 0.049(7) 0.031(5) -0.010(5) -0.002(4) 0.001(4)
OS36 0.023(5) 0.038(6) 0.033(5) -0.006(4) 0.001(4) -0.005(4)
OS37 0.026(5) 0.024(5) 0.026(5) -0.006(4) 0.001(4) 0.003(4)
OS38 0.020(5) 0.035(6) 0.029(5) -0.002(4) -0.007(4) -0.007(4)
OS39 0.015(5) 0.048(7) 0.050(6) 0.005(5) -0.005(5) -0.009(5)
OS40 0.022(6) 0.058(7) 0.038(6) 0.011(5) 0.005(5) 0.006(5)
OS41 0.018(5) 0.020(5) 0.024(5) 0.002(4) 0.009(4) 0.004(4)
OS42 0.008(5) 0.034(6) 0.024(5) 0.003(4) 0.001(4) 0.000(4)
OS43 0.026(5) 0.022(5) 0.024(5) -0.006(4) -0.001(4) -0.008(4)
OS44 0.016(5) 0.029(6) 0.031(5) -0.003(4) -0.008(4) 0.002(4)
OS45 0.029(6) 0.041(6) 0.030(5) 0.006(5) 0.005(4) 0.005(5)
OS46 0.016(5) 0.028(6) 0.037(5) 0.011(4) 0.004(4) 0.005(4)
OS47 0.017(5) 0.025(5) 0.041(6) 0.004(4) -0.002(4) -0.004(4)
OS48 0.016(5) 0.027(5) 0.027(5) -0.001(4) 0.004(4) -0.003(4)
OS49 0.019(5) 0.028(5) 0.029(5) -0.001(4) 0.004(4) -0.003(4)
OT1 0.020(5) 0.017(5) 0.030(5) 0.000(4) 0.004(4) 0.001(4)
OT2 0.009(4) 0.026(5) 0.028(5) 0.005(4) -0.001(4) -0.006(4)
OT3 0.013(5) 0.025(5) 0.029(5) 0.000(4) 0.006(4) 0.000(4)
OT4 0.020(5) 0.043(6) 0.037(6) 0.000(5) 0.001(4) 0.003(5)
OT5 0.019(5) 0.016(5) 0.032(5) 0.003(4) 0.000(4) -0.004(4)
OT6 0.017(5) 0.022(5) 0.023(5) 0.000(4) 0.000(4) 0.000(4)
OT7 0.018(5) 0.051(7) 0.036(6) 0.000(5) 0.004(4) -0.001(5)
OHT1 0.024(5) 0.022(5) 0.032(5) 0.001(4) -0.002(4) -0.003(4)
OHT2 0.014(5) 0.033(6) 0.024(5) 0.001(4) 0.001(4) -0.001(4)
OHT3 0.019(5) 0.025(5) 0.030(5) -0.002(4) 0.002(4) -0.001(4)
OHT4 0.020(5) 0.054(7) 0.034(6) -0.013(5) -0.002(4) -0.003(5)

loop_
_atom_type_symbol
_atom_type_description
_atom_type_scat_dispersion_real
_atom_type_scat_dispersion_imag
_atom_type_scat_source
Ba Ba -0.3244 2.2819 'International Tables Vol C Tables 4.2.6.8 and 6.1.1.4'
Na Na 0.0362 0.0249 'International Tables Vol C Tables 4.2.6.8 and 6.1.1.4'
O O 0.0106 0.0060 'International Tables Vol C Tables 4.2.6.8 and 6.1.1.4'
H H 0.0000 0.0000 'International Tables Vol C Tables 4.2.6.8 and 6.1.1.4'
Si Si 0.0817 0.0704 'International Tables Vol C Tables 4.2.6.8 and 6.1.1.4'
Ti Ti 0.2776 0.4457 'International Tables Vol C Tables 4.2.6.8 and 6.1.1.4'
Ce Ce -0.2486 2.6331 'International Tables Vol C Tables 4.2.6.8 and 6.1.1.4'
K K 0.2009 0.2494 'International Tables Vol C Tables 4.2.6.8 and 6.1.1.4'

loop_
_geom_angle_atom_site_label_1
_geom_angle_atom_site_label_2
_geom_angle_atom_site_label_3
_geom_angle
_geom_angle_site_symmetry_1
_geom_angle_site_symmetry_3
OT6 Ce1 OT4 120.2(3) . 1_565
OT6 Ce1 OT3 118.2(3) . 4
OT4 Ce1 OT3 121.6(3) 1_565 4
OT6 Ce1 OS45 134.6(3) . 4
OT4 Ce1 OS45 75.6(3) 1_565 4
OT3 Ce1 OS45 63.7(3) 4 4
OT6 Ce1 OS35 135.9(3) . .
OT4 Ce1 OS35 74.7(3) 1_565 .
OT3 Ce1 OS35 64.3(3) 4 .
OS45 Ce1 OS35 87.9(3) 4 .
OT6 Ce1 OS46 73.5(3) . 4
OT4 Ce1 OS46 64.4(3) 1_565 4
OT3 Ce1 OS46 135.7(3) 4 4
OS45 Ce1 OS46 78.2(3) 4 4
OS35 Ce1 OS46 138.8(3) . 4
OT6 Ce1 OS36 75.0(3) . .
OT4 Ce1 OS36 63.9(3) 1_565 .
OT3 Ce1 OS36 135.2(3) 4 .
OS45 Ce1 OS36 139.1(3) 4 .
OS35 Ce1 OS36 77.1(3) . .
OS46 Ce1 OS36 88.5(3) 4 .
OT6 Ce1 OS2 63.3(3) . .
OT4 Ce1 OS2 134.2(3) 1_565 .
OT3 Ce1 OS2 74.8(3) 4 .
OS45 Ce1 OS2 138.3(3) 4 .
OS35 Ce1 OS2 77.1(3) . .
OS46 Ce1 OS2 136.3(3) 4 .
OS36 Ce1 OS2 75.2(3) . .
OT6 Ce1 OS27 63.0(3) . 4
OT4 Ce1 OS27 134.4(3) 1_565 4
OT3 Ce1 OS27 74.3(3) 4 4
OS45 Ce1 OS27 76.0(3) 4 4
OS35 Ce1 OS27 138.4(3) . 4
OS46 Ce1 OS27 75.4(3) 4 4
OS36 Ce1 OS27 137.7(3) . 4
OS2 Ce1 OS27 89.9(3) . 4
OT6 Ce1 Ti5 129.86(19) . 4
OT4 Ce1 Ti5 102.9(2) 1_565 4
OT3 Ce1 Ti5 30.4(2) 4 4
OS45 Ce1 Ti5 33.7(2) 4 4
OS35 Ce1 Ti5 76.5(2) . 4
OS46 Ce1 Ti5 107.5(2) 4 4
OS36 Ce1 Ti5 152.9(2) . 4
OS2 Ce1 Ti5 104.65(19) . 4
OS27 Ce1 Ti5 68.82(18) 4 4
OT6 Ce1 Ti6 99.9(2) . 1_565
OT4 Ce1 Ti6 30.4(2) 1_565 1_565
OT3 Ce1 Ti6 135.0(2) 4 1_565
OS45 Ce1 Ti6 72.8(2) 4 1_565
OS35 Ce1 Ti6 104.8(2) . 1_565
OS46 Ce1 Ti6 34.0(2) 4 1_565
OS36 Ce1 Ti6 74.7(2) . 1_565
OS2 Ce1 Ti6 148.51(19) . 1_565
OS27 Ce1 Ti6 106.35(19) 4 1_565
Ti5 Ce1 Ti6 106.33(6) 4 1_565
OT6 Ce1 Ti3 130.3(2) . .
OT4 Ce1 Ti3 102.7(2) 1_565 .
OT3 Ce1 Ti3 30.8(2) 4 .
OS45 Ce1 Ti3 76.6(2) 4 .
OS35 Ce1 Ti3 34.0(2) . .
OS46 Ce1 Ti3 154.0(2) 4 .
OS36 Ce1 Ti3 106.5(2) . .
OS2 Ce1 Ti3 69.20(19) . .
OS27 Ce1 Ti3 104.52(19) 4 .
Ti5 Ce1 Ti3 51.15(6) 4 .
Ti6 Ce1 Ti3 129.00(6) 1_565 .
OT2 Ce2 OT1 118.7(3) . .
OT2 Ce2 OT5 119.7(3) . .
OT1 Ce2 OT5 121.5(3) . .
OT2 Ce2 OS41 73.6(3) . .
OT1 Ce2 OS41 63.9(3) . .
OT5 Ce2 OS41 134.4(3) . .
OT2 Ce2 OS31 136.0(3) . .
OT1 Ce2 OS31 75.1(3) . .
OT5 Ce2 OS31 64.4(3) . .
OS41 Ce2 OS31 138.6(3) . .
OT2 Ce2 OS1 132.9(3) . .
OT1 Ce2 OS1 77.2(3) . .
OT5 Ce2 OS1 63.0(3) . .
OS41 Ce2 OS1 76.5(3) . .
OS31 Ce2 OS1 89.8(3) . .
OT2 Ce2 OS47 64.1(3) . .
OT1 Ce2 OS47 134.2(3) . .
OT5 Ce2 OS47 75.3(3) . .
OS41 Ce2 OS47 137.4(3) . .
OS31 Ce2 OS47 76.8(3) . .
OS1 Ce2 OS47 137.9(3) . .
OT2 Ce2 OS49 74.4(3) . .
OT1 Ce2 OS49 63.1(3) . .
OT5 Ce2 OS49 136.0(3) . .
OS41 Ce2 OS49 88.7(3) . .
OS31 Ce2 OS49 77.1(3) . .
OS1 Ce2 OS49 140.2(3) . .
OS47 Ce2 OS49 75.8(3) . .
OT2 Ce2 OS48 63.6(3) . .
OT1 Ce2 OS48 136.0(3) . .
OT5 Ce2 OS48 73.1(3) . .
OS41 Ce2 OS48 77.0(3) . .
OS31 Ce2 OS48 137.2(3) . .
OS1 Ce2 OS48 74.8(3) . .
OS47 Ce2 OS48 88.3(3) . .
OS49 Ce2 OS48 137.9(3) . .
OT2 Ce2 Ti12 30.7(2) . .
OT1 Ce2 Ti12 129.9(2) . .
OT5 Ce2 Ti12 101.94(19) . .
OS41 Ce2 Ti12 103.6(2) . .
OS31 Ce2 Ti12 106.8(2) . .
OS1 Ce2 Ti12 150.57(19) . .
OS47 Ce2 Ti12 33.8(2) . .
OS49 Ce2 Ti12 68.58(19) . .
OS48 Ce2 Ti12 76.60(19) . .
OT2 Ce2 Ti9 100.01(19) . .
OT1 Ce2 Ti9 30.19(19) . .
OT5 Ce2 Ti9 132.85(19) . .
OS41 Ce2 Ti9 33.91(18) . .
OS31 Ce2 Ti9 104.7(2) . .
OS1 Ce2 Ti9 71.67(19) . .
OS47 Ce2 Ti9 150.2(2) . .
OS49 Ce2 Ti9 75.61(19) . .
OS48 Ce2 Ti9 107.61(19) . .
Ti12 Ce2 Ti9 124.50(6) . .
OT2 Ce2 Ti7 30.1(2) . .
OT1 Ce2 Ti7 132.5(2) . .
OT5 Ce2 Ti7 99.5(2) . .
OS41 Ce2 Ti7 70.56(19) . .
OS31 Ce2 Ti7 150.6(2) . .
OS1 Ce2 Ti7 105.1(2) . .
OS47 Ce2 Ti7 75.2(2) . .
OS49 Ce2 Ti7 104.4(2) . .
OS48 Ce2 Ti7 33.55(19) . .
Ti12 Ce2 Ti7 50.01(6) . .
Ti9 Ce2 Ti7 104.10(6) . .
OW14 Ba OW28 138.4(3) 3_545 .
OW14 Ba OS3 74.3(3) 3_545 3_545
OW28 Ba OS3 70.2(3) . 3_545
OW14 Ba OW13 68.2(3) 3_545 .
OW28 Ba OW13 135.4(3) . .
OS3 Ba OW13 140.4(3) 3_545 .
OW14 Ba OS8 73.3(3) 3_545 .
OW28 Ba OS8 102.0(3) . .
OS3 Ba OS8 54.6(2) 3_545 .
OW13 Ba OS8 122.1(3) . .
OW14 Ba OB28 128.5(3) 3_545 3_545
OW28 Ba OB28 75.0(3) . 3_545
OS3 Ba OB28 142.3(3) 3_545 3_545
OW13 Ba OB28 63.6(3) . 3_545
OS8 Ba OB28 150.4(3) . 3_545
OW14 Ba OS29 65.4(3) 3_545 3_545
OW28 Ba OS29 76.5(3) . 3_545
OS3 Ba OS29 54.5(2) 3_545 3_545
OW13 Ba OS29 97.2(3) . 3_545
OS8 Ba OS29 104.2(2) . 3_545
OB28 Ba OS29 103.6(2) 3_545 3_545
OW14 Ba OB2 72.5(3) 3_545 .
OW28 Ba OB2 137.7(3) . .
OS3 Ba OB2 105.4(2) 3_545 .
OW13 Ba OB2 75.3(3) . .
OS8 Ba OB2 52.5(2) . .
OB28 Ba OB2 110.1(3) 3_545 .
OS29 Ba OB2 136.8(2) 3_545 .
OW14 Ba OS33 94.8(3) 3_545 3_545
OW28 Ba OS33 73.3(3) . 3_545
OS3 Ba OS33 103.3(2) 3_545 3_545
OW13 Ba OS33 68.5(3) . 3_545
OS8 Ba OS33 156.7(2) . 3_545
OB28 Ba OS33 51.7(2) 3_545 3_545
OS29 Ba OS33 52.5(2) 3_545 3_545
OB2 Ba OS33 143.8(2) . 3_545
OW14 Ba OW20 135.0(4) 3_545 .
OW28 Ba OW20 67.5(4) . .
OS3 Ba OW20 91.4(4) 3_545 .
OW13 Ba OW20 124.2(4) . .
OS8 Ba OW20 64.0(4) . .
OB28 Ba OW20 88.5(4) 3_545 .
OS29 Ba OW20 137.5(4) 3_545 .
OB2 Ba OW20 70.6(4) . .
OS33 Ba OW20 130.2(4) 3_545 .
OW14 Ba Si7 67.2(2) 3_545 3_545
OW28 Ba Si7 71.3(2) . 3_545
OS3 Ba Si7 27.28(18) 3_545 3_545
OW13 Ba Si7 120.2(3) . 3_545
OS8 Ba Si7 79.14(17) . 3_545
OB28 Ba Si7 125.28(19) 3_545 3_545
OS29 Ba Si7 27.25(18) 3_545 3_545
OB2 Ba Si7 123.91(18) . 3_545
OS33 Ba Si7 77.75(17) 3_545 3_545
OW20 Ba Si7 115.5(4) . 3_545
OW14 Ba Si4 116.3(2) 3_545 3_545
OW28 Ba Si4 67.5(2) . 3_545
OS3 Ba Si4 121.07(18) 3_545 3_545
OW13 Ba Si4 68.1(3) . 3_545
OS8 Ba Si4 169.06(19) . 3_545
OB28 Ba Si4 26.76(19) 3_545 3_545
OS29 Ba Si4 76.82(18) 3_545 3_545
OB2 Ba Si4 133.53(18) . 3_545
OS33 Ba Si4 25.75(18) 3_545 3_545
OW20 Ba Si4 107.7(4) . 3_545
Si7 Ba Si4 99.37(9) 3_545 3_545
OS10 Ti1 OS42 100.0(4) 4 4
OS10 Ti1 OT6 92.4(4) 4 .
OS42 Ti1 OT6 166.1(4) 4 .
OS10 Ti1 OS30 89.0(4) 4 .
OS42 Ti1 OS30 89.5(4) 4 .
OT6 Ti1 OS30 97.1(4) . .
OS10 Ti1 OS27 89.2(4) 4 4
OS42 Ti1 OS27 88.9(3) 4 4
OT6 Ti1 OS27 84.9(4) . 4
OS30 Ti1 OS27 177.4(4) . 4
OS10 Ti1 OHT3 167.1(4) 4 .
OS42 Ti1 OHT3 92.9(4) 4 .
OT6 Ti1 OHT3 75.0(4) . .
OS30 Ti1 OHT3 90.0(4) . .
OS27 Ti1 OHT3 92.2(4) 4 .
OS10 Ti1 Ti2 126.2(3) 4 .
OS42 Ti1 Ti2 133.0(3) 4 .
OT6 Ti1 Ti2 36.8(3) . .
OS30 Ti1 Ti2 83.7(3) . .
OS27 Ti1 Ti2 98.9(3) 4 .
OHT3 Ti1 Ti2 40.9(2) . .
OS10 Ti1 Na12 75.9(5) 4 .
OS42 Ti1 Na12 49.4(4) 4 .
OT6 Ti1 Na12 141.6(4) . .
OS30 Ti1 Na12 47.3(4) . .
OS27 Ti1 Na12 130.3(4) 4 .
OHT3 Ti1 Na12 112.4(5) . .
Ti2 Ti1 Na12 128.3(4) . .
OS10 Ti1 OS29 113.7(3) 4 .
OS42 Ti1 OS29 124.0(3) 4 .
OT6 Ti1 OS29 54.7(3) . .
OS30 Ti1 OS29 50.1(3) . .
OS27 Ti1 OS29 132.5(3) 4 .
OHT3 Ti1 OS29 56.9(3) . .
Ti2 Ti1 OS29 33.79(15) . .
Na12 Ti1 OS29 96.4(4) . .
OS10 Ti1 OS46 46.2(3) 4 4
OS42 Ti1 OS46 129.9(3) 4 4
OT6 Ti1 OS46 56.5(3) . 4
OS30 Ti1 OS46 119.0(3) . 4
OS27 Ti1 OS46 60.8(3) 4 4
OHT3 Ti1 OS46 124.5(3) . 4
Ti2 Ti1 OS46 92.88(17) . 4
Na12 Ti1 OS46 122.1(4) . 4
OS29 Ti1 OS46 105.1(2) . 4
OS10 Ti1 Ce1 87.5(3) 4 .
OS42 Ti1 Ce1 133.6(3) 4 .
OT6 Ti1 Ce1 39.9(3) . .
OS30 Ti1 Ce1 136.6(3) . .
OS27 Ti1 Ce1 45.2(2) 4 .
OHT3 Ti1 Ce1 84.4(3) . .
Ti2 Ti1 Ce1 64.34(6) . .
Na12 Ti1 Ce1 163.1(4) . .
OS29 Ti1 Ce1 92.68(15) . .
OS46 Ti1 Ce1 41.37(14) 4 .
OS10 Ti1 OB5 103.3(3) 4 4
OS42 Ti1 OB5 43.3(3) 4 4
OT6 Ti1 OB5 127.4(3) . 4
OS30 Ti1 OB5 132.4(3) . 4
OS27 Ti1 OB5 46.3(3) 4 4
OHT3 Ti1 OB5 86.8(3) . 4
Ti2 Ti1 OB5 120.48(17) . 4
Na12 Ti1 OB5 91.0(3) . 4
OS29 Ti1 OB5 143.0(2) . 4
OS46 Ti1 OB5 101.3(2) 4 4
Ce1 Ti1 OB5 90.31(15) . 4
OT6 Ti2 OS33 95.5(4) . .
OT6 Ti2 OS29 93.8(4) . .
OS33 Ti2 OS29 85.9(4) . .
OT6 Ti2 OS12 164.7(4) . .
OS33 Ti2 OS12 99.1(4) . .
OS29 Ti2 OS12 91.8(4) . .
OT6 Ti2 OHT3 76.2(4) . .
OS33 Ti2 OHT3 171.7(4) . .
OS29 Ti2 OHT3 93.5(4) . .
OS12 Ti2 OHT3 89.2(4) . .
OT6 Ti2 OS2 85.3(4) . .
OS33 Ti2 OS2 89.0(4) . .
OS29 Ti2 OS2 174.7(4) . .
OS12 Ti2 OS2 90.3(4) . .
OHT3 Ti2 OS2 91.4(4) . .
OT6 Ti2 Ti1 37.2(3) . .
OS33 Ti2 Ti1 130.0(3) . .
OS29 Ti2 Ti1 83.4(3) . .
OS12 Ti2 Ti1 129.9(3) . .
OHT3 Ti2 Ti1 41.8(3) . .
OS2 Ti2 Ti1 98.9(3) . .
OT6 Ti2 OS30 57.3(3) . .
OS33 Ti2 OS30 119.5(3) . .
OS29 Ti2 OS30 49.6(3) . .
OS12 Ti2 OS30 117.8(3) . .
OHT3 Ti2 OS30 55.2(3) . .
OS2 Ti2 OS30 132.9(3) . .
Ti1 Ti2 OS30 33.97(14) . .
OT6 Ti2 Ce1 40.7(2) . .
OS33 Ti2 Ce1 88.5(3) . .
OS29 Ti2 Ce1 133.3(3) . .
OS12 Ti2 Ce1 134.8(3) . .
OHT3 Ti2 Ce1 85.8(3) . .
OS2 Ti2 Ce1 45.0(3) . .
Ti1 Ti2 Ce1 65.56(6) . .
OS30 Ti2 Ce1 95.53(15) . .
OT6 Ti2 OS36 58.9(3) . .
OS33 Ti2 OS36 46.5(3) . .
OS29 Ti2 OS36 114.3(3) . .
OS12 Ti2 OS36 130.7(3) . .
OHT3 Ti2 OS36 127.2(3) . .
OS2 Ti2 OS36 60.8(3) . .
Ti1 Ti2 OS36 95.61(17) . .
OS30 Ti2 OS36 110.8(2) . .
Ce1 Ti2 OS36 42.15(15) . .
OT6 Ti2 OB38 127.6(3) . .
OS33 Ti2 OB38 101.5(3) . .
OS29 Ti2 OB38 136.2(3) . .
OS12 Ti2 OB38 44.5(3) . .
OHT3 Ti2 OB38 84.7(3) . .
OS2 Ti2 OB38 46.5(3) . .
Ti1 Ti2 OB38 119.54(17) . .
OS30 Ti2 OB38 138.7(2) . .
Ce1 Ti2 OB38 90.33(16) . .
OS36 Ti2 OB38 100.9(2) . .
OT6 Ti2 Na2 133.8(3) . .
OS33 Ti2 Na2 91.9(3) . .
OS29 Ti2 Na2 41.4(3) . .
OS12 Ti2 Na2 50.5(3) . .
OHT3 Ti2 Na2 93.2(3) . .
OS2 Ti2 Na2 140.4(3) . .
Ti1 Ti2 Na2 110.32(15) . .
OS30 Ti2 Na2 79.54(19) . .
Ce1 Ti2 Na2 174.55(15) . .
OS36 Ti2 Na2 137.5(2) . .
OB38 Ti2 Na2 94.9(2) . .
OS4 Ti3 OS13 91.0(4) . 4
OS4 Ti3 OS40 101.8(4) . .
OS13 Ti3 OS40 92.7(4) 4 .
OS4 Ti3 OT3 95.8(4) . 4
OS13 Ti3 OT3 94.2(4) 4 4
OS40 Ti3 OT3 160.9(4) . 4
OS4 Ti3 OS35 90.7(4) . .
OS13 Ti3 OS35 178.0(4) 4 .
OS40 Ti3 OS35 88.1(4) . .
OT3 Ti3 OS35 84.5(4) 4 .
OS4 Ti3 OT7 172.1(4) . 4
OS13 Ti3 OT7 87.7(4) 4 4
OS40 Ti3 OT7 86.0(4) . 4
OT3 Ti3 OT7 76.5(4) 4 4
OS35 Ti3 OT7 90.5(4) . 4
OS4 Ti3 Ti5 129.6(3) . 4
OS13 Ti3 Ti5 82.8(3) 4 4
OS40 Ti3 Ti5 128.4(3) . 4
OT3 Ti3 Ti5 35.7(3) 4 4
OS35 Ti3 Ti5 95.3(3) . 4
OT7 Ti3 Ti5 42.5(3) 4 4
OS4 Ti3 OS16 120.3(4) . 4
OS13 Ti3 OS16 49.5(3) 4 4
OS40 Ti3 OS16 119.6(3) . 4
OT3 Ti3 OS16 54.8(3) 4 4
OS35 Ti3 OS16 128.6(3) . 4
OT7 Ti3 OS16 53.6(3) 4 4
Ti5 Ti3 OS16 33.29(17) 4 4
OS4 Ti3 Ce1 88.5(3) . .
OS13 Ti3 Ce1 135.5(3) 4 .
OS40 Ti3 Ce1 130.8(3) . .
OT3 Ti3 Ce1 41.8(3) 4 .
OS35 Ti3 Ce1 43.4(3) . .
OT7 Ti3 Ce1 87.0(3) 4 .
Ti5 Ti3 Ce1 64.15(7) 4 .
OS16 Ti3 Ce1 93.72(16) 4 .
OS4 Ti3 OS2 46.5(3) . .
OS13 Ti3 OS2 119.0(4) 4 .
OS40 Ti3 OS2 131.0(3) . .
OT3 Ti3 OS2 59.2(3) 4 .
OS35 Ti3 OS2 61.6(3) . .
OT7 Ti3 OS2 128.1(3) 4 .
Ti5 Ti3 OS2 94.14(16) 4 .
OS16 Ti3 OS2 109.4(2) 4 .
Ce1 Ti3 OS2 42.21(14) . .
OS4 Ti3 OB29 142.0(3) . 4
OS13 Ti3 OB29 106.3(4) 4 4
OS40 Ti3 OB29 45.2(4) . 4
OT3 Ti3 OB29 115.7(3) 4 4
OS35 Ti3 OB29 73.0(3) . 4
OT7 Ti3 OB29 45.5(3) 4 4
Ti5 Ti3 OB29 86.76(19) 4 4
OS16 Ti3 OB29 95.9(3) 4 4
Ce1 Ti3 OB29 100.85(18) . 4
OS2 Ti3 OB29 134.4(2) . 4
OS4 Ti3 OB10 102.7(3) . .
OS13 Ti3 OB10 135.5(4) 4 .
OS40 Ti3 OB10 43.3(3) . .
OT3 Ti3 OB10 125.5(3) 4 .
OS35 Ti3 OB10 45.1(3) . .
OT7 Ti3 OB10 83.6(3) 4 .
Ti5 Ti3 OB10 116.51(19) 4 .
OS16 Ti3 OB10 136.9(3) 4 .
Ce1 Ti3 OB10 87.58(16) . .
OS2 Ti3 OB10 100.2(2) . .
OB29 Ti3 OB10 42.1(2) 4 .
OHT4 Ti4 OS23 91.3(5) 1_565 1_565
OHT4 Ti4 OT4 78.6(4) 1_565 1_565
OS23 Ti4 OT4 97.6(5) 1_565 1_565
OHT4 Ti4 OS18 95.3(5) 1_565 .
OS23 Ti4 OS18 87.0(4) 1_565 .
OT4 Ti4 OS18 172.3(5) 1_565 .
OHT4 Ti4 OS11 166.8(5) 1_565 .
OS23 Ti4 OS11 85.8(5) 1_565 .
OT4 Ti4 OS11 89.0(4) 1_565 .
OS18 Ti4 OS11 97.4(5) . .
OHT4 Ti4 OS36 95.8(4) 1_565 .
OS23 Ti4 OS36 172.7(5) 1_565 .
OT4 Ti4 OS36 85.8(4) 1_565 .
OS18 Ti4 OS36 90.3(4) . .
OS11 Ti4 OS36 87.8(4) . .
OHT4 Ti4 Ti6 40.3(3) 1_565 1_565
OS23 Ti4 Ti6 86.8(4) 1_565 1_565
OT4 Ti4 Ti6 39.9(3) 1_565 1_565
OS18 Ti4 Ti6 134.9(4) . 1_565
OS11 Ti4 Ti6 126.5(3) . 1_565
OS36 Ti4 Ti6 99.8(3) . 1_565
OHT4 Ti4 OS21 55.1(4) 1_565 1_565
OS23 Ti4 OS21 52.4(4) 1_565 1_565
OT4 Ti4 OS21 56.4(3) 1_565 1_565
OS18 Ti4 OS21 123.6(4) . 1_565
OS11 Ti4 OS21 114.0(4) . 1_565
OS36 Ti4 OS21 134.0(3) . 1_565
Ti6 Ti4 OS21 34.44(18) 1_565 1_565
OHT4 Ti4 Na14 101.8(4) 1_565 .
OS23 Ti4 Na14 44.2(4) 1_565 .
OT4 Ti4 Na14 141.6(4) 1_565 .
OS18 Ti4 Na14 43.8(4) . .
OS11 Ti4 Na14 85.1(4) . .
OS36 Ti4 Na14 131.7(4) . .
Ti6 Ti4 Na14 122.4(3) 1_565 .
OS21 Ti4 Na14 91.8(3) 1_565 .
OHT4 Ti4 Na8 129.1(4) 1_565 .
OS23 Ti4 Na8 44.8(4) 1_565 .
OT4 Ti4 Na8 83.1(3) 1_565 .
OS18 Ti4 Na8 104.4(4) . .
OS11 Ti4 Na8 43.4(4) . .
OS36 Ti4 Na8 129.8(4) . .
Ti6 Ti4 Na8 102.1(2) 1_565 .
OS21 Ti4 Na8 75.2(3) 1_565 .
Na14 Ti4 Na8 66.8(3) . .
OHT4 Ti4 Ce1 87.2(3) 1_565 .
OS23 Ti4 Ce1 138.2(3) 1_565 .
OT4 Ti4 Ce1 41.2(3) 1_565 .
OS18 Ti4 Ce1 134.8(3) . .
OS11 Ti4 Ce1 86.4(3) . .
OS36 Ti4 Ce1 44.6(3) . .
Ti6 Ti4 Ce1 65.63(7) 1_565 .
OS21 Ti4 Ce1 94.51(18) 1_565 .
Na14 Ti4 Ce1 170.9(3) . .
Na8 Ti4 Ce1 108.64(17) . .
OHT4 Ti4 OB28 88.9(4) 1_565 .
OS23 Ti4 OB28 131.0(4) 1_565 .
OT4 Ti4 OB28 130.2(3) 1_565 .
OS18 Ti4 OB28 44.3(3) . .
OS11 Ti4 OB28 102.8(4) . .
OS36 Ti4 OB28 47.4(3) . .
Ti6 Ti4 OB28 121.16(18) 1_565 .
OS21 Ti4 OB28 143.1(2) 1_565 .
Na14 Ti4 OB28 88.0(3) . .
Na8 Ti4 OB28 136.7(3) . .
Ce1 Ti4 OB28 90.76(16) . .
OS17 Ti5 OT3 95.9(4) . .
OS17 Ti5 OS16 89.5(4) . .
OT3 Ti5 OS16 95.8(4) . .
OS17 Ti5 OS19 101.5(4) . .
OT3 Ti5 OS19 161.2(4) . .
OS16 Ti5 OS19 91.5(4) . .
OS17 Ti5 OS45 91.3(4) . .
OT3 Ti5 OS45 84.9(4) . .
OS16 Ti5 OS45 178.9(4) . .
OS19 Ti5 OS45 87.5(4) . .
OS17 Ti5 OT7 171.1(4) . .
OT3 Ti5 OT7 76.0(4) . .
OS16 Ti5 OT7 87.7(4) . .
OS19 Ti5 OT7 87.0(4) . .
OS45 Ti5 OT7 91.7(4) . .
OS17 Ti5 Ti3 129.8(3) . 4_545
OT3 Ti5 Ti3 36.3(3) . 4_545
OS16 Ti5 Ti3 83.8(3) . 4_545
OS19 Ti5 Ti3 128.2(3) . 4_545
OS45 Ti5 Ti3 96.3(3) . 4_545
OT7 Ti5 Ti3 41.4(3) . 4_545
OS17 Ti5 OS13 119.0(4) . .
OT3 Ti5 OS13 54.9(3) . .
OS16 Ti5 OS13 50.6(3) . .
OS19 Ti5 OS13 120.2(4) . .
OS45 Ti5 OS13 129.5(3) . .
OT7 Ti5 OS13 53.2(3) . .
Ti3 Ti5 OS13 33.25(16) 4_545 .
OS17 Ti5 K3 83.9(5) . .
OT3 Ti5 K3 142.9(5) . .
OS16 Ti5 K3 47.1(5) . .
OS19 Ti5 K3 47.7(5) . .
OS45 Ti5 K3 132.2(5) . .
OT7 Ti5 K3 100.2(5) . .
Ti3 Ti5 K3 122.9(4) 4_545 .
OS13 Ti5 K3 92.9(4) . .
OS17 Ti5 Ce1 89.7(3) . 4_545
OT3 Ti5 Ce1 41.9(3) . 4_545
OS16 Ti5 Ce1 137.4(3) . 4_545
OS19 Ti5 Ce1 130.3(3) . 4_545
OS45 Ti5 Ce1 43.5(3) . 4_545
OT7 Ti5 Ce1 86.7(3) . 4_545
Ti3 Ti5 Ce1 64.70(6) 4_545 4_545
OS13 Ti5 Ce1 93.97(17) . 4_545
K3 Ti5 Ce1 172.3(4) . 4_545
OS17 Ti5 OS27 46.8(3) . .
OT3 Ti5 OS27 59.7(3) . .
OS16 Ti5 OS27 119.6(4) . .
OS19 Ti5 OS27 130.1(4) . .
OS45 Ti5 OS27 61.5(3) . .
OT7 Ti5 OS27 128.6(3) . .
Ti3 Ti5 OS27 95.32(16) 4_545 .
OS13 Ti5 OS27 109.7(2) . .
K3 Ti5 OS27 130.7(4) . .
Ce1 Ti5 OS27 42.99(14) 4_545 .
OS17 Ti5 OB34 142.9(4) . .
OT3 Ti5 OB34 115.4(3) . .
OS16 Ti5 OB34 105.8(4) . .
OS19 Ti5 OB34 45.8(4) . .
OS45 Ti5 OB34 73.1(3) . .
OT7 Ti5 OB34 46.0(3) . .
Ti3 Ti5 OB34 86.05(19) 4_545 .
OS13 Ti5 OB34 96.1(3) . .
K3 Ti5 OB34 82.6(4) . .
Ce1 Ti5 OB34 100.2(2) 4_545 .
OS27 Ti5 OB34 134.4(2) . .
OT4 Ti6 OS21 94.8(4) . .
OT4 Ti6 OHT4 79.4(4) . .
OS21 Ti6 OHT4 92.3(4) . .
OT4 Ti6 OS20 173.1(5) . 4_545
OS21 Ti6 OS20 89.0(4) . 4_545
OHT4 Ti6 OS20 94.8(5) . 4_545
OT4 Ti6 OS15 90.4(4) . 4_545
OS21 Ti6 OS15 86.8(4) . 4_545
OHT4 Ti6 OS15 169.6(4) . 4_545
OS20 Ti6 OS15 95.5(5) 4_545 4_545
OT4 Ti6 OS46 85.3(4) . 4_545
OS21 Ti6 OS46 173.7(4) . 4_545
OHT4 Ti6 OS46 93.9(4) . 4_545
OS20 Ti6 OS46 91.5(4) 4_545 4_545
OS15 Ti6 OS46 86.9(4) 4_545 4_545
OT4 Ti6 Ti4 40.8(3) . 1_545
OS21 Ti6 Ti4 85.6(4) . 1_545
OHT4 Ti6 Ti4 40.3(3) . 1_545
OS20 Ti6 Ti4 134.3(4) 4_545 1_545
OS15 Ti6 Ti4 129.4(3) 4_545 1_545
OS46 Ti6 Ti4 98.5(3) 4_545 1_545
OT4 Ti6 Na9 87.0(5) . 4_545
OS21 Ti6 Na9 43.2(4) . 4_545
OHT4 Ti6 Na9 132.2(4) . 4_545
OS20 Ti6 Na9 99.7(5) 4_545 4_545
OS15 Ti6 Na9 44.4(4) 4_545 4_545
OS46 Ti6 Na9 130.6(4) 4_545 4_545
Ti4 Ti6 Na9 106.7(4) 1_545 4_545
OT4 Ti6 OS23 58.3(3) . .
OS21 Ti6 OS23 51.3(4) . .
OHT4 Ti6 OS23 53.6(3) . .
OS20 Ti6 OS23 121.0(4) 4_545 .
OS15 Ti6 OS23 119.3(4) 4_545 .
OS46 Ti6 OS23 132.8(3) 4_545 .
Ti4 Ti6 OS23 34.31(18) 1_545 .
Na9 Ti6 OS23 80.3(4) 4_545 .
OT4 Ti6 Ce1 41.1(3) . 1_545
OS21 Ti6 Ce1 135.2(3) . 1_545
OHT4 Ti6 Ce1 87.4(3) . 1_545
OS20 Ti6 Ce1 135.7(3) 4_545 1_545
OS15 Ti6 Ce1 85.9(3) 4_545 1_545
OS46 Ti6 Ce1 44.3(3) 4_545 1_545
Ti4 Ti6 Ce1 65.94(7) 1_545 1_545
Na9 Ti6 Ce1 111.2(4) 4_545 1_545
OS23 Ti6 Ce1 95.62(19) . 1_545
OT4 Ti6 OB9 130.1(3) . 4_545
OS21 Ti6 OB9 134.3(4) . 4_545
OHT4 Ti6 OB9 88.7(3) . 4_545
OS20 Ti6 OB9 45.4(3) 4_545 4_545
OS15 Ti6 OB9 99.2(3) 4_545 4_545
OS46 Ti6 OB9 47.0(3) 4_545 4_545
Ti4 Ti6 OB9 121.03(18) 1_545 4_545
Na9 Ti6 OB9 132.3(4) 4_545 4_545
OS23 Ti6 OB9 141.3(3) . 4_545
Ce1 Ti6 OB9 90.58(15) 1_545 4_545
OT4 Ti6 OS45 55.3(3) . 4_545
OS21 Ti6 OS45 115.8(4) . 4_545
OHT4 Ti6 OS45 126.6(3) . 4_545
OS20 Ti6 OS45 127.7(4) 4_545 4_545
OS15 Ti6 OS45 45.8(3) 4_545 4_545
OS46 Ti6 OS45 59.3(3) 4_545 4_545
Ti4 Ti6 OS45 94.88(18) 1_545 4_545
Na9 Ti6 OS45 76.6(3) 4_545 4_545
OS23 Ti6 OS45 109.9(2) . 4_545
Ce1 Ti6 OS45 40.30(15) 1_545 4_545
OB9 Ti6 OS45 99.3(2) 4_545 4_545
OT2 Ti7 OS7 169.9(4) . .
OT2 Ti7 OS22 95.0(4) . .
OS7 Ti7 OS22 88.0(4) . .
OT2 Ti7 OS9 93.7(4) . .
OS7 Ti7 OS9 96.0(4) . .
OS22 Ti7 OS9 89.6(4) . .
OT2 Ti7 OHT1 77.6(4) . .
OS7 Ti7 OHT1 92.7(4) . .
OS22 Ti7 OHT1 91.5(4) . .
OS9 Ti7 OHT1 171.3(4) . .
OT2 Ti7 OS48 86.3(4) . .
OS7 Ti7 OS48 91.5(4) . .
OS22 Ti7 OS48 175.6(4) . .
OS9 Ti7 OS48 86.2(4) . .
OHT1 Ti7 OS48 92.8(4) . .
OT2 Ti7 Ti12 37.7(2) . .
OS7 Ti7 Ti12 133.6(3) . .
OS22 Ti7 Ti12 84.1(3) . .
OS9 Ti7 Ti12 129.5(3) . .
OHT1 Ti7 Ti12 42.2(3) . .
OS48 Ti7 Ti12 99.3(3) . .
OT2 Ti7 OS39 55.5(3) . .
OS7 Ti7 OS39 121.2(3) . .
OS22 Ti7 OS39 50.0(4) . .
OS9 Ti7 OS39 118.6(3) . .
OHT1 Ti7 OS39 56.6(3) . .
OS48 Ti7 OS39 133.3(3) . .
Ti12 Ti7 OS39 34.09(18) . .
OT2 Ti7 Ce2 40.9(2) . .
OS7 Ti7 Ce2 136.8(3) . .
OS22 Ti7 Ce2 135.2(3) . .
OS9 Ti7 Ce2 87.1(3) . .
OHT1 Ti7 Ce2 86.0(3) . .
OS48 Ti7 Ce2 45.6(2) . .
Ti12 Ti7 Ce2 64.58(7) . .
OS39 Ti7 Ce2 93.71(18) . .
OT2 Ti7 OB14 131.1(3) . .
OS7 Ti7 OB14 45.3(3) . .
OS22 Ti7 OB14 133.3(4) . .
OS9 Ti7 OB14 94.1(3) . .
OHT1 Ti7 OB14 91.4(3) . .
OS48 Ti7 OB14 46.3(3) . .
Ti12 Ti7 OB14 125.60(17) . .
OS39 Ti7 OB14 147.1(2) . .
Ce2 Ti7 OB14 91.48(15) . .
OT2 Ti7 OS41 55.4(3) . .
OS7 Ti7 OS41 131.3(3) . .
OS22 Ti7 OS41 116.3(3) . .
OS9 Ti7 OS41 46.9(3) . .
OHT1 Ti7 OS41 125.5(3) . .
OS48 Ti7 OS41 61.1(3) . .
Ti12 Ti7 OS41 92.43(15) . .
OS39 Ti7 OS41 105.9(2) . .
Ce2 Ti7 OS41 40.82(13) . .
OB14 Ti7 OS41 99.1(2) . .
OT2 Ti7 K2 139.5(3) . 6_566
OS7 Ti7 K2 43.2(3) . 6_566
OS22 Ti7 K2 44.9(4) . 6_566
OS9 Ti7 K2 91.6(3) . 6_566
OHT1 Ti7 K2 95.3(3) . 6_566
OS48 Ti7 K2 134.2(3) . 6_566
Ti12 Ti7 K2 116.44(17) . 6_566
OS39 Ti7 K2 87.0(2) . 6_566
Ce2 Ti7 K2 178.7(2) . 6_566
OB14 Ti7 K2 88.4(2) . 6_566
OS41 Ti7 K2 138.0(3) . 6_566
OS37 Ti8 OS14 101.7(4) . .
OS37 Ti8 OT1 90.3(4) . .
OS14 Ti8 OT1 166.9(4) . .
OS37 Ti8 OS5 89.9(4) . 3_545
OS14 Ti8 OS5 88.1(4) . 3_545
OT1 Ti8 OS5 97.3(4) . 3_545
OS37 Ti8 OHT2 165.6(4) . .
OS14 Ti8 OHT2 92.7(4) . .
OT1 Ti8 OHT2 75.5(4) . .
OS5 Ti8 OHT2 89.8(4) 3_545 .
OS37 Ti8 OS49 89.4(4) . .
OS14 Ti8 OS49 89.5(4) . .
OT1 Ti8 OS49 85.3(4) . .
OS5 Ti8 OS49 177.3(4) 3_545 .
OHT2 Ti8 OS49 91.5(4) . .
OS37 Ti8 Ti9 125.0(3) . .
OS14 Ti8 Ti9 132.6(3) . .
OT1 Ti8 Ti9 37.1(3) . .
OS5 Ti8 Ti9 84.6(3) 3_545 .
OHT2 Ti8 Ti9 40.7(2) . .
OS49 Ti8 Ti9 97.9(3) . .
OS37 Ti8 OW25 86.5(5) . 3_545
OS14 Ti8 OW25 47.4(4) . 3_545
OT1 Ti8 OW25 140.1(4) . 3_545
OS5 Ti8 OW25 43.0(4) 3_545 3_545
OHT2 Ti8 OW25 103.0(5) . 3_545
OS49 Ti8 OW25 134.3(4) . 3_545
Ti9 Ti8 OW25 121.3(4) . 3_545
OS37 Ti8 OS3 114.1(3) . 3_545
OS14 Ti8 OS3 122.7(3) . 3_545
OT1 Ti8 OS3 54.9(3) . 3_545
OS5 Ti8 OS3 50.8(3) 3_545 3_545
OHT2 Ti8 OS3 55.8(3) . 3_545
OS49 Ti8 OS3 131.7(3) . 3_545
Ti9 Ti8 OS3 33.93(15) . 3_545
OW25 Ti8 OS3 90.6(4) 3_545 3_545
OS37 Ti8 Ce2 86.0(3) . .
OS14 Ti8 Ce2 133.7(3) . .
OT1 Ti8 Ce2 40.9(3) . .
OS5 Ti8 Ce2 137.9(3) 3_545 .
OHT2 Ti8 Ce2 84.6(2) . .
OS49 Ti8 Ce2 44.7(3) . .
Ti9 Ti8 Ce2 64.37(6) . .
OW25 Ti8 Ce2 172.4(4) 3_545 .
OS3 Ti8 Ce2 93.33(15) 3_545 .
OS37 Ti8 OB27 103.2(3) . .
OS14 Ti8 OB27 43.2(3) . .
OT1 Ti8 OB27 129.0(3) . .
OS5 Ti8 OB27 131.0(3) 3_545 .
OHT2 Ti8 OB27 87.8(3) . .
OS49 Ti8 OB27 46.7(3) . .
Ti9 Ti8 OB27 121.12(17) . .
OW25 Ti8 OB27 90.3(4) 3_545 .
OS3 Ti8 OB27 142.7(2) 3_545 .
Ce2 Ti8 OB27 90.50(15) . .
OS37 Ti8 Na2 46.1(3) . 3_545
OS14 Ti8 Na2 109.2(3) . 3_545
OT1 Ti8 Na2 83.0(3) . 3_545
OS5 Ti8 Na2 46.4(3) 3_545 3_545
OHT2 Ti8 Na2 127.9(3) . 3_545
OS49 Ti8 Na2 133.7(3) . 3_545
Ti9 Ti8 Na2 99.06(14) . 3_545
OW25 Ti8 Na2 66.5(4) 3_545 3_545
OS3 Ti8 Na2 72.9(2) 3_545 3_545
Ce2 Ti8 Na2 108.57(13) . 3_545
OB27 Ti8 Na2 139.8(2) . 3_545
OT1 Ti9 OS3 94.8(4) . 3_545
OT1 Ti9 OS8 92.3(4) . .
OS3 Ti9 OS8 86.3(4) 3_545 .
OT1 Ti9 OS6 167.8(4) . .
OS3 Ti9 OS6 92.4(4) 3_545 .
OS8 Ti9 OS6 98.0(4) . .
OT1 Ti9 OHT2 76.8(4) . .
OS3 Ti9 OHT2 92.8(4) 3_545 .
OS8 Ti9 OHT2 168.9(4) . .
OS6 Ti9 OHT2 93.1(4) . .
OT1 Ti9 OS41 84.8(4) . .
OS3 Ti9 OS41 175.5(4) 3_545 .
OS8 Ti9 OS41 89.3(4) . .
OS6 Ti9 OS41 88.9(4) . .
OHT2 Ti9 OS41 91.5(4) . .
OT1 Ti9 Ti8 37.9(3) . .
OS3 Ti9 Ti8 84.5(3) 3_545 .
OS8 Ti9 Ti8 127.8(3) . .
OS6 Ti9 Ti8 133.6(3) . .
OHT2 Ti9 Ti8 41.2(3) . .
OS41 Ti9 Ti8 97.7(3) . .
OT1 Ti9 OS5 57.4(3) . 3_545
OS3 Ti9 OS5 50.6(3) 3_545 3_545
OS8 Ti9 OS5 118.3(3) . 3_545
OS6 Ti9 OS5 121.7(3) . 3_545
OHT2 Ti9 OS5 54.1(3) . 3_545
OS41 Ti9 OS5 131.7(3) . 3_545
Ti8 Ti9 OS5 34.00(15) . 3_545
OT1 Ti9 Na6 143.5(3) . 5_666
OS3 Ti9 Na6 88.1(3) 3_545 5_666
OS8 Ti9 Na6 51.6(3) . 5_666
OS6 Ti9 Na6 46.5(3) . 5_666
OHT2 Ti9 Na6 139.5(3) . 5_666
OS41 Ti9 Na6 89.6(3) . 5_666
Ti8 Ti9 Na6 172.66(17) . 5_666
OS5 Ti9 Na6 138.7(2) 3_545 5_666
OT1 Ti9 Ce2 41.7(3) . .
OS3 Ti9 Ce2 135.5(3) 3_545 .
OS8 Ti9 Ce2 86.9(3) . .
OS6 Ti9 Ce2 132.1(3) . .
OHT2 Ti9 Ce2 86.0(3) . .
OS41 Ti9 Ce2 43.4(2) . .
Ti8 Ti9 Ce2 65.81(6) . .
OS5 Ti9 Ce2 96.01(16) 3_545 .
Na6 Ti9 Ce2 120.28(16) 5_666 .
OT1 Ti9 OB37 127.3(3) . .
OS3 Ti9 OB37 135.6(3) 3_545 .
OS8 Ti9 OB37 103.4(3) . .
OS6 Ti9 OB37 43.7(3) . .
OHT2 Ti9 OB37 85.0(3) . .
OS41 Ti9 OB37 46.3(3) . .
Ti8 Ti9 OB37 118.54(16) . .
OS5 Ti9 OB37 138.2(2) 3_545 .
Na6 Ti9 OB37 67.1(2) 5_666 .
Ce2 Ti9 OB37 88.64(15) . .
OT1 Ti9 Na4 133.9(3) . 3_545
OS3 Ti9 Na4 40.0(3) 3_545 3_545
OS8 Ti9 Na4 92.7(3) . 3_545
OS6 Ti9 Na4 52.4(3) . 3_545
OHT2 Ti9 Na4 93.7(3) . 3_545
OS41 Ti9 Na4 141.1(3) . 3_545
Ti8 Ti9 Na4 111.21(15) . 3_545
OS5 Ti9 Na4 80.2(2) 3_545 3_545
Na6 Ti9 Na4 62.4(2) 5_666 3_545
Ce2 Ti9 Na4 175.48(14) . 3_545
OB37 Ti9 Na4 95.84(19) . 3_545
OS25 Ti10 OS26 91.2(4) . .
OS25 Ti10 OT5 95.6(4) . .
OS26 Ti10 OT5 95.5(4) . .
OS25 Ti10 OS34 103.1(4) . .
OS26 Ti10 OS34 91.4(4) . .
OT5 Ti10 OS34 160.0(4) . .
OS25 Ti10 OS31 89.0(4) . .
OS26 Ti10 OS31 179.6(5) . .
OT5 Ti10 OS31 84.9(4) . .
OS34 Ti10 OS31 88.2(4) . .
OS25 Ti10 OS44 171.1(4) . .
OS26 Ti10 OS44 89.0(4) . .
OT5 Ti10 OS44 75.5(4) . .
OS34 Ti10 OS44 85.8(4) . .
OS31 Ti10 OS44 90.9(3) . .
OS25 Ti10 Ti11 129.8(3) . .
OS26 Ti10 Ti11 82.9(3) . .
OT5 Ti10 Ti11 36.5(3) . .
OS34 Ti10 Ti11 126.8(3) . .
OS31 Ti10 Ti11 97.4(2) . .
OS44 Ti10 Ti11 41.4(3) . .
OS25 Ti10 OS32 120.5(4) . .
OS26 Ti10 OS32 49.5(3) . .
OT5 Ti10 OS32 56.0(3) . .
OS34 Ti10 OS32 117.8(3) . .
OS31 Ti10 OS32 130.7(3) . .
OS44 Ti10 OS32 53.9(3) . .
Ti11 Ti10 OS32 33.35(16) . .
OS25 Ti10 Na3 108.1(3) . .
OS26 Ti10 Na3 43.4(4) . .
OT5 Ti10 Na3 130.8(3) . .
OS34 Ti10 Na3 49.2(4) . .
OS31 Ti10 Na3 136.2(3) . .
OS44 Ti10 Na3 77.9(3) . .
Ti11 Ti10 Na3 101.1(2) . .
OS32 Ti10 Na3 74.9(2) . .
OS25 Ti10 Ce2 88.2(3) . .
OS26 Ti10 Ce2 136.9(3) . .
OT5 Ti10 Ce2 41.8(3) . .
OS34 Ti10 Ce2 130.6(3) . .
OS31 Ti10 Ce2 43.5(2) . .
OS44 Ti10 Ce2 85.6(3) . .
Ti11 Ti10 Ce2 65.27(6) . .
OS32 Ti10 Ce2 95.02(16) . .
Na3 Ti10 Ce2 163.48(18) . .
OS25 Ti10 OW36 47.0(4) . .
OS26 Ti10 OW36 51.0(4) . .
OT5 Ti10 OW36 77.6(4) . .
OS34 Ti10 OW36 120.7(4) . .
OS31 Ti10 OW36 129.3(4) . .
OS44 Ti10 OW36 128.4(4) . .
Ti11 Ti10 OW36 95.8(3) . .
OS32 Ti10 OW36 74.6(3) . .
Na3 Ti10 OW36 87.9(3) . .
Ce2 Ti10 OW36 102.2(3) . .
OS25 Ti10 OB22 142.7(4) . .
OS26 Ti10 OB22 105.4(4) . .
OT5 Ti10 OB22 115.3(3) . .
OS34 Ti10 OB22 44.7(3) . .
OS31 Ti10 OB22 74.3(3) . .
OS44 Ti10 OB22 45.3(3) . .
Ti11 Ti10 OB22 86.03(16) . .
OS32 Ti10 OB22 94.9(2) . .
Na3 Ti10 OB22 67.8(2) . .
Ce2 Ti10 OB22 100.76(15) . .
OW36 Ti10 OB22 155.5(3) . .
OS43 Ti11 OS32 89.3(4) . .
OS43 Ti11 OT5 94.4(4) . .
OS32 Ti11 OT5 97.1(4) . .
OS43 Ti11 OS28 102.5(4) . .
OS32 Ti11 OS28 90.1(4) . .
OT5 Ti11 OS28 161.7(4) . .
OS43 Ti11 OS1 90.3(4) . .
OS32 Ti11 OS1 179.0(4) . .
OT5 Ti11 OS1 83.8(3) . .
OS28 Ti11 OS1 89.1(4) . .
OS43 Ti11 OS44 170.0(4) . .
OS32 Ti11 OS44 89.6(4) . .
OT5 Ti11 OS44 75.9(4) . .
OS28 Ti11 OS44 87.4(4) . .
OS1 Ti11 OS44 90.9(4) . .
OS43 Ti11 Ti10 128.0(3) . .
OS32 Ti11 Ti10 84.3(3) . .
OT5 Ti11 Ti10 36.3(3) . .
OS28 Ti11 Ti10 128.9(3) . .
OS1 Ti11 Ti10 96.6(3) . .
OS44 Ti11 Ti10 42.0(3) . .
OS43 Ti11 Na1 89.5(3) . 5_666
OS32 Ti11 Na1 47.5(3) . 5_666
OT5 Ti11 Na1 144.4(3) . 5_666
OS28 Ti11 Na1 44.1(3) . 5_666
OS1 Ti11 Na1 131.6(3) . 5_666
OS44 Ti11 Na1 97.1(3) . 5_666
Ti10 Ti11 Na1 120.58(18) . 5_666
OS43 Ti11 OS26 117.8(3) . .
OS32 Ti11 OS26 50.7(3) . .
OT5 Ti11 OS26 55.7(3) . .
OS28 Ti11 OS26 119.7(3) . .
OS1 Ti11 OS26 130.2(3) . .
OS44 Ti11 OS26 54.8(3) . .
Ti10 Ti11 OS26 33.55(17) . .
Na1 Ti11 OS26 91.4(2) 5_666 .
OS43 Ti11 OW31 43.1(4) . 5_666
OS32 Ti11 OW31 51.1(4) . 5_666
OT5 Ti11 OW31 81.1(4) . 5_666
OS28 Ti11 OW31 116.1(4) . 5_666
OS1 Ti11 OW31 128.8(4) . 5_666
OS44 Ti11 OW31 131.1(4) . 5_666
Ti10 Ti11 OW31 99.1(3) . 5_666
Na1 Ti11 OW31 77.8(4) 5_666 5_666
OS26 Ti11 OW31 76.6(4) . 5_666
OS43 Ti11 OS48 46.9(3) . .
OS32 Ti11 OS48 120.0(3) . .
OT5 Ti11 OS48 58.0(3) . .
OS28 Ti11 OS48 131.4(3) . .
OS1 Ti11 OS48 60.2(3) . .
OS44 Ti11 OS48 126.3(3) . .
Ti10 Ti11 OS48 93.75(16) . .
Na1 Ti11 OS48 136.4(2) 5_666 .
OS26 Ti11 OS48 108.7(2) . .
OW31 Ti11 OS48 70.4(4) 5_666 .
OS43 Ti11 Ce2 89.1(3) . .
OS32 Ti11 Ce2 137.8(3) . .
OT5 Ti11 Ce2 41.0(3) . .
OS28 Ti11 Ce2 131.3(3) . .
OS1 Ti11 Ce2 43.1(2) . .
OS44 Ti11 Ce2 85.0(2) . .
Ti10 Ti11 Ce2 64.16(6) . .
Na1 Ti11 Ce2 174.53(16) 5_666 .
OS26 Ti11 Ce2 93.93(17) . .
OW31 Ti11 Ce2 104.7(3) 5_666 .
OS48 Ti11 Ce2 42.35(14) . .
OS38 Ti12 OT2 98.6(4) . .
OS38 Ti12 OS39 89.3(4) . .
OT2 Ti12 OS39 94.0(4) . .
OS38 Ti12 OS24 96.7(4) . .
OT2 Ti12 OS24 164.1(4) . .
OS39 Ti12 OS24 90.8(4) . .
OS38 Ti12 OS47 89.3(4) . .
OT2 Ti12 OS47 85.5(4) . .
OS39 Ti12 OS47 178.3(4) . .
OS24 Ti12 OS47 90.1(4) . .
OS38 Ti12 OHT1 174.1(4) . .
OT2 Ti12 OHT1 75.5(4) . .
OS39 Ti12 OHT1 91.3(4) . .
OS24 Ti12 OHT1 89.2(4) . .
OS47 Ti12 OHT1 90.1(4) . .
OS38 Ti12 Ti7 134.2(3) . .
OT2 Ti12 Ti7 37.5(3) . .
OS39 Ti12 Ti7 83.6(3) . .
OS24 Ti12 Ti7 128.5(3) . .
OS47 Ti12 Ti7 96.9(3) . .
OHT1 Ti12 Ti7 40.1(3) . .
OS38 Ti12 OS22 122.1(4) . .
OT2 Ti12 OS22 55.9(3) . .
OS39 Ti12 OS22 49.3(4) . .
OS24 Ti12 OS22 118.4(4) . .
OS47 Ti12 OS22 131.2(3) . .
OHT1 Ti12 OS22 54.8(3) . .
Ti7 Ti12 OS22 34.31(17) . .
OS38 Ti12 OS49 47.6(3) . .
OT2 Ti12 OS49 59.7(3) . .
OS39 Ti12 OS49 116.3(3) . .
OS24 Ti12 OS49 130.7(4) . .
OS47 Ti12 OS49 62.0(3) . .
OHT1 Ti12 OS49 127.3(3) . .
Ti7 Ti12 OS49 96.49(16) . .
OS22 Ti12 OS49 110.2(2) . .
OS38 Ti12 Ce2 89.9(3) . .
OT2 Ti12 Ce2 41.6(3) . .
OS39 Ti12 Ce2 134.7(3) . .
OS24 Ti12 Ce2 134.2(3) . .
OS47 Ti12 Ce2 44.5(3) . .
OHT1 Ti12 Ce2 85.4(3) . .
Ti7 Ti12 Ce2 65.40(6) . .
OS22 Ti12 Ce2 94.95(17) . .
OS49 Ti12 Ce2 42.82(15) . .
OS38 Ti12 OB20 98.7(4) . .
OT2 Ti12 OB20 127.8(3) . .
OS39 Ti12 OB20 135.0(3) . .
OS24 Ti12 OB20 44.4(3) . .
OS47 Ti12 OB20 46.1(3) . .
OHT1 Ti12 OB20 85.1(3) . .
Ti7 Ti12 OB20 117.98(19) . .
OS22 Ti12 OB20 138.9(3) . .
OS49 Ti12 OB20 100.8(2) . .
Ce2 Ti12 OB20 89.78(16) . .
OS38 Ti12 OS48 128.6(3) . .
OT2 Ti12 OS48 38.6(3) . .
OS39 Ti12 OS48 114.2(3) . .
OS24 Ti12 OS48 126.0(3) . .
OS47 Ti12 OS48 66.2(3) . .
OHT1 Ti12 OS48 46.1(3) . .
Ti7 Ti12 OS48 30.74(14) . .
OS22 Ti12 OS48 65.0(2) . .
OS49 Ti12 OS48 81.21(19) . .
Ce2 Ti12 OS48 40.62(12) . .
OB20 Ti12 OS48 94.9(2) . .
OS11 Si1 OS35 116.1(5) . .
OS11 Si1 OB7 109.9(6) . .
OS35 Si1 OB7 109.4(6) . .
OS11 Si1 OB10 106.1(5) . .
OS35 Si1 OB10 108.9(5) . .
OB7 Si1 OB10 105.8(6) . .
OS11 Si1 OS40 157.6(5) . .
OS35 Si1 OS40 62.2(4) . .
OB7 Si1 OS40 90.6(4) . .
OB10 Si1 OS40 57.8(4) . .
OS11 Si1 OS36 58.1(4) . .
OS35 Si1 OS36 73.4(4) . .
OB7 Si1 OS36 90.6(4) . .
OB10 Si1 OS36 161.0(5) . .
OS40 Si1 OS36 133.2(3) . .
OS11 Si1 Na8 44.0(4) . .
OS35 Si1 Na8 119.9(4) . .
OB7 Si1 Na8 130.4(4) . .
OB10 Si1 Na8 63.4(4) . .
OS40 Si1 Na8 115.4(3) . .
OS36 Si1 Na8 98.6(3) . .
OS11 Si1 OT4 53.4(4) . 1_565
OS35 Si1 OT4 63.6(4) . 1_565
OB7 Si1 OT4 138.2(4) . 1_565
OB10 Si1 OT4 115.5(5) . 1_565
OS40 Si1 OT4 116.1(3) . 1_565
OS36 Si1 OT4 47.7(2) . 1_565
Na8 Si1 OT4 68.2(3) . 1_565
OS11 Si1 OB26 76.4(4) . .
OS35 Si1 OB26 99.5(4) . .
OB7 Si1 OB26 45.1(4) . .
OB10 Si1 OB26 145.9(5) . .
OS40 Si1 OB26 125.8(3) . .
OS36 Si1 OB26 46.6(2) . .
Na8 Si1 OB26 117.5(3) . .
OT4 Si1 OB26 93.7(2) 1_565 .
OH6 Si2 OS40 114.5(6) . .
OH6 Si2 OB10 110.1(6) . .
OS40 Si2 OB10 107.7(5) . .
OH6 Si2 OB29 110.9(6) . 4
OS40 Si2 OB29 107.5(5) . 4
OB10 Si2 OB29 105.7(6) . 4
OH6 Si2 OS35 158.0(5) . .
OS40 Si2 OS35 60.4(4) . .
OB10 Si2 OS35 57.0(4) . .
OB29 Si2 OS35 90.6(4) 4 .
OH6 Si2 OT7 144.0(5) . 4
OS40 Si2 OT7 56.4(4) . 4
OB10 Si2 OT7 105.6(4) . 4
OB29 Si2 OT7 53.3(4) 4 4
OS35 Si2 OT7 54.0(2) . 4
OH6 Si2 Na1 33.4(4) . .
OS40 Si2 Na1 89.9(4) . .
OB10 Si2 Na1 99.0(4) . .
OB29 Si2 Na1 143.2(4) 4 .
OS35 Si2 Na1 125.9(3) . .
OT7 Si2 Na1 142.9(3) 4 .
OH6 Si2 OW29 74.2(5) . .
OS40 Si2 OW29 54.5(5) . .
OB10 Si2 OW29 90.0(5) . .
OB29 Si2 OW29 159.8(5) 4 .
OS35 Si2 OW29 87.3(4) . .
OT7 Si2 OW29 110.7(4) 4 .
Na1 Si2 OW29 41.3(3) . .
OS18 Si3 OB28 107.2(6) . .
OS18 Si3 OH11 112.9(8) . .
OB28 Si3 OH11 108.2(8) . .
OS18 Si3 OH10 111.9(9) . .
OB28 Si3 OH10 108.5(8) . .
OH11 Si3 OH10 107.9(9) . .
OS18 Si3 OS36 55.5(4) . .
OB28 Si3 OS36 51.7(4) . .
OH11 Si3 OS36 125.5(7) . .
OH10 Si3 OS36 126.2(7) . .
OS18 Si3 OB26 81.7(5) . .
OB28 Si3 OB26 48.3(4) . .
OH11 Si3 OB26 156.3(7) . .
OH10 Si3 OB26 81.5(7) . .
OS36 Si3 OB26 46.8(2) . .
OS18 Si3 Na14 38.2(4) . .
OB28 Si3 Na14 144.4(5) . .
OH11 Si3 Na14 97.2(7) . .
OH10 Si3 Na14 85.9(7) . .
OS36 Si3 Na14 93.3(3) . .
OB26 Si3 Na14 105.2(3) . .
OS18 Si3 OW30 79.9(10) . .
OB28 Si3 OW30 121.7(10) . .
OH11 Si3 OW30 122.0(11) . .
OH10 Si3 OW30 32.0(11) . .
OS36 Si3 OW30 108.6(9) . .
OB26 Si3 OW30 77.6(9) . .
Na14 Si3 OW30 57.6(9) . .
OS18 Si3 OW38 77.6(7) . 1_565
OB28 Si3 OW38 93.7(7) . 1_565
OH11 Si3 OW38 45.4(8) . 1_565
OH10 Si3 OW38 150.8(9) . 1_565
OS36 Si3 OW38 82.4(6) . 1_565
OB26 Si3 OW38 127.7(6) . 1_565
Na14 Si3 OW38 86.6(6) . 1_565
OW30 Si3 OW38 142.4(11) . 1_565
OS18 Si3 OW40 121.5(9) . 7_566
OB28 Si3 OW40 60.7(9) . 7_566
OH11 Si3 OW40 125.4(10) . 7_566
OH10 Si3 OW40 48.0(10) . 7_566
OS36 Si3 OW40 91.0(8) . 7_566
OB26 Si3 OW40 46.0(8) . 7_566
Na14 Si3 OW40 122.3(7) . 7_566
OW30 Si3 OW40 66.7(11) . 7_566
OW38 Si3 OW40 150.8(9) 1_565 7_566
OS33 Si4 OS36 113.1(5) . .
OS33 Si4 OB26 111.0(5) . .
OS36 Si4 OB26 111.3(5) . .
OS33 Si4 OB28 104.5(5) . .
OS36 Si4 OB28 110.4(5) . .
OB26 Si4 OB28 106.1(5) . .
OS33 Si4 OS18 154.3(5) . .
OS36 Si4 OS18 64.5(4) . .
OB26 Si4 OS18 92.6(5) . .
OB28 Si4 OS18 57.3(4) . .
OS33 Si4 OS2 57.7(4) . .
OS36 Si4 OS2 72.2(4) . .
OB26 Si4 OS2 91.2(4) . .
OB28 Si4 OS2 159.4(4) . .
OS18 Si4 OS2 134.7(3) . .
OS33 Si4 OB12 77.7(4) . .
OS36 Si4 OB12 99.0(4) . .
OB26 Si4 OB12 45.4(4) . .
OB28 Si4 OB12 146.1(4) . .
OS18 Si4 OB12 127.9(3) . .
OS2 Si4 OB12 46.7(2) . .
OS33 Si4 OT6 51.9(4) . .
OS36 Si4 OT6 61.6(4) . .
OB26 Si4 OT6 137.4(4) . .
OB28 Si4 OT6 115.8(4) . .
OS18 Si4 OT6 116.1(3) . .
OS2 Si4 OT6 46.2(2) . .
OB12 Si4 OT6 92.5(2) . .
OS33 Si4 OW40 98.2(8) . 7_566
OS36 Si4 OW40 148.3(8) . 7_566
OB26 Si4 OW40 49.0(8) . 7_566
OB28 Si4 OW40 63.6(8) . 7_566
OS18 Si4 OW40 89.5(8) . 7_566
OS2 Si4 OW40 125.1(8) . 7_566
OB12 Si4 OW40 82.6(8) . 7_566
OT6 Si4 OW40 150.0(8) . 7_566
OS33 Si4 Ba 54.3(3) . 3_455
OS36 Si4 Ba 114.2(4) . 3_455
OB26 Si4 Ba 134.1(4) . 3_455
OB28 Si4 Ba 52.4(3) . 3_455
OS18 Si4 Ba 101.9(2) . 3_455
OS2 Si4 Ba 107.29(18) . 3_455
OB12 Si4 Ba 128.8(2) . 3_455
OT6 Si4 Ba 72.69(15) . 3_455
OW40 Si4 Ba 87.4(7) 7_566 3_455
OS33 Si4 OW28 71.3(4) . 3_455
OS36 Si4 OW28 68.3(4) . 3_455
OB26 Si4 OW28 177.4(4) . 3_455
OB28 Si4 OW28 71.9(4) . 3_455
OS18 Si4 OW28 84.9(3) . 3_455
OS2 Si4 OW28 91.1(2) . 3_455
OB12 Si4 OW28 137.1(3) . 3_455
OT6 Si4 OW28 44.9(2) . 3_455
OW40 Si4 OW28 130.0(7) 7_566 3_455
Ba Si4 OW28 46.01(17) 3_455 3_455
OB7 Si5 OH7 110.2(6) . .
OB7 Si5 OB26 111.5(6) . .
OH7 Si5 OB26 108.7(6) . .
OB7 Si5 OB12 109.9(6) . .
OH7 Si5 OB12 108.1(6) . .
OB26 Si5 OB12 108.4(5) . .
OB7 Si5 OW40 125.6(9) . .
OH7 Si5 OW40 56.7(9) . .
OB26 Si5 OW40 52.0(9) . .
OB12 Si5 OW40 124.5(9) . .
OB7 Si5 OH3 75.7(4) . 5_666
OH7 Si5 OH3 40.8(4) . 5_666
OB26 Si5 OH3 144.1(4) . 5_666
OB12 Si5 OH3 101.2(4) . 5_666
OW40 Si5 OH3 94.3(8) . 5_666
OB7 Si5 OS36 78.5(4) . .
OH7 Si5 OS36 150.2(4) . .
OB26 Si5 OS36 43.9(4) . .
OB12 Si5 OS36 94.5(4) . .
OW40 Si5 OS36 94.6(8) . .
OH3 Si5 OS36 153.2(3) 5_666 .
OB7 Si5 OS2 93.1(4) . .
OH7 Si5 OS2 149.4(5) . .
OB26 Si5 OS2 79.1(4) . .
OB12 Si5 OS2 43.1(4) . .
OW40 Si5 OS2 124.5(8) . .
OH3 Si5 OS2 136.7(2) 5_666 .
OS36 Si5 OS2 51.7(2) . .
OB7 Si5 OS4 69.8(4) . .
OH7 Si5 OS4 126.2(4) . .
OB26 Si5 OS4 121.4(4) . .
OB12 Si5 OS4 40.3(4) . .
OW40 Si5 OS4 164.0(8) . .
OH3 Si5 OS4 94.4(2) 5_666 .
OS36 Si5 OS4 83.6(2) . .
OS2 Si5 OS4 43.43(19) . .
OB7 Si5 OS35 41.4(4) . .
OH7 Si5 OS35 149.4(5) . .
OB26 Si5 OS35 95.7(4) . .
OB12 Si5 OS35 80.2(4) . .
OW40 Si5 OS35 142.3(9) . .
OH3 Si5 OS35 109.3(2) 5_666 .
OS36 Si5 OS35 52.0(2) . .
OS2 Si5 OS35 52.0(2) . .
OS4 Si5 OS35 44.8(2) . .
OS4 Si6 OS2 112.9(5) . .
OS4 Si6 OB12 108.5(5) . .
OS2 Si6 OB12 110.8(5) . .
OS4 Si6 OB38 108.9(5) . .
OS2 Si6 OB38 109.9(5) . .
OB12 Si6 OB38 105.6(5) . .
OS4 Si6 OS12 156.4(4) . .
OS2 Si6 OS12 63.3(4) . .
OB12 Si6 OS12 94.0(4) . .
OB38 Si6 OS12 56.3(4) . .
OS4 Si6 OS35 56.3(4) . .
OS2 Si6 OS35 70.8(4) . .
OB12 Si6 OS35 91.0(4) . .
OB38 Si6 OS35 161.3(4) . .
OS12 Si6 OS35 132.4(3) . .
OS4 Si6 OB7 74.7(4) . .
OS2 Si6 OB7 97.4(4) . .
OB12 Si6 OB7 45.9(4) . .
OB38 Si6 OB7 147.3(4) . .
OS12 Si6 OB7 128.2(3) . .
OS35 Si6 OB7 46.0(2) . .
OS4 Si6 OT3 51.8(4) . 4
OS2 Si6 OT3 62.3(4) . 4
OB12 Si6 OT3 137.1(4) . 4
OB38 Si6 OT3 116.6(4) . 4
OS12 Si6 OT3 114.9(2) . 4
OS35 Si6 OT3 46.1(2) . 4
OB7 Si6 OT3 91.5(2) . 4
OS4 Si6 OW27 77.9(4) . 4
OS2 Si6 OW27 66.3(4) . 4
OB12 Si6 OW27 173.5(4) . 4
OB38 Si6 OW27 70.9(4) . 4
OS12 Si6 OW27 79.5(3) . 4
OS35 Si6 OW27 93.4(2) . 4
OB7 Si6 OW27 139.1(3) . 4
OT3 Si6 OW27 47.6(2) 4 4
OS30 Si7 OS5 114.1(5) . .
OS30 Si7 OS29 109.2(5) . .
OS5 Si7 OS29 107.0(5) . .
OS30 Si7 OS3 108.3(5) . .
OS5 Si7 OS3 110.4(5) . .
OS29 Si7 OS3 107.7(5) . .
OS30 Si7 Na4 59.6(4) . .
OS5 Si7 Na4 138.8(4) . .
OS29 Si7 Na4 113.4(4) . .
OS3 Si7 Na4 49.8(4) . .
OS30 Si7 Na2 135.9(4) . .
OS5 Si7 Na2 56.7(4) . .
OS29 Si7 Na2 51.1(4) . .
OS3 Si7 Na2 115.2(4) . .
Na4 Si7 Na2 158.1(2) . .
OS30 Si7 OHT2 102.7(4) . 3_455
OS5 Si7 OHT2 58.4(4) . 3_455
OS29 Si7 OHT2 148.1(4) . 3_455
OS3 Si7 OHT2 60.2(4) . 3_455
Na4 Si7 OHT2 82.3(2) . 3_455
Na2 Si7 OHT2 104.5(2) . 3_455
OS30 Si7 OHT3 57.5(3) . .
OS5 Si7 OHT3 102.3(4) . .
OS29 Si7 OHT3 59.2(3) . .
OS3 Si7 OHT3 147.3(4) . .
Na4 Si7 OHT3 104.8(2) . .
Na2 Si7 OHT3 81.2(2) . .
OHT2 Si7 OHT3 146.4(2) 3_455 .
OS30 Si7 OT6 58.2(3) . .
OS5 Si7 OT6 144.0(4) . .
OS29 Si7 OT6 54.6(4) . .
OS3 Si7 OT6 105.1(4) . .
Na4 Si7 OT6 71.6(2) . .
Na2 Si7 OT6 102.3(2) . .
OHT2 Si7 OT6 153.0(2) 3_455 .
OHT3 Si7 OT6 42.2(2) . .
OS30 Si7 OT1 144.7(4) . 3_455
OS5 Si7 OT1 58.2(3) . 3_455
OS29 Si7 OT1 105.8(4) . 3_455
OS3 Si7 OT1 55.1(3) . 3_455
Na4 Si7 OT1 101.9(2) . 3_455
Na2 Si7 OT1 72.4(2) . 3_455
OHT2 Si7 OT1 42.4(2) 3_455 3_455
OHT3 Si7 OT1 153.0(2) . 3_455
OT6 Si7 OT1 149.6(2) . 3_455
OS30 Si7 OW25 81.8(5) . .
OS5 Si7 OW25 36.0(5) . .
OS29 Si7 OW25 105.3(5) . .
OS3 Si7 OW25 139.4(5) . .
Na4 Si7 OW25 131.8(4) . .
Na2 Si7 OW25 70.1(4) . .
OHT2 Si7 OW25 79.3(4) 3_455 .
OHT3 Si7 OW25 71.6(4) . .
OT6 Si7 OW25 113.1(4) . .
OT1 Si7 OW25 93.6(4) 3_455 .
OS30 Si7 Ba 123.3(4) . 3_455
OS5 Si7 Ba 122.6(3) . 3_455
OS29 Si7 Ba 55.0(3) . 3_455
OS3 Si7 Ba 52.7(3) . 3_455
Na4 Si7 Ba 77.34(17) . 3_455
Na2 Si7 Ba 80.75(15) . 3_455
OHT2 Si7 Ba 106.24(17) 3_455 3_455
OHT3 Si7 Ba 107.31(18) . 3_455
OT6 Si7 Ba 75.17(16) . 3_455
OT1 Si7 Ba 74.43(16) 3_455 3_455
OW25 Si7 Ba 150.7(4) . 3_455
OS12 Si8 OB38 108.7(5) . .
OS12 Si8 OB13 109.1(5) . .
OB38 Si8 OB13 109.0(6) . .
OS12 Si8 OH22 113.8(5) . .
OB38 Si8 OH22 107.1(5) . .
OB13 Si8 OH22 109.0(6) . .
OS12 Si8 Na11 130.2(4) . 4
OB38 Si8 Na11 57.5(4) . 4
OB13 Si8 Na11 120.7(4) . 4
OH22 Si8 Na11 49.7(5) . 4
OS12 Si8 OS2 57.9(4) . .
OB38 Si8 OS2 52.8(4) . .
OB13 Si8 OS2 137.0(5) . .
OH22 Si8 OS2 113.6(4) . .
Na11 Si8 OS2 84.6(3) 4 .
OS12 Si8 OHT3 49.2(4) . .
OB38 Si8 OHT3 92.9(4) . .
OB13 Si8 OHT3 154.3(4) . .
OH22 Si8 OHT3 75.4(4) . .
Na11 Si8 OHT3 82.1(2) 4 .
OS2 Si8 OHT3 49.6(2) . .
OS12 Si8 OB12 78.7(4) . .
OB38 Si8 OB12 41.2(4) . .
OB13 Si8 OB12 93.8(4) . .
OH22 Si8 OB12 147.0(4) . .
Na11 Si8 OB12 98.3(3) 4 .
OS2 Si8 OB12 45.4(2) . .
OHT3 Si8 OB12 94.3(2) . .
OS12 Si8 OH29 115.5(11) . .
OB38 Si8 OH29 133.5(10) . .
OB13 Si8 OH29 42.9(8) . .
OH22 Si8 OH29 68.0(9) . .
Na11 Si8 OH29 100.8(11) 4 .
OS2 Si8 OH29 173.4(10) . .
OHT3 Si8 OH29 126.9(7) . .
OB12 Si8 OH29 136.4(7) . .
OS12 Si8 OH19 76.6(4) . 4
OB38 Si8 OH19 119.1(4) . 4
OB13 Si8 OH19 126.8(5) . 4
OH22 Si8 OH19 37.3(4) . 4
Na11 Si8 OH19 73.2(3) 4 4
OS2 Si8 OH19 92.2(2) . 4
OHT3 Si8 OH19 43.8(2) . 4
OB12 Si8 OH19 137.5(2) . 4
OH29 Si8 OH19 85.8(7) . 4
OH19 Si9 OS14 113.4(5) . .
OH19 Si9 OB8 110.7(5) . .
OS14 Si9 OB8 111.4(5) . .
OH19 Si9 OB27 111.7(5) . .
OS14 Si9 OB27 106.8(5) . .
OB8 Si9 OB27 102.2(5) . .
OH19 Si9 Na10 117.2(4) . .
OS14 Si9 Na10 129.3(4) . .
OB8 Si9 Na10 46.2(4) . .
OB27 Si9 Na10 56.9(4) . .
OH19 Si9 OS49 147.9(4) . .
OS14 Si9 OS49 56.6(4) . .
OB8 Si9 OS49 101.0(4) . .
OB27 Si9 OS49 54.2(4) . .
Na10 Si9 OS49 81.2(2) . .
OH19 Si9 OH22 43.1(4) . 4_545
OS14 Si9 OH22 135.7(4) . 4_545
OB8 Si9 OH22 112.5(4) . 4_545
OB27 Si9 OH22 69.4(4) . 4_545
Na10 Si9 OH22 87.1(2) . 4_545
OS49 Si9 OH22 119.0(3) . 4_545
OH19 Si9 K1 43.8(6) . 4_545
OS14 Si9 K1 70.3(5) . 4_545
OB8 Si9 K1 122.2(7) . 4_545
OB27 Si9 K1 133.8(7) . 4_545
Na10 Si9 K1 157.9(5) . 4_545
OS49 Si9 K1 121.0(5) . 4_545
OH22 Si9 K1 81.5(5) 4_545 4_545
OH19 Si9 OW25 46.7(5) . 4_545
OS14 Si9 OW25 72.7(5) . 4_545
OB8 Si9 OW25 107.5(6) . 4_545
OB27 Si9 OW25 148.2(6) . 4_545
Na10 Si9 OW25 147.7(4) . 4_545
OS49 Si9 OW25 128.0(4) . 4_545
OH22 Si9 OW25 88.7(4) 4_545 4_545
K1 Si9 OW25 14.8(5) 4_545 4_545
OH19 Si9 OHT3 44.8(4) . 4_545
OS14 Si9 OHT3 137.8(4) . 4_545
OB8 Si9 OHT3 66.4(4) . 4_545
OB27 Si9 OHT3 114.9(4) . 4_545
Na10 Si9 OHT3 81.50(19) . 4_545
OS49 Si9 OHT3 162.7(2) . 4_545
OH22 Si9 OHT3 60.0(2) 4_545 4_545
K1 Si9 OHT3 76.4(5) 4_545 4_545
OW25 Si9 OHT3 68.8(4) 4_545 4_545
OH19 Si9 OHT2 151.9(4) . .
OS14 Si9 OHT2 50.3(4) . .
OB8 Si9 OHT2 66.1(4) . .
OB27 Si9 OHT2 95.9(4) . .
Na10 Si9 OHT2 81.74(19) . .
OS49 Si9 OHT2 49.3(2) . .
OH22 Si9 OHT2 165.0(2) 4_545 .
K1 Si9 OHT2 112.2(5) 4_545 .
OW25 Si9 OHT2 106.1(4) 4_545 .
OHT3 Si9 OHT2 127.5(2) 4_545 .
OH19 Si9 OB25 104.2(4) . .
OS14 Si9 OB25 73.9(4) . .
OB8 Si9 OB25 137.6(4) . .
OB27 Si9 OB25 40.9(4) . .
Na10 Si9 OB25 96.5(2) . .
OS49 Si9 OB25 45.0(2) . .
OH22 Si9 OB25 78.0(2) 4_545 .
K1 Si9 OB25 99.6(6) 4_545 .
OW25 Si9 OB25 113.9(5) 4_545 .
OHT3 Si9 OB25 138.0(2) 4_545 .
OHT2 Si9 OB25 93.2(2) . .
OT7 Si10 OB29 108.7(6) . .
OT7 Si10 OB35 111.1(7) . .
OB29 Si10 OB35 109.3(7) . .
OT7 Si10 OB34 109.4(6) . .
OB29 Si10 OB34 108.3(6) . .
OB35 Si10 OB34 110.0(7) . .
OT7 Si10 OS40 60.7(4) . 4_545
OB29 Si10 OS40 58.2(4) . 4_545
OB35 Si10 OS40 97.0(6) . 4_545
OB34 Si10 OS40 152.9(5) . 4_545
OT7 Si10 OS19 62.5(4) . .
OB29 Si10 OS19 153.9(5) . .
OB35 Si10 OS19 96.7(6) . .
OB34 Si10 OS19 57.9(4) . .
OS40 Si10 OS19 122.8(3) 4_545 .
OT7 Si10 OB33 68.4(4) . .
OB29 Si10 OB33 124.5(5) . .
OB35 Si10 OB33 42.7(5) . .
OB34 Si10 OB33 125.3(5) . .
OS40 Si10 OB33 76.7(3) 4_545 .
OS19 Si10 OB33 77.0(3) . .
OB15 Si11 OB36 107.8(6) . .
OB15 Si11 OS19 108.0(6) . .
OB36 Si11 OS19 115.1(6) . .
OB15 Si11 OB34 107.7(7) . .
OB36 Si11 OB34 108.3(6) . .
OS19 Si11 OB34 109.7(6) . .
OB15 Si11 OS45 57.7(4) . .
OB36 Si11 OS45 158.0(5) . .
OS19 Si11 OS45 61.4(4) . .
OB34 Si11 OS45 92.7(5) . .
OB15 Si11 OT7 107.2(5) . .
OB36 Si11 OT7 144.3(5) . .
OS19 Si11 OT7 58.8(4) . .
OB34 Si11 OT7 53.6(4) . .
OS45 Si11 OT7 55.1(3) . .
OB15 Si11 OH32 143.8(8) . .
OB36 Si11 OH32 38.3(7) . .
OS19 Si11 OH32 85.6(6) . .
OB34 Si11 OH32 98.2(9) . .
OS45 Si11 OH32 146.9(5) . .
OT7 Si11 OH32 108.4(7) . .
OB15 Si11 OB32 38.8(4) . .
OB36 Si11 OB32 112.6(5) . .
OS19 Si11 OB32 71.5(4) . .
OB34 Si11 OB32 133.5(5) . .
OS45 Si11 OB32 45.4(2) . .
OT7 Si11 OB32 98.9(2) . .
OH32 Si11 OB32 127.7(8) . .
OB15 Si11 K3 131.8(5) . .
OB36 Si11 K3 86.3(6) . .
OS19 Si11 K3 31.1(5) . .
OB34 Si11 K3 110.9(6) . .
OS45 Si11 K3 92.5(4) . .
OT7 Si11 K3 75.4(4) . .
OH32 Si11 K3 54.4(6) . .
OB32 Si11 K3 93.0(4) . .
OS15 Si12 OB32 110.6(6) . .
OS15 Si12 OB15 107.6(6) . .
OB32 Si12 OB15 105.6(6) . .
OS15 Si12 OS45 115.8(5) . .
OB32 Si12 OS45 108.6(5) . .
OB15 Si12 OS45 108.1(6) . .
OS15 Si12 OS19 158.3(5) . .
OB32 Si12 OS19 89.4(4) . .
OB15 Si12 OS19 56.9(5) . .
OS45 Si12 OS19 62.4(4) . .
OS15 Si12 OS46 57.0(4) . .
OB32 Si12 OS46 92.5(4) . .
OB15 Si12 OS46 160.2(5) . .
OS45 Si12 OS46 72.7(4) . .
OS19 Si12 OS46 133.1(3) . .
OS15 Si12 Na9 43.7(5) . .
OB32 Si12 Na9 128.1(6) . .
OB15 Si12 Na9 64.5(5) . .
OS45 Si12 Na9 123.1(6) . .
OS19 Si12 Na9 117.1(4) . .
OS46 Si12 Na9 98.0(3) . .
OS15 Si12 OT4 52.9(4) . 4
OB32 Si12 OT4 139.8(4) . 4
OB15 Si12 OT4 114.3(5) . 4
OS45 Si12 OT4 64.2(4) . 4
OS19 Si12 OT4 116.2(3) . 4
OS46 Si12 OT4 47.4(2) . 4
Na9 Si12 OT4 69.0(4) . 4
OS15 Si12 OB11 75.6(4) . .
OB32 Si12 OB11 47.1(4) . .
OB15 Si12 OB11 148.1(5) . .
OS45 Si12 OB11 98.0(4) . .
OS19 Si12 OB11 125.8(3) . .
OS46 Si12 OB11 46.4(2) . .
Na9 Si12 OB11 115.6(4) . .
OT4 Si12 OB11 93.3(2) 4 .
OS15 Si12 OW35 47.8(5) . 6_565
OB32 Si12 OW35 73.7(5) . 6_565
OB15 Si12 OW35 89.8(6) . 6_565
OS45 Si12 OW35 160.0(5) . 6_565
OS19 Si12 OW35 137.4(4) . 6_565
OS46 Si12 OW35 87.4(4) . 6_565
Na9 Si12 OW35 56.3(6) . 6_565
OT4 Si12 OW35 100.7(4) 4 6_565
OB11 Si12 OW35 68.6(4) . 6_565
OB11 Si13 OH8 110.0(6) . .
OB11 Si13 OB32 109.8(6) . .
OH8 Si13 OB32 110.1(6) . .
OB11 Si13 OB30 108.7(5) . .
OH8 Si13 OB30 107.5(6) . .
OB32 Si13 OB30 110.8(5) . .
OB11 Si13 OS27 77.1(4) . .
OH8 Si13 OS27 149.3(5) . .
OB32 Si13 OS27 94.2(4) . .
OB30 Si13 OS27 44.2(4) . .
OB11 Si13 OS45 92.7(4) . .
OH8 Si13 OS45 150.6(5) . .
OB32 Si13 OS45 42.4(4) . .
OB30 Si13 OS45 81.1(4) . .
OS27 Si13 OS45 52.1(2) . .
OB11 Si13 OS17 119.0(4) . .
OH8 Si13 OS17 127.5(5) . .
OB32 Si13 OS17 70.4(4) . .
OB30 Si13 OS17 40.7(4) . .
OS27 Si13 OS17 43.47(19) . .
OS45 Si13 OS17 44.8(2) . .
OB11 Si13 OS46 40.7(4) . .
OH8 Si13 OS46 148.7(5) . .
OB32 Si13 OS46 79.7(4) . .
OB30 Si13 OS46 95.6(4) . .
OS27 Si13 OS46 51.8(2) . .
OS45 Si13 OS46 52.2(2) . .
OS17 Si13 OS46 83.7(2) . .
OB11 Si13 OS15 69.0(4) . .
OH8 Si13 OS15 126.9(5) . .
OB32 Si13 OS15 40.9(4) . .
OB30 Si13 OS15 123.5(4) . .
OS27 Si13 OS15 83.8(2) . .
OS45 Si13 OS15 44.2(2) . .
OS17 Si13 OS15 88.9(2) . .
OS46 Si13 OS15 44.2(2) . .
OS20 Si14 OH21 111.9(6) . .
OS20 Si14 OB9 109.7(5) . .
OH21 Si14 OB9 104.5(6) . .
OS20 Si14 OB18 110.7(6) . 6_565
OH21 Si14 OB18 111.2(6) . 6_565
OB9 Si14 OB18 108.6(6) . 6_565
OS20 Si14 OS7 89.2(4) . 6_565
OH21 Si14 OS7 76.9(4) . 6_565
OB9 Si14 OS7 158.3(4) . 6_565
OB18 Si14 OS7 52.7(4) 6_565 6_565
OS20 Si14 OS46 58.0(4) . .
OH21 Si14 OS46 121.3(5) . .
OB9 Si14 OS46 51.6(4) . .
OB18 Si14 OS46 126.7(4) 6_565 .
OS7 Si14 OS46 145.9(3) 6_565 .
OS20 Si14 OB11 83.6(4) . .
OH21 Si14 OB11 151.6(5) . .
OB9 Si14 OB11 47.1(4) . .
OB18 Si14 OB11 82.8(4) 6_565 .
OS7 Si14 OB11 128.6(3) 6_565 .
OS46 Si14 OB11 46.2(2) . .
OS20 Si14 K2 45.4(4) . .
OH21 Si14 K2 84.0(5) . .
OB9 Si14 K2 154.2(4) . .
OB18 Si14 K2 90.2(5) 6_565 .
OS7 Si14 K2 47.0(2) 6_565 .
OS46 Si14 K2 102.9(2) . .
OB11 Si14 K2 121.6(3) . .
OS46 Si15 OS10 113.4(5) . .
OS46 Si15 OB11 110.4(5) . .
OS10 Si15 OB11 110.9(5) . .
OS46 Si15 OB9 111.2(5) . .
OS10 Si15 OB9 106.0(5) . .
OB11 Si15 OB9 104.4(5) . .
OS46 Si15 OS20 64.4(4) . .
OS10 Si15 OS20 154.9(4) . .
OB11 Si15 OS20 92.2(4) . .
OB9 Si15 OS20 56.8(4) . .
OS46 Si15 OS27 73.1(4) . .
OS10 Si15 OS27 58.7(4) . .
OB11 Si15 OS27 88.3(4) . .
OB9 Si15 OS27 163.4(4) . .
OS20 Si15 OS27 134.7(3) . .
OS46 Si15 OT6 61.4(4) . 4_545
OS10 Si15 OT6 52.3(4) . 4_545
OB11 Si15 OT6 135.3(4) . 4_545
OB9 Si15 OT6 119.7(4) . 4_545
OS20 Si15 OT6 116.9(3) . 4_545
OS27 Si15 OT6 47.1(2) . 4_545
OS46 Si15 Na4 112.2(4) . 4_545
OS10 Si15 Na4 49.6(4) . 4_545
OB11 Si15 Na4 137.4(4) . 4_545
OB9 Si15 Na4 60.2(4) . 4_545
OS20 Si15 Na4 106.6(3) . 4_545
OS27 Si15 Na4 103.2(2) . 4_545
OT6 Si15 Na4 68.6(2) 4_545 4_545
OS46 Si15 OW28 68.5(4) . 2_655
OS10 Si15 OW28 71.3(4) . 2_655
OB11 Si15 OW28 177.8(4) . 2_655
OB9 Si15 OW28 74.5(4) . 2_655
OS20 Si15 OW28 85.6(3) . 2_655
OS27 Si15 OW28 93.2(2) . 2_655
OT6 Si15 OW28 46.1(2) 4_545 2_655
Na4 Si15 OW28 43.8(2) 4_545 2_655
OS46 Si15 OB30 100.1(4) . .
OS10 Si15 OB30 78.2(4) . .
OB11 Si15 OB30 43.3(4) . .
OB9 Si15 OB30 142.6(4) . .
OS20 Si15 OB30 126.8(3) . .
OS27 Si15 OB30 46.1(2) . .
OT6 Si15 OB30 92.7(2) 4_545 .
Na4 Si15 OB30 125.8(2) 4_545 .
OW28 Si15 OB30 138.4(2) 2_655 .
OS46 Si15 OS15 44.9(4) . .
OS10 Si15 OS15 147.4(4) . .
OB11 Si15 OS15 69.3(4) . .
OB9 Si15 OS15 105.2(4) . .
OS20 Si15 OS15 49.6(2) . .
OS27 Si15 OS15 89.1(2) . .
OT6 Si15 OS15 103.2(2) 4_545 .
Na4 Si15 OS15 149.8(2) 4_545 .
OW28 Si15 OS15 109.0(3) 2_655 .
OB30 Si15 OS15 82.6(2) . .
OS27 Si16 OS17 112.8(5) . .
OS27 Si16 OB30 111.1(5) . .
OS17 Si16 OB30 108.7(5) . .
OS27 Si16 OB5 111.5(5) . .
OS17 Si16 OB5 107.5(5) . .
OB30 Si16 OB5 104.8(5) . .
OS27 Si16 OS42 63.2(4) . .
OS17 Si16 OS42 156.1(4) . .
OB30 Si16 OS42 94.0(4) . .
OB5 Si16 OS42 57.9(4) . .
OS27 Si16 OS45 70.6(4) . .
OS17 Si16 OS45 56.7(4) . .
OB30 Si16 OS45 91.3(4) . .
OB5 Si16 OS45 161.0(4) . .
OS42 Si16 OS45 132.2(2) . .
OS27 Si16 OT3 62.6(4) . .
OS17 Si16 OT3 51.3(4) . .
OB30 Si16 OT3 137.0(4) . .
OB5 Si16 OT3 117.2(4) . .
OS42 Si16 OT3 115.4(2) . .
OS45 Si16 OT3 45.8(2) . .
OS27 Si16 OB32 97.1(4) . .
OS17 Si16 OB32 74.9(4) . .
OB30 Si16 OB32 46.4(4) . .
OB5 Si16 OB32 146.6(4) . .
OS42 Si16 OB32 128.1(3) . .
OS45 Si16 OB32 45.7(2) . .
OT3 Si16 OB32 90.8(2) . .
OS27 Si16 OW27 65.8(4) . .
OS17 Si16 OW27 77.3(4) . .
OB30 Si16 OW27 174.0(4) . .
OB5 Si16 OW27 72.5(4) . .
OS42 Si16 OW27 80.1(2) . .
OS45 Si16 OW27 92.4(3) . .
OT3 Si16 OW27 47.0(2) . .
OB32 Si16 OW27 137.9(3) . .
OB35 Si17 OH14 110.7(12) . .
OB35 Si17 OH1 111.7(11) . .
OH14 Si17 OH1 108.8(13) . .
OB35 Si17 OB33 111.0(7) . .
OH14 Si17 OB33 107.6(11) . .
OH1 Si17 OB33 106.9(10) . .
OB35 Si17 OH31 166.5(8) . 7_556
OH14 Si17 OH31 63.0(13) . 7_556
OH1 Si17 OH31 62.6(13) . 7_556
OB33 Si17 OH31 82.4(7) . 7_556
OB35 Si17 OT7 45.6(5) . .
OH14 Si17 OT7 145.3(11) . .
OH1 Si17 OT7 104.5(9) . .
OB33 Si17 OT7 70.9(5) . .
OH31 Si17 OT7 145.7(7) 7_556 .
OB35 Si17 OS16 90.6(5) . .
OH14 Si17 OS16 150.2(11) . .
OH1 Si17 OS16 80.5(9) . .
OB33 Si17 OS16 43.3(5) . .
OH31 Si17 OS16 100.0(7) 7_556 .
OT7 Si17 OS16 45.7(2) . .
OB35 Si17 K3 106.8(7) . .
OH14 Si17 K3 138.7(11) . .
OH1 Si17 K3 38.8(9) . .
OB33 Si17 K3 73.4(6) . .
OH31 Si17 K3 76.6(10) 7_556 .
OT7 Si17 K3 75.4(4) . .
OS16 Si17 K3 41.8(4) . .
OS16 Si18 OS13 109.7(5) . .
OS16 Si18 OB33 111.2(6) . .
OS13 Si18 OB33 109.8(6) . .
OS16 Si18 OB16 112.4(6) . .
OS13 Si18 OB16 108.8(7) . .
OB33 Si18 OB16 104.8(7) . .
OS16 Si18 Si40 137.7(5) . .
OS13 Si18 Si40 107.2(5) . .
OB33 Si18 Si40 73.9(6) . .
OB16 Si18 Si40 33.8(5) . .
OS16 Si18 OT7 65.2(4) . .
OS13 Si18 OT7 63.4(4) . .
OB33 Si18 OT7 86.3(6) . .
OB16 Si18 OT7 168.5(5) . .
Si40 Si18 OT7 154.0(4) . .
OS16 Si18 OT3 55.3(4) . .
OS13 Si18 OT3 54.5(4) . .
OB33 Si18 OT3 130.8(6) . .
OB16 Si18 OT3 124.2(5) . .
Si40 Si18 OT3 151.0(4) . .
OT7 Si18 OT3 44.5(2) . .
OS16 Si18 OH28 165.1(6) . .
OS13 Si18 OH28 84.5(7) . .
OB33 Si18 OH28 66.1(8) . .
OB16 Si18 OH28 56.8(7) . .
Si40 Si18 OH28 27.9(5) . .
OT7 Si18 OH28 127.7(5) . .
OT3 Si18 OH28 138.1(6) . .
OS16 Si18 OH27 122.8(6) . 7_556
OS13 Si18 OH27 127.4(6) . 7_556
OB33 Si18 OH27 56.3(8) . 7_556
OB16 Si18 OH27 48.8(8) . 7_556
Si40 Si18 OH27 24.9(5) . 7_556
OT7 Si18 OH27 142.5(7) . 7_556
OT3 Si18 OH27 172.7(7) . 7_556
OH28 Si18 OH27 42.9(7) . 7_556
OS16 Si18 K3 41.3(5) . .
OS13 Si18 K3 144.4(5) . .
OB33 Si18 K3 75.8(6) . .
OB16 Si18 K3 103.1(6) . .
Si40 Si18 K3 108.1(5) . .
OT7 Si18 K3 82.4(4) . .
OT3 Si18 K3 94.4(4) . .
OH28 Si18 K3 127.2(7) . .
OH27 Si18 K3 85.8(5) 7_556 .
OS42 Si19 OH17 112.4(5) . .
OS42 Si19 OB8 111.5(5) . .
OH17 Si19 OB8 109.6(5) . .
OS42 Si19 OB5 107.9(5) . .
OH17 Si19 OB5 112.3(5) . .
OB8 Si19 OB5 102.7(5) . .
OS42 Si19 OS27 57.0(3) . .
OH17 Si19 OS27 147.0(4) . .
OB8 Si19 OS27 103.1(4) . .
OB5 Si19 OS27 54.4(4) . .
OS42 Si19 Na10 130.1(4) . .
OH17 Si19 Na10 117.0(4) . .
OB8 Si19 Na10 44.2(4) . .
OB5 Si19 Na10 59.3(4) . .
OS27 Si19 Na10 83.8(2) . .
OS42 Si19 Na12 69.4(4) . 3_545
OH17 Si19 Na12 45.0(4) . 3_545
OB8 Si19 Na12 115.2(6) . 3_545
OB5 Si19 Na12 140.4(6) . 3_545
OS27 Si19 Na12 122.5(3) . 3_545
Na10 Si19 Na12 152.6(4) . 3_545
OS42 Si19 OH4 132.2(4) . .
OH17 Si19 OH4 42.2(4) . .
OB8 Si19 OH4 115.3(4) . .
OB5 Si19 OH4 70.4(4) . .
OS27 Si19 OH4 118.0(2) . .
Na10 Si19 OH4 91.5(2) . .
Na12 Si19 OH4 82.8(4) 3_545 .
OS42 Si19 OHT2 136.1(4) . .
OH17 Si19 OHT2 43.3(4) . .
OB8 Si19 OHT2 66.9(4) . .
OB5 Si19 OHT2 115.2(4) . .
OS27 Si19 OHT2 165.0(2) . .
Na10 Si19 OHT2 81.25(19) . .
Na12 Si19 OHT2 72.5(3) 3_545 .
OH4 Si19 OHT2 60.9(2) . .
OS42 Si19 OHT3 51.5(4) . 4_545
OH17 Si19 OHT3 151.5(4) . 4_545
OB8 Si19 OHT3 65.8(4) . 4_545
OB5 Si19 OHT3 95.9(4) . 4_545
OS27 Si19 OHT3 50.5(2) . 4_545
Na10 Si19 OHT3 80.36(19) . 4_545
Na12 Si19 OHT3 109.5(3) 3_545 4_545
OH4 Si19 OHT3 166.3(2) . 4_545
OHT2 Si19 OHT3 127.7(2) . 4_545
OS42 Si19 OB30 76.1(4) . .
OH17 Si19 OB30 103.7(4) . .
OB8 Si19 OB30 138.6(4) . .
OB5 Si19 OB30 40.3(4) . .
OS27 Si19 OB30 45.2(2) . .
Na10 Si19 OB30 98.6(2) . .
Na12 Si19 OB30 105.7(4) 3_545 .
OH4 Si19 OB30 75.2(2) . .
OHT2 Si19 OB30 136.0(2) . .
OHT3 Si19 OB30 95.0(2) 4_545 .
OH12 Si20 OS39 111.6(6) . .
OH12 Si20 OS22 109.3(6) . .
OS39 Si20 OS22 109.2(6) . .
OH12 Si20 OB17 110.0(7) . .
OS39 Si20 OB17 108.3(7) . .
OS22 Si20 OB17 108.3(6) . .
OH12 Si20 OHT1 165.9(5) . .
OS39 Si20 OHT1 63.9(4) . .
OS22 Si20 OHT1 62.5(4) . .
OB17 Si20 OHT1 83.9(5) . .
OH12 Si20 OT2 122.9(5) . .
OS39 Si20 OT2 54.0(4) . .
OS22 Si20 OT2 55.4(4) . .
OB17 Si20 OT2 127.0(6) . .
OHT1 Si20 OT2 43.1(2) . .
OH12 Si20 OH23 105.4(9) . .
OS39 Si20 OH23 66.3(6) . .
OS22 Si20 OH23 143.6(8) . .
OB17 Si20 OH23 47.8(6) . .
OHT1 Si20 OH23 85.4(8) . .
OT2 Si20 OH23 112.3(6) . .
OH12 Si20 K2 100.9(5) . 6_566
OS39 Si20 K2 146.3(5) . 6_566
OS22 Si20 K2 49.1(4) . 6_566
OB17 Si20 K2 66.3(5) . 6_566
OHT1 Si20 K2 82.4(3) . 6_566
OT2 Si20 K2 101.0(2) . 6_566
OH23 Si20 K2 113.9(6) . 6_566
OH12 Si20 OH24 150.1(6) . 7_556
OS39 Si20 OH24 87.1(6) . 7_556
OS22 Si20 OH24 84.3(6) . 7_556
OB17 Si20 OH24 40.3(6) . 7_556
OHT1 Si20 OH24 43.7(4) . 7_556
OT2 Si20 OH24 86.8(4) . 7_556
OH23 Si20 OH24 59.8(8) . 7_556
K2 Si20 OH24 67.4(5) 6_566 7_556
OH12 Si20 OH26 66.8(6) . .
OS39 Si20 OH26 82.1(6) . .
OS22 Si20 OH26 168.6(7) . .
OB17 Si20 OH26 64.9(7) . .
OHT1 Si20 OH26 123.6(4) . .
OT2 Si20 OH26 136.0(5) . .
OH23 Si20 OH26 38.6(8) . .
K2 Si20 OH26 120.1(6) 6_566 .
OH24 Si20 OH26 94.6(6) 7_556 .
OS6 Si21 OH5 111.8(5) . .
OS6 Si21 OH4 114.0(5) . .
OH5 Si21 OH4 109.9(5) . .
OS6 Si21 OB37 107.0(5) . .
OH5 Si21 OB37 106.7(5) . .
OH4 Si21 OB37 107.0(5) . .
OS6 Si21 Na5 128.4(4) . .
OH5 Si21 Na5 119.8(4) . .
OH4 Si21 Na5 49.3(4) . .
OB37 Si21 Na5 57.8(4) . .
OS6 Si21 OS41 56.5(3) . .
OH5 Si21 OS41 134.4(4) . .
OH4 Si21 OS41 114.8(4) . .
OB37 Si21 OS41 52.1(3) . .
Na5 Si21 OS41 84.9(2) . .
OS6 Si21 Na6 48.0(4) . 5_666
OH5 Si21 Na6 69.7(4) . 5_666
OH4 Si21 Na6 153.2(4) . 5_666
OB37 Si21 Na6 98.3(4) . 5_666
Na5 Si21 Na6 155.3(3) . 5_666
OS41 Si21 Na6 74.3(2) . 5_666
OS6 Si21 OB4 73.9(4) . .
OH5 Si21 OB4 89.2(4) . .
OH4 Si21 OB4 152.7(4) . .
OB37 Si21 OB4 47.1(4) . .
Na5 Si21 OB4 104.5(3) . .
OS41 Si21 OB4 45.8(2) . .
Na6 Si21 OB4 51.2(2) 5_666 .
OS6 Si21 OH20 104.1(4) . 5_666
OH5 Si21 OH20 37.1(4) . 5_666
OH4 Si21 OH20 81.8(4) . 5_666
OB37 Si21 OH20 140.1(4) . 5_666
Na5 Si21 OH20 117.2(2) . 5_666
OS41 Si21 OH20 157.8(2) . 5_666
Na6 Si21 OH20 84.5(2) 5_666 5_666
OB4 Si21 OH20 123.0(2) . 5_666
OS6 Si21 OHT2 49.4(4) . .
OH5 Si21 OHT2 158.8(4) . .
OH4 Si21 OHT2 75.9(4) . .
OB37 Si21 OHT2 90.2(4) . .
Na5 Si21 OHT2 79.9(2) . .
OS41 Si21 OHT2 48.9(2) . .
Na6 Si21 OHT2 95.7(2) 5_666 .
OB4 Si21 OHT2 93.3(2) . .
OH20 Si21 OHT2 129.3(2) 5_666 .
OS6 Si21 OH17 77.4(4) . .
OH5 Si21 OH17 133.4(4) . .
OH4 Si21 OH17 37.1(4) . .
OB37 Si21 OH17 114.0(4) . .
Na5 Si21 OH17 68.8(2) . .
OS41 Si21 OH17 89.8(2) . .
Na6 Si21 OH17 123.1(2) 5_666 .
OB4 Si21 OH17 135.4(2) . .
OH20 Si21 OH17 96.6(2) 5_666 .
OHT2 Si21 OH17 42.4(2) . .
OS6 Si21 OW24 55.6(4) . 3_545
OH5 Si21 OW24 58.7(4) . 3_545
OH4 Si21 OW24 117.0(5) . 3_545
OB37 Si21 OW24 135.9(4) . 3_545
Na5 Si21 OW24 166.1(3) . 3_545
OS41 Si21 OW24 105.7(3) . 3_545
Na6 Si21 OW24 38.5(3) 5_666 3_545
OB4 Si21 OW24 89.4(3) . 3_545
OH20 Si21 OW24 52.2(3) 5_666 3_545
OHT2 Si21 OW24 100.2(3) . 3_545
OH17 Si21 OW24 101.7(3) . 3_545
OS41 Si22 OS9 114.3(5) . .
OS41 Si22 OB37 111.0(5) . .
OS9 Si22 OB37 106.5(5) . .
OS41 Si22 OB4 107.8(5) . .
OS9 Si22 OB4 111.7(5) . .
OB37 Si22 OB4 105.2(5) . .
OS41 Si22 OS6 65.5(4) . .
OS9 Si22 OS6 160.6(4) . .
OB37 Si22 OS6 58.7(4) . .
OB4 Si22 OS6 85.6(4) . .
OS41 Si22 OS48 72.3(3) . .
OS9 Si22 OS48 55.0(4) . .
OB37 Si22 OS48 158.0(4) . .
OB4 Si22 OS48 93.9(4) . .
OS6 Si22 OS48 135.3(3) . .
OS41 Si22 OB31 97.6(4) . .
OS9 Si22 OB31 74.5(4) . .
OB37 Si22 OB31 146.9(4) . .
OB4 Si22 OB31 48.2(4) . .
OS6 Si22 OB31 124.9(3) . .
OS48 Si22 OB31 46.9(2) . .
OS41 Si22 OT2 61.3(3) . .
OS9 Si22 OT2 54.6(4) . .
OB37 Si22 OT2 114.0(4) . .
OB4 Si22 OT2 140.7(4) . .
OS6 Si22 OT2 117.0(2) . .
OS48 Si22 OT2 47.2(2) . .
OB31 Si22 OT2 93.8(2) . .
OS41 Si22 OW11 65.6(4) . .
OS9 Si22 OW11 81.6(4) . .
OB37 Si22 OW11 68.6(4) . .
OB4 Si22 OW11 166.6(4) . .
OS6 Si22 OW11 81.0(2) . .
OS48 Si22 OW11 94.9(2) . .
OB31 Si22 OW11 141.7(2) . .
OT2 Si22 OW11 47.9(2) . .
OS41 Si22 OH21 156.3(4) . 6_566
OS9 Si22 OH21 46.4(4) . 6_566
OB37 Si22 OH21 90.1(4) . 6_566
OB4 Si22 OH21 75.2(4) . 6_566
OS6 Si22 OH21 137.7(3) . 6_566
OS48 Si22 OH21 84.1(2) . 6_566
OB31 Si22 OH21 66.3(2) . 6_566
OT2 Si22 OH21 101.0(2) . 6_566
OW11 Si22 OH21 115.8(3) . 6_566
OS38 Si23 OS49 112.5(5) . .
OS38 Si23 OB27 107.3(5) . .
OS49 Si23 OB27 112.4(5) . .
OS38 Si23 OB25 110.4(5) . .
OS49 Si23 OB25 109.3(5) . .
OB27 Si23 OB25 104.7(5) . .
OS38 Si23 OS14 157.1(4) . .
OS49 Si23 OS14 64.1(4) . .
OB27 Si23 OS14 58.4(4) . .
OB25 Si23 OS14 91.4(4) . .
OS38 Si23 OS47 55.8(4) . .
OS49 Si23 OS47 71.0(4) . .
OB27 Si23 OS47 160.5(4) . .
OB25 Si23 OS47 91.4(4) . .
OS14 Si23 OS47 133.3(2) . .
OS38 Si23 OB21 75.0(4) . .
OS49 Si23 OB21 97.9(4) . .
OB27 Si23 OB21 144.9(4) . .
OB25 Si23 OB21 46.0(4) . .
OS14 Si23 OB21 127.5(3) . .
OS47 Si23 OB21 46.6(2) . .
OS38 Si23 OT2 53.1(3) . .
OS49 Si23 OT2 60.5(4) . .
OB27 Si23 OT2 117.7(4) . .
OB25 Si23 OT2 137.2(4) . .
OS14 Si23 OT2 114.8(2) . .
OS47 Si23 OT2 45.9(2) . .
OB21 Si23 OT2 92.2(2) . .
OS38 Si23 OW11 78.6(4) . .
OS49 Si23 OW11 64.3(4) . .
OB27 Si23 OW11 73.3(4) . .
OB25 Si23 OW11 170.8(4) . .
OS14 Si23 OW11 79.9(2) . .
OS47 Si23 OW11 92.4(2) . .
OB21 Si23 OW11 138.9(2) . .
OT2 Si23 OW11 46.7(2) . .
OH18 Si24 OB21 110.0(6) . .
OH18 Si24 OB24 111.3(6) . .
OB21 Si24 OB24 108.2(5) . .
OH18 Si24 OB25 109.8(6) . .
OB21 Si24 OB25 108.0(6) . .
OB24 Si24 OB25 109.5(6) . .
OH18 Si24 OW37 45.6(5) . .
OB21 Si24 OW37 107.9(5) . .
OB24 Si24 OW37 142.6(5) . .
OB25 Si24 OW37 67.5(4) . .
OH18 Si24 OS31 150.6(5) . .
OB21 Si24 OS31 77.9(4) . .
OB24 Si24 OS31 41.5(4) . .
OB25 Si24 OS31 93.5(4) . .
OW37 Si24 OS31 161.0(3) . .
OH18 Si24 OS49 149.7(5) . .
OB21 Si24 OS49 92.3(4) . .
OB24 Si24 OS49 79.0(4) . .
OB25 Si24 OS49 41.6(4) . .
OW37 Si24 OS49 108.9(3) . .
OS31 Si24 OS49 52.2(2) . .
OH18 Si24 OW1 80.9(9) . 4_545
OB21 Si24 OW1 65.4(8) . 4_545
OB24 Si24 OW1 167.8(8) . 4_545
OB25 Si24 OW1 65.0(8) . 4_545
OW37 Si24 OW1 47.2(8) . 4_545
OS31 Si24 OW1 126.5(8) . 4_545
OS49 Si24 OW1 90.7(8) . 4_545
OH20 Si25 OB31 112.9(5) . .
OH20 Si25 OB4 110.5(5) . .
OB31 Si25 OB4 107.5(5) . .
OH20 Si25 OB3 108.9(5) . .
OB31 Si25 OB3 108.2(5) . .
OB4 Si25 OB3 108.8(5) . .
OH20 Si25 OH5 47.3(4) . 5_666
OB31 Si25 OH5 156.1(4) . 5_666
OB4 Si25 OH5 74.7(4) . 5_666
OB3 Si25 OH5 92.9(4) . 5_666
OH20 Si25 Na6 88.6(4) . 5_666
OB31 Si25 Na6 157.6(4) . 5_666
OB4 Si25 Na6 56.6(4) . 5_666
OB3 Si25 Na6 67.8(4) . 5_666
OH5 Si25 Na6 42.3(2) 5_666 5_666
OH20 Si25 OS1 152.0(4) . .
OB31 Si25 OS1 73.9(4) . .
OB4 Si25 OS1 91.8(4) . .
OB3 Si25 OS1 45.6(3) . .
OH5 Si25 OS1 130.0(2) 5_666 .
Na6 Si25 OS1 89.9(2) 5_666 .
OH20 Si25 OS8 128.4(4) . .
OB31 Si25 OS8 116.5(4) . .
OB4 Si25 OS8 67.7(4) . .
OB3 Si25 OS8 41.3(4) . .
OH5 Si25 OS8 86.7(2) 5_666 .
Na6 Si25 OS8 45.4(2) 5_666 .
OS1 Si25 OS8 44.48(19) . .
OH20 Si25 OS41 149.9(4) . .
OB31 Si25 OS41 88.8(4) . .
OB4 Si25 OS41 40.4(3) . .
OB3 Si25 OS41 81.8(4) . .
OH5 Si25 OS41 105.6(2) 5_666 .
Na6 Si25 OS41 68.9(2) 5_666 .
OS1 Si25 OS41 51.73(19) . .
OS8 Si25 OS41 45.14(19) . .
OS31 Si26 OS37 114.4(5) . .
OS31 Si26 OB24 109.6(5) . .
OS37 Si26 OB24 109.5(5) . .
OS31 Si26 OB23 109.7(5) . .
OS37 Si26 OB23 106.1(5) . .
OB24 Si26 OB23 107.3(5) . .
OS31 Si26 OS34 62.9(4) . .
OS37 Si26 OS34 156.3(4) . .
OB24 Si26 OS34 92.7(4) . .
OB23 Si26 OS34 57.6(4) . .
OS31 Si26 OS49 72.2(4) . .
OS37 Si26 OS49 56.7(4) . .
OB24 Si26 OS49 91.0(4) . .
OB23 Si26 OS49 158.9(5) . .
OS34 Si26 OS49 133.5(3) . .
OS31 Si26 OT1 64.0(3) . .
OS37 Si26 OT1 51.6(3) . .
OB24 Si26 OT1 137.9(4) . .
OB23 Si26 OT1 113.9(4) . .
OS34 Si26 OT1 115.8(2) . .
OS49 Si26 OT1 46.9(2) . .
OS31 Si26 OB25 98.2(4) . .
OS37 Si26 OB25 74.7(4) . .
OB24 Si26 OB25 46.4(4) . .
OB23 Si26 OB25 148.0(4) . .
OS34 Si26 OB25 128.5(3) . .
OS49 Si26 OB25 45.7(2) . .
OT1 Si26 OB25 92.0(2) . .
OS31 Si26 Na2 119.6(4) . 3_545
OS37 Si26 Na2 48.3(4) . 3_545
OB24 Si26 Na2 130.8(4) . 3_545
OB23 Si26 Na2 58.9(4) . 3_545
OS34 Si26 Na2 110.6(2) . 3_545
OS49 Si26 Na2 101.3(2) . 3_545
OT1 Si26 Na2 69.2(2) . 3_545
OB25 Si26 Na2 119.8(2) . 3_545
OS31 Si26 OW14 77.3(4) . 3_545
OS37 Si26 OW14 67.5(4) . 3_545
OB24 Si26 OW14 173.0(4) . 3_545
OB23 Si26 OW14 68.5(4) . 3_545
OS34 Si26 OW14 89.6(3) . 3_545
OS49 Si26 OW14 92.2(2) . 3_545
OT1 Si26 OW14 45.5(2) . 3_545
OB25 Si26 OW14 135.2(3) . 3_545
Na2 Si26 OW14 42.4(2) 3_545 3_545
OS43 Si27 OS48 113.8(5) . .
OS43 Si27 OB31 109.3(5) . .
OS48 Si27 OB31 111.8(5) . .
OS43 Si27 OB14 106.9(5) . .
OS48 Si27 OB14 109.6(5) . .
OB31 Si27 OB14 104.8(5) . .
OS43 Si27 OS1 60.6(4) . .
OS48 Si27 OS1 73.4(4) . .
OB31 Si27 OS1 85.9(4) . .
OB14 Si27 OS1 166.2(4) . .
OS43 Si27 OS7 151.2(4) . .
OS48 Si27 OS7 61.4(4) . .
OB31 Si27 OS7 97.9(4) . .
OB14 Si27 OS7 55.5(4) . .
OS1 Si27 OS7 132.7(3) . .
OS43 Si27 OW31 47.6(5) . 5_666
OS48 Si27 OW31 109.8(5) . 5_666
OB31 Si27 OW31 138.2(5) . 5_666
OB14 Si27 OW31 63.9(5) . 5_666
OS1 Si27 OW31 102.3(4) . 5_666
OS7 Si27 OW31 105.2(4) . 5_666
OS43 Si27 OT5 52.1(3) . .
OS48 Si27 OT5 61.8(4) . .
OB31 Si27 OT5 132.5(4) . .
OB14 Si27 OT5 122.0(4) . .
OS1 Si27 OT5 46.7(2) . .
OS7 Si27 OT5 114.1(2) . .
OW31 Si27 OT5 66.8(4) 5_666 .
OS43 Si27 OB18 140.3(4) . .
OS48 Si27 OB18 103.4(4) . .
OB31 Si27 OB18 66.3(4) . .
OB14 Si27 OB18 44.6(4) . .
OS1 Si27 OB18 148.9(3) . .
OS7 Si27 OB18 45.3(3) . .
OW31 Si27 OB18 107.6(4) 5_666 .
OT5 Si27 OB18 158.2(3) . .
OS43 Si27 OS9 149.4(4) . .
OS48 Si27 OS9 46.5(4) . .
OB31 Si27 OS9 69.9(4) . .
OB14 Si27 OS9 102.5(4) . .
OS1 Si27 OS9 89.2(2) . .
OS7 Si27 OS9 49.8(2) . .
OW31 Si27 OS9 149.5(4) 5_666 .
OT5 Si27 OS9 104.6(2) . .
OB18 Si27 OS9 69.0(2) . .
OS43 Si27 OW34 73.5(4) . .
OS48 Si27 OW34 64.0(4) . .
OB31 Si27 OW34 175.8(5) . .
OB14 Si27 OW34 76.9(4) . .
OS1 Si27 OW34 93.1(3) . .
OS7 Si27 OW34 79.8(3) . .
OW31 Si27 OW34 45.9(4) 5_666 .
OT5 Si27 OW34 46.6(2) . .
OB18 Si27 OW34 113.7(3) . .
OS9 Si27 OW34 106.1(3) . .
OS43 Si27 OB3 78.3(4) . .
OS48 Si27 OB3 101.9(4) . .
OB31 Si27 OB3 41.5(4) . .
OB14 Si27 OB3 141.8(4) . .
OS1 Si27 OB3 45.7(2) . .
OS7 Si27 OB3 130.1(3) . .
OW31 Si27 OB3 124.5(4) 5_666 .
OT5 Si27 OB3 91.6(2) . .
OB18 Si27 OB3 107.8(2) . .
OS9 Si27 OB3 83.6(2) . .
OW34 Si27 OB3 138.2(3) . .
OB21 Si28 OS25 108.8(6) . .
OB21 Si28 OS47 111.8(5) . .
OS25 Si28 OS47 113.4(5) . .
OB21 Si28 OB20 104.8(6) . .
OS25 Si28 OB20 107.3(5) . .
OS47 Si28 OB20 110.4(5) . .
OB21 Si28 OS24 94.2(4) . .
OS25 Si28 OS24 155.8(4) . .
OS47 Si28 OS24 62.3(4) . .
OB20 Si28 OS24 57.7(4) . .
OB21 Si28 OS31 90.1(4) . .
OS25 Si28 OS31 57.8(4) . .
OS47 Si28 OS31 71.6(4) . .
OB20 Si28 OS31 162.3(4) . .
OS24 Si28 OS31 131.8(3) . .
OB21 Si28 OW36 139.6(5) . .
OS25 Si28 OW36 53.4(5) . .
OS47 Si28 OW36 108.6(5) . .
OB20 Si28 OW36 59.2(5) . .
OS24 Si28 OW36 103.8(4) . .
OS31 Si28 OW36 103.2(4) . .
OB21 Si28 OT5 136.8(4) . .
OS25 Si28 OT5 51.8(4) . .
OS47 Si28 OT5 62.3(4) . .
OB20 Si28 OT5 117.5(4) . .
OS24 Si28 OT5 114.9(3) . .
OS31 Si28 OT5 46.7(2) . .
OW36 Si28 OT5 65.6(3) . .
OB21 Si28 OB24 45.5(4) . .
OS25 Si28 OB24 75.5(4) . .
OS47 Si28 OB24 98.9(4) . .
OB20 Si28 OB24 145.6(4) . .
OS24 Si28 OB24 128.1(3) . .
OS31 Si28 OB24 45.6(2) . .
OW36 Si28 OB24 128.0(4) . .
OT5 Si28 OB24 91.7(2) . .
OB21 Si28 OW34 175.8(5) . .
OS25 Si28 OW34 75.3(4) . .
OS47 Si28 OW34 66.5(4) . .
OB20 Si28 OW34 72.8(4) . .
OS24 Si28 OW34 81.6(3) . .
OS31 Si28 OW34 92.9(3) . .
OW36 Si28 OW34 42.2(4) . .
OT5 Si28 OW34 46.4(3) . .
OB24 Si28 OW34 138.0(3) . .
OB21 Si28 OS38 70.5(4) . .
OS25 Si28 OS38 146.5(4) . .
OS47 Si28 OS38 45.1(4) . .
OB20 Si28 OS38 105.0(4) . .
OS24 Si28 OS38 48.7(2) . .
OS31 Si28 OS38 88.8(2) . .
OW36 Si28 OS38 146.1(4) . .
OT5 Si28 OS38 104.6(2) . .
OB24 Si28 OS38 82.8(2) . .
OW34 Si28 OS38 106.6(3) . .
OH13 Si29 OB18 108.8(6) . .
OH13 Si29 OS7 115.1(6) . .
OB18 Si29 OS7 108.4(6) . .
OH13 Si29 OB14 107.2(6) . .
OB18 Si29 OB14 108.4(6) . .
OS7 Si29 OB14 108.7(5) . .
OH13 Si29 OS48 137.8(5) . .
OB18 Si29 OS48 112.7(4) . .
OS7 Si29 OS48 57.7(4) . .
OB14 Si29 OS48 52.2(4) . .
OH13 Si29 OB31 149.9(5) . .
OB18 Si29 OB31 72.0(4) . .
OS7 Si29 OB31 91.8(4) . .
OB14 Si29 OB31 48.1(4) . .
OS48 Si29 OB31 47.0(2) . .
OH13 Si29 OH28 27.2(8) . 7_556
OB18 Si29 OH28 135.4(7) . 7_556
OS7 Si29 OH28 103.2(6) . 7_556
OB14 Si29 OH28 89.8(7) . 7_556
OS48 Si29 OH28 110.6(7) . 7_556
OB31 Si29 OH28 137.9(6) . 7_556
OH13 Si29 OS20 92.5(5) . 6_566
OB18 Si29 OS20 45.0(4) . 6_566
OS7 Si29 OS20 78.9(4) . 6_566
OB14 Si29 OS20 152.0(4) . 6_566
OS48 Si29 OS20 122.4(3) . 6_566
OB31 Si29 OS20 106.2(3) . 6_566
OH28 Si29 OS20 115.2(7) 7_556 6_566
OH13 Si29 OH21 136.2(5) . 6_566
OB18 Si29 OH21 43.7(4) . 6_566
OS7 Si29 OH21 65.6(4) . 6_566
OB14 Si29 OH21 113.7(4) . 6_566
OS48 Si29 OH21 82.2(2) . 6_566
OB31 Si29 OH21 65.7(2) . 6_566
OH28 Si29 OH21 156.0(6) 7_556 6_566
OS20 Si29 OH21 43.7(2) 6_566 6_566
OH13 Si29 K2 88.4(5) . 6_566
OB18 Si29 K2 86.7(4) . 6_566
OS7 Si29 K2 43.8(4) . 6_566
OB14 Si29 K2 152.5(4) . 6_566
OS48 Si29 K2 101.1(2) . 6_566
OB31 Si29 K2 121.4(3) . 6_566
OH28 Si29 K2 95.2(6) 7_556 6_566
OS20 Si29 K2 43.3(2) 6_566 6_566
OH21 Si29 K2 61.7(3) 6_566 6_566
OB1 Si30 OB19 110.5(7) . .
OB1 Si30 OS24 111.4(7) . .
OB19 Si30 OS24 109.7(6) . .
OB1 Si30 OB20 108.2(7) . .
OB19 Si30 OB20 106.2(6) . .
OS24 Si30 OB20 110.6(6) . .
OB1 Si30 OS47 109.1(5) . .
OB19 Si30 OS47 140.0(5) . .
OS24 Si30 OS47 58.8(4) . .
OB20 Si30 OS47 55.4(4) . .
OB1 Si30 OH31 35.5(8) . .
OB19 Si30 OH31 100.0(11) . .
OS24 Si30 OH31 143.5(9) . .
OB20 Si30 OH31 79.6(7) . .
OS47 Si30 OH31 109.2(9) . .
OB1 Si30 OHT1 70.3(6) . .
OB19 Si30 OHT1 154.6(5) . .
OS24 Si30 OHT1 50.8(4) . .
OB20 Si30 OHT1 97.1(4) . .
OS47 Si30 OHT1 50.1(2) . .
OH31 Si30 OHT1 94.0(9) . .
OB1 Si30 OH2 69.6(6) . .
OB19 Si30 OH2 44.1(5) . .
OS24 Si30 OH2 110.9(5) . .
OB20 Si30 OH2 135.6(5) . .
OS47 Si30 OH2 169.0(3) . .
OH31 Si30 OH2 76.4(9) . .
OHT1 Si30 OH2 121.2(3) . .
OB1 Si30 OB21 145.1(6) . .
OB19 Si30 OB21 96.0(5) . .
OS24 Si30 OB21 78.5(4) . .
OB20 Si30 OB21 40.2(4) . .
OS47 Si30 OB21 45.9(2) . .
OH31 Si30 OB21 119.8(6) . .
OHT1 Si30 OB21 95.3(2) . .
OH2 Si30 OB21 140.1(3) . .
OS23 Si31 OB19 105.7(6) . .
OS23 Si31 OS21 111.6(6) . .
OB19 Si31 OS21 109.9(6) . .
OS23 Si31 OH2 114.0(7) . .
OB19 Si31 OH2 108.7(7) . .
OS21 Si31 OH2 106.9(7) . .
OS23 Si31 OHT4 66.2(4) . .
OB19 Si31 OHT4 167.1(5) . .
OS21 Si31 OHT4 66.6(4) . .
OH2 Si31 OHT4 84.0(6) . .
OS23 Si31 Na14 40.3(5) . 1_545
OB19 Si31 Na14 97.4(5) . 1_545
OS21 Si31 Na14 146.9(5) . 1_545
OH2 Si31 Na14 80.6(6) . 1_545
OHT4 Si31 Na14 82.7(3) . 1_545
OS23 Si31 Na8 42.1(4) . 1_545
OB19 Si31 Na8 69.2(5) . 1_545
OS21 Si31 Na8 105.0(4) . 1_545
OH2 Si31 Na8 146.4(6) . 1_545
OHT4 Si31 Na8 99.3(3) . 1_545
Na14 Si31 Na8 66.8(3) 1_545 1_545
OS23 Si31 K2 146.7(5) . 4_545
OB19 Si31 K2 107.6(5) . 4_545
OS21 Si31 K2 57.1(4) . 4_545
OH2 Si31 K2 53.0(6) . 4_545
OHT4 Si31 K2 81.2(3) . 4_545
Na14 Si31 K2 132.1(4) 1_545 4_545
Na8 Si31 K2 160.6(3) 1_545 4_545
OS23 Si31 OT4 57.5(4) . .
OB19 Si31 OT4 123.4(5) . .
OS21 Si31 OT4 54.1(4) . .
OH2 Si31 OT4 127.7(6) . .
OHT4 Si31 OT4 44.1(2) . .
Na14 Si31 OT4 95.3(3) 1_545 .
Na8 Si31 OT4 66.1(2) 1_545 .
K2 Si31 OT4 103.4(3) 4_545 .
OS23 Si31 Na9 112.2(6) . 4_545
OB19 Si31 Na9 76.5(5) . 4_545
OS21 Si31 Na9 35.1(5) . 4_545
OH2 Si31 Na9 129.5(7) . 4_545
OHT4 Si31 Na9 97.0(3) . 4_545
Na14 Si31 Na9 149.8(5) 1_545 4_545
Na8 Si31 Na9 83.6(5) 1_545 4_545
K2 Si31 Na9 77.1(5) 4_545 4_545
OT4 Si31 Na9 65.9(3) . 4_545
OS23 Si31 OW26 69.6(5) . 1_545
OB19 Si31 OW26 78.2(5) . 1_545
OS21 Si31 OW26 63.5(5) . 1_545
OH2 Si31 OW26 170.1(6) . 1_545
OHT4 Si31 OW26 89.4(3) . 1_545
Na14 Si31 OW26 106.0(4) 1_545 1_545
Na8 Si31 OW26 42.2(3) 1_545 1_545
K2 Si31 OW26 118.6(3) 4_545 1_545
OT4 Si31 OW26 45.4(3) . 1_545
Na9 Si31 OW26 43.9(5) 4_545 1_545
OS23 Si31 OB1 118.6(5) . .
OB19 Si31 OB1 40.8(5) . .
OS21 Si31 OB1 126.7(5) . .
OH2 Si31 OB1 68.2(6) . .
OHT4 Si31 OB1 151.5(3) . .
Na14 Si31 OB1 86.3(3) 1_545 .
Na8 Si31 OB1 100.4(3) 1_545 .
K2 Si31 OB1 87.0(3) 4_545 .
OT4 Si31 OB1 164.0(3) . .
Na9 Si31 OB1 105.5(3) 4_545 .
OW26 Si31 OB1 118.9(3) 1_545 .
OS8 Si32 OS1 114.8(5) . .
OS8 Si32 OB3 108.4(5) . .
OS1 Si32 OB3 110.1(5) . .
OS8 Si32 OB2 105.5(5) . .
OS1 Si32 OB2 109.4(5) . .
OB3 Si32 OB2 108.5(5) . .
OS8 Si32 OS28 158.6(4) . .
OS1 Si32 OS28 64.7(4) . .
OB3 Si32 OS28 90.8(4) . .
OB2 Si32 OS28 58.0(4) . .
OS8 Si32 OS41 57.4(4) . .
OS1 Si32 OS41 69.7(4) . .
OB3 Si32 OS41 93.4(4) . .
OB2 Si32 OS41 156.3(4) . .
OS28 Si32 OS41 132.7(2) . .
OS8 Si32 OB4 73.8(4) . .
OS1 Si32 OB4 95.7(4) . .
OB3 Si32 OB4 48.5(4) . .
OB2 Si32 OB4 151.8(4) . .
OS28 Si32 OB4 127.3(2) . .
OS41 Si32 OB4 45.8(2) . .
OS8 Si32 OT1 51.0(3) . .
OS1 Si32 OT1 65.4(3) . .
OB3 Si32 OT1 139.2(4) . .
OB2 Si32 OT1 111.0(4) . .
OS28 Si32 OT1 118.5(2) . .
OS41 Si32 OT1 46.1(2) . .
OB4 Si32 OT1 90.8(2) . .
OS8 Si32 Ba 51.5(3) . .
OS1 Si32 Ba 123.6(3) . .
OB3 Si32 Ba 126.4(4) . .
OB2 Si32 Ba 54.2(3) . .
OS28 Si32 Ba 109.48(19) . .
OS41 Si32 Ba 105.42(17) . .
OB4 Si32 Ba 121.22(18) . .
OT1 Si32 Ba 72.49(15) . .
OS8 Si32 OB31 116.1(4) . .
OS1 Si32 OB31 70.8(4) . .
OB3 Si32 OB31 41.0(4) . .
OB2 Si32 OB31 134.0(4) . .
OS28 Si32 OB31 84.5(2) . .
OS41 Si32 OB31 69.2(2) . .
OB4 Si32 OB31 43.2(2) . .
OT1 Si32 OB31 110.2(2) . .
Ba Si32 OB31 162.92(18) . .
OS8 Si32 OW20 58.4(4) . .
OS1 Si32 OW20 171.4(5) . .
OB3 Si32 OW20 78.0(4) . .
OB2 Si32 OW20 69.7(4) . .
OS28 Si32 OW20 119.4(4) . .
OS41 Si32 OW20 107.5(3) . .
OB4 Si32 OW20 87.4(3) . .
OT1 Si32 OW20 106.6(3) . .
Ba Si32 OW20 48.6(3) . .
OB31 Si32 OW20 116.3(3) . .
OH3 Si33 OS28 117.1(5) . .
OH3 Si33 OB2 109.2(5) . .
OS28 Si33 OB2 106.9(5) . .
OH3 Si33 OB6 109.4(5) . .
OS28 Si33 OB6 106.9(5) . .
OB2 Si33 OB6 107.1(5) . .
OH3 Si33 OS44 151.7(4) . .
OS28 Si33 OS44 58.9(4) . .
OB2 Si33 OS44 98.2(4) . .
OB6 Si33 OS44 53.6(4) . .
OH3 Si33 OS1 152.6(4) . .
OS28 Si33 OS1 58.7(4) . .
OB2 Si33 OS1 54.3(3) . .
OB6 Si33 OS1 97.2(4) . .
OS44 Si33 OS1 53.3(2) . .
OH3 Si33 OW29 47.2(5) . 5_666
OS28 Si33 OW29 74.6(4) . 5_666
OB2 Si33 OW29 145.2(5) . 5_666
OB6 Si33 OW29 105.5(5) . 5_666
OS44 Si33 OW29 110.9(3) . 5_666
OS1 Si33 OW29 132.3(3) . 5_666
OH3 Si33 OH7 39.7(4) . 5_666
OS28 Si33 OH7 145.5(4) . 5_666
OB2 Si33 OH7 105.9(4) . 5_666
OB6 Si33 OH7 73.1(4) . 5_666
OS44 Si33 OH7 125.9(3) . 5_666
OS1 Si33 OH7 155.3(3) . 5_666
OW29 Si33 OH7 72.4(3) 5_666 5_666
OH3 Si33 OW13 86.8(4) . .
OS28 Si33 OW13 152.3(4) . .
OB2 Si33 OW13 75.3(4) . .
OB6 Si33 OW13 48.4(4) . .
OS44 Si33 OW13 93.4(3) . .
OS1 Si33 OW13 106.7(3) . .
OW29 Si33 OW13 119.9(4) 5_666 .
OH7 Si33 OW13 49.8(3) 5_666 .
OS44 Si34 OB6 108.2(5) . .
OS44 Si34 OH34 112.5(5) . .
OB6 Si34 OH34 113.0(6) . .
OS44 Si34 OB22 107.7(5) . .
OB6 Si34 OB22 107.8(5) . .
OH34 Si34 OB22 107.4(5) . .
OS44 Si34 OS34 63.8(4) . .
OB6 Si34 OS34 159.4(4) . .
OH34 Si34 OS34 87.4(4) . .
OB22 Si34 OS34 60.7(4) . .
OS44 Si34 OS28 60.9(4) . .
OB6 Si34 OS28 55.9(4) . .
OH34 Si34 OS28 104.6(4) . .
OB22 Si34 OS28 147.9(4) . .
OS34 Si34 OS28 123.8(3) . .
OS44 Si34 OW14 82.5(4) . 3_545
OB6 Si34 OW14 70.6(4) . 3_545
OH34 Si34 OW14 161.0(4) . 3_545
OB22 Si34 OW14 55.1(4) . 3_545
OS34 Si34 OW14 89.2(3) . 3_545
OS28 Si34 OW14 92.8(2) . 3_545
OH16 Si35 OS34 116.0(6) . .
OH16 Si35 OB23 112.3(6) . .
OS34 Si35 OB23 106.6(5) . .
OH16 Si35 OB22 110.2(6) . .
OS34 Si35 OB22 106.1(5) . .
OB23 Si35 OB22 105.1(5) . .
OH16 Si35 OS31 158.0(5) . .
OS34 Si35 OS31 59.6(4) . .
OB23 Si35 OS31 55.0(4) . .
OB22 Si35 OS31 91.3(4) . .
OH16 Si35 OS44 144.2(5) . .
OS34 Si35 OS44 55.9(4) . .
OB23 Si35 OS44 103.1(4) . .
OB22 Si35 OS44 52.6(4) . .
OS31 Si35 OS44 54.2(2) . .
OH16 Si35 OH34 97.6(5) . .
OS34 Si35 OH34 72.1(4) . .
OB23 Si35 OH34 146.0(4) . .
OB22 Si35 OH34 46.8(4) . .
OS31 Si35 OH34 100.8(3) . .
OS44 Si35 OH34 46.9(2) . .
OH16 Si35 Na13 45.0(6) . 5_656
OS34 Si35 Na13 81.5(6) . 5_656
OB23 Si35 Na13 98.2(6) . 5_656
OB22 Si35 Na13 152.0(6) . 5_656
OS31 Si35 Na13 115.1(5) . 5_656
OS44 Si35 Na13 136.1(5) . 5_656
OH34 Si35 Na13 114.8(5) . 5_656
OH16 Si35 OW18 45.9(5) . 5_666
OS34 Si35 OW18 81.8(5) . 5_666
OB23 Si35 OW18 156.4(5) . 5_666
OB22 Si35 OW18 93.3(5) . 5_666
OS31 Si35 OW18 140.9(4) . 5_666
OS44 Si35 OW18 99.9(3) . 5_666
OH34 Si35 OW18 57.4(3) . 5_666
Na13 Si35 OW18 60.6(6) 5_656 5_666
OH16 Si35 OW4 39.7(7) . 5_666
OS34 Si35 OW4 151.8(7) . 5_666
OB23 Si35 OW4 98.4(7) . 5_666
OB22 Si35 OW4 79.2(7) . 5_666
OS31 Si35 OW4 148.6(6) . 5_666
OS44 Si35 OW4 130.7(6) . 5_666
OH34 Si35 OW4 94.3(6) . 5_666
Na13 Si35 OW4 82.2(8) 5_656 5_666
OW18 Si35 OW4 70.1(7) 5_666 5_666
OH9 Si36 OS32 112.3(6) . .
OH9 Si36 OS26 109.9(6) . .
OS32 Si36 OS26 111.0(5) . .
OH9 Si36 OH15 109.0(7) . .
OS32 Si36 OH15 107.0(6) . .
OS26 Si36 OH15 107.4(6) . .
OH9 Si36 Na3 59.8(5) . .
OS32 Si36 Na3 121.3(4) . .
OS26 Si36 Na3 51.0(4) . .
OH15 Si36 Na3 131.2(5) . .
OH9 Si36 OW31 132.9(6) . 5_666
OS32 Si36 OW31 55.2(5) . 5_666
OS26 Si36 OW31 116.9(5) . 5_666
OH15 Si36 OW31 52.4(6) . 5_666
Na3 Si36 OW31 167.1(4) . 5_666
OH9 Si36 OS44 108.2(5) . .
OS32 Si36 OS44 58.3(4) . .
OS26 Si36 OS44 58.1(4) . .
OH15 Si36 OS44 142.8(5) . .
Na3 Si36 OS44 69.6(2) . .
OW31 Si36 OS44 100.7(4) 5_666 .
OH9 Si36 OW36 131.0(6) . .
OS32 Si36 OW36 116.1(5) . .
OS26 Si36 OW36 58.1(5) . .
OH15 Si36 OW36 49.9(5) . .
Na3 Si36 OW36 98.9(4) . .
OW31 Si36 OW36 74.4(5) 5_666 .
OS44 Si36 OW36 102.6(4) . .
OH9 Si36 OT5 151.4(5) . .
OS32 Si36 OT5 59.2(4) . .
OS26 Si36 OT5 57.5(4) . .
OH15 Si36 OT5 99.5(5) . .
Na3 Si36 OT5 99.5(3) . .
OW31 Si36 OT5 67.8(4) 5_666 .
OS44 Si36 OT5 43.3(2) . .
OW36 Si36 OT5 67.5(3) . .
OH9 Si36 OH6 38.8(5) . 5_666
OS32 Si36 OH6 73.8(4) . 5_666
OS26 Si36 OH6 130.9(5) . 5_666
OH15 Si36 OH6 117.9(5) . 5_666
Na3 Si36 OH6 83.7(3) . 5_666
OW31 Si36 OH6 105.7(4) 5_666 5_666
OS44 Si36 OH6 92.1(2) . 5_666
OW36 Si36 OH6 165.0(4) . 5_666
OT5 Si36 OH6 126.8(3) . 5_666
OW2 Na1 OH6 120.1(14) . .
OW2 Na1 OS28 111.4(14) . 5_666
OH6 Na1 OS28 128.4(5) . 5_666
OW2 Na1 OW29 91.2(15) . .
OH6 Na1 OW29 90.8(6) . .
OS28 Na1 OW29 90.3(5) 5_666 .
OW2 Na1 OS32 112.5(15) . 5_666
OH6 Na1 OS32 90.4(4) . 5_666
OS28 Na1 OS32 67.2(4) 5_666 5_666
OW29 Na1 OS32 151.7(6) . 5_666
OW2 Na1 Ti11 110.5(14) . 5_666
OH6 Na1 Ti11 116.9(4) . 5_666
OS28 Na1 Ti11 34.3(2) 5_666 5_666
OW29 Na1 Ti11 124.3(5) . 5_666
OS32 Na1 Ti11 33.9(2) 5_666 5_666
OW2 Na1 Na15 50.6(15) . .
OH6 Na1 Na15 106.7(5) . .
OS28 Na1 Na15 107.1(5) 5_666 .
OW29 Na1 Na15 40.8(6) . .
OS32 Na1 Na15 160.3(6) 5_666 .
Ti11 Na1 Na15 134.8(5) 5_666 .
OW2 Na1 Si2 122.8(14) . .
OH6 Na1 Si2 21.8(3) . .
OS28 Na1 Si2 121.4(4) 5_666 .
OW29 Na1 Si2 69.4(5) . .
OS32 Na1 Si2 106.9(4) 5_666 .
Ti11 Na1 Si2 125.1(3) 5_666 .
Na15 Na1 Si2 92.2(4) . .
OW2 Na1 OW12 73.6(15) . .
OH6 Na1 OW12 49.0(8) . .
OS28 Na1 OW12 162.1(8) 5_666 .
OW29 Na1 OW12 107.0(9) . .
OS32 Na1 OW12 94.9(8) 5_666 .
Ti11 Na1 OW12 128.0(8) 5_666 .
Na15 Na1 OW12 89.4(8) . .
Si2 Na1 OW12 63.1(7) . .
OW2 Na1 OH9 128.0(14) . 5_666
OH6 Na1 OH9 43.6(4) . 5_666
OS28 Na1 OH9 101.3(4) 5_666 5_666
OW29 Na1 OH9 128.7(6) . 5_666
OS32 Na1 OH9 46.7(3) 5_666 5_666
Ti11 Na1 OH9 76.2(3) 5_666 5_666
Na15 Na1 OH9 148.9(5) . 5_666
Si2 Na1 OH9 61.9(3) . 5_666
OW12 Na1 OH9 64.5(8) . 5_666
OW2 Na1 OH3 108.3(14) . 5_666
OH6 Na1 OH3 114.5(4) . 5_666
OS28 Na1 OH3 45.3(3) 5_666 5_666
OW29 Na1 OH3 45.1(4) . 5_666
OS32 Na1 OH3 109.8(4) 5_666 5_666
Ti11 Na1 OH3 79.2(2) 5_666 5_666
Na15 Na1 OH3 72.4(4) . 5_666
Si2 Na1 OH3 94.9(3) . 5_666
OW12 Na1 OH3 151.3(8) . 5_666
OH9 Na1 OH3 123.3(4) 5_666 5_666
OW2 Na1 OS43 81.9(14) . 5_666
OH6 Na1 OS43 133.1(4) . 5_666
OS28 Na1 OS43 50.6(3) 5_666 5_666
OW29 Na1 OS43 132.4(5) . 5_666
OS32 Na1 OS43 43.3(3) 5_666 5_666
Ti11 Na1 OS43 29.06(15) 5_666 5_666
Na15 Na1 OS43 118.0(5) . 5_666
Si2 Na1 OS43 149.7(3) . 5_666
OW12 Na1 OS43 115.7(8) . 5_666
OH9 Na1 OS43 89.7(3) 5_666 5_666
OH3 Na1 OS43 92.7(3) 5_666 5_666
OW7 Na2 OW14 157.0(14) . .
OW7 Na2 OS29 112.2(14) . .
OW14 Na2 OS29 74.3(4) . .
OW7 Na2 OW21 123.1(15) . .
OW14 Na2 OW21 77.9(6) . .
OS29 Na2 OW21 89.3(6) . .
OW7 Na2 OS37 80.9(14) . 3_455
OW14 Na2 OS37 76.4(4) . 3_455
OS29 Na2 OS37 113.3(4) . 3_455
OW21 Na2 OS37 139.1(6) . 3_455
OW7 Na2 OS5 81.5(14) . .
OW14 Na2 OS5 83.8(4) . .
OS29 Na2 OS5 58.7(3) . .
OW21 Na2 OS5 146.6(6) . .
OS37 Na2 OS5 59.7(3) 3_455 .
OW7 Na2 OS12 83.5(14) . .
OW14 Na2 OS12 117.5(4) . .
OS29 Na2 OS12 61.0(3) . .
OW21 Na2 OS12 61.3(5) . .
OS37 Na2 OS12 159.5(4) 3_455 .
OS5 Na2 OS12 104.8(4) . .
OW7 Na2 OB23 97.3(14) . 3_455
OW14 Na2 OB23 71.9(3) . 3_455
OS29 Na2 OB23 145.8(4) . 3_455
OW21 Na2 OB23 88.7(6) . 3_455
OS37 Na2 OB23 53.2(3) 3_455 3_455
OS5 Na2 OB23 111.9(4) . 3_455
OS12 Na2 OB23 142.9(4) . 3_455
OW7 Na2 Si7 100.4(14) . .
OW14 Na2 Si7 74.2(3) . .
OS29 Na2 Si7 29.4(2) . .
OW21 Na2 Si7 117.3(6) . .
OS37 Na2 Si7 85.2(3) 3_455 .
OS5 Na2 Si7 29.6(2) . .
OS12 Na2 Si7 84.5(3) . .
OB23 Na2 Si7 131.0(3) 3_455 .
OW7 Na2 Si26 92.1(14) . 3_455
OW14 Na2 Si26 68.8(3) . 3_455
OS29 Na2 Si26 130.1(3) . 3_455
OW21 Na2 Si26 113.7(5) . 3_455
OS37 Na2 Si26 26.2(2) 3_455 3_455
OS5 Na2 Si26 84.6(3) . 3_455
OS12 Na2 Si26 168.9(4) . 3_455
OB23 Na2 Si26 27.42(19) 3_455 3_455
Si7 Na2 Si26 106.4(2) . 3_455
OW7 Na2 Ti8 86.9(14) . 3_455
OW14 Na2 Ti8 71.5(3) . 3_455
OS29 Na2 Ti8 83.4(3) . 3_455
OW21 Na2 Ti8 149.4(5) . 3_455
OS37 Na2 Ti8 30.3(2) 3_455 3_455
OS5 Na2 Ti8 30.8(2) . 3_455
OS12 Na2 Ti8 135.7(3) . 3_455
OB23 Na2 Ti8 81.2(2) 3_455 3_455
Si7 Na2 Ti8 54.90(15) . 3_455
Si26 Na2 Ti8 53.90(13) 3_455 3_455
OW7 Na2 Ti2 99.9(14) . .
OW14 Na2 Ti2 95.2(3) . .
OS29 Na2 Ti2 29.4(2) . .
OW21 Na2 Ti2 73.5(5) . .
OS37 Na2 Ti2 140.0(3) 3_455 .
OS5 Na2 Ti2 80.7(3) . .
OS12 Na2 Ti2 31.6(2) . .
OB23 Na2 Ti2 160.0(3) 3_455 .
Si7 Na2 Ti2 55.04(14) . .
Si26 Na2 Ti2 159.4(3) 3_455 .
Ti8 Na2 Ti2 109.7(2) 3_455 .
OW22 Na3 OS26 86.4(8) . .
OW22 Na3 OW10 96.9(9) . 5_666
OS26 Na3 OW10 131.5(6) . 5_666
OW22 Na3 OH34 176.6(9) . .
OS26 Na3 OH34 91.8(4) . .
OW10 Na3 OH34 86.5(5) 5_666 .
OW22 Na3 OW18 98.9(9) . 5_666
OS26 Na3 OW18 152.7(6) . 5_666
OW10 Na3 OW18 74.8(6) 5_666 5_666
OH34 Na3 OW18 81.5(5) . 5_666
OW22 Na3 OS34 97.5(8) . .
OS26 Na3 OS34 63.3(4) . .
OW10 Na3 OS34 160.1(6) 5_666 .
OH34 Na3 OS34 79.0(4) . .
OW18 Na3 OS34 89.4(6) 5_666 .
OW22 Na3 OH9 101.2(8) . .
OS26 Na3 OH9 59.6(4) . .
OW10 Na3 OH9 72.4(5) 5_666 .
OH34 Na3 OH9 80.2(5) . .
OW18 Na3 OH9 143.2(6) 5_666 .
OS34 Na3 OH9 117.9(5) . .
OW22 Na3 Si36 97.7(8) . .
OS26 Na3 Si36 30.2(3) . .
OW10 Na3 Si36 102.2(5) 5_666 .
OH34 Na3 Si36 82.0(4) . .
OW18 Na3 Si36 163.4(6) 5_666 .
OS34 Na3 Si36 89.5(3) . .
OH9 Na3 Si36 29.8(3) . .
OW22 Na3 Ti10 97.2(8) . .
OS26 Na3 Ti10 31.5(3) . .
OW10 Na3 Ti10 156.3(6) 5_666 .
OH34 Na3 Ti10 79.7(3) . .
OW18 Na3 Ti10 121.3(5) 5_666 .
OS34 Na3 Ti10 32.6(2) . .
OH9 Na3 Ti10 86.3(3) . .
Si36 Na3 Ti10 57.10(17) . .
OW22 Na3 Na8 120.4(8) . 5_666
OS26 Na3 Na8 151.4(5) . 5_666
OW10 Na3 Na8 42.7(4) 5_666 5_666
OH34 Na3 Na8 62.0(4) . 5_666
OW18 Na3 Na8 41.1(4) 5_666 5_666
OS34 Na3 Na8 117.4(4) . 5_666
OH9 Na3 Na8 102.2(4) . 5_666
Si36 Na3 Na8 126.9(4) . 5_666
Ti10 Na3 Na8 138.1(3) . 5_666
OW22 Na3 OS44 130.2(8) . .
OS26 Na3 OS44 49.1(3) . .
OW10 Na3 OS44 127.7(5) 5_666 .
OH34 Na3 OS44 46.9(3) . .
OW18 Na3 OS44 111.9(5) 5_666 .
OS34 Na3 OS44 47.3(3) . .
OH9 Na3 OS44 76.8(4) . .
Si36 Na3 OS44 56.6(2) . .
Ti10 Na3 OS44 33.38(16) . .
Na8 Na3 OS44 108.2(3) 5_666 .
OW22 Na3 OH16 104.4(8) . .
OS26 Na3 OH16 107.4(4) . .
OW10 Na3 OH16 118.3(5) 5_666 .
OH34 Na3 OH16 73.4(4) . .
OW18 Na3 OH16 45.3(5) 5_666 .
OS34 Na3 OH16 44.2(3) . .
OH9 Na3 OH16 150.4(4) . .
Si36 Na3 OH16 130.2(3) . .
Ti10 Na3 OH16 76.0(3) . .
Na8 Na3 OH16 77.3(3) 5_666 .
OS44 Na3 OH16 75.4(3) . .
OW15 Na4 OW24 102.4(9) . .
OW15 Na4 OS3 115.0(8) . .
OW24 Na4 OS3 112.9(5) . .
OW15 Na4 OW28 155.6(9) . 3_455
OW24 Na4 OW28 88.7(5) . 3_455
OS3 Na4 OW28 79.2(4) . 3_455
OW15 Na4 OS10 76.8(8) . 4
OW24 Na4 OS10 127.8(5) . 4
OS3 Na4 OS10 114.2(4) . 4
OW28 Na4 OS10 79.3(4) 3_455 4
OW15 Na4 OS30 83.7(8) . .
OW24 Na4 OS30 171.8(5) . .
OS3 Na4 OS30 59.1(3) . .
OW28 Na4 OS30 87.8(4) 3_455 .
OS10 Na4 OS30 58.7(3) 4 .
OW15 Na4 OS6 84.3(8) . 3_455
OW24 Na4 OS6 70.2(5) . 3_455
OS3 Na4 OS6 61.4(3) . 3_455
OW28 Na4 OS6 120.1(4) 3_455 3_455
OS10 Na4 OS6 156.2(4) 4 3_455
OS30 Na4 OS6 105.4(3) . 3_455
OW15 Na4 OB9 85.8(8) . 4
OW24 Na4 OB9 73.5(5) . 4
OS3 Na4 OB9 154.7(4) . 4
OW28 Na4 OB9 76.5(4) 3_455 4
OS10 Na4 OB9 54.2(3) 4 4
OS30 Na4 OB9 112.8(4) . 4
OS6 Na4 OB9 139.2(4) 3_455 4
OW15 Na4 Si7 103.4(8) . .
OW24 Na4 Si7 142.1(5) . .
OS3 Na4 Si7 29.8(2) . .
OW28 Na4 Si7 78.8(3) 3_455 .
OS10 Na4 Si7 85.1(3) 4 .
OS30 Na4 Si7 29.70(19) . .
OS6 Na4 Si7 85.4(3) 3_455 .
OB9 Na4 Si7 135.4(3) 4 .
OW15 Na4 Si15 86.6(8) . 4
OW24 Na4 Si15 101.2(4) . 4
OS3 Na4 Si15 132.8(3) . 4
OW28 Na4 Si15 69.9(3) 3_455 4
OS10 Na4 Si15 27.1(2) 4 4
OS30 Na4 Si15 84.5(3) . 4
OS6 Na4 Si15 165.7(3) 3_455 4
OB9 Na4 Si15 28.6(2) 4 4
Si7 Na4 Si15 107.5(2) . 4
OW15 Na4 Ti9 101.2(8) . 3_455
OW24 Na4 Ti9 92.7(4) . 3_455
OS3 Na4 Ti9 29.5(2) . 3_455
OW28 Na4 Ti9 99.9(3) 3_455 3_455
OS10 Na4 Ti9 139.3(3) 4 3_455
OS30 Na4 Ti9 80.6(2) . 3_455
OS6 Na4 Ti9 31.86(19) 3_455 3_455
OB9 Na4 Ti9 165.7(3) 4 3_455
Si7 Na4 Ti9 55.38(14) . 3_455
Si15 Na4 Ti9 162.2(2) 4 3_455
OW15 Na4 Ti1 87.5(8) . .
OW24 Na4 Ti1 153.1(5) . .
OS3 Na4 Ti1 84.2(3) . .
OW28 Na4 Ti1 73.8(3) 3_455 .
OS10 Na4 Ti1 30.1(2) 4 .
OS30 Na4 Ti1 30.98(19) . .
OS6 Na4 Ti1 136.3(3) 3_455 .
OB9 Na4 Ti1 82.5(3) 4 .
Si7 Na4 Ti1 55.08(14) . .
Si15 Na4 Ti1 53.91(14) 4 .
Ti9 Na4 Ti1 110.0(2) 3_455 .
OW5 Na5 OW16 99.3(10) . .
OW5 Na5 OW11 171.9(11) . .
OW16 Na5 OW11 79.4(4) . .
OW5 Na5 OW3 89.3(10) . .
OW16 Na5 OW3 83.7(5) . .
OW11 Na5 OW3 98.4(6) . .
OW5 Na5 OH4 84.0(10) . .
OW16 Na5 OH4 148.4(6) . .
OW11 Na5 OH4 93.0(4) . .
OW3 Na5 OH4 127.9(6) . .
OW5 Na5 OB37 106.0(10) . .
OW16 Na5 OB37 145.7(5) . .
OW11 Na5 OB37 78.6(4) . .
OW3 Na5 OB37 74.0(5) . .
OH4 Na5 OB37 58.8(3) . .
OW5 Na5 OB5 90.3(10) . .
OW16 Na5 OB5 74.1(4) . .
OW11 Na5 OB5 81.6(4) . .
OW3 Na5 OB5 157.4(5) . .
OH4 Na5 OB5 74.4(4) . .
OB37 Na5 OB5 127.5(4) . .
OW5 Na5 Si21 94.6(10) . .
OW16 Na5 Si21 165.3(5) . .
OW11 Na5 Si21 86.2(3) . .
OW3 Na5 Si21 101.4(5) . .
OH4 Na5 Si21 28.9(2) . .
OB37 Na5 Si21 29.9(2) . .
OB5 Na5 Si21 101.2(3) . .
OW5 Na5 Na10 130.1(10) . .
OW16 Na5 Na10 44.0(3) . .
OW11 Na5 Na10 44.4(3) . .
OW3 Na5 Na10 112.2(5) . .
OH4 Na5 Na10 111.2(4) . .
OB37 Na5 Na10 122.8(3) . .
OB5 Na5 Na10 52.9(3) . .
Si21 Na5 Na10 122.0(3) . .
OW5 Na5 OH17 106.3(10) . .
OW16 Na5 OH17 110.6(5) . .
OW11 Na5 OH17 67.2(3) . .
OW3 Na5 OH17 156.2(5) . .
OH4 Na5 OH17 39.9(3) . .
OB37 Na5 OH17 84.3(3) . .
OB5 Na5 OH17 43.3(3) . .
Si21 Na5 OH17 60.3(2) . .
Na10 Na5 OH17 71.5(2) . .
OW5 Na5 OS17 66.9(9) . .
OW16 Na5 OS17 49.3(4) . .
OW11 Na5 OS17 107.0(4) . .
OW3 Na5 OS17 118.4(5) . .
OH4 Na5 OS17 106.0(4) . .
OB37 Na5 OS17 164.5(4) . .
OB5 Na5 OS17 42.1(2) . .
Si21 Na5 OS17 134.8(3) . .
Na10 Na5 OS17 63.2(2) . .
OH17 Na5 OS17 84.7(3) . .
OW5 Na5 OS9 124.7(10) . .
OW16 Na5 OS9 106.8(4) . .
OW11 Na5 OS9 63.0(3) . .
OW3 Na5 OS9 47.9(4) . .
OH4 Na5 OS9 96.5(4) . .
OB37 Na5 OS9 39.3(3) . .
OB5 Na5 OS9 143.2(3) . .
Si21 Na5 OS9 68.4(2) . .
Na10 Na5 OS9 101.3(3) . .
OH17 Na5 OS9 108.5(3) . .
OS17 Na5 OS9 156.0(3) . .
OW24 Na6 OH5 110.1(6) 7_566 .
OW24 Na6 OW20 87.4(6) 7_566 5_666
OH5 Na6 OW20 104.0(6) . 5_666
OW24 Na6 OS6 76.9(5) 7_566 5_666
OH5 Na6 OS6 133.9(5) . 5_666
OW20 Na6 OS6 122.0(6) 5_666 5_666
OW24 Na6 OS8 116.8(5) 7_566 5_666
OH5 Na6 OS8 132.7(5) . 5_666
OW20 Na6 OS8 72.7(5) 5_666 5_666
OS6 Na6 OS8 66.3(3) 5_666 5_666
OW24 Na6 OB4 142.3(6) 7_566 5_666
OH5 Na6 OB4 74.7(4) . 5_666
OW20 Na6 OB4 128.7(6) 5_666 5_666
OS6 Na6 OB4 74.5(3) 5_666 5_666
OS8 Na6 OB4 72.6(3) 5_666 5_666
OW24 Na6 OH5 67.6(5) 7_566 5_666
OH5 Na6 OH5 85.8(4) . 5_666
OW20 Na6 OH5 155.0(6) 5_666 5_666
OS6 Na6 OH5 53.7(3) 5_666 5_666
OS8 Na6 OH5 117.4(4) 5_666 5_666
OB4 Na6 OH5 75.8(3) 5_666 5_666
OW24 Na6 OB3 163.5(6) 7_566 5_666
OH5 Na6 OB3 81.6(4) . 5_666
OW20 Na6 OB3 78.2(5) 5_666 5_666
OS6 Na6 OB3 103.7(4) 5_666 5_666
OS8 Na6 OB3 51.2(3) 5_666 5_666
OB4 Na6 OB3 50.6(3) 5_666 5_666
OH5 Na6 OB3 126.4(4) 5_666 5_666
OW24 Na6 Si21 77.9(5) 7_566 5_666
OH5 Na6 Si21 107.2(4) . 5_666
OW20 Na6 Si21 148.5(5) 5_666 5_666
OS6 Na6 Si21 27.5(2) 5_666 5_666
OS8 Na6 Si21 89.1(3) 5_666 5_666
OB4 Na6 Si21 65.4(3) 5_666 5_666
OH5 Na6 Si21 28.4(2) 5_666 5_666
OB3 Na6 Si21 110.4(3) 5_666 5_666
OW24 Na6 Si25 168.3(6) 7_566 5_666
OH5 Na6 Si25 65.2(3) . 5_666
OW20 Na6 Si25 104.0(5) 5_666 5_666
OS6 Na6 Si25 98.5(3) 5_666 5_666
OS8 Na6 Si25 69.9(3) 5_666 5_666
OB4 Na6 Si25 27.7(2) 5_666 5_666
OH5 Na6 Si25 101.0(3) 5_666 5_666
OB3 Na6 Si25 27.85(19) 5_666 5_666
Si21 Na6 Si25 93.1(2) 5_666 5_666
OW24 Na6 Ti9 97.2(5) 7_566 5_666
OH5 Na6 Ti9 145.6(4) . 5_666
OW20 Na6 Ti9 97.7(5) 5_666 5_666
OS6 Na6 Ti9 33.1(2) 5_666 5_666
OS8 Na6 Ti9 33.2(2) 5_666 5_666
OB4 Na6 Ti9 70.9(3) 5_666 5_666
OH5 Na6 Ti9 85.5(3) 5_666 5_666
OB3 Na6 Ti9 77.0(3) 5_666 5_666
Si21 Na6 Ti9 57.44(16) 5_666 5_666
Si25 Na6 Ti9 83.9(2) 5_666 5_666
OW24 Na6 Na4 37.7(4) 7_566 7_566
OH5 Na6 Na4 147.5(5) . 7_566
OW20 Na6 Na4 83.1(5) 5_666 7_566
OS6 Na6 Na4 51.4(3) 5_666 7_566
OS8 Na6 Na4 79.8(3) 5_666 7_566
OB4 Na6 Na4 125.6(3) 5_666 7_566
OH5 Na6 Na4 76.9(3) 5_666 7_566
OB3 Na6 Na4 130.7(4) 5_666 7_566
Si21 Na6 Na4 68.2(2) 5_666 7_566
Si25 Na6 Na4 144.8(3) 5_666 7_566
Ti9 Na6 Na4 60.90(18) 5_666 7_566
OW30 Na7 Na14 90.9(18) . .
OW30 Na7 OS11 148.5(19) . .
Na14 Na7 OS11 86.3(7) . .
OW30 Na7 OW4 55.9(18) . .
Na14 Na7 OW4 52.8(9) . .
OS11 Na7 OW4 137.4(13) . .
OW30 Na7 OS18 92.9(18) . .
Na14 Na7 OS18 51.0(5) . .
OS11 Na7 OS18 61.4(5) . .
OW4 Na7 OS18 94.2(10) . .
OW30 Na7 OB22 86.0(18) . 5_666
Na14 Na7 OB22 119.9(10) . 5_666
OS11 Na7 OB22 122.3(7) . 5_666
OW4 Na7 OB22 77.7(9) . 5_666
OS18 Na7 OB22 170.9(11) . 5_666
OW30 Na7 OH10 44.3(17) . .
Na14 Na7 OH10 77.2(6) . .
OS11 Na7 OH10 104.8(7) . .
OW4 Na7 OH10 79.7(10) . .
OS18 Na7 OH10 51.6(5) . .
OB22 Na7 OH10 129.5(9) 5_666 .
OW30 Na7 OH34 133.0(18) . 5_666
Na14 Na7 OH34 120.1(10) . 5_666
OS11 Na7 OH34 73.5(5) . 5_666
OW4 Na7 OH34 114.1(11) . 5_666
OS18 Na7 OH34 133.8(8) . 5_666
OB22 Na7 OH34 48.8(4) 5_666 5_666
OH10 Na7 OH34 162.0(10) . 5_666
OW30 Na7 OW13 55.2(17) . 5_666
Na14 Na7 OW13 146.0(8) . 5_666
OS11 Na7 OW13 120.5(9) . 5_666
OW4 Na7 OW13 101.9(10) . 5_666
OS18 Na7 OW13 120.8(9) . 5_666
OB22 Na7 OW13 65.6(5) 5_666 5_666
OH10 Na7 OW13 75.9(7) . 5_666
OH34 Na7 OW13 89.4(6) 5_666 5_666
OW30 Na7 Na8 161(2) . .
Na14 Na7 Na8 71.5(7) . .
OS11 Na7 Na8 41.7(4) . .
OW4 Na7 Na8 105.4(11) . .
OS18 Na7 Na8 82.6(6) . .
OB22 Na7 Na8 95.4(6) 5_666 .
OH10 Na7 Na8 134.2(7) . .
OH34 Na7 Na8 55.8(4) 5_666 .
OW13 Na7 Na8 142.3(7) 5_666 .
OW30 Na7 OH16 88.8(18) . 5_666
Na14 Na7 OH16 74.8(7) . 5_666
OS11 Na7 OH16 120.4(9) . 5_666
OW4 Na7 OH16 44.9(9) . 5_666
OS18 Na7 OH16 125.8(9) . 5_666
OB22 Na7 OH16 45.2(4) 5_666 5_666
OH10 Na7 OH16 124.0(7) . 5_666
OH34 Na7 OH16 69.3(5) 5_666 5_666
OW13 Na7 OH16 104.1(6) 5_666 5_666
Na8 Na7 OH16 78.7(6) . 5_666
OW30 Na7 OS23 128.1(18) . 1_565
Na14 Na7 OS23 41.1(5) . 1_565
OS11 Na7 OS23 45.8(4) . 1_565
OW4 Na7 OS23 91.8(10) . 1_565
OS18 Na7 OS23 45.8(4) . 1_565
OB22 Na7 OS23 129.4(9) 5_666 1_565
OH10 Na7 OS23 95.7(6) . 1_565
OH34 Na7 OS23 95.4(7) 5_666 1_565
OW13 Na7 OS23 162.2(8) 5_666 1_565
Na8 Na7 OS23 39.6(4) . 1_565
OH16 Na7 OS23 93.7(7) 5_666 1_565
OW18 Na8 OW10 81.8(6) . .
OW18 Na8 OS11 128.6(7) . .
OW10 Na8 OS11 130.4(6) . .
OW18 Na8 OS23 100.0(6) . 1_565
OW10 Na8 OS23 157.2(7) . 1_565
OS11 Na8 OS23 65.6(4) . 1_565
OW18 Na8 OW26 143.2(7) . .
OW10 Na8 OW26 80.7(6) . .
OS11 Na8 OW26 86.7(5) . .
OS23 Na8 OW26 84.9(5) 1_565 .
OW18 Na8 OB10 123.9(7) . .
OW10 Na8 OB10 74.2(5) . .
OS11 Na8 OB10 56.5(4) . .
OS23 Na8 OB10 121.0(4) 1_565 .
OW26 Na8 OB10 81.4(5) . .
OW18 Na8 OB19 78.2(6) . 1_565
OW10 Na8 OB19 107.8(5) . 1_565
OS11 Na8 OB19 115.6(5) . 1_565
OS23 Na8 OB19 51.3(4) 1_565 1_565
OW26 Na8 OB19 76.8(5) . 1_565
OB10 Na8 OB19 157.4(4) . 1_565
OW18 Na8 OH34 72.4(6) . 5_666
OW10 Na8 OH34 73.9(5) . 5_666
OS11 Na8 OH34 79.9(4) . 5_666
OS23 Na8 OH34 128.5(5) 1_565 5_666
OW26 Na8 OH34 131.7(6) . 5_666
OB10 Na8 OH34 52.6(3) . 5_666
OB19 Na8 OH34 150.0(4) 1_565 5_666
OW18 Na8 Si1 136.4(6) . .
OW10 Na8 Si1 103.2(5) . .
OS11 Na8 Si1 27.2(3) . .
OS23 Na8 Si1 91.2(3) 1_565 .
OW26 Na8 Si1 79.3(4) . .
OB10 Na8 Si1 29.8(2) . .
OB19 Na8 Si1 136.8(4) 1_565 .
OH34 Na8 Si1 67.8(3) 5_666 .
OW18 Na8 Si31 96.5(6) . 1_565
OW10 Na8 Si31 131.7(5) . 1_565
OS11 Na8 Si31 87.8(4) . 1_565
OS23 Na8 Si31 25.7(3) 1_565 1_565
OW26 Na8 Si31 72.3(4) . 1_565
OB10 Na8 Si31 136.9(4) . 1_565
OB19 Na8 Si31 27.8(2) 1_565 1_565
OH34 Na8 Si31 151.5(4) 5_666 1_565
Si1 Na8 Si31 110.0(3) . 1_565
OW18 Na8 Ti4 125.0(6) . .
OW10 Na8 Ti4 153.2(5) . .
OS11 Na8 Ti4 34.0(3) . .
OS23 Na8 Ti4 33.3(3) 1_565 .
OW26 Na8 Ti4 77.1(4) . .
OB10 Na8 Ti4 87.7(3) . .
OB19 Na8 Ti4 81.6(3) 1_565 .
OH34 Na8 Ti4 110.7(3) 5_666 .
Si1 Na8 Ti4 58.08(17) . .
Si31 Na8 Ti4 53.81(18) 1_565 .
OW18 Na8 Na3 47.4(5) . 5_666
OW10 Na8 Na3 44.7(4) . 5_666
OS11 Na8 Na3 124.1(5) . 5_666
OS23 Na8 Na3 146.3(5) 1_565 5_666
OW26 Na8 Na3 125.3(5) . 5_666
OB10 Na8 Na3 82.0(4) . 5_666
OB19 Na8 Na3 115.8(4) 1_565 5_666
OH34 Na8 Na3 44.2(3) 5_666 5_666
Si1 Na8 Na3 107.5(4) . 5_666
Si31 Na8 Na3 141.1(4) 1_565 5_666
Ti4 Na8 Na3 153.0(4) . 5_666
OW1 Na9 OS21 125.0(15) . 4
OW1 Na9 OS15 158.8(17) . .
OS21 Na9 OS15 67.8(5) 4 .
OW1 Na9 OW26 81.8(15) . 4_545
OS21 Na9 OW26 79.3(7) 4 4_545
OS15 Na9 OW26 84.8(7) . 4_545
OW1 Na9 OW6 68.7(15) . 4
OS21 Na9 OW6 159.4(14) 4 4
OS15 Na9 OW6 104.8(11) . 4
OW26 Na9 OW6 120.0(12) 4_545 4
OW1 Na9 OW19 91.3(16) . .
OS21 Na9 OW19 108.6(12) 4 .
OS15 Na9 OW19 100.4(11) . .
OW26 Na9 OW19 171.6(11) 4_545 .
OW6 Na9 OW19 52.5(12) 4 .
OW1 Na9 OB15 104.2(14) . .
OS21 Na9 OB15 121.3(6) 4 .
OS15 Na9 OB15 56.7(4) . .
OW26 Na9 OB15 78.2(7) 4_545 .
OW6 Na9 OB15 61.6(9) 4 .
OW19 Na9 OB15 99.1(10) . .
OW1 Na9 OW35 135.0(16) . 6_565
OS21 Na9 OW35 87.4(7) 4 6_565
OS15 Na9 OW35 55.0(6) . 6_565
OW26 Na9 OW35 139.7(7) 4_545 6_565
OW6 Na9 OW35 73.2(11) 4 6_565
OW19 Na9 OW35 45.6(10) . 6_565
OB15 Na9 OW35 76.7(6) . 6_565
OW1 Na9 Si12 132.5(15) . .
OS21 Na9 Si12 92.6(4) 4 .
OS15 Na9 Si12 27.3(3) . .
OW26 Na9 Si12 77.9(6) 4_545 .
OW6 Na9 Si12 85.4(9) 4 .
OW19 Na9 Si12 103.8(10) . .
OB15 Na9 Si12 29.7(2) . .
OW35 Na9 Si12 64.7(5) 6_565 .
OW1 Na9 Ti6 151.5(16) . 4
OS21 Na9 Ti6 33.6(3) 4 4
OS15 Na9 Ti6 34.7(3) . 4
OW26 Na9 Ti6 75.7(5) 4_545 4
OW6 Na9 Ti6 138.4(10) 4 4
OW19 Na9 Ti6 112.3(10) . 4
OB15 Na9 Ti6 88.2(4) . 4
OW35 Na9 Ti6 72.4(5) 6_565 4
Si12 Na9 Ti6 59.0(2) . 4
OW1 Na9 OB19 75.7(13) . 4
OS21 Na9 OB19 49.3(4) 4 4
OS15 Na9 OB19 114.9(6) . 4
OW26 Na9 OB19 70.5(6) 4_545 4
OW6 Na9 OB19 139.9(9) 4 4
OW19 Na9 OB19 112.4(10) . 4
OB15 Na9 OB19 148.5(9) . 4
OW35 Na9 OB19 126.2(7) 6_565 4
Si12 Na9 OB19 133.6(5) . 4
Ti6 Na9 OB19 80.4(4) 4 4
OW1 Na9 Si31 101.9(14) . 4
OS21 Na9 Si31 23.4(3) 4 4
OS15 Na9 Si31 88.7(5) . 4
OW26 Na9 Si31 69.7(5) 4_545 4
OW6 Na9 Si31 163.7(10) 4 4
OW19 Na9 Si31 116.7(10) . 4
OB15 Na9 Si31 134.7(6) . 4
OW35 Na9 Si31 108.6(6) 6_565 4
Si12 Na9 Si31 110.3(4) . 4
Ti6 Na9 Si31 54.0(2) 4 4
OB19 Na9 Si31 26.6(2) 4 4
OW16 Na10 OW11 81.3(4) . .
OW16 Na10 OW27 104.9(4) . .
OW11 Na10 OW27 165.1(4) . .
OW16 Na10 OB8 132.2(5) . .
OW11 Na10 OB8 82.3(4) . .
OW27 Na10 OB8 83.6(4) . .
OW16 Na10 OW17 89.8(5) . .
OW11 Na10 OW17 112.5(4) . .
OW27 Na10 OW17 81.4(4) . .
OB8 Na10 OW17 137.9(5) . .
OW16 Na10 OB27 161.0(4) . .
OW11 Na10 OB27 86.0(4) . .
OW27 Na10 OB27 90.9(4) . .
OB8 Na10 OB27 59.0(3) . .
OW17 Na10 OB27 82.2(4) . .
OW16 Na10 OB5 76.9(4) . .
OW11 Na10 OB5 85.4(3) . .
OW27 Na10 OB5 82.9(3) . .
OB8 Na10 OB5 57.2(3) . .
OW17 Na10 OB5 156.0(4) . .
OB27 Na10 OB5 116.1(3) . .
OW16 Na10 Si9 159.7(4) . .
OW11 Na10 Si9 86.8(3) . .
OW27 Na10 Si9 83.2(3) . .
OB8 Na10 Si9 28.9(2) . .
OW17 Na10 Si9 110.0(4) . .
OB27 Na10 Si9 30.5(2) . .
OB5 Na10 Si9 85.9(2) . .
OW16 Na10 Si19 104.7(4) . .
OW11 Na10 Si19 79.7(3) . .
OW27 Na10 Si19 85.6(3) . .
OB8 Na10 Si19 27.9(2) . .
OW17 Na10 Si19 162.7(4) . .
OB27 Na10 Si19 86.7(3) . .
OB5 Na10 Si19 29.59(19) . .
Si9 Na10 Si19 56.80(14) . .
OW16 Na10 Na11 120.9(4) . .
OW11 Na10 Na11 141.3(4) . .
OW27 Na10 Na11 46.5(3) . .
OB8 Na10 Na11 99.3(4) . .
OW17 Na10 Na11 44.2(3) . .
OB27 Na10 Na11 63.3(3) . .
OB5 Na10 Na11 128.0(3) . .
Si9 Na10 Na11 78.3(3) . .
Si19 Na10 Na11 118.6(2) . .
OW16 Na10 Na5 44.7(3) . .
OW11 Na10 Na5 46.0(3) . .
OW27 Na10 Na5 130.7(4) . .
OB8 Na10 Na5 94.1(3) . .
OW17 Na10 Na5 125.1(4) . .
OB27 Na10 Na5 129.5(3) . .
OB5 Na10 Na5 56.3(3) . .
Si9 Na10 Na5 116.2(2) . .
Si19 Na10 Na5 72.2(2) . .
Na11 Na10 Na5 165.5(3) . .
OW16 Na10 OS38 116.7(4) . .
OW11 Na10 OS38 69.8(3) . .
OW27 Na10 OS38 117.4(4) . .
OB8 Na10 OS38 98.8(3) . .
OW17 Na10 OS38 55.7(4) . .
OB27 Na10 OS38 45.0(3) . .
OB5 Na10 OS38 148.3(3) . .
Si9 Na10 OS38 73.6(2) . .
Si19 Na10 OS38 122.5(2) . .
Na11 Na10 OS38 71.8(3) . .
Na5 Na10 OS38 111.7(3) . .
OW6 Na11 OW17 97.7(11) . .
OW6 Na11 OW27 171.4(13) . .
OW17 Na11 OW27 82.0(5) . .
OW6 Na11 OW23 69.5(12) . .
OW17 Na11 OW23 81.9(7) . .
OW27 Na11 OW23 102.0(8) . .
OW6 Na11 OH22 95.0(11) . 4_545
OW17 Na11 OH22 141.3(8) . 4_545
OW27 Na11 OH22 90.5(4) . 4_545
OW23 Na11 OH22 136.7(7) . 4_545
OW6 Na11 OB38 95.5(11) . 4_545
OW17 Na11 OB38 152.9(7) . 4_545
OW27 Na11 OB38 81.5(4) . 4_545
OW23 Na11 OB38 80.7(7) . 4_545
OH22 Na11 OB38 60.2(4) 4_545 4_545
OW6 Na11 Si8 94.9(10) . 4_545
OW17 Na11 Si8 165.7(5) . 4_545
OW27 Na11 Si8 86.5(3) . 4_545
OW23 Na11 Si8 108.9(7) . 4_545
OH22 Na11 Si8 29.9(3) 4_545 4_545
OB38 Na11 Si8 30.3(2) 4_545 4_545
OW6 Na11 OB27 109.6(12) . .
OW17 Na11 OB27 73.0(5) . .
OW27 Na11 OB27 78.5(4) . .
OW23 Na11 OB27 154.6(6) . .
OH22 Na11 OB27 68.3(4) 4_545 .
OB38 Na11 OB27 124.0(4) 4_545 .
Si8 Na11 OB27 96.5(4) 4_545 .
OW6 Na11 OW19 48.7(12) . 4_545
OW17 Na11 OW19 55.7(8) . 4_545
OW27 Na11 OW19 126.4(8) . 4_545
OW23 Na11 OW19 46.5(9) . 4_545
OH22 Na11 OW19 143.0(8) 4_545 4_545
OB38 Na11 OW19 121.1(8) 4_545 4_545
Si8 Na11 OW19 138.6(8) 4_545 4_545
OB27 Na11 OW19 112.8(8) . 4_545
OW6 Na11 Na10 138.8(11) . .
OW17 Na11 Na10 46.4(4) . .
OW27 Na11 Na10 45.1(3) . .
OW23 Na11 Na10 114.3(6) . .
OH22 Na11 Na10 103.9(5) 4_545 .
OB38 Na11 Na10 125.7(4) 4_545 .
Si8 Na11 Na10 119.4(3) 4_545 .
OB27 Na11 Na10 48.8(3) . .
OW19 Na11 Na10 102.0(7) 4_545 .
OW6 Na11 OS4 107.9(11) . 4_545
OW17 Na11 OS4 109.6(6) . 4_545
OW27 Na11 OS4 64.5(4) . 4_545
OW23 Na11 OS4 51.6(6) . 4_545
OH22 Na11 OS4 100.9(4) 4_545 4_545
OB38 Na11 OS4 43.5(3) 4_545 4_545
Si8 Na11 OS4 72.5(3) 4_545 4_545
OB27 Na11 OS4 141.7(4) . 4_545
OW19 Na11 OS4 97.7(8) 4_545 4_545
Na10 Na11 OS4 104.0(3) . 4_545
OW6 Na11 OW1 41.4(12) . 4_545
OW17 Na11 OW1 75.1(8) . 4_545
OW27 Na11 OW1 145.3(9) . 4_545
OW23 Na11 OW1 100.3(9) . 4_545
OH22 Na11 OW1 91.3(8) 4_545 4_545
OB38 Na11 OW1 128.5(8) 4_545 4_545
Si8 Na11 OW1 110.9(7) 4_545 4_545
OB27 Na11 OW1 70.0(7) . 4_545
OW19 Na11 OW1 58.0(10) 4_545 4_545
Na10 Na11 OW1 101.1(7) . 4_545
OS4 Na11 OW1 148.3(8) 4_545 4_545
Na12 Na12 OW9 73.6(10) 2 .
Na12 Na12 OS30 140.3(8) 2 .
OW9 Na12 OS30 77.8(12) . .
Na12 Na12 OW15 131.7(9) 2 .
OW9 Na12 OW15 151.3(14) . .
OS30 Na12 OW15 84.4(8) . .
Na12 Na12 OH17 104.8(8) 2 3_455
OW9 Na12 OH17 92.3(13) . 3_455
OS30 Na12 OH17 103.2(6) . 3_455
OW15 Na12 OH17 70.0(8) . 3_455
Na12 Na12 OS42 83.4(7) 2 4
OW9 Na12 OS42 77.0(13) . 4
OS30 Na12 OS42 63.6(5) . 4
OW15 Na12 OS42 114.7(9) . 4
OH17 Na12 OS42 164.3(10) 3_455 4
Na12 Na12 OW9 53.6(8) 2 2
OW9 Na12 OW9 20.6(15) . 2
OS30 Na12 OW9 97.8(11) . 2
OW15 Na12 OW9 162.5(13) . 2
OH17 Na12 OW9 92.7(11) 3_455 2
OS42 Na12 OW9 81.4(11) 4 2
Na12 Na12 OS42 52.3(6) 2 3_455
OW9 Na12 OS42 75.5(11) . 3_455
OS30 Na12 OS42 142.5(8) . 3_455
OW15 Na12 OS42 107.7(9) . 3_455
OH17 Na12 OS42 52.6(3) 3_455 3_455
OS42 Na12 OS42 132.8(6) 4 3_455
OW9 Na12 OS42 60.6(10) 2 3_455
Na12 Na12 Ti1 117.3(8) 2 .
OW9 Na12 Ti1 87.8(12) . .
OS30 Na12 Ti1 34.0(2) . .
OW15 Na12 Ti1 89.9(8) . .
OH17 Na12 Ti1 135.9(6) 3_455 .
OS42 Na12 Ti1 34.0(3) 4 .
OW9 Na12 Ti1 101.7(11) 2 .
OS42 Na12 Ti1 162.2(8) 3_455 .
Na12 Na12 Si19 79.5(6) 2 3_455
OW9 Na12 Si19 79.3(12) . 3_455
OS30 Na12 Si19 121.4(6) . 3_455
OW15 Na12 Si19 91.4(8) . 3_455
OH17 Na12 Si19 26.1(3) 3_455 3_455
OS42 Na12 Si19 153.8(8) 4 3_455
OW9 Na12 Si19 72.6(10) 2 3_455
OS42 Na12 Si19 27.26(19) 3_455 3_455
Ti1 Na12 Si19 155.0(7) . 3_455
Na12 Na12 OS10 126.8(7) 2 4
OW9 Na12 OS10 119.7(12) . 4
OS30 Na12 OS10 50.2(3) . 4
OW15 Na12 OS10 60.3(8) . 4
OH17 Na12 OS10 123.9(6) 3_455 4
OS42 Na12 OS10 55.4(3) 4 4
OW9 Na12 OS10 133.4(11) 2 4
OS42 Na12 OS10 164.6(9) 3_455 4
Ti1 Na12 OS10 32.13(19) . 4
Si19 Na12 OS10 149.6(6) 3_455 4
Na12 Na12 Na4 165.0(4) 2 .
OW9 Na12 Na4 120.3(11) . .
OS30 Na12 Na4 47.3(3) . .
OW15 Na12 Na4 37.2(7) . .
OH17 Na12 Na4 81.4(5) 3_455 .
OS42 Na12 Na4 93.9(4) 4 .
OW9 Na12 Na4 140.7(10) 2 .
OS42 Na12 Na4 133.1(5) 3_455 .
Ti1 Na12 Na4 61.1(3) . .
Si19 Na12 Na4 107.5(4) 3_455 .
OS10 Na12 Na4 43.2(3) 4 .
OW36 Na13 OH16 121.1(13) . 5_656
OW36 Na13 OW22 115.9(13) . .
OH16 Na13 OW22 103.4(11) 5_656 .
OW36 Na13 OH15 53.2(8) . .
OH16 Na13 OH15 156.1(12) 5_656 .
OW22 Na13 OH15 99.0(10) . .
OW36 Na13 OS26 57.5(8) . .
OH16 Na13 OS26 154.1(11) 5_656 .
OW22 Na13 OS26 62.4(8) . .
OH15 Na13 OS26 47.7(5) . .
OW36 Na13 Si35 140.6(12) . 5_656
OH16 Na13 Si35 24.7(4) 5_656 5_656
OW22 Na13 Si35 79.6(9) . 5_656
OH15 Na13 Si35 165.1(10) . 5_656
OS26 Na13 Si35 138.8(9) . 5_656
OW36 Na13 OW18 80.0(10) . 1_545
OH16 Na13 OW18 49.8(6) 5_656 1_545
OW22 Na13 OW18 100.8(10) . 1_545
OH15 Na13 OW18 133.2(10) . 1_545
OS26 Na13 OW18 108.9(8) . 1_545
Si35 Na13 OW18 61.1(6) 5_656 1_545
OW36 Na13 OS34 136.0(12) . 5_656
OH16 Na13 OS34 47.8(5) 5_656 5_656
OW22 Na13 OS34 55.9(8) . 5_656
OH15 Na13 OS34 154.7(10) . 5_656
OS26 Na13 OS34 112.5(8) . 5_656
Si35 Na13 OS34 26.3(3) 5_656 5_656
OW18 Na13 OS34 62.4(6) 1_545 5_656
OW36 Na13 OW39 116.1(13) . 5_656
OH16 Na13 OW39 118.6(11) 5_656 5_656
OW22 Na13 OW39 67.7(10) . 5_656
OH15 Na13 OW39 63.1(8) . 5_656
OS26 Na13 OW39 77.8(9) . 5_656
Si35 Na13 OW39 103.2(9) 5_656 5_656
OW18 Na13 OW39 162.9(11) 1_545 5_656
OS34 Na13 OW39 100.6(9) 5_656 5_656
OW36 Na13 OS25 42.4(7) . .
OH16 Na13 OS25 116.1(9) 5_656 .
OW22 Na13 OS25 78.6(8) . .
OH15 Na13 OS25 76.2(6) . .
OS26 Na13 OS25 42.8(4) . .
Si35 Na13 OS25 117.6(8) 5_656 .
OW18 Na13 OS25 66.9(6) 1_545 .
OS34 Na13 OS25 98.8(7) 5_656 .
OW39 Na13 OS25 120.4(10) 5_656 .
OW36 Na13 OH31 46.3(11) . .
OH16 Na13 OH31 84.3(11) 5_656 .
OW22 Na13 OH31 160.1(13) . .
OH15 Na13 OH31 77.2(10) . .
OS26 Na13 OH31 103.0(11) . .
Si35 Na13 OH31 108.9(11) 5_656 .
OW18 Na13 OH31 69.9(10) 1_545 .
OS34 Na13 OH31 127.1(12) 5_656 .
OW39 Na13 OH31 124.9(12) 5_656 .
OS25 Na13 OH31 81.5(10) . .
OW36 Na13 OB23 161.0(13) . 5_656
OH16 Na13 OB23 40.0(5) 5_656 5_656
OW22 Na13 OB23 77.5(9) . 5_656
OH15 Na13 OB23 141.6(9) . 5_656
OS26 Na13 OB23 139.2(9) . 5_656
Si35 Na13 OB23 23.6(2) 5_656 5_656
OW18 Na13 OB23 84.4(7) 1_545 5_656
OS34 Na13 OB23 39.3(4) 5_656 5_656
OW39 Na13 OB23 80.8(8) 5_656 5_656
OS25 Na13 OB23 137.9(8) . 5_656
OH31 Na13 OB23 117.7(11) . 5_656
OS18 Na14 OS23 66.9(5) . 1_565
OS18 Na14 OW4 119.9(11) . .
OS23 Na14 OW4 151.1(11) 1_565 .
OS18 Na14 Na7 69.4(7) . .
OS23 Na14 Na7 92.5(7) 1_565 .
OW4 Na14 Na7 67.3(10) . .
OS18 Na14 OW30 75.2(11) . .
OS23 Na14 OW30 125.4(11) 1_565 .
OW4 Na14 OW30 45.4(13) . .
Na7 Na14 OW30 36.3(11) . .
OS18 Na14 Ti4 33.8(3) . .
OS23 Na14 Ti4 33.7(3) 1_565 .
OW4 Na14 Ti4 141.3(10) . .
Na7 Na14 Ti4 74.7(5) . .
OW30 Na14 Ti4 98.0(10) . .
OS18 Na14 Si31 82.8(4) . 1_565
OS23 Na14 Si31 25.3(3) 1_565 1_565
OW4 Na14 Si31 155.1(11) . 1_565
Na7 Na14 Si31 117.2(6) . 1_565
OW30 Na14 Si31 150.6(10) . 1_565
Ti4 Na14 Si31 54.2(2) . 1_565
OS18 Na14 Si3 24.1(3) . .
OS23 Na14 Si3 90.3(4) 1_565 .
OW4 Na14 Si3 101.8(10) . .
Na7 Na14 Si3 71.9(6) . .
OW30 Na14 Si3 62.2(10) . .
Ti4 Na14 Si3 57.9(2) . .
Si31 Na14 Si3 102.8(3) 1_565 .
OS18 Na14 OH2 87.2(5) . 1_565
OS23 Na14 OH2 50.4(4) 1_565 1_565
OW4 Na14 OH2 148.9(10) . 1_565
Na7 Na14 OH2 142.3(7) . 1_565
OW30 Na14 OH2 161.0(11) . 1_565
Ti4 Na14 OH2 69.8(4) . 1_565
Si31 Na14 OH2 27.5(3) 1_565 1_565
Si3 Na14 OH2 98.7(4) . 1_565
OS18 Na14 OW18 121.4(6) . .
OS23 Na14 OW18 71.6(5) 1_565 .
OW4 Na14 OW18 82.5(10) . .
Na7 Na14 OW18 73.2(7) . .
OW30 Na14 OW18 98.8(11) . .
Ti4 Na14 OW18 93.7(4) . .
Si31 Na14 OW18 76.1(4) 1_565 .
Si3 Na14 OW18 139.6(5) . .
OH2 Na14 OW18 96.6(5) 1_565 .
OS18 Na14 OH10 46.2(5) . .
OS23 Na14 OH10 112.1(6) 1_565 .
OW4 Na14 OH10 75.6(10) . .
Na7 Na14 OH10 58.3(6) . .
OW30 Na14 OH10 37.3(10) . .
Ti4 Na14 OH10 78.4(4) . .
Si31 Na14 OH10 128.6(5) 1_565 .
Si3 Na14 OH10 26.4(3) . .
OH2 Na14 OH10 123.8(5) 1_565 .
OW18 Na14 OH10 131.3(6) . .
OS18 Na14 Na8 86.6(4) . .
OS23 Na14 Na8 40.4(4) 1_565 .
OW4 Na14 Na8 110.8(10) . .
Na7 Na14 Na8 66.1(6) . .
OW30 Na14 Na8 102.1(10) . .
Ti4 Na14 Na8 57.1(2) . .
Si31 Na14 Na8 56.7(3) 1_565 .
Si3 Na14 Na8 108.7(4) . .
OH2 Na14 Na8 83.9(4) 1_565 .
OW18 Na14 Na8 36.6(3) . .
OH10 Na14 Na8 115.6(5) . .
OW29 Na15 OW33 88.6(11) . 5_666
OW29 Na15 OW2 86.5(14) . .
OW33 Na15 OW2 88.5(14) 5_666 .
OW29 Na15 Na1 46.7(7) . .
OW33 Na15 Na1 85.0(8) 5_666 .
OW2 Na15 Na1 39.9(12) . .
OW29 Na15 OH8 127.9(10) . .
OW33 Na15 OH8 141.3(10) 5_666 .
OW2 Na15 OH8 104.5(13) . .
Na1 Na15 OH8 128.0(7) . .
OW29 Na15 OS40 43.7(6) . .
OW33 Na15 OS40 45.4(7) 5_666 .
OW2 Na15 OS40 92.1(12) . .
Na1 Na15 OS40 61.8(4) . .
OH8 Na15 OS40 161.4(7) . .
OW29 Na15 OH3 33.5(6) . 5_666
OW33 Na15 OH3 122.0(9) 5_666 5_666
OW2 Na15 OH3 88.5(13) . 5_666
Na1 Na15 OH3 58.3(4) . 5_666
OH8 Na15 OH3 95.1(5) . 5_666
OS40 Na15 OH3 76.8(4) . 5_666
OW29 Na15 OW23 90.7(9) . 4
OW33 Na15 OW23 64.1(8) 5_666 4
OW2 Na15 OW23 152.5(14) . 4
Na1 Na15 OW23 129.0(7) . 4
OH8 Na15 OW23 98.7(6) . 4
OS40 Na15 OW23 67.7(5) . 4
OH3 Na15 OW23 104.0(6) 5_666 4
OW25 K1 OW7 124(3) . .
OW25 K1 K1 94(2) . 2
OW7 K1 K1 142.1(18) . 2
OW25 K1 OW25 74(2) . 2
OW7 K1 OW25 159(2) . 2
K1 K1 OW25 21.9(7) 2 2
OW25 K1 OH19 86(2) . 4
OW7 K1 OH19 73.5(17) . 4
K1 K1 OH19 108.7(15) 2 4
OW25 K1 OH19 98.4(9) 2 4
OW25 K1 OW9 18.9(19) . .
OW7 K1 OW9 139(2) . .
K1 K1 OW9 77.4(9) 2 .
OW25 K1 OW9 56.1(10) 2 .
OH19 K1 OW9 82.9(13) 4 .
OW25 K1 OS14 63(2) . 3_455
OW7 K1 OS14 116.5(18) . 3_455
K1 K1 OS14 82.4(13) 2 3_455
OW25 K1 OS14 80.8(9) 2 3_455
OH19 K1 OS14 147.9(15) 4 3_455
OW9 K1 OS14 69.9(13) . 3_455
OW25 K1 OS5 49.6(19) . .
OW7 K1 OS5 81.7(17) . .
K1 K1 OS5 133.0(14) 2 .
OW25 K1 OS5 118.9(12) 2 .
OH19 K1 OS5 98.3(10) 4 .
OW9 K1 OS5 68.4(11) . .
OS14 K1 OS5 56.5(6) 3_455 .
OW25 K1 OW9 37(2) . 2
OW7 K1 OW9 155(2) . 2
K1 K1 OW9 59.0(9) 2 2
OW25 K1 OW9 37.4(9) 2 2
OH19 K1 OW9 86.5(12) 4 2
OW9 K1 OW9 18.8(13) . 2
OS14 K1 OW9 73.4(11) 3_455 2
OS5 K1 OW9 86.1(12) . 2
OW25 K1 OS14 87(2) . 4
OW7 K1 OS14 115.1(18) . 4
K1 K1 OS14 57.2(11) 2 4
OW25 K1 OS14 49.4(6) 2 4
OH19 K1 OS14 51.6(5) 4 4
OW9 K1 OS14 70.9(11) . 4
OS14 K1 OS14 128.3(10) 3_455 4
OS5 K1 OS14 131.8(12) . 4
OW9 K1 OS14 59.1(9) 2 4
OW25 K1 Si9 84(2) . 4
OW7 K1 Si9 94.9(17) . 4
K1 K1 Si9 84.2(13) 2 4
OW25 K1 Si9 74.1(7) 2 4
OH19 K1 Si9 24.7(3) 4 4
OW9 K1 Si9 73.3(11) . 4
OS14 K1 Si9 142.8(12) 3_455 4
OS5 K1 Si9 114.1(10) . 4
OW9 K1 Si9 69.9(10) 2 4
OS14 K1 Si9 27.1(3) 4 4
OW25 K1 OS37 93(2) . 3_455
OW7 K1 OS37 63.5(16) . 3_455
K1 K1 OS37 124.5(15) 2 3_455
OW25 K1 OS37 132.2(11) 2 3_455
OH19 K1 OS37 126.7(9) 4 3_455
OW9 K1 OS37 109.4(13) . 3_455
OS14 K1 OS37 53.0(5) 3_455 3_455
OS5 K1 OS37 47.5(4) . 3_455
OW9 K1 OS37 121.6(12) 2 3_455
OS14 K1 OS37 178.3(9) 4 3_455
Si9 K1 OS37 151.2(8) 4 3_455
OH23 K2 OS20 132.5(9) 4 .
OH23 K2 OS7 102.3(10) 4 6_565
OS20 K2 OS7 84.6(4) . 6_565
OH23 K2 OS22 101.3(6) 4 6_565
OS20 K2 OS22 121.1(5) . 6_565
OS7 K2 OS22 58.3(3) 6_565 6_565
OH23 K2 OH2 102.1(11) 4 4
OS20 K2 OH2 92.8(5) . 4
OS7 K2 OH2 149.0(7) 6_565 4
OS22 K2 OH2 98.2(5) 6_565 4
OH23 K2 OS21 94.4(7) 4 4
OS20 K2 OS21 58.1(3) . 4
OS7 K2 OS21 140.1(5) 6_565 4
OS22 K2 OS21 152.1(6) 6_565 4
OH2 K2 OS21 55.6(4) 4 4
OH23 K2 OB17 52.8(7) 4 6_565
OS20 K2 OB17 171.2(5) . 6_565
OS7 K2 OB17 87.3(4) 6_565 6_565
OS22 K2 OB17 51.1(3) 6_565 6_565
OH2 K2 OB17 92.5(5) 4 6_565
OS21 K2 OB17 130.6(4) 4 6_565
OH23 K2 Si39 28.4(4) 4 4
OS20 K2 Si39 152.8(6) . 4
OS7 K2 Si39 84.8(4) 6_565 4
OS22 K2 Si39 73.0(4) 6_565 4
OH2 K2 Si39 108.8(5) 4 4
OS21 K2 Si39 121.4(5) 4 4
OB17 K2 Si39 28.4(3) 6_565 4
OH23 K2 Si31 93.2(9) 4 4
OS20 K2 Si31 79.0(3) . 4
OS7 K2 Si31 162.6(5) 6_565 4
OS22 K2 Si31 126.8(5) 6_565 4
OH2 K2 Si31 28.5(3) 4 4
OS21 K2 Si31 28.3(2) 4 4
OB17 K2 Si31 108.7(4) 6_565 4
Si39 K2 Si31 112.5(4) 4 4
OH23 K2 Si14 142.4(11) 4 .
OS20 K2 Si14 25.5(2) . .
OS7 K2 Si14 61.4(3) 6_565 .
OS22 K2 Si14 97.4(4) 6_565 .
OH2 K2 Si14 107.1(5) 4 .
OS21 K2 Si14 83.4(3) 4 .
OB17 K2 Si14 145.7(4) 6_565 .
Si39 K2 Si14 143.7(4) 4 .
Si31 K2 Si14 101.3(3) 4 .
OH23 K2 Si20 80.2(6) 4 6_565
OS20 K2 Si20 146.0(5) . 6_565
OS7 K2 Si20 77.8(3) 6_565 6_565
OS22 K2 Si20 26.1(2) 6_565 6_565
OH2 K2 Si20 87.8(4) 4 6_565
OS21 K2 Si20 141.3(4) 4 6_565
OB17 K2 Si20 27.4(2) 6_565 6_565
Si39 K2 Si20 54.1(3) 4 6_565
Si31 K2 Si20 113.2(3) 4 6_565
Si14 K2 Si20 123.4(3) . 6_565
OH23 K2 Si29 101.7(11) 4 6_565
OS20 K2 Si29 66.8(3) . 6_565
OS7 K2 Si29 24.3(2) 6_565 6_565
OS22 K2 Si29 82.4(3) 6_565 6_565
OH2 K2 Si29 155.5(5) 4 6_565
OS21 K2 Si29 116.9(4) 4 6_565
OB17 K2 Si29 106.4(4) 6_565 6_565
Si39 K2 Si29 94.8(4) 4 6_565
Si31 K2 Si29 144.0(3) 4 6_565
Si14 K2 Si29 48.95(16) . 6_565
Si20 K2 Si29 101.6(2) 6_565 6_565
OH1 K3 OS16 92.3(9) . .
OH1 K3 OS19 86.0(9) . .
OS16 K3 OS19 64.2(6) . .
OH1 K3 OW8 136.0(17) . .
OS16 K3 OW8 103.2(15) . .
OS19 K3 OW8 65.5(14) . .
OH1 K3 OH25 81.1(9) . 7_556
OS16 K3 OH25 90.4(9) . 7_556
OS19 K3 OH25 151.0(10) . 7_556
OW8 K3 OH25 138.4(16) . 7_556
OH1 K3 OH30 78.1(10) . .
OS16 K3 OH30 142.8(10) . .
OS19 K3 OH30 79.2(9) . .
OW8 K3 OH30 64.6(16) . .
OH25 K3 OH30 122.7(12) 7_556 .
OH1 K3 OH32 46.6(10) . .
OS16 K3 OH32 126.6(11) . .
OS19 K3 OH32 78.3(8) . .
OW8 K3 OH32 93.2(16) . .
OH25 K3 OH32 109.8(10) 7_556 .
OH30 K3 OH32 31.5(10) . .
OH1 K3 Ti5 97.5(8) . .
OS16 K3 Ti5 32.5(3) . .
OS19 K3 Ti5 33.6(3) . .
OW8 K3 Ti5 77.4(14) . .
OH25 K3 Ti5 122.9(9) 7_556 .
OH30 K3 Ti5 112.5(9) . .
OH32 K3 Ti5 109.2(8) . .
OH1 K3 OB33 48.3(7) . .
OS16 K3 OB33 48.7(5) . .
OS19 K3 OB33 85.0(7) . .
OW8 K3 OB33 147.5(15) . .
OH25 K3 OB33 67.0(7) 7_556 .
OH30 K3 OB33 125.0(9) . .
OH32 K3 OB33 93.8(10) . .
Ti5 K3 OB33 70.4(4) . .
OH1 K3 Si18 74.2(7) . .
OS16 K3 Si18 24.1(3) . .
OS19 K3 Si18 79.3(6) . .
OW8 K3 Si18 127.3(15) . .
OH25 K3 Si18 72.2(7) 7_556 .
OH30 K3 Si18 145.9(8) . .
OH32 K3 Si18 117.4(10) . .
Ti5 K3 Si18 53.2(3) . .
OB33 K3 Si18 26.6(3) . .
OH1 K3 Si17 23.5(6) . .
OS16 K3 Si17 68.9(5) . .
OS19 K3 Si17 77.9(6) . .
OW8 K3 Si17 141.6(15) . .
OH25 K3 Si17 80.0(6) 7_556 .
OH30 K3 Si17 98.2(8) . .
OH32 K3 Si17 67.1(9) . .
Ti5 K3 Si17 78.7(5) . .
OB33 K3 Si17 26.8(3) . .
Si18 K3 Si17 51.3(3) . .
OH1 K3 OW16 134.1(9) . .
OS16 K3 OW16 50.4(5) . .
OS19 K3 OW16 97.0(7) . .
OW8 K3 OW16 84.4(15) . .
OH25 K3 OW16 74.5(7) 7_556 .
OH30 K3 OW16 147.6(10) . .
OH32 K3 OW16 175.3(9) . .
Ti5 K3 OW16 66.3(4) . .
OB33 K3 OW16 86.1(5) . .
Si18 K3 OW16 61.6(4) . .
Si17 K3 OW16 112.5(6) . .
Si30 OB1 Si41 155.6(12) . .
Si30 OB1 OH31 122.5(14) . .
Si41 OB1 OH31 41.9(12) . .
Si30 OB1 OH27 167.3(12) . .
Si41 OB1 OH27 37.0(9) . .
OH31 OB1 OH27 65.9(15) . .
Si30 OB1 OB20 36.6(4) . .
Si41 OB1 OB20 133.7(10) . .
OH31 OB1 OB20 91.9(12) . .
OH27 OB1 OB20 141.7(11) . .
Si30 OB1 OB19 35.4(4) . .
Si41 OB1 OB19 123.2(9) . .
OH31 OB1 OB19 109.7(15) . .
OH27 OB1 OB19 155.4(11) . .
OB20 OB1 OB19 59.8(4) . .
Si30 OB1 OS24 35.0(4) . .
Si41 OB1 OS24 164.8(11) . .
OH31 OB1 OS24 153.3(13) . .
OH27 OB1 OS24 133.7(10) . .
OB20 OB1 OS24 61.5(4) . .
OB19 OB1 OS24 60.6(4) . .
Si30 OB1 OH25 132.5(10) . .
Si41 OB1 OH25 32.9(8) . .
OH31 OB1 OH25 65.7(14) . .
OH27 OB1 OH25 58.4(11) . .
OB20 OB1 OH25 141.5(10) . .
OB19 OB1 OH25 97.3(8) . .
OS24 OB1 OH25 137.1(9) . .
Si30 OB1 OH24 115.7(9) . 7_556
Si41 OB1 OH24 86.2(10) . 7_556
OH31 OB1 OH24 120.2(14) . 7_556
OH27 OB1 OH24 54.4(10) . 7_556
OB20 OB1 OH24 132.5(8) . 7_556
OB19 OB1 OH24 125.9(8) . 7_556
OS24 OB1 OH24 80.9(7) . 7_556
OH25 OB1 OH24 85.7(10) . 7_556
Si30 OB1 OHT1 83.4(5) . .
Si41 OB1 OHT1 120.7(9) . .
OH31 OB1 OHT1 126.0(15) . .
OH27 OB1 OHT1 83.9(9) . .
OB20 OB1 OHT1 85.4(4) . .
OB19 OB1 OHT1 114.7(4) . .
OS24 OB1 OHT1 54.3(3) . .
OH25 OB1 OHT1 133.0(9) . .
OH24 OB1 OHT1 47.9(6) 7_556 .
Si30 OB1 OH2 84.6(6) . .
Si41 OB1 OH2 80.4(8) . .
OH31 OB1 OH2 97.2(14) . .
OH27 OB1 OH2 104.5(10) . .
OB20 OB1 OH2 109.2(5) . .
OB19 OB1 OH2 51.1(4) . .
OS24 OB1 OH2 94.2(5) . .
OH25 OB1 OH2 48.7(7) . .
OH24 OB1 OH2 100.9(7) 7_556 .
OHT1 OB1 OH2 134.4(5) . .
Si30 OB1 OW34 97.4(6) . .
Si41 OB1 OW34 94.7(8) . .
OH31 OB1 OW34 74.3(14) . .
OH27 OB1 OW34 75.0(10) . .
OB20 OB1 OW34 68.9(4) . .
OB19 OB1 OW34 128.5(5) . .
OS24 OB1 OW34 92.4(4) . .
OH25 OB1 OW34 127.3(8) . .
OH24 OB1 OW34 86.1(7) 7_556 .
OHT1 OB1 OW34 54.5(3) . .
OH2 OB1 OW34 171.1(6) . .
Si33 OB2 Si32 125.6(5) . .
Si33 OB2 OS8 157.5(5) . .
Si32 OB2 OS8 36.5(3) . .
Si33 OB2 OH3 34.7(3) . .
Si32 OB2 OH3 143.8(5) . .
OS8 OB2 OH3 166.3(5) . .
Si33 OB2 OS28 36.4(3) . .
Si32 OB2 OS28 89.4(4) . .
OS8 OB2 OS28 124.6(4) . .
OH3 OB2 OS28 62.9(3) . .
Si33 OB2 OB6 36.7(3) . .
Si32 OB2 OB6 127.3(5) . .
OS8 OB2 OB6 133.1(4) . .
OH3 OB2 OB6 60.1(3) . .
OS28 OB2 OB6 60.0(3) . .
Si33 OB2 OB3 114.9(5) . .
Si32 OB2 OB3 35.5(3) . .
OS8 OB2 OB3 59.9(3) . .
OH3 OB2 OB3 113.3(4) . .
OS28 OB2 OB3 83.2(4) . .
OB6 OB2 OB3 141.9(4) . .
Si33 OB2 OS1 96.0(4) . .
Si32 OB2 OS1 34.9(3) . .
OS8 OB2 OS1 62.0(3) . .
OH3 OB2 OS1 126.8(4) . .
OS28 OB2 OS1 63.9(3) . .
OB6 OB2 OS1 92.8(4) . .
OB3 OB2 OS1 59.9(3) . .
Si33 OB2 Ba 129.5(4) . .
Si32 OB2 Ba 98.8(4) . .
OS8 OB2 Ba 62.5(3) . .
OH3 OB2 Ba 115.7(4) . .
OS28 OB2 Ba 157.5(4) . .
OB6 OB2 Ba 99.0(3) . .
OB3 OB2 Ba 115.4(3) . .
OS1 OB2 Ba 113.0(3) . .
Si33 OB2 OW14 103.7(4) . 3_545
Si32 OB2 OW14 86.2(4) . 3_545
OS8 OB2 OW14 67.5(3) . 3_545
OH3 OB2 OW14 123.2(4) . 3_545
OS28 OB2 OW14 108.6(4) . 3_545
OB6 OB2 OW14 67.7(3) . 3_545
OB3 OB2 OW14 121.4(4) . 3_545
OS1 OB2 OW14 74.3(3) . 3_545
Ba OB2 OW14 51.7(2) . 3_545
Si33 OB2 OW20 141.5(5) . .
Si32 OB2 OW20 83.5(5) . .
OS8 OB2 OW20 60.4(4) . .
OH3 OB2 OW20 106.9(5) . .
OS28 OB2 OW20 147.3(5) . .
OB6 OB2 OW20 144.9(5) . .
OB3 OB2 OW20 72.6(4) . .
OS1 OB2 OW20 117.9(5) . .
Ba OB2 OW20 54.9(3) . .
OW14 OB2 OW20 102.7(4) 3_545 .
Si33 OB2 OW13 78.4(4) . .
Si32 OB2 OW13 139.3(5) . .
OS8 OB2 OW13 109.1(4) . .
OH3 OB2 OW13 75.6(4) . .
OS28 OB2 OW13 110.4(4) . .
OB6 OB2 OW13 51.1(3) . .
OB3 OB2 OW13 166.3(4) . .
OS1 OB2 OW13 124.1(4) . .
Ba OB2 OW13 51.1(2) . .
OW14 OB2 OW13 54.2(3) 3_545 .
OW20 OB2 OW13 95.2(4) . .
Si32 OB3 Si25 132.5(6) . .
Si32 OB3 OH20 163.7(6) . .
Si25 OB3 OH20 34.8(3) . .
Si32 OB3 OS8 35.3(3) . .
Si25 OB3 OS8 114.4(5) . .
OH20 OB3 OS8 130.8(5) . .
Si32 OB3 OB31 115.0(5) . .
Si25 OB3 OB31 35.6(3) . .
OH20 OB3 OB31 60.9(3) . .
OS8 OB3 OB31 121.0(4) . .
Si32 OB3 OB4 104.0(5) . .
Si25 OB3 OB4 35.5(3) . .
OH20 OB3 OB4 59.9(3) . .
OS8 OB3 OB4 79.2(4) . .
OB31 OB3 OB4 59.3(3) . .
Si32 OB3 OS1 34.8(3) . .
Si25 OB3 OS1 108.4(5) . .
OH20 OB3 OS1 141.7(5) . .
OS8 OB3 OS1 61.7(3) . .
OB31 OB3 OS1 81.6(4) . .
OB4 OB3 OS1 95.6(4) . .
Si32 OB3 OB2 36.0(3) . .
Si25 OB3 OB2 168.0(5) . .
OH20 OB3 OB2 157.2(5) . .
OS8 OB3 OB2 58.6(3) . .
OB31 OB3 OB2 137.0(4) . .
OB4 OB3 OB2 137.2(4) . .
OS1 OB3 OB2 60.1(3) . .
Si32 OB3 Na6 89.3(4) . 5_666
Si25 OB3 Na6 84.3(4) . 5_666
OH20 OB3 Na6 79.9(3) . 5_666
OS8 OB3 Na6 54.6(3) . 5_666
OB31 OB3 Na6 116.8(4) . 5_666
OB4 OB3 Na6 58.4(3) . 5_666
OS1 OB3 Na6 113.9(4) . 5_666
OB2 OB3 Na6 97.4(4) . 5_666
Si32 OB3 OS28 61.3(3) . .
Si25 OB3 OS28 129.2(5) . .
OH20 OB3 OS28 132.7(4) . .
OS8 OB3 OS28 96.3(3) . .
OB31 OB3 OS28 94.1(4) . .
OB4 OB3 OS28 142.6(4) . .
OS1 OB3 OS28 51.7(3) . .
OB2 OB3 OS28 47.7(3) . .
Na6 OB3 OS28 144.9(4) 5_666 .
Si32 OB3 Si27 93.2(4) . .
Si25 OB3 Si27 57.9(3) . .
OH20 OB3 Si27 84.5(3) . .
OS8 OB3 Si27 109.0(3) . .
OB31 OB3 Si27 23.9(2) . .
OB4 OB3 Si27 72.1(3) . .
OS1 OB3 Si27 58.7(2) . .
OB2 OB3 Si27 113.4(3) . .
Na6 OB3 Si27 129.5(3) 5_666 .
OS28 OB3 Si27 74.6(2) . .
Si32 OB3 OS43 82.4(4) . .
Si25 OB3 OS43 81.5(4) . .
OH20 OB3 OS43 101.4(4) . .
OS8 OB3 OS43 110.2(4) . .
OB31 OB3 OS43 46.0(3) . .
OB4 OB3 OS43 97.2(3) . .
OS1 OB3 OS43 49.3(3) . .
OB2 OB3 OS43 91.8(3) . .
Na6 OB3 OS43 151.5(4) 5_666 .
OS28 OB3 OS43 49.2(2) . .
Si27 OB3 OS43 25.53(17) . .
Si25 OB4 Si22 136.8(6) . .
Si25 OB4 OB37 173.1(6) . .
Si22 OB4 OB37 37.1(3) . .
Si25 OB4 OB31 36.0(3) . .
Si22 OB4 OB31 103.9(5) . .
OB37 OB4 OB31 137.0(5) . .
Si25 OB4 OS41 115.8(5) . .
Si22 OB4 OS41 35.7(3) . .
OB37 OB4 OS41 61.3(3) . .
OB31 OB4 OS41 97.9(4) . .
Si25 OB4 OH20 34.1(3) . .
Si22 OB4 OH20 161.1(5) . .
OB37 OB4 OH20 149.4(5) . .
OB31 OB4 OH20 60.9(3) . .
OS41 OB4 OH20 149.1(5) . .
Si25 OB4 OB3 35.7(3) . .
Si22 OB4 OB3 125.0(5) . .
OB37 OB4 OB3 146.7(4) . .
OB31 OB4 OB3 60.0(3) . .
OS41 OB4 OB3 91.3(4) . .
OH20 OB4 OB3 59.2(3) . .
Si25 OB4 OS9 114.4(5) . .
Si22 OB4 OS9 33.8(3) . .
OB37 OB4 OS9 58.7(3) . .
OB31 OB4 OS9 78.4(4) . .
OS41 OB4 OS9 61.1(3) . .
OH20 OB4 OS9 127.5(4) . .
OB3 OB4 OS9 126.5(4) . .
Si25 OB4 Na6 95.7(4) . 5_666
Si22 OB4 Na6 113.0(5) . 5_666
OB37 OB4 Na6 90.8(4) . 5_666
OB31 OB4 Na6 129.7(4) . 5_666
OS41 OB4 Na6 93.2(4) . 5_666
OH20 OB4 Na6 85.9(4) . 5_666
OB3 OB4 Na6 70.9(4) . 5_666
OS9 OB4 Na6 146.3(4) . 5_666
Si25 OB4 OW24 96.7(5) . 7_566
Si22 OB4 OW24 110.6(5) . 7_566
OB37 OB4 OW24 84.8(4) . 7_566
OB31 OB4 OW24 101.7(4) . 7_566
OS41 OB4 OW24 145.0(5) . 7_566
OH20 OB4 OW24 65.5(4) . 7_566
OB3 OB4 OW24 123.7(4) . 7_566
OS9 OB4 OW24 94.8(4) . 7_566
Na6 OB4 OW24 96.2(4) 5_666 7_566
Si25 OB4 OH5 76.8(4) . 5_666
Si22 OB4 OH5 146.1(5) . 5_666
OB37 OB4 OH5 109.5(4) . 5_666
OB31 OB4 OH5 109.6(4) . 5_666
OS41 OB4 OH5 139.3(4) . 5_666
OH20 OB4 OH5 49.1(3) . 5_666
OB3 OB4 OH5 78.1(3) . 5_666
OS9 OB4 OH5 152.1(4) . 5_666
Na6 OB4 OH5 46.2(3) 5_666 5_666
OW24 OB4 OH5 57.7(4) 7_566 5_666
Si25 OB4 OS6 134.6(5) . .
Si22 OB4 OS6 65.0(3) . .
OB37 OB4 OS6 49.9(3) . .
OB31 OB4 OS6 146.9(4) . .
OS41 OB4 OS6 54.1(3) . .
OH20 OB4 OS6 133.8(4) . .
OB3 OB4 OS6 99.5(3) . .
OS9 OB4 OS6 98.4(3) . .
Na6 OB4 OS6 48.0(3) 5_666 .
OW24 OB4 OS6 111.4(4) 7_566 .
OH5 OB4 OS6 88.7(3) 5_666 .
Si19 OB5 Si16 125.4(6) . .
Si19 OB5 OB8 38.6(3) . .
Si16 OB5 OB8 131.8(5) . .
Si19 OB5 OB30 115.7(5) . .
Si16 OB5 OB30 37.5(3) . .
OB8 OB5 OB30 149.1(5) . .
Si19 OB5 OS42 35.5(3) . .
Si16 OB5 OS42 89.9(4) . .
OB8 OB5 OS42 62.2(3) . .
OB30 OB5 OS42 87.1(4) . .
Si19 OB5 OS17 155.5(5) . .
Si16 OB5 OS17 35.9(3) . .
OB8 OB5 OS17 132.5(5) . .
OB30 OB5 OS17 60.7(4) . .
OS42 OB5 OS17 123.1(4) . .
Si19 OB5 OS27 95.9(4) . .
Si16 OB5 OS27 33.7(3) . .
OB8 OB5 OS27 99.1(4) . .
OB30 OB5 OS27 60.7(3) . .
OS42 OB5 OS27 62.8(3) . .
OS17 OB5 OS27 60.6(3) . .
Si19 OB5 OH17 33.5(3) . .
Si16 OB5 OH17 139.1(5) . .
OB8 OB5 OH17 60.5(4) . .
OB30 OB5 OH17 108.5(4) . .
OS42 OB5 OH17 60.2(3) . .
OS17 OB5 OH17 166.9(5) . .
OS27 OB5 OH17 122.5(4) . .
Si19 OB5 Na10 91.1(4) . .
Si16 OB5 Na10 116.1(5) . .
OB8 OB5 Na10 53.1(3) . .
OB30 OB5 Na10 150.0(4) . .
OS42 OB5 Na10 111.2(4) . .
OS17 OB5 Na10 89.3(4) . .
OS27 OB5 Na10 105.5(4) . .
OH17 OB5 Na10 101.3(4) . .
Si19 OB5 Na5 114.4(5) . .
Si16 OB5 Na5 119.0(5) . .
OB8 OB5 Na5 101.8(4) . .
OB30 OB5 Na5 106.7(4) . .
OS42 OB5 Na5 147.7(4) . .
OS17 OB5 Na5 88.8(3) . .
OS27 OB5 Na5 149.3(4) . .
OH17 OB5 Na5 87.5(4) . .
Na10 OB5 Na5 70.8(3) . .
Si19 OB5 OW16 132.0(5) . .
Si16 OB5 OW16 95.6(4) . .
OB8 OB5 OW16 96.6(4) . .
OB30 OB5 OW16 112.1(4) . .
OS42 OB5 OW16 154.6(5) . .
OS17 OB5 OW16 59.8(3) . .
OS27 OB5 OW16 111.0(4) . .
OH17 OB5 OW16 123.7(4) . .
Na10 OB5 OW16 44.5(3) . .
Na5 OB5 OW16 44.5(3) . .
Si19 OB5 OH4 82.1(4) . .
Si16 OB5 OH4 128.6(5) . .
OB8 OB5 OH4 97.5(4) . .
OB30 OB5 OH4 93.3(4) . .
OS42 OB5 OH4 104.7(4) . .
OS17 OB5 OH4 121.4(4) . .
OS27 OB5 OH4 150.3(4) . .
OH17 OB5 OH4 48.8(3) . .
Na10 OB5 OH4 104.1(3) . .
Na5 OB5 OH4 46.7(3) . .
OW16 OB5 OH4 91.2(3) . .
Si34 OB6 Si33 129.0(6) . .
Si34 OB6 OS44 35.6(3) . .
Si33 OB6 OS44 95.9(5) . .
Si34 OB6 OS28 93.3(5) . .
Si33 OB6 OS28 36.3(3) . .
OS44 OB6 OS28 63.7(3) . .
Si34 OB6 OH3 148.5(6) . .
Si33 OB6 OH3 34.4(3) . .
OS44 OB6 OH3 126.2(5) . .
OS28 OB6 OH3 62.5(4) . .
Si34 OB6 OB2 127.3(5) . .
Si33 OB6 OB2 36.3(3) . .
OS44 OB6 OB2 93.4(4) . .
OS28 OB6 OB2 59.6(3) . .
OH3 OB6 OB2 59.5(3) . .
Si34 OB6 OB22 36.2(3) . .
Si33 OB6 OB22 150.4(5) . .
OS44 OB6 OB22 59.8(3) . .
OS28 OB6 OB22 123.5(4) . .
OH3 OB6 OB22 174.0(5) . .
OB2 OB6 OB22 122.2(5) . .
Si34 OB6 OH34 33.6(3) . .
Si33 OB6 OH34 126.5(6) . .
OS44 OB6 OH34 60.6(4) . .
OS28 OB6 OH34 94.1(4) . .
OH3 OB6 OH34 122.9(5) . .
OB2 OB6 OH34 150.4(5) . .
OB22 OB6 OH34 59.0(4) . .
Si34 OB6 OW13 120.1(6) . .
Si33 OB6 OW13 105.5(5) . .
OS44 OB6 OW13 133.9(5) . .
OS28 OB6 OW13 140.1(5) . .
OH3 OB6 OW13 90.5(4) . .
OB2 OB6 OW13 81.8(4) . .
OB22 OB6 OW13 84.2(4) . .
OH34 OB6 OW13 125.8(5) . .
Si34 OB6 OW14 83.0(4) . 3_545
Si33 OB6 OW14 102.7(5) . 3_545
OS44 OB6 OW14 75.5(3) . 3_545
OS28 OB6 OW14 107.9(4) . 3_545
OH3 OB6 OW14 122.0(4) . 3_545
OB2 OB6 OW14 67.1(3) . 3_545
OB22 OB6 OW14 57.4(3) . 3_545
OH34 OB6 OW14 114.5(4) . 3_545
OW13 OB6 OW14 60.4(4) . 3_545
Si34 OB6 OH7 143.9(5) . 5_666
Si33 OB6 OH7 79.9(4) . 5_666
OS44 OB6 OH7 169.7(5) . 5_666
OS28 OB6 OH7 109.2(4) . 5_666
OH3 OB6 OH7 47.3(3) . 5_666
OB2 OB6 OH7 88.8(4) . 5_666
OB22 OB6 OH7 126.8(4) . 5_666
OH34 OB6 OH7 114.3(4) . 5_666
OW13 OB6 OH7 56.4(4) . 5_666
OW14 OB6 OH7 114.6(4) 3_545 5_666
Si34 OB6 Ti11 67.4(3) . .
Si33 OB6 Ti11 62.5(3) . .
OS44 OB6 Ti11 33.6(2) . .
OS28 OB6 Ti11 31.3(2) . .
OH3 OB6 Ti11 93.2(3) . .
OB2 OB6 Ti11 68.6(3) . .
OB22 OB6 Ti11 92.7(3) . .
OH34 OB6 Ti11 81.9(3) . .
OW13 OB6 Ti11 142.9(4) . .
OW14 OB6 Ti11 86.9(3) 3_545 .
OH7 OB6 Ti11 140.4(3) 5_666 .
Si5 OB7 Si1 138.0(7) . .
Si5 OB7 OH7 34.9(4) . .
Si1 OB7 OH7 165.9(6) . .
Si5 OB7 OB10 175.1(6) . .
Si1 OB7 OB10 37.2(3) . .
OH7 OB7 OB10 149.8(5) . .
Si5 OB7 OB12 35.2(3) . .
Si1 OB7 OB12 123.1(5) . .
OH7 OB7 OB12 59.3(4) . .
OB10 OB7 OB12 143.2(5) . .
Si5 OB7 OB26 34.3(3) . .
Si1 OB7 OB26 108.8(5) . .
OH7 OB7 OB26 59.2(4) . .
OB10 OB7 OB26 142.2(5) . .
OB12 OB7 OB26 59.2(4) . .
Si5 OB7 OS11 117.6(6) . .
Si1 OB7 OS11 34.5(3) . .
OH7 OB7 OS11 131.7(5) . .
OB10 OB7 OS11 58.9(4) . .
OB12 OB7 OS11 127.5(5) . .
OB26 OB7 OS11 83.3(4) . .
Si5 OB7 OS35 115.3(5) . .
Si1 OB7 OS35 35.1(3) . .
OH7 OB7 OS35 148.4(5) . .
OB10 OB7 OS35 60.4(4) . .
OB12 OB7 OS35 89.5(4) . .
OB26 OB7 OS35 102.0(4) . .
OS11 OB7 OS35 61.9(4) . .
Si5 OB7 OW29 105.1(6) . .
Si1 OB7 OW29 107.7(5) . .
OH7 OB7 OW29 86.2(5) . .
OB10 OB7 OW29 78.3(4) . .
OB12 OB7 OW29 86.0(5) . .
OB26 OB7 OW29 139.4(5) . .
OS11 OB7 OW29 137.2(5) . .
OS35 OB7 OW29 97.6(5) . .
Si5 OB7 OS4 84.3(4) . .
Si1 OB7 OS4 85.9(4) . .
OH7 OB7 OS4 102.9(4) . .
OB10 OB7 OS4 94.0(4) . .
OB12 OB7 OS4 49.2(3) . .
OB26 OB7 OS4 99.9(4) . .
OS11 OB7 OS4 113.4(4) . .
OS35 OB7 OS4 52.3(3) . .
OW29 OB7 OS4 65.6(4) . .
Si5 OB7 Si6 59.6(3) . .
Si1 OB7 Si6 98.3(4) . .
OH7 OB7 Si6 85.7(4) . .
OB10 OB7 Si6 117.8(4) . .
OB12 OB7 Si6 26.5(2) . .
OB26 OB7 Si6 73.4(3) . .
OS11 OB7 Si6 113.5(4) . .
OS35 OB7 Si6 63.7(3) . .
OW29 OB7 Si6 84.3(4) . .
OS4 OB7 Si6 26.81(17) . .
Si5 OB7 OH3 78.1(4) . 5_666
Si1 OB7 OH3 143.8(5) . 5_666
OH7 OB7 OH3 46.5(3) . 5_666
OB10 OB7 OH3 106.7(4) . 5_666
OB12 OB7 OH3 84.2(4) . 5_666
OB26 OB7 OH3 105.7(4) . 5_666
OS11 OB7 OH3 144.8(4) . 5_666
OS35 OB7 OH3 143.2(4) . 5_666
OW29 OB7 OH3 45.8(4) . 5_666
OS4 OB7 OH3 98.8(3) . 5_666
Si6 OB7 OH3 101.7(3) . 5_666
Si9 OB8 Si19 147.2(7) . .
Si9 OB8 Na10 104.9(5) . .
Si19 OB8 Na10 107.9(5) . .
Si9 OB8 OB27 39.3(3) . .
Si19 OB8 OB27 170.8(6) . .
Na10 OB8 OB27 66.3(4) . .
Si9 OB8 OB5 171.6(6) . .
Si19 OB8 OB5 38.7(3) . .
Na10 OB8 OB5 69.8(4) . .
OB27 OB8 OB5 136.1(5) . .
Si9 OB8 OH19 33.9(3) . .
Si19 OB8 OH19 127.2(6) . .
Na10 OB8 OH19 112.5(4) . .
OB27 OB8 OH19 61.9(4) . .
OB5 OB8 OH19 141.1(5) . .
Si9 OB8 OH17 125.9(5) . .
Si19 OB8 OH17 34.9(3) . .
Na10 OB8 OH17 115.4(5) . .
OB27 OB8 OH17 139.7(5) . .
OB5 OB8 OH17 62.4(4) . .
OH19 OB8 OH17 132.1(5) . .
Si9 OB8 OS14 34.0(3) . .
Si19 OB8 OS14 121.6(5) . .
Na10 OB8 OS14 121.3(4) . .
OB27 OB8 OS14 60.0(4) . .
OB5 OB8 OS14 154.4(5) . .
OH19 OB8 OS14 60.0(4) . .
OH17 OB8 OS14 92.6(4) . .
Si9 OB8 OS42 121.5(5) . .
Si19 OB8 OS42 33.8(3) . .
Na10 OB8 OS42 124.5(5) . .
OB27 OB8 OS42 155.3(5) . .
OB5 OB8 OS42 60.1(3) . .
OH19 OB8 OS42 94.0(4) . .
OH17 OB8 OS42 60.1(3) . .
OS14 OB8 OS42 114.2(4) . .
Si9 OB8 OW11 105.3(5) . .
Si19 OB8 OW11 96.5(5) . .
Na10 OB8 OW11 47.9(3) . .
OB27 OB8 OW11 74.3(4) . .
OB5 OB8 OW11 76.2(4) . .
OH19 OB8 OW11 135.9(4) . .
OH17 OB8 OW11 79.5(4) . .
OS14 OB8 OW11 94.4(4) . .
OS42 OB8 OW11 130.0(4) . .
Si9 OB8 OW27 98.2(4) . .
Si19 OB8 OW27 103.9(5) . .
Na10 OB8 OW27 47.6(3) . .
OB27 OB8 OW27 77.7(4) . .
OB5 OB8 OW27 73.4(4) . .
OH19 OB8 OW27 81.0(4) . .
OH17 OB8 OW27 135.5(4) . .
OS14 OB8 OW27 131.8(4) . .
OS42 OB8 OW27 94.3(4) . .
OW11 OB8 OW27 95.4(4) . .
Si9 OB8 OHT3 86.5(4) . 4_545
Si19 OB8 OHT3 87.1(4) . 4_545
Na10 OB8 OHT3 101.8(4) . 4_545
OB27 OB8 OHT3 100.9(4) . 4_545
OB5 OB8 OHT3 88.2(4) . 4_545
OH19 OB8 OHT3 52.9(3) . 4_545
OH17 OB8 OHT3 116.9(4) . 4_545
OS14 OB8 OHT3 109.8(4) . 4_545
OS42 OB8 OHT3 56.8(3) . 4_545
OW11 OB8 OHT3 149.1(4) . 4_545
OW27 OB8 OHT3 54.2(3) . 4_545
Si14 OB9 Si15 124.4(6) . .
Si14 OB9 OH21 37.7(3) . .
Si15 OB9 OH21 148.8(6) . .
Si14 OB9 OS10 160.3(6) . .
Si15 OB9 OS10 36.5(3) . .
OH21 OB9 OS10 152.0(5) . .
Si14 OB9 OB11 105.7(5) . .
Si15 OB9 OB11 37.8(3) . .
OH21 OB9 OB11 143.4(5) . .
OS10 OB9 OB11 62.0(4) . .
Si14 OB9 OS20 35.0(3) . .
Si15 OB9 OS20 91.8(5) . .
OH21 OB9 OS20 61.8(4) . .
OS10 OB9 OS20 125.6(5) . .
OB11 OB9 OS20 87.1(4) . .
Si14 OB9 OB18 36.0(3) . 6_565
Si15 OB9 OB18 121.2(5) . 6_565
OH21 OB9 OB18 62.1(4) . 6_565
OS10 OB9 OB18 145.7(5) . 6_565
OB11 OB9 OB18 86.6(4) . 6_565
OS20 OB9 OB18 60.7(4) . 6_565
Si14 OB9 OS46 100.0(5) . .
Si15 OB9 OS46 33.7(3) . .
OH21 OB9 OS46 115.2(5) . .
OS10 OB9 OS46 61.0(3) . .
OB11 OB9 OS46 60.5(4) . .
OS20 OB9 OS46 65.0(4) . .
OB18 OB9 OS46 116.8(4) 6_565 .
Si14 OB9 Na4 136.6(5) . 4_545
Si15 OB9 Na4 91.2(4) . 4_545
OH21 OB9 Na4 99.0(4) . 4_545
OS10 OB9 Na4 57.1(3) . 4_545
OB11 OB9 Na4 117.6(4) . 4_545
OS20 OB9 Na4 140.1(5) . 4_545
OB18 OB9 Na4 144.0(4) 6_565 4_545
OS46 OB9 Na4 98.8(4) . 4_545
Si14 OB9 OW24 93.7(5) . 4_545
Si15 OB9 OW24 133.5(5) . 4_545
OH21 OB9 OW24 56.5(4) . 4_545
OS10 OB9 OW24 101.3(4) . 4_545
OB11 OB9 OW24 158.8(5) . 4_545
OS20 OB9 OW24 113.9(5) . 4_545
OB18 OB9 OW24 105.3(4) 6_565 4_545
OS46 OB9 OW24 124.9(5) . 4_545
Na4 OB9 OW24 44.1(3) 4_545 4_545
Si14 OB9 OW28 111.7(5) . 2_655
Si15 OB9 OW28 78.3(4) . 2_655
OH21 OB9 OW28 87.5(4) . 2_655
OS10 OB9 OW28 65.7(3) . 2_655
OB11 OB9 OW28 116.0(4) . 2_655
OS20 OB9 OW28 95.2(4) . 2_655
OB18 OB9 OW28 147.2(4) 6_565 2_655
OS46 OB9 OW28 63.3(3) . 2_655
Na4 OB9 OW28 46.8(3) 4_545 2_655
OW24 OB9 OW28 62.1(4) 4_545 2_655
Si14 OB9 Ti6 66.2(3) . 4
Si15 OB9 Ti6 64.8(3) . 4
OH21 OB9 Ti6 84.8(3) . 4
OS10 OB9 Ti6 95.0(3) . 4
OB11 OB9 Ti6 76.0(3) . 4
OS20 OB9 Ti6 31.5(3) . 4
OB18 OB9 Ti6 89.8(3) 6_565 4
OS46 OB9 Ti6 34.0(2) . 4
Na4 OB9 Ti6 120.5(3) 4_545 4
OW24 OB9 Ti6 120.6(4) 4_545 4
OW28 OB9 Ti6 74.4(3) 2_655 4
Si2 OB10 Si1 124.5(6) . .
Si2 OB10 OS11 152.1(6) . .
Si1 OB10 OS11 36.3(3) . .
Si2 OB10 OB29 37.2(4) . 4
Si1 OB10 OB29 119.4(6) . 4
OS11 OB10 OB29 123.3(5) . 4
Si2 OB10 OB7 118.0(5) . .
Si1 OB10 OB7 37.0(3) . .
OS11 OB10 OB7 61.1(4) . .
OB29 OB10 OB7 140.3(5) 4 .
Si2 OB10 OS40 36.0(3) . .
Si1 OB10 OS40 90.2(5) . .
OS11 OB10 OS40 124.6(5) . .
OB29 OB10 OS40 60.3(4) 4 .
OB7 OB10 OS40 84.4(4) . .
Si2 OB10 OH6 34.3(3) . .
Si1 OB10 OH6 148.2(6) . .
OS11 OB10 OH6 173.5(5) . .
OB29 OB10 OH6 60.8(4) 4 .
OB7 OB10 OH6 119.7(5) . .
OS40 OB10 OH6 61.5(4) . .
Si2 OB10 OS35 91.9(5) . .
Si1 OB10 OS35 35.2(3) . .
OS11 OB10 OS35 62.7(3) . .
OB29 OB10 OS35 85.7(4) 4 .
OB7 OB10 OS35 60.6(4) . .
OS40 OB10 OS35 62.7(4) . .
OH6 OB10 OS35 123.7(5) . .
Si2 OB10 OH34 120.2(5) . 5_666
Si1 OB10 OH34 109.5(5) . 5_666
OS11 OB10 OH34 87.5(4) . 5_666
OB29 OB10 OH34 128.4(5) 4 5_666
OB7 OB10 OH34 89.5(4) . 5_666
OS40 OB10 OH34 137.4(5) . 5_666
OH6 OB10 OH34 86.0(4) . 5_666
OS35 OB10 OH34 144.8(5) . 5_666
Si2 OB10 Na8 131.6(6) . .
Si1 OB10 Na8 86.7(5) . .
OS11 OB10 Na8 51.3(3) . .
OB29 OB10 Na8 97.1(4) 4 .
OB7 OB10 Na8 108.8(4) . .
OS40 OB10 Na8 151.6(5) . .
OH6 OB10 Na8 125.0(4) . .
OS35 OB10 Na8 101.2(4) . .
OH34 OB10 Na8 69.4(4) 5_666 .
Si2 OB10 OW10 90.7(5) . .
Si1 OB10 OW10 130.4(6) . .
OS11 OB10 OW10 96.4(4) . .
OB29 OB10 OW10 66.8(4) 4 .
OB7 OB10 OW10 150.7(5) . .
OS40 OB10 OW10 124.8(5) . .
OH6 OB10 OW10 80.5(4) . .
OS35 OB10 OW10 128.3(5) . .
OH34 OB10 OW10 69.8(4) 5_666 .
Na8 OB10 OW10 45.3(3) . .
Si2 OB10 OW26 98.8(5) . .
Si1 OB10 OW26 83.1(5) . .
OS11 OB10 OW26 64.4(4) . .
OB29 OB10 OW26 61.9(4) 4 .
OB7 OB10 OW26 119.7(5) . .
OS40 OB10 OW26 107.5(5) . .
OH6 OB10 OW26 117.4(5) . .
OS35 OB10 OW26 73.2(4) . .
OH34 OB10 OW26 112.0(4) 5_666 .
Na8 OB10 OW26 44.2(3) . .
OW10 OB10 OW26 55.4(4) . .
Si13 OB11 Si15 140.5(7) . .
Si13 OB11 OB9 177.1(6) . .
Si15 OB11 OB9 37.8(3) . .
Si13 OB11 OB30 35.9(3) . .
Si15 OB11 OB30 111.1(5) . .
OB9 OB11 OB30 144.4(5) . .
Si13 OB11 OH8 35.0(4) . .
Si15 OB11 OH8 168.5(6) . .
OB9 OB11 OH8 147.4(5) . .
OB30 OB11 OH8 59.4(4) . .
Si13 OB11 OB32 35.3(3) . .
Si15 OB11 OB32 122.8(6) . .
OB9 OB11 OB32 142.0(5) . .
OB30 OB11 OB32 61.0(4) . .
OH8 OB11 OB32 60.2(4) . .
Si13 OB11 OS46 116.2(5) . .
Si15 OB11 OS46 34.2(3) . .
OB9 OB11 OS46 61.1(4) . .
OB30 OB11 OS46 103.5(4) . .
OH8 OB11 OS46 149.4(5) . .
OB32 OB11 OS46 89.5(4) . .
Si13 OB11 OS10 121.1(5) . .
Si15 OB11 OS10 34.1(3) . .
OB9 OB11 OS10 59.0(3) . .
OB30 OB11 OS10 85.4(4) . .
OH8 OB11 OS10 134.5(5) . .
OB32 OB11 OS10 128.7(5) . .
OS46 OB11 OS10 60.2(3) . .
Si13 OB11 Si14 151.7(5) . .
Si15 OB11 Si14 57.6(3) . .
OB9 OB11 Si14 27.2(2) . .
OB30 OB11 Si14 168.4(4) . .
OH8 OB11 Si14 132.1(4) . .
OB32 OB11 Si14 121.0(4) . .
OS46 OB11 Si14 65.7(3) . .
OS10 OB11 Si14 85.2(3) . .
Si13 OB11 OS15 85.2(4) . .
Si15 OB11 OS15 84.0(4) . .
OB9 OB11 OS15 92.0(4) . .
OB30 OB11 OS15 102.8(4) . .
OH8 OB11 OS15 104.1(4) . .
OB32 OB11 OS15 49.9(3) . .
OS46 OB11 OS15 52.0(3) . .
OS10 OB11 OS15 111.8(4) . .
Si14 OB11 OS15 74.5(3) . .
Si13 OB11 Si12 60.7(4) . .
Si15 OB11 Si12 97.3(4) . .
OB9 OB11 Si12 116.4(4) . .
OB30 OB11 Si12 76.3(3) . .
OH8 OB11 Si12 87.1(4) . .
OB32 OB11 Si12 27.1(3) . .
OS46 OB11 Si12 63.2(3) . .
OS10 OB11 Si12 113.4(4) . .
Si14 OB11 Si12 101.3(3) . .
OS15 OB11 Si12 26.81(19) . .
Si13 OB11 OS27 77.1(4) . .
Si15 OB11 OS27 64.5(4) . .
OB9 OB11 OS27 101.7(4) . .
OB30 OB11 OS27 48.0(3) . .
OH8 OB11 OS27 107.2(4) . .
OB32 OB11 OS27 79.5(3) . .
OS46 OB11 OS27 58.7(3) . .
OS10 OB11 OS27 49.8(3) . .
Si14 OB11 OS27 120.4(3) . .
OS15 OB11 OS27 87.2(3) . .
Si12 OB11 OS27 72.3(2) . .
Si5 OB12 Si6 136.6(7) . .
Si5 OB12 OH7 35.8(3) . .
Si6 OB12 OH7 166.4(6) . .
Si5 OB12 OB38 173.1(6) . .
Si6 OB12 OB38 37.2(3) . .
OH7 OB12 OB38 150.9(5) . .
Si5 OB12 OB26 35.7(3) . .
Si6 OB12 OB26 121.5(5) . .
OH7 OB12 OB26 60.1(4) . .
OB38 OB12 OB26 140.0(5) . .
Si5 OB12 OB7 34.9(3) . .
Si6 OB12 OB7 107.6(5) . .
OH7 OB12 OB7 60.3(4) . .
OB38 OB12 OB7 141.9(5) . .
OB26 OB12 OB7 60.8(4) . .
Si5 OB12 OS4 116.4(6) . .
Si6 OB12 OS4 35.4(3) . .
OH7 OB12 OS4 131.5(5) . .
OB38 OB12 OS4 60.5(3) . .
OB26 OB12 OS4 126.9(5) . .
OB7 OB12 OS4 81.6(4) . .
Si5 OB12 OS2 112.6(5) . .
Si6 OB12 OS2 34.4(3) . .
OH7 OB12 OS2 147.0(5) . .
OB38 OB12 OS2 60.6(3) . .
OB26 OB12 OS2 87.9(4) . .
OB7 OB12 OS2 98.9(4) . .
OS4 OB12 OS2 60.8(3) . .
Si5 OB12 Si4 59.7(3) . .
Si6 OB12 Si4 96.2(4) . .
OH7 OB12 Si4 86.6(4) . .
OB38 OB12 Si4 114.9(4) . .
OB26 OB12 Si4 26.6(2) . .
OB7 OB12 Si4 73.8(3) . .
OS4 OB12 Si4 111.8(4) . .
OS2 OB12 Si4 61.9(3) . .
Si5 OB12 OS33 84.3(4) . .
Si6 OB12 OS33 83.0(4) . .
OH7 OB12 OS33 104.4(4) . .
OB38 OB12 OS33 91.1(4) . .
OB26 OB12 OS33 48.9(3) . .
OB7 OB12 OS33 99.3(4) . .
OS4 OB12 OS33 110.8(4) . .
OS2 OB12 OS33 50.6(3) . .
Si4 OB12 OS33 26.19(17) . .
Si5 OB12 Si8 155.3(5) . .
Si6 OB12 Si8 53.0(3) . .
OH7 OB12 Si8 139.7(4) . .
OB38 OB12 Si8 24.0(2) . .
OB26 OB12 Si8 120.6(4) . .
OB7 OB12 Si8 159.6(4) . .
OS4 OB12 Si8 82.9(3) . .
OS2 OB12 Si8 61.7(3) . .
Si4 OB12 Si8 99.9(2) . .
OS33 OB12 Si8 73.9(2) . .
Si5 OB12 OS12 131.1(5) . .
Si6 OB12 OS12 59.4(4) . .
OH7 OB12 OS12 134.0(4) . .
OB38 OB12 OS12 45.9(3) . .
OB26 OB12 OS12 95.5(4) . .
OB7 OB12 OS12 143.7(4) . .
OS4 OB12 OS12 94.5(4) . .
OS2 OB12 OS12 50.0(3) . .
Si4 OB12 OS12 74.4(2) . .
OS33 OB12 OS12 48.3(2) . .
Si8 OB12 OS12 25.64(17) . .
Si37 OB13 Si8 159.0(8) . .
Si37 OB13 Si38 29.9(6) . .
Si8 OB13 Si38 141.2(10) . .
Si37 OB13 OB36 35.6(4) . .
Si8 OB13 OB36 123.6(6) . .
Si38 OB13 OB36 36.4(5) . .
Si37 OB13 OH30 35.7(9) . .
Si8 OB13 OH30 147.5(12) . .
Si38 OB13 OH30 65.0(11) . .
OB36 OB13 OH30 62.1(10) . .
Si37 OB13 OS12 165.6(7) . .
Si8 OB13 OS12 35.3(3) . .
Si38 OB13 OS12 151.5(8) . .
OB36 OB13 OS12 158.7(6) . .
OH30 OB13 OS12 135.1(10) . .
Si37 OB13 OB38 130.6(7) . .
Si8 OB13 OB38 35.4(3) . .
Si38 OB13 OB38 139.0(7) . .
OB36 OB13 OB38 104.3(5) . .
OH30 OB13 OB38 114.0(11) . .
OS12 OB13 OB38 59.6(3) . .
Si37 OB13 OH22 130.8(7) . .
Si8 OB13 OH22 35.5(3) . .
Si38 OB13 OH22 105.9(8) . .
OB36 OB13 OH22 98.7(5) . .
OH30 OB13 OH22 158.6(12) . .
OS12 OB13 OH22 61.7(4) . .
OB38 OB13 OH22 59.1(4) . .
Si37 OB13 OH33 35.1(6) . .
Si8 OB13 OH33 153.6(9) . .
Si38 OB13 OH33 26.5(8) . .
OB36 OB13 OH33 60.1(6) . .
OH30 OB13 OH33 58.8(11) . .
OS12 OB13 OH33 135.9(7) . .
OB38 OB13 OH33 164.2(7) . .
OH22 OB13 OH33 121.7(8) . .
Si37 OB13 OH32 25.3(10) . .
Si8 OB13 OH32 171.4(13) . .
Si38 OB13 OH32 35.1(9) . .
OB36 OB13 OH32 58.8(9) . .
OH30 OB13 OH32 40.8(14) . .
OS12 OB13 OH32 141.4(10) . .
OB38 OB13 OH32 153.0(12) . .
OH22 OB13 OH32 138.8(11) . .
OH33 OB13 OH32 18.2(9) . .
Si37 OB13 OH29 64.1(13) . .
Si8 OB13 OH29 112.7(14) . .
Si38 OB13 OH29 34.4(13) . .
OB36 OB13 OH29 61.0(13) . .
OH30 OB13 OH29 97.9(16) . .
OS12 OB13 OH29 118.2(13) . .
OB38 OB13 OH29 133.4(15) . .
OH22 OB13 OH29 78.7(14) . .
OH33 OB13 OH29 43.1(15) . .
OH32 OB13 OH29 60.3(16) . .
Si37 OB13 OW21 111.1(7) . .
Si8 OB13 OW21 89.6(5) . .
Si38 OB13 OW21 118.2(7) . .
OB36 OB13 OW21 146.7(6) . .
OH30 OB13 OW21 89.0(11) . .
OS12 OB13 OW21 54.5(5) . .
OB38 OB13 OW21 102.5(5) . .
OH22 OB13 OW21 111.9(5) . .
OH33 OB13 OW21 91.7(7) . .
OH32 OB13 OW21 88.7(10) . .
OH29 OB13 OW21 111.5(15) . .
Si29 OB14 Si27 122.6(6) . .
Si29 OB14 OB31 103.7(5) . .
Si27 OB14 OB31 37.2(3) . .
Si29 OB14 OH13 35.8(3) . .
Si27 OB14 OH13 155.9(6) . .
OB31 OB14 OH13 136.5(5) . .
Si29 OB14 OS43 158.5(6) . .
Si27 OB14 OS43 36.0(3) . .
OB31 OB14 OS43 60.7(3) . .
OH13 OB14 OS43 162.7(5) . .
Si29 OB14 OB18 35.5(3) . .
Si27 OB14 OB18 109.5(5) . .
OB31 OB14 OB18 77.1(4) . .
OH13 OB14 OB18 59.7(4) . .
OS43 OB14 OB18 137.2(5) . .
Si29 OB14 OS7 35.3(3) . .
Si27 OB14 OS7 93.7(5) . .
OB31 OB14 OS7 92.7(4) . .
OH13 OB14 OS7 62.2(4) . .
OS43 OB14 OS7 125.6(4) . .
OB18 OB14 OS7 59.4(4) . .
Si29 OB14 OS48 98.6(5) . .
Si27 OB14 OS48 34.8(3) . .
OB31 OB14 OS48 61.2(3) . .
OH13 OB14 OS48 123.3(5) . .
OS43 OB14 OS48 61.5(3) . .
OB18 OB14 OS48 105.6(4) . .
OS7 OB14 OS48 64.1(3) . .
Si29 OB14 OW31 143.6(6) . 5_666
Si27 OB14 OW31 85.7(5) . 5_666
OB31 OB14 OW31 112.3(5) . 5_666
OH13 OB14 OW31 110.4(6) . 5_666
OS43 OB14 OW31 52.5(5) . 5_666
OB18 OB14 OW31 160.5(6) . 5_666
OS7 OB14 OW31 133.7(6) . 5_666
OS48 OB14 OW31 93.8(5) . 5_666
Si29 OB14 OW34 112.5(5) . .
Si27 OB14 OW34 76.6(4) . .
OB31 OB14 OW34 113.7(4) . .
OH13 OB14 OW34 100.8(4) . .
OS43 OB14 OW34 66.3(3) . .
OB18 OB14 OW34 146.3(5) . .
OS7 OB14 OW34 87.5(4) . .
OS48 OB14 OW34 59.9(3) . .
OW31 OB14 OW34 47.3(5) 5_666 .
Si29 OB14 Ti7 65.9(3) . .
Si27 OB14 Ti7 65.2(3) . .
OB31 OB14 Ti7 77.1(3) . .
OH13 OB14 Ti7 91.2(4) . .
OS43 OB14 Ti7 94.8(3) . .
OB18 OB14 Ti7 82.0(3) . .
OS7 OB14 Ti7 30.8(2) . .
OS48 OB14 Ti7 33.3(2) . .
OW31 OB14 Ti7 116.2(5) 5_666 .
OW34 OB14 Ti7 70.5(3) . .
Si29 OB14 OH28 65.3(7) . 7_556
Si27 OB14 OH28 147.4(7) . 7_556
OB31 OB14 OH28 168.9(7) . 7_556
OH13 OB14 OH28 33.5(7) . 7_556
OS43 OB14 OH28 129.5(7) . 7_556
OB18 OB14 OH28 93.2(7) . 7_556
OS7 OB14 OH28 77.6(6) . 7_556
OS48 OB14 OH28 117.6(6) . 7_556
OW31 OB14 OH28 78.6(7) 5_666 7_556
OW34 OB14 OH28 71.7(6) . 7_556
Ti7 OB14 OH28 96.5(5) . 7_556
Si11 OB15 Si12 125.5(7) . .
Si11 OB15 OB36 36.2(4) . .
Si12 OB15 OB36 151.1(7) . .
Si11 OB15 OS19 36.4(4) . .
Si12 OB15 OS19 91.3(5) . .
OB36 OB15 OS19 63.3(4) . .
Si11 OB15 OB34 36.8(4) . .
Si12 OB15 OB34 120.8(6) . .
OB36 OB15 OB34 60.8(4) . .
OS19 OB15 OB34 61.6(4) . .
Si11 OB15 OB32 118.7(6) . .
Si12 OB15 OB32 37.2(3) . .
OB36 OB15 OB32 121.0(5) . .
OS19 OB15 OB32 84.3(4) . .
OB34 OB15 OB32 141.4(6) . .
Si11 OB15 OS15 151.9(7) . .
Si12 OB15 OS15 35.7(3) . .
OB36 OB15 OS15 171.3(6) . .
OS19 OB15 OS15 125.2(5) . .
OB34 OB15 OS15 123.6(5) . .
OB32 OB15 OS15 61.3(4) . .
Si11 OB15 OS45 91.9(5) . .
Si12 OB15 OS45 36.0(3) . .
OB36 OB15 OS45 125.9(6) . .
OS19 OB15 OS45 63.3(4) . .
OB34 OB15 OS45 86.6(5) . .
OB32 OB15 OS45 60.8(4) . .
OS15 OB15 OS45 62.8(4) . .
Si11 OB15 OW6 108.4(9) . 4
Si12 OB15 OW6 126.0(10) . 4
OB36 OB15 OW6 76.4(9) . 4
OS19 OB15 OW6 139.4(9) . 4
OB34 OB15 OW6 103.3(9) . 4
OB32 OB15 OW6 114.7(9) . 4
OS15 OB15 OW6 95.0(9) . 4
OS45 OB15 OW6 157.2(9) . 4
Si11 OB15 Na9 133.5(7) . .
Si12 OB15 Na9 85.8(5) . .
OB36 OB15 Na9 123.0(5) . .
OS19 OB15 Na9 155.9(7) . .
OB34 OB15 Na9 99.7(6) . .
OB32 OB15 Na9 106.9(5) . .
OS15 OB15 Na9 50.5(4) . .
OS45 OB15 Na9 102.8(5) . .
OW6 OB15 Na9 55.6(8) 4 .
Si11 OB15 OW26 97.8(6) . 4_545
Si12 OB15 OW26 84.4(5) . 4_545
OB36 OB15 OW26 115.7(5) . 4_545
OS19 OB15 OW26 108.9(5) . 4_545
OB34 OB15 OW26 61.3(4) . 4_545
OB32 OB15 OW26 121.2(5) . 4_545
OS15 OB15 OW26 65.2(4) . 4_545
OS45 OB15 OW26 74.7(4) . 4_545
OW6 OB15 OW26 91.9(8) 4 4_545
Na9 OB15 OW26 46.9(6) . 4_545
Si11 OB15 Ti5 60.7(4) . .
Si12 OB15 Ti5 64.8(4) . .
OB36 OB15 Ti5 93.2(4) . .
OS19 OB15 Ti5 30.8(3) . .
OB34 OB15 Ti5 68.3(3) . .
OB32 OB15 Ti5 73.1(3) . .
OS15 OB15 Ti5 95.5(4) . .
OS45 OB15 Ti5 32.8(2) . .
OW6 OB15 Ti5 169.1(9) 4 .
Na9 OB15 Ti5 131.1(5) . .
OW26 OB15 Ti5 90.0(4) 4_545 .
Si40 OB16 Si18 112.3(10) . .
Si40 OB16 OH26 37.1(8) . .
Si18 OB16 OH26 146.5(10) . .
Si40 OB16 OB33 78.0(8) . .
Si18 OB16 OB33 37.3(4) . .
OH26 OB16 OB33 115.1(9) . .
Si40 OB16 OS13 109.7(8) . .
Si18 OB16 OS13 35.3(4) . .
OH26 OB16 OS13 126.0(10) . .
OB33 OB16 OS13 60.8(4) . .
Si40 OB16 OH27 30.4(8) . 7_556
Si18 OB16 OH27 103.4(11) . 7_556
OH26 OB16 OH27 57.6(10) . 7_556
OB33 OB16 OH27 66.4(10) . 7_556
OS13 OB16 OH27 120.1(10) . 7_556
Si40 OB16 OS16 137.3(10) . .
Si18 OB16 OS16 33.2(3) . .
OH26 OB16 OS16 171.8(10) . .
OB33 OB16 OS16 60.3(4) . .
OS13 OB16 OS16 58.8(4) . .
OH27 OB16 OS16 114.7(9) 7_556 .
Si40 OB16 OH12 95.8(8) . .
Si18 OB16 OH12 129.2(7) . .
OH26 OB16 OH12 78.0(9) . .
OB33 OB16 OH12 122.3(6) . .
OS13 OB16 OH12 153.9(5) . .
OH27 OB16 OH12 79.8(9) 7_556 .
OS16 OB16 OH12 98.7(5) . .
Si40 OB16 OH28 28.8(9) . .
Si18 OB16 OH28 94.2(10) . .
OH26 OB16 OH28 52.4(11) . .
OB33 OB16 OH28 69.6(9) . .
OS13 OB16 OH28 82.0(8) . .
OH27 OB16 OH28 53.9(10) 7_556 .
OS16 OB16 OH28 126.6(10) . .
OH12 OB16 OH28 124.0(9) . .
Si40 OB16 OW17 121.3(9) . .
Si18 OB16 OW17 119.0(6) . .
OH26 OB16 OW17 84.9(8) . .
OB33 OB16 OW17 156.1(5) . .
OS13 OB16 OW17 97.2(5) . .
OH27 OB16 OW17 137.5(10) 7_556 .
OS16 OB16 OW17 101.4(5) . .
OH12 OB16 OW17 72.9(5) . .
OH28 OB16 OW17 119.6(10) . .
Si40 OB16 OW16 147.4(8) . .
Si18 OB16 OW16 87.1(5) . .
OH26 OB16 OW16 126.1(9) . .
OB33 OB16 OW16 109.6(5) . .
OS13 OB16 OW16 101.2(4) . .
OH27 OB16 OW16 122.0(8) 7_556 .
OS16 OB16 OW16 54.2(3) . .
OH12 OB16 OW16 52.7(4) . .
OH28 OB16 OW16 175.9(9) . .
OW17 OB16 OW16 62.8(4) . .
Si40 OB16 OW23 98.0(9) . .
Si18 OB16 OW23 89.1(6) . .
OH26 OB16 OW23 84.5(9) . .
OB33 OB16 OW23 108.4(6) . .
OS13 OB16 OW23 54.0(5) . .
OH27 OB16 OW23 127.9(8) 7_556 .
OS16 OB16 OW23 103.3(5) . .
OH12 OB16 OW23 129.2(7) . .
OH28 OB16 OW23 75.2(9) . .
OW17 OB16 OW23 58.2(5) . .
OW16 OB16 OW23 108.8(5) . .
Si39 OB17 Si39 71.3(9) . 7_556
Si39 OB17 Si20 135.0(9) . .
Si39 OB17 Si20 148.1(10) 7_556 .
Si39 OB17 OH24 38.8(7) . .
Si39 OB17 OH24 88.9(10) 7_556 .
Si20 OB17 OH24 122.8(9) . .
Si39 OB17 OH24 86.9(10) . 7_556
Si39 OB17 OH24 37.0(7) 7_556 7_556
Si20 OB17 OH24 115.6(9) . 7_556
OH24 OB17 OH24 118.9(6) . 7_556
Si39 OB17 OB17 35.8(5) . 7_556
Si39 OB17 OB17 35.6(5) 7_556 7_556
Si20 OB17 OB17 163.2(11) . 7_556
OH24 OB17 OB17 60.7(8) . 7_556
OH24 OB17 OB17 58.2(8) 7_556 7_556
Si39 OB17 OS39 108.7(8) . .
Si39 OB17 OS39 132.5(9) 7_556 .
Si20 OB17 OS39 35.4(4) . .
OH24 OB17 OS39 121.5(8) . .
OH24 OB17 OS39 96.1(8) 7_556 .
OB17 OB17 OS39 127.8(9) 7_556 .
Si39 OB17 OH23 91.2(12) . 7_556
Si39 OB17 OH23 35.9(9) 7_556 7_556
Si20 OB17 OH23 133.3(11) . 7_556
OH24 OB17 OH23 86.3(13) . 7_556
OH24 OB17 OH23 64.8(11) 7_556 7_556
OB17 OB17 OH23 60.8(10) 7_556 7_556
OS39 OB17 OH23 152.1(11) . 7_556
Si39 OB17 OS22 168.4(9) . .
Si39 OB17 OS22 115.3(8) 7_556 .
Si20 OB17 OS22 35.5(4) . .
OH24 OB17 OS22 145.8(9) . .
OH24 OB17 OS22 93.5(8) 7_556 .
OB17 OB17 OS22 149.9(8) 7_556 .
OS39 OB17 OS22 59.7(4) . .
OH23 OB17 OS22 99.5(11) 7_556 .
Si39 OB17 OH12 116.9(8) . .
Si39 OB17 OH12 164.0(10) 7_556 .
Si20 OB17 OH12 34.4(4) . .
OH24 OB17 OH12 90.6(8) . .
OH24 OB17 OH12 149.8(8) 7_556 .
OB17 OB17 OH12 150.6(8) 7_556 .
OS39 OB17 OH12 60.1(4) . .
OH23 OB17 OH12 128.2(10) 7_556 .
OS22 OB17 OH12 59.3(4) . .
Si39 OB17 OH23 35.2(10) . .
Si39 OB17 OH23 90.3(12) 7_556 .
Si20 OB17 OH23 105.0(11) . .
OH24 OB17 OH23 65.4(11) . .
OH24 OB17 OH23 84.6(12) 7_556 .
OB17 OB17 OH23 60.1(10) 7_556 .
OS39 OB17 OH23 74.0(9) . .
OH23 OB17 OH23 121.0(6) 7_556 .
OS22 OB17 OH23 133.3(10) . .
OH12 OB17 OH23 104.0(11) . .
Si39 OB17 K2 136.6(8) . 6_566
Si39 OB17 K2 76.8(7) 7_556 6_566
Si20 OB17 K2 86.2(5) . 6_566
OH24 OB17 K2 114.0(8) . 6_566
OH24 OB17 K2 84.8(8) 7_556 6_566
OB17 OB17 K2 107.7(7) 7_556 6_566
OS39 OB17 K2 114.6(4) . 6_566
OH23 OB17 K2 47.2(10) 7_556 6_566
OS22 OB17 K2 54.9(4) . 6_566
OH12 OB17 K2 88.8(5) . 6_566
OH23 OB17 K2 167.1(11) . 6_566
Si29 OB18 Si14 131.5(7) . 6_566
Si29 OB18 OH13 35.4(4) . .
Si14 OB18 OH13 130.9(6) 6_566 .
Si29 OB18 OS7 35.8(3) . .
Si14 OB18 OS7 97.3(5) 6_566 .
OH13 OB18 OS7 62.5(4) . .
Si29 OB18 OB14 36.1(3) . .
Si14 OB18 OB14 150.0(6) 6_566 .
OH13 OB18 OB14 59.5(4) . .
OS7 OB18 OB14 60.4(4) . .
Si29 OB18 OB9 166.9(7) . 6_566
Si14 OB18 OB9 35.4(3) 6_566 6_566
OH13 OB18 OB9 146.2(5) . 6_566
OS7 OB18 OB9 131.7(5) . 6_566
OB14 OB18 OB9 152.2(5) . 6_566
Si29 OB18 OS20 109.8(6) . 6_566
Si14 OB18 OS20 34.2(3) 6_566 6_566
OH13 OB18 OS20 97.2(5) . 6_566
OS7 OB18 OS20 86.2(4) . 6_566
OB14 OB18 OS20 145.0(5) . 6_566
OB9 OB18 OS20 59.4(4) 6_566 6_566
Si29 OB18 OH21 111.9(6) . 6_566
Si14 OB18 OH21 34.0(3) 6_566 6_566
OH13 OB18 OH21 134.8(5) . 6_566
OS7 OB18 OH21 76.8(4) . 6_566
OB14 OB18 OH21 116.4(5) . 6_566
OB9 OB18 OH21 57.3(4) 6_566 6_566
OS20 OB18 OH21 59.7(4) 6_566 6_566
Si29 OB18 OB31 79.8(4) . .
Si14 OB18 OB31 109.1(5) 6_566 .
OH13 OB18 OB31 109.9(4) . .
OS7 OB18 OB31 79.3(3) . .
OB14 OB18 OB31 50.6(3) . .
OB9 OB18 OB31 103.3(4) 6_566 .
OS20 OB18 OB31 138.1(5) 6_566 .
OH21 OB18 OB31 78.7(4) 6_566 .
Si29 OB18 Si27 53.0(3) . .
Si14 OB18 Si27 127.1(5) 6_566 .
OH13 OB18 Si27 83.6(4) . .
OS7 OB18 Si27 60.4(3) . .
OB14 OB18 Si27 25.9(2) . .
OB9 OB18 Si27 130.1(4) 6_566 .
OS20 OB18 Si27 142.1(4) 6_566 .
OH21 OB18 Si27 93.1(4) 6_566 .
OB31 OB18 Si27 26.95(18) . .
Si29 OB18 OB11 140.1(6) . 6_566
Si14 OB18 OB11 70.2(4) 6_566 6_566
OH13 OB18 OB11 104.9(4) . 6_566
OS7 OB18 OB11 150.6(5) . 6_566
OB14 OB18 OB11 138.9(4) . 6_566
OB9 OB18 OB11 46.1(3) 6_566 6_566
OS20 OB18 OB11 68.4(3) 6_566 6_566
OH21 OB18 OB11 101.3(4) 6_566 6_566
OB31 OB18 OB11 129.6(4) . 6_566
Si27 OB18 OB11 148.1(4) . 6_566
Si29 OB18 OW35 79.3(5) . .
Si14 OB18 OW35 92.9(6) 6_566 .
OH13 OB18 OW35 46.9(5) . .
OS7 OB18 OW35 89.8(5) . .
OB14 OB18 OW35 106.0(5) . .
OB9 OB18 OW35 99.4(5) 6_566 .
OS20 OB18 OW35 60.5(5) 6_566 .
OH21 OB18 OW35 119.3(5) 6_566 .
OB31 OB18 OW35 156.5(5) . .
Si27 OB18 OW35 130.5(5) . .
OB11 OB18 OW35 65.2(4) 6_566 .
Si30 OB19 Si31 146.8(9) . .
Si30 OB19 OS23 153.8(7) . .
Si31 OB19 OS23 37.1(4) . .
Si30 OB19 OB20 37.0(4) . .
Si31 OB19 OB20 161.1(7) . .
OS23 OB19 OB20 128.3(6) . .
Si30 OB19 OB1 34.1(4) . .
Si31 OB19 OB1 115.3(7) . .
OS23 OB19 OB1 125.4(6) . .
OB20 OB19 OB1 59.5(4) . .
Si30 OB19 OS24 35.2(3) . .
Si31 OB19 OS24 134.5(7) . .
OS23 OB19 OS24 170.1(6) . .
OB20 OB19 OS24 61.2(4) . .
OB1 OB19 OS24 60.0(4) . .
Si30 OB19 OS21 140.1(7) . .
Si31 OB19 OS21 35.4(4) . .
OS23 OB19 OS21 61.8(4) . .
OB20 OB19 OS21 162.6(6) . .
OB1 OB19 OS21 129.7(6) . .
OS24 OB19 OS21 108.4(5) . .
Si30 OB19 OH2 111.0(7) . .
Si31 OB19 OH2 36.2(5) . .
OS23 OB19 OH2 63.2(5) . .
OB20 OB19 OH2 135.9(6) . .
OB1 OB19 OH2 79.3(5) . .
OS24 OB19 OH2 112.8(6) . .
OS21 OB19 OH2 59.7(5) . .
Si30 OB19 Na8 126.6(6) . 1_545
Si31 OB19 Na8 83.0(5) . 1_545
OS23 OB19 Na8 49.1(4) . 1_545
OB20 OB19 Na8 89.6(4) . 1_545
OB1 OB19 Na8 135.4(5) . 1_545
OS24 OB19 Na8 134.7(5) . 1_545
OS21 OB19 Na8 89.5(4) . 1_545
OH2 OB19 Na8 112.2(5) . 1_545
Si30 OB19 Na9 115.1(6) . 4_545
Si31 OB19 Na9 77.0(5) . 4_545
OS23 OB19 Na9 91.0(4) . 4_545
OB20 OB19 Na9 120.1(5) . 4_545
OB1 OB19 Na9 135.6(6) . 4_545
OS24 OB19 Na9 80.7(4) . 4_545
OS21 OB19 Na9 42.5(4) . 4_545
OH2 OB19 Na9 99.8(5) . 4_545
Na8 OB19 Na9 86.7(5) 1_545 4_545
Si30 OB19 OW18 91.8(6) . 1_545
Si31 OB19 OW18 108.3(6) . 1_545
OS23 OB19 OW18 71.7(5) . 1_545
OB20 OB19 OW18 57.0(4) . 1_545
OB1 OB19 OW18 96.1(5) . 1_545
OS24 OB19 OW18 117.2(5) . 1_545
OS21 OB19 OW18 127.6(5) . 1_545
OH2 OB19 OW18 118.4(6) . 1_545
Na8 OB19 OW18 39.7(3) 1_545 1_545
Na9 OB19 OW18 121.4(6) 4_545 1_545
Si30 OB19 OW26 134.8(6) . 1_545
Si31 OB19 OW26 76.0(5) . 1_545
OS23 OB19 OW26 63.7(4) . 1_545
OB20 OB19 OW26 109.9(5) . 1_545
OB1 OB19 OW26 168.6(5) . 1_545
OS24 OB19 OW26 112.2(5) . 1_545
OS21 OB19 OW26 59.2(4) . 1_545
OH2 OB19 OW26 112.0(5) . 1_545
Na8 OB19 OW26 42.9(3) 1_545 1_545
Na9 OB19 OW26 43.7(5) 4_545 1_545
OW18 OB19 OW26 79.9(4) 1_545 1_545
Si30 OB20 Si28 125.3(7) . .
Si30 OB20 OB1 35.1(4) . .
Si28 OB20 OB1 134.5(6) . .
Si30 OB20 OB19 36.8(4) . .
Si28 OB20 OB19 136.3(6) . .
OB1 OB20 OB19 60.7(5) . .
Si30 OB20 OB21 115.9(6) . .
Si28 OB20 OB21 37.2(4) . .
OB1 OB20 OB21 148.0(6) . .
OB19 OB20 OB21 104.8(5) . .
Si30 OB20 OS25 155.4(6) . .
Si28 OB20 OS25 36.0(3) . .
OB1 OB20 OS25 136.6(6) . .
OB19 OB20 OS25 162.7(6) . .
OB21 OB20 OS25 60.6(4) . .
Si30 OB20 OS24 34.6(3) . .
Si28 OB20 OS24 90.7(5) . .
OB1 OB20 OS24 60.1(4) . .
OB19 OB20 OS24 60.4(4) . .
OB21 OB20 OS24 87.9(5) . .
OS25 OB20 OS24 123.9(5) . .
Si30 OB20 OS47 94.9(5) . .
Si28 OB20 OS47 34.6(3) . .
OB1 OB20 OS47 100.4(5) . .
OB19 OB20 OS47 121.9(5) . .
OB21 OB20 OS47 61.3(4) . .
OS25 OB20 OS47 61.4(3) . .
OS24 OB20 OS47 62.8(3) . .
Si30 OB20 OW36 123.0(7) . .
Si28 OB20 OW36 91.3(5) . .
OB1 OB20 OW36 87.9(6) . .
OB19 OB20 OW36 132.5(6) . .
OB21 OB20 OW36 118.5(6) . .
OS25 OB20 OW36 58.7(5) . .
OS24 OB20 OW36 134.8(6) . .
OS47 OB20 OW36 96.7(5) . .
Si30 OB20 OW18 112.1(6) . 1_545
Si28 OB20 OW18 114.3(6) . 1_545
OB1 OB20 OW18 110.6(6) . 1_545
OB19 OB20 OW18 78.2(5) . 1_545
OB21 OB20 OW18 92.1(5) . 1_545
OS25 OB20 OW18 92.5(5) . 1_545
OS24 OB20 OW18 137.0(5) . 1_545
OS47 OB20 OW18 148.9(6) . 1_545
OW36 OB20 OW18 81.6(6) . 1_545
Si30 OB20 OW34 94.8(5) . .
Si28 OB20 OW34 80.3(4) . .
OB1 OB20 OW34 67.3(4) . .
OB19 OB20 OW34 127.9(5) . .
OB21 OB20 OW34 117.5(4) . .
OS25 OB20 OW34 69.3(4) . .
OS24 OB20 OW34 90.9(4) . .
OS47 OB20 OW34 63.1(3) . .
OW36 OB20 OW34 45.2(4) . .
OW18 OB20 OW34 126.1(5) 1_545 .
Si30 OB20 OH31 74.1(6) . .
Si28 OB20 OH31 139.7(10) . .
OB1 OB20 OH31 42.2(4) . .
OB19 OB20 OH31 81.7(9) . .
OB21 OB20 OH31 169.7(5) . .
OS25 OB20 OH31 111.5(8) . .
OS24 OB20 OH31 102.3(5) . .
OS47 OB20 OH31 122.3(10) . .
OW36 OB20 OH31 52.9(7) . .
OW18 OB20 OH31 81.4(8) 1_545 .
OW34 OB20 OH31 61.8(10) . .
Si28 OB21 Si24 138.9(7) . .
Si28 OB21 OB20 38.0(3) . .
Si24 OB21 OB20 176.2(6) . .
Si28 OB21 OH18 167.5(7) . .
Si24 OB21 OH18 34.5(4) . .
OB20 OB21 OH18 149.2(5) . .
Si28 OB21 OB24 108.5(5) . .
Si24 OB21 OB24 35.9(3) . .
OB20 OB21 OB24 142.9(5) . .
OH18 OB21 OB24 60.5(4) . .
Si28 OB21 OS25 35.6(3) . .
Si24 OB21 OS25 118.4(6) . .
OB20 OB21 OS25 60.5(4) . .
OH18 OB21 OS25 132.3(5) . .
OB24 OB21 OS25 82.5(4) . .
Si28 OB21 OB25 121.6(6) . .
Si24 OB21 OB25 36.2(3) . .
OB20 OB21 OB25 140.9(5) . .
OH18 OB21 OB25 60.0(4) . .
OB24 OB21 OB25 60.8(4) . .
OS25 OB21 OB25 127.5(5) . .
Si28 OB21 OS47 34.3(3) . .
Si24 OB21 OS47 114.9(5) . .
OB20 OB21 OS47 61.3(4) . .
OH18 OB21 OS47 147.7(5) . .
OB24 OB21 OS47 100.2(4) . .
OS25 OB21 OS47 61.4(3) . .
OB25 OB21 OS47 88.2(4) . .
Si28 OB21 OW1 115.4(10) . 4_545
Si24 OB21 OW1 88.1(9) . 4_545
OB20 OB21 OW1 92.1(9) . 4_545
OH18 OB21 OW1 77.0(9) . 4_545
OB24 OB21 OW1 123.3(9) . 4_545
OS25 OB21 OW1 150.4(9) . 4_545
OB25 OB21 OW1 66.3(9) . 4_545
OS47 OB21 OW1 96.8(9) . 4_545
Si28 OB21 OW10 124.9(5) . 1_545
Si24 OB21 OW10 90.0(5) . 1_545
OB20 OB21 OW10 93.8(4) . 1_545
OH18 OB21 OW10 56.4(4) . 1_545
OB24 OB21 OW10 101.4(4) . 1_545
OS25 OB21 OW10 109.5(4) . 1_545
OB25 OB21 OW10 113.2(4) . 1_545
OS47 OB21 OW10 155.1(5) . 1_545
OW1 OB21 OW10 81.5(9) 4_545 1_545
Si28 OB21 OS38 83.2(4) . .
Si24 OB21 OS38 85.7(4) . .
OB20 OB21 OS38 91.3(4) . .
OH18 OB21 OS38 104.2(4) . .
OB24 OB21 OS38 101.0(4) . .
OS25 OB21 OS38 112.0(4) . .
OB25 OB21 OS38 49.6(3) . .
OS47 OB21 OS38 51.1(3) . .
OW1 OB21 OS38 53.4(8) 4_545 .
OW10 OB21 OS38 134.8(4) 1_545 .
Si28 OB21 Si23 96.8(4) . .
Si24 OB21 Si23 60.8(3) . .
OB20 OB21 Si23 115.8(4) . .
OH18 OB21 Si23 86.3(4) . .
OB24 OB21 Si23 75.0(3) . .
OS25 OB21 Si23 113.5(4) . .
OB25 OB21 Si23 26.5(3) . .
OS47 OB21 Si23 62.7(3) . .
OW1 OB21 Si23 66.1(8) 4_545 .
OW10 OB21 Si23 135.7(4) 1_545 .
OS38 OB21 Si23 26.66(18) . .
Si34 OB22 Si35 122.4(6) . .
Si34 OB22 OS44 35.7(3) . .
Si35 OB22 OS44 97.0(5) . .
Si34 OB22 OS34 86.4(4) . .
Si35 OB22 OS34 36.4(3) . .
OS44 OB22 OS34 62.3(3) . .
Si34 OB22 OB23 134.3(5) . .
Si35 OB22 OB23 37.2(3) . .
OS44 OB22 OB23 98.6(4) . .
OS34 OB22 OB23 59.8(4) . .
Si34 OB22 OB6 35.9(3) . .
Si35 OB22 OB6 156.4(5) . .
OS44 OB22 OB6 59.7(3) . .
OS34 OB22 OB6 120.3(4) . .
OB23 OB22 OB6 141.5(5) . .
Si34 OB22 OH34 36.3(3) . .
Si35 OB22 OH34 105.7(5) . .
OS44 OB22 OH34 61.7(4) . .
OS34 OB22 OH34 79.2(4) . .
OB23 OB22 OH34 138.9(5) . .
OB6 OB22 OH34 62.0(4) . .
Si34 OB22 OH16 131.1(5) . .
Si35 OB22 OH16 33.6(3) . .
OS44 OB22 OH16 122.9(5) . .
OS34 OB22 OH16 61.6(4) . .
OB23 OB22 OH16 60.6(4) . .
OB6 OB22 OH16 157.4(5) . .
OH34 OB22 OH16 98.3(4) . .
Si34 OB22 OW14 98.3(4) . 3_545
Si35 OB22 OW14 107.9(5) . 3_545
OS44 OB22 OW14 83.8(4) . 3_545
OS34 OB22 OW14 112.1(4) . 3_545
OB23 OB22 OW14 71.2(4) . 3_545
OB6 OB22 OW14 74.9(4) . 3_545
OH34 OB22 OW14 134.0(5) . 3_545
OH16 OB22 OW14 126.8(4) . 3_545
Si34 OB22 Na7 94.0(6) . 5_666
Si35 OB22 Na7 114.5(7) . 5_666
OS44 OB22 Na7 129.4(6) . 5_666
OS34 OB22 Na7 128.2(7) . 5_666
OB23 OB22 Na7 130.6(6) . 5_666
OB6 OB22 Na7 82.1(6) . 5_666
OH34 OB22 Na7 71.9(5) . 5_666
OH16 OB22 Na7 81.0(6) . 5_666
OW14 OB22 Na7 119.0(6) 3_545 5_666
Si34 OB22 OW21 134.6(6) . 3_545
Si35 OB22 OW21 102.6(5) . 3_545
OS44 OB22 OW21 142.2(5) . 3_545
OS34 OB22 OW21 137.3(5) . 3_545
OB23 OB22 OW21 79.2(5) . 3_545
OB6 OB22 OW21 98.8(5) . 3_545
OH34 OB22 OW21 139.0(5) . 3_545
OH16 OB22 OW21 89.2(5) . 3_545
OW14 OB22 OW21 59.6(4) 3_545 3_545
Na7 OB22 OW21 69.7(6) 5_666 3_545
Si34 OB22 OW30 118.1(10) . 5_666
Si35 OB22 OW30 112.6(10) . 5_666
OS44 OB22 OW30 150.3(10) . 5_666
OS34 OB22 OW30 145.4(10) . 5_666
OB23 OB22 OW30 106.4(10) . 5_666
OB6 OB22 OW30 90.6(10) . 5_666
OH34 OB22 OW30 105.6(10) . 5_666
OH16 OB22 OW30 84.0(10) . 5_666
OW14 OB22 OW30 89.4(10) 3_545 5_666
Na7 OB22 OW30 34.7(10) 5_666 5_666
OW21 OB22 OW30 35.0(10) 3_545 5_666
Si26 OB23 Si35 126.2(6) . .
Si26 OB23 OS37 36.8(3) . .
Si35 OB23 OS37 153.9(6) . .
Si26 OB23 OB24 36.3(3) . .
Si35 OB23 OB24 119.2(6) . .
OS37 OB23 OB24 61.0(4) . .
Si26 OB23 OS34 90.8(5) . .
Si35 OB23 OS34 36.4(3) . .
OS37 OB23 OS34 125.3(4) . .
OB24 OB23 OS34 86.0(4) . .
Si26 OB23 OB22 121.3(5) . .
Si35 OB23 OB22 37.7(3) . .
OS37 OB23 OB22 123.9(5) . .
OB24 OB23 OB22 142.0(5) . .
OS34 OB23 OB22 60.1(3) . .
Si26 OB23 OS31 34.9(3) . .
Si35 OB23 OS31 94.3(5) . .
OS37 OB23 OS31 62.3(3) . .
OB24 OB23 OS31 60.2(3) . .
OS34 OB23 OS31 63.6(3) . .
OB22 OB23 OS31 87.8(4) . .
Si26 OB23 OH16 148.3(6) . .
Si35 OB23 OH16 32.8(3) . .
OS37 OB23 OH16 172.9(5) . .
OB24 OB23 OH16 120.3(5) . .
OS34 OB23 OH16 61.4(4) . .
OB22 OB23 OH16 60.0(4) . .
OS31 OB23 OH16 124.6(5) . .
Si26 OB23 Na2 93.7(5) . 3_545
Si35 OB23 Na2 125.9(5) . 3_545
OS37 OB23 Na2 57.6(3) . 3_545
OB24 OB23 Na2 114.3(4) . 3_545
OS34 OB23 Na2 150.0(5) . 3_545
OB22 OB23 Na2 92.7(4) . 3_545
OS31 OB23 Na2 106.2(4) . 3_545
OH16 OB23 Na2 118.0(4) . 3_545
Si26 OB23 OW14 84.2(4) . 3_545
Si35 OB23 OW14 96.9(5) . 3_545
OS37 OB23 OW14 66.2(3) . 3_545
OB24 OB23 OW14 120.3(4) . 3_545
OS34 OB23 OW14 103.9(4) . 3_545
OB22 OB23 OW14 59.6(3) . 3_545
OS31 OB23 OW14 72.2(3) . 3_545
OH16 OB23 OW14 115.6(4) . 3_545
Na2 OB23 OW14 47.4(3) 3_545 3_545
Si26 OB23 Ti10 64.7(3) . .
Si35 OB23 Ti10 61.7(3) . .
OS37 OB23 Ti10 96.0(3) . .
OB24 OB23 Ti10 74.0(3) . .
OS34 OB23 Ti10 30.1(2) . .
OB22 OB23 Ti10 68.1(3) . .
OS31 OB23 Ti10 33.7(2) . .
OH16 OB23 Ti10 90.9(3) . .
Na2 OB23 Ti10 131.7(3) 3_545 .
OW14 OB23 Ti10 86.2(3) 3_545 .
Si26 OB23 OW21 130.6(6) . 3_545
Si35 OB23 OW21 85.8(5) . 3_545
OS37 OB23 OW21 97.5(5) . 3_545
OB24 OB23 OW21 154.9(5) . 3_545
OS34 OB23 OW21 118.6(5) . 3_545
OB22 OB23 OW21 59.7(4) . 3_545
OS31 OB23 OW21 123.8(5) . 3_545
OH16 OB23 OW21 79.4(5) . 3_545
Na2 OB23 OW21 41.2(4) 3_545 3_545
OW14 OB23 OW21 52.2(4) 3_545 3_545
Ti10 OB23 OW21 124.4(4) . 3_545
Si26 OB24 Si24 137.8(6) . .
Si26 OB24 OB23 36.4(3) . .
Si24 OB24 OB23 174.1(6) . .
Si26 OB24 OS31 35.0(3) . .
Si24 OB24 OS31 114.4(5) . .
OB23 OB24 OS31 60.4(3) . .
Si26 OB24 OB21 121.3(5) . .
Si24 OB24 OB21 35.9(3) . .
OB23 OB24 OB21 142.0(5) . .
OS31 OB24 OB21 87.6(4) . .
Si26 OB24 OS37 35.2(3) . .
Si24 OB24 OS37 116.7(5) . .
OB23 OB24 OS37 59.0(4) . .
OS31 OB24 OS37 61.7(3) . .
OB21 OB24 OS37 125.5(5) . .
Si26 OB24 OH18 165.6(6) . .
Si24 OB24 OH18 33.8(3) . .
OB23 OB24 OH18 151.9(5) . .
OS31 OB24 OH18 146.6(5) . .
OB21 OB24 OH18 59.6(4) . .
OS37 OB24 OH18 131.0(5) . .
Si26 OB24 OB25 107.6(5) . .
Si24 OB24 OB25 35.4(3) . .
OB23 OB24 OB25 140.3(5) . .
OS31 OB24 OB25 100.2(4) . .
OB21 OB24 OB25 59.8(4) . .
OS37 OB24 OB25 81.4(4) . .
OH18 OB24 OB25 59.4(4) . .
Si26 OB24 OS25 84.9(4) . .
Si24 OB24 OS25 84.7(4) . .
OB23 OB24 OS25 93.4(4) . .
OS31 OB24 OS25 51.6(3) . .
OB21 OB24 OS25 48.8(3) . .
OS37 OB24 OS25 112.6(4) . .
OH18 OB24 OS25 102.8(4) . .
OB25 OB24 OS25 100.0(4) . .
Si26 OB24 Si28 97.1(4) . .
Si24 OB24 Si28 60.1(4) . .
OB23 OB24 Si28 116.8(4) . .
OS31 OB24 Si28 62.3(3) . .
OB21 OB24 Si28 26.0(2) . .
OS37 OB24 Si28 112.0(3) . .
OH18 OB24 Si28 85.5(4) . .
OB25 OB24 Si28 73.5(3) . .
OS25 OB24 Si28 26.88(18) . .
Si26 OB24 OS34 60.4(4) . .
Si24 OB24 OS34 132.6(5) . .
OB23 OB24 OS34 47.2(3) . .
OS31 OB24 OS34 50.4(3) . .
OB21 OB24 OS34 97.3(4) . .
OS37 OB24 OS34 95.2(4) . .
OH18 OB24 OS34 133.7(5) . .
OB25 OB24 OS34 145.7(4) . .
OS25 OB24 OS34 49.7(3) . .
Si28 OB24 OS34 76.3(3) . .
Si26 OB24 OW22 112.4(6) . 5_656
Si24 OB24 OW22 91.8(6) . 5_656
OB23 OB24 OW22 91.3(6) . 5_656
OS31 OB24 OW22 92.8(5) . 5_656
OB21 OB24 OW22 68.8(6) . 5_656
OS37 OB24 OW22 147.2(6) . 5_656
OH18 OB24 OW22 81.7(6) . 5_656
OB25 OB24 OW22 126.0(6) . 5_656
OS25 OB24 OW22 51.0(5) . 5_656
Si28 OB24 OW22 67.0(5) . 5_656
OS34 OB24 OW22 52.1(5) . 5_656
Si23 OB25 Si24 138.0(7) . .
Si23 OB25 OB27 37.5(3) . .
Si24 OB25 OB27 175.6(6) . .
Si23 OB25 OH18 165.2(7) . .
Si24 OB25 OH18 34.3(4) . .
OB27 OB25 OH18 149.8(5) . .
Si23 OB25 OB21 107.5(5) . .
Si24 OB25 OB21 35.8(3) . .
OB27 OB25 OB21 140.8(5) . .
OH18 OB25 OB21 59.6(4) . .
Si23 OB25 OS49 35.2(3) . .
Si24 OB25 OS49 114.2(5) . .
OB27 OB25 OS49 62.0(3) . .
OH18 OB25 OS49 147.3(5) . .
OB21 OB25 OS49 99.9(4) . .
Si23 OB25 OS38 34.4(3) . .
Si24 OB25 OS38 117.0(6) . .
OB27 OB25 OS38 59.5(4) . .
OH18 OB25 OS38 131.1(5) . .
OB21 OB25 OS38 81.3(4) . .
OS49 OB25 OS38 60.6(3) . .
Si23 OB25 OB24 121.9(5) . .
Si24 OB25 OB24 35.1(3) . .
OB27 OB25 OB24 143.7(5) . .
OH18 OB25 OB24 59.9(4) . .
OB21 OB25 OB24 59.5(4) . .
OS49 OB25 OB24 88.1(4) . .
OS38 OB25 OB24 124.9(5) . .
Si23 OB25 OW37 126.6(6) . .
Si24 OB25 OW37 84.5(5) . .
OB27 OB25 OW37 99.1(4) . .
OH18 OB25 OW37 52.1(4) . .
OB21 OB25 OW37 92.7(4) . .
OS49 OB25 OW37 160.6(5) . .
OS38 OB25 OW37 107.5(5) . .
OB24 OB25 OW37 111.1(5) . .
Si23 OB25 OW1 91.4(9) . 4_545
Si24 OB25 OW1 88.3(9) . 4_545
OB27 OB25 OW1 91.8(9) . 4_545
OH18 OB25 OW1 77.1(9) . 4_545
OB21 OB25 OW1 66.8(9) . 4_545
OS49 OB25 OW1 120.6(9) . 4_545
OS38 OB25 OW1 60.2(9) . 4_545
OB24 OB25 OW1 122.6(9) . 4_545
OW37 OB25 OW1 51.8(9) . 4_545
Si23 OB25 OS37 85.2(4) . .
Si24 OB25 OS37 84.0(4) . .
OB27 OB25 OS37 94.8(4) . .
OH18 OB25 OS37 103.4(4) . .
OB21 OB25 OS37 99.5(4) . .
OS49 OB25 OS37 51.7(3) . .
OS38 OB25 OS37 111.5(4) . .
OB24 OB25 OS37 48.9(3) . .
OW37 OB25 OS37 140.4(5) . .
OW1 OB25 OS37 164.2(9) 4_545 .
Si23 OB25 OS14 60.8(4) . .
Si24 OB25 OS14 132.4(5) . .
OB27 OB25 OS14 47.8(3) . .
OH18 OB25 OS14 133.8(5) . .
OB21 OB25 OS14 146.1(4) . .
OS49 OB25 OS14 51.2(3) . .
OS38 OB25 OS14 95.0(4) . .
OB24 OB25 OS14 98.0(4) . .
OW37 OB25 OS14 120.2(4) . .
OW1 OB25 OS14 139.3(9) 4_545 .
OS37 OB25 OS14 50.4(2) . .
Si5 OB26 Si4 136.1(7) . .
Si5 OB26 OH7 35.6(3) . .
Si4 OB26 OH7 167.2(6) . .
Si5 OB26 OB12 35.9(3) . .
Si4 OB26 OB12 108.0(5) . .
OH7 OB26 OB12 59.8(4) . .
Si5 OB26 OW40 99.1(11) . .
Si4 OB26 OW40 123.7(11) . .
OH7 OB26 OW40 63.5(10) . .
OB12 OB26 OW40 114.6(11) . .
Si5 OB26 OB28 172.3(6) . .
Si4 OB26 OB28 37.0(3) . .
OH7 OB26 OB28 152.0(5) . .
OB12 OB26 OB28 141.2(5) . .
OW40 OB26 OB28 88.5(10) . .
Si5 OB26 OB7 34.2(4) . .
Si4 OB26 OB7 119.0(6) . .
OH7 OB26 OB7 60.0(4) . .
OB12 OB26 OB7 60.0(4) . .
OW40 OB26 OB7 113.6(10) . .
OB28 OB26 OB7 140.3(5) . .
Si5 OB26 OS33 118.9(5) . .
Si4 OB26 OS33 33.8(3) . .
OH7 OB26 OS33 134.7(5) . .
OB12 OB26 OS33 83.5(4) . .
OW40 OB26 OS33 118.7(10) . .
OB28 OB26 OS33 57.8(3) . .
OB7 OB26 OS33 125.1(5) . .
Si5 OB26 OS36 111.8(5) . .
Si4 OB26 OS36 34.1(3) . .
OH7 OB26 OS36 145.7(5) . .
OB12 OB26 OS36 100.2(4) . .
OW40 OB26 OS36 145.1(11) . .
OB28 OB26 OS36 60.5(4) . .
OB7 OB26 OS36 86.1(4) . .
OS33 OB26 OS36 59.9(3) . .
Si5 OB26 OW40 115.6(11) . 7_566
Si4 OB26 OW40 104.3(10) . 7_566
OH7 OB26 OW40 80.6(10) . 7_566
OB12 OB26 OW40 119.4(11) . 7_566
OW40 OB26 OW40 21.4(17) . 7_566
OB28 OB26 OW40 72.2(10) . 7_566
OB7 OB26 OW40 134.9(10) . 7_566
OS33 OB26 OW40 97.7(10) . 7_566
OS36 OB26 OW40 132.6(10) . 7_566
Si5 OB26 Si3 152.7(5) . .
Si4 OB26 Si3 57.3(3) . .
OH7 OB26 Si3 135.1(4) . .
OB12 OB26 Si3 164.8(4) . .
OW40 OB26 Si3 79.4(11) . .
OB28 OB26 Si3 27.4(3) . .
OB7 OB26 Si3 121.5(4) . .
OS33 OB26 Si3 84.4(3) . .
OS36 OB26 Si3 65.7(3) . .
OW40 OB26 Si3 71.3(10) 7_566 .
Si5 OB26 OS11 82.6(4) . .
Si4 OB26 OS11 82.6(4) . .
OH7 OB26 OS11 102.6(4) . .
OB12 OB26 OS11 100.1(4) . .
OW40 OB26 OS11 122.0(11) . .
OB28 OB26 OS11 92.0(4) . .
OB7 OB26 OS11 48.4(3) . .
OS33 OB26 OS11 109.8(4) . .
OS36 OB26 OS11 50.4(3) . .
OW40 OB26 OS11 134.1(11) 7_566 .
Si3 OB26 OS11 75.6(3) . .
Si23 OB27 Si9 125.3(6) . .
Si23 OB27 OB8 130.5(5) . .
Si9 OB27 OB8 38.5(3) . .
Si23 OB27 OB25 37.7(3) . .
Si9 OB27 OB25 114.4(5) . .
OB8 OB27 OB25 146.8(5) . .
Si23 OB27 OS38 36.0(3) . .
Si9 OB27 OS38 155.8(5) . .
OB8 OB27 OS38 132.0(5) . .
OB25 OB27 OS38 61.7(4) . .
Si23 OB27 OS14 89.5(4) . .
Si9 OB27 OS14 35.9(3) . .
OB8 OB27 OS14 62.1(4) . .
OB25 OB27 OS14 85.0(4) . .
OS38 OB27 OS14 123.2(4) . .
Si23 OB27 OH19 139.8(5) . .
Si9 OB27 OH19 33.1(3) . .
OB8 OB27 OH19 60.4(4) . .
OB25 OB27 OH19 108.6(5) . .
OS38 OB27 OH19 167.6(5) . .
OS14 OB27 OH19 60.2(3) . .
Si23 OB27 OS49 33.7(3) . .
Si9 OB27 OS49 96.0(4) . .
OB8 OB27 OS49 97.7(4) . .
OB25 OB27 OS49 60.3(3) . .
OS38 OB27 OS49 60.7(3) . .
OS14 OB27 OS49 62.9(3) . .
OH19 OB27 OS49 122.8(4) . .
Si23 OB27 Na10 114.0(5) . .
Si9 OB27 Na10 92.6(4) . .
OB8 OB27 Na10 54.7(3) . .
OB25 OB27 Na10 148.8(5) . .
OS38 OB27 Na10 87.3(4) . .
OS14 OB27 Na10 112.6(4) . .
OH19 OB27 Na10 102.5(4) . .
OS49 OB27 Na10 103.7(4) . .
Si23 OB27 Na11 121.0(5) . .
Si9 OB27 Na11 113.0(4) . .
OB8 OB27 Na11 99.8(4) . .
OB25 OB27 Na11 111.3(4) . .
OS38 OB27 Na11 89.4(4) . .
OS14 OB27 Na11 147.3(4) . .
OH19 OB27 Na11 87.4(4) . .
OS49 OB27 Na11 149.7(4) . .
Na10 OB27 Na11 67.9(3) . .
Si23 OB27 OH22 132.3(5) . 4_545
Si9 OB27 OH22 82.4(4) . 4_545
OB8 OB27 OH22 96.0(4) . 4_545
OB25 OB27 OH22 98.1(4) . 4_545
OS38 OB27 OH22 121.4(4) . 4_545
OS14 OB27 OH22 106.9(4) . 4_545
OH19 OB27 OH22 49.8(3) . 4_545
OS49 OB27 OH22 155.6(4) . 4_545
Na10 OB27 OH22 100.7(3) . 4_545
Na11 OB27 OH22 44.8(3) . 4_545
Si23 OB27 OW17 95.6(4) . .
Si9 OB27 OW17 132.8(5) . .
OB8 OB27 OW17 98.4(4) . .
OB25 OB27 OW17 112.4(4) . .
OS38 OB27 OW17 59.6(3) . .
OS14 OB27 OW17 157.1(4) . .
OH19 OB27 OW17 122.8(4) . .
OS49 OB27 OW17 111.7(4) . .
Na10 OB27 OW17 45.2(3) . .
Na11 OB27 OW17 41.2(3) . .
OH22 OB27 OW17 86.0(3) 4_545 .
Si3 OB28 Si4 123.5(7) . .
Si3 OB28 OS33 160.1(6) . .
Si4 OB28 OS33 36.9(3) . .
Si3 OB28 OS18 36.1(4) . .
Si4 OB28 OS18 90.4(5) . .
OS33 OB28 OS18 124.7(5) . .
Si3 OB28 OB26 104.3(5) . .
Si4 OB28 OB26 36.9(3) . .
OS33 OB28 OB26 61.7(4) . .
OS18 OB28 OB26 85.8(4) . .
Si3 OB28 OH11 36.1(5) . .
Si4 OB28 OH11 150.0(7) . .
OS33 OB28 OH11 156.1(6) . .
OS18 OB28 OH11 62.1(5) . .
OB26 OB28 OH11 140.3(6) . .
Si3 OB28 OH10 36.2(5) . .
Si4 OB28 OH10 118.8(6) . .
OS33 OB28 OH10 143.3(6) . .
OS18 OB28 OH10 61.8(5) . .
OB26 OB28 OH10 84.8(5) . .
OH11 OB28 OH10 60.4(6) . .
Si3 OB28 OS36 100.0(5) . .
Si4 OB28 OS36 34.5(3) . .
OS33 OB28 OS36 61.3(3) . .
OS18 OB28 OS36 63.9(4) . .
OB26 OB28 OS36 61.0(4) . .
OH11 OB28 OS36 116.2(6) . .
OH10 OB28 OS36 116.6(6) . .
Si3 OB28 Ba 131.4(5) . 3_455
Si4 OB28 Ba 100.8(4) . 3_455
OS33 OB28 Ba 65.4(3) . 3_455
OS18 OB28 Ba 142.1(5) . 3_455
OB26 OB28 Ba 124.0(4) . 3_455
OH11 OB28 Ba 95.3(5) . 3_455
OH10 OB28 Ba 135.4(6) . 3_455
OS36 OB28 Ba 107.6(4) . 3_455
Si3 OB28 OW13 124.9(6) . 3_455
Si4 OB28 OW13 98.6(5) . 3_455
OS33 OB28 OW13 71.3(4) . 3_455
OS18 OB28 OW13 156.2(5) . 3_455
OB26 OB28 OW13 88.3(4) . 3_455
OH11 OB28 OW13 111.4(6) . 3_455
OH10 OB28 OW13 94.7(6) . 3_455
OS36 OB28 OW13 131.4(5) . 3_455
Ba OB28 OW13 57.6(3) 3_455 3_455
Si3 OB28 OW40 92.8(10) . 7_566
Si4 OB28 OW40 88.7(10) . 7_566
OS33 OB28 OW40 90.2(10) . 7_566
OS18 OB28 OW40 107.8(9) . 7_566
OB26 OB28 OW40 55.9(9) . 7_566
OH11 OB28 OW40 110.0(10) . 7_566
OH10 OB28 OW40 56.7(10) . 7_566
OS36 OB28 OW40 116.8(9) . 7_566
Ba OB28 OW40 108.5(8) 3_455 7_566
OW13 OB28 OW40 50.9(8) 3_455 7_566
Si3 OB28 OW28 112.2(5) . 3_455
Si4 OB28 OW28 81.4(4) . 3_455
OS33 OB28 OW28 67.8(3) . 3_455
OS18 OB28 OW28 95.7(4) . 3_455
OB26 OB28 OW28 118.2(4) . 3_455
OH11 OB28 OW28 89.3(5) . 3_455
OH10 OB28 OW28 147.8(6) . 3_455
OS36 OB28 OW28 64.9(3) . 3_455
Ba OB28 OW28 51.5(2) 3_455 3_455
OW13 OB28 OW28 107.4(4) 3_455 3_455
OW40 OB28 OW28 154.5(9) 7_566 3_455
Si10 OB29 Si2 126.3(7) . 4_545
Si10 OB29 OB10 134.9(6) . 4_545
Si2 OB29 OB10 37.1(4) 4_545 4_545
Si10 OB29 OT7 35.5(3) . .
Si2 OB29 OT7 96.4(5) 4_545 .
OB10 OB29 OT7 99.9(4) 4_545 .
Si10 OB29 OB34 36.0(4) . .
Si2 OB29 OB34 155.9(6) 4_545 .
OB10 OB29 OB34 134.4(5) 4_545 .
OT7 OB29 OB34 60.4(4) . .
Si10 OB29 OS40 90.4(5) . 4_545
Si2 OB29 OS40 36.0(3) 4_545 4_545
OB10 OB29 OS40 60.2(4) 4_545 4_545
OT7 OB29 OS40 62.0(4) . 4_545
OB34 OB29 OS40 122.2(5) . 4_545
Si10 OB29 OB35 35.5(4) . .
Si2 OB29 OB35 115.7(6) 4_545 .
OB10 OB29 OB35 148.4(6) 4_545 .
OT7 OB29 OB35 60.8(4) . .
OB34 OB29 OB35 60.7(5) . .
OS40 OB29 OB35 88.2(5) 4_545 .
Si10 OB29 OH6 136.8(7) . 4_545
Si2 OB29 OH6 33.8(3) 4_545 4_545
OB10 OB29 OH6 60.1(4) 4_545 4_545
OT7 OB29 OH6 122.2(5) . 4_545
OB34 OB29 OH6 165.5(6) . 4_545
OS40 OB29 OH6 61.3(4) 4_545 4_545
OB35 OB29 OH6 106.9(5) . 4_545
Si10 OB29 OW10 141.4(6) . 4_545
Si2 OB29 OW10 90.2(5) 4_545 4_545
OB10 OB29 OW10 66.2(4) 4_545 4_545
OT7 OB29 OW10 145.2(5) . 4_545
OB34 OB29 OW10 105.4(5) . 4_545
OS40 OB29 OW10 124.3(5) 4_545 4_545
OB35 OB29 OW10 143.7(5) . 4_545
OH6 OB29 OW10 80.0(4) 4_545 4_545
Si10 OB29 OW26 93.3(5) . 4_545
Si2 OB29 OW26 110.6(5) 4_545 4_545
OB10 OB29 OW26 73.9(4) 4_545 4_545
OT7 OB29 OW26 87.7(4) . 4_545
OB34 OB29 OW26 65.2(4) . 4_545
OS40 OB29 OW26 116.3(5) 4_545 4_545
OB35 OB29 OW26 125.6(6) . 4_545
OH6 OB29 OW26 127.6(5) 4_545 4_545
OW10 OB29 OW26 58.2(4) 4_545 4_545
Si10 OB29 OS35 87.3(4) . 4_545
Si2 OB29 OS35 62.1(4) 4_545 4_545
OB10 OB29 OS35 47.7(3) 4_545 4_545
OT7 OB29 OS35 53.2(3) . 4_545
OB34 OB29 OS35 96.1(4) . 4_545
OS40 OB29 OS35 49.8(3) 4_545 4_545
OB35 OB29 OS35 112.3(4) . 4_545
OH6 OB29 OS35 95.8(4) 4_545 4_545
OW10 OB29 OS35 102.0(4) 4_545 4_545
OW26 OB29 OS35 66.9(4) 4_545 4_545
Si10 OB29 Ti3 68.0(4) . 4_545
Si2 OB29 Ti3 62.7(3) 4_545 4_545
OB10 OB29 Ti3 70.4(3) 4_545 4_545
OT7 OB29 Ti3 34.0(3) . 4_545
OB34 OB29 Ti3 93.5(3) . 4_545
OS40 OB29 Ti3 31.1(2) 4_545 4_545
OB35 OB29 Ti3 82.2(4) . 4_545
OH6 OB29 Ti3 92.1(4) 4_545 4_545
OW10 OB29 Ti3 133.8(4) 4_545 4_545
OW26 OB29 Ti3 95.3(4) 4_545 4_545
OS35 OB29 Ti3 33.09(17) 4_545 4_545
Si13 OB30 Si16 134.8(6) . .
Si13 OB30 OH8 36.0(4) . .
Si16 OB30 OH8 166.7(6) . .
Si13 OB30 OB5 171.9(6) . .
Si16 OB30 OB5 37.7(3) . .
OH8 OB30 OB5 152.1(5) . .
Si13 OB30 OB11 35.4(3) . .
Si16 OB30 OB11 118.3(5) . .
OH8 OB30 OB11 60.4(4) . .
OB5 OB30 OB11 139.4(5) . .
Si13 OB30 OS17 115.8(5) . .
Si16 OB30 OS17 35.4(3) . .
OH8 OB30 OS17 132.6(5) . .
OB5 OB30 OS17 60.2(3) . .
OB11 OB30 OS17 124.0(5) . .
Si13 OB30 OB32 34.5(3) . .
Si16 OB30 OB32 107.1(5) . .
OH8 OB30 OB32 60.1(4) . .
OB5 OB30 OB32 141.5(5) . .
OB11 OB30 OB32 59.7(4) . .
OS17 OB30 OB32 81.5(4) . .
Si13 OB30 OS27 110.7(5) . .
Si16 OB30 OS27 34.0(3) . .
OH8 OB30 OS27 145.0(5) . .
OB5 OB30 OS27 61.2(3) . .
OB11 OB30 OS27 85.3(4) . .
OS17 OB30 OS27 60.6(3) . .
OB32 OB30 OS27 98.3(4) . .
Si13 OB30 OW32 98.9(6) . .
Si16 OB30 OW32 125.3(7) . .
OH8 OB30 OW32 62.9(6) . .
OB5 OB30 OW32 89.2(6) . .
OB11 OB30 OW32 112.0(6) . .
OS17 OB30 OW32 121.2(6) . .
OB32 OB30 OW32 115.9(6) . .
OS27 OB30 OW32 145.8(6) . .
Si13 OB30 Si15 58.9(3) . .
Si16 OB30 Si15 94.5(4) . .
OH8 OB30 Si15 85.7(3) . .
OB5 OB30 Si15 114.8(4) . .
OB11 OB30 Si15 25.5(2) . .
OS17 OB30 Si15 110.3(4) . .
OB32 OB30 Si15 73.3(3) . .
OS27 OB30 Si15 60.6(3) . .
OW32 OB30 Si15 128.4(6) . .
Si13 OB30 OS10 83.3(4) . .
Si16 OB30 OS10 81.8(4) . .
OH8 OB30 OS10 103.2(4) . .
OB5 OB30 OS10 91.5(3) . .
OB11 OB30 OS10 48.0(3) . .
OS17 OB30 OS10 109.7(4) . .
OB32 OB30 OS10 98.8(4) . .
OS27 OB30 OS10 49.8(3) . .
OW32 OB30 OS10 120.8(6) . .
Si15 OB30 OS10 26.00(16) . .
Si13 OB30 OS42 130.0(5) . .
Si16 OB30 OS42 59.0(3) . .
OH8 OB30 OS42 133.3(4) . .
OB5 OB30 OS42 46.6(3) . .
OB11 OB30 OS42 94.8(4) . .
OS17 OB30 OS42 94.1(3) . .
OB32 OB30 OS42 142.9(4) . .
OS27 OB30 OS42 49.7(3) . .
OW32 OB30 OS42 98.0(6) . .
Si15 OB30 OS42 73.9(2) . .
OS10 OB30 OS42 48.0(2) . .
Si27 OB31 Si25 145.2(6) . .
Si27 OB31 OB14 38.1(3) . .
Si25 OB31 OB14 175.8(6) . .
Si27 OB31 OB4 124.7(5) . .
Si25 OB31 OB4 36.4(3) . .
OB14 OB31 OB4 141.6(5) . .
Si27 OB31 OS43 35.3(3) . .
Si25 OB31 OS43 124.0(5) . .
OB14 OB31 OS43 60.3(3) . .
OB4 OB31 OS43 131.2(4) . .
Si27 OB31 OB3 114.6(5) . .
Si25 OB31 OB3 36.2(3) . .
OB14 OB31 OB3 148.0(5) . .
OB4 OB31 OB3 60.8(3) . .
OS43 OB31 OB3 87.8(4) . .
Si27 OB31 OH20 170.7(6) . .
Si25 OB31 OH20 33.1(3) . .
OB14 OB31 OH20 144.5(5) . .
OB4 OB31 OH20 59.9(3) . .
OS43 OB31 OH20 135.5(5) . .
OB3 OB31 OH20 59.2(3) . .
Si27 OB31 OS48 34.1(3) . .
Si25 OB31 OS48 120.4(5) . .
OB14 OB31 OS48 60.9(3) . .
OB4 OB31 OS48 91.2(4) . .
OS43 OB31 OS48 61.2(3) . .
OB3 OB31 OS48 106.6(4) . .
OH20 OB31 OS48 151.0(5) . .
Si27 OB31 OB18 86.7(4) . .
Si25 OB31 OB18 123.5(5) . .
OB14 OB31 OB18 52.3(3) . .
OB4 OB31 OB18 107.0(4) . .
OS43 OB31 OB18 112.2(4) . .
OB3 OB31 OB18 158.6(4) . .
OH20 OB31 OB18 99.8(4) . .
OS48 OB31 OB18 90.4(4) . .
Si27 OB31 OS9 83.4(4) . .
Si25 OB31 OS9 88.3(4) . .
OB14 OB31 OS9 89.8(4) . .
OB4 OB31 OS9 51.9(3) . .
OS43 OB31 OS9 112.9(4) . .
OB3 OB31 OS9 105.1(4) . .
OH20 OB31 OS9 104.6(4) . .
OS48 OB31 OS9 51.9(3) . .
OB18 OB31 OS9 74.9(3) . .
Si27 OB31 Si29 58.7(3) . .
Si25 OB31 Si29 147.6(5) . .
OB14 OB31 Si29 28.3(2) . .
OB4 OB31 Si29 118.6(4) . .
OS43 OB31 Si29 87.6(3) . .
OB3 OB31 Si29 172.2(4) . .
OH20 OB31 Si29 128.0(4) . .
OS48 OB31 Si29 65.7(3) . .
OB18 OB31 Si29 28.2(2) . .
OS9 OB31 Si29 71.0(3) . .
Si27 OB31 Si22 98.3(4) . .
Si25 OB31 Si22 63.3(3) . .
OB14 OB31 Si22 115.6(4) . .
OB4 OB31 Si22 27.9(2) . .
OS43 OB31 Si22 116.0(4) . .
OB3 OB31 Si22 77.8(3) . .
OH20 OB31 Si22 87.3(3) . .
OS48 OB31 Si22 64.2(3) . .
OB18 OB31 Si22 98.8(3) . .
OS9 OB31 Si22 27.58(18) . .
Si29 OB31 Si22 98.6(3) . .
Si13 OB32 Si12 136.0(7) . .
Si13 OB32 OB15 173.1(6) . .
Si12 OB32 OB15 37.2(4) . .
Si13 OB32 OB11 34.9(3) . .
Si12 OB32 OB11 105.8(5) . .
OB15 OB32 OB11 140.1(5) . .
Si13 OB32 OH8 34.8(4) . .
Si12 OB32 OH8 163.5(6) . .
OB15 OB32 OH8 151.9(5) . .
OB11 OB32 OH8 59.7(4) . .
Si13 OB32 OS15 115.7(5) . .
Si12 OB32 OS15 34.2(3) . .
OB15 OB32 OS15 59.4(4) . .
OB11 OB32 OS15 80.8(4) . .
OH8 OB32 OS15 129.9(5) . .
Si13 OB32 OS45 113.4(5) . .
Si12 OB32 OS45 35.7(3) . .
OB15 OB32 OS45 60.4(4) . .
OB11 OB32 OS45 99.1(4) . .
OH8 OB32 OS45 146.8(5) . .
OS15 OB32 OS45 62.1(4) . .
Si13 OB32 OB30 34.7(3) . .
Si12 OB32 OB30 122.9(5) . .
OB15 OB32 OB30 142.9(5) . .
OB11 OB32 OB30 59.2(4) . .
OH8 OB32 OB30 58.7(4) . .
OS15 OB32 OB30 126.4(5) . .
OS45 OB32 OB30 88.9(4) . .
Si13 OB32 OW35 102.7(6) . 6_565
Si12 OB32 OW35 78.8(5) . 6_565
OB15 OB32 OW35 78.1(5) . 6_565
OB11 OB32 OW35 79.6(5) . 6_565
OH8 OB32 OW35 90.2(5) . 6_565
OS15 OB32 OW35 50.7(5) . 6_565
OS45 OB32 OW35 112.2(5) . 6_565
OB30 OB32 OW35 136.6(6) . 6_565
Si13 OB32 OS17 83.5(4) . .
Si12 OB32 OS17 86.3(4) . .
OB15 OB32 OS17 94.0(4) . .
OB11 OB32 OS17 98.4(4) . .
OH8 OB32 OS17 102.9(4) . .
OS15 OB32 OS17 113.0(4) . .
OS45 OB32 OS17 51.8(3) . .
OB30 OB32 OS17 49.0(3) . .
OW35 OB32 OS17 163.7(5) 6_565 .
Si13 OB32 OS19 131.8(5) . .
Si12 OB32 OS19 62.7(4) . .
OB15 OB32 OS19 47.8(3) . .
OB11 OB32 OS19 144.7(4) . .
OH8 OB32 OS19 133.6(5) . .
OS15 OB32 OS19 96.5(4) . .
OS45 OB32 OS19 51.1(3) . .
OB30 OB32 OS19 97.4(4) . .
OW35 OB32 OS19 125.5(5) 6_565 .
OS17 OB32 OS19 50.1(3) . .
Si13 OB32 Si16 58.6(3) . .
Si12 OB32 Si16 98.3(4) . .
OB15 OB32 Si16 117.5(4) . .
OB11 OB32 Si16 72.1(3) . .
OH8 OB32 Si16 85.1(4) . .
OS15 OB32 Si16 112.5(4) . .
OS45 OB32 Si16 63.1(3) . .
OB30 OB32 Si16 26.4(2) . .
OW35 OB32 Si16 149.7(5) 6_565 .
OS17 OB32 Si16 26.77(17) . .
OS19 OB32 Si16 76.7(3) . .
Si18 OB33 Si17 141.8(9) . .
Si18 OB33 OH14 172.5(9) . .
Si17 OB33 OH14 34.8(7) . .
Si18 OB33 OB16 37.9(4) . .
Si17 OB33 OB16 164.8(8) . .
OH14 OB33 OB16 148.0(8) . .
Si18 OB33 OB35 115.7(7) . .
Si17 OB33 OB35 32.9(5) . .
OH14 OB33 OB35 58.1(7) . .
OB16 OB33 OB35 153.6(6) . .
Si18 OB33 OH1 122.5(8) . .
Si17 OB33 OH1 36.2(6) . .
OH14 OB33 OH1 59.3(8) . .
OB16 OB33 OH1 128.6(8) . .
OB35 OB33 OH1 59.5(7) . .
Si18 OB33 OS16 34.0(4) . .
Si17 OB33 OS16 111.3(7) . .
OH14 OB33 OS16 145.6(8) . .
OB16 OB33 OS16 61.7(4) . .
OB35 OB33 OS16 96.2(5) . .
OH1 OB33 OS16 88.8(7) . .
Si18 OB33 OS13 35.1(3) . .
Si17 OB33 OS13 129.1(7) . .
OH14 OB33 OS13 138.3(8) . .
OB16 OB33 OS13 60.9(4) . .
OB35 OB33 OS13 96.2(5) . .
OH1 OB33 OS13 138.9(7) . .
OS16 OB33 OS13 59.3(4) . .
Si18 OB33 Si40 71.8(6) . .
Si17 OB33 Si40 145.3(7) . .
OH14 OB33 Si40 113.1(7) . .
OB16 OB33 Si40 35.6(3) . .
OB35 OB33 Si40 163.8(6) . .
OH1 OB33 Si40 130.3(8) . .
OS16 OB33 Si40 96.9(5) . .
OS13 OB33 Si40 82.3(5) . .
Si18 OB33 OH27 95.7(10) . 7_556
Si17 OB33 OH27 116.9(8) . 7_556
OH14 OB33 OH27 90.8(10) . 7_556
OB16 OB33 OH27 58.0(9) . 7_556
OB35 OB33 OH27 148.3(9) . 7_556
OH1 OB33 OH27 101.3(7) . 7_556
OS16 OB33 OH27 109.1(10) . 7_556
OS13 OB33 OH27 112.8(8) . 7_556
Si40 OB33 OH27 30.7(6) . 7_556
Si18 OB33 OH28 85.3(9) . .
Si17 OB33 OH28 130.6(9) . .
OH14 OB33 OH28 96.4(9) . .
OB16 OB33 OH28 58.9(7) . .
OB35 OB33 OH28 132.9(7) . .
OH1 OB33 OH28 143.9(10) . .
OS16 OB33 OH28 117.9(8) . .
OS13 OB33 OH28 77.1(8) . .
Si40 OB33 OH28 31.1(4) . .
OH27 OB33 OH28 49.1(7) 7_556 .
Si18 OB33 OT7 64.6(4) . .
Si17 OB33 OT7 81.1(6) . .
OH14 OB33 OT7 109.0(7) . .
OB16 OB33 OT7 102.4(4) . .
OB35 OB33 OT7 51.1(4) . .
OH1 OB33 OT7 88.5(6) . .
OS16 OB33 OT7 53.4(3) . .
OS13 OB33 OT7 52.4(3) . .
Si40 OB33 OT7 133.3(5) . .
OH27 OB33 OT7 160.2(10) 7_556 .
OH28 OB33 OT7 126.4(8) . .
Si10 OB34 Si11 125.7(7) . .
Si10 OB34 OB15 135.1(6) . .
Si11 OB34 OB15 35.6(4) . .
Si10 OB34 OB36 137.7(7) . .
Si11 OB34 OB36 35.3(4) . .
OB15 OB34 OB36 59.1(4) . .
Si10 OB34 OB29 35.7(4) . .
Si11 OB34 OB29 155.4(6) . .
OB15 OB34 OB29 136.3(6) . .
OB36 OB34 OB29 164.7(6) . .
Si10 OB34 OT7 35.0(3) . .
Si11 OB34 OT7 96.5(5) . .
OB15 OB34 OT7 100.3(5) . .
OB36 OB34 OT7 124.3(5) . .
OB29 OB34 OT7 59.6(4) . .
Si10 OB34 OS19 90.8(5) . .
Si11 OB34 OS19 35.0(4) . .
OB15 OB34 OS19 59.1(4) . .
OB36 OB34 OS19 61.8(4) . .
OB29 OB34 OS19 122.8(5) . .
OT7 OB34 OS19 63.5(4) . .
Si10 OB34 OB35 35.0(4) . .
Si11 OB34 OB35 115.4(7) . .
OB15 OB34 OB35 147.0(6) . .
OB36 OB34 OB35 107.7(6) . .
OB29 OB34 OB35 59.9(5) . .
OT7 OB34 OB35 60.3(4) . .
OS19 OB34 OB35 87.9(5) . .
Si10 OB34 OW37 126.6(6) . 4
Si11 OB34 OW37 105.2(6) . 4
OB15 OB34 OW37 95.3(5) . 4
OB36 OB34 OW37 77.2(5) . 4
OB29 OB34 OW37 98.5(5) . 4
OT7 OB34 OW37 158.0(6) . 4
OS19 OB34 OW37 138.5(6) . 4
OB35 OB34 OW37 111.8(5) . 4
Si10 OB34 OW26 95.1(6) . 4_545
Si11 OB34 OW26 109.3(6) . 4_545
OB15 OB34 OW26 74.1(5) . 4_545
OB36 OB34 OW26 125.3(6) . 4_545
OB29 OB34 OW26 67.5(4) . 4_545
OT7 OB34 OW26 88.5(5) . 4_545
OS19 OB34 OW26 116.8(5) . 4_545
OB35 OB34 OW26 127.0(6) . 4_545
OW37 OB34 OW26 80.9(5) 4 4_545
Si10 OB34 OH29 115.3(12) . .
Si11 OB34 OH29 84.9(6) . .
OB15 OB34 OH29 103.9(9) . .
OB36 OB34 OH29 49.8(5) . .
OB29 OB34 OH29 116.4(7) . .
OT7 OB34 OH29 138.8(12) . .
OS19 OB34 OH29 102.2(6) . .
OB35 OB34 OH29 81.9(12) . .
OW37 OB34 OH29 49.2(10) 4 .
OW26 OB34 OH29 130.0(11) 4_545 .
Si10 OB34 Si38 124.1(6) . .
Si11 OB34 Si38 58.8(4) . .
OB15 OB34 Si38 83.6(4) . .
OB36 OB34 Si38 25.0(3) . .
OB29 OB34 Si38 139.8(5) . .
OT7 OB34 Si38 129.5(5) . .
OS19 OB34 Si38 77.1(4) . .
OB35 OB34 Si38 89.5(5) . .
OW37 OB34 Si38 67.4(5) 4 .
OW26 OB34 Si38 139.2(5) 4_545 .
OH29 OB34 Si38 26.6(3) . .
Si17 OB35 Si10 141.9(9) . .
Si17 OB35 OH14 35.0(7) . .
Si10 OB35 OH14 170.9(11) . .
Si17 OB35 OH1 35.4(7) . .
Si10 OB35 OH1 122.5(9) . .
OH14 OB35 OH1 60.4(8) . .
Si17 OB35 OB33 36.1(5) . .
Si10 OB35 OB33 112.5(6) . .
OH14 OB35 OB33 60.3(7) . .
OH1 OB35 OB33 60.5(6) . .
Si17 OB35 OB29 160.7(9) . .
Si10 OB35 OB29 35.2(4) . .
OH14 OB35 OB29 142.7(9) . .
OH1 OB35 OB29 156.8(8) . .
OB33 OB35 OB29 125.6(6) . .
Si17 OB35 OT7 110.1(7) . .
Si10 OB35 OT7 34.2(4) . .
OH14 OB35 OT7 138.2(9) . .
OH1 OB35 OT7 105.9(7) . .
OB33 OB35 OT7 78.4(5) . .
OB29 OB35 OT7 59.1(4) . .
Si17 OB35 OB34 131.8(9) . .
Si10 OB35 OB34 35.0(4) . .
OH14 OB35 OB34 153.2(9) . .
OH1 OB35 OB34 98.3(7) . .
OB33 OB35 OB34 125.9(6) . .
OB29 OB35 OB34 59.4(4) . .
OT7 OB35 OB34 59.3(4) . .
Si17 OB35 OS40 114.9(8) . 4_545
Si10 OB35 OS40 56.9(5) . 4_545
OH14 OB35 OS40 114.7(8) . 4_545
OH1 OB35 OS40 138.5(7) . 4_545
OB33 OB35 OS40 80.9(5) . 4_545
OB29 OB35 OS40 45.8(4) . 4_545
OT7 OB35 OS40 47.3(3) . 4_545
OB34 OB35 OS40 91.9(4) . 4_545
Si17 OB35 OS19 90.0(6) . .
Si10 OB35 OS19 57.4(5) . .
OH14 OB35 OS19 123.6(8) . .
OH1 OB35 OS19 65.3(6) . .
OB33 OB35 OS19 81.3(4) . .
OB29 OB35 OS19 92.6(4) . .
OT7 OB35 OS19 48.7(3) . .
OB34 OB35 OS19 45.9(3) . .
OS40 OB35 OS19 96.0(3) 4_545 .
Si17 OB35 OW12 100.1(9) . 4_545
Si10 OB35 OW12 107.7(9) . 4_545
OH14 OB35 OW12 69.5(9) . 4_545
OH1 OB35 OW12 129.7(9) . 4_545
OB33 OB35 OW12 98.5(8) . 4_545
OB29 OB35 OW12 73.3(8) . 4_545
OT7 OB35 OW12 114.1(8) . 4_545
OB34 OB35 OW12 127.8(8) . 4_545
OS40 OB35 OW12 67.0(7) 4_545 4_545
OS19 OB35 OW12 162.7(8) . 4_545
Si17 OB35 OH33 73.5(7) . .
Si10 OB35 OH33 105.5(7) . .
OH14 OB35 OH33 82.2(7) . .
OH1 OB35 OH33 41.5(7) . .
OB33 OB35 OH33 101.9(6) . .
OB29 OB35 OH33 124.8(7) . .
OT7 OB35 OH33 114.3(6) . .
OB34 OB35 OH33 71.0(5) . .
OS40 OB35 OH33 160.9(5) 4_545 .
OS19 OB35 OH33 66.2(4) . .
OW12 OB35 OH33 130.1(8) 4_545 .
Si11 OB36 Si37 145.2(9) . .
Si11 OB36 Si38 142.7(9) . .
Si37 OB36 Si38 29.9(6) . .
Si11 OB36 OB15 36.0(4) . .
Si37 OB36 OB15 163.3(9) . .
Si38 OB36 OB15 166.4(10) . .
Si11 OB36 OH32 119.1(11) . .
Si37 OB36 OH32 27.7(10) . .
Si38 OB36 OH32 37.1(10) . .
OB15 OB36 OH32 152.4(10) . .
Si11 OB36 OB13 178.2(8) . .
Si37 OB36 OB13 35.6(4) . .
Si38 OB36 OB13 36.6(5) . .
OB15 OB36 OB13 144.1(6) . .
OH32 OB36 OB13 61.4(9) . .
Si11 OB36 OB34 36.3(4) . .
Si37 OB36 OB34 132.7(8) . .
Si38 OB36 OB34 111.7(8) . .
OB15 OB36 OB34 60.1(4) . .
OH32 OB36 OB34 107.5(12) . .
OB13 OB36 OB34 142.0(6) . .
Si11 OB36 OH33 119.1(8) . .
Si37 OB36 OH33 35.6(6) . .
Si38 OB36 OH33 27.0(8) . .
OB15 OB36 OH33 154.9(8) . .
OH32 OB36 OH33 18.4(10) . .
OB13 OB36 OH33 60.6(6) . .
OB34 OB36 OH33 97.1(7) . .
Si11 OB36 OH29 117.8(15) . .
Si37 OB36 OH29 63.8(13) . .
Si38 OB36 OH29 34.1(13) . .
OB15 OB36 OH29 132.9(13) . .
OH32 OB36 OH29 61.0(16) . .
OB13 OB36 OH29 60.7(13) . .
OB34 OB36 OH29 81.9(13) . .
OH33 OB36 OH29 43.1(15) . .
Si11 OB36 OH30 122.4(11) . .
Si37 OB36 OH30 33.3(10) . .
Si38 OB36 OH30 62.8(11) . .
OB15 OB36 OH30 130.8(10) . .
OH32 OB36 OH30 40.7(14) . .
OB13 OB36 OH30 59.2(10) . .
OB34 OB36 OH30 137.4(12) . .
OH33 OB36 OH30 58.1(11) . .
OH29 OB36 OH30 95.8(15) . .
Si11 OB36 OS19 32.7(4) . .
Si37 OB36 OS19 115.2(7) . .
Si38 OB36 OS19 128.7(8) . .
OB15 OB36 OS19 58.7(4) . .
OH32 OB36 OS19 93.7(10) . .
OB13 OB36 OS19 148.7(6) . .
OB34 OB36 OS19 59.8(4) . .
OH33 OB36 OS19 101.9(8) . .
OH29 OB36 OS19 125.8(15) . .
OH30 OB36 OS19 89.7(10) . .
Si11 OB36 OW6 89.3(8) . 4
Si37 OB36 OW6 125.2(9) . 4
Si38 OB36 OW6 115.4(10) . 4
OB15 OB36 OW6 56.7(7) . 4
OH32 OB36 OW6 150.8(12) . 4
OB13 OB36 OW6 90.0(8) . 4
OB34 OB36 OW6 91.2(8) . 4
OH33 OB36 OW6 140.8(10) . 4
OH29 OB36 OW6 101.2(16) . 4
OH30 OB36 OW6 130.4(13) . 4
OS19 OB36 OW6 115.3(7) . 4
Si22 OB37 Si21 124.6(5) . .
Si22 OB37 OS9 36.6(3) . .
Si21 OB37 OS9 160.5(5) . .
Si22 OB37 OB4 37.7(3) . .
Si21 OB37 OB4 105.5(5) . .
OS9 OB37 OB4 62.6(3) . .
Si22 OB37 OS6 89.1(4) . .
Si21 OB37 OS6 36.0(3) . .
OS9 OB37 OS6 124.5(4) . .
OB4 OB37 OS6 80.2(4) . .
Si22 OB37 OH5 128.0(5) . .
Si21 OB37 OH5 36.4(3) . .
OS9 OB37 OH5 149.9(5) . .
OB4 OB37 OH5 92.6(4) . .
OS6 OB37 OH5 61.4(3) . .
Si22 OB37 OH4 142.4(5) . .
Si21 OB37 OH4 36.2(3) . .
OS9 OB37 OH4 149.2(5) . .
OB4 OB37 OH4 140.9(5) . .
OS6 OB37 OH4 62.3(3) . .
OH5 OB37 OH4 60.9(4) . .
Si22 OB37 OS41 34.3(3) . .
Si21 OB37 OS41 99.0(4) . .
OS9 OB37 OS41 61.9(3) . .
OB4 OB37 OS41 59.9(3) . .
OS6 OB37 OS41 64.0(3) . .
OH5 OB37 OS41 122.1(4) . .
OH4 OB37 OS41 108.1(4) . .
Si22 OB37 Na5 124.6(5) . .
Si21 OB37 Na5 92.3(4) . .
OS9 OB37 Na5 98.2(4) . .
OB4 OB37 Na5 160.6(5) . .
OS6 OB37 Na5 111.7(4) . .
OH5 OB37 Na5 106.5(4) . .
OH4 OB37 Na5 56.1(3) . .
OS41 OB37 Na5 110.4(4) . .
Si22 OB37 OW3 98.5(5) . .
Si21 OB37 OW3 135.3(5) . .
OS9 OB37 OW3 62.1(4) . .
OB4 OB37 OW3 116.8(5) . .
OS6 OB37 OW3 160.0(5) . .
OH5 OB37 OW3 124.2(5) . .
OH4 OB37 OW3 102.2(5) . .
OS41 OB37 OW3 113.8(4) . .
Na5 OB37 OW3 49.0(4) . .
Si22 OB37 OW11 84.2(4) . .
Si21 OB37 OW11 100.5(4) . .
OS9 OB37 OW11 75.7(3) . .
OB4 OB37 OW11 120.9(4) . .
OS6 OB37 OW11 92.3(4) . .
OH5 OB37 OW11 134.3(4) . .
OH4 OB37 OW11 74.0(3) . .
OS41 OB37 OW11 64.2(3) . .
Na5 OB37 OW11 46.2(3) . .
OW3 OB37 OW11 70.3(4) . .
Si22 OB37 Ti9 64.0(3) . .
Si21 OB37 Ti9 65.3(3) . .
OS9 OB37 Ti9 95.6(3) . .
OB4 OB37 Ti9 72.1(3) . .
OS6 OB37 Ti9 31.1(2) . .
OH5 OB37 Ti9 92.1(3) . .
OH4 OB37 Ti9 80.3(3) . .
OS41 OB37 Ti9 33.7(2) . .
Na5 OB37 Ti9 109.8(3) . .
OW3 OB37 Ti9 140.2(4) . .
OW11 OB37 Ti9 72.5(2) . .
Si8 OB38 Si6 127.7(6) . .
Si8 OB38 OH22 36.6(3) . .
Si6 OB38 OH22 141.2(6) . .
Si8 OB38 OB12 114.8(5) . .
Si6 OB38 OB12 37.1(3) . .
OH22 OB38 OB12 150.2(5) . .
Si8 OB38 OS12 35.6(3) . .
Si6 OB38 OS12 92.2(5) . .
OH22 OB38 OS12 62.4(4) . .
OB12 OB38 OS12 88.4(4) . .
Si8 OB38 OB13 35.6(3) . .
Si6 OB38 OB13 133.5(6) . .
OH22 OB38 OB13 60.6(4) . .
OB12 OB38 OB13 100.9(5) . .
OS12 OB38 OB13 60.1(4) . .
Si8 OB38 OS4 159.0(6) . .
Si6 OB38 OS4 35.2(3) . .
OH22 OB38 OS4 141.2(5) . .
OB12 OB38 OS4 60.2(4) . .
OS12 OB38 OS4 124.8(4) . .
OB13 OB38 OS4 158.2(5) . .
Si8 OB38 OS2 98.4(5) . .
Si6 OB38 OS2 34.8(3) . .
OH22 OB38 OS2 106.9(4) . .
OB12 OB38 OS2 61.0(3) . .
OS12 OB38 OS2 64.3(3) . .
OB13 OB38 OS2 121.8(4) . .
OS4 OB38 OS2 60.8(3) . .
Si8 OB38 Na11 92.3(5) . 4
Si6 OB38 Na11 119.5(6) . 4
OH22 OB38 Na11 55.8(4) . 4
OB12 OB38 Na11 151.8(5) . 4
OS12 OB38 Na11 112.1(5) . 4
OB13 OB38 Na11 106.0(5) . 4
OS4 OB38 Na11 91.8(5) . 4
OS2 OB38 Na11 109.5(4) . 4
Si8 OB38 OW23 134.8(6) . 4
Si6 OB38 OW23 93.9(5) . 4
OH22 OB38 OW23 100.6(5) . 4
OB12 OB38 OW23 109.2(5) . 4
OS12 OB38 OW23 157.6(6) . 4
OB13 OB38 OW23 126.4(5) . 4
OS4 OB38 OW23 58.7(5) . 4
OS2 OB38 OW23 111.5(5) . 4
Na11 OB38 OW23 46.8(5) 4 4
Si8 OB38 OW27 97.1(4) . 4
Si6 OB38 OW27 81.7(4) . 4
OH22 OB38 OW27 70.4(4) . 4
OB12 OB38 OW27 118.6(4) . 4
OS12 OB38 OW27 90.3(4) . 4
OB13 OB38 OW27 130.2(4) . 4
OS4 OB38 OW27 71.4(3) . 4
OS2 OB38 OW27 63.6(3) . 4
Na11 OB38 OW27 45.9(3) 4 4
OW23 OB38 OW27 69.4(4) 4 4
Si8 OB38 Ti2 65.2(3) . .
Si6 OB38 Ti2 64.9(3) . .
OH22 OB38 Ti2 80.9(3) . .
OB12 OB38 Ti2 76.0(3) . .
OS12 OB38 Ti2 31.4(2) . .
OB13 OB38 Ti2 91.0(3) . .
OS4 OB38 Ti2 94.1(3) . .
OS2 OB38 Ti2 33.3(2) . .
Na11 OB38 Ti2 111.2(4) 4 .
OW23 OB38 Ti2 138.3(5) 4 .
OW27 OB38 Ti2 72.2(2) 4 .
Si32 OS1 Ti11 127.1(5) . .
Si32 OS1 Ce2 129.2(5) . .
Ti11 OS1 Ce2 103.7(3) . .
Si32 OS1 OT5 172.3(5) . .
Ti11 OS1 OT5 46.1(3) . .
Ce2 OS1 OT5 57.9(3) . .
Si32 OS1 OB3 35.2(3) . .
Ti11 OS1 OB3 110.8(4) . .
Ce2 OS1 OB3 129.7(4) . .
OT5 OS1 OB3 145.3(4) . .
Si32 OS1 OB2 35.7(3) . .
Ti11 OS1 OB2 99.8(4) . .
Ce2 OS1 OB2 146.4(4) . .
OT5 OS1 OB2 137.0(4) . .
OB3 OS1 OB2 60.0(3) . .
Si32 OS1 OS8 32.4(3) . .
Ti11 OS1 OS8 157.2(4) . .
Ce2 OS1 OS8 97.8(3) . .
OT5 OS1 OS8 152.9(4) . .
OB3 OS1 OS8 58.4(3) . .
OB2 OS1 OS8 57.5(3) . .
Si32 OS1 OS43 116.6(5) . .
Ti11 OS1 OS43 42.4(2) . .
Ce2 OS1 OS43 99.1(3) . .
OT5 OS1 OS43 61.7(3) . .
OB3 OS1 OS43 83.9(3) . .
OB2 OS1 OS43 114.5(4) . .
OS8 OS1 OS43 140.9(4) . .
Si32 OS1 OS28 83.8(4) . .
Ti11 OS1 OS28 44.1(2) . .
Ce2 OS1 OS28 146.5(4) . .
OT5 OS1 OS28 88.9(4) . .
OB3 OS1 OS28 79.7(3) . .
OB2 OS1 OS28 57.0(3) . .
OS8 OS1 OS28 113.3(4) . .
OS43 OS1 OS28 64.6(3) . .
Si32 OS1 OS44 121.5(5) . .
Ti11 OS1 OS44 44.7(3) . .
Ce2 OS1 OS44 94.0(3) . .
OT5 OS1 OS44 51.8(3) . .
OB3 OS1 OS44 136.2(4) . .
OB2 OS1 OS44 86.0(3) . .
OS8 OS1 OS44 126.9(4) . .
OS43 OS1 OS44 86.7(3) . .
OS28 OS1 OS44 57.8(3) . .
Si32 OS1 OS48 122.7(5) . .
Ti11 OS1 OS48 85.3(3) . .
Ce2 OS1 OS48 53.5(2) . .
OT5 OS1 OS48 63.1(3) . .
OB3 OS1 OS48 93.7(4) . .
OB2 OS1 OS48 153.4(4) . .
OS8 OS1 OS48 114.1(4) . .
OS43 OS1 OS48 53.8(3) . .
OS28 OS1 OS48 118.4(4) . .
OS44 OS1 OS48 114.4(3) . .
Si32 OS1 OS41 81.3(4) . .
Ti11 OS1 OS41 145.7(4) . .
Ce2 OS1 OS41 51.3(2) . .
OT5 OS1 OS41 106.4(4) . .
OB3 OS1 OS41 80.6(3) . .
OB2 OS1 OS41 113.5(4) . .
OS8 OS1 OS41 56.4(3) . .
OS43 OS1 OS41 111.4(4) . .
OS28 OS1 OS41 160.3(4) . .
OS44 OS1 OS41 141.8(4) . .
OS48 OS1 OS41 61.2(3) . .
Si6 OS2 Ti2 128.4(6) . .
Si6 OS2 Ce1 129.6(5) . .
Ti2 OS2 Ce1 101.5(3) . .
Si6 OS2 OT6 173.8(6) . .
Ti2 OS2 OT6 45.5(3) . .
Ce1 OS2 OT6 56.3(3) . .
Si6 OS2 OB38 35.3(3) . .
Ti2 OS2 OB38 100.3(4) . .
Ce1 OS2 OB38 153.1(4) . .
OT6 OS2 OB38 140.6(5) . .
Si6 OS2 OB12 34.8(3) . .
Ti2 OS2 OB12 112.2(4) . .
Ce1 OS2 OB12 125.3(4) . .
OT6 OS2 OB12 142.2(4) . .
OB38 OS2 OB12 58.4(3) . .
Si6 OS2 OS4 33.5(3) . .
Ti2 OS2 OS4 159.4(5) . .
Ce1 OS2 OS4 98.4(3) . .
OT6 OS2 OS4 152.7(5) . .
OB38 OS2 OS4 59.1(3) . .
OB12 OS2 OS4 58.7(3) . .
Si6 OS2 OS33 112.6(5) . .
Ti2 OS2 OS33 43.8(3) . .
Ce1 OS2 OS33 97.6(3) . .
OT6 OS2 OS33 62.8(3) . .
OB38 OS2 OS33 109.2(4) . .
OB12 OS2 OS33 80.6(4) . .
OS4 OS2 OS33 138.2(4) . .
Si6 OS2 OS12 85.8(4) . .
Ti2 OS2 OS12 43.8(3) . .
Ce1 OS2 OS12 144.6(4) . .
OT6 OS2 OS12 88.3(4) . .
OB38 OS2 OS12 57.0(3) . .
OB12 OS2 OS12 83.0(4) . .
OS4 OS2 OS12 115.8(4) . .
OS33 OS2 OS12 63.5(3) . .
Si6 OS2 OHT3 126.0(5) . .
Ti2 OS2 OHT3 44.3(2) . .
Ce1 OS2 OHT3 93.2(3) . .
OT6 OS2 OHT3 51.5(3) . .
OB38 OS2 OHT3 91.4(4) . .
OB12 OS2 OHT3 140.8(5) . .
OS4 OS2 OHT3 129.4(4) . .
OS33 OS2 OHT3 87.8(3) . .
OS12 OS2 OHT3 58.4(3) . .
Si6 OS2 OT3 90.2(4) . 4
Ti2 OS2 OT3 134.6(4) . 4
Ce1 OS2 OT3 51.4(2) . 4
OT6 OS2 OT3 95.7(4) . 4
OB38 OS2 OT3 101.8(4) . 4
OB12 OS2 OT3 113.2(4) . 4
OS4 OS2 OT3 57.5(3) . 4
OS33 OS2 OT3 148.8(4) . 4
OS12 OS2 OT3 142.7(4) . 4
OHT3 OS2 OT3 96.0(3) . 4
Si6 OS2 OS36 117.8(5) . .
Ti2 OS2 OS36 85.2(3) . .
Ce1 OS2 OS36 52.4(2) . .
OT6 OS2 OS36 63.4(3) . .
OB38 OS2 OS36 145.8(4) . .
OB12 OS2 OS36 88.1(4) . .
OS4 OS2 OS36 111.5(4) . .
OS33 OS2 OS36 53.4(3) . .
OS12 OS2 OS36 116.9(4) . .
OHT3 OS2 OS36 114.4(4) . .
OT3 OS2 OS36 97.7(3) 4 .
Si7 OS3 Ti9 129.8(5) . 3_455
Si7 OS3 Na4 100.4(4) . .
Ti9 OS3 Na4 110.5(4) 3_455 .
Si7 OS3 OS30 35.4(3) . .
Ti9 OS3 OS30 135.8(5) 3_455 .
Na4 OS3 OS30 65.7(3) . .
Si7 OS3 OS8 148.1(5) . 3_455
Ti9 OS3 OS8 46.9(3) 3_455 3_455
Na4 OS3 OS8 110.0(4) . 3_455
OS30 OS3 OS8 175.2(5) . 3_455
Si7 OS3 OS29 36.0(3) . .
Ti9 OS3 OS29 141.5(5) 3_455 .
Na4 OS3 OS29 107.8(4) . .
OS30 OS3 OS29 60.0(3) . .
OS8 OS3 OS29 120.9(4) 3_455 .
Si7 OS3 OS5 34.6(3) . .
Ti9 OS3 OS5 95.5(4) 3_455 .
Na4 OS3 OS5 124.0(4) . .
OS30 OS3 OS5 61.3(3) . .
OS8 OS3 OS5 123.4(4) 3_455 .
OS29 OS3 OS5 58.9(3) . .
Si7 OS3 OS6 139.9(5) . 3_455
Ti9 OS3 OS6 44.1(3) 3_455 3_455
Na4 OS3 OS6 66.5(3) . 3_455
OS30 OS3 OS6 113.8(4) . 3_455
OS8 OS3 OS6 65.1(3) 3_455 3_455
OS29 OS3 OS6 173.5(4) . 3_455
OS5 OS3 OS6 121.1(4) . 3_455
Si7 OS3 OT1 96.4(4) . 3_455
Ti9 OS3 OT1 42.2(2) 3_455 3_455
Na4 OS3 OT1 151.4(4) . 3_455
OS30 OS3 OT1 124.1(4) . 3_455
OS8 OS3 OT1 60.7(3) 3_455 3_455
OS29 OS3 OT1 99.4(4) . 3_455
OS5 OS3 OT1 63.8(3) . 3_455
OS6 OS3 OT1 85.8(3) 3_455 3_455
Si7 OS3 OHT2 89.7(4) . 3_455
Ti9 OS3 OHT2 44.6(3) 3_455 3_455
Na4 OS3 OHT2 106.1(4) . 3_455
OS30 OS3 OHT2 92.4(4) . 3_455
OS8 OS3 OHT2 91.0(4) 3_455 3_455
OS29 OS3 OHT2 119.5(4) . 3_455
OS5 OS3 OHT2 60.7(3) . 3_455
OS6 OS3 OHT2 61.0(3) 3_455 3_455
OT1 OS3 OHT2 50.7(3) 3_455 3_455
Si7 OS3 Ba 100.0(4) . 3_455
Ti9 OS3 Ba 109.2(4) 3_455 3_455
Na4 OS3 Ba 104.0(3) . 3_455
OS30 OS3 Ba 114.4(4) . 3_455
OS8 OS3 Ba 63.9(3) 3_455 3_455
OS29 OS3 Ba 64.0(3) . 3_455
OS5 OS3 Ba 112.9(4) . 3_455
OS6 OS3 Ba 119.7(3) 3_455 3_455
OT1 OS3 Ba 95.6(3) 3_455 3_455
OHT2 OS3 Ba 146.0(4) 3_455 3_455
Si7 OS3 OW28 93.7(4) . 3_455
Ti9 OS3 OW28 136.6(4) 3_455 3_455
Na4 OS3 OW28 51.7(3) . 3_455
OS30 OS3 OW28 78.1(3) . 3_455
OS8 OS3 OW28 97.5(4) 3_455 3_455
OS29 OS3 OW28 73.1(3) . 3_455
OS5 OS3 OW28 127.7(4) . 3_455
OS6 OS3 OW28 104.2(4) 3_455 3_455
OT1 OS3 OW28 150.0(4) 3_455 3_455
OHT2 OS3 OW28 157.8(4) 3_455 3_455
Ba OS3 OW28 54.7(2) 3_455 3_455
Si6 OS4 Ti3 136.1(6) . .
Si6 OS4 OB12 36.1(3) . .
Ti3 OS4 OB12 134.0(5) . .
Si6 OS4 OB38 36.0(3) . .
Ti3 OS4 OB38 153.3(5) . .
OB12 OS4 OB38 59.3(4) . .
Si6 OS4 OS13 152.6(6) . 4
Ti3 OS4 OS13 45.0(3) . 4
OB12 OS4 OS13 171.1(5) . 4
OB38 OS4 OS13 126.2(5) . 4
Si6 OS4 OS2 33.7(3) . .
Ti3 OS4 OS2 103.5(4) . .
OB12 OS4 OS2 60.4(3) . .
OB38 OS4 OS2 60.0(3) . .
OS13 OS4 OS2 127.8(4) 4 .
Si6 OS4 OS35 94.9(4) . .
Ti3 OS4 OS35 47.6(3) . .
OB12 OS4 OS35 87.2(4) . .
OB38 OS4 OS35 129.7(4) . .
OS13 OS4 OS35 92.6(4) 4 .
OS2 OS4 OS35 71.2(3) . .
Si6 OS4 OT3 101.4(4) . 4
Ti3 OS4 OT3 43.1(3) . 4
OB12 OS4 OT3 125.1(4) . 4
OB38 OS4 OT3 110.6(4) . 4
OS13 OS4 OT3 61.4(3) 4 4
OS2 OS4 OT3 68.6(3) . 4
OS35 OS4 OT3 57.3(3) . 4
Si6 OS4 OS40 144.9(5) . .
Ti3 OS4 OS40 39.9(3) . .
OB12 OS4 OS40 114.2(4) . .
OB38 OS4 OS40 166.5(5) . .
OS13 OS4 OS40 58.8(3) 4 .
OS2 OS4 OS40 129.1(4) . .
OS35 OS4 OS40 57.8(3) . .
OT3 OS4 OS40 82.8(3) 4 .
Si6 OS4 OW23 108.5(6) . 4
Ti3 OS4 OW23 105.3(5) . 4
OB12 OS4 OW23 119.8(6) . 4
OB38 OS4 OW23 72.6(5) . 4
OS13 OS4 OW23 60.3(5) 4 4
OS2 OS4 OW23 122.5(6) . 4
OS35 OS4 OW23 152.8(6) . 4
OT3 OS4 OW23 103.4(5) 4 4
OS40 OS4 OW23 104.2(5) . 4
Si6 OS4 OB7 78.5(4) . .
Ti3 OS4 OB7 87.8(4) . .
OB12 OS4 OB7 49.2(3) . .
OB38 OS4 OB7 108.4(4) . .
OS13 OS4 OB7 125.2(4) 4 .
OS2 OS4 OB7 81.4(3) . .
OS35 OS4 OB7 49.5(3) . .
OT3 OS4 OB7 106.3(4) 4 .
OS40 OS4 OB7 67.0(3) . .
OW23 OS4 OB7 147.4(5) 4 .
Si6 OS4 OW27 75.8(4) . 4
Ti3 OS4 OW27 90.2(4) . 4
OB12 OS4 OW27 111.9(4) . 4
OB38 OS4 OW27 63.7(3) . 4
OS13 OS4 OW27 76.8(3) 4 4
OS2 OS4 OW27 60.5(3) . 4
OS35 OS4 OW27 103.2(4) . 4
OT3 OS4 OW27 51.3(3) 4 4
OS40 OS4 OW27 128.3(4) . 4
OW23 OS4 OW27 70.8(5) 4 4
OB7 OS4 OW27 140.1(3) . 4
Si7 OS5 Ti8 130.1(5) . 3_455
Si7 OS5 OW25 120.5(7) . .
Ti8 OS5 OW25 103.3(6) 3_455 .
Si7 OS5 OS29 36.6(3) . .
Ti8 OS5 OS29 137.9(4) 3_455 .
OW25 OS5 OS29 115.6(6) . .
Si7 OS5 OS3 35.1(3) . .
Ti8 OS5 OS3 95.1(4) 3_455 .
OW25 OS5 OS3 147.7(7) . .
OS29 OS5 OS3 59.8(3) . .
Si7 OS5 OS14 146.8(5) . 3_455
Ti8 OS5 OS14 45.8(3) 3_455 3_455
OW25 OS5 OS14 59.5(5) . 3_455
OS29 OS5 OS14 174.7(5) . 3_455
OS3 OS5 OS14 125.4(4) . 3_455
Si7 OS5 OS30 32.8(3) . .
Ti8 OS5 OS30 138.2(5) 3_455 .
OW25 OS5 OS30 90.9(7) . .
OS29 OS5 OS30 59.4(3) . .
OS3 OS5 OS30 58.5(3) . .
OS14 OS5 OS30 121.3(4) 3_455 .
Si7 OS5 OS37 138.9(5) . 3_455
Ti8 OS5 OS37 44.7(3) 3_455 3_455
OW25 OS5 OS37 95.9(7) . 3_455
OS29 OS5 OS37 112.7(4) . 3_455
OS3 OS5 OS37 115.6(4) . 3_455
OS14 OS5 OS37 66.9(3) 3_455 3_455
OS30 OS5 OS37 171.5(4) . 3_455
Si7 OS5 Na2 93.7(4) . .
Ti8 OS5 Na2 102.7(4) 3_455 .
OW25 OS5 Na2 98.6(7) . .
OS29 OS5 Na2 57.6(3) . .
OS3 OS5 Na2 103.0(4) . .
OS14 OS5 Na2 119.5(4) 3_455 .
OS30 OS5 Na2 113.8(4) . .
OS37 OS5 Na2 60.1(3) 3_455 .
Si7 OS5 OHT2 92.0(4) . 3_455
Ti8 OS5 OHT2 46.3(3) 3_455 3_455
OW25 OS5 OHT2 113.2(6) . 3_455
OS29 OS5 OHT2 122.5(4) . 3_455
OS3 OS5 OHT2 62.6(3) . 3_455
OS14 OS5 OHT2 62.8(3) 3_455 3_455
OS30 OS5 OHT2 91.9(4) . 3_455
OS37 OS5 OHT2 90.1(4) 3_455 3_455
Na2 OS5 OHT2 138.8(4) . 3_455
Si7 OS5 K1 130.1(7) . .
Ti8 OS5 K1 98.6(6) 3_455 .
OW25 OS5 K1 16.7(6) . .
OS29 OS5 K1 114.0(6) . .
OS3 OS5 K1 162.9(7) . .
OS14 OS5 K1 60.7(6) 3_455 .
OS30 OS5 K1 104.4(7) . .
OS37 OS5 K1 81.5(7) 3_455 .
Na2 OS5 K1 84.1(7) . .
OHT2 OS5 K1 121.5(6) 3_455 .
Si7 OS5 OT1 93.5(4) . 3_455
Ti8 OS5 OT1 41.3(2) 3_455 3_455
OW25 OS5 OT1 144.4(6) . 3_455
OS29 OS5 OT1 97.8(4) . 3_455
OS3 OS5 OT1 60.4(3) . 3_455
OS14 OS5 OT1 86.5(3) 3_455 3_455
OS30 OS5 OT1 118.0(4) . 3_455
OS37 OS5 OT1 57.9(3) 3_455 3_455
Na2 OS5 OT1 88.7(3) . 3_455
OHT2 OS5 OT1 50.3(3) 3_455 3_455
K1 OS5 OT1 136.1(7) . 3_455
Si21 OS6 Ti9 137.1(5) . .
Si21 OS6 Na6 104.5(5) . 5_666
Ti9 OS6 Na6 100.5(4) . 5_666
Si21 OS6 OB37 36.9(3) . .
Ti9 OS6 OB37 105.2(4) . .
Na6 OS6 OB37 99.1(4) 5_666 .
Si21 OS6 OH5 34.3(3) . .
Ti9 OS6 OH5 161.9(5) . .
Na6 OS6 OH5 74.8(4) 5_666 .
OB37 OS6 OH5 59.3(3) . .
Si21 OS6 OH4 33.2(3) . .
Ti9 OS6 OH4 123.4(4) . .
Na6 OS6 OH4 133.9(5) 5_666 .
OB37 OS6 OH4 59.1(3) . .
OH5 OS6 OH4 59.1(4) . .
Si21 OS6 OS3 159.5(5) . 3_545
Ti9 OS6 OS3 43.5(3) . 3_545
Na6 OS6 OS3 94.3(4) 5_666 3_545
OB37 OS6 OS3 148.1(4) . 3_545
OH5 OS6 OS3 152.6(4) . 3_545
OH4 OS6 OS3 126.3(4) . 3_545
Si21 OS6 OS41 95.0(4) . .
Ti9 OS6 OS41 47.1(3) . .
Na6 OS6 OS41 97.5(4) 5_666 .
OB37 OS6 OS41 59.1(3) . .
OH5 OS6 OS41 115.5(4) . .
OH4 OS6 OS41 102.3(4) . .
OS3 OS6 OS41 90.6(3) 3_545 .
Si21 OS6 OHT2 105.4(4) . .
Ti9 OS6 OHT2 44.2(3) . .
Na6 OS6 OHT2 144.6(5) 5_666 .
OB37 OS6 OHT2 93.7(4) . .
OH5 OS6 OHT2 138.7(4) . .
OH4 OS6 OHT2 80.6(4) . .
OS3 OS6 OHT2 60.3(3) 3_545 .
OS41 OS6 OHT2 61.6(3) . .
Si21 OS6 Na4 120.7(5) . 3_545
Ti9 OS6 Na4 95.7(4) . 3_545
Na6 OS6 Na4 84.8(3) 5_666 3_545
OB37 OS6 Na4 157.6(4) . 3_545
OH5 OS6 Na4 101.2(4) . 3_545
OH4 OS6 Na4 102.5(4) . 3_545
OS3 OS6 Na4 52.2(3) 3_545 3_545
OS41 OS6 Na4 142.7(4) . 3_545
OHT2 OS6 Na4 95.7(3) . 3_545
Si21 OS6 OS8 143.1(5) . .
Ti9 OS6 OS8 40.8(2) . .
Na6 OS6 OS8 59.7(3) 5_666 .
OB37 OS6 OS8 108.6(4) . .
OH5 OS6 OS8 131.0(4) . .
OH4 OS6 OS8 160.1(4) . .
OS3 OS6 OS8 54.9(3) 3_545 .
OS41 OS6 OS8 58.5(3) . .
OHT2 OS6 OS8 85.0(3) . .
Na4 OS6 OS8 92.5(3) 3_545 .
Si21 OS6 Si22 69.0(3) . .
Ti9 OS6 Si22 78.3(3) . .
Na6 OS6 Si22 86.8(3) 5_666 .
OB37 OS6 Si22 32.3(2) . .
OH5 OS6 Si22 83.9(3) . .
OH4 OS6 Si22 88.8(3) . .
OS3 OS6 Si22 121.1(3) 3_545 .
OS41 OS6 Si22 31.6(2) . .
OHT2 OS6 Si22 86.7(3) . .
Na4 OS6 Si22 168.6(4) 3_545 .
OS8 OS6 Si22 76.6(3) . .
Si29 OS7 Ti7 138.9(6) . .
Si29 OS7 OB18 35.8(3) . .
Ti7 OS7 OB18 133.3(5) . .
Si29 OS7 OB14 35.9(3) . .
Ti7 OS7 OB14 103.8(4) . .
OB18 OS7 OB14 60.2(4) . .
Si29 OS7 OS22 170.9(6) . .
Ti7 OS7 OS22 46.5(3) . .
OB18 OS7 OS22 135.6(5) . .
OB14 OS7 OS22 150.3(5) . .
Si29 OS7 OH13 32.2(3) . .
Ti7 OS7 OH13 153.2(5) . .
OB18 OS7 OH13 58.6(4) . .
OB14 OS7 OH13 58.2(4) . .
OS22 OS7 OH13 148.4(5) . .
Si29 OS7 K2 111.9(5) . 6_566
Ti7 OS7 K2 108.1(5) . 6_566
OB18 OS7 K2 93.8(4) . 6_566
OB14 OS7 K2 147.8(5) . 6_566
OS22 OS7 K2 61.7(4) . 6_566
OH13 OS7 K2 92.9(5) . 6_566
Si29 OS7 OHT1 127.7(6) . .
Ti7 OS7 OHT1 44.5(3) . .
OB18 OS7 OHT1 159.4(5) . .
OB14 OS7 OHT1 99.4(4) . .
OS22 OS7 OHT1 61.4(3) . .
OH13 OS7 OHT1 114.4(5) . .
K2 OS7 OHT1 106.2(4) 6_566 .
Si29 OS7 OS48 93.2(4) . .
Ti7 OS7 OS48 45.8(3) . .
OB18 OS7 OS48 101.8(4) . .
OB14 OS7 OS48 58.1(3) . .
OS22 OS7 OS48 92.2(4) . .
OH13 OS7 OS48 113.8(4) . .
K2 OS7 OS48 153.1(5) 6_566 .
OHT1 OS7 OS48 61.8(3) . .
Si29 OS7 OS9 118.6(5) . .
Ti7 OS7 OS9 42.5(3) . .
OB18 OS7 OS9 94.1(4) . .
OB14 OS7 OS9 100.0(4) . .
OS22 OS7 OS9 59.1(3) . .
OH13 OS7 OS9 150.5(5) . .
K2 OS7 OS9 100.6(5) 6_566 .
OHT1 OS7 OS9 87.0(4) . .
OS48 OS7 OS9 57.0(3) . .
Si29 OS7 Si27 63.7(3) . .
Ti7 OS7 Si27 75.2(3) . .
OB18 OS7 Si27 74.2(3) . .
OB14 OS7 Si27 30.8(2) . .
OS22 OS7 Si27 120.6(4) . .
OH13 OS7 Si27 88.9(4) . .
K2 OS7 Si27 164.7(5) 6_566 .
OHT1 OS7 Si27 86.8(3) . .
OS48 OS7 Si27 30.1(2) . .
OS9 OS7 Si27 71.4(3) . .
Si29 OS7 Si14 65.1(4) . 6_566
Ti7 OS7 Si14 121.2(4) . 6_566
OB18 OS7 Si14 30.0(3) . 6_566
OB14 OS7 Si14 88.4(3) . 6_566
OS22 OS7 Si14 106.0(4) . 6_566
OH13 OS7 Si14 80.7(4) . 6_566
K2 OS7 Si14 71.6(3) 6_566 6_566
OHT1 OS7 Si14 164.9(4) . 6_566
OS48 OS7 Si14 113.3(3) . 6_566
OS9 OS7 Si14 78.9(3) . 6_566
Si27 OS7 Si14 93.8(3) . 6_566
Si32 OS8 Ti9 135.5(5) . .
Si32 OS8 OB2 38.0(3) . .
Ti9 OS8 OB2 151.5(5) . .
Si32 OS8 OB3 36.2(3) . .
Ti9 OS8 OB3 134.1(5) . .
OB2 OS8 OB3 61.6(3) . .
Si32 OS8 OS3 154.7(6) . 3_545
Ti9 OS8 OS3 46.8(3) . 3_545
OB2 OS8 OS3 124.1(4) . 3_545
OB3 OS8 OS3 168.1(5) . 3_545
Si32 OS8 OS1 32.9(3) . .
Ti9 OS8 OS1 103.6(4) . .
OB2 OS8 OS1 60.5(3) . .
OB3 OS8 OS1 60.0(3) . .
OS3 OS8 OS1 131.6(4) 3_545 .
Si32 OS8 Na6 109.6(5) . 5_666
Ti9 OS8 Na6 95.2(4) . 5_666
OB2 OS8 Na6 113.2(4) . 5_666
OB3 OS8 Na6 74.2(4) . 5_666
OS3 OS8 Na6 94.0(4) 3_545 5_666
OS1 OS8 Na6 130.8(4) . 5_666
Si32 OS8 OT1 102.0(4) . .
Ti9 OS8 OT1 43.4(3) . .
OB2 OS8 OT1 108.5(4) . .
OB3 OS8 OT1 127.3(4) . .
OS3 OS8 OT1 62.8(3) 3_545 .
OS1 OS8 OT1 70.4(3) . .
Na6 OS8 OT1 138.3(4) 5_666 .
Si32 OS8 OS41 93.7(4) . .
Ti9 OS8 OS41 47.1(3) . .
OB2 OS8 OS41 129.4(4) . .
OB3 OS8 OS41 88.3(4) . .
OS3 OS8 OS41 93.9(4) 3_545 .
OS1 OS8 OS41 69.5(3) . .
Na6 OS8 OS41 93.6(4) 5_666 .
OT1 OS8 OS41 57.2(3) . .
Si32 OS8 Ba 102.8(4) . .
Ti9 OS8 Ba 106.8(3) . .
OB2 OS8 Ba 65.1(3) . .
OB3 OS8 Ba 119.1(4) . .
OS3 OS8 Ba 61.5(3) 3_545 .
OS1 OS8 Ba 113.8(4) . .
Na6 OS8 Ba 103.1(3) 5_666 .
OT1 OS8 Ba 95.4(3) . .
OS41 OS8 Ba 150.8(4) . .
Si32 OS8 OS6 142.4(5) . .
Ti9 OS8 OS6 41.2(3) . .
OB2 OS8 OS6 167.1(4) . .
OB3 OS8 OS6 112.0(4) . .
OS3 OS8 OS6 60.1(3) 3_545 .
OS1 OS8 OS6 127.8(4) . .
Na6 OS8 OS6 54.0(3) 5_666 .
OT1 OS8 OS6 84.4(3) . .
OS41 OS8 OS6 58.5(3) . .
Ba OS8 OS6 113.5(3) . .
Si32 OS8 OW20 95.6(5) . .
Ti9 OS8 OW20 127.9(5) . .
OB2 OS8 OW20 73.4(4) . .
OB3 OS8 OW20 78.9(4) . .
OS3 OS8 OW20 92.5(5) 3_545 .
OS1 OS8 OW20 128.3(5) . .
Na6 OS8 OW20 49.9(4) 5_666 .
OT1 OS8 OW20 152.1(5) . .
OS41 OS8 OW20 143.3(5) . .
Ba OS8 OW20 59.3(4) . .
OS6 OS8 OW20 94.7(5) . .
Si22 OS9 Ti7 133.9(5) . .
Si22 OS9 OB37 36.9(3) . .
Ti7 OS9 OB37 148.3(5) . .
Si22 OS9 OH21 107.9(5) . 6_566
Ti7 OS9 OH21 113.4(4) . 6_566
OB37 OS9 OH21 94.9(4) . 6_566
Si22 OS9 OB4 34.5(3) . .
Ti7 OS9 OB4 136.6(5) . .
OB37 OS9 OB4 58.7(3) . .
OH21 OS9 OB4 81.0(4) 6_566 .
Si22 OS9 OS41 32.8(3) . .
Ti7 OS9 OS41 101.5(4) . .
OB37 OS9 OS41 60.3(3) . .
OH21 OS9 OS41 138.8(5) 6_566 .
OB4 OS9 OS41 58.2(3) . .
Si22 OS9 OS48 95.8(4) . .
Ti7 OS9 OS48 48.1(3) . .
OB37 OS9 OS48 131.4(4) . .
OH21 OS9 OS48 115.9(4) 6_566 .
OB4 OS9 OS48 88.6(4) . .
OS41 OS9 OS48 72.2(3) . .
Si22 OS9 OS22 147.3(6) . .
Ti7 OS9 OS22 45.1(3) . .
OB37 OS9 OS22 121.2(4) . .
OH21 OS9 OS22 96.2(4) 6_566 .
OB4 OS9 OS22 177.1(5) . .
OS41 OS9 OS22 124.5(4) . .
OS48 OS9 OS22 93.2(4) . .
Si22 OS9 OT2 97.4(4) . .
Ti7 OS9 OT2 42.6(2) . .
OB37 OS9 OT2 106.7(4) . .
OH21 OS9 OT2 154.6(4) 6_566 .
OB4 OS9 OT2 121.4(4) . .
OS41 OS9 OT2 65.8(3) . .
OS48 OS9 OT2 58.2(3) . .
OS22 OS9 OT2 61.4(3) . .
Si22 OS9 OS7 151.3(5) . .
Ti7 OS9 OS7 41.5(3) . .
OB37 OS9 OS7 166.8(5) . .
OH21 OS9 OS7 72.9(4) 6_566 .
OB4 OS9 OS7 122.3(4) . .
OS41 OS9 OS7 132.5(4) . .
OS48 OS9 OS7 60.6(3) . .
OS22 OS9 OS7 56.9(3) . .
OT2 OS9 OS7 84.1(3) . .
Si22 OS9 OW3 105.2(5) . .
Ti7 OS9 OW3 104.3(5) . .
OB37 OS9 OW3 68.5(4) . .
OH21 OS9 OW3 75.1(4) 6_566 .
OB4 OS9 OW3 119.0(5) . .
OS41 OS9 OW3 117.7(5) . .
OS48 OS9 OW3 152.1(5) . .
OS22 OS9 OW3 59.4(4) . .
OT2 OS9 OW3 100.3(4) . .
OS7 OS9 OW3 102.7(4) . .
Si22 OS9 OB31 77.9(4) . .
Ti7 OS9 OB31 92.1(4) . .
OB37 OS9 OB31 108.5(4) . .
OH21 OS9 OB31 76.9(3) 6_566 .
OB4 OS9 OB31 49.7(3) . .
OS41 OS9 OB31 80.7(3) . .
OS48 OS9 OB31 50.7(3) . .
OS22 OS9 OB31 130.3(4) . .
OT2 OS9 OB31 107.5(3) . .
OS7 OS9 OB31 74.3(3) . .
OW3 OS9 OB31 151.4(5) . .
Si15 OS10 Ti1 133.6(6) . 4_545
Si15 OS10 OB9 37.5(3) . .
Ti1 OS10 OB9 157.4(5) 4_545 .
Si15 OS10 OS46 33.1(3) . .
Ti1 OS10 OS46 102.9(4) 4_545 .
OB9 OS10 OS46 60.9(3) . .
Si15 OS10 OB11 35.0(3) . .
Ti1 OS10 OB11 128.9(5) 4_545 .
OB9 OS10 OB11 59.0(3) . .
OS46 OS10 OB11 59.5(3) . .
Si15 OS10 OS30 156.9(6) . 4_545
Ti1 OS10 OS30 45.8(3) 4_545 4_545
OB9 OS10 OS30 130.8(4) . 4_545
OS46 OS10 OS30 129.5(4) . 4_545
OB11 OS10 OS30 167.9(5) . 4_545
Si15 OS10 Na4 103.3(4) . 4_545
Ti1 OS10 Na4 104.8(4) 4_545 4_545
OB9 OS10 Na4 68.6(3) . 4_545
OS46 OS10 Na4 106.5(4) . 4_545
OB11 OS10 Na4 125.8(4) . 4_545
OS30 OS10 Na4 62.4(3) 4_545 4_545
Si15 OS10 OT6 100.2(4) . 4_545
Ti1 OS10 OT6 44.1(3) 4_545 4_545
OB9 OS10 OT6 113.4(4) . 4_545
OS46 OS10 OT6 67.3(3) . 4_545
OB11 OS10 OT6 121.4(4) . 4_545
OS30 OS10 OT6 64.0(3) 4_545 4_545
Na4 OS10 OT6 90.5(4) 4_545 4_545
Si15 OS10 OS27 91.5(4) . .
Ti1 OS10 OS27 47.3(3) 4_545 .
OB9 OS10 OS27 128.7(4) . .
OS46 OS10 OS27 71.1(3) . .
OB11 OS10 OS27 82.4(4) . .
OS30 OS10 OS27 93.1(4) 4_545 .
Na4 OS10 OS27 147.2(4) 4_545 .
OT6 OS10 OS27 57.8(3) 4_545 .
Si15 OS10 OS42 141.3(5) . .
Ti1 OS10 OS42 40.2(2) 4_545 .
OB9 OS10 OS42 162.4(5) . .
OS46 OS10 OS42 129.2(4) . .
OB11 OS10 OS42 111.0(4) . .
OS30 OS10 OS42 57.5(3) 4_545 .
Na4 OS10 OS42 115.2(4) 4_545 .
OT6 OS10 OS42 84.1(3) 4_545 .
OS27 OS10 OS42 58.1(3) . .
Si15 OS10 OW15 112.8(7) . 4_545
Ti1 OS10 OW15 113.4(6) 4_545 4_545
OB9 OS10 OW15 78.5(6) . 4_545
OS46 OS10 OW15 138.7(6) . 4_545
OB11 OS10 OW15 106.9(6) . 4_545
OS30 OS10 OW15 71.8(6) 4_545 4_545
Na4 OS10 OW15 46.5(6) 4_545 4_545
OT6 OS10 OW15 129.6(6) 4_545 4_545
OS27 OS10 OW15 149.7(6) . 4_545
OS42 OS10 OW15 92.0(6) . 4_545
Si15 OS10 OW28 81.8(4) . 2_655
Ti1 OS10 OW28 89.6(4) 4_545 2_655
OB9 OS10 OW28 69.6(3) . 2_655
OS46 OS10 OW28 64.7(3) . 2_655
OB11 OS10 OW28 116.8(4) . 2_655
OS30 OS10 OW28 75.2(3) 4_545 2_655
Na4 OS10 OW28 49.2(3) 4_545 2_655
OT6 OS10 OW28 51.6(3) 4_545 2_655
OS27 OS10 OW28 106.0(4) . 2_655
OS42 OS10 OW28 126.6(4) . 2_655
OW15 OS10 OW28 95.5(6) 4_545 2_655
Si1 OS11 Ti4 133.1(6) . .
Si1 OS11 Na8 108.7(6) . .
Ti4 OS11 Na8 102.6(5) . .
Si1 OS11 OB10 37.6(3) . .
Ti4 OS11 OB10 154.0(6) . .
Na8 OS11 OB10 72.2(4) . .
Si1 OS11 OB7 35.6(4) . .
Ti4 OS11 OB7 130.4(5) . .
Na8 OS11 OB7 127.0(5) . .
OB10 OS11 OB7 60.0(4) . .
Si1 OS11 OS23 156.8(7) . 1_565
Ti4 OS11 OS23 46.4(3) . 1_565
Na8 OS11 OS23 58.2(4) . 1_565
OB10 OS11 OS23 129.1(5) . 1_565
OB7 OS11 OS23 167.6(5) . 1_565
Si1 OS11 OS35 32.2(3) . .
Ti4 OS11 OS35 102.5(4) . .
Na8 OS11 OS35 114.8(5) . .
OB10 OS11 OS35 59.9(3) . .
OB7 OS11 OS35 59.3(4) . .
OS23 OS11 OS35 131.2(5) 1_565 .
Si1 OS11 OT4 98.8(5) . 1_565
Ti4 OS11 OT4 45.0(3) . 1_565
Na8 OS11 OT4 92.6(5) . 1_565
OB10 OS11 OT4 109.1(5) . 1_565
OB7 OS11 OT4 122.5(4) . 1_565
OS23 OS11 OT4 65.2(4) 1_565 1_565
OS35 OS11 OT4 67.2(4) . 1_565
Si1 OS11 OS36 92.4(5) . .
Ti4 OS11 OS36 46.3(3) . .
Na8 OS11 OS36 146.9(5) . .
OB10 OS11 OS36 129.0(4) . .
OB7 OS11 OS36 84.8(4) . .
OS23 OS11 OS36 92.7(4) 1_565 .
OS35 OS11 OS36 70.9(3) . .
OT4 OS11 OS36 58.3(3) 1_565 .
Si1 OS11 Na7 116.0(7) . .
Ti4 OS11 Na7 99.6(5) . .
Na8 OS11 Na7 86.6(6) . .
OB10 OS11 Na7 105.3(5) . .
OB7 OS11 Na7 85.2(7) . .
OS23 OS11 Na7 83.9(6) 1_565 .
OS35 OS11 Na7 144.5(7) . .
OT4 OS11 Na7 143.5(6) 1_565 .
OS36 OS11 Na7 107.2(6) . .
Si1 OS11 OS18 142.6(6) . .
Ti4 OS11 OS18 40.9(3) . .
Na8 OS11 OS18 108.1(5) . .
OB10 OS11 OS18 165.1(5) . .
OB7 OS11 OS18 112.4(5) . .
OS23 OS11 OS18 56.6(4) 1_565 .
OS35 OS11 OS18 129.4(4) . .
OT4 OS11 OS18 85.8(4) 1_565 .
OS36 OS11 OS18 58.5(3) . .
Na7 OS11 OS18 60.1(5) . .
Si1 OS11 OW26 90.4(5) . .
Ti4 OS11 OW26 85.3(4) . .
Na8 OS11 OW26 48.0(4) . .
OB10 OS11 OW26 72.3(4) . .
OB7 OS11 OW26 125.8(5) . .
OS23 OS11 OW26 66.5(4) 1_565 .
OS35 OS11 OW26 75.8(4) . .
OT4 OS11 OW26 51.1(4) 1_565 .
OS36 OS11 OW26 108.9(5) . .
Na7 OS11 OW26 133.8(7) . .
OS18 OS11 OW26 119.5(5) . .
Si8 OS12 Ti2 135.5(6) . .
Si8 OS12 OB38 35.7(3) . .
Ti2 OS12 OB38 104.2(4) . .
Si8 OS12 OB13 35.6(3) . .
Ti2 OS12 OB13 161.3(5) . .
OB38 OS12 OB13 60.3(4) . .
Si8 OS12 OH22 33.3(3) . .
Ti2 OS12 OH22 123.6(5) . .
OB38 OS12 OH22 58.5(4) . .
OB13 OS12 OH22 59.3(4) . .
Si8 OS12 OS29 163.5(6) . .
Ti2 OS12 OS29 43.6(3) . .
OB38 OS12 OS29 147.6(5) . .
OB13 OS12 OS29 151.7(5) . .
OH22 OS12 OS29 130.2(5) . .
Si8 OS12 OHT3 104.9(5) . .
Ti2 OS12 OHT3 46.4(3) . .
OB38 OS12 OHT3 94.9(4) . .
OB13 OS12 OHT3 138.6(5) . .
OH22 OS12 OHT3 79.7(4) . .
OS29 OS12 OHT3 62.0(3) . .
Si8 OS12 OW21 110.6(7) . .
Ti2 OS12 OW21 107.3(6) . .
OB38 OS12 OW21 118.9(6) . .
OB13 OS12 OW21 75.3(6) . .
OH22 OS12 OW21 128.5(6) . .
OS29 OS12 OW21 81.5(5) . .
OHT3 OS12 OW21 143.5(6) . .
Si8 OS12 OS2 93.1(4) . .
Ti2 OS12 OS2 45.9(3) . .
OB38 OS12 OS2 58.7(3) . .
OB13 OS12 OS2 116.6(4) . .
OH22 OS12 OS2 100.2(4) . .
OS29 OS12 OS2 89.4(4) . .
OHT3 OS12 OS2 62.2(3) . .
OW21 OS12 OS2 122.4(6) . .
Si8 OS12 Na2 122.9(5) . .
Ti2 OS12 Na2 97.9(4) . .
OB38 OS12 Na2 157.8(5) . .
OB13 OS12 Na2 98.4(4) . .
OH22 OS12 Na2 107.0(4) . .
OS29 OS12 Na2 54.4(3) . .
OHT3 OS12 Na2 98.9(4) . .
OW21 OS12 Na2 54.5(5) . .
OS2 OS12 Na2 143.4(4) . .
Si8 OS12 OS33 139.1(5) . .
Ti2 OS12 OS33 39.9(3) . .
OB38 OS12 OS33 105.4(4) . .
OB13 OS12 OS33 129.9(5) . .
OH22 OS12 OS33 157.3(5) . .
OS29 OS12 OS33 54.2(3) . .
OHT3 OS12 OS33 86.4(4) . .
OW21 OS12 OS33 72.3(5) . .
OS2 OS12 OS33 57.2(3) . .
Na2 OS12 OS33 92.8(3) . .
Si8 OS12 Si6 67.2(3) . .
Ti2 OS12 Si6 76.3(3) . .
OB38 OS12 Si6 31.4(2) . .
OB13 OS12 Si6 85.8(4) . .
OH22 OS12 Si6 86.4(3) . .
OS29 OS12 Si6 119.0(4) . .
OHT3 OS12 Si6 86.2(3) . .
OW21 OS12 Si6 114.8(6) . .
OS2 OS12 Si6 30.9(2) . .
Na2 OS12 Si6 166.3(4) . .
OS33 OS12 Si6 74.7(3) . .
Si18 OS13 Ti3 129.5(6) . 4_545
Si18 OS13 OS16 34.8(3) . .
Ti3 OS13 OS16 97.7(4) 4_545 .
Si18 OS13 OS4 154.5(6) . 4_545
Ti3 OS13 OS4 44.0(3) 4_545 4_545
OS16 OS13 OS4 122.9(4) . 4_545
Si18 OS13 OB33 35.1(4) . .
Ti3 OS13 OB33 123.7(6) 4_545 .
OS16 OS13 OB33 60.3(4) . .
OS4 OS13 OB33 165.6(6) 4_545 .
Si18 OS13 OB16 35.9(4) . .
Ti3 OS13 OB16 155.8(5) 4_545 .
OS16 OS13 OB16 61.2(4) . .
OS4 OS13 OB16 136.1(6) 4_545 .
OB33 OS13 OB16 58.3(5) . .
Si18 OS13 OT7 84.2(5) . .
Ti3 OS13 OT7 48.7(3) 4_545 .
OS16 OS13 OT7 62.1(4) . .
OS4 OS13 OT7 92.4(4) 4_545 .
OB33 OS13 OT7 76.7(5) . .
OB16 OS13 OT7 119.5(5) . .
Si18 OS13 OS40 131.1(6) . 4_545
Ti3 OS13 OS40 44.1(3) 4_545 4_545
OS16 OS13 OS40 121.1(5) . 4_545
OS4 OS13 OS40 65.4(4) 4_545 4_545
OB33 OS13 OS40 100.6(5) . 4_545
OB16 OS13 OS40 156.0(5) . 4_545
OT7 OS13 OS40 59.3(4) . 4_545
Si18 OS13 OT3 97.0(5) . .
Ti3 OS13 OT3 43.4(3) 4_545 .
OS16 OS13 OT3 62.4(3) . .
OS4 OS13 OT3 61.8(3) 4_545 .
OB33 OS13 OT3 116.2(5) . .
OB16 OS13 OT3 112.5(4) . .
OT7 OS13 OT3 53.0(3) . .
OS40 OS13 OT3 86.3(4) 4_545 .
Si18 OS13 OW23 112.4(6) . .
Ti3 OS13 OW23 109.8(6) 4_545 .
OS16 OS13 OW23 123.2(6) . .
OS4 OS13 OW23 65.8(5) 4_545 .
OB33 OS13 OW23 125.9(6) . .
OB16 OS13 OW23 76.8(6) . .
OT7 OS13 OW23 157.2(6) . .
OS40 OS13 OW23 112.9(6) 4_545 .
OT3 OS13 OW23 107.5(6) . .
Si18 OS13 OW33 108.9(6) . 8_455
Ti3 OS13 OW33 102.6(6) 4_545 8_455
OS16 OS13 OW33 138.4(6) . 8_455
OS4 OS13 OW33 96.3(5) 4_545 8_455
OB33 OS13 OW33 78.3(5) . 8_455
OB16 OS13 OW33 101.4(5) . 8_455
OT7 OS13 OW33 107.0(6) . 8_455
OS40 OS13 OW33 60.1(5) 4_545 8_455
OT3 OS13 OW33 146.0(6) . 8_455
OW23 OS13 OW33 83.1(7) . 8_455
Si18 OS13 Ti5 67.3(3) . .
Ti3 OS13 Ti5 63.9(3) 4_545 .
OS16 OS13 Ti5 33.8(2) . .
OS4 OS13 Ti5 94.8(3) 4_545 .
OB33 OS13 Ti5 82.5(4) . .
OB16 OS13 Ti5 94.1(4) . .
OT7 OS13 Ti5 38.0(2) . .
OS40 OS13 Ti5 94.2(3) 4_545 .
OT3 OS13 Ti5 33.7(2) . .
OW23 OS13 Ti5 132.7(6) . .
OW33 OS13 Ti5 143.8(5) 8_455 .
Si9 OS14 Ti8 136.2(6) . .
Si9 OS14 OW25 123.0(6) . 3_545
Ti8 OS14 OW25 98.5(6) . 3_545
Si9 OS14 OB27 37.3(3) . .
Ti8 OS14 OB27 106.5(4) . .
OW25 OS14 OB27 153.4(6) 3_545 .
Si9 OS14 OH19 32.9(3) . .
Ti8 OS14 OH19 167.4(5) . .
OW25 OS14 OH19 94.0(6) 3_545 .
OB27 OS14 OH19 60.9(4) . .
Si9 OS14 OB8 34.7(3) . .
Ti8 OS14 OB8 115.2(4) . .
OW25 OS14 OB8 118.8(7) 3_545 .
OB27 OS14 OB8 57.9(3) . .
OH19 OS14 OB8 59.3(3) . .
Si9 OS14 OS5 156.4(6) . 3_545
Ti8 OS14 OS5 46.1(3) . 3_545
OW25 OS14 OS5 54.3(5) 3_545 3_545
OB27 OS14 OS5 152.0(5) . 3_545
OH19 OS14 OS5 146.4(5) . 3_545
OB8 OS14 OS5 122.6(4) . 3_545
Si9 OS14 OS49 94.6(5) . .
Ti8 OS14 OS49 46.7(3) . .
OW25 OS14 OS49 142.3(6) 3_545 .
OB27 OS14 OS49 60.2(3) . .
OH19 OS14 OS49 120.8(4) . .
OB8 OS14 OS49 93.4(4) . .
OS5 OS14 OS49 92.8(4) 3_545 .
Si9 OS14 K1 123.0(7) . 3_545
Ti8 OS14 K1 100.7(6) . 3_545
OW25 OS14 K1 18.5(6) 3_545 3_545
OB27 OS14 K1 141.3(7) . 3_545
OH19 OS14 K1 90.5(6) . 3_545
OB8 OS14 K1 131.2(7) . 3_545
OS5 OS14 K1 62.8(6) 3_545 3_545
OS49 OS14 K1 135.3(7) . 3_545
Si9 OS14 OHT2 104.1(5) . .
Ti8 OS14 OHT2 45.0(3) . .
OW25 OS14 OHT2 106.8(7) 3_545 .
OB27 OS14 OHT2 97.4(4) . .
OH19 OS14 OHT2 132.3(4) . .
OB8 OS14 OHT2 73.1(3) . .
OS5 OS14 OHT2 60.4(3) 3_545 .
OS49 OS14 OHT2 61.8(3) . .
K1 OS14 OHT2 121.2(7) 3_545 .
Si9 OS14 OS37 143.5(5) . .
Ti8 OS14 OS37 39.0(2) . .
OW25 OS14 OS37 86.8(6) 3_545 .
OB27 OS14 OS37 107.0(4) . .
OH19 OS14 OS37 140.9(4) . .
OB8 OS14 OS37 149.4(4) . .
OS5 OS14 OS37 57.1(3) 3_545 .
OS49 OS14 OS37 57.4(3) . .
K1 OS14 OS37 78.1(6) 3_545 .
OHT2 OS14 OS37 84.0(3) . .
Si9 OS14 Si23 69.4(4) . .
Ti8 OS14 Si23 77.8(3) . .
OW25 OS14 Si23 156.2(7) 3_545 .
OB27 OS14 Si23 32.1(2) . .
OH19 OS14 Si23 90.0(3) . .
OB8 OS14 Si23 83.3(3) . .
OS5 OS14 Si23 123.4(4) 3_545 .
OS49 OS14 Si23 31.7(2) . .
K1 OS14 Si23 138.3(8) 3_545 .
OHT2 OS14 Si23 87.4(3) . .
OS37 OS14 Si23 75.6(3) . .
Si12 OS15 Ti6 135.0(6) . 4
Si12 OS15 Na9 109.0(7) . .
Ti6 OS15 Na9 100.8(6) 4 .
Si12 OS15 OB15 36.7(3) . .
Ti6 OS15 OB15 151.7(6) 4 .
Na9 OS15 OB15 72.8(5) . .
Si12 OS15 OB32 35.2(4) . .
Ti6 OS15 OB32 134.3(5) 4 .
Na9 OS15 OB32 124.9(6) . .
OB15 OS15 OB32 59.3(4) . .
Si12 OS15 OS21 152.3(6) . 4
Ti6 OS15 OS21 46.0(3) 4 4
Na9 OS15 OS21 55.5(5) . 4
OB15 OS15 OS21 124.8(5) . 4
OB32 OS15 OS21 172.1(5) . 4
Si12 OS15 OW35 106.0(7) . 6_565
Ti6 OS15 OW35 112.9(6) 4 6_565
Na9 OS15 OW35 77.7(8) . 6_565
OB15 OS15 OW35 93.0(6) . 6_565
OB32 OS15 OW35 79.2(6) . 6_565
OS21 OS15 OW35 93.5(6) 4 6_565
Si12 OS15 OS45 32.6(3) . .
Ti6 OS15 OS45 103.4(4) 4 .
Na9 OS15 OS45 117.6(7) . .
OB15 OS15 OS45 59.3(4) . .
OB32 OS15 OS45 59.0(4) . .
OS21 OS15 OS45 128.7(5) 4 .
OW35 OS15 OS45 137.2(6) 6_565 .
Si12 OS15 OT4 99.5(5) . 4
Ti6 OS15 OT4 44.1(3) 4 4
Na9 OS15 OT4 94.5(7) . 4
OB15 OS15 OT4 108.0(5) . 4
OB32 OS15 OT4 123.7(4) . 4
OS21 OS15 OT4 62.8(4) 4 4
OW35 OS15 OT4 154.5(6) 6_565 4
OS45 OS15 OT4 67.9(4) . 4
Si12 OS15 OS46 93.9(5) . .
Ti6 OS15 OS46 47.9(3) 4 .
Na9 OS15 OS46 147.6(6) . .
OB15 OS15 OS46 129.3(5) . .
OB32 OS15 OS46 87.0(4) . .
OS21 OS15 OS46 93.8(4) 4 .
OW35 OS15 OS46 118.4(6) 6_565 .
OS45 OS15 OS46 71.2(3) . .
OT4 OS15 OS46 58.4(3) 4 .
Si12 OS15 OS20 146.4(6) . .
Ti6 OS15 OS20 42.0(3) 4 .
Na9 OS15 OS20 103.5(6) . .
OB15 OS15 OS20 165.6(5) . .
OB32 OS15 OS20 116.0(5) . .
OS21 OS15 OS20 58.2(4) 4 .
OW35 OS15 OS20 72.6(6) 6_565 .
OS45 OS15 OS20 131.9(4) . .
OT4 OS15 OS20 86.0(4) 4 .
OS46 OS15 OS20 60.7(3) . .
Si12 OS15 OW26 89.9(5) . 4_545
Ti6 OS15 OW26 83.5(4) 4 4_545
Na9 OS15 OW26 50.7(7) . 4_545
OB15 OS15 OW26 71.0(4) . 4_545
OB32 OS15 OW26 124.7(5) . 4_545
OS21 OS15 OW26 62.4(4) 4 4_545
OW35 OS15 OW26 128.3(6) 6_565 4_545
OS45 OS15 OW26 76.2(4) . 4_545
OT4 OS15 OW26 50.9(4) 4 4_545
OS46 OS15 OW26 108.8(4) . 4_545
OS20 OS15 OW26 117.9(5) . 4_545
Si18 OS16 Ti5 128.5(6) . .
Si18 OS16 K3 114.6(7) . .
Ti5 OS16 K3 100.3(7) . .
Si18 OS16 OS17 152.9(6) . .
Ti5 OS16 OS17 44.4(3) . .
K3 OS16 OS17 92.0(6) . .
Si18 OS16 OS13 35.6(3) . .
Ti5 OS16 OS13 95.6(4) . .
K3 OS16 OS13 144.7(7) . .
OS17 OS16 OS13 120.9(4) . .
Si18 OS16 OB33 34.8(4) . .
Ti5 OS16 OB33 123.6(6) . .
K3 OS16 OB33 84.6(6) . .
OS17 OS16 OB33 166.7(6) . .
OS13 OS16 OB33 60.4(4) . .
Si18 OS16 OB16 34.5(4) . .
Ti5 OS16 OB16 152.4(6) . .
K3 OS16 OB16 107.1(6) . .
OS17 OS16 OB16 135.0(5) . .
OS13 OS16 OB16 60.0(4) . .
OB33 OS16 OB16 58.0(5) . .
Si18 OS16 OS19 131.7(6) . .
Ti5 OS16 OS19 44.9(3) . .
K3 OS16 OS19 58.1(6) . .
OS17 OS16 OS19 66.0(4) . .
OS13 OS16 OS19 120.8(5) . .
OB33 OS16 OS19 101.6(5) . .
OB16 OS16 OS19 157.6(5) . .
Si18 OS16 OT7 83.2(5) . .
Ti5 OS16 OT7 49.1(3) . .
K3 OS16 OT7 109.0(6) . .
OS17 OS16 OT7 93.1(4) . .
OS13 OS16 OT7 60.4(4) . .
OB33 OS16 OT7 76.0(4) . .
OB16 OS16 OT7 116.8(5) . .
OS19 OS16 OT7 60.5(4) . .
Si18 OS16 OT3 96.8(5) . .
Ti5 OS16 OT3 41.9(3) . .
K3 OS16 OT3 142.2(7) . .
OS17 OS16 OT3 61.0(3) . .
OS13 OS16 OT3 61.3(3) . .
OB33 OS16 OT3 115.3(5) . .
OB16 OS16 OT3 110.7(5) . .
OS19 OS16 OT3 85.6(4) . .
OT7 OS16 OT3 52.3(3) . .
Si18 OS16 OW16 109.7(6) . .
Ti5 OS16 OW16 109.6(5) . .
K3 OS16 OW16 85.4(6) . .
OS17 OS16 OW16 65.5(4) . .
OS13 OS16 OW16 118.5(5) . .
OB33 OS16 OW16 126.8(5) . .
OB16 OS16 OW16 75.7(4) . .
OS19 OS16 OW16 116.4(5) . .
OT7 OS16 OW16 155.1(5) . .
OT3 OS16 OW16 104.0(4) . .
Si18 OS16 Ti3 67.0(4) . 4_545
Ti5 OS16 Ti3 62.9(3) . 4_545
K3 OS16 Ti3 145.2(6) . 4_545
OS17 OS16 Ti3 94.4(3) . 4_545
OS13 OS16 Ti3 32.8(2) . 4_545
OB33 OS16 Ti3 81.5(3) . 4_545
OB16 OS16 Ti3 92.1(4) . 4_545
OS19 OS16 Ti3 93.8(3) . 4_545
OT7 OS16 Ti3 36.5(2) . 4_545
OT3 OS16 Ti3 33.9(2) . 4_545
OW16 OS16 Ti3 128.1(4) . 4_545
Si16 OS17 Ti5 135.2(5) . .
Si16 OS17 OB5 36.6(3) . .
Ti5 OS17 OB5 154.4(5) . .
Si16 OS17 OS16 154.5(6) . .
Ti5 OS17 OS16 46.2(3) . .
OB5 OS17 OS16 127.1(5) . .
Si16 OS17 OB30 35.9(3) . .
Ti5 OS17 OB30 132.9(5) . .
OB5 OS17 OB30 59.1(3) . .
OS16 OS17 OB30 169.3(5) . .
Si16 OS17 OS27 33.4(3) . .
Ti5 OS17 OS27 103.0(4) . .
OB5 OS17 OS27 60.7(3) . .
OS16 OS17 OS27 129.7(5) . .
OB30 OS17 OS27 60.2(3) . .
Si16 OS17 OS45 94.2(4) . .
Ti5 OS17 OS45 47.0(3) . .
OB5 OS17 OS45 129.9(4) . .
OS16 OS17 OS45 93.1(4) . .
OB30 OS17 OS45 86.9(4) . .
OS27 OS17 OS45 70.9(3) . .
Si16 OS17 OT3 101.7(4) . .
Ti5 OS17 OT3 42.7(3) . .
OB5 OS17 OT3 111.9(4) . .
OS16 OS17 OT3 62.6(3) . .
OB30 OS17 OT3 125.2(4) . .
OS27 OS17 OT3 69.0(3) . .
OS45 OS17 OT3 57.0(3) . .
Si16 OS17 OS19 143.1(6) . .
Ti5 OS17 OS19 40.5(3) . .
OB5 OS17 OS19 165.0(5) . .
OS16 OS17 OS19 59.0(4) . .
OB30 OS17 OS19 112.7(4) . .
OS27 OS17 OS19 128.3(4) . .
OS45 OS17 OS19 57.5(3) . .
OT3 OS17 OS19 83.0(4) . .
Si16 OS17 OW16 107.0(5) . .
Ti5 OS17 OW16 106.8(4) . .
OB5 OS17 OW16 70.5(4) . .
OS16 OS17 OW16 60.9(4) . .
OB30 OS17 OW16 119.7(4) . .
OS27 OS17 OW16 119.9(4) . .
OS45 OS17 OW16 153.4(5) . .
OT3 OS17 OW16 102.0(4) . .
OS19 OS17 OW16 107.6(4) . .
Si16 OS17 OW8 115.5(12) . .
Ti5 OS17 OW8 94.2(12) . .
OB5 OS17 OW8 110.9(12) . .
OS16 OS17 OW8 87.7(11) . .
OB30 OS17 OW8 81.8(11) . .
OS27 OS17 OW8 140.3(12) . .
OS45 OS17 OW8 97.7(11) . .
OT3 OS17 OW8 136.9(12) . .
OS19 OS17 OW8 54.3(11) . .
OW16 OS17 OW8 87.7(11) . .
Si16 OS17 OB32 78.3(4) . .
Ti5 OS17 OB32 86.4(4) . .
OB5 OS17 OB32 108.5(4) . .
OS16 OS17 OB32 123.9(4) . .
OB30 OS17 OB32 49.5(3) . .
OS27 OS17 OB32 81.0(3) . .
OS45 OS17 OB32 48.9(3) . .
OT3 OS17 OB32 105.5(4) . .
OS19 OS17 OB32 65.4(3) . .
OW16 OS17 OB32 150.2(4) . .
OW8 OS17 OB32 64.4(11) . .
Si3 OS18 Ti4 139.7(6) . .
Si3 OS18 Na14 117.7(6) . .
Ti4 OS18 Na14 102.3(5) . .
Si3 OS18 OB28 36.7(4) . .
Ti4 OS18 OB28 104.0(4) . .
Na14 OS18 OB28 153.3(6) . .
Si3 OS18 OS23 167.0(7) . 1_565
Ti4 OS18 OS23 46.3(3) . 1_565
Na14 OS18 OS23 56.8(5) . 1_565
OB28 OS18 OS23 149.9(5) . 1_565
Si3 OS18 OH11 34.1(5) . .
Ti4 OS18 OH11 134.8(7) . .
Na14 OS18 OH11 103.2(6) . .
OB28 OS18 OH11 59.9(5) . .
OS23 OS18 OH11 133.1(7) 1_565 .
Si3 OS18 OH10 34.9(5) . .
Ti4 OS18 OH10 153.3(7) . .
Na14 OS18 OH10 93.4(6) . .
OB28 OS18 OH10 60.5(5) . .
OS23 OS18 OH10 148.0(6) 1_565 .
OH11 OS18 OH10 59.3(6) . .
Si3 OS18 OS36 96.4(5) . .
Ti4 OS18 OS36 45.5(3) . .
Na14 OS18 OS36 144.6(6) . .
OB28 OS18 OS36 59.7(3) . .
OS23 OS18 OS36 91.6(4) 1_565 .
OH11 OS18 OS36 110.9(5) . .
OH10 OS18 OS36 111.9(6) . .
Si3 OS18 OHT4 115.7(6) . 1_565
Ti4 OS18 OHT4 42.1(3) . 1_565
Na14 OS18 OHT4 106.8(6) . 1_565
OB28 OS18 OHT4 95.7(4) . 1_565
OS23 OS18 OHT4 59.7(4) 1_565 1_565
OH11 OS18 OHT4 94.6(6) . 1_565
OH10 OS18 OHT4 150.5(6) . 1_565
OS36 OS18 OHT4 61.9(4) . 1_565
Si3 OS18 Na7 104.8(8) . .
Ti4 OS18 Na7 98.8(6) . .
Na14 OS18 Na7 59.6(7) . .
OB28 OS18 Na7 111.5(7) . .
OS23 OS18 Na7 82.8(7) 1_565 .
OH11 OS18 Na7 126.3(7) . .
OH10 OS18 Na7 70.8(7) . .
OS36 OS18 Na7 104.7(6) . .
OHT4 OS18 Na7 138.1(6) 1_565 .
Si3 OS18 OS11 136.6(7) . .
Ti4 OS18 OS11 41.7(3) . .
Na14 OS18 OS11 89.4(5) . .
OB28 OS18 OS11 107.5(4) . .
OS23 OS18 OS11 56.4(4) 1_565 .
OH11 OS18 OS11 167.2(6) . .
OH10 OS18 OS11 118.4(6) . .
OS36 OS18 OS11 57.2(3) . .
OHT4 OS18 OS11 83.8(4) 1_565 .
Na7 OS18 OS11 58.5(5) . .
Si3 OS18 Si4 67.7(4) . .
Ti4 OS18 Si4 76.8(3) . .
Na14 OS18 Si4 158.4(6) . .
OB28 OS18 Si4 32.4(2) . .
OS23 OS18 Si4 122.2(4) 1_565 .
OH11 OS18 Si4 91.7(5) . .
OH10 OS18 Si4 80.6(5) . .
OS36 OS18 Si4 31.6(2) . .
OHT4 OS18 Si4 87.2(3) 1_565 .
Na7 OS18 Si4 99.0(6) . .
OS11 OS18 Si4 75.6(3) . .
Si11 OS19 Ti5 127.0(6) . .
Si11 OS19 OB15 35.6(3) . .
Ti5 OS19 OB15 106.3(5) . .
Si11 OS19 K3 130.1(7) . .
Ti5 OS19 K3 98.7(6) . .
OB15 OS19 K3 152.6(7) . .
Si11 OS19 OB34 35.4(4) . .
Ti5 OS19 OB34 102.5(5) . .
OB15 OS19 OB34 59.4(4) . .
K3 OS19 OB34 126.0(7) . .
Si11 OS19 OB36 32.2(3) . .
Ti5 OS19 OB36 159.0(6) . .
OB15 OS19 OB36 58.0(4) . .
K3 OS19 OB36 100.0(6) . .
OB34 OS19 OB36 58.3(4) . .
Si11 OS19 OS45 87.6(5) . .
Ti5 OS19 OS45 47.4(3) . .
OB15 OS19 OS45 59.3(4) . .
K3 OS19 OS45 142.4(7) . .
OB34 OS19 OS45 83.4(4) . .
OB36 OS19 OS45 116.7(5) . .
Si11 OS19 OS16 148.6(6) . .
Ti5 OS19 OS16 43.6(3) . .
OB15 OS19 OS16 149.2(5) . .
K3 OS19 OS16 57.7(6) . .
OB34 OS19 OS16 113.3(5) . .
OB36 OS19 OS16 147.8(5) . .
OS45 OS19 OS16 90.9(4) . .
Si11 OS19 OT7 91.4(5) . .
Ti5 OS19 OT7 48.7(3) . .
OB15 OS19 OT7 96.7(5) . .
K3 OS19 OT7 108.3(6) . .
OB34 OS19 OT7 57.9(4) . .
OB36 OS19 OT7 115.4(5) . .
OS45 OS19 OT7 64.6(4) . .
OS16 OS19 OT7 60.0(4) . .
Si11 OS19 OW8 115.2(13) . .
Ti5 OS19 OW8 106.8(13) . .
OB15 OS19 OW8 102.3(13) . .
K3 OS19 OW8 58.9(13) . .
OB34 OS19 OW8 149.1(13) . .
OB36 OS19 OW8 91.1(13) . .
OS45 OS19 OW8 109.6(13) . .
OS16 OS19 OW8 94.9(13) . .
OT7 OS19 OW8 153.0(13) . .
Si11 OS19 OS17 142.8(6) . .
Ti5 OS19 OS17 37.9(3) . .
OB15 OS19 OS17 107.7(4) . .
K3 OS19 OS17 85.2(6) . .
OB34 OS19 OS17 137.1(5) . .
OB36 OS19 OS17 153.7(5) . .
OS45 OS19 OS17 58.2(3) . .
OS16 OS19 OS17 55.0(3) . .
OT7 OS19 OS17 86.6(4) . .
OW8 OS19 OS17 69.5(13) . .
Si11 OS19 Si12 66.5(4) . .
Ti5 OS19 Si12 78.4(3) . .
OB15 OS19 Si12 31.8(2) . .
K3 OS19 Si12 153.4(7) . .
OB34 OS19 Si12 80.0(4) . .
OB36 OS19 Si12 89.0(4) . .
OS45 OS19 Si12 31.8(2) . .
OS16 OS19 Si12 121.5(4) . .
OT7 OS19 Si12 89.8(3) . .
OW8 OS19 Si12 96.3(13) . .
OS17 OS19 Si12 76.3(3) . .
Si14 OS20 Ti6 137.6(6) . 4
Si14 OS20 OB9 35.4(3) . .
Ti6 OS20 OB9 103.1(4) 4 .
Si14 OS20 K2 109.0(5) . .
Ti6 OS20 K2 110.1(5) 4 .
OB9 OS20 K2 143.8(5) . .
Si14 OS20 OH21 34.2(4) . .
Ti6 OS20 OH21 132.7(6) 4 .
OB9 OS20 OH21 57.7(4) . .
K2 OS20 OH21 88.6(5) . .
Si14 OS20 OB18 35.1(4) . 6_565
Ti6 OS20 OB18 151.5(6) 4 6_565
OB9 OS20 OB18 59.9(4) . 6_565
K2 OS20 OB18 93.9(4) . 6_565
OH21 OS20 OB18 60.5(4) . 6_565
Si14 OS20 OS21 170.4(7) . 4
Ti6 OS20 OS21 45.2(3) 4 4
OB9 OS20 OS21 148.1(5) . 4
K2 OS20 OS21 65.5(4) . 4
OH21 OS20 OS21 136.2(6) . 4
OB18 OS20 OS21 149.1(6) 6_565 4
Si14 OS20 OHT4 115.0(6) . 4
Ti6 OS20 OHT4 42.5(3) 4 4
OB9 OS20 OHT4 95.3(4) . 4
K2 OS20 OHT4 99.4(5) . 4
OH21 OS20 OHT4 93.1(5) . 4
OB18 OS20 OHT4 150.1(5) 6_565 4
OS21 OS20 OHT4 60.0(4) 4 4
Si14 OS20 OS46 93.4(5) . .
Ti6 OS20 OS46 45.8(3) 4 .
OB9 OS20 OS46 58.1(3) . .
K2 OS20 OS46 155.6(5) . .
OH21 OS20 OS46 106.2(4) . .
OB18 OS20 OS46 110.2(4) 6_565 .
OS21 OS20 OS46 90.8(4) 4 .
OHT4 OS20 OS46 61.3(3) 4 .
Si14 OS20 OS15 132.4(6) . .
Ti6 OS20 OS15 42.5(3) 4 .
OB9 OS20 OS15 104.7(4) . .
K2 OS20 OS15 109.4(5) . .
OH21 OS20 OS15 162.1(5) . .
OB18 OS20 OS15 115.6(5) 6_565 .
OS21 OS20 OS15 56.9(4) 4 .
OHT4 OS20 OS15 85.0(4) 4 .
OS46 OS20 OS15 57.4(3) . .
Si14 OS20 Si15 65.7(4) . .
Ti6 OS20 Si15 75.7(3) 4 .
OB9 OS20 Si15 31.5(2) . .
K2 OS20 Si15 174.1(5) . .
OH21 OS20 Si15 88.0(4) . .
OB18 OS20 Si15 80.3(3) 6_565 .
OS21 OS20 Si15 120.0(4) 4 .
OHT4 OS20 Si15 85.5(3) 4 .
OS46 OS20 Si15 30.2(2) . .
OS15 OS20 Si15 74.1(3) . .
Si14 OS20 OW35 107.6(7) . 6_565
Ti6 OS20 OW35 92.2(5) 4 6_565
OB9 OS20 OW35 109.2(6) . 6_565
K2 OS20 OW35 84.0(6) . 6_565
OH21 OS20 OW35 133.8(6) . 6_565
OB18 OS20 OW35 74.6(5) 6_565 6_565
OS21 OS20 OW35 80.3(5) 4 6_565
OHT4 OS20 OW35 133.1(6) 4 6_565
OS46 OS20 OW35 98.5(5) . 6_565
OS15 OS20 OW35 50.8(5) . 6_565
Si15 OS20 OW35 95.0(5) . 6_565
Si31 OS21 Ti6 123.0(7) . .
Si31 OS21 Na9 121.5(7) . 4_545
Ti6 OS21 Na9 103.2(5) . 4_545
Si31 OS21 OH2 36.8(4) . .
Ti6 OS21 OH2 114.6(6) . .
Na9 OS21 OH2 142.1(6) 4_545 .
Si31 OS21 OB19 34.8(3) . .
Ti6 OS21 OB19 151.5(6) . .
Na9 OS21 OB19 88.2(6) 4_545 .
OH2 OS21 OB19 60.1(5) . .
Si31 OS21 OS15 156.1(6) . 4_545
Ti6 OS21 OS15 47.2(3) . 4_545
Na9 OS21 OS15 56.7(4) 4_545 4_545
OH2 OS21 OS15 158.7(6) . 4_545
OB19 OS21 OS15 141.1(5) . 4_545
Si31 OS21 OS23 33.8(4) . .
Ti6 OS21 OS23 94.7(5) . .
Na9 OS21 OS23 120.1(8) 4_545 .
OH2 OS21 OS23 61.9(5) . .
OB19 OS21 OS23 57.4(4) . .
OS15 OS21 OS23 123.2(5) 4_545 .
Si31 OS21 OS20 127.5(6) . 4_545
Ti6 OS21 OS20 45.7(3) . 4_545
Na9 OS21 OS20 110.0(7) 4_545 4_545
OH2 OS21 OS20 94.6(5) . 4_545
OB19 OS21 OS20 152.6(5) . 4_545
OS15 OS21 OS20 64.9(4) 4_545 4_545
OS23 OS21 OS20 122.5(5) . 4_545
Si31 OS21 OHT4 80.6(5) . .
Ti6 OS21 OHT4 43.9(3) . .
Na9 OS21 OHT4 143.0(6) 4_545 .
OH2 OS21 OHT4 73.8(5) . .
OB19 OS21 OHT4 114.5(5) . .
OS15 OS21 OHT4 90.7(4) 4_545 .
OS23 OS21 OHT4 60.7(4) . .
OS20 OS21 OHT4 62.5(4) 4_545 .
Si31 OS21 OT4 97.8(5) . .
Ti6 OS21 OT4 42.5(3) . .
Na9 OS21 OT4 93.4(6) 4_545 .
OH2 OS21 OT4 116.5(6) . .
OB19 OS21 OT4 111.9(5) . .
OS15 OS21 OT4 60.0(3) 4_545 .
OS23 OS21 OT4 64.0(4) . .
OS20 OS21 OT4 88.1(4) 4_545 .
OHT4 OS21 OT4 51.9(3) . .
Si31 OS21 K2 94.5(5) . 4_545
Ti6 OS21 K2 101.5(5) . 4_545
Na9 OS21 K2 110.4(8) 4_545 4_545
OH2 OS21 K2 59.9(5) . 4_545
OB19 OS21 K2 98.6(4) . 4_545
OS15 OS21 K2 108.5(5) 4_545 4_545
OS23 OS21 K2 121.2(5) . 4_545
OS20 OS21 K2 56.4(4) 4_545 4_545
OHT4 OS21 K2 95.3(5) . 4_545
OT4 OS21 K2 141.9(5) . 4_545
Si31 OS21 OW26 89.4(5) . 1_545
Ti6 OS21 OW26 89.9(4) . 1_545
Na9 OS21 OW26 54.3(7) 4_545 1_545
OH2 OS21 OW26 126.2(6) . 1_545
OB19 OS21 OW26 75.5(5) . 1_545
OS15 OS21 OW26 70.4(4) 4_545 1_545
OS23 OS21 OW26 69.4(4) . 1_545
OS20 OS21 OW26 131.7(5) 4_545 1_545
OHT4 OS21 OW26 101.5(5) . 1_545
OT4 OS21 OW26 53.1(4) . 1_545
K2 OS21 OW26 163.1(6) 4_545 1_545
Si20 OS22 Ti7 127.8(6) . .
Si20 OS22 OH12 35.0(4) . .
Ti7 OS22 OH12 152.7(6) . .
Si20 OS22 OS39 35.2(4) . .
Ti7 OS22 OS39 95.3(4) . .
OH12 OS22 OS39 60.5(4) . .
Si20 OS22 OB17 36.1(4) . .
Ti7 OS22 OB17 120.6(5) . .
OH12 OS22 OB17 60.4(4) . .
OS39 OS22 OB17 59.9(4) . .
Si20 OS22 OS7 135.4(6) . .
Ti7 OS22 OS7 45.6(3) . .
OH12 OS22 OS7 158.7(5) . .
OS39 OS22 OS7 124.5(5) . .
OB17 OS22 OS7 102.5(5) . .
Si20 OS22 OS9 152.2(6) . .
Ti7 OS22 OS9 45.3(3) . .
OH12 OS22 OS9 134.3(5) . .
OS39 OS22 OS9 120.7(5) . .
OB17 OS22 OS9 164.8(5) . .
OS7 OS22 OS9 64.0(3) . .
Si20 OS22 K2 104.8(5) . 6_566
Ti7 OS22 K2 105.5(5) . 6_566
OH12 OS22 K2 100.8(5) . 6_566
OS39 OS22 K2 133.7(5) . 6_566
OB17 OS22 K2 74.0(4) . 6_566
OS7 OS22 K2 60.0(4) . 6_566
OS9 OS22 K2 102.7(4) . 6_566
Si20 OS22 OHT1 86.8(5) . .
Ti7 OS22 OHT1 44.6(3) . .
OH12 OS22 OHT1 120.9(5) . .
OS39 OS22 OHT1 63.1(4) . .
OB17 OS22 OHT1 77.3(4) . .
OS7 OS22 OHT1 61.6(3) . .
OS9 OS22 OHT1 89.6(4) . .
K2 OS22 OHT1 105.1(5) 6_566 .
Si20 OS22 OT2 96.7(5) . .
Ti7 OS22 OT2 42.1(3) . .
OH12 OS22 OT2 110.9(5) . .
OS39 OS22 OT2 61.6(3) . .
OB17 OS22 OT2 114.3(5) . .
OS7 OS22 OT2 87.2(4) . .
OS9 OS22 OT2 60.5(3) . .
K2 OS22 OT2 147.1(5) 6_566 .
OHT1 OS22 OT2 51.1(3) . .
Si20 OS22 OW3 109.9(6) . .
Ti7 OS22 OW3 110.3(5) . .
OH12 OS22 OW3 75.4(5) . .
OS39 OS22 OW3 118.9(6) . .
OB17 OS22 OW3 129.1(6) . .
OS7 OS22 OW3 112.2(5) . .
OS9 OS22 OW3 65.2(4) . .
K2 OS22 OW3 92.2(5) 6_566 .
OHT1 OS22 OW3 152.3(5) . .
OT2 OS22 OW3 103.6(5) . .
Si20 OS22 Ti12 67.6(4) . .
Ti7 OS22 Ti12 61.6(3) . .
OH12 OS22 Ti12 93.6(4) . .
OS39 OS22 Ti12 33.7(2) . .
OB17 OS22 Ti12 80.4(4) . .
OS7 OS22 Ti12 96.0(3) . .
OS9 OS22 Ti12 93.7(3) . .
K2 OS22 Ti12 138.8(4) 6_566 .
OHT1 OS22 Ti12 36.8(2) . .
OT2 OS22 Ti12 34.0(2) . .
OW3 OS22 Ti12 128.9(5) . .
Si31 OS23 Ti4 122.8(7) . 1_545
Si31 OS23 Na14 114.4(6) . 1_545
Ti4 OS23 Na14 102.1(6) 1_545 1_545
Si31 OS23 Na8 112.2(6) . 1_545
Ti4 OS23 Na8 101.9(5) 1_545 1_545
Na14 OS23 Na8 100.3(6) 1_545 1_545
Si31 OS23 OB19 37.2(4) . .
Ti4 OS23 OB19 152.0(6) 1_545 .
Na14 OS23 OB19 105.1(6) 1_545 .
Na8 OS23 OB19 79.6(5) 1_545 .
Si31 OS23 OS11 149.3(7) . 1_545
Ti4 OS23 OS11 47.7(3) 1_545 1_545
Na14 OS23 OS11 96.1(6) 1_545 1_545
Na8 OS23 OS11 56.1(4) 1_545 1_545
OB19 OS23 OS11 133.8(6) . 1_545
Si31 OS23 OS18 132.3(7) . 1_545
Ti4 OS23 OS18 46.6(3) 1_545 1_545
Na14 OS23 OS18 56.3(5) 1_545 1_545
Na8 OS23 OS18 115.4(6) 1_545 1_545
OB19 OS23 OS18 156.6(6) . 1_545
OS11 OS23 OS18 67.0(4) 1_545 1_545
Si31 OS23 OS21 34.6(4) . .
Ti4 OS23 OS21 92.7(5) 1_545 .
Na14 OS23 OS21 145.0(6) 1_545 .
Na8 OS23 OS21 107.4(5) 1_545 .
OB19 OS23 OS21 60.8(4) . .
OS11 OS23 OS21 116.9(5) 1_545 .
OS18 OS23 OS21 124.7(5) 1_545 .
Si31 OS23 OH2 33.6(4) . .
Ti4 OS23 OH2 115.9(6) 1_545 .
Na14 OS23 OH2 86.5(6) 1_545 .
Na8 OS23 OH2 139.4(6) 1_545 .
OB19 OS23 OH2 60.1(5) . .
OS11 OS23 OH2 163.6(6) 1_545 .
OS18 OS23 OH2 101.8(6) 1_545 .
OS21 OS23 OH2 58.5(4) . .
Si31 OS23 OHT4 81.6(5) . .
Ti4 OS23 OHT4 44.2(3) 1_545 .
Na14 OS23 OHT4 109.6(5) 1_545 .
Na8 OS23 OHT4 138.0(5) 1_545 .
OB19 OS23 OHT4 118.2(5) . .
OS11 OS23 OHT4 91.2(4) 1_545 .
OS18 OS23 OHT4 63.5(4) 1_545 .
OS21 OS23 OHT4 61.3(4) . .
OH2 OS23 OHT4 72.7(5) . .
Si31 OS23 OT4 94.8(5) . .
Ti4 OS23 OT4 41.3(3) 1_545 .
Na14 OS23 OT4 143.3(6) 1_545 .
Na8 OS23 OT4 87.5(4) 1_545 .
OB19 OS23 OT4 111.6(5) . .
OS11 OS23 OT4 58.8(3) 1_545 .
OS18 OS23 OT4 87.8(4) 1_545 .
OS21 OS23 OT4 60.3(4) . .
OH2 OS23 OT4 110.6(5) . .
OHT4 OS23 OT4 51.0(3) . .
Si31 OS23 OW26 84.0(5) . 1_545
Ti4 OS23 OW26 86.5(4) 1_545 1_545
Na14 OS23 OW26 148.6(6) 1_545 1_545
Na8 OS23 OW26 48.2(4) 1_545 1_545
OB19 OS23 OW26 73.6(4) . 1_545
OS11 OS23 OW26 67.4(4) 1_545 1_545
OS18 OS23 OW26 129.8(5) 1_545 1_545
OS21 OS23 OW26 62.8(4) . 1_545
OH2 OS23 OW26 117.1(6) . 1_545
OHT4 OS23 OW26 97.8(5) . 1_545
OT4 OS23 OW26 50.4(4) . 1_545
Si30 OS24 Ti12 134.1(6) . .
Si30 OS24 OB1 33.6(4) . .
Ti12 OS24 OB1 120.4(5) . .
Si30 OS24 OB19 35.1(3) . .
Ti12 OS24 OB19 162.2(6) . .
OB1 OS24 OB19 59.4(4) . .
Si30 OS24 OB20 34.7(3) . .
Ti12 OS24 OB20 105.3(4) . .
OB1 OS24 OB20 58.4(5) . .
OB19 OS24 OB20 58.4(4) . .
Si30 OS24 OS39 160.3(6) . .
Ti12 OS24 OS39 44.5(3) . .
OB1 OS24 OS39 126.7(6) . .
OB19 OS24 OS39 152.2(5) . .
OB20 OS24 OS39 149.5(5) . .
Si30 OS24 OHT1 102.5(5) . .
Ti12 OS24 OHT1 47.2(3) . .
OB1 OS24 OHT1 75.8(4) . .
OB19 OS24 OHT1 135.0(5) . .
OB20 OS24 OHT1 95.8(4) . .
OS39 OS24 OHT1 61.8(3) . .
Si30 OS24 OS47 91.5(5) . .
Ti12 OS24 OS47 46.4(3) . .
OB1 OS24 OS47 96.8(5) . .
OB19 OS24 OS47 116.3(5) . .
OB20 OS24 OS47 59.2(3) . .
OS39 OS24 OS47 90.9(4) . .
OHT1 OS24 OS47 62.1(3) . .
Si30 OS24 OS38 138.6(6) . .
Ti12 OS24 OS38 41.0(3) . .
OB1 OS24 OS38 154.8(5) . .
OB19 OS24 OS38 131.4(5) . .
OB20 OS24 OS38 105.1(5) . .
OS39 OS24 OS38 57.1(3) . .
OHT1 OS24 OS38 88.3(4) . .
OS47 OS24 OS38 58.3(3) . .
Si30 OS24 Si28 66.3(4) . .
Ti12 OS24 Si28 76.9(3) . .
OB1 OS24 Si28 84.9(4) . .
OB19 OS24 Si28 85.5(4) . .
OB20 OS24 Si28 31.6(3) . .
OS39 OS24 Si28 120.8(4) . .
OHT1 OS24 Si28 86.7(3) . .
OS47 OS24 Si28 31.2(2) . .
OS38 OS24 Si28 74.7(3) . .
Si30 OS24 OH23 109.7(9) . .
Ti12 OS24 OH23 107.4(8) . .
OB1 OS24 OH23 92.4(9) . .
OB19 OS24 OH23 90.2(8) . .
OB20 OS24 OH23 144.3(9) . .
OS39 OS24 OH23 63.6(8) . .
OHT1 OS24 OH23 96.0(6) . .
OS47 OS24 OH23 153.0(8) . .
OS38 OS24 OH23 108.8(9) . .
Si28 OS24 OH23 175.6(8) . .
Si30 OS24 OW1 101.7(10) . 4_545
Ti12 OS24 OW1 100.2(9) . 4_545
OB1 OS24 OW1 133.6(9) . 4_545
OB19 OS24 OW1 75.0(9) . 4_545
OB20 OS24 OW1 91.7(9) . 4_545
OS39 OS24 OW1 97.5(9) . 4_545
OHT1 OS24 OW1 147.4(9) . 4_545
OS47 OS24 OW1 95.8(9) . 4_545
OS38 OS24 OW1 59.2(9) . 4_545
Si28 OS24 OW1 83.4(9) . 4_545
OH23 OS24 OW1 96.1(10) . 4_545
Si28 OS25 Ti10 134.7(6) . .
Si28 OS25 OB20 36.7(3) . .
Ti10 OS25 OB20 154.3(5) . .
Si28 OS25 OB21 35.6(3) . .
Ti10 OS25 OB21 132.6(5) . .
OB20 OS25 OB21 58.9(4) . .
Si28 OS25 OS26 154.2(6) . .
Ti10 OS25 OS26 44.9(3) . .
OB20 OS25 OS26 128.2(5) . .
OB21 OS25 OS26 170.2(5) . .
Si28 OS25 OW36 97.9(6) . .
Ti10 OS25 OW36 102.7(5) . .
OB20 OS25 OW36 65.0(5) . .
OB21 OS25 OW36 123.0(6) . .
OS26 OS25 OW36 63.2(5) . .
Si28 OS25 OS47 33.4(3) . .
Ti10 OS25 OS47 102.7(4) . .
OB20 OS25 OS47 60.4(3) . .
OB21 OS25 OS47 60.4(3) . .
OS26 OS25 OS47 128.0(5) . .
OW36 OS25 OS47 100.1(5) . .
Si28 OS25 OS31 92.4(4) . .
Ti10 OS25 OS31 48.5(3) . .
OB20 OS25 OS31 128.4(4) . .
OB21 OS25 OS31 84.9(4) . .
OS26 OS25 OS31 93.4(4) . .
OW36 OS25 OS31 142.3(6) . .
OS47 OS25 OS31 70.2(3) . .
Si28 OS25 OT5 101.1(5) . .
Ti10 OS25 OT5 42.8(3) . .
OB20 OS25 OT5 111.8(4) . .
OB21 OS25 OT5 124.3(4) . .
OS26 OS25 OT5 61.8(3) . .
OW36 OS25 OT5 84.6(5) . .
OS47 OS25 OT5 68.2(3) . .
OS31 OS25 OT5 57.8(3) . .
Si28 OS25 OS34 143.5(6) . .
Ti10 OS25 OS34 39.0(3) . .
OB20 OS25 OS34 166.7(5) . .
OB21 OS25 OS34 114.0(5) . .
OS26 OS25 OS34 57.5(4) . .
OW36 OS25 OS34 118.5(5) . .
OS47 OS25 OS34 128.0(4) . .
OS31 OS25 OS34 57.8(3) . .
OT5 OS25 OS34 81.5(3) . .
Si28 OS25 OW22 110.4(7) . 5_656
Ti10 OS25 OW22 101.5(7) . 5_656
OB20 OS25 OW22 103.7(7) . 5_656
OB21 OS25 OW22 78.4(6) . 5_656
OS26 OS25 OW22 92.6(6) . 5_656
OW36 OS25 OW22 106.9(7) . 5_656
OS47 OS25 OW22 138.4(7) . 5_656
OS31 OS25 OW22 103.1(6) . 5_656
OT5 OS25 OW22 144.2(7) . 5_656
OS34 OS25 OW22 63.1(6) . 5_656
Si28 OS25 OB24 77.6(4) . .
Ti10 OS25 OB24 87.2(4) . .
OB20 OS25 OB24 107.6(4) . .
OB21 OS25 OB24 48.7(3) . .
OS26 OS25 OB24 123.9(4) . .
OW36 OS25 OB24 169.2(5) . .
OS47 OS25 OB24 81.6(3) . .
OS31 OS25 OB24 48.3(3) . .
OT5 OS25 OB24 105.8(4) . .
OS34 OS25 OB24 66.8(3) . .
OW22 OS25 OB24 66.3(6) 5_656 .
Si36 OS26 Ti10 131.7(6) . .
Si36 OS26 Na3 98.8(5) . .
Ti10 OS26 Na3 105.1(5) . .
Si36 OS26 OH9 34.6(4) . .
Ti10 OS26 OH9 145.4(6) . .
Na3 OS26 OH9 64.9(4) . .
Si36 OS26 OH15 36.9(4) . .
Ti10 OS26 OH15 133.9(6) . .
Na3 OS26 OH15 119.9(5) . .
OH9 OS26 OH15 60.2(4) . .
Si36 OS26 OS32 34.4(3) . .
Ti10 OS26 OS32 97.5(4) . .
Na3 OS26 OS32 110.7(5) . .
OH9 OS26 OS32 60.2(4) . .
OH15 OS26 OS32 59.4(4) . .
Si36 OS26 OS25 142.6(6) . .
Ti10 OS26 OS25 43.9(3) . .
Na3 OS26 OS25 118.5(5) . .
OH9 OS26 OS25 170.5(5) . .
OH15 OS26 OS25 112.5(5) . .
OS32 OS26 OS25 122.8(5) . .
Si36 OS26 OS34 143.8(6) . .
Ti10 OS26 OS34 44.4(3) . .
Na3 OS26 OS34 61.7(4) . .
OH9 OS26 OS34 121.2(5) . .
OH15 OS26 OS34 178.4(6) . .
OS32 OS26 OS34 120.3(5) . .
OS25 OS26 OS34 66.2(4) . .
Si36 OS26 OS44 92.5(5) . .
Ti10 OS26 OS44 48.0(3) . .
Na3 OS26 OS44 88.2(4) . .
OH9 OS26 OS44 97.5(4) . .
OH15 OS26 OS44 120.5(5) . .
OS32 OS26 OS44 61.7(3) . .
OS25 OS26 OS44 91.6(4) . .
OS34 OS26 OS44 59.0(3) . .
Si36 OS26 OT5 93.7(5) . .
Ti10 OS26 OT5 42.4(3) . .
Na3 OS26 OT5 138.5(5) . .
OH9 OS26 OT5 123.3(5) . .
OH15 OS26 OT5 93.1(4) . .
OS32 OS26 OT5 63.1(3) . .
OS25 OS26 OT5 60.9(3) . .
OS34 OS26 OT5 85.4(4) . .
OS44 OS26 OT5 51.6(3) . .
Si36 OS26 OW36 93.0(6) . .
Ti10 OS26 OW36 97.6(5) . .
Na3 OS26 OW36 136.1(6) . .
OH9 OS26 OW36 112.4(6) . .
OH15 OS26 OW36 56.5(5) . .
OS32 OS26 OW36 102.8(5) . .
OS25 OS26 OW36 58.7(5) . .
OS34 OS26 OW36 122.5(5) . .
OS44 OS26 OW36 133.5(5) . .
OT5 OS26 OW36 81.9(5) . .
Si36 OS26 OW22 111.6(7) . .
Ti10 OS26 OW22 114.7(6) . .
Na3 OS26 OW22 43.5(6) . .
OH9 OS26 OW22 81.8(6) . .
OH15 OS26 OW22 104.9(6) . .
OS32 OS26 OW22 141.9(6) . .
OS25 OS26 OW22 95.1(6) . .
OS34 OS26 OW22 76.4(6) . .
OS44 OS26 OW22 127.1(7) . .
OT5 OS26 OW22 154.5(6) . .
OW36 OS26 OW22 93.0(7) . .
Si16 OS27 Ti1 128.5(5) . 4_545
Si16 OS27 Ce1 129.7(5) . 4_545
Ti1 OS27 Ce1 101.4(3) 4_545 4_545
Si16 OS27 OT6 174.2(5) . 4_545
Ti1 OS27 OT6 45.8(3) 4_545 4_545
Ce1 OS27 OT6 55.8(2) 4_545 4_545
Si16 OS27 OB30 34.9(3) . .
Ti1 OS27 OB30 112.9(4) 4_545 .
Ce1 OS27 OB30 125.7(4) 4_545 .
OT6 OS27 OB30 142.4(4) 4_545 .
Si16 OS27 OS17 33.8(3) . .
Ti1 OS27 OS17 159.2(5) 4_545 .
Ce1 OS27 OS17 98.2(3) 4_545 .
OT6 OS27 OS17 151.9(4) 4_545 .
OB30 OS27 OS17 59.2(3) . .
Si16 OS27 OB5 34.8(3) . .
Ti1 OS27 OB5 100.5(4) 4_545 .
Ce1 OS27 OB5 152.6(4) 4_545 .
OT6 OS27 OB5 141.4(4) 4_545 .
OB30 OS27 OB5 58.1(3) . .
OS17 OS27 OB5 58.7(3) . .
Si16 OS27 OS42 85.6(4) . .
Ti1 OS27 OS42 43.8(2) 4_545 .
Ce1 OS27 OS42 144.7(4) 4_545 .
OT6 OS27 OS42 88.9(3) 4_545 .
OB30 OS27 OS42 82.7(4) . .
OS17 OS27 OS42 115.7(4) . .
OB5 OS27 OS42 57.3(3) . .
Si16 OS27 OS10 114.7(5) . .
Ti1 OS27 OS10 43.5(2) 4_545 .
Ce1 OS27 OS10 96.4(3) 4_545 .
OT6 OS27 OS10 61.0(3) 4_545 .
OB30 OS27 OS10 82.6(4) . .
OS17 OS27 OS10 140.6(4) . .
OB5 OS27 OS10 110.9(4) . .
OS42 OS27 OS10 63.8(3) . .
Si16 OS27 OHT3 127.0(5) . 4_545
Ti1 OS27 OHT3 44.2(2) 4_545 4_545
Ce1 OS27 OHT3 91.3(3) 4_545 4_545
OT6 OS27 OHT3 50.8(3) 4_545 4_545
OB30 OS27 OHT3 142.4(4) . 4_545
OS17 OS27 OHT3 128.9(4) . 4_545
OB5 OS27 OHT3 93.0(4) . 4_545
OS42 OS27 OHT3 60.4(3) . 4_545
OS10 OS27 OHT3 87.0(3) . 4_545
Si16 OS27 OT3 90.0(4) . .
Ti1 OS27 OT3 134.1(4) 4_545 .
Ce1 OS27 OT3 51.1(2) 4_545 .
OT6 OS27 OT3 95.5(3) 4_545 .
OB30 OS27 OT3 113.0(4) . .
OS17 OS27 OT3 56.9(3) . .
OB5 OS27 OT3 101.5(4) . .
OS42 OS27 OT3 143.1(4) . .
OS10 OS27 OT3 147.5(4) . .
OHT3 OS27 OT3 94.8(3) 4_545 .
Si16 OS27 OS45 80.9(4) . .
Ti1 OS27 OS45 144.5(4) 4_545 .
Ce1 OS27 OS45 50.5(2) 4_545 .
OT6 OS27 OS45 104.1(4) 4_545 .
OB30 OS27 OS45 78.9(3) . .
OS17 OS27 OS45 55.9(3) . .
OB5 OS27 OS45 113.5(4) . .
OS42 OS27 OS45 161.4(4) . .
OS10 OS27 OS45 110.7(4) . .
OHT3 OS27 OS45 138.2(4) 4_545 .
OT3 OS27 OS45 50.1(3) . .
Si33 OS28 Ti11 128.8(5) . .
Si33 OS28 Na1 121.8(5) . 5_666
Ti11 OS28 Na1 101.7(4) . 5_666
Si33 OS28 OB2 36.7(3) . .
Ti11 OS28 OB2 104.5(4) . .
Na1 OS28 OB2 153.8(5) 5_666 .
Si33 OS28 OB6 36.9(3) . .
Ti11 OS28 OB6 104.3(4) . .
Na1 OS28 OB6 112.9(5) 5_666 .
OB2 OS28 OB6 60.4(3) . .
Si33 OS28 OH3 30.9(3) . .
Ti11 OS28 OH3 159.7(5) . .
Na1 OS28 OH3 95.8(4) 5_666 .
OB2 OS28 OH3 58.5(3) . .
OB6 OS28 OH3 58.8(3) . .
Si33 OS28 OS32 146.8(5) . .
Ti11 OS28 OS32 44.4(3) . .
Na1 OS28 OS32 58.5(3) 5_666 .
OB2 OS28 OS32 147.0(4) . .
OB6 OS28 OS32 110.0(4) . .
OH3 OS28 OS32 147.5(4) . .
Si33 OS28 OS44 91.0(4) . .
Ti11 OS28 OS44 47.9(3) . .
Na1 OS28 OS44 107.4(4) 5_666 .
OB2 OS28 OS44 90.5(4) . .
OB6 OS28 OS44 58.0(3) . .
OH3 OS28 OS44 116.8(4) . .
OS32 OS28 OS44 61.2(3) . .
Si33 OS28 OS1 91.6(4) . .
Ti11 OS28 OS1 46.8(3) . .
Na1 OS28 OS1 146.2(5) 5_666 .
OB2 OS28 OS1 59.1(3) . .
OB6 OS28 OS1 90.2(4) . .
OH3 OS28 OS1 117.6(4) . .
OS32 OS28 OS1 91.2(4) . .
OS44 OS28 OS1 63.3(3) . .
Si33 OS28 OS43 146.5(5) . .
Ti11 OS28 OS43 37.8(2) . .
Na1 OS28 OS43 90.8(4) 5_666 .
OB2 OS28 OS43 109.9(4) . .
OB6 OS28 OS43 140.6(4) . .
OH3 OS28 OS43 153.1(4) . .
OS32 OS28 OS43 55.3(3) . .
OS44 OS28 OS43 85.7(3) . .
OS1 OS28 OS43 57.3(3) . .
Si33 OS28 Si32 69.1(3) . .
Ti11 OS28 Si32 78.0(3) . .
Na1 OS28 Si32 161.2(4) 5_666 .
OB2 OS28 Si32 32.5(2) . .
OB6 OS28 Si32 85.0(3) . .
OH3 OS28 Si32 88.7(3) . .
OS32 OS28 Si32 122.2(4) . .
OS44 OS28 Si32 86.5(3) . .
OS1 OS28 Si32 31.6(2) . .
OS43 OS28 Si32 77.4(3) . .
Si33 OS28 Si34 67.5(3) . .
Ti11 OS28 Si34 78.3(3) . .
Na1 OS28 Si34 102.8(4) 5_666 .
OB2 OS28 Si34 82.8(3) . .
OB6 OS28 Si34 30.8(2) . .
OH3 OS28 Si34 87.9(3) . .
OS32 OS28 Si34 79.9(3) . .
OS44 OS28 Si34 30.5(2) . .
OS1 OS28 Si34 84.2(3) . .
OS43 OS28 Si34 116.1(3) . .
Si32 OS28 Si34 95.6(3) . .
Si7 OS29 Ti2 131.7(5) . .
Si7 OS29 Na2 99.4(5) . .
Ti2 OS29 Na2 109.3(4) . .
Si7 OS29 OS33 150.3(6) . .
Ti2 OS29 OS33 47.0(3) . .
Na2 OS29 OS33 108.4(4) . .
Si7 OS29 OS5 36.4(3) . .
Ti2 OS29 OS5 137.2(5) . .
Na2 OS29 OS5 63.6(3) . .
OS33 OS29 OS5 171.3(5) . .
Si7 OS29 OS30 35.1(3) . .
Ti2 OS29 OS30 96.8(4) . .
Na2 OS29 OS30 121.9(4) . .
OS33 OS29 OS30 126.6(4) . .
OS5 OS29 OS30 62.1(3) . .
Si7 OS29 OS3 36.3(3) . .
Ti2 OS29 OS3 142.1(5) . .
Na2 OS29 OS3 108.5(4) . .
OS33 OS29 OS3 121.1(4) . .
OS5 OS29 OS3 61.3(3) . .
OS30 OS29 OS3 59.8(3) . .
Si7 OS29 OS12 138.4(5) . .
Ti2 OS29 OS12 44.6(3) . .
Na2 OS29 OS12 64.7(3) . .
OS33 OS29 OS12 66.1(3) . .
OS5 OS29 OS12 111.1(4) . .
OS30 OS29 OS12 119.5(4) . .
OS3 OS29 OS12 172.2(5) . .
Si7 OS29 OT6 97.0(4) . .
Ti2 OS29 OT6 43.0(3) . .
Na2 OS29 OT6 150.4(4) . .
OS33 OS29 OT6 63.1(3) . .
OS5 OS29 OT6 125.5(4) . .
OS30 OS29 OT6 64.3(3) . .
OS3 OS29 OT6 99.3(4) . .
OS12 OS29 OT6 86.8(4) . .
Si7 OS29 OHT3 91.6(4) . .
Ti2 OS29 OHT3 44.7(3) . .
Na2 OS29 OHT3 104.1(4) . .
OS33 OS29 OHT3 91.4(4) . .
OS5 OS29 OHT3 94.0(4) . .
OS30 OS29 OHT3 61.5(3) . .
OS3 OS29 OHT3 121.3(4) . .
OS12 OS29 OHT3 59.2(3) . .
OT6 OS29 OHT3 50.8(3) . .
Si7 OS29 Ba 97.8(4) . 3_455
Ti2 OS29 Ba 109.6(4) . 3_455
Na2 OS29 Ba 106.5(3) . 3_455
OS33 OS29 Ba 65.0(3) . 3_455
OS5 OS29 Ba 112.8(3) . 3_455
OS30 OS29 Ba 112.1(4) . 3_455
OS3 OS29 Ba 61.5(3) . 3_455
OS12 OS29 Ba 123.2(4) . 3_455
OT6 OS29 Ba 95.5(3) . 3_455
OHT3 OS29 Ba 146.0(4) . 3_455
Si7 OS29 OW14 92.3(4) . .
Ti2 OS29 OW14 136.0(4) . .
Na2 OS29 OW14 52.5(3) . .
OS33 OS29 OW14 96.5(4) . .
OS5 OS29 OW14 76.0(3) . .
OS30 OS29 OW14 127.2(4) . .
OS3 OS29 OW14 72.8(3) . .
OS12 OS29 OW14 104.2(4) . .
OT6 OS29 OW14 151.0(4) . .
OHT3 OS29 OW14 156.5(4) . .
Ba OS29 OW14 55.9(2) 3_455 .
Si7 OS30 Ti1 131.4(5) . .
Si7 OS30 Na12 128.4(6) . .
Ti1 OS30 Na12 98.7(5) . .
Si7 OS30 OS3 36.3(3) . .
Ti1 OS30 OS3 136.6(4) . .
Na12 OS30 OS3 115.5(5) . .
Si7 OS30 OS29 35.7(3) . .
Ti1 OS30 OS29 95.7(4) . .
Na12 OS30 OS29 159.9(6) . .
OS3 OS30 OS29 60.1(3) . .
Si7 OS30 OS10 138.3(5) . 4
Ti1 OS30 OS10 45.2(3) . 4
Na12 OS30 OS10 83.4(6) . 4
OS3 OS30 OS10 110.8(4) . 4
OS29 OS30 OS10 116.7(4) . 4
Si7 OS30 OS5 33.1(3) . .
Ti1 OS30 OS5 139.8(4) . .
Na12 OS30 OS5 101.7(6) . .
OS3 OS30 OS5 60.2(3) . .
OS29 OS30 OS5 58.5(3) . .
OS10 OS30 OS5 170.8(4) 4 .
Si7 OS30 OS42 149.6(5) . 4
Ti1 OS30 OS42 45.1(2) . 4
Na12 OS30 OS42 59.5(4) . 4
OS3 OS30 OS42 173.6(5) . 4
OS29 OS30 OS42 126.1(4) . 4
OS10 OS30 OS42 65.7(3) 4 4
OS5 OS30 OS42 123.5(4) . 4
Si7 OS30 Na4 90.7(4) . .
Ti1 OS30 Na4 100.9(4) . .
Na12 OS30 Na4 90.9(6) . .
OS3 OS30 Na4 55.2(3) . .
OS29 OS30 Na4 100.1(4) . .
OS10 OS30 Na4 58.9(3) 4 .
OS5 OS30 Na4 112.9(4) . .
OS42 OS30 Na4 119.5(4) 4 .
Si7 OS30 OHT3 93.8(4) . .
Ti1 OS30 OHT3 46.8(3) . .
Na12 OS30 OHT3 118.6(5) . .
OS3 OS30 OHT3 123.4(4) . .
OS29 OS30 OHT3 63.3(3) . .
OS10 OS30 OHT3 91.2(3) 4 .
OS5 OS30 OHT3 93.0(4) . .
OS42 OS30 OHT3 62.8(3) 4 .
Na4 OS30 OHT3 136.4(4) . .
Si7 OS30 OT6 93.7(4) . .
Ti1 OS30 OT6 41.4(2) . .
Na12 OS30 OT6 137.8(5) . .
OS3 OS30 OT6 97.0(4) . .
OS29 OS30 OT6 60.4(3) . .
OS10 OS30 OT6 59.3(3) 4 .
OS5 OS30 OT6 118.2(4) . .
OS42 OS30 OT6 85.8(3) 4 .
Na4 OS30 OT6 86.1(3) . .
OHT3 OS30 OT6 50.3(3) . .
Si7 OS30 OW9 98.5(8) . .
Ti1 OS30 OW9 106.6(9) . .
Na12 OS30 OW9 48.0(9) . .
OS3 OS30 OW9 116.0(9) . .
OS29 OS30 OW9 114.1(8) . .
OS10 OS30 OW9 122.9(8) 4 .
OS5 OS30 OW9 65.4(8) . .
OS42 OS30 OW9 64.2(8) 4 .
Na4 OS30 OW9 132.9(9) . .
OHT3 OS30 OW9 89.2(9) . .
OT6 OS30 OW9 138.4(9) . .
Si26 OS31 Ti10 127.8(5) . .
Si26 OS31 Ce2 129.5(5) . .
Ti10 OS31 Ce2 102.2(3) . .
Si26 OS31 OB24 35.4(3) . .
Ti10 OS31 OB24 109.8(4) . .
Ce2 OS31 OB24 126.9(4) . .
Si26 OS31 OB23 35.4(3) . .
Ti10 OS31 OB23 101.2(4) . .
Ce2 OS31 OB23 150.5(4) . .
OB24 OS31 OB23 59.4(4) . .
Si26 OS31 OT5 172.8(5) . .
Ti10 OS31 OT5 45.0(3) . .
Ce2 OS31 OT5 57.5(3) . .
OB24 OS31 OT5 141.1(4) . .
OB23 OS31 OT5 139.8(4) . .
Si26 OS31 OS37 32.8(3) . .
Ti10 OS31 OS37 158.8(5) . .
Ce2 OS31 OS37 98.6(3) . .
OB24 OS31 OS37 59.2(3) . .
OB23 OS31 OS37 57.8(3) . .
OT5 OS31 OS37 154.3(4) . .
Si26 OS31 OS25 113.1(5) . .
Ti10 OS31 OS25 42.5(3) . .
Ce2 OS31 OS25 97.9(3) . .
OB24 OS31 OS25 80.1(4) . .
OB23 OS31 OS25 111.5(4) . .
OT5 OS31 OS25 61.7(3) . .
OS37 OS31 OS25 138.0(4) . .
Si26 OS31 OS34 86.0(4) . .
Ti10 OS31 OS34 43.5(3) . .
Ce2 OS31 OS34 144.3(4) . .
OB24 OS31 OS34 82.6(4) . .
OB23 OS31 OS34 57.9(3) . .
OT5 OS31 OS34 87.0(4) . .
OS37 OS31 OS34 115.3(4) . .
OS25 OS31 OS34 64.6(3) . .
Si26 OS31 OS44 125.6(5) . .
Ti10 OS31 OS44 44.6(2) . .
Ce2 OS31 OS44 93.5(3) . .
OB24 OS31 OS44 138.7(4) . .
OB23 OS31 OS44 90.5(4) . .
OT5 OS31 OS44 51.1(3) . .
OS37 OS31 OS44 130.2(4) . .
OS25 OS31 OS44 86.8(3) . .
OS34 OS31 OS44 56.5(3) . .
Si26 OS31 OT1 87.9(4) . .
Ti10 OS31 OT1 138.0(4) . .
Ce2 OS31 OT1 52.1(2) . .
OB24 OS31 OT1 112.2(4) . .
OB23 OS31 OT1 98.4(4) . .
OT5 OS31 OT1 98.9(3) . .
OS37 OS31 OT1 55.8(3) . .
OS25 OS31 OT1 149.6(4) . .
OS34 OS31 OT1 142.0(4) . .
OS44 OS31 OT1 98.9(3) . .
Si26 OS31 OS47 118.6(4) . .
Ti10 OS31 OS47 85.2(3) . .
Ce2 OS31 OS47 51.9(2) . .
OB24 OS31 OS47 89.4(4) . .
OB23 OS31 OS47 148.6(4) . .
OT5 OS31 OS47 63.3(3) . .
OS37 OS31 OS47 111.3(4) . .
OS25 OS31 OS47 54.3(3) . .
OS34 OS31 OS47 118.8(4) . .
OS44 OS31 OS47 114.0(4) . .
OT1 OS31 OS47 96.8(3) . .
Si36 OS32 Ti11 129.8(6) . .
Si36 OS32 Na1 122.4(5) . 5_666
Ti11 OS32 Na1 98.6(4) . 5_666
Si36 OS32 OH15 37.2(4) . .
Ti11 OS32 OH15 132.1(5) . .
Na1 OS32 OH15 127.3(5) 5_666 .
Si36 OS32 OH9 33.5(4) . .
Ti11 OS32 OH9 143.8(5) . .
Na1 OS32 OH9 89.2(4) 5_666 .
OH15 OS32 OH9 60.0(4) . .
Si36 OS32 OS26 34.6(3) . .
Ti11 OS32 OS26 95.4(4) . .
Na1 OS32 OS26 139.9(5) 5_666 .
OH15 OS32 OS26 59.9(4) . .
OH9 OS32 OS26 59.1(4) . .
Si36 OS32 OS43 139.2(5) . .
Ti11 OS32 OS43 44.7(3) . .
Na1 OS32 OS43 96.0(4) 5_666 .
OH15 OS32 OS43 109.5(5) . .
OH9 OS32 OS43 169.1(5) . .
OS26 OS32 OS43 119.7(4) . .
Si36 OS32 OW31 95.7(6) . 5_666
Ti11 OS32 OW31 95.6(5) . 5_666
Na1 OS32 OW31 110.5(6) 5_666 5_666
OH15 OS32 OW31 58.9(5) . 5_666
OH9 OS32 OW31 114.7(6) . 5_666
OS26 OS32 OW31 105.3(6) . 5_666
OS43 OS32 OW31 54.4(5) . 5_666
Si36 OS32 OS28 145.7(6) . .
Ti11 OS32 OS28 45.5(3) . .
Na1 OS32 OS28 54.3(3) 5_666 .
OH15 OS32 OS28 176.6(5) . .
OH9 OS32 OS28 123.4(5) . .
OS26 OS32 OS28 121.3(4) . .
OS43 OS32 OS28 67.1(3) . .
OW31 OS32 OS28 117.9(6) 5_666 .
Si36 OS32 OS44 92.5(5) . .
Ti11 OS32 OS44 47.2(3) . .
Na1 OS32 OS44 103.1(4) 5_666 .
OH15 OS32 OS44 120.8(5) . .
OH9 OS32 OS44 96.6(4) . .
OS26 OS32 OS44 61.5(3) . .
OS43 OS32 OS44 91.5(4) . .
OW31 OS32 OS44 133.4(6) 5_666 .
OS28 OS32 OS44 60.0(3) . .
Si36 OS32 OT5 92.1(4) . .
Ti11 OS32 OT5 41.5(2) . .
Na1 OS32 OT5 139.9(4) 5_666 .
OH15 OS32 OT5 92.3(4) . .
OH9 OS32 OT5 120.3(4) . .
OS26 OS32 OT5 61.2(3) . .
OS43 OS32 OT5 60.2(3) . .
OW31 OS32 OT5 82.8(5) 5_666 .
OS28 OS32 OT5 85.8(4) . .
OS44 OS32 OT5 51.1(3) . .
Si36 OS32 Ti10 67.6(3) . .
Ti11 OS32 Ti10 62.4(3) . .
Na1 OS32 Ti10 139.2(4) 5_666 .
OH15 OS32 Ti10 85.8(4) . .
OH9 OS32 Ti10 88.9(4) . .
OS26 OS32 Ti10 33.0(2) . .
OS43 OS32 Ti10 93.3(3) . .
OW31 OS32 Ti10 107.3(5) 5_666 .
OS28 OS32 Ti10 94.2(3) . .
OS44 OS32 Ti10 36.8(2) . .
OT5 OS32 Ti10 33.5(2) . .
Si4 OS33 Ti2 134.5(5) . .
Si4 OS33 OB28 38.6(3) . .
Ti2 OS33 OB28 154.4(5) . .
Si4 OS33 OS29 152.9(6) . .
Ti2 OS33 OS29 47.1(3) . .
OB28 OS33 OS29 124.4(5) . .
Si4 OS33 OB26 35.2(3) . .
Ti2 OS33 OB26 131.9(5) . .
OB28 OS33 OB26 60.5(4) . .
OS29 OS33 OB26 171.7(5) . .
Si4 OS33 OS36 33.9(3) . .
Ti2 OS33 OS36 102.4(4) . .
OB28 OS33 OS36 61.7(4) . .
OS29 OS33 OS36 127.0(5) . .
OB26 OS33 OS36 60.7(4) . .
Si4 OS33 OS2 93.1(4) . .
Ti2 OS33 OS2 47.2(3) . .
OB28 OS33 OS2 130.8(4) . .
OS29 OS33 OS2 94.4(4) . .
OB26 OS33 OS2 85.4(4) . .
OS36 OS33 OS2 71.1(3) . .
Si4 OS33 OT6 101.7(5) . .
Ti2 OS33 OT6 42.2(3) . .
OB28 OS33 OT6 112.6(4) . .
OS29 OS33 OT6 61.7(3) . .
OB26 OS33 OT6 124.2(4) . .
OS36 OS33 OT6 68.2(3) . .
OS2 OS33 OT6 57.0(3) . .
Si4 OS33 OS12 143.9(5) . .
Ti2 OS33 OS12 41.0(3) . .
OB28 OS33 OS12 164.1(5) . .
OS29 OS33 OS12 59.8(3) . .
OB26 OS33 OS12 113.6(4) . .
OS36 OS33 OS12 130.4(4) . .
OS2 OS33 OS12 59.3(3) . .
OT6 OS33 OS12 83.1(3) . .
Si4 OS33 Ba 100.0(4) . 3_455
Ti2 OS33 Ba 107.4(4) . 3_455
OB28 OS33 Ba 62.9(3) . 3_455
OS29 OS33 Ba 62.5(3) . 3_455
OB26 OS33 Ba 120.4(4) . 3_455
OS36 OS33 Ba 106.1(4) . 3_455
OS2 OS33 Ba 149.7(4) . 3_455
OT6 OS33 Ba 93.4(3) . 3_455
OS12 OS33 Ba 115.6(3) . 3_455
Si4 OS33 OW13 90.9(4) . 3_455
Ti2 OS33 OW13 134.6(5) . 3_455
OB28 OS33 OW13 61.2(4) . 3_455
OS29 OS33 OW13 94.0(4) . 3_455
OB26 OS33 OW13 82.8(4) . 3_455
OS36 OS33 OW13 122.0(4) . 3_455
OS2 OS33 OW13 153.3(5) . 3_455
OT6 OS33 OW13 147.1(4) . 3_455
OS12 OS33 OW13 104.3(4) . 3_455
Ba OS33 OW13 54.3(3) 3_455 3_455
Si4 OS33 OW21 128.8(6) . .
Ti2 OS33 OW21 89.0(5) . .
OB28 OS33 OW21 112.7(5) . .
OS29 OS33 OW21 73.5(5) . .
OB26 OS33 OW21 98.6(5) . .
OS36 OS33 OW21 159.0(6) . .
OS2 OS33 OW21 106.1(5) . .
OT6 OS33 OW21 128.7(5) . .
OS12 OS33 OW21 52.0(4) . .
Ba OS33 OW21 86.7(4) 3_455 .
OW13 OS33 OW21 52.6(4) 3_455 .
Si35 OS34 Ti10 131.2(6) . .
Si35 OS34 OB23 37.0(3) . .
Ti10 OS34 OB23 106.4(4) . .
Si35 OS34 OB22 37.5(3) . .
Ti10 OS34 OB22 104.6(4) . .
OB23 OS34 OB22 60.1(4) . .
Si35 OS34 Na3 112.6(5) . .
Ti10 OS34 Na3 98.2(5) . .
OB23 OS34 Na3 149.6(5) . .
OB22 OS34 Na3 96.9(4) . .
Si35 OS34 OH16 31.3(3) . .
Ti10 OS34 OH16 162.3(5) . .
OB23 OS34 OH16 60.0(4) . .
OB22 OS34 OH16 59.5(4) . .
Na3 OS34 OH16 91.9(4) . .
Si35 OS34 OS44 94.4(5) . .
Ti10 OS34 OS44 49.6(3) . .
OB23 OS34 OS44 96.4(4) . .
OB22 OS34 OS44 58.6(3) . .
Na3 OS34 OS44 86.0(4) . .
OH16 OS34 OS44 117.3(4) . .
Si35 OS34 OS26 151.8(6) . .
Ti10 OS34 OS26 44.2(3) . .
OB23 OS34 OS26 150.1(5) . .
OB22 OS34 OS26 114.8(4) . .
Na3 OS34 OS26 55.0(4) . .
OH16 OS34 OS26 146.5(5) . .
OS44 OS34 OS26 61.7(3) . .
Si35 OS34 OS31 90.0(5) . .
Ti10 OS34 OS31 48.3(3) . .
OB23 OS34 OS31 58.5(3) . .
OB22 OS34 OS31 85.0(4) . .
Na3 OS34 OS31 145.0(5) . .
OH16 OS34 OS31 118.2(5) . .
OS44 OS34 OS31 65.1(3) . .
OS26 OS34 OS31 92.4(4) . .
Si35 OS34 OS25 143.1(6) . .
Ti10 OS34 OS25 38.0(3) . .
OB23 OS34 OS25 106.1(4) . .
OB22 OS34 OS25 138.6(4) . .
Na3 OS34 OS25 104.3(4) . .
OH16 OS34 OS25 151.5(5) . .
OS44 OS34 OS25 87.6(4) . .
OS26 OS34 OS25 56.3(3) . .
OS31 OS34 OS25 57.5(3) . .
Si35 OS34 Si34 70.2(4) . .
Ti10 OS34 Si34 81.6(3) . .
OB23 OS34 Si34 88.8(4) . .
OB22 OS34 Si34 32.9(2) . .
Na3 OS34 Si34 77.3(3) . .
OH16 OS34 Si34 86.6(4) . .
OS44 OS34 Si34 32.0(2) . .
OS26 OS34 Si34 81.9(3) . .
OS31 OS34 Si34 86.6(3) . .
OS25 OS34 Si34 119.5(4) . .
Si35 OS34 Si26 68.0(4) . .
Ti10 OS34 Si26 78.5(3) . .
OB23 OS34 Si26 31.5(2) . .
OB22 OS34 Si26 80.9(3) . .
Na3 OS34 Si26 175.4(4) . .
OH16 OS34 Si26 90.5(4) . .
OS44 OS34 Si26 89.3(3) . .
OS26 OS34 Si26 122.2(4) . .
OS31 OS34 Si26 31.0(2) . .
OS25 OS34 Si26 75.1(3) . .
Si34 OS34 Si26 98.9(3) . .
Si1 OS35 Ti3 128.2(5) . .
Si1 OS35 Ce1 127.8(5) . .
Ti3 OS35 Ce1 102.6(4) . .
Si1 OS35 OB10 35.9(3) . .
Ti3 OS35 OB10 101.9(4) . .
Ce1 OS35 OB10 151.5(5) . .
Si1 OS35 OB7 35.5(4) . .
Ti3 OS35 OB7 108.1(4) . .
Ce1 OS35 OB7 124.8(4) . .
OB10 OS35 OB7 59.0(4) . .
Si1 OS35 OT3 173.2(6) . 4
Ti3 OS35 OT3 45.7(3) . 4
Ce1 OS35 OT3 57.5(3) . 4
OB10 OS35 OT3 142.0(5) . 4
OB7 OS35 OT3 139.0(5) . 4
Si1 OS35 OS11 31.7(3) . .
Ti3 OS35 OS11 158.8(5) . .
Ce1 OS35 OS11 98.5(4) . .
OB10 OS35 OS11 57.5(3) . .
OB7 OS35 OS11 58.8(4) . .
OT3 OS35 OS11 154.9(5) 4 .
Si1 OS35 OS40 86.5(4) . .
Ti3 OS35 OS40 44.0(3) . .
Ce1 OS35 OS40 145.8(4) . .
OB10 OS35 OS40 58.1(3) . .
OB7 OS35 OS40 81.3(4) . .
OT3 OS35 OS40 88.4(4) 4 .
OS11 OS35 OS40 114.9(4) . .
Si1 OS35 OS4 111.8(5) . .
Ti3 OS35 OS4 41.7(3) . .
Ce1 OS35 OS4 97.5(3) . .
OB10 OS35 OS4 110.4(4) . .
OB7 OS35 OS4 78.2(4) . .
OT3 OS35 OS4 61.8(3) 4 .
OS11 OS35 OS4 135.8(5) . .
OS40 OS35 OS4 63.7(3) . .
Si1 OS35 OT7 127.4(5) . 4
Ti3 OS35 OT7 44.8(3) . 4
Ce1 OS35 OT7 95.5(3) . 4
OB10 OS35 OT7 91.8(4) . 4
OB7 OS35 OT7 138.1(4) . 4
OT3 OS35 OT7 52.1(3) 4 4
OS11 OS35 OT7 132.4(5) . 4
OS40 OS35 OT7 57.0(3) . 4
OS4 OS35 OT7 86.2(4) . 4
Si1 OS35 OT4 87.7(4) . 1_565
Ti3 OS35 OT4 139.6(5) . 1_565
Ce1 OS35 OT4 52.0(2) . 1_565
OB10 OS35 OT4 99.5(4) . 1_565
OB7 OS35 OT4 112.3(4) . 1_565
OT3 OS35 OT4 99.1(4) 4 1_565
OS11 OS35 OT4 56.6(3) . 1_565
OS40 OS35 OT4 144.5(5) . 1_565
OS4 OS35 OT4 149.0(4) . 1_565
OT7 OS35 OT4 101.1(4) 4 1_565
Si1 OS35 Si2 65.7(3) . .
Ti3 OS35 Si2 72.2(3) . .
Ce1 OS35 Si2 156.4(4) . .
OB10 OS35 Si2 31.1(2) . .
OB7 OS35 Si2 77.9(3) . .
OT3 OS35 Si2 111.2(4) 4 .
OS11 OS35 Si2 88.0(3) . .
OS40 OS35 Si2 30.8(3) . .
OS4 OS35 Si2 93.2(3) . .
OT7 OS35 Si2 64.2(3) 4 .
OT4 OS35 Si2 117.2(4) 1_565 .
Si4 OS36 Ti4 127.5(5) . .
Si4 OS36 Ce1 129.5(5) . .
Ti4 OS36 Ce1 102.6(4) . .
Si4 OS36 OS33 33.0(3) . .
Ti4 OS36 OS33 156.3(5) . .
Ce1 OS36 OS33 99.5(3) . .
Si4 OS36 OT4 173.0(6) . 1_565
Ti4 OS36 OT4 46.4(3) . 1_565
Ce1 OS36 OT4 56.2(3) . 1_565
OS33 OS36 OT4 153.9(5) . 1_565
Si4 OS36 OB28 35.1(3) . .
Ti4 OS36 OB28 99.5(4) . .
Ce1 OS36 OB28 152.3(4) . .
OS33 OS36 OB28 57.0(3) . .
OT4 OS36 OB28 142.1(5) 1_565 .
Si4 OS36 OB26 34.6(3) . .
Ti4 OS36 OB26 112.4(4) . .
Ce1 OS36 OB26 125.3(4) . .
OS33 OS36 OB26 59.4(3) . .
OT4 OS36 OB26 140.3(5) 1_565 .
OB28 OS36 OB26 58.5(4) . .
Si4 OS36 OS11 112.7(5) . .
Ti4 OS36 OS11 45.9(3) . .
Ce1 OS36 OS11 96.7(4) . .
OS33 OS36 OS11 139.1(5) . .
OT4 OS36 OS11 60.8(4) 1_565 .
OB28 OS36 OS11 110.7(4) . .
OB26 OS36 OS11 80.7(4) . .
Si4 OS36 OS18 84.0(4) . .
Ti4 OS36 OS18 44.2(3) . .
Ce1 OS36 OS18 146.5(5) . .
OS33 OS36 OS18 112.9(4) . .
OT4 OS36 OS18 90.4(4) 1_565 .
OB28 OS36 OS18 56.4(3) . .
OB26 OS36 OS18 80.7(4) . .
OS11 OS36 OS18 64.3(4) . .
Si4 OS36 OHT4 127.4(5) . 1_565
Ti4 OS36 OHT4 41.3(3) . 1_565
Ce1 OS36 OHT4 93.0(4) . 1_565
OS33 OS36 OHT4 129.4(4) . 1_565
OT4 OS36 OHT4 51.9(3) 1_565 1_565
OB28 OS36 OHT4 92.6(4) . 1_565
OB26 OS36 OHT4 140.6(4) . 1_565
OS11 OS36 OHT4 86.5(4) . 1_565
OS18 OS36 OHT4 60.3(4) . 1_565
Si4 OS36 OT6 90.8(4) . .
Ti4 OS36 OT6 133.8(5) . .
Ce1 OS36 OT6 50.9(2) . .
OS33 OS36 OT6 58.1(3) . .
OT4 OS36 OT6 96.2(4) 1_565 .
OB28 OS36 OT6 101.5(4) . .
OB26 OS36 OT6 113.6(4) . .
OS11 OS36 OT6 147.5(4) . .
OS18 OS36 OT6 144.0(4) . .
OHT4 OS36 OT6 97.0(4) 1_565 .
Si4 OS36 OS2 78.5(4) . .
Ti4 OS36 OS2 147.7(5) . .
Ce1 OS36 OS2 52.4(2) . .
OS33 OS36 OS2 55.5(3) . .
OT4 OS36 OS2 106.0(4) 1_565 .
OB28 OS36 OS2 111.1(4) . .
OB26 OS36 OS2 77.2(3) . .
OS11 OS36 OS2 110.6(4) . .
OS18 OS36 OS2 157.9(5) . .
OHT4 OS36 OS2 141.8(4) 1_565 .
OT6 OS36 OS2 50.4(3) . .
Si26 OS37 Ti8 135.7(5) . .
Si26 OS37 OB23 37.1(3) . .
Ti8 OS37 OB23 154.2(5) . .
Si26 OS37 OB24 35.4(3) . .
Ti8 OS37 OB24 132.4(5) . .
OB23 OS37 OB24 60.0(4) . .
Si26 OS37 OS31 32.7(3) . .
Ti8 OS37 OS31 104.4(4) . .
OB23 OS37 OS31 59.8(3) . .
OB24 OS37 OS31 59.1(3) . .
Si26 OS37 OS5 157.0(5) . 3_545
Ti8 OS37 OS5 45.3(3) . 3_545
OB23 OS37 OS5 128.2(5) . 3_545
OB24 OS37 OS5 167.5(5) . 3_545
OS31 OS37 OS5 132.1(4) . 3_545
Si26 OS37 OT1 100.7(4) . .
Ti8 OS37 OT1 45.1(3) . .
OB23 OS37 OT1 109.4(4) . .
OB24 OS37 OT1 124.3(4) . .
OS31 OS37 OT1 68.8(3) . .
OS5 OS37 OT1 64.4(3) 3_545 .
Si26 OS37 Na2 105.5(5) . 3_545
Ti8 OS37 Na2 103.5(4) . 3_545
OB23 OS37 Na2 69.2(4) . 3_545
OB24 OS37 Na2 124.1(4) . 3_545
OS31 OS37 Na2 113.1(4) . 3_545
OS5 OS37 Na2 60.3(3) 3_545 3_545
OT1 OS37 Na2 92.6(4) . 3_545
Si26 OS37 OS49 94.2(4) . .
Ti8 OS37 OS49 46.9(3) . .
OB23 OS37 OS49 130.1(4) . .
OB24 OS37 OS49 86.5(4) . .
OS31 OS37 OS49 71.6(3) . .
OS5 OS37 OS49 92.2(4) 3_545 .
OT1 OS37 OS49 58.4(3) . .
Na2 OS37 OS49 147.8(4) 3_545 .
Si26 OS37 OS14 143.7(5) . .
Ti8 OS37 OS14 39.3(2) . .
OB23 OS37 OS14 166.3(4) . .
OB24 OS37 OS14 113.6(4) . .
OS31 OS37 OS14 129.3(4) . .
OS5 OS37 OS14 56.0(3) 3_545 .
OT1 OS37 OS14 84.3(3) . .
Na2 OS37 OS14 110.1(4) 3_545 .
OS49 OS37 OS14 57.7(3) . .
Si26 OS37 OW14 85.4(4) . 3_545
Ti8 OS37 OW14 88.9(3) . 3_545
OB23 OS37 OW14 67.4(3) . 3_545
OB24 OS37 OW14 120.5(4) . 3_545
OS31 OS37 OW14 71.9(3) . 3_545
OS5 OS37 OW14 71.7(3) 3_545 3_545
OT1 OS37 OW14 52.3(3) . 3_545
Na2 OS37 OW14 49.3(3) 3_545 3_545
OS49 OS37 OW14 109.1(4) . 3_545
OS14 OS37 OW14 123.4(4) . 3_545
Si26 OS37 OW7 117.9(11) . 3_545
Ti8 OS37 OW7 106.3(10) . 3_545
OB23 OS37 OW7 86.1(10) . 3_545
OB24 OS37 OW7 107.8(10) . 3_545
OS31 OS37 OW7 145.8(10) . 3_545
OS5 OS37 OW7 66.3(10) 3_545 3_545
OT1 OS37 OW7 126.7(10) . 3_545
Na2 OS37 OW7 44.5(10) 3_545 3_545
OS49 OS37 OW7 142.2(10) . 3_545
OS14 OS37 OW7 84.7(10) . 3_545
OW14 OS37 OW7 93.8(10) 3_545 3_545
Si23 OS38 Ti12 134.6(5) . .
Si23 OS38 OB27 36.7(3) . .
Ti12 OS38 OB27 151.9(5) . .
Si23 OS38 OS39 148.9(6) . .
Ti12 OS38 OS39 46.0(3) . .
OB27 OS38 OS39 123.3(5) . .
Si23 OS38 OB25 35.2(3) . .
Ti12 OS38 OB25 134.3(5) . .
OB27 OS38 OB25 58.8(3) . .
OS39 OS38 OB25 175.6(5) . .
Si23 OS38 OS49 33.9(3) . .
Ti12 OS38 OS49 101.4(4) . .
OB27 OS38 OS49 61.4(3) . .
OS39 OS38 OS49 124.7(4) . .
OB25 OS38 OS49 59.6(3) . .
Si23 OS38 OS47 95.2(4) . .
Ti12 OS38 OS47 47.6(3) . .
OB27 OS38 OS47 131.1(4) . .
OS39 OS38 OS47 93.6(4) . .
OB25 OS38 OS47 87.0(4) . .
OS49 OS38 OS47 71.4(3) . .
Si23 OS38 OS24 147.9(6) . .
Ti12 OS38 OS24 42.3(3) . .
OB27 OS38 OS24 164.6(5) . .
OS39 OS38 OS24 59.5(4) . .
OB25 OS38 OS24 117.3(5) . .
OS49 OS38 OS24 131.5(4) . .
OS47 OS38 OS24 60.1(3) . .
Si23 OS38 OT2 100.4(4) . .
Ti12 OS38 OT2 41.2(3) . .
OB27 OS38 OT2 111.4(4) . .
OS39 OS38 OT2 60.6(3) . .
OB25 OS38 OT2 123.0(4) . .
OS49 OS38 OT2 67.2(3) . .
OS47 OS38 OT2 56.8(3) . .
OS24 OS38 OT2 83.4(3) . .
Si23 OS38 OW1 102.0(10) . 4_545
Ti12 OS38 OW1 110.0(10) . 4_545
OB27 OS38 OW1 97.7(9) . 4_545
OS39 OS38 OW1 105.1(10) . 4_545
OB25 OS38 OW1 70.5(9) . 4_545
OS49 OS38 OW1 129.9(10) . 4_545
OS47 OS38 OW1 102.6(9) . 4_545
OS24 OS38 OW1 67.7(9) . 4_545
OT2 OS38 OW1 150.9(9) . 4_545
Si23 OS38 OW17 109.8(5) . .
Ti12 OS38 OW17 103.9(4) . .
OB27 OS38 OW17 73.2(4) . .
OS39 OS38 OW17 57.9(4) . .
OB25 OS38 OW17 121.4(4) . .
OS49 OS38 OW17 123.5(4) . .
OS47 OS38 OW17 151.5(5) . .
OS24 OS38 OW17 99.9(4) . .
OT2 OS38 OW17 103.8(4) . .
OW1 OS38 OW17 85.8(10) 4_545 .
Si23 OS38 OB21 78.4(4) . .
Ti12 OS38 OB21 89.7(4) . .
OB27 OS38 OB21 108.0(4) . .
OS39 OS38 OB21 128.6(4) . .
OB25 OS38 OB21 49.1(3) . .
OS49 OS38 OB21 81.7(3) . .
OS47 OS38 OB21 50.0(3) . .
OS24 OS38 OB21 70.1(3) . .
OT2 OS38 OB21 106.1(3) . .
OW1 OS38 OB21 61.1(9) 4_545 .
OW17 OS38 OB21 146.9(4) . .
Si20 OS39 Ti12 129.5(6) . .
Si20 OS39 OS22 35.6(3) . .
Ti12 OS39 OS22 97.0(4) . .
Si20 OS39 OB17 36.3(4) . .
Ti12 OS39 OB17 120.6(5) . .
OS22 OS39 OB17 60.4(4) . .
Si20 OS39 OH12 34.0(4) . .
Ti12 OS39 OH12 153.9(6) . .
OS22 OS39 OH12 59.6(4) . .
OB17 OS39 OH12 60.3(5) . .
Si20 OS39 OS38 158.3(6) . .
Ti12 OS39 OS38 44.8(3) . .
OS22 OS39 OS38 125.7(4) . .
OB17 OS39 OS38 161.3(6) . .
OH12 OS39 OS38 138.4(5) . .
Si20 OS39 OS24 130.9(6) . .
Ti12 OS39 OS24 44.7(3) . .
OS22 OS39 OS24 121.1(5) . .
OB17 OS39 OS24 98.0(5) . .
OH12 OS39 OS24 155.9(5) . .
OS38 OS39 OS24 63.4(4) . .
Si20 OS39 OW17 112.5(6) . .
Ti12 OS39 OW17 113.1(5) . .
OS22 OS39 OW17 128.2(5) . .
OB17 OS39 OW17 124.0(5) . .
OH12 OS39 OW17 78.5(4) . .
OS38 OS39 OW17 68.3(4) . .
OS24 OS39 OW17 109.7(5) . .
Si20 OS39 OT2 98.6(5) . .
Ti12 OS39 OT2 43.0(3) . .
OS22 OS39 OT2 63.1(3) . .
OB17 OS39 OT2 116.0(5) . .
OH12 OS39 OT2 111.3(5) . .
OS38 OS39 OT2 63.4(3) . .
OS24 OS39 OT2 86.7(4) . .
OW17 OS39 OT2 113.3(5) . .
Si20 OS39 OHT1 85.8(5) . .
Ti12 OS39 OHT1 46.3(3) . .
OS22 OS39 OHT1 61.6(3) . .
OB17 OS39 OHT1 76.8(4) . .
OH12 OS39 OHT1 118.6(5) . .
OS38 OS39 OHT1 90.9(4) . .
OS24 OS39 OHT1 60.1(3) . .
OW17 OS39 OHT1 159.0(5) . .
OT2 OS39 OHT1 51.0(3) . .
Si20 OS39 OH23 86.3(5) . .
Ti12 OS39 OH23 109.9(8) . .
OS22 OS39 OH23 113.5(5) . .
OB17 OS39 OH23 53.5(4) . .
OH12 OS39 OH23 91.3(7) . .
OS38 OS39 OH23 115.4(5) . .
OS24 OS39 OH23 65.8(7) . .
OW17 OS39 OH23 95.1(8) . .
OT2 OS39 OH23 146.2(9) . .
OHT1 OS39 OH23 96.4(9) . .
Si20 OS39 Ti7 69.0(4) . .
Ti12 OS39 Ti7 62.3(3) . .
OS22 OS39 Ti7 34.7(2) . .
OB17 OS39 Ti7 81.9(4) . .
OH12 OS39 Ti7 93.5(4) . .
OS38 OS39 Ti7 96.3(3) . .
OS24 OS39 Ti7 93.4(3) . .
OW17 OS39 Ti7 140.3(4) . .
OT2 OS39 Ti7 34.2(2) . .
OHT1 OS39 Ti7 35.4(2) . .
OH23 OS39 Ti7 124.1(7) . .
Si2 OS40 Ti3 129.7(6) . .
Si2 OS40 OB10 36.4(3) . .
Ti3 OS40 OB10 106.8(5) . .
Si2 OS40 OB29 36.5(4) . 4
Ti3 OS40 OB29 103.7(5) . 4
OB10 OS40 OB29 59.5(4) . 4
Si2 OS40 OH6 32.3(3) . .
Ti3 OS40 OH6 161.9(6) . .
OB10 OS40 OH6 59.4(4) . .
OB29 OS40 OH6 59.8(4) 4 .
Si2 OS40 OT7 93.6(5) . 4
Ti3 OS40 OT7 49.1(3) . 4
OB10 OS40 OT7 97.2(5) . 4
OB29 OS40 OT7 58.6(4) 4 4
OH6 OS40 OT7 117.4(5) . 4
Si2 OS40 OS13 150.2(6) . 4
Ti3 OS40 OS13 43.2(3) . 4
OB10 OS40 OS13 149.4(5) . 4
OB29 OS40 OS13 113.9(5) 4 4
OH6 OS40 OS13 147.2(5) . 4
OT7 OS40 OS13 60.0(4) 4 4
Si2 OS40 OS35 88.8(5) . .
Ti3 OS40 OS35 48.0(3) . .
OB10 OS40 OS35 59.1(3) . .
OB29 OS40 OS35 83.4(4) 4 .
OH6 OS40 OS35 118.1(5) . .
OT7 OS40 OS35 64.4(4) 4 .
OS13 OS40 OS35 91.1(4) 4 .
Si2 OS40 OW29 98.3(6) . .
Ti3 OS40 OW29 117.9(6) . .
OB10 OS40 OW29 89.0(5) . .
OB29 OS40 OW29 134.0(6) 4 .
OH6 OS40 OW29 75.8(5) . .
OT7 OS40 OW29 166.8(6) 4 .
OS13 OS40 OW29 109.7(5) 4 .
OS35 OS40 OW29 109.8(5) . .
Si2 OS40 OW33 119.7(7) . 5_666
Ti3 OS40 OW33 106.5(6) . 5_666
OB10 OS40 OW33 145.4(6) . 5_666
OB29 OS40 OW33 119.9(6) 4 5_666
OH6 OS40 OW33 89.5(6) . 5_666
OT7 OS40 OW33 111.5(6) 4 5_666
OS13 OS40 OW33 65.1(5) 4 5_666
OS35 OS40 OW33 151.4(6) . 5_666
OW29 OS40 OW33 67.4(6) . 5_666
Si2 OS40 OS4 143.1(5) . .
Ti3 OS40 OS4 38.2(3) . .
OB10 OS40 OS4 106.9(4) . .
OB29 OS40 OS4 138.0(5) 4 .
OH6 OS40 OS4 151.8(5) . .
OT7 OS40 OS4 87.3(4) 4 .
OS13 OS40 OS4 55.8(3) 4 .
OS35 OS40 OS4 58.4(3) . .
OW29 OS40 OS4 79.7(5) . .
OW33 OS40 OS4 93.8(6) 5_666 .
Si2 OS40 Si10 67.9(4) . 4
Ti3 OS40 Si10 80.1(3) . 4
OB10 OS40 Si10 86.1(4) . 4
OB29 OS40 Si10 31.4(3) 4 4
OH6 OS40 Si10 86.8(4) . 4
OT7 OS40 Si10 31.1(2) 4 4
OS13 OS40 Si10 82.5(3) 4 4
OS35 OS40 Si10 82.4(3) . 4
OW29 OS40 Si10 162.0(5) . 4
OW33 OS40 Si10 108.5(5) 5_666 4
OS4 OS40 Si10 118.4(4) . 4
Si22 OS41 Ti9 125.9(5) . .
Si22 OS41 Ce2 130.5(4) . .
Ti9 OS41 Ce2 102.7(3) . .
Si22 OS41 OB4 36.6(3) . .
Ti9 OS41 OB4 106.3(4) . .
Ce2 OS41 OB4 127.4(4) . .
Si22 OS41 OT1 170.7(5) . .
Ti9 OS41 OT1 45.2(2) . .
Ce2 OS41 OT1 57.8(3) . .
OB4 OS41 OT1 137.0(4) . .
Si22 OS41 OB37 34.7(3) . .
Ti9 OS41 OB37 100.0(4) . .
Ce2 OS41 OB37 152.5(4) . .
OB4 OS41 OB37 58.7(3) . .
OT1 OS41 OB37 140.4(4) . .
Si22 OS41 OS9 32.9(3) . .
Ti9 OS41 OS9 157.4(4) . .
Ce2 OS41 OS9 99.7(3) . .
OB4 OS41 OS9 60.7(3) . .
OT1 OS41 OS9 156.4(4) . .
OB37 OS41 OS9 57.8(3) . .
Si22 OS41 OS8 111.5(5) . .
Ti9 OS41 OS8 43.6(2) . .
Ce2 OS41 OS8 96.6(3) . .
OB4 OS41 OS8 76.8(3) . .
OT1 OS41 OS8 60.7(3) . .
OB37 OS41 OS8 110.6(4) . .
OS9 OS41 OS8 135.8(4) . .
Si22 OS41 OS6 82.8(4) . .
Ti9 OS41 OS6 44.1(3) . .
Ce2 OS41 OS6 146.6(4) . .
OB4 OS41 OS6 76.2(3) . .
OT1 OS41 OS6 88.8(3) . .
OB37 OS41 OS6 56.9(3) . .
OS9 OS41 OS6 113.4(4) . .
OS8 OS41 OS6 63.1(3) . .
Si22 OS41 OHT2 126.0(5) . .
Ti9 OS41 OHT2 43.6(2) . .
Ce2 OS41 OHT2 94.2(3) . .
OB4 OS41 OHT2 136.3(4) . .
OT1 OS41 OHT2 51.4(3) . .
OB37 OS41 OHT2 91.5(4) . .
OS9 OS41 OHT2 132.1(4) . .
OS8 OS41 OHT2 86.7(3) . .
OS6 OS41 OHT2 60.3(3) . .
Si22 OS41 OT2 90.6(4) . .
Ti9 OS41 OT2 136.5(4) . .
Ce2 OS41 OT2 52.7(2) . .
OB4 OS41 OT2 117.1(4) . .
OT1 OS41 OT2 98.6(4) . .
OB37 OS41 OT2 99.9(4) . .
OS9 OS41 OT2 58.8(3) . .
OS8 OS41 OT2 149.1(4) . .
OS6 OS41 OT2 144.3(4) . .
OHT2 OS41 OT2 97.7(3) . .
Si22 OS41 OS1 115.2(4) . .
Ti9 OS41 OS1 87.9(3) . .
Ce2 OS41 OS1 52.2(2) . .
OB4 OS41 OS1 85.9(3) . .
OT1 OS41 OS1 65.3(3) . .
OB37 OS41 OS1 144.7(4) . .
OS9 OS41 OS1 108.2(4) . .
OS8 OS41 OS1 54.1(3) . .
OS6 OS41 OS1 117.1(4) . .
OHT2 OS41 OS1 116.3(3) . .
OT2 OS41 OS1 97.5(3) . .
Si19 OS42 Ti1 135.6(5) . 4_545
Si19 OS42 Na12 127.4(6) . 4_545
Ti1 OS42 Na12 96.6(5) 4_545 4_545
Si19 OS42 OB5 36.6(3) . .
Ti1 OS42 OB5 106.5(4) 4_545 .
Na12 OS42 OB5 149.8(6) 4_545 .
Si19 OS42 OH17 34.0(3) . .
Ti1 OS42 OH17 167.9(5) 4_545 .
Na12 OS42 OH17 94.8(5) 4_545 .
OB5 OS42 OH17 61.4(3) . .
Si19 OS42 OB8 34.7(3) . .
Ti1 OS42 OB8 115.2(4) 4_545 .
Na12 OS42 OB8 128.3(6) 4_545 .
OB5 OS42 OB8 57.8(3) . .
OH17 OS42 OB8 59.6(3) . .
Si19 OS42 OS30 155.9(5) . 4_545
Ti1 OS42 OS30 45.4(3) 4_545 4_545
Na12 OS42 OS30 56.9(4) 4_545 4_545
OB5 OS42 OS30 151.1(4) . 4_545
OH17 OS42 OS30 146.6(4) . 4_545
OB8 OS42 OS30 121.7(4) . 4_545
Si19 OS42 OS27 94.0(4) . .
Ti1 OS42 OS27 47.3(3) 4_545 .
Na12 OS42 OS27 135.5(5) 4_545 .
OB5 OS42 OS27 59.9(3) . .
OH17 OS42 OS27 120.8(4) . .
OB8 OS42 OS27 94.4(4) . .
OS30 OS42 OS27 92.7(3) 4_545 .
Si19 OS42 OHT3 102.7(4) . 4_545
Ti1 OS42 OHT3 45.4(3) 4_545 4_545
Na12 OS42 OHT3 114.0(6) 4_545 4_545
OB5 OS42 OHT3 96.1(4) . 4_545
OH17 OS42 OHT3 131.7(4) . 4_545
OB8 OS42 OHT3 72.2(3) . 4_545
OS30 OS42 OHT3 60.4(3) 4_545 4_545
OS27 OS42 OHT3 62.8(3) . 4_545
Si19 OS42 OS10 143.9(5) . .
Ti1 OS42 OS10 39.9(3) 4_545 .
Na12 OS42 OS10 77.6(5) 4_545 .
OB5 OS42 OS10 108.2(4) . .
OH17 OS42 OS10 140.5(4) . .
OB8 OS42 OS10 150.8(4) . .
OS30 OS42 OS10 56.8(3) 4_545 .
OS27 OS42 OS10 58.1(3) . .
OHT3 OS42 OS10 85.3(3) 4_545 .
Si19 OS42 OW9 101.2(8) . 4_545
Ti1 OS42 OW9 106.1(7) 4_545 4_545
Na12 OS42 OW9 47.4(9) 4_545 4_545
OB5 OS42 OW9 137.4(8) . 4_545
OH17 OS42 OW9 84.6(7) . 4_545
OB8 OS42 OW9 83.7(8) . 4_545
OS30 OS42 OW9 63.4(7) 4_545 4_545
OS27 OS42 OW9 149.3(8) . 4_545
OHT3 OS42 OW9 87.7(8) 4_545 4_545
OS10 OS42 OW9 114.4(8) . 4_545
Si19 OS42 Si16 68.8(3) . .
Ti1 OS42 Si16 78.1(3) 4_545 .
Na12 OS42 Si16 144.9(6) 4_545 .
OB5 OS42 Si16 32.2(2) . .
OH17 OS42 Si16 90.2(3) . .
OB8 OS42 Si16 83.7(3) . .
OS30 OS42 Si16 123.1(3) 4_545 .
OS27 OS42 Si16 31.2(2) . .
OHT3 OS42 Si16 87.1(3) 4_545 .
OS10 OS42 Si16 76.7(3) . .
OW9 OS42 Si16 167.3(8) 4_545 .
Si27 OS43 Ti11 132.3(5) . .
Si27 OS43 OW31 103.6(6) . 5_666
Ti11 OS43 OW31 105.5(6) . 5_666
Si27 OS43 OB14 37.0(3) . .
Ti11 OS43 OB14 158.5(5) . .
OW31 OS43 OB14 70.2(6) 5_666 .
Si27 OS43 OB31 35.4(3) . .
Ti11 OS43 OB31 125.9(5) . .
OW31 OS43 OB31 127.9(6) 5_666 .
OB14 OS43 OB31 59.0(3) . .
Si27 OS43 OS32 158.7(5) . .
Ti11 OS43 OS32 45.9(3) . .
OW31 OS43 OS32 63.8(5) 5_666 .
OB14 OS43 OS32 133.9(4) . .
OB31 OS43 OS32 165.3(5) . .
Si27 OS43 OS48 33.1(3) . .
Ti11 OS43 OS48 102.5(4) . .
OW31 OS43 OS48 104.4(6) 5_666 .
OB14 OS43 OS48 60.1(3) . .
OB31 OS43 OS48 60.2(3) . .
OS32 OS43 OS48 129.7(4) . .
Si27 OS43 OS1 89.2(4) . .
Ti11 OS43 OS1 47.3(3) . .
OW31 OS43 OS1 145.9(6) 5_666 .
OB14 OS43 OS1 126.0(4) . .
OB31 OS43 OS1 79.8(4) . .
OS32 OS43 OS1 93.2(4) . .
OS48 OS43 OS1 69.9(3) . .
Si27 OS43 OT5 100.8(4) . .
Ti11 OS43 OT5 43.4(3) . .
OW31 OS43 OT5 89.4(6) 5_666 .
OB14 OS43 OT5 115.1(4) . .
OB31 OS43 OT5 120.9(4) . .
OS32 OS43 OT5 63.6(3) . .
OS48 OS43 OT5 67.7(3) . .
OS1 OS43 OT5 56.8(3) . .
Si27 OS43 OS28 138.6(5) . .
Ti11 OS43 OS28 39.6(3) . .
OW31 OS43 OS28 117.7(6) 5_666 .
OB14 OS43 OS28 161.2(4) . .
OB31 OS43 OS28 108.0(4) . .
OS32 OS43 OS28 57.6(3) . .
OS48 OS43 OS28 128.0(4) . .
OS1 OS43 OS28 58.1(3) . .
OT5 OS43 OS28 82.9(3) . .
Si27 OS43 OW34 80.3(4) . .
Ti11 OS43 OW34 90.4(4) . .
OW31 OS43 OW34 50.0(5) 5_666 .
OB14 OS43 OW34 70.5(4) . .
OB31 OS43 OW34 115.7(4) . .
OS32 OS43 OW34 78.4(4) . .
OS48 OS43 OW34 61.3(3) . .
OS1 OS43 OW34 103.1(4) . .
OT5 OS43 OW34 51.4(3) . .
OS28 OS43 OW34 128.1(4) . .
Si27 OS43 OB3 76.2(4) . .
Ti11 OS43 OB3 83.2(3) . .
OW31 OS43 OB3 166.9(6) 5_666 .
OB14 OS43 OB3 105.2(4) . .
OB31 OS43 OB3 46.2(3) . .
OS32 OS43 OB3 120.2(4) . .
OS48 OS43 OB3 82.7(3) . .
OS1 OS43 OB3 46.8(3) . .
OT5 OS43 OB3 103.5(3) . .
OS28 OS43 OB3 63.0(3) . .
OW34 OS43 OB3 141.2(4) . .
Si34 OS44 Ti11 133.3(5) . .
Si34 OS44 Ti10 128.6(5) . .
Ti11 OS44 Ti10 96.6(4) . .
Si34 OS44 OT5 176.9(6) . .
Ti11 OS44 OT5 49.6(3) . .
Ti10 OS44 OT5 49.2(3) . .
Si34 OS44 OB6 36.2(3) . .
Ti11 OS44 OB6 101.6(4) . .
Ti10 OS44 OB6 160.8(5) . .
OT5 OS44 OB6 145.2(5) . .
Si34 OS44 OB22 36.6(3) . .
Ti11 OS44 OB22 158.5(5) . .
Ti10 OS44 OB22 100.4(4) . .
OT5 OS44 OB22 140.3(5) . .
OB6 OS44 OB22 60.5(3) . .
Si34 OS44 OH34 34.1(3) . .
Ti11 OS44 OH34 124.9(4) . .
Ti10 OS44 OH34 112.3(4) . .
OT5 OS44 OH34 147.1(5) . .
OB6 OS44 OH34 61.6(4) . .
OB22 OS44 OH34 59.5(3) . .
Si34 OS44 OS34 84.2(4) . .
Ti11 OS44 OS34 140.5(5) . .
Ti10 OS44 OS34 44.6(3) . .
OT5 OS44 OS34 93.5(4) . .
OB6 OS44 OS34 117.9(4) . .
OB22 OS44 OS34 59.1(3) . .
OH34 OS44 OS34 76.8(4) . .
Si34 OS44 OS28 88.7(4) . .
Ti11 OS44 OS28 44.7(3) . .
Ti10 OS44 OS28 140.7(4) . .
OT5 OS44 OS28 94.0(4) . .
OB6 OS44 OS28 58.3(3) . .
OB22 OS44 OS28 118.8(4) . .
OH34 OS44 OS28 91.5(4) . .
OS34 OS44 OS28 167.4(4) . .
Si34 OS44 OS26 115.4(5) . .
Ti11 OS44 OS26 88.3(4) . .
Ti10 OS44 OS26 43.0(3) . .
OT5 OS44 OS26 64.8(4) . .
OB6 OS44 OS26 143.1(5) . .
OB22 OS44 OS26 113.1(4) . .
OH34 OS44 OS26 83.6(4) . .
OS34 OS44 OS26 59.4(4) . .
OS28 OS44 OS26 115.4(4) . .
Si34 OS44 OS32 116.8(5) . .
Ti11 OS44 OS32 43.1(3) . .
Ti10 OS44 OS32 89.3(4) . .
OT5 OS44 OS32 66.0(3) . .
OB6 OS44 OS32 108.3(4) . .
OB22 OS44 OS32 149.2(4) . .
OH34 OS44 OS32 89.8(4) . .
OS34 OS44 OS32 115.7(4) . .
OS28 OS44 OS32 58.8(3) . .
OS26 OS44 OS32 56.8(3) . .
Si34 OS44 OS1 122.2(5) . .
Ti11 OS44 OS1 44.4(2) . .
Ti10 OS44 OS1 100.9(4) . .
OT5 OS44 OS1 58.3(3) . .
OB6 OS44 OS1 87.8(4) . .
OB22 OS44 OS1 118.6(4) . .
OH34 OS44 OS1 146.6(4) . .
OS34 OS44 OS1 133.6(4) . .
OS28 OS44 OS1 59.0(3) . .
OS26 OS44 OS1 121.5(4) . .
OS32 OS44 OS1 87.5(3) . .
Si12 OS45 Ti5 128.9(6) . .
Si12 OS45 Ce1 127.3(5) . 4_545
Ti5 OS45 Ce1 102.9(4) . 4_545
Si12 OS45 OT3 174.0(6) . .
Ti5 OS45 OT3 45.4(3) . .
Ce1 OS45 OT3 57.9(3) 4_545 .
Si12 OS45 OB15 35.9(3) . .
Ti5 OS45 OB15 102.1(4) . .
Ce1 OS45 OB15 150.1(5) 4_545 .
OT3 OS45 OB15 141.4(5) . .
Si12 OS45 OB32 35.7(3) . .
Ti5 OS45 OB32 108.7(4) . .
Ce1 OS45 OB32 126.2(4) 4_545 .
OT3 OS45 OB32 140.0(5) . .
OB15 OS45 OB32 58.8(4) . .
Si12 OS45 OS15 31.6(3) . .
Ti5 OS45 OS15 159.5(5) . .
Ce1 OS45 OS15 97.6(4) 4_545 .
OT3 OS45 OS15 154.3(5) . .
OB15 OS45 OS15 57.9(4) . .
OB32 OS45 OS15 58.9(4) . .
Si12 OS45 OS19 85.8(5) . .
Ti5 OS45 OS19 45.1(3) . .
Ce1 OS45 OS19 146.9(5) 4_545 .
OT3 OS45 OS19 89.1(4) . .
OB15 OS45 OS19 57.4(4) . .
OB32 OS45 OS19 80.2(4) . .
OS15 OS45 OS19 114.5(5) . .
Si12 OS45 OS17 113.1(5) . .
Ti5 OS45 OS17 41.7(3) . .
Ce1 OS45 OS17 98.3(4) 4_545 .
OT3 OS45 OS17 61.5(3) . .
OB15 OS45 OS17 111.3(4) . .
OB32 OS45 OS17 79.3(4) . .
OS15 OS45 OS17 136.7(5) . .
OS19 OS45 OS17 64.3(3) . .
Si12 OS45 OT7 127.1(5) . .
Ti5 OS45 OT7 45.1(3) . .
Ce1 OS45 OT7 94.5(4) 4_545 .
OT3 OS45 OT7 51.7(3) . .
OB15 OS45 OT7 91.6(4) . .
OB32 OS45 OT7 138.2(5) . .
OS15 OS45 OT7 131.9(4) . .
OS19 OS45 OT7 58.3(3) . .
OS17 OS45 OT7 86.5(4) . .
Si12 OS45 OT4 87.0(4) . 4
Ti5 OS45 OT4 138.7(5) . 4
Ce1 OS45 OT4 51.7(3) 4_545 4
OT3 OS45 OT4 99.0(4) . 4
OB15 OS45 OT4 98.4(4) . 4
OB32 OS45 OT4 112.6(4) . 4
OS15 OS45 OT4 56.2(3) . 4
OS19 OS45 OT4 143.1(5) . 4
OS17 OS45 OT4 149.6(4) . 4
OT7 OS45 OT4 99.4(4) . 4
Si12 OS45 Si11 65.3(3) . .
Ti5 OS45 Si11 73.0(3) . .
Ce1 OS45 Si11 154.8(4) 4_545 .
OT3 OS45 Si11 111.3(4) . .
OB15 OS45 Si11 30.4(3) . .
OB32 OS45 Si11 77.5(3) . .
OS15 OS45 Si11 87.7(3) . .
OS19 OS45 Si11 31.1(3) . .
OS17 OS45 Si11 94.4(3) . .
OT7 OS45 Si11 64.6(3) . .
OT4 OS45 Si11 115.1(4) 4 .
Si15 OS46 Ti6 127.4(5) . 4
Si15 OS46 Ce1 130.1(5) . 4_545
Ti6 OS46 Ce1 101.7(4) 4 4_545
Si15 OS46 OB11 35.4(3) . .
Ti6 OS46 OB11 111.5(4) 4 .
Ce1 OS46 OB11 123.6(4) 4_545 .
Si15 OS46 OB9 35.0(3) . .
Ti6 OS46 OB9 99.0(4) 4 .
Ce1 OS46 OB9 155.7(4) 4_545 .
OB11 OS46 OB9 58.4(3) . .
Si15 OS46 OS10 33.5(3) . .
Ti6 OS46 OS10 157.0(5) 4 .
Ce1 OS46 OS10 100.2(3) 4_545 .
OB11 OS46 OS10 60.3(3) . .
OB9 OS46 OS10 58.2(3) . .
Si15 OS46 OT4 171.2(6) . 4
Ti6 OS46 OT4 45.2(3) 4 4
Ce1 OS46 OT4 56.5(3) 4_545 4
OB11 OS46 OT4 137.8(5) . 4
OB9 OS46 OT4 141.5(4) . 4
OS10 OS46 OT4 155.1(5) . 4
Si15 OS46 OS15 111.0(5) . .
Ti6 OS46 OS15 45.3(3) 4 .
Ce1 OS46 OS15 96.3(3) 4_545 .
OB11 OS46 OS15 78.6(4) . .
OB9 OS46 OS15 107.4(4) . .
OS10 OS46 OS15 138.2(5) . .
OT4 OS46 OS15 60.7(3) 4 .
Si15 OS46 OS20 85.4(4) . .
Ti6 OS46 OS20 42.8(3) 4 .
Ce1 OS46 OS20 144.3(4) 4_545 .
OB11 OS46 OS20 81.8(4) . .
OB9 OS46 OS20 56.9(3) . .
OS10 OS46 OS20 114.8(4) . .
OT4 OS46 OS20 87.8(4) 4 .
OS15 OS46 OS20 61.9(3) . .
Si15 OS46 OHT4 127.7(5) . 4
Ti6 OS46 OHT4 41.5(3) 4 4
Ce1 OS46 OHT4 93.7(3) 4_545 4
OB11 OS46 OHT4 140.7(4) . 4
OB9 OS46 OHT4 93.2(4) . 4
OS10 OS46 OHT4 130.1(4) . 4
OT4 OS46 OHT4 51.9(3) 4 4
OS15 OS46 OHT4 86.3(4) . 4
OS20 OS46 OHT4 59.3(4) . 4
Si15 OS46 OT6 90.9(4) . 4_545
Ti6 OS46 OT6 135.2(4) 4 4_545
Ce1 OS46 OT6 52.0(2) 4_545 4_545
OB11 OS46 OT6 113.3(4) . 4_545
OB9 OS46 OT6 103.8(4) . 4_545
OS10 OS46 OT6 57.6(3) . 4_545
OT4 OS46 OT6 97.8(4) 4 4_545
OS15 OS46 OT6 148.1(4) . 4_545
OS20 OS46 OT6 146.1(4) . 4_545
OHT4 OS46 OT6 98.6(4) 4 4_545
Si15 OS46 OS27 78.1(4) . .
Ti6 OS46 OS27 146.4(4) 4 .
Ce1 OS46 OS27 53.3(2) 4_545 .
OB11 OS46 OS27 75.4(3) . .
OB9 OS46 OS27 111.6(4) . .
OS10 OS46 OS27 55.7(3) . .
OT4 OS46 OS27 106.8(4) 4 .
OS15 OS46 OS27 109.4(4) . .
OS20 OS46 OS27 156.9(5) . .
OHT4 OS46 OS27 143.7(4) 4 .
OT6 OS46 OS27 51.1(3) 4_545 .
Si28 OS47 Ti12 128.3(5) . .
Si28 OS47 Ce2 128.8(5) . .
Ti12 OS47 Ce2 101.8(4) . .
Si28 OS47 OT2 173.4(6) . .
Ti12 OS47 OT2 45.5(3) . .
Ce2 OS47 OT2 56.7(2) . .
Si28 OS47 OB21 34.0(3) . .
Ti12 OS47 OB21 111.6(4) . .
Ce2 OS47 OB21 124.1(4) . .
OT2 OS47 OB21 141.5(5) . .
Si28 OS47 OB20 35.0(3) . .
Ti12 OS47 OB20 101.2(4) . .
Ce2 OS47 OB20 153.4(4) . .
OT2 OS47 OB20 141.9(5) . .
OB21 OS47 OB20 57.4(4) . .
Si28 OS47 OS25 33.2(3) . .
Ti12 OS47 OS25 159.4(5) . .
Ce2 OS47 OS25 98.5(3) . .
OT2 OS47 OS25 153.4(4) . .
OB21 OS47 OS25 58.3(3) . .
OB20 OS47 OS25 58.2(3) . .
Si28 OS47 OS38 110.0(5) . .
Ti12 OS47 OS38 43.1(3) . .
Ce2 OS47 OS38 99.0(3) . .
OT2 OS47 OS38 64.0(3) . .
OB21 OS47 OS38 78.9(4) . .
OB20 OS47 OS38 106.9(4) . .
OS25 OS47 OS38 136.4(5) . .
Si28 OS47 OS24 86.5(4) . .
Ti12 OS47 OS24 43.5(3) . .
Ce2 OS47 OS24 144.7(4) . .
OT2 OS47 OS24 88.0(4) . .
OB21 OS47 OS24 83.2(4) . .
OB20 OS47 OS24 58.0(3) . .
OS25 OS47 OS24 115.9(4) . .
OS38 OS47 OS24 61.6(3) . .
Si28 OS47 OHT1 127.4(5) . .
Ti12 OS47 OHT1 45.3(3) . .
Ce2 OS47 OHT1 93.6(3) . .
OT2 OS47 OHT1 51.7(3) . .
OB21 OS47 OHT1 141.4(4) . .
OB20 OS47 OHT1 93.0(4) . .
OS25 OS47 OHT1 129.9(4) . .
OS38 OS47 OHT1 88.3(4) . .
OS24 OS47 OHT1 58.9(3) . .
Si28 OS47 OT5 89.8(4) . .
Ti12 OS47 OT5 136.4(4) . .
Ce2 OS47 OT5 51.8(2) . .
OT2 OS47 OT5 96.9(4) . .
OB21 OS47 OT5 112.0(4) . .
OB20 OS47 OT5 101.8(4) . .
OS25 OS47 OT5 57.1(3) . .
OS38 OS47 OT5 150.5(4) . .
OS24 OS47 OT5 144.1(4) . .
OHT1 OS47 OT5 97.0(4) . .
Si28 OS47 OS31 78.9(4) . .
Ti12 OS47 OS31 143.5(4) . .
Ce2 OS47 OS31 51.3(2) . .
OT2 OS47 OS31 105.5(4) . .
OB21 OS47 OS31 76.7(3) . .
OB20 OS47 OS31 112.1(4) . .
OS25 OS47 OS31 55.5(3) . .
OS38 OS47 OS31 110.1(4) . .
OS24 OS47 OS31 159.6(4) . .
OHT1 OS47 OS31 141.5(4) . .
OT5 OS47 OS31 51.0(3) . .
Si27 OS48 Ti7 129.4(5) . .
Si27 OS48 Ce2 128.1(5) . .
Ti7 OS48 Ce2 100.9(3) . .
Si27 OS48 OB14 35.6(3) . .
Ti7 OS48 OB14 100.4(4) . .
Ce2 OS48 OB14 156.9(4) . .
Si27 OS48 OB31 34.1(3) . .
Ti7 OS48 OB31 113.9(4) . .
Ce2 OS48 OB31 119.9(4) . .
OB14 OS48 OB31 57.9(3) . .
Si27 OS48 OT2 170.8(6) . .
Ti7 OS48 OT2 45.1(3) . .
Ce2 OS48 OT2 55.9(2) . .
OB14 OS48 OT2 143.6(4) . .
OB31 OS48 OT2 137.3(4) . .
Si27 OS48 OS43 33.0(3) . .
Ti7 OS48 OS43 158.7(4) . .
Ce2 OS48 OS43 99.8(3) . .
OB14 OS48 OS43 58.4(3) . .
OB31 OS48 OS43 58.6(3) . .
OT2 OS48 OS43 154.4(4) . .
Si27 OS48 OS9 108.0(5) . .
Ti7 OS48 OS9 45.8(3) . .
Ce2 OS48 OS9 97.4(3) . .
OB14 OS48 OS9 103.9(4) . .
OB31 OS48 OS9 77.3(4) . .
OT2 OS48 OS9 62.8(3) . .
OS43 OS48 OS9 135.6(4) . .
Si27 OS48 OS7 88.5(4) . .
Ti7 OS48 OS7 42.7(3) . .
Ce2 OS48 OS7 143.2(4) . .
OB14 OS48 OS7 57.8(3) . .
OB31 OS48 OS7 87.2(4) . .
OT2 OS48 OS7 87.4(4) . .
OS43 OS48 OS7 116.2(4) . .
OS9 OS48 OS7 62.4(3) . .
Si27 OS48 OHT1 131.8(5) . .
Ti7 OS48 OHT1 42.8(2) . .
Ce2 OS48 OHT1 92.3(3) . .
OB14 OS48 OHT1 97.1(4) . .
OB31 OS48 OHT1 145.9(4) . .
OT2 OS48 OHT1 51.5(3) . .
OS43 OS48 OHT1 131.1(4) . .
OS9 OS48 OHT1 88.3(4) . .
OS7 OS48 OHT1 58.9(3) . .
Si27 OS48 OT5 90.5(4) . .
Ti7 OS48 OT5 135.5(4) . .
Ce2 OS48 OT5 52.1(2) . .
OB14 OS48 OT5 105.5(4) . .
OB31 OS48 OT5 110.5(4) . .
OT2 OS48 OT5 97.6(4) . .
OS43 OS48 OT5 57.5(3) . .
OS9 OS48 OT5 148.9(4) . .
OS7 OS48 OT5 145.1(4) . .
OHT1 OS48 OT5 97.8(3) . .
Si27 OS48 OS1 77.2(4) . .
Ti7 OS48 OS1 143.9(4) . .
Ce2 OS48 OS1 51.7(2) . .
OB14 OS48 OS1 111.7(4) . .
OB31 OS48 OS1 72.9(3) . .
OT2 OS48 OS1 104.6(3) . .
OS43 OS48 OS1 56.3(3) . .
OS9 OS48 OS1 108.3(4) . .
OS7 OS48 OS1 159.8(4) . .
OHT1 OS48 OS1 141.2(4) . .
OT5 OS48 OS1 50.6(3) . .
Si23 OS49 Ti8 126.6(5) . .
Si23 OS49 Ce2 130.2(5) . .
Ti8 OS49 Ce2 102.3(4) . .
Si23 OS49 OB25 35.5(3) . .
Ti8 OS49 OB25 109.2(4) . .
Ce2 OS49 OB25 125.1(4) . .
Si23 OS49 OT1 171.7(5) . .
Ti8 OS49 OT1 45.9(3) . .
Ce2 OS49 OT1 56.6(3) . .
OB25 OS49 OT1 138.3(5) . .
Si23 OS49 OS38 33.5(3) . .
Ti8 OS49 OS38 158.2(5) . .
Ce2 OS49 OS38 99.2(3) . .
OB25 OS49 OS38 59.8(4) . .
OT1 OS49 OS38 154.6(4) . .
Si23 OS49 OB27 33.9(3) . .
Ti8 OS49 OB27 100.4(4) . .
Ce2 OS49 OB27 153.6(4) . .
OB25 OS49 OB27 57.7(3) . .
OT1 OS49 OB27 142.5(4) . .
OS38 OS49 OB27 57.9(3) . .
Si23 OS49 OS37 112.5(5) . .
Ti8 OS49 OS37 43.7(3) . .
Ce2 OS49 OS37 95.3(3) . .
OB25 OS49 OS37 79.3(4) . .
OT1 OS49 OS37 60.0(3) . .
OS38 OS49 OS37 137.6(4) . .
OB27 OS49 OS37 110.4(4) . .
Si23 OS49 OS14 84.1(4) . .
Ti8 OS49 OS14 43.8(3) . .
Ce2 OS49 OS14 145.7(4) . .
OB25 OS49 OS14 80.5(4) . .
OT1 OS49 OS14 89.1(4) . .
OS38 OS49 OS14 114.4(4) . .
OB27 OS49 OS14 56.9(3) . .
OS37 OS49 OS14 64.9(3) . .
Si23 OS49 OHT2 127.8(5) . .
Ti8 OS49 OHT2 44.2(2) . .
Ce2 OS49 OHT2 92.5(3) . .
OB25 OS49 OHT2 140.7(4) . .
OT1 OS49 OHT2 51.3(3) . .
OS38 OS49 OHT2 131.5(4) . .
OB27 OS49 OHT2 94.4(4) . .
OS37 OS49 OHT2 87.0(3) . .
OS14 OS49 OHT2 60.3(3) . .
Si23 OS49 OT2 92.1(4) . .
Ti8 OS49 OT2 135.1(4) . .
Ce2 OS49 OT2 51.0(2) . .
OB25 OS49 OT2 115.7(4) . .
OT1 OS49 OT2 96.2(4) . .
OS38 OS49 OT2 59.3(3) . .
OB27 OS49 OT2 102.9(4) . .
OS37 OS49 OT2 146.3(4) . .
OS14 OS49 OT2 143.9(4) . .
OHT2 OS49 OT2 95.9(3) . .
Si23 OS49 OS47 80.0(4) . .
Ti8 OS49 OS47 145.1(4) . .
Ce2 OS49 OS47 51.4(2) . .
OB25 OS49 OS47 78.8(3) . .
OT1 OS49 OS47 105.4(4) . .
OS38 OS49 OS47 55.1(3) . .
OB27 OS49 OS47 111.7(4) . .
OS37 OS49 OS47 109.4(4) . .
OS14 OS49 OS47 159.3(4) . .
OHT2 OS49 OS47 140.4(4) . .
OT2 OS49 OS47 50.6(3) . .
Ti9 OT1 Ti8 105.0(4) . .
Ti9 OT1 OHT2 53.6(3) . .
Ti8 OT1 OHT2 53.9(3) . .
Ti9 OT1 Ce2 108.1(4) . .
Ti8 OT1 Ce2 108.8(4) . .
OHT2 OT1 Ce2 107.7(4) . .
Ti9 OT1 OS41 50.1(3) . .
Ti8 OT1 OS41 114.6(4) . .
OHT2 OT1 OS41 69.4(3) . .
Ce2 OT1 OS41 58.4(3) . .
Ti9 OT1 OS49 114.5(4) . .
Ti8 OT1 OS49 48.8(3) . .
OHT2 OT1 OS49 69.0(4) . .
Ce2 OT1 OS49 60.2(3) . .
OS41 OT1 OS49 84.4(4) . .
Ti9 OT1 OW14 110.4(4) . 3_545
Ti8 OT1 OW14 107.8(4) . 3_545
OHT2 OT1 OW14 136.1(5) . 3_545
Ce2 OT1 OW14 116.1(4) . 3_545
OS41 OT1 OW14 136.6(4) . 3_545
OS49 OT1 OW14 133.3(4) . 3_545
Ti9 OT1 OS37 145.6(5) . .
Ti8 OT1 OS37 44.6(3) . .
OHT2 OT1 OS37 98.5(4) . .
Ce2 OT1 OS37 98.9(3) . .
OS41 OT1 OS37 146.0(4) . .
OS49 OT1 OS37 61.7(3) . .
OW14 OT1 OS37 74.3(4) 3_545 .
Ti9 OT1 OS8 44.3(3) . .
Ti8 OT1 OS8 145.5(4) . .
OHT2 OT1 OS8 97.9(4) . .
Ce2 OT1 OS8 98.0(3) . .
OS41 OT1 OS8 62.1(3) . .
OS49 OT1 OS8 146.5(4) . .
OW14 OT1 OS8 77.8(4) 3_545 .
OS37 OT1 OS8 151.6(4) . .
Ti9 OT1 OS3 43.1(3) . 3_545
Ti8 OT1 OS3 90.9(4) . 3_545
OHT2 OT1 OS3 65.3(3) . 3_545
Ce2 OT1 OS3 149.8(4) . 3_545
OS41 OT1 OS3 93.0(4) . 3_545
OS49 OT1 OS3 131.9(4) . 3_545
OW14 OT1 OS3 76.9(4) 3_545 3_545
OS37 OT1 OS3 111.0(4) . 3_545
OS8 OT1 OS3 56.5(3) . 3_545
Ti9 OT1 OS5 89.2(4) . 3_545
Ti8 OT1 OS5 41.4(2) . 3_545
OHT2 OT1 OS5 62.5(3) . 3_545
Ce2 OT1 OS5 149.7(4) . 3_545
OS41 OT1 OS5 130.1(4) . 3_545
OS49 OT1 OS5 90.2(4) . 3_545
OW14 OT1 OS5 78.3(3) 3_545 3_545
OS37 OT1 OS5 57.7(3) . 3_545
OS8 OT1 OS5 111.5(4) . 3_545
OS3 OT1 OS5 55.8(3) 3_545 3_545
Ti9 OT1 OS31 158.5(4) . .
Ti8 OT1 OS31 92.0(3) . .
OHT2 OT1 OS31 136.0(4) . .
Ce2 OT1 OS31 52.9(2) . .
OS41 OT1 OS31 111.0(4) . .
OS49 OT1 OS31 67.4(3) . .
OW14 OT1 OS31 75.5(3) 3_545 .
OS37 OT1 OS31 55.4(3) . .
OS8 OT1 OS31 121.8(4) . .
OS3 OT1 OS31 151.8(4) 3_545 .
OS5 OT1 OS31 112.3(4) 3_545 .
Ti7 OT2 Ti12 104.8(4) . .
Ti7 OT2 OHT1 52.3(3) . .
Ti12 OT2 OHT1 54.8(3) . .
Ti7 OT2 Ce2 109.0(4) . .
Ti12 OT2 Ce2 107.7(4) . .
OHT1 OT2 Ce2 107.8(4) . .
Ti7 OT2 OS47 112.7(4) . .
Ti12 OT2 OS47 49.0(3) . .
OHT1 OT2 OS47 68.6(4) . .
Ce2 OT2 OS47 59.2(3) . .
Ti7 OT2 OS48 48.6(3) . .
Ti12 OT2 OS48 115.0(4) . .
OHT1 OT2 OS48 68.5(3) . .
Ce2 OT2 OS48 60.5(3) . .
OS47 OT2 OS48 84.3(4) . .
Ti7 OT2 OS39 90.3(4) . .
Ti12 OT2 OS39 43.0(3) . .
OHT1 OT2 OS39 65.3(3) . .
Ce2 OT2 OS39 149.6(4) . .
OS47 OT2 OS39 92.1(4) . .
OS48 OT2 OS39 131.6(4) . .
Ti7 OT2 OS9 43.7(3) . .
Ti12 OT2 OS9 145.6(4) . .
OHT1 OT2 OS9 96.0(4) . .
Ce2 OT2 OS9 97.9(3) . .
OS47 OT2 OS9 143.3(4) . .
OS48 OT2 OS9 59.0(3) . .
OS39 OT2 OS9 112.1(4) . .
Ti7 OT2 OW11 117.7(4) . .
Ti12 OT2 OW11 113.2(4) . .
OHT1 OT2 OW11 148.0(5) . .
Ce2 OT2 OW11 104.1(3) . .
OS47 OT2 OW11 129.5(4) . .
OS48 OT2 OW11 131.8(4) . .
OS39 OT2 OW11 86.1(4) . .
OS9 OT2 OW11 81.1(3) . .
Ti7 OT2 OS22 42.9(3) . .
Ti12 OT2 OS22 90.1(4) . .
OHT1 OT2 OS22 63.7(3) . .
Ce2 OT2 OS22 151.1(4) . .
OS47 OT2 OS22 130.0(4) . .
OS48 OT2 OS22 91.5(4) . .
OS39 OT2 OS22 55.3(3) . .
OS9 OT2 OS22 58.0(3) . .
OW11 OT2 OS22 88.7(4) . .
Ti7 OT2 OS38 142.6(4) . .
Ti12 OT2 OS38 40.2(3) . .
OHT1 OT2 OS38 95.0(4) . .
Ce2 OT2 OS38 97.3(3) . .
OS47 OT2 OS38 59.1(3) . .
OS48 OT2 OS38 143.4(4) . .
OS39 OT2 OS38 56.0(3) . .
OS9 OT2 OS38 157.5(4) . .
OW11 OT2 OS38 79.1(3) . .
OS22 OT2 OS38 110.7(4) . .
Ti7 OT2 OS41 93.0(3) . .
Ti12 OT2 OS41 158.4(4) . .
OHT1 OT2 OS41 136.2(4) . .
Ce2 OT2 OS41 53.8(2) . .
OS47 OT2 OS41 112.8(4) . .
OS48 OT2 OS41 68.1(3) . .
OS39 OT2 OS41 151.2(4) . .
OS9 OT2 OS41 55.5(3) . .
OW11 OT2 OS41 67.1(3) . .
OS22 OT2 OS41 111.4(4) . .
OS38 OT2 OS41 124.2(4) . .
Ti5 OT3 Ti3 108.0(4) . 4_545
Ti5 OT3 OT7 55.8(3) . .
Ti3 OT3 OT7 54.1(3) 4_545 .
Ti5 OT3 Ce1 107.7(4) . 4_545
Ti3 OT3 Ce1 107.4(4) 4_545 4_545
OT7 OT3 Ce1 108.7(4) . 4_545
Ti5 OT3 OS45 49.7(3) . .
Ti3 OT3 OS45 115.0(4) 4_545 .
OT7 OT3 OS45 70.7(4) . .
Ce1 OT3 OS45 58.4(3) 4_545 .
Ti5 OT3 OS35 114.3(4) . 4_545
Ti3 OT3 OS35 49.8(3) 4_545 4_545
OT7 OT3 OS35 69.0(4) . 4_545
Ce1 OT3 OS35 58.2(3) 4_545 4_545
OS45 OT3 OS35 82.2(4) . 4_545
Ti5 OT3 OS17 41.4(3) . .
Ti3 OT3 OS17 145.9(4) 4_545 .
OT7 OT3 OS17 97.1(4) . .
Ce1 OT3 OS17 98.7(3) 4_545 .
OS45 OT3 OS17 61.5(3) . .
OS35 OT3 OS17 143.7(4) 4_545 .
Ti5 OT3 OS13 91.4(4) . .
Ti3 OT3 OS13 42.3(3) 4_545 .
OT7 OT3 OS13 62.3(4) . .
Ce1 OT3 OS13 149.2(4) 4_545 .
OS45 OT3 OS13 131.3(4) . .
OS35 OT3 OS13 92.1(4) 4_545 .
OS17 OT3 OS13 111.4(4) . .
Ti5 OT3 OS4 146.1(4) . 4_545
Ti3 OT3 OS4 41.1(3) 4_545 4_545
OT7 OT3 OS4 95.2(4) . 4_545
Ce1 OT3 OS4 97.5(3) 4_545 4_545
OS45 OT3 OS4 143.1(4) . 4_545
OS35 OT3 OS4 60.9(3) 4_545 4_545
OS17 OT3 OS4 155.4(4) . 4_545
OS13 OT3 OS4 56.9(3) . 4_545
Ti5 OT3 OS16 42.2(3) . .
Ti3 OT3 OS16 91.3(4) 4_545 .
OT7 OT3 OS16 63.0(4) . .
Ce1 OT3 OS16 149.4(4) 4_545 .
OS45 OT3 OS16 92.0(4) . .
OS35 OT3 OS16 130.7(4) 4_545 .
OS17 OT3 OS16 56.3(3) . .
OS13 OT3 OS16 56.3(3) . .
OS4 OT3 OS16 112.2(4) 4_545 .
Ti5 OT3 OW27 116.0(4) . .
Ti3 OT3 OW27 113.5(4) 4_545 .
OT7 OT3 OW27 147.6(5) . .
Ce1 OT3 OW27 103.6(3) 4_545 .
OS45 OT3 OW27 131.4(4) . .
OS35 OT3 OW27 129.6(4) 4_545 .
OS17 OT3 OW27 80.1(4) . .
OS13 OT3 OW27 88.5(4) . .
OS4 OT3 OW27 78.1(3) 4_545 .
OS16 OT3 OW27 90.0(4) . .
Ti5 OT3 OS2 159.2(4) . 4_545
Ti3 OT3 OS2 88.5(3) 4_545 4_545
OT7 OT3 OS2 134.4(4) . 4_545
Ce1 OT3 OS2 53.8(2) 4_545 4_545
OS45 OT3 OS2 112.2(4) . 4_545
OS35 OT3 OS2 66.6(3) 4_545 4_545
OS17 OT3 OS2 125.1(4) . 4_545
OS13 OT3 OS2 109.4(4) . 4_545
OS4 OT3 OS2 54.0(3) 4_545 4_545
OS16 OT3 OS2 153.4(4) . 4_545
OW27 OT3 OS2 65.9(3) . 4_545
Ti6 OT4 Ti4 99.3(4) . 1_545
Ti6 OT4 OHT4 50.6(3) . .
Ti4 OT4 OHT4 50.4(3) 1_545 .
Ti6 OT4 Ce1 108.5(4) . 1_545
Ti4 OT4 Ce1 107.7(4) 1_545 1_545
OHT4 OT4 Ce1 107.9(4) . 1_545
Ti6 OT4 OS36 111.6(4) . 1_545
Ti4 OT4 OS36 47.8(3) 1_545 1_545
OHT4 OT4 OS36 68.8(4) . 1_545
Ce1 OT4 OS36 59.9(3) 1_545 1_545
Ti6 OT4 OS46 49.4(3) . 4_545
Ti4 OT4 OS46 110.3(4) 1_545 4_545
OHT4 OT4 OS46 68.7(4) . 4_545
Ce1 OT4 OS46 59.1(3) 1_545 4_545
OS36 OT4 OS46 83.9(4) 1_545 4_545
Ti6 OT4 OW26 106.7(5) . 1_545
Ti4 OT4 OW26 107.9(5) 1_545 1_545
OHT4 OT4 OW26 128.1(5) . 1_545
Ce1 OT4 OW26 124.0(5) 1_545 1_545
OS36 OT4 OW26 137.1(5) 1_545 1_545
OS46 OT4 OW26 137.5(5) 4_545 1_545
Ti6 OT4 OS15 45.5(3) . 4_545
Ti4 OT4 OS15 142.3(5) 1_545 4_545
OHT4 OT4 OS15 96.1(4) . 4_545
Ce1 OT4 OS15 98.2(4) 1_545 4_545
OS36 OT4 OS15 144.8(5) 1_545 4_545
OS46 OT4 OS15 60.9(3) 4_545 4_545
OW26 OT4 OS15 77.5(5) 1_545 4_545
Ti6 OT4 OS11 141.7(5) . 1_545
Ti4 OT4 OS11 46.0(3) 1_545 1_545
OHT4 OT4 OS11 96.3(4) . 1_545
Ce1 OT4 OS11 99.2(4) 1_545 1_545
OS36 OT4 OS11 60.9(4) 1_545 1_545
OS46 OT4 OS11 144.7(5) 4_545 1_545
OW26 OT4 OS11 77.1(5) 1_545 1_545
OS15 OT4 OS11 154.3(5) 4_545 1_545
Ti6 OT4 OS21 42.7(3) . .
Ti4 OT4 OS21 88.5(4) 1_545 .
OHT4 OT4 OS21 63.1(4) . .
Ce1 OT4 OS21 150.1(4) 1_545 .
OS36 OT4 OS21 129.7(5) 1_545 .
OS46 OT4 OS21 92.0(4) 4_545 .
OW26 OT4 OS21 71.0(4) 1_545 .
OS15 OT4 OS21 57.2(4) 4_545 .
OS11 OT4 OS21 109.9(4) 1_545 .
Ti6 OT4 OS23 87.8(4) . .
Ti4 OT4 OS23 41.1(3) 1_545 .
OHT4 OT4 OS23 61.1(4) . .
Ce1 OT4 OS23 148.0(5) 1_545 .
OS36 OT4 OS23 88.7(4) 1_545 .
OS46 OT4 OS23 128.4(5) 4_545 .
OW26 OT4 OS23 73.8(4) 1_545 .
OS15 OT4 OS23 112.3(4) 4_545 .
OS11 OT4 OS23 56.0(3) 1_545 .
OS21 OT4 OS23 55.8(4) . .
Ti6 OT4 OS35 160.5(5) . 1_545
Ti4 OT4 OS35 93.7(4) 1_545 1_545
OHT4 OT4 OS35 135.7(5) . 1_545
Ce1 OT4 OS35 53.3(2) 1_545 1_545
OS36 OT4 OS35 67.4(3) 1_545 1_545
OS46 OT4 OS35 112.3(4) 4_545 1_545
OW26 OT4 OS35 82.8(4) 1_545 1_545
OS15 OT4 OS35 124.0(4) 4_545 1_545
OS11 OT4 OS35 56.2(3) 1_545 1_545
OS21 OT4 OS35 153.0(4) . 1_545
OS23 OT4 OS35 111.4(4) . 1_545
Ti10 OT5 Ti11 107.3(4) . .
Ti10 OT5 OS44 55.3(3) . .
Ti11 OT5 OS44 54.6(3) . .
Ti10 OT5 Ce2 107.7(4) . .
Ti11 OT5 Ce2 108.9(4) . .
OS44 OT5 Ce2 107.8(4) . .
Ti10 OT5 OS1 116.3(4) . .
Ti11 OT5 OS1 50.1(3) . .
OS44 OT5 OS1 69.8(4) . .
Ce2 OT5 OS1 59.1(3) . .
Ti10 OT5 OS31 50.1(3) . .
Ti11 OT5 OS31 116.0(4) . .
OS44 OT5 OS31 70.1(3) . .
Ce2 OT5 OS31 58.1(3) . .
OS1 OT5 OS31 84.4(3) . .
Ti10 OT5 OS43 145.4(5) . .
Ti11 OT5 OS43 42.2(3) . .
OS44 OT5 OS43 96.7(4) . .
Ce2 OT5 OS43 99.8(3) . .
OS1 OT5 OS43 61.5(3) . .
OS31 OT5 OS43 145.9(4) . .
Ti10 OT5 OW34 113.9(4) . .
Ti11 OT5 OW34 113.7(5) . .
OS44 OT5 OW34 147.1(5) . .
Ce2 OT5 OW34 105.1(4) . .
OS1 OT5 OW34 129.8(5) . .
OS31 OT5 OW34 130.4(4) . .
OS43 OT5 OW34 77.4(4) . .
Ti10 OT5 OS25 41.7(3) . .
Ti11 OT5 OS25 145.6(5) . .
OS44 OT5 OS25 97.0(4) . .
Ce2 OT5 OS25 97.4(3) . .
OS1 OT5 OS25 144.9(4) . .
OS31 OT5 OS25 60.5(3) . .
OS43 OT5 OS25 153.6(4) . .
OW34 OT5 OS25 78.8(4) . .
Ti10 OT5 OS26 42.1(3) . .
Ti11 OT5 OS26 90.1(4) . .
OS44 OT5 OS26 63.5(4) . .
Ce2 OT5 OS26 149.3(4) . .
OS1 OT5 OS26 131.3(4) . .
OS31 OT5 OS26 92.2(4) . .
OS43 OT5 OS26 110.3(4) . .
OW34 OT5 OS26 87.9(4) . .
OS25 OT5 OS26 57.3(3) . .
Ti10 OT5 OS32 90.5(4) . .
Ti11 OT5 OS32 41.4(3) . .
OS44 OT5 OS32 62.9(3) . .
Ce2 OT5 OS32 149.8(4) . .
OS1 OT5 OS32 91.5(4) . .
OS31 OT5 OS32 131.1(4) . .
OS43 OT5 OS32 56.1(3) . .
OW34 OT5 OS32 88.2(4) . .
OS25 OT5 OS32 111.8(4) . .
OS26 OT5 OS32 55.6(3) . .
Ti10 OT5 OS48 159.7(4) . .
Ti11 OT5 OS48 89.8(3) . .
OS44 OT5 OS48 135.3(4) . .
Ce2 OT5 OS48 54.9(2) . .
OS1 OT5 OS48 66.3(3) . .
OS31 OT5 OS48 112.8(4) . .
OS43 OT5 OS48 54.7(3) . .
OW34 OT5 OS48 66.8(4) . .
OS25 OT5 OS48 124.0(4) . .
OS26 OT5 OS48 152.1(4) . .
OS32 OT5 OS48 109.7(4) . .
Ti2 OT6 Ti1 106.0(4) . .
Ti2 OT6 OHT3 54.0(3) . .
Ti1 OT6 OHT3 54.9(3) . .
Ti2 OT6 Ce1 109.2(4) . .
Ti1 OT6 Ce1 110.2(4) . .
OHT3 OT6 Ce1 108.9(4) . .
Ti2 OT6 OS2 49.2(3) . .
Ti1 OT6 OS2 116.5(4) . .
OHT3 OT6 OS2 69.1(3) . .
Ce1 OT6 OS2 60.4(3) . .
Ti2 OT6 OS27 117.1(4) . 4
Ti1 OT6 OS27 49.4(3) . 4
OHT3 OT6 OS27 70.4(3) . 4
Ce1 OT6 OS27 61.1(3) . 4
OS2 OT6 OS27 87.4(4) . 4
Ti2 OT6 OW28 111.0(4) . 3_455
Ti1 OT6 OW28 111.3(4) . 3_455
OHT3 OT6 OW28 142.0(5) . 3_455
Ce1 OT6 OW28 109.1(4) . 3_455
OS2 OT6 OW28 131.7(4) . 3_455
OS27 OT6 OW28 131.4(4) 4 3_455
Ti2 OT6 OS10 144.8(4) . 4
Ti1 OT6 OS10 43.6(3) . 4
OHT3 OT6 OS10 98.5(4) . 4
Ce1 OT6 OS10 100.1(3) . 4
OS2 OT6 OS10 148.7(4) . 4
OS27 OT6 OS10 61.2(3) 4 4
OW28 OT6 OS10 76.0(4) 3_455 4
Ti2 OT6 OS29 43.2(3) . .
Ti1 OT6 OS29 91.0(4) . .
OHT3 OT6 OS29 66.3(3) . .
Ce1 OT6 OS29 150.5(4) . .
OS2 OT6 OS29 92.2(4) . .
OS27 OT6 OS29 133.6(4) 4 .
OW28 OT6 OS29 80.0(4) 3_455 .
OS10 OT6 OS29 109.4(4) 4 .
Ti2 OT6 OS33 42.2(3) . .
Ti1 OT6 OS33 144.2(4) . .
OHT3 OT6 OS33 96.2(4) . .
Ce1 OT6 OS33 98.4(3) . .
OS2 OT6 OS33 60.2(3) . .
OS27 OT6 OS33 147.6(4) 4 .
OW28 OT6 OS33 77.1(4) 3_455 .
OS10 OT6 OS33 151.1(4) 4 .
OS29 OT6 OS33 55.2(3) . .
Ti2 OT6 OS30 89.0(3) . .
Ti1 OT6 OS30 41.5(2) . .
OHT3 OT6 OS30 63.4(3) . .
Ce1 OT6 OS30 151.1(4) . .
OS2 OT6 OS30 130.0(4) . .
OS27 OT6 OS30 90.9(3) 4 .
OW28 OT6 OS30 83.5(4) 3_455 .
OS10 OT6 OS30 56.8(3) 4 .
OS29 OT6 OS30 55.2(3) . .
OS33 OT6 OS30 109.9(4) . .
Ti2 OT6 OS46 160.2(4) . 4
Ti1 OT6 OS46 91.5(4) . 4
OHT3 OT6 OS46 137.3(4) . 4
Ce1 OT6 OS46 54.4(2) . 4
OS2 OT6 OS46 114.5(4) . 4
OS27 OT6 OS46 67.4(3) 4 4
OW28 OT6 OS46 69.8(3) 3_455 4
OS10 OT6 OS46 55.1(3) 4 4
OS29 OT6 OS46 148.4(4) . 4
OS33 OT6 OS46 123.2(4) . 4
OS30 OT6 OS46 110.6(4) . 4
Si10 OT7 Ti3 132.9(6) . 4_545
Si10 OT7 Ti5 131.0(6) . .
Ti3 OT7 Ti5 96.1(4) 4_545 .
Si10 OT7 OT3 169.9(6) . .
Ti3 OT7 OT3 49.4(3) 4_545 .
Ti5 OT7 OT3 48.2(3) . .
Si10 OT7 OB29 35.8(3) . .
Ti3 OT7 OB29 100.5(4) 4_545 .
Ti5 OT7 OB29 155.9(5) . .
OT3 OT7 OB29 139.5(5) . .
Si10 OT7 OB34 35.6(4) . .
Ti3 OT7 OB34 156.4(5) 4_545 .
Ti5 OT7 OB34 99.1(5) . .
OT3 OT7 OB34 137.2(5) . .
OB29 OT7 OB34 60.1(4) . .
Si10 OT7 OB35 34.7(4) . .
Ti3 OT7 OB35 124.1(5) 4_545 .
Ti5 OT7 OB35 122.7(5) . .
OT3 OT7 OB35 155.2(5) . .
OB29 OT7 OB35 60.1(4) . .
OB34 OT7 OB35 60.4(5) . .
Si10 OT7 OS40 88.2(5) . 4_545
Ti3 OT7 OS40 44.9(3) 4_545 4_545
Ti5 OT7 OS40 140.7(5) . 4_545
OT3 OT7 OS40 94.0(4) . 4_545
OB29 OT7 OS40 59.3(4) . 4_545
OB34 OT7 OS40 119.3(5) . 4_545
OB35 OT7 OS40 86.3(5) . 4_545
Si10 OT7 OS13 124.5(5) . .
Ti3 OT7 OS13 43.6(3) 4_545 .
Ti5 OT7 OS13 88.8(4) . .
OT3 OT7 OS13 64.7(4) . .
OB29 OT7 OS13 115.2(5) . .
OB34 OT7 OS13 153.9(5) . .
OB35 OT7 OS13 94.4(5) . .
OS40 OT7 OS13 60.7(4) 4_545 .
Si10 OT7 OS16 122.6(5) . .
Ti3 OT7 OS16 89.9(4) 4_545 .
Ti5 OT7 OS16 43.3(3) . .
OT3 OT7 OS16 64.8(4) . .
OB29 OT7 OS16 152.8(5) . .
OB34 OT7 OS16 113.5(5) . .
OB35 OT7 OS16 93.2(4) . .
OS40 OT7 OS16 118.0(5) 4_545 .
OS13 OT7 OS16 57.5(4) . .
Si10 OT7 OS19 86.8(5) . .
Ti3 OT7 OS19 140.1(5) 4_545 .
Ti5 OT7 OS19 44.3(3) . .
OT3 OT7 OS19 92.2(4) . .
OB29 OT7 OS19 118.5(5) . .
OB34 OT7 OS19 58.6(4) . .
OB35 OT7 OS19 85.4(5) . .
OS40 OT7 OS19 171.2(5) 4_545 .
OS13 OT7 OS19 116.9(4) . .
OS16 OT7 OS19 59.5(4) . .
Si10 OT7 OS35 114.7(5) . 4_545
Ti3 OT7 OS35 44.7(3) 4_545 4_545
Ti5 OT7 OS35 99.4(4) . 4_545
OT3 OT7 OS35 58.9(3) . 4_545
OB29 OT7 OS35 80.7(4) . 4_545
OB34 OT7 OS35 114.5(5) . 4_545
OB35 OT7 OS35 137.8(5) . 4_545
OS40 OT7 OS35 58.6(3) 4_545 4_545
OS13 OT7 OS35 88.3(4) . 4_545
OS16 OT7 OS35 122.6(4) . 4_545
OS19 OT7 OS35 130.2(4) . 4_545
Ti7 OHT1 Ti12 97.7(4) . .
Ti7 OHT1 OT2 50.1(3) . .
Ti12 OHT1 OT2 49.7(3) . .
Ti7 OHT1 OH24 120.8(7) . 7_556
Ti12 OHT1 OH24 120.2(7) . 7_556
OT2 OHT1 OH24 152.2(6) . 7_556
Ti7 OHT1 OS24 140.2(5) . .
Ti12 OHT1 OS24 43.5(3) . .
OT2 OHT1 OS24 93.1(4) . .
OH24 OHT1 OS24 83.5(7) 7_556 .
Ti7 OHT1 OS22 43.9(3) . .
Ti12 OHT1 OS22 88.4(4) . .
OT2 OHT1 OS22 65.3(4) . .
OH24 OHT1 OS22 90.5(6) 7_556 .
OS24 OHT1 OS22 112.7(4) . .
Ti7 OHT1 OS7 42.9(3) . .
Ti12 OHT1 OS7 139.2(4) . .
OT2 OHT1 OS7 92.9(4) . .
OH24 OHT1 OS7 84.2(7) 7_556 .
OS24 OHT1 OS7 163.9(5) . .
OS22 OHT1 OS7 57.0(3) . .
Ti7 OHT1 OS39 88.0(4) . .
Ti12 OHT1 OS39 42.4(3) . .
OT2 OHT1 OS39 63.6(3) . .
OH24 OHT1 OS39 91.7(6) 7_556 .
OS24 OHT1 OS39 58.1(3) . .
OS22 OHT1 OS39 55.2(3) . .
OS7 OHT1 OS39 112.0(4) . .
Ti7 OHT1 OS47 103.0(4) . .
Ti12 OHT1 OS47 44.6(3) . .
OT2 OHT1 OS47 59.7(3) . .
OH24 OHT1 OS47 136.1(7) 7_556 .
OS24 OHT1 OS47 59.0(3) . .
OS22 OHT1 OS47 123.0(4) . .
OS7 OHT1 OS47 136.3(4) . .
OS39 OHT1 OS47 87.0(4) . .
Ti7 OHT1 OS48 44.3(3) . .
Ti12 OHT1 OS48 103.1(4) . .
OT2 OHT1 OS48 60.0(3) . .
OH24 OHT1 OS48 136.7(7) 7_556 .
OS24 OHT1 OS48 136.1(4) . .
OS22 OHT1 OS48 88.2(4) . .
OS7 OHT1 OS48 59.3(3) . .
OS39 OHT1 OS48 121.8(4) . .
OS47 OHT1 OS48 77.1(3) . .
Ti7 OHT1 OW34 108.1(4) . .
Ti12 OHT1 OW34 110.6(4) . .
OT2 OHT1 OW34 108.6(4) . .
OH24 OHT1 OW34 99.2(6) 7_556 .
OS24 OHT1 OW34 97.0(4) . .
OS22 OHT1 OW34 149.6(5) . .
OS7 OHT1 OW34 95.2(4) . .
OS39 OHT1 OW34 151.5(5) . .
OS47 OHT1 OW34 66.9(3) . .
OS48 OHT1 OW34 65.0(3) . .
Ti7 OHT1 Si20 73.1(3) . .
Ti12 OHT1 Si20 71.8(3) . .
OT2 OHT1 Si20 74.4(3) . .
OH24 OHT1 Si20 77.8(5) 7_556 .
OS24 OHT1 Si20 83.5(3) . .
OS22 OHT1 Si20 30.7(2) . .
OS7 OHT1 Si20 83.8(3) . .
OS39 OHT1 Si20 30.3(2) . .
OS47 OHT1 Si20 115.8(3) . .
OS48 OHT1 Si20 116.7(3) . .
OW34 OHT1 Si20 176.9(4) . .
Ti9 OHT2 Ti8 98.1(4) . .
Ti9 OHT2 OT1 49.7(3) . .
Ti8 OHT2 OT1 50.6(3) . .
Ti9 OHT2 OH17 124.0(5) . .
Ti8 OHT2 OH17 129.0(4) . .
OT1 OHT2 OH17 166.8(5) . .
Ti9 OHT2 OS5 90.4(3) . 3_545
Ti8 OHT2 OS5 43.9(3) . 3_545
OT1 OHT2 OS5 67.3(3) . 3_545
OH17 OHT2 OS5 103.2(4) . 3_545
Ti9 OHT2 OS3 42.6(2) . 3_545
Ti8 OHT2 OS3 88.2(3) . 3_545
OT1 OHT2 OS3 64.0(3) . 3_545
OH17 OHT2 OS3 103.3(4) . 3_545
OS5 OHT2 OS3 56.7(3) 3_545 3_545
Ti9 OHT2 OS14 139.6(4) . .
Ti8 OHT2 OS14 42.4(2) . .
OT1 OHT2 OS14 92.8(4) . .
OH17 OHT2 OS14 88.9(4) . .
OS5 OHT2 OS14 56.8(3) 3_545 .
OS3 OHT2 OS14 113.4(4) 3_545 .
Ti9 OHT2 OS6 42.7(3) . .
Ti8 OHT2 OS6 140.1(4) . .
OT1 OHT2 OS6 92.2(4) . .
OH17 OHT2 OS6 83.5(4) . .
OS5 OHT2 OS6 114.8(4) 3_545 .
OS3 OHT2 OS6 58.6(3) 3_545 .
OS14 OHT2 OS6 167.0(4) . .
Ti9 OHT2 OS49 103.0(4) . .
Ti8 OHT2 OS49 44.3(3) . .
OT1 OHT2 OS49 59.8(3) . .
OH17 OHT2 OS49 131.0(4) . .
OS5 OHT2 OS49 88.2(4) 3_545 .
OS3 OHT2 OS49 121.9(4) 3_545 .
OS14 OHT2 OS49 57.8(3) . .
OS6 OHT2 OS49 134.5(4) . .
Ti9 OHT2 OS41 44.9(2) . .
Ti8 OHT2 OS41 102.9(4) . .
OT1 OHT2 OS41 59.2(3) . .
OH17 OHT2 OS41 126.8(4) . .
OS5 OHT2 OS41 124.9(4) 3_545 .
OS3 OHT2 OS41 87.5(3) 3_545 .
OS14 OHT2 OS41 134.3(4) . .
OS6 OHT2 OS41 58.1(3) . .
OS49 OHT2 OS41 76.5(3) . .
Ti9 OHT2 OW11 110.2(4) . .
Ti8 OHT2 OW11 109.9(4) . .
OT1 OHT2 OW11 109.5(4) . .
OH17 OHT2 OW11 83.4(4) . .
OS5 OHT2 OW11 150.3(4) 3_545 .
OS3 OHT2 OW11 150.8(4) 3_545 .
OS14 OHT2 OW11 94.9(4) . .
OS6 OHT2 OW11 94.7(3) . .
OS49 OHT2 OW11 66.9(3) . .
OS41 OHT2 OW11 66.6(3) . .
Ti9 OHT2 Si7 70.9(3) . 3_545
Ti8 OHT2 Si7 70.5(3) . 3_545
OT1 OHT2 Si7 71.7(3) . 3_545
OH17 OHT2 Si7 95.4(3) . 3_545
OS5 OHT2 Si7 29.6(2) 3_545 3_545
OS3 OHT2 Si7 30.0(2) 3_545 3_545
OS14 OHT2 Si7 84.6(3) . 3_545
OS6 OHT2 Si7 85.6(3) . 3_545
OS49 OHT2 Si7 113.8(3) . 3_545
OS41 OHT2 Si7 114.6(3) . 3_545
OW11 OHT2 Si7 178.7(4) . 3_545
Ti2 OHT3 Ti1 97.3(4) . .
Ti2 OHT3 OT6 49.8(3) . .
Ti1 OHT3 OT6 50.0(3) . .
Ti2 OHT3 OH19 125.3(4) . 4
Ti1 OHT3 OH19 127.2(4) . 4
OT6 OHT3 OH19 166.3(5) . 4
Ti2 OHT3 OS12 44.3(3) . .
Ti1 OHT3 OS12 140.2(4) . .
OT6 OHT3 OS12 94.0(4) . .
OH19 OHT3 OS12 83.2(4) 4 .
Ti2 OHT3 OS30 88.8(3) . .
Ti1 OHT3 OS30 43.2(2) . .
OT6 OHT3 OS30 66.4(3) . .
OH19 OHT3 OS30 102.4(4) 4 .
OS12 OHT3 OS30 112.8(4) . .
Ti2 OHT3 OS29 41.7(2) . .
Ti1 OHT3 OS29 86.2(3) . .
OT6 OHT3 OS29 63.0(3) . .
OH19 OHT3 OS29 104.6(4) 4 .
OS12 OHT3 OS29 58.7(3) . .
OS30 OHT3 OS29 55.2(3) . .
Ti2 OHT3 OS42 138.1(4) . 4
Ti1 OHT3 OS42 41.7(2) . 4
OT6 OHT3 OS42 91.5(4) . 4
OH19 OHT3 OS42 88.1(4) 4 4
OS12 OHT3 OS42 164.6(4) . 4
OS30 OHT3 OS42 56.8(3) . 4
OS29 OHT3 OS42 111.9(4) . 4
Ti2 OHT3 OS2 44.4(2) . .
Ti1 OHT3 OS2 103.5(4) . .
OT6 OHT3 OS2 59.3(3) . .
OH19 OHT3 OS2 128.4(4) 4 .
OS12 OHT3 OS2 59.4(3) . .
OS30 OHT3 OS2 123.5(4) . .
OS29 OHT3 OS2 86.1(3) . .
OS42 OHT3 OS2 135.0(4) 4 .
Ti2 OHT3 OS27 102.9(4) . 4
Ti1 OHT3 OS27 43.7(2) . 4
OT6 OHT3 OS27 58.7(3) . 4
OH19 OHT3 OS27 130.7(4) 4 4
OS12 OHT3 OS27 137.6(4) . 4
OS30 OHT3 OS27 86.9(3) . 4
OS29 OHT3 OS27 119.4(4) . 4
OS42 OHT3 OS27 56.8(3) 4 4
OS2 OHT3 OS27 78.3(3) . 4
Ti2 OHT3 OW27 110.4(4) . 4
Ti1 OHT3 OW27 110.3(4) . 4
OT6 OHT3 OW27 108.8(4) . 4
OH19 OHT3 OW27 84.8(4) 4 4
OS12 OHT3 OW27 96.1(4) . 4
OS30 OHT3 OW27 150.7(4) . 4
OS29 OHT3 OW27 150.8(4) . 4
OS42 OHT3 OW27 95.7(4) 4 4
OS2 OHT3 OW27 67.1(3) . 4
OS27 OHT3 OW27 67.8(3) 4 4
Ti2 OHT3 OB8 170.4(4) . 4
Ti1 OHT3 OB8 91.0(3) . 4
OT6 OHT3 OB8 136.2(4) . 4
OH19 OHT3 OB8 51.1(3) 4 4
OS12 OHT3 OB8 128.4(4) . 4
OS30 OHT3 OB8 100.7(3) . 4
OS29 OHT3 OB8 144.6(4) . 4
OS42 OHT3 OB8 51.0(3) 4 4
OS2 OHT3 OB8 128.7(4) . 4
OS27 OHT3 OB8 79.7(3) 4 4
OW27 OHT3 OB8 61.7(3) 4 4
Ti4 OHT4 Ti6 99.3(4) 1_545 .
Ti4 OHT4 OT4 51.0(3) 1_545 .
Ti6 OHT4 OT4 50.0(3) . .
Ti4 OHT4 OW38 124.2(9) 1_545 .
Ti6 OHT4 OW38 136.3(9) . .
OT4 OHT4 OW38 170.1(9) . .
Ti4 OHT4 OS23 44.5(3) 1_545 .
Ti6 OHT4 OS23 92.2(4) . .
OT4 OHT4 OS23 67.8(4) . .
OW38 OHT4 OS23 115.8(8) . .
Ti4 OHT4 OS21 90.2(4) 1_545 .
Ti6 OHT4 OS21 43.7(3) . .
OT4 OHT4 OS21 65.0(4) . .
OW38 OHT4 OS21 124.9(8) . .
OS23 OHT4 OS21 58.0(4) . .
Ti4 OHT4 OS20 141.0(5) 1_545 4_545
Ti6 OHT4 OS20 42.7(3) . 4_545
OT4 OHT4 OS20 92.6(4) . 4_545
OW38 OHT4 OS20 93.8(8) . 4_545
OS23 OHT4 OS20 114.9(5) . 4_545
OS21 OHT4 OS20 57.5(4) . 4_545
Ti4 OHT4 OS18 42.6(3) 1_545 1_545
Ti6 OHT4 OS18 141.1(5) . 1_545
OT4 OHT4 OS18 93.5(4) . 1_545
OW38 OHT4 OS18 81.8(8) . 1_545
OS23 OHT4 OS18 56.7(4) . 1_545
OS21 OHT4 OS18 114.7(4) . 1_545
OS20 OHT4 OS18 166.2(5) 4_545 1_545
Ti4 OHT4 OS46 102.7(4) 1_545 4_545
Ti6 OHT4 OS46 44.6(3) . 4_545
OT4 OHT4 OS46 59.4(3) . 4_545
OW38 OHT4 OS46 118.2(8) . 4_545
OS23 OHT4 OS46 125.9(4) . 4_545
OS21 OHT4 OS46 88.3(4) . 4_545
OS20 OHT4 OS46 59.5(3) 4_545 4_545
OS18 OHT4 OS46 134.0(5) 1_545 4_545
Ti4 OHT4 OS36 43.0(3) 1_545 1_545
Ti6 OHT4 OS36 102.5(4) . 1_545
OT4 OHT4 OS36 59.3(4) . 1_545
OW38 OHT4 OS36 111.0(8) . 1_545
OS23 OHT4 OS36 87.4(4) . 1_545
OS21 OHT4 OS36 122.3(4) . 1_545
OS20 OHT4 OS36 135.5(4) 4_545 1_545
OS18 OHT4 OS36 57.9(3) 1_545 1_545
OS46 OHT4 OS36 76.1(3) 4_545 1_545
Ti4 OHT4 Si31 75.3(3) 1_545 .
Ti6 OHT4 Si31 75.8(3) . .
OT4 OHT4 Si31 78.1(4) . .
OW38 OHT4 Si31 110.0(8) . .
OS23 OHT4 Si31 32.2(3) . .
OS21 OHT4 Si31 32.8(3) . .
OS20 OHT4 Si31 84.5(4) 4_545 .
OS18 OHT4 Si31 84.7(3) 1_545 .
OS46 OHT4 Si31 119.8(4) 4_545 .
OS36 OHT4 Si31 117.7(4) 1_545 .
Ti4 OHT4 OH2 97.1(4) 1_545 .
Ti6 OHT4 OH2 92.7(5) . .
OT4 OHT4 OH2 108.3(5) . .
OW38 OHT4 OH2 80.2(8) . .
OS23 OHT4 OH2 53.4(4) . .
OS21 OHT4 OH2 51.3(4) . .
OS20 OHT4 OH2 79.9(4) 4_545 .
OS18 OHT4 OH2 86.4(4) 1_545 .
OS46 OHT4 OH2 135.0(5) 4_545 .
OS36 OHT4 OH2 138.7(5) 1_545 .
Si31 OHT4 OH2 30.5(3) . .
Si17 OH1 OH32 140.8(15) . .
Si17 OH1 K3 117.7(13) . .
OH32 OH1 K3 84.9(14) . .
Si17 OH1 OH33 123.4(14) . .
OH32 OH1 OH33 18.8(9) . .
K3 OH1 OH33 102.0(10) . .
Si17 OH1 OH14 34.6(8) . .
OH32 OH1 OH14 131.4(16) . .
K3 OH1 OH14 143.7(13) . .
OH33 OH1 OH14 113.8(12) . .
Si17 OH1 OB35 32.9(6) . .
OH32 OH1 OB35 110.4(11) . .
K3 OH1 OB35 113.0(10) . .
OH33 OH1 OB35 96.2(10) . .
OH14 OH1 OB35 58.3(8) . .
Si17 OH1 OB33 36.9(7) . .
OH32 OH1 OB33 161.7(14) . .
K3 OH1 OB33 85.2(9) . .
OH33 OH1 OB33 155.8(12) . .
OH14 OH1 OB33 59.4(8) . .
OB35 OH1 OB33 60.0(7) . .
Si17 OH1 OH31 87.3(15) . 7_556
OH32 OH1 OH31 120.3(15) . 7_556
K3 OH1 OH31 102.9(12) . 7_556
OH33 OH1 OH31 122.7(13) . 7_556
OH14 OH1 OH31 63.5(13) . 7_556
OB35 OH1 OH31 119.2(15) . 7_556
OB33 OH1 OH31 77.0(12) . 7_556
Si17 OH1 OS19 94.4(10) . .
OH32 OH1 OS19 77.5(11) . .
K3 OH1 OS19 47.3(6) . .
OH33 OH1 OS19 83.8(8) . .
OH14 OH1 OS19 128.3(10) . .
OB35 OH1 OS19 72.2(6) . .
OB33 OH1 OS19 84.5(7) . .
OH31 OH1 OS19 146.6(10) 7_556 .
Si17 OH1 Si37 131.1(11) . .
OH32 OH1 Si37 16.2(9) . .
K3 OH1 Si37 79.1(8) . .
OH33 OH1 Si37 24.0(4) . .
OH14 OH1 Si37 134.9(10) . .
OB35 OH1 Si37 98.6(8) . .
OB33 OH1 Si37 145.6(9) . .
OH31 OH1 Si37 136.3(13) 7_556 .
OS19 OH1 Si37 62.4(4) . .
Si17 OH1 Si38 120.0(11) . .
OH32 OH1 Si38 22.1(7) . .
K3 OH1 Si38 90.9(8) . .
OH33 OH1 Si38 17.3(5) . .
OH14 OH1 Si38 122.0(10) . .
OB35 OH1 Si38 88.5(7) . .
OB33 OH1 Si38 143.1(9) . .
OH31 OH1 Si38 139.2(12) 7_556 .
OS19 OH1 Si38 66.6(5) . .
Si37 OH1 Si38 13.2(3) . .
Si17 OH1 OS16 73.7(9) . .
OH32 OH1 OS16 118.6(13) . .
K3 OH1 OS16 44.0(6) . .
OH33 OH1 OS16 128.2(9) . .
OH14 OH1 OS16 104.2(9) . .
OB35 OH1 OS16 74.7(6) . .
OB33 OH1 OS16 45.8(5) . .
OH31 OH1 OS16 105.1(9) 7_556 .
OS19 OH1 OS16 44.6(4) . .
Si37 OH1 OS16 105.5(6) . .
Si38 OH1 OS16 111.2(6) . .
Si31 OH2 OH25 130.4(10) . .
Si31 OH2 OS21 36.2(4) . .
OH25 OH2 OS21 156.0(9) . .
Si31 OH2 OB19 35.0(4) . .
OH25 OH2 OB19 99.1(7) . .
OS21 OH2 OB19 60.1(5) . .
Si31 OH2 OS23 32.4(4) . .
OH25 OH2 OS23 121.3(9) . .
OS21 OH2 OS23 59.7(5) . .
OB19 OH2 OS23 56.7(4) . .
Si31 OH2 K2 98.4(7) . 4_545
OH25 OH2 K2 112.9(9) . 4_545
OS21 OH2 K2 64.5(5) . 4_545
OB19 OH2 K2 101.7(6) . 4_545
OS23 OH2 K2 123.5(6) . 4_545
Si31 OH2 OHT4 65.5(5) . .
OH25 OH2 OHT4 147.8(9) . .
OS21 OH2 OHT4 54.8(4) . .
OB19 OH2 OHT4 100.6(5) . .
OS23 OH2 OHT4 53.9(4) . .
K2 OH2 OHT4 87.6(5) 4_545 .
Si31 OH2 OB1 84.4(6) . .
OH25 OH2 OB1 52.1(5) . .
OS21 OH2 OB1 104.3(5) . .
OB19 OH2 OB1 49.6(4) . .
OS23 OH2 OB1 97.1(6) . .
K2 OH2 OB1 103.9(6) 4_545 .
OHT4 OH2 OB1 149.3(6) . .
Si31 OH2 Si41 106.1(7) . .
OH25 OH2 Si41 26.1(4) . .
OS21 OH2 Si41 130.8(6) . .
OB19 OH2 Si41 73.2(5) . .
OS23 OH2 Si41 107.2(6) . .
K2 OH2 Si41 114.9(6) 4_545 .
OHT4 OH2 Si41 157.4(6) . .
OB1 OH2 Si41 26.7(2) . .
Si31 OH2 Na14 71.9(6) . 1_545
OH25 OH2 Na14 82.7(9) . 1_545
OS21 OH2 Na14 102.7(6) . 1_545
OB19 OH2 Na14 77.9(5) . 1_545
OS23 OH2 Na14 43.1(4) . 1_545
K2 OH2 Na14 164.1(6) 4_545 1_545
OHT4 OH2 Na14 76.9(4) . 1_545
OB1 OH2 Na14 88.1(5) . 1_545
Si41 OH2 Na14 80.5(5) . 1_545
Si31 OH2 Si30 59.8(5) . .
OH25 OH2 Si30 77.6(6) . .
OS21 OH2 Si30 79.2(4) . .
OB19 OH2 Si30 24.9(3) . .
OS23 OH2 Si30 79.2(4) . .
K2 OH2 Si30 98.7(5) 4_545 .
OHT4 OH2 Si30 125.3(5) . .
OB1 OH2 Si30 25.8(2) . .
Si41 OH2 Si30 51.6(3) . .
Na14 OH2 Si30 87.5(4) 1_545 .
Si31 OH2 OW38 108.0(8) . .
OH25 OH2 OW38 109.7(8) . .
OS21 OH2 OW38 94.3(7) . .
OB19 OH2 OW38 142.2(8) . .
OS23 OH2 OW38 86.9(7) . .
K2 OH2 OW38 89.4(7) 4_545 .
OHT4 OH2 OW38 43.3(6) . .
OB1 OH2 OW38 160.5(7) . .
Si41 OH2 OW38 134.1(7) . .
Na14 OH2 OW38 81.9(6) 1_545 .
Si30 OH2 OW38 166.1(7) . .
Si33 OH3 OH7 117.3(5) . 5_666
Si33 OH3 OB2 36.2(3) . .
OH7 OH3 OB2 112.9(4) 5_666 .
Si33 OH3 OB6 36.2(3) . .
OH7 OH3 OB6 83.8(4) 5_666 .
OB2 OH3 OB6 60.4(3) . .
Si33 OH3 OW29 107.7(6) . 5_666
OH7 OH3 OW29 105.1(6) 5_666 5_666
OB2 OH3 OW29 137.0(6) . 5_666
OB6 OH3 OW29 106.2(5) . 5_666
Si33 OH3 OS28 32.0(3) . .
OH7 OH3 OS28 141.4(5) 5_666 .
OB2 OH3 OS28 58.6(3) . .
OB6 OH3 OS28 58.7(3) . .
OW29 OH3 OS28 79.2(5) 5_666 .
Si33 OH3 OB7 104.0(5) . 5_666
OH7 OH3 OB7 48.2(3) 5_666 5_666
OB2 OH3 OB7 130.2(4) . 5_666
OB6 OH3 OB7 71.0(3) . 5_666
OW29 OH3 OB7 65.5(5) 5_666 5_666
OS28 OH3 OB7 105.3(4) . 5_666
Si33 OH3 Si5 120.0(5) . 5_666
OH7 OH3 Si5 24.2(3) 5_666 5_666
OB2 OH3 Si5 131.0(4) . 5_666
OB6 OH3 Si5 83.8(3) . 5_666
OW29 OH3 Si5 81.9(5) 5_666 5_666
OS28 OH3 Si5 130.3(4) . 5_666
OB7 OH3 Si5 26.20(19) 5_666 5_666
Si33 OH3 Na1 68.1(4) . 5_666
OH7 OH3 Na1 131.2(4) 5_666 5_666
OB2 OH3 Na1 97.4(3) . 5_666
OB6 OH3 Na1 78.9(3) . 5_666
OW29 OH3 Na1 40.4(4) 5_666 5_666
OS28 OH3 Na1 38.9(2) . 5_666
OB7 OH3 Na1 83.0(3) 5_666 5_666
Si5 OH3 Na1 108.1(3) 5_666 5_666
Si33 OH3 OW13 69.2(4) . .
OH7 OH3 OW13 51.5(3) 5_666 .
OB2 OH3 OW13 63.5(3) . .
OB6 OH3 OW13 46.6(3) . .
OW29 OH3 OW13 139.4(5) 5_666 .
OS28 OH3 OW13 100.2(4) . .
OB7 OH3 OW13 75.9(3) 5_666 .
Si5 OH3 OW13 67.6(3) 5_666 .
Na1 OH3 OW13 125.3(4) 5_666 .
Si33 OH3 OB12 141.3(5) . 5_666
OH7 OH3 OB12 36.4(3) 5_666 5_666
OB2 OH3 OB12 149.3(4) . 5_666
OB6 OH3 OB12 105.5(4) . 5_666
OW29 OH3 OB12 71.2(5) 5_666 5_666
OS28 OH3 OB12 140.8(4) . 5_666
OB7 OH3 OB12 38.8(2) 5_666 5_666
Si5 OH3 OB12 22.27(16) 5_666 5_666
Na1 OH3 OB12 106.8(3) 5_666 5_666
OW13 OH3 OB12 86.8(3) . 5_666
Si33 OH3 Na15 113.4(5) . 5_666
OH7 OH3 Na15 119.8(5) 5_666 5_666
OB2 OH3 Na15 127.2(5) . 5_666
OB6 OH3 Na15 127.1(5) . 5_666
OW29 OH3 Na15 26.9(5) 5_666 5_666
OS28 OH3 Na15 81.3(4) . 5_666
OB7 OH3 Na15 90.3(4) 5_666 5_666
Si5 OH3 Na15 100.7(4) 5_666 5_666
Na1 OH3 Na15 49.3(4) 5_666 5_666
OW13 OH3 Na15 166.0(5) . 5_666
OB12 OH3 Na15 83.5(4) 5_666 5_666
Si21 OH4 Na5 101.8(5) . .
Si21 OH4 OH17 120.5(6) . .
Na5 OH4 OH17 100.8(5) . .
Si21 OH4 OB37 36.7(3) . .
Na5 OH4 OB37 65.1(4) . .
OH17 OH4 OB37 124.2(5) . .
Si21 OH4 OH5 35.0(3) . .
Na5 OH4 OH5 112.6(5) . .
OH17 OH4 OH5 141.1(5) . .
OB37 OH4 OH5 59.4(4) . .
Si21 OH4 OS6 32.8(3) . .
Na5 OH4 OS6 116.4(5) . .
OH17 OH4 OS6 88.2(4) . .
OB37 OH4 OS6 58.6(3) . .
OH5 OH4 OS6 59.7(4) . .
Si21 OH4 OW32 122.7(8) . .
Na5 OH4 OW32 106.9(7) . .
OH17 OH4 OW32 101.4(7) . .
OB37 OH4 OW32 134.4(7) . .
OH5 OH4 OW32 87.9(7) . .
OS6 OH4 OW32 133.0(7) . .
Si21 OH4 OW5 113.1(8) . .
Na5 OH4 OW5 45.3(7) . .
OH17 OH4 OW5 121.8(8) . .
OB37 OH4 OW5 87.3(7) . .
OH5 OH4 OW5 96.4(7) . .
OS6 OH4 OW5 144.6(8) . .
OW32 OH4 OW5 64.0(9) . .
Si21 OH4 OW15 94.5(7) . 3_545
Na5 OH4 OW15 159.3(7) . 3_545
OH17 OH4 OW15 59.4(6) . 3_545
OB37 OH4 OW15 129.5(7) . 3_545
OH5 OH4 OW15 88.1(6) . 3_545
OS6 OH4 OW15 72.0(6) . 3_545
OW32 OH4 OW15 73.9(8) . 3_545
OW5 OH4 OW15 137.4(9) . 3_545
Si21 OH4 OB5 151.2(5) . .
Na5 OH4 OB5 58.8(3) . .
OH17 OH4 OB5 52.2(3) . .
OB37 OH4 OB5 119.1(4) . .
OH5 OH4 OB5 166.3(5) . .
OS6 OH4 OB5 132.7(4) . .
OW32 OH4 OB5 85.0(6) . .
OW5 OH4 OB5 70.0(7) . .
OW15 OH4 OB5 101.1(6) 3_545 .
Si21 OH4 Si19 138.4(5) . .
Na5 OH4 Si19 79.5(3) . .
OH17 OH4 Si19 24.9(2) . .
OB37 OH4 Si19 124.1(4) . .
OH5 OH4 Si19 166.0(4) . .
OS6 OH4 Si19 109.1(4) . .
OW32 OH4 Si19 95.5(6) . .
OW5 OH4 Si19 97.4(7) . .
OW15 OH4 Si19 79.8(6) 3_545 .
OB5 OH4 Si19 27.45(18) . .
Si21 OH4 OHT2 78.2(4) . .
Na5 OH4 OHT2 91.1(4) . .
OH17 OH4 OHT2 47.1(3) . .
OB37 OH4 OHT2 78.1(3) . .
OH5 OH4 OHT2 110.8(4) . .
OS6 OH4 OHT2 51.7(3) . .
OW32 OH4 OHT2 147.0(7) . .
OW5 OH4 OHT2 135.6(7) . .
OW15 OH4 OHT2 79.7(6) 3_545 .
OB5 OH4 OHT2 81.0(3) . .
Si19 OH4 OHT2 60.1(2) . .
Si21 OH5 Na6 139.6(6) . .
Si21 OH5 OH20 120.4(5) . 5_666
Na6 OH5 OH20 98.8(5) . 5_666
Si21 OH5 OB37 37.0(3) . .
Na6 OH5 OB37 102.8(5) . .
OH20 OH5 OB37 152.5(5) 5_666 .
Si21 OH5 OH4 35.1(3) . .
Na6 OH5 OH4 145.0(5) . .
OH20 OH5 OH4 92.9(4) 5_666 .
OB37 OH5 OH4 59.7(4) . .
Si21 OH5 OS6 34.0(3) . .
Na6 OH5 OS6 139.5(5) . .
OH20 OH5 OS6 112.0(5) 5_666 .
OB37 OH5 OS6 59.2(3) . .
OH4 OH5 OS6 61.1(4) . .
Si21 OH5 OW24 95.3(5) . 3_545
Na6 OH5 OW24 109.1(5) . 3_545
OH20 OH5 OW24 67.8(4) 5_666 3_545
OB37 OH5 OW24 119.4(5) . 3_545
OH4 OH5 OW24 105.9(5) . 3_545
OS6 OH5 OW24 63.0(4) . 3_545
Si21 OH5 Na6 81.9(4) . 5_666
Na6 OH5 Na6 94.2(4) . 5_666
OH20 OH5 Na6 110.0(4) 5_666 5_666
OB37 OH5 Na6 85.2(4) . 5_666
OH4 OH5 Na6 112.6(4) . 5_666
OS6 OH5 Na6 51.5(3) . 5_666
OW24 OH5 Na6 43.3(3) 3_545 5_666
Si21 OH5 OB4 155.4(6) . 5_666
Na6 OH5 OB4 59.1(3) . 5_666
OH20 OH5 OB4 51.8(3) 5_666 5_666
OB37 OH5 OB4 155.7(5) . 5_666
OH4 OH5 OB4 144.3(5) . 5_666
OS6 OH5 OB4 122.5(4) . 5_666
OW24 OH5 OB4 60.2(4) 3_545 5_666
Na6 OH5 OB4 80.6(3) 5_666 5_666
Si21 OH5 Si25 147.5(5) . 5_666
Na6 OH5 Si25 72.5(3) . 5_666
OH20 OH5 Si25 27.2(2) 5_666 5_666
OB37 OH5 Si25 169.1(4) . 5_666
OH4 OH5 Si25 118.5(4) . 5_666
OS6 OH5 Si25 130.6(4) . 5_666
OW24 OH5 Si25 71.5(4) 3_545 5_666
Na6 OH5 Si25 104.7(3) 5_666 5_666
OB4 OH5 Si25 28.51(19) 5_666 5_666
Si21 OH5 OW32 82.3(6) . .
Na6 OH5 OW32 118.4(6) . .
OH20 OH5 OW32 53.3(5) 5_666 .
OB37 OH5 OW32 100.9(5) . .
OH4 OH5 OW32 47.4(5) . .
OS6 OH5 OW32 101.3(5) . .
OW24 OH5 OW32 106.7(6) 3_545 .
Na6 OH5 OW32 143.9(5) 5_666 .
OB4 OH5 OW32 102.2(5) 5_666 .
Si25 OH5 OW32 73.8(5) 5_666 .
Si21 OH5 OB4 65.4(4) . .
Na6 OH5 OB4 81.7(4) . .
OH20 OH5 OB4 158.8(5) 5_666 .
OB37 OH5 OB4 43.6(3) . .
OH4 OH5 OB4 98.7(4) . .
OS6 OH5 OB4 60.0(3) . .
OW24 OH5 OB4 91.9(4) 3_545 .
Na6 OH5 OB4 49.1(3) 5_666 .
OB4 OH5 OB4 113.6(3) 5_666 .
Si25 OH5 OB4 142.0(3) 5_666 .
OW32 OH5 OB4 144.2(5) . .
Si2 OH6 Na1 124.7(6) . .
Si2 OH6 OH9 125.1(6) . 5_666
Na1 OH6 OH9 96.2(5) . 5_666
Si2 OH6 OB10 35.6(4) . .
Na1 OH6 OB10 110.0(5) . .
OH9 OH6 OB10 101.2(5) 5_666 .
Si2 OH6 OB29 35.3(4) . 4
Na1 OH6 OB29 158.3(6) . 4
OH9 OH6 OB29 104.2(5) 5_666 4
OB10 OH6 OB29 59.1(4) . 4
Si2 OH6 OW12 117.4(11) . .
Na1 OH6 OW12 89.8(11) . .
OH9 OH6 OW12 94.9(11) 5_666 .
OB10 OH6 OW12 152.6(11) . .
OB29 OH6 OW12 95.7(11) 4 .
Si2 OH6 OS40 33.2(4) . .
Na1 OH6 OS40 99.5(5) . .
OH9 OH6 OS40 158.2(6) 5_666 .
OB10 OH6 OS40 59.1(4) . .
OB29 OH6 OS40 58.9(4) 4 .
OW12 OH6 OS40 100.2(11) . .
Si2 OH6 OW29 79.4(5) . .
Na1 OH6 OW29 46.0(4) . .
OH9 OH6 OW29 135.5(6) 5_666 .
OB10 OH6 OW29 78.0(5) . .
OB29 OH6 OW29 112.4(5) 4 .
OW12 OH6 OW29 105.6(11) . .
OS40 OH6 OW29 54.5(4) . .
Si2 OH6 OS32 148.0(6) . 5_666
Na1 OH6 OS32 46.8(3) . 5_666
OH9 OH6 OS32 49.4(4) 5_666 5_666
OB10 OH6 OS32 112.9(4) . 5_666
OB29 OH6 OS32 152.5(5) 4 5_666
OW12 OH6 OS32 94.4(10) . 5_666
OS40 OH6 OS32 143.3(5) . 5_666
OW29 OH6 OS32 89.2(4) . 5_666
Si2 OH6 Si36 142.0(6) . 5_666
Na1 OH6 Si36 73.1(3) . 5_666
OH9 OH6 Si36 23.1(3) 5_666 5_666
OB10 OH6 Si36 109.9(4) . 5_666
OB29 OH6 Si36 127.2(4) 4 5_666
OW12 OH6 Si36 93.5(10) . 5_666
OS40 OH6 Si36 164.5(4) . 5_666
OW29 OH6 Si36 114.8(4) . 5_666
OS32 OH6 Si36 26.43(18) 5_666 5_666
Si2 OH6 OH34 84.0(5) . 5_666
Na1 OH6 OH34 84.1(4) . 5_666
OH9 OH6 OH34 63.8(4) 5_666 5_666
OB10 OH6 OH34 48.5(3) . 5_666
OB29 OH6 OH34 98.2(4) 4 5_666
OW12 OH6 OH34 156.8(11) . 5_666
OS40 OH6 OH34 102.8(4) . 5_666
OW29 OH6 OH34 86.1(4) . 5_666
OS32 OH6 OH34 65.3(3) 5_666 5_666
Si36 OH6 OH34 63.3(2) 5_666 5_666
Si2 OH6 OW10 71.8(5) . .
Na1 OH6 OW10 135.7(5) . .
OH9 OH6 OW10 53.4(4) 5_666 .
OB10 OH6 OW10 56.9(4) . .
OB29 OH6 OW10 57.2(4) 4 .
OW12 OH6 OW10 120.6(11) . .
OS40 OH6 OW10 105.0(4) . .
OW29 OH6 OW10 132.9(5) . .
OS32 OH6 OW10 95.8(4) 5_666 .
Si36 OH6 OW10 73.6(3) 5_666 .
OH34 OH6 OW10 54.9(3) 5_666 .
Si5 OH7 OH3 115.1(6) . 5_666
Si5 OH7 OB12 36.1(4) . .
OH3 OH7 OB12 107.9(5) 5_666 .
Si5 OH7 OB26 35.7(4) . .
OH3 OH7 OB26 145.9(5) 5_666 .
OB12 OH7 OB26 60.1(4) . .
Si5 OH7 OB7 34.9(4) . .
OH3 OH7 OB7 85.3(4) 5_666 .
OB12 OH7 OB7 60.4(4) . .
OB26 OH7 OB7 60.8(4) . .
Si5 OH7 OW40 94.1(11) . .
OH3 OH7 OW40 141.4(11) 5_666 .
OB12 OH7 OW40 110.5(11) . .
OB26 OH7 OW40 58.5(11) . .
OB7 OH7 OW40 110.1(11) . .
Si5 OH7 OW13 123.5(6) . 5_666
OH3 OH7 OW13 87.0(5) 5_666 5_666
OB12 OH7 OW13 158.3(5) . 5_666
OB26 OH7 OW13 98.7(5) . 5_666
OB7 OH7 OW13 106.8(5) . 5_666
OW40 OH7 OW13 55.0(10) . 5_666
Si5 OH7 OH10 116.5(6) . 7_566
OH3 OH7 OH10 121.2(6) 5_666 7_566
OB12 OH7 OH10 97.8(5) . 7_566
OB26 OH7 OH10 92.7(5) . 7_566
OB7 OH7 OH10 151.2(6) . 7_566
OW40 OH7 OH10 57.2(11) . 7_566
OW13 OH7 OH10 87.1(5) 5_666 7_566
Si5 OH7 OB6 105.2(5) . 5_666
OH3 OH7 OB6 48.9(3) 5_666 5_666
OB12 OH7 OB6 129.2(5) . 5_666
OB26 OH7 OB6 111.1(4) . 5_666
OB7 OH7 OB6 71.9(4) . 5_666
OW40 OH7 OB6 101.0(10) . 5_666
OW13 OH7 OB6 50.6(3) 5_666 5_666
OH10 OH7 OB6 133.0(5) 7_566 5_666
Si5 OH7 OW40 86.9(9) . 7_566
OH3 OH7 OW40 153.6(9) 5_666 7_566
OB12 OH7 OW40 98.5(9) . 7_566
OB26 OH7 OW40 51.6(9) . 7_566
OB7 OH7 OW40 109.2(9) . 7_566
OW40 OH7 OW40 13.0(17) . 7_566
OW13 OH7 OW40 68.0(8) 5_666 7_566
OH10 OH7 OW40 52.1(9) 7_566 7_566
OB6 OH7 OW40 113.4(9) 5_666 7_566
Si5 OH7 Si33 118.1(5) . 5_666
OH3 OH7 Si33 23.1(2) 5_666 5_666
OB12 OH7 Si33 125.0(4) . 5_666
OB26 OH7 Si33 135.9(4) . 5_666
OB7 OH7 Si33 83.5(4) . 5_666
OW40 OH7 Si33 120.8(10) . 5_666
OW13 OH7 Si33 65.9(3) 5_666 5_666
OH10 OH7 Si33 125.3(5) 7_566 5_666
OB6 OH7 Si33 27.02(19) 5_666 5_666
OW40 OH7 Si33 133.8(9) 7_566 5_666
Si5 OH7 OB28 144.6(5) . 7_566
OH3 OH7 OB28 99.6(4) 5_666 7_566
OB12 OH7 OB28 139.0(5) . 7_566
OB26 OH7 OB28 109.3(4) . 7_566
OB7 OH7 OB28 153.7(5) . 7_566
OW40 OH7 OB28 51.6(10) . 7_566
OW13 OH7 OB28 48.3(3) 5_666 7_566
OH10 OH7 OB28 41.3(4) 7_566 7_566
OB6 OH7 OB28 91.8(3) 5_666 7_566
OW40 OH7 OB28 57.7(8) 7_566 7_566
Si33 OH7 OB28 91.1(3) 5_666 7_566
Si13 OH8 OB30 36.6(4) . .
Si13 OH8 OB11 35.0(4) . .
OB30 OH8 OB11 60.2(4) . .
Si13 OH8 OB32 35.2(4) . .
OB30 OH8 OB32 61.2(4) . .
OB11 OH8 OB32 60.1(4) . .
Si13 OH8 OW32 105.6(7) . .
OB30 OH8 OW32 69.1(6) . .
OB11 OH8 OW32 116.8(7) . .
OB32 OH8 OW32 122.1(7) . .
Si13 OH8 Na15 139.3(7) . .
OB30 OH8 Na15 164.9(6) . .
OB11 OH8 Na15 126.1(6) . .
OB32 OH8 Na15 108.3(6) . .
OW32 OH8 Na15 112.8(7) . .
Si13 OH8 OW35 70.8(5) . 6_565
OB30 OH8 OW35 107.0(5) . 6_565
OB11 OH8 OW35 63.2(4) . 6_565
OB32 OH8 OW35 52.1(4) . 6_565
OW32 OH8 OW35 173.9(7) . 6_565
Na15 OH8 OW35 69.7(5) . 6_565
Si13 OH8 OW8 73.8(9) . .
OB30 OH8 OW8 63.4(9) . .
OB11 OH8 OW8 108.7(9) . .
OB32 OH8 OW8 56.3(9) . .
OW32 OH8 OW8 76.4(10) . .
Na15 OH8 OW8 102.0(9) . .
OW35 OH8 OW8 97.7(9) 6_565 .
Si36 OH9 OH6 118.2(7) . 5_666
Si36 OH9 OS26 35.5(4) . .
OH6 OH9 OS26 136.3(6) 5_666 .
Si36 OH9 OH15 36.5(4) . .
OH6 OH9 OH15 124.7(6) 5_666 .
OS26 OH9 OH15 60.3(4) . .
Si36 OH9 OS32 34.2(4) . .
OH6 OH9 OS32 84.2(5) 5_666 .
OS26 OH9 OS32 60.6(4) . .
OH15 OH9 OS32 59.6(4) . .
Si36 OH9 Na3 90.5(6) . .
OH6 OH9 Na3 117.2(5) 5_666 .
OS26 OH9 Na3 55.5(4) . .
OH15 OH9 Na3 111.5(5) . .
OS32 OH9 Na3 103.8(5) . .
Si36 OH9 OW39 117.1(10) . 5_656
OH6 OH9 OW39 113.6(9) 5_666 5_656
OS26 OH9 OW39 110.1(9) . 5_656
OH15 OH9 OW39 84.8(9) . 5_656
OS32 OH9 OW39 143.6(10) . 5_656
Na3 OH9 OW39 95.9(9) . 5_656
Si36 OH9 OW10 140.7(7) . 5_666
OH6 OH9 OW10 86.0(5) 5_666 5_666
OS26 OH9 OW10 105.5(5) . 5_666
OH15 OH9 OW10 148.0(6) . 5_666
OS32 OH9 OW10 142.1(6) . 5_666
Na3 OH9 OW10 50.3(4) . 5_666
OW39 OH9 OW10 73.2(9) 5_656 5_666
Si36 OH9 OH34 91.0(5) . .
OH6 OH9 OH34 75.1(4) 5_666 .
OS26 OH9 OH34 72.8(4) . .
OH15 OH9 OH34 127.4(5) . .
OS32 OH9 OH34 77.9(4) . .
Na3 OH9 OH34 47.9(3) . .
OW39 OH9 OH34 136.0(9) 5_656 .
OW10 OH9 OH34 64.3(4) 5_666 .
Si36 OH9 Na1 78.0(5) . 5_666
OH6 OH9 Na1 40.2(3) 5_666 5_666
OS26 OH9 Na1 101.2(4) . 5_666
OH15 OH9 Na1 93.5(4) . 5_666
OS32 OH9 Na1 44.1(3) . 5_666
Na3 OH9 Na1 119.1(4) . 5_666
OW39 OH9 Na1 142.5(9) 5_656 5_666
OW10 OH9 Na1 118.1(5) 5_666 5_666
OH34 OH9 Na1 72.5(3) . 5_666
Si36 OH9 OW12 108.2(9) . 5_666
OH6 OH9 OW12 44.3(7) 5_666 5_666
OS26 OH9 OW12 143.7(8) . 5_666
OH15 OH9 OW12 90.1(8) . 5_666
OS32 OH9 OW12 87.0(8) . 5_666
Na3 OH9 OW12 158.4(8) . 5_666
OW39 OH9 OW12 85.5(10) 5_656 5_666
OW10 OH9 OW12 110.5(8) 5_666 5_666
OH34 OH9 OW12 118.9(8) . 5_666
Na1 OH9 OW12 57.1(7) 5_666 5_666
Si36 OH9 OW22 88.0(6) . .
OH6 OH9 OW22 145.2(7) 5_666 .
OS26 OH9 OW22 56.3(5) . .
OH15 OH9 OW22 90.0(6) . .
OS32 OH9 OW22 116.9(6) . .
Na3 OH9 OW22 34.6(5) . .
OW39 OH9 OW22 66.6(9) 5_656 .
OW10 OH9 OW22 60.2(5) 5_666 .
OH34 OH9 OW22 82.5(5) . .
Na1 OH9 OW22 150.9(6) 5_666 .
OW12 OH9 OW22 151.9(9) 5_666 .
Si3 OH10 OW30 125.5(17) . .
Si3 OH10 OB28 35.2(5) . .
OW30 OH10 OB28 135.5(16) . .
Si3 OH10 OH11 35.7(6) . .
OW30 OH10 OH11 136.5(16) . .
OB28 OH10 OH11 59.3(6) . .
Si3 OH10 OS18 33.3(5) . .
OW30 OH10 OS18 92.2(15) . .
OB28 OH10 OS18 57.7(5) . .
OH11 OH10 OS18 60.3(6) . .
Si3 OH10 OW40 106.0(13) . 7_566
OW30 OH10 OW40 100.5(17) . 7_566
OB28 OH10 OW40 70.9(11) . 7_566
OH11 OH10 OW40 121.3(12) . 7_566
OS18 OH10 OW40 116.0(12) . 7_566
Si3 OH10 OW40 114.6(13) . .
OW30 OH10 OW40 80.8(17) . .
OB28 OH10 OW40 82.1(11) . .
OH11 OH10 OW40 138.9(12) . .
OS18 OH10 OW40 112.4(12) . .
OW40 OH10 OW40 20.2(16) 7_566 .
Si3 OH10 OH7 111.5(9) . 7_566
OW30 OH10 OH7 122.8(16) . 7_566
OB28 OH10 OH7 89.0(6) . 7_566
OH11 OH10 OH7 93.0(7) . 7_566
OS18 OH10 OH7 144.2(8) . 7_566
OW40 OH10 OH7 55.4(10) 7_566 7_566
OW40 OH10 OH7 70.9(10) . 7_566
Si3 OH10 Na7 90.3(8) . .
OW30 OH10 Na7 37.3(14) . .
OB28 OH10 Na7 100.1(7) . .
OH11 OH10 Na7 115.0(8) . .
OS18 OH10 Na7 57.7(6) . .
OW40 OH10 Na7 101.9(11) 7_566 .
OW40 OH10 Na7 83.4(11) . .
OH7 OH10 Na7 151.4(8) 7_566 .
Si3 OH10 OB26 71.0(7) . .
OW30 OH10 OB26 93.2(15) . .
OB28 OH10 OB26 47.2(4) . .
OH11 OH10 OB26 104.3(7) . .
OS18 OH10 OB26 67.4(5) . .
OW40 OH10 OB26 49.6(11) 7_566 .
OW40 OH10 OB26 46.4(10) . .
OH7 OH10 OB26 100.7(6) 7_566 .
Na7 OH10 OB26 68.1(6) . .
Si3 OH10 OH30 107.3(10) . 7_566
OW30 OH10 OH30 72.7(16) . 7_566
OB28 OH10 OH30 139.1(9) . 7_566
OH11 OH10 OH30 79.8(8) . 7_566
OS18 OH10 OH30 100.8(9) . 7_566
OW40 OH10 OH30 142.9(14) 7_566 7_566
OW40 OH10 OH30 138.0(13) . 7_566
OH7 OH10 OH30 96.8(9) 7_566 7_566
Na7 OH10 OH30 93.9(10) . 7_566
OB26 OH10 OH30 161.7(10) . 7_566
Si3 OH10 Na14 67.7(7) . .
OW30 OH10 Na14 62.8(15) . .
OB28 OH10 Na14 97.8(6) . .
OH11 OH10 Na14 75.6(6) . .
OS18 OH10 Na14 40.3(4) . .
OW40 OH10 Na14 143.5(11) 7_566 .
OW40 OH10 Na14 127.5(11) . .
OH7 OH10 Na14 161.0(7) 7_566 .
Na7 OH10 Na14 44.5(6) . .
OB26 OH10 Na14 96.9(5) . .
OH30 OH10 Na14 66.6(8) 7_566 .
Si3 OH11 OB28 35.6(5) . .
Si3 OH11 OH10 36.3(6) . .
OB28 OH11 OH10 60.2(6) . .
Si3 OH11 OS18 33.0(5) . .
OB28 OH11 OS18 58.0(5) . .
OH10 OH11 OS18 60.4(6) . .
Si3 OH11 OW38 109.4(11) . 1_565
OB28 OH11 OW38 98.3(9) . 1_565
OH10 OH11 OW38 144.1(11) . 1_565
OS18 OH11 OW38 84.0(9) . 1_565
Si3 OH11 OW20 123.0(9) . 3_455
OB28 OH11 OW20 88.6(6) . 3_455
OH10 OH11 OW20 141.8(8) . 3_455
OS18 OH11 OW20 123.3(7) . 3_455
OW38 OH11 OW20 54.7(9) 1_565 3_455
Si3 OH11 Na14 58.9(6) . .
OB28 OH11 Na14 91.8(5) . .
OH10 OH11 Na14 64.3(6) . .
OS18 OH11 Na14 35.9(4) . .
OW38 OH11 Na14 90.2(9) 1_565 .
OW20 OH11 Na14 144.4(6) 3_455 .
Si3 OH11 OHT4 69.5(6) . 1_565
OB28 OH11 OHT4 70.2(4) . 1_565
OH10 OH11 OHT4 103.5(6) . 1_565
OS18 OH11 OHT4 44.3(4) . 1_565
OW38 OH11 OHT4 40.6(8) 1_565 1_565
OW20 OH11 OHT4 83.6(5) 3_455 1_565
Na14 OH11 OHT4 63.3(3) . 1_565
Si3 OH11 Ba 80.4(6) . 3_455
OB28 OH11 Ba 44.8(3) . 3_455
OH10 OH11 Ba 96.8(6) . 3_455
OS18 OH11 Ba 97.5(5) . 3_455
OW38 OH11 Ba 82.5(8) 1_565 3_455
OW20 OH11 Ba 46.2(4) 3_455 3_455
Na14 OH11 Ba 133.4(5) . 3_455
OHT4 OH11 Ba 83.0(3) 1_565 3_455
Si3 OH11 OW8 136.6(12) . 7_566
OB28 OH11 OW8 162.0(11) . 7_566
OH10 OH11 OW8 105.1(11) . 7_566
OS18 OH11 OW8 126.2(11) . 7_566
OW38 OH11 OW8 99.6(12) 1_565 7_566
OW20 OH11 OW8 100.0(10) 3_455 7_566
Na14 OH11 OW8 90.3(10) . 7_566
OHT4 OH11 OW8 126.2(10) 1_565 7_566
Ba OH11 OW8 136.3(10) 3_455 7_566
Si3 OH11 OH30 90.5(10) . 7_566
OB28 OH11 OH30 121.3(9) . 7_566
OH10 OH11 OH30 61.2(8) . 7_566
OS18 OH11 OH30 90.4(9) . 7_566
OW38 OH11 OH30 128.6(11) 1_565 7_566
OW20 OH11 OH30 144.7(9) 3_455 7_566
Na14 OH11 OH30 59.8(7) . 7_566
OHT4 OH11 OH30 121.9(8) 1_565 7_566
Ba OH11 OH30 148.7(8) 3_455 7_566
OW8 OH11 OH30 46.1(11) 7_566 7_566
Si3 OH11 OH7 72.3(6) . 7_566
OB28 OH11 OH7 68.3(5) . 7_566
OH10 OH11 OH7 47.4(5) . 7_566
OS18 OH11 OH7 104.2(6) . 7_566
OW38 OH11 OH7 155.4(9) 1_565 7_566
OW20 OH11 OH7 103.0(6) 3_455 7_566
Na14 OH11 OH7 110.2(5) . 7_566
OHT4 OH11 OH7 137.8(5) 1_565 7_566
Ba OH11 OH7 73.5(3) 3_455 7_566
OW8 OH11 OH7 94.2(9) 7_566 7_566
OH30 OH11 OH7 75.2(7) 7_566 7_566
Si20 OH12 OS22 35.7(4) . .
Si20 OH12 OS39 34.3(4) . .
OS22 OH12 OS39 59.9(4) . .
Si20 OH12 OB17 35.6(4) . .
OS22 OH12 OB17 60.3(4) . .
OS39 OH12 OB17 59.6(5) . .
Si20 OH12 OH25 131.1(10) . 7_556
OS22 OH12 OH25 117.4(8) . 7_556
OS39 OH12 OH25 159.9(8) . 7_556
OB17 OH12 OH25 101.0(8) . 7_556
Si20 OH12 OB16 129.8(7) . .
OS22 OH12 OB16 162.3(6) . .
OS39 OH12 OB16 102.5(5) . .
OB17 OH12 OB16 114.4(5) . .
OH25 OH12 OB16 79.8(8) 7_556 .
Si20 OH12 OW16 122.1(7) . .
OS22 OH12 OW16 103.5(5) . .
OS39 OH12 OW16 99.2(5) . .
OB17 OH12 OW16 157.4(6) . .
OH25 OH12 OW16 100.7(8) 7_556 .
OB16 OH12 OW16 75.8(4) . .
Si20 OH12 OW3 91.1(6) . .
OS22 OH12 OW3 55.8(4) . .
OS39 OH12 OW3 103.5(5) . .
OB17 OH12 OW3 111.5(5) . .
OH25 OH12 OW3 88.2(6) 7_556 .
OB16 OH12 OW3 133.9(5) . .
OW16 OH12 OW3 63.0(4) . .
Si20 OH12 Si40 115.1(6) . .
OS22 OH12 Si40 148.7(6) . .
OS39 OH12 Si40 102.4(5) . .
OB17 OH12 Si40 88.7(5) . .
OH25 OH12 Si40 69.7(7) 7_556 .
OB16 OH12 Si40 29.4(3) . .
OW16 OH12 Si40 104.8(5) . .
OW3 OH12 Si40 152.8(6) . .
Si20 OH12 OH26 87.7(6) . .
OS22 OH12 OH26 122.6(6) . .
OS39 OH12 OH26 77.3(5) . .
OB17 OH12 OH26 65.8(6) . .
OH25 OH12 OH26 90.1(8) 7_556 .
OB16 OH12 OH26 48.6(5) . .
OW16 OH12 OH26 120.5(7) . .
OW3 OH12 OH26 176.4(8) . .
Si40 OH12 OH26 27.7(3) . .
Si20 OH12 OW17 87.2(5) . .
OS22 OH12 OW17 106.6(5) . .
OS39 OH12 OW17 52.9(4) . .
OB17 OH12 OW17 103.1(5) . .
OH25 OH12 OW17 136.0(8) 7_556 .
OB16 OH12 OW17 56.8(4) . .
OW16 OH12 OW17 64.5(4) . .
OW3 OH12 OW17 115.7(5) . .
Si40 OH12 OW17 74.6(4) . .
OH26 OH12 OW17 67.6(7) . .
Si20 OH12 OH27 118.3(9) . 7_556
OS22 OH12 OH27 139.2(8) . 7_556
OS39 OH12 OH27 120.0(6) . 7_556
OB17 OH12 OH27 84.0(8) . 7_556
OH25 OH12 OH27 47.0(6) 7_556 7_556
OB16 OH12 OH27 49.1(6) . 7_556
OW16 OH12 OH27 115.8(8) . 7_556
OW3 OH12 OH27 135.1(6) . 7_556
Si40 OH12 OH27 25.3(4) . 7_556
OH26 OH12 OH27 43.4(6) . 7_556
OW17 OH12 OH27 99.9(5) . 7_556
Si29 OH13 OH28 133.8(12) . 7_556
Si29 OH13 OB14 36.9(4) . .
OH28 OH13 OB14 106.8(11) 7_556 .
Si29 OH13 OB18 35.8(4) . .
OH28 OH13 OB18 167.5(12) 7_556 .
OB14 OH13 OB18 60.8(4) . .
Si29 OH13 OW35 118.6(8) . .
OH28 OH13 OW35 104.7(12) 7_556 .
OB14 OH13 OW35 147.2(7) . .
OB18 OH13 OW35 87.6(6) . .
Si29 OH13 OS7 32.7(3) . .
OH28 OH13 OS7 116.2(10) 7_556 .
OB14 OH13 OS7 59.6(4) . .
OB18 OH13 OS7 58.9(4) . .
OW35 OH13 OS7 113.1(7) . .
Si29 OH13 OH26 116.6(8) . 7_556
OH28 OH13 OH26 51.2(8) 7_556 7_556
OB14 OH13 OH26 124.6(8) . 7_556
OB18 OH13 OH26 134.4(6) . 7_556
OW35 OH13 OH26 83.0(8) . 7_556
OS7 OH13 OH26 84.2(7) . 7_556
Si29 OH13 Si40 127.2(6) . 7_556
OH28 OH13 Si40 23.4(7) 7_556 7_556
OB14 OH13 Si40 114.6(5) . 7_556
OB18 OH13 Si40 158.5(5) . 7_556
OW35 OH13 Si40 98.0(6) . 7_556
OS7 OH13 Si40 100.1(5) . 7_556
OH26 OH13 Si40 28.2(2) 7_556 7_556
Si29 OH13 OW19 135.6(8) . 6_566
OH28 OH13 OW19 72.5(12) 7_556 6_566
OB14 OH13 OW19 167.7(8) . 6_566
OB18 OH13 OW19 119.6(7) . 6_566
OW35 OH13 OW19 38.9(8) . 6_566
OS7 OH13 OW19 109.2(7) . 6_566
OH26 OH13 OW19 45.1(9) 7_556 6_566
Si40 OH13 OW19 60.0(7) 7_556 6_566
Si29 OH13 K2 67.7(4) . 6_566
OH28 OH13 K2 115.6(8) 7_556 6_566
OB14 OH13 K2 102.0(4) . 6_566
OB18 OH13 K2 69.8(4) . 6_566
OW35 OH13 K2 72.0(6) . 6_566
OS7 OH13 K2 43.6(3) . 6_566
OH26 OH13 K2 64.9(5) 7_556 6_566
Si40 OH13 K2 92.2(4) 7_556 6_566
OW19 OH13 K2 68.3(6) 6_566 6_566
Si29 OH13 OS20 63.8(4) . 6_566
OH28 OH13 OS20 148.6(9) 7_556 6_566
OB14 OH13 OS20 98.8(4) . 6_566
OB18 OH13 OS20 42.0(3) . 6_566
OW35 OH13 OS20 55.6(5) . 6_566
OS7 OH13 OS20 62.3(3) . 6_566
OH26 OH13 OS20 99.0(5) 7_556 6_566
Si40 OH13 OS20 127.1(4) 7_556 6_566
OW19 OH13 OS20 78.6(7) 6_566 6_566
K2 OH13 OS20 39.3(2) 6_566 6_566
Si29 OH13 OW33 139.4(7) . 2_656
OH28 OH13 OW33 45.2(8) 7_556 2_656
OB14 OH13 OW33 103.3(5) . 2_656
OB18 OH13 OW33 133.9(6) . 2_656
OW35 OH13 OW33 92.3(6) . 2_656
OS7 OH13 OW33 153.3(5) . 2_656
OH26 OH13 OW33 91.1(6) 7_556 2_656
Si40 OH13 OW33 66.8(5) 7_556 2_656
OW19 OH13 OW33 85.0(7) 6_566 2_656
K2 OH13 OW33 152.2(5) 6_566 2_656
OS20 OH13 OW33 144.3(5) 6_566 2_656
Si17 OH14 OB35 34.3(7) . .
Si17 OH14 OH1 36.6(8) . .
OB35 OH14 OH1 61.3(8) . .
Si17 OH14 OB33 37.6(8) . .
OB35 OH14 OB33 61.6(7) . .
OH1 OH14 OB33 61.3(8) . .
Si17 OH14 OH31 88.4(16) . 7_556
OB35 OH14 OH31 121.8(15) . 7_556
OH1 OH14 OH31 63.2(14) . 7_556
OB33 OH14 OH31 77.6(11) . 7_556
Si17 OH14 OH15 175.8(14) . 7_556
OB35 OH14 OH15 147.9(10) . 7_556
OH1 OH14 OH15 139.2(11) . 7_556
OB33 OH14 OH15 144.0(10) . 7_556
OH31 OH14 OH15 88.4(12) 7_556 7_556
Si17 OH14 OW12 101.2(13) . 4_545
OB35 OH14 OW12 71.3(10) . 4_545
OH1 OH14 OW12 132.4(12) . 4_545
OB33 OH14 OW12 100.2(10) . 4_545
OH31 OH14 OW12 161.1(15) 7_556 4_545
OH15 OH14 OW12 82.6(9) 7_556 4_545
Si17 OH14 OW36 136.2(13) . 7_556
OB35 OH14 OW36 162.6(10) . 7_556
OH1 OH14 OW36 103.6(9) . 7_556
OB33 OH14 OW36 120.8(9) . 7_556
OH31 OH14 OW36 48.6(11) 7_556 7_556
OH15 OH14 OW36 40.3(4) 7_556 7_556
OW12 OH14 OW36 122.3(10) 4_545 7_556
Si17 OH14 OH27 79.2(12) . 7_556
OB35 OH14 OH27 108.9(11) . 7_556
OH1 OH14 OH27 79.5(10) . 7_556
OB33 OH14 OH27 47.6(8) . 7_556
OH31 OH14 OH27 43.6(8) 7_556 7_556
OH15 OH14 OH27 100.5(9) 7_556 7_556
OW12 OH14 OH27 121.9(10) 4_545 7_556
OW36 OH14 OH27 74.3(8) 7_556 7_556
Si17 OH14 OW31 144.8(13) . 3_445
OB35 OH14 OW31 138.4(10) . 3_445
OH1 OH14 OW31 153.4(11) . 3_445
OB33 OH14 OW31 108.3(8) . 3_445
OH31 OH14 OW31 91.2(13) 7_556 3_445
OH15 OH14 OW31 38.2(4) 7_556 3_445
OW12 OH14 OW31 71.5(9) 4_545 3_445
OW36 OH14 OW31 58.8(5) 7_556 3_445
OH27 OH14 OW31 76.5(8) 7_556 3_445
Si17 OH14 OH28 83.6(11) . .
OB35 OH14 OH28 98.1(10) . .
OH1 OH14 OH28 103.2(10) . .
OB33 OH14 OH28 46.4(7) . .
OH31 OH14 OH28 78.3(10) 7_556 .
OH15 OH14 OH28 98.5(8) 7_556 .
OW12 OH14 OH28 86.6(9) 4_545 .
OW36 OH14 OH28 93.7(8) 7_556 .
OH27 OH14 OH28 35.3(5) 7_556 .
OW31 OH14 OH28 61.9(6) 3_445 .
Si17 OH14 OH33 57.6(9) . .
OB35 OH14 OH33 62.2(7) . .
OH1 OH14 OH33 33.0(7) . .
OB33 OH14 OH33 91.5(8) . .
OH31 OH14 OH33 80.5(13) 7_556 .
OH15 OH14 OH33 119.0(8) 7_556 .
OW12 OH14 OH33 118.4(10) 4_545 .
OW36 OH14 OH33 100.5(7) 7_556 .
OH27 OH14 OH33 110.3(8) 7_556 .
OW31 OH14 OH33 156.5(8) 3_445 .
OH28 OH14 OH33 136.0(8) . .
Si36 OH15 OW36 100.8(7) . .
Si36 OH15 OS32 35.8(4) . .
OW36 OH15 OS32 110.5(6) . .
Si36 OH15 OW31 97.6(7) . 5_666
OW36 OH15 OW31 100.0(7) . 5_666
OS32 OH15 OW31 62.2(6) . 5_666
Si36 OH15 OH9 34.5(4) . .
OW36 OH15 OH9 119.9(7) . .
OS32 OH15 OH9 60.4(4) . .
OW31 OH15 OH9 118.0(7) 5_666 .
Si36 OH15 OS26 35.8(4) . .
OW36 OH15 OS26 65.5(5) . .
OS32 OH15 OS26 60.6(4) . .
OW31 OH15 OS26 108.3(6) 5_666 .
OH9 OH15 OS26 59.5(4) . .
Si36 OH15 Na13 97.0(7) . .
OW36 OH15 Na13 44.2(7) . .
OS32 OH15 Na13 128.6(7) . .
OW31 OH15 Na13 143.4(8) 5_666 .
OH9 OH15 Na13 92.1(7) . .
OS26 OH15 Na13 68.0(6) . .
Si36 OH15 OW34 100.1(6) . .
OW36 OH15 OW34 48.3(5) . .
OS32 OH15 OW34 82.1(4) . .
OW31 OH15 OW34 52.0(5) 5_666 .
OH9 OH15 OW34 134.5(6) . .
OS26 OH15 OW34 80.8(4) . .
Na13 OH15 OW34 92.4(6) . .
Si36 OH15 OH14 177.1(8) . 7_556
OW36 OH15 OH14 76.5(6) . 7_556
OS32 OH15 OH14 146.3(6) . 7_556
OW31 OH15 OH14 84.2(7) 5_666 7_556
OH9 OH15 OH14 146.0(7) . 7_556
OS26 OH15 OH14 141.4(6) . 7_556
Na13 OH15 OH14 80.2(7) . 7_556
OW34 OH15 OH14 79.2(5) . 7_556
Si36 OH15 OW39 81.0(8) . 5_656
OW36 OH15 OW39 109.1(8) . 5_656
OS32 OH15 OW39 109.1(7) . 5_656
OW31 OH15 OW39 150.6(8) 5_666 5_656
OH9 OH15 OW39 49.2(7) . 5_656
OS26 OH15 OW39 87.7(7) . 5_656
Na13 OH15 OW39 65.1(8) . 5_656
OW34 OH15 OW39 157.3(7) . 5_656
OH14 OH15 OW39 98.6(8) 7_556 5_656
Si36 OH15 OT5 56.2(4) . .
OW36 OH15 OT5 64.9(5) . .
OS32 OH15 OT5 46.3(3) . .
OW31 OH15 OT5 64.5(5) 5_666 .
OH9 OH15 OT5 90.6(4) . .
OS26 OH15 OT5 45.3(3) . .
Na13 OH15 OT5 97.4(6) . .
OW34 OH15 OT5 44.0(3) . .
OH14 OH15 OT5 123.1(5) 7_556 .
OW39 OH15 OT5 132.1(7) 5_656 .
Si36 OH15 OS43 68.5(4) . .
OW36 OH15 OS43 95.5(5) . .
OS32 OH15 OS43 35.5(3) . .
OW31 OH15 OS43 30.7(5) 5_666 .
OH9 OH15 OS43 95.9(4) . .
OS26 OH15 OS43 78.8(4) . .
Na13 OH15 OS43 135.4(6) . .
OW34 OH15 OS43 52.4(3) . .
OH14 OH15 OS43 112.8(5) 7_556 .
OW39 OH15 OS43 143.9(7) 5_656 .
OT5 OH15 OS43 39.0(2) . .
Si35 OH16 OW4 117.9(10) . 5_666
Si35 OH16 Na13 110.3(8) . 5_656
OW4 OH16 Na13 125.9(11) 5_666 5_656
Si35 OH16 OB22 36.3(4) . .
OW4 OH16 OB22 89.0(9) 5_666 .
Na13 OH16 OB22 144.5(8) 5_656 .
Si35 OH16 OB23 34.9(3) . .
OW4 OH16 OB23 105.0(9) 5_666 .
Na13 OH16 OB23 100.5(8) 5_656 .
OB22 OH16 OB23 59.4(4) . .
Si35 OH16 OS34 32.8(4) . .
OW4 OH16 OS34 147.9(10) 5_666 .
Na13 OH16 OS34 85.8(7) 5_656 .
OB22 OH16 OS34 58.9(4) . .
OB23 OH16 OS34 58.6(4) . .
Si35 OH16 OW18 110.2(6) . 5_666
OW4 OH16 OW18 101.1(10) 5_666 5_666
Na13 OH16 OW18 83.2(8) 5_656 5_666
OB22 OH16 OW18 97.3(5) . 5_666
OB23 OH16 OW18 144.1(6) . 5_666
OS34 OH16 OW18 86.5(5) . 5_666
Si35 OH16 Na7 90.0(6) . 5_666
OW4 OH16 Na7 50.8(9) 5_666 5_666
Na13 OH16 Na7 152.5(8) 5_656 5_666
OB22 OH16 Na7 53.8(4) . 5_666
OB23 OH16 Na7 106.6(6) . 5_666
OS34 OH16 Na7 104.3(5) . 5_666
OW18 OH16 Na7 72.2(6) 5_666 5_666
Si35 OH16 Na3 69.6(4) . .
OW4 OH16 Na3 133.1(9) 5_666 .
Na13 OH16 Na3 85.1(7) 5_656 .
OB22 OH16 Na3 72.5(3) . .
OB23 OH16 Na3 101.7(4) . .
OS34 OH16 Na3 43.9(3) . .
OW18 OH16 Na3 42.7(4) 5_666 .
Na7 OH16 Na3 85.0(4) 5_666 .
Si35 OH16 Na14 131.0(6) . 5_666
OW4 OH16 Na14 37.8(9) 5_666 5_666
Na13 OH16 Na14 116.4(8) 5_656 5_666
OB22 OH16 Na14 94.8(4) . 5_666
OB23 OH16 Na14 138.6(5) . 5_666
OS34 OH16 Na14 137.9(4) . 5_666
OW18 OH16 Na14 63.3(5) 5_666 5_666
Na7 OH16 Na14 41.0(4) 5_666 5_666
Na3 OH16 Na14 99.8(3) . 5_666
Si35 OH16 OH34 59.7(4) . .
OW4 OH16 OH34 101.8(9) 5_666 .
Na13 OH16 OH34 123.4(7) 5_656 .
OB22 OH16 OH34 40.7(3) . .
OB23 OH16 OH34 93.4(4) . .
OS34 OH16 OH34 56.3(3) . .
OW18 OH16 OH34 57.0(4) 5_666 .
Na7 OH16 OH34 51.1(4) 5_666 .
Na3 OH16 OH34 38.4(2) . .
Na14 OH16 OH34 82.1(3) 5_666 .
Si35 OH16 OW30 89.0(9) . 5_666
OW4 OH16 OW30 32.6(11) 5_666 5_666
Na13 OH16 OW30 158.5(11) 5_656 5_666
OB22 OH16 OW30 56.8(8) . 5_666
OB23 OH16 OW30 89.9(9) . 5_666
OS34 OH16 OW30 115.7(9) . 5_666
OW18 OH16 OW30 99.4(9) 5_666 5_666
Na7 OH16 OW30 28.7(8) 5_666 5_666
Na3 OH16 OW30 111.4(8) . 5_666
Na14 OH16 OW30 49.1(8) 5_666 5_666
OH34 OH16 OW30 74.1(8) . 5_666
Si19 OH17 OH4 112.9(5) . .
Si19 OH17 Na12 108.9(6) . 3_545
OH4 OH17 Na12 127.3(7) . 3_545
Si19 OH17 OHT2 111.9(5) . .
OH4 OH17 OHT2 87.3(4) . .
Na12 OH17 OHT2 105.4(6) 3_545 .
Si19 OH17 OB8 35.5(3) . .
OH4 OH17 OB8 118.0(5) . .
Na12 OH17 OB8 114.8(6) 3_545 .
OHT2 OH17 OB8 76.9(4) . .
Si19 OH17 OS42 33.7(3) . .
OH4 OH17 OS42 130.2(5) . .
Na12 OH17 OS42 76.8(4) 3_545 .
OHT2 OH17 OS42 132.1(5) . .
OB8 OH17 OS42 60.3(3) . .
Si19 OH17 OB5 34.2(3) . .
OH4 OH17 OB5 79.0(4) . .
Na12 OH17 OB5 132.6(5) 3_545 .
OHT2 OH17 OB5 115.6(4) . .
OB8 OH17 OB5 57.1(4) . .
OS42 OH17 OB5 58.4(3) . .
Si19 OH17 OW15 144.0(8) . 3_545
OH4 OH17 OW15 72.4(7) . 3_545
Na12 OH17 OW15 54.9(8) 3_545 3_545
OHT2 OH17 OW15 103.8(7) . 3_545
OB8 OH17 OW15 169.6(7) . 3_545
OS42 OH17 OW15 114.5(7) . 3_545
OB5 OH17 OW15 129.6(7) . 3_545
Si19 OH17 OW9 86.1(7) . 3_545
OH4 OH17 OW9 160.9(7) . 3_545
Na12 OH17 OW9 40.9(8) 3_545 3_545
OHT2 OH17 OW9 83.8(7) . 3_545
OB8 OH17 OW9 76.4(7) . 3_545
OS42 OH17 OW9 66.9(6) . 3_545
OB5 OH17 OW9 120.1(7) . 3_545
OW15 OH17 OW9 93.3(9) 3_545 3_545
Si19 OH17 OS6 146.9(5) . .
OH4 OH17 OS6 47.3(3) . .
Na12 OH17 OS6 103.4(5) 3_545 .
OHT2 OH17 OS6 50.8(3) . .
OB8 OH17 OS6 121.8(4) . .
OS42 OH17 OS6 177.0(4) . .
OB5 OH17 OS6 120.5(4) . .
OW15 OH17 OS6 63.7(6) 3_545 .
OW9 OH17 OS6 115.2(7) 3_545 .
Si19 OH17 Si21 129.5(5) . .
OH4 OH17 Si21 22.3(2) . .
Na12 OH17 Si21 119.8(5) 3_545 .
OHT2 OH17 Si21 68.1(3) . .
OB8 OH17 Si21 120.6(4) . .
OS42 OH17 Si21 152.4(4) . .
OB5 OH17 Si21 97.6(3) . .
OW15 OH17 Si21 68.4(6) 3_545 .
OW9 OH17 Si21 140.4(7) 3_545 .
OS6 OH17 Si21 25.22(16) . .
Si19 OH17 OW11 76.8(4) . .
OH4 OH17 OW11 66.8(3) . .
Na12 OH17 OW11 155.8(7) 3_545 .
OHT2 OH17 OW11 52.1(3) . .
OB8 OH17 OW11 56.2(3) . .
OS42 OH17 OW11 110.3(4) . .
OB5 OH17 OW11 64.9(3) . .
OW15 OH17 OW11 132.4(7) 3_545 .
OW9 OH17 OW11 119.0(7) 3_545 .
OS6 OH17 OW11 70.8(3) . .
Si21 OH17 OW11 64.4(2) . .
Si24 OH18 OW39 121.1(10) . .
Si24 OH18 OB21 35.6(4) . .
OW39 OH18 OB21 122.2(9) . .
Si24 OH18 OW37 108.9(7) . .
OW39 OH18 OW37 126.8(10) . .
OB21 OH18 OW37 108.6(6) . .
Si24 OH18 OB25 35.9(4) . .
OW39 OH18 OB25 142.3(10) . .
OB21 OH18 OB25 60.3(4) . .
OW37 OH18 OB25 75.6(5) . .
Si24 OH18 OB24 34.9(4) . .
OW39 OH18 OB24 87.3(9) . .
OB21 OH18 OB24 59.9(4) . .
OW37 OH18 OB24 134.8(6) . .
OB25 OH18 OB24 60.7(4) . .
Si24 OH18 OW10 109.4(6) . 1_545
OW39 OH18 OW10 78.7(9) . 1_545
OB21 OH18 OW10 74.9(5) . 1_545
OW37 OH18 OW10 102.1(6) . 1_545
OB25 OH18 OW10 130.6(6) . 1_545
OB24 OH18 OW10 114.3(5) . 1_545
Si24 OH18 OW1 74.5(8) . 4_545
OW39 OH18 OW1 157.9(12) . 4_545
OB21 OH18 OW1 59.9(8) . 4_545
OW37 OH18 OW1 49.6(8) . 4_545
OB25 OH18 OW1 59.6(8) . 4_545
OB24 OH18 OW1 109.4(8) . 4_545
OW10 OH18 OW1 81.2(8) 1_545 4_545
Si24 OH18 OW22 73.3(6) . 5_656
OW39 OH18 OW22 63.0(9) . 5_656
OB21 OH18 OW22 59.4(5) . 5_656
OW37 OH18 OW22 157.4(7) . 5_656
OB25 OH18 OW22 109.1(6) . 5_656
OB24 OH18 OW22 59.0(5) . 5_656
OW10 OH18 OW22 57.6(5) 1_545 5_656
OW1 OH18 OW22 112.7(9) 4_545 5_656
Si24 OH18 OB29 150.3(6) . 4_545
OW39 OH18 OB29 77.5(9) . 4_545
OB21 OH18 OB29 115.8(4) . 4_545
OW37 OH18 OB29 66.8(4) . 4_545
OB25 OH18 OB29 138.5(5) . 4_545
OB24 OH18 OB29 158.2(5) . 4_545
OW10 OH18 OB29 47.6(4) 1_545 4_545
OW1 OH18 OB29 82.3(8) 4_545 4_545
OW22 OH18 OB29 99.7(5) 5_656 4_545
Si24 OH18 OH9 126.5(6) . 5_656
OW39 OH18 OH9 35.0(8) . 5_656
OB21 OH18 OH9 105.0(4) . 5_656
OW37 OH18 OH9 120.5(5) . 5_656
OB25 OH18 OH9 162.4(5) . 5_656
OB24 OH18 OH9 104.4(4) . 5_656
OW10 OH18 OH9 43.8(4) 1_545 5_656
OW1 OH18 OH9 123.8(8) 4_545 5_656
OW22 OH18 OH9 53.2(4) 5_656 5_656
OB29 OH18 OH9 54.6(2) 4_545 5_656
Si9 OH19 OH22 112.2(5) . 4_545
Si9 OH19 K1 111.5(7) . 4_545
OH22 OH19 K1 123.6(8) 4_545 4_545
Si9 OH19 OB8 35.4(3) . .
OH22 OH19 OB8 114.4(5) 4_545 .
K1 OH19 OB8 122.0(8) 4_545 .
Si9 OH19 OS14 33.7(3) . .
OH22 OH19 OS14 131.4(5) 4_545 .
K1 OH19 OS14 78.3(6) 4_545 .
OB8 OH19 OS14 60.7(4) . .
Si9 OH19 OB27 35.2(3) . .
OH22 OH19 OB27 77.6(4) 4_545 .
K1 OH19 OB27 130.9(7) 4_545 .
OB8 OH19 OB27 57.7(3) . .
OS14 OH19 OB27 58.9(3) . .
Si9 OH19 OW25 108.2(6) . 4_545
OH22 OH19 OW25 136.7(6) 4_545 4_545
K1 OH19 OW25 19.5(6) 4_545 4_545
OB8 OH19 OW25 107.5(6) . 4_545
OS14 OH19 OW25 79.0(5) . 4_545
OB27 OH19 OW25 137.6(6) . 4_545
Si9 OH19 OHT3 111.0(5) . 4_545
OH22 OH19 OHT3 84.1(4) 4_545 4_545
K1 OH19 OHT3 111.2(8) 4_545 4_545
OB8 OH19 OHT3 76.0(4) . 4_545
OS14 OH19 OHT3 131.8(5) . 4_545
OB27 OH19 OHT3 115.1(4) . 4_545
OW25 OH19 OHT3 95.9(6) 4_545 4_545
Si9 OH19 OW7 146.2(13) . 4_545
OH22 OH19 OW7 78.0(12) 4_545 4_545
K1 OH19 OW7 46.3(13) 4_545 4_545
OB8 OH19 OW7 166.9(12) . 4_545
OS14 OH19 OW7 115.2(12) . 4_545
OB27 OH19 OW7 132.6(12) . 4_545
OW25 OH19 OW7 59.6(13) 4_545 4_545
OHT3 OH19 OW7 101.9(12) 4_545 4_545
Si9 OH19 OW9 86.4(7) . 4_545
OH22 OH19 OW9 160.1(7) 4_545 4_545
K1 OH19 OW9 49.7(10) 4_545 4_545
OB8 OH19 OW9 76.4(7) . 4_545
OS14 OH19 OW9 68.2(6) . 4_545
OB27 OH19 OW9 121.5(7) . 4_545
OW25 OH19 OW9 31.7(8) 4_545 4_545
OHT3 OH19 OW9 82.5(7) 4_545 4_545
OW7 OH19 OW9 90.5(13) 4_545 4_545
Si9 OH19 OS12 147.1(5) . 4_545
OH22 OH19 OS12 48.0(3) 4_545 4_545
K1 OH19 OS12 101.0(6) 4_545 4_545
OB8 OH19 OS12 120.5(4) . 4_545
OS14 OH19 OS12 178.7(4) . 4_545
OB27 OH19 OS12 121.2(4) . 4_545
OW25 OH19 OS12 100.8(5) 4_545 4_545
OHT3 OH19 OS12 49.5(3) 4_545 4_545
OW7 OH19 OS12 63.7(12) 4_545 4_545
OW9 OH19 OS12 112.3(6) 4_545 4_545
Si9 OH19 Si8 130.1(5) . 4_545
OH22 OH19 Si8 22.6(3) 4_545 4_545
K1 OH19 Si8 115.5(7) 4_545 4_545
OB8 OH19 Si8 119.1(4) . 4_545
OS14 OH19 Si8 154.0(4) . 4_545
OB27 OH19 Si8 97.9(3) . 4_545
OW25 OH19 Si8 121.7(5) 4_545 4_545
OHT3 OH19 Si8 66.1(3) 4_545 4_545
OW7 OH19 Si8 70.4(12) 4_545 4_545
OW9 OH19 Si8 137.8(6) 4_545 4_545
OS12 OH19 Si8 25.48(17) 4_545 4_545
Si25 OH20 OH5 105.5(5) . 5_666
Si25 OH20 OB3 36.4(3) . .
OH5 OH20 OB3 94.4(4) 5_666 .
Si25 OH20 OB4 35.4(3) . .
OH5 OH20 OB4 79.1(4) 5_666 .
OB3 OH20 OB4 60.8(3) . .
Si25 OH20 OB31 34.0(3) . .
OH5 OH20 OB31 137.6(5) 5_666 .
OB3 OH20 OB31 60.0(3) . .
OB4 OH20 OB31 59.3(3) . .
Si25 OH20 OW32 133.4(7) . 5_666
OH5 OH20 OW32 84.4(6) 5_666 5_666
OB3 OH20 OW32 98.7(6) . 5_666
OB4 OH20 OW32 152.2(7) . 5_666
OB31 OH20 OW32 129.4(6) . 5_666
Si25 OH20 OW24 98.8(5) . 7_566
OH5 OH20 OW24 65.3(4) 5_666 7_566
OB3 OH20 OW24 126.1(5) . 7_566
OB4 OH20 OW24 66.3(4) . 7_566
OB31 OH20 OW24 101.2(4) . 7_566
OW32 OH20 OW24 125.8(7) 5_666 7_566
Si25 OH20 OW15 156.0(7) . 7_566
OH5 OH20 OW15 85.4(6) 5_666 7_566
OB3 OH20 OW15 166.5(6) . 7_566
OB4 OH20 OW15 132.0(6) . 7_566
OB31 OH20 OW15 127.5(6) . 7_566
OW32 OH20 OW15 67.9(7) 5_666 7_566
OW24 OH20 OW15 65.9(6) 7_566 7_566
Si25 OH20 Si21 128.0(4) . 5_666
OH5 OH20 Si21 22.5(2) 5_666 5_666
OB3 OH20 Si21 113.6(4) . 5_666
OB4 OH20 Si21 99.0(3) . 5_666
OB31 OH20 Si21 158.1(4) . 5_666
OW32 OH20 Si21 70.7(6) 5_666 5_666
OW24 OH20 Si21 64.5(3) 7_566 5_666
OW15 OH20 Si21 64.0(5) 7_566 5_666
Si25 OH20 OH4 146.3(5) . 5_666
OH5 OH20 OH4 44.7(3) 5_666 5_666
OB3 OH20 OH4 117.9(4) . 5_666
OB4 OH20 OH4 123.6(4) . 5_666
OB31 OH20 OH4 175.8(4) . 5_666
OW32 OH20 OH4 46.6(5) 5_666 5_666
OW24 OH20 OH4 83.0(4) 7_566 5_666
OW15 OH20 OH4 53.8(5) 7_566 5_666
Si21 OH20 OH4 25.22(17) 5_666 5_666
Si25 OH20 Na6 66.9(4) . 5_666
OH5 OH20 Na6 39.9(3) 5_666 5_666
OB3 OH20 Na6 57.4(3) . 5_666
OB4 OH20 Na6 50.3(3) . 5_666
OB31 OH20 Na6 100.7(3) . 5_666
OW32 OH20 Na6 103.6(6) 5_666 5_666
OW24 OH20 Na6 81.4(4) 7_566 5_666
OW15 OH20 Na6 124.9(6) 7_566 5_666
Si21 OH20 Na6 62.2(2) 5_666 5_666
OH4 OH20 Na6 80.3(3) 5_666 5_666
Si25 OH20 OH21 71.6(4) . 6_566
OH5 OH20 OH21 102.2(4) 5_666 6_566
OB3 OH20 OH21 107.8(4) . 6_566
OB4 OH20 OH21 54.9(3) . 6_566
OB31 OH20 OH21 61.4(3) . 6_566
OW32 OH20 OH21 152.0(6) 5_666 6_566
OW24 OH20 OH21 41.1(3) 7_566 6_566
OW15 OH20 OH21 85.3(6) 7_566 6_566
Si21 OH20 OH21 105.6(3) 5_666 6_566
OH4 OH20 OH21 122.7(3) 5_666 6_566
Na6 OH20 OH21 98.4(3) 5_666 6_566
Si14 OH21 OB9 37.8(3) . .
Si14 OH21 OS20 33.9(4) . .
OB9 OH21 OS20 60.5(4) . .
Si14 OH21 OS9 128.8(6) . 6_565
OB9 OH21 OS9 151.0(5) . 6_565
OS20 OH21 OS9 125.9(5) . 6_565
Si14 OH21 OB18 34.7(3) . 6_565
OB9 OH21 OB18 60.6(4) . 6_565
OS20 OH21 OB18 59.8(4) . 6_565
OS9 OH21 OB18 96.6(4) 6_565 6_565
Si14 OH21 OW24 111.2(6) . 4_545
OB9 OH21 OW24 73.9(5) . 4_545
OS20 OH21 OW24 128.5(5) . 4_545
OS9 OH21 OW24 105.6(5) 6_565 4_545
OB18 OH21 OW24 117.2(5) 6_565 4_545
Si14 OH21 OW38 112.9(8) . 4
OB9 OH21 OW38 101.6(7) . 4
OS20 OH21 OW38 85.8(7) . 4
OS9 OH21 OW38 107.0(7) 6_565 4
OB18 OH21 OW38 145.5(8) 6_565 4
OW24 OH21 OW38 80.8(7) 4_545 4
Si14 OH21 OS7 74.6(4) . 6_565
OB9 OH21 OS7 109.6(4) . 6_565
OS20 OH21 OS7 73.7(4) . 6_565
OS9 OH21 OS7 56.0(3) 6_565 6_565
OB18 OH21 OS7 50.6(3) 6_565 6_565
OW24 OH21 OS7 149.2(5) 4_545 6_565
OW38 OH21 OS7 126.2(7) 4 6_565
Si14 OH21 OW3 136.8(6) . 6_565
OB9 OH21 OW3 152.2(5) . 6_565
OS20 OH21 OW3 104.1(5) . 6_565
OS9 OH21 OW3 56.7(4) 6_565 6_565
OB18 OH21 OW3 134.8(5) 6_565 6_565
OW24 OH21 OW3 105.7(5) 4_545 6_565
OW38 OH21 OW3 52.0(7) 4 6_565
OS7 OH21 OW3 85.1(4) 6_565 6_565
Si14 OH21 OB4 127.7(5) . 6_565
OB9 OH21 OB4 112.5(4) . 6_565
OS20 OH21 OB4 158.5(5) . 6_565
OS9 OH21 OB4 49.6(3) 6_565 6_565
OB18 OH21 OB4 98.8(4) 6_565 6_565
OW24 OH21 OB4 60.5(4) 4_545 6_565
OW38 OH21 OB4 115.6(7) 4 6_565
OS7 OH21 OB4 91.5(3) 6_565 6_565
OW3 OH21 OB4 89.7(4) 6_565 6_565
Si14 OH21 Si22 142.3(6) . 6_565
OB9 OH21 Si22 139.3(4) . 6_565
OS20 OH21 Si22 151.5(4) . 6_565
OS9 OH21 Si22 25.7(2) 6_565 6_565
OB18 OH21 Si22 107.8(4) 6_565 6_565
OW24 OH21 Si22 79.9(4) 4_545 6_565
OW38 OH21 Si22 104.2(7) 4 6_565
OS7 OH21 Si22 78.9(3) 6_565 6_565
OW3 OH21 Si22 65.1(3) 6_565 6_565
OB4 OH21 Si22 27.04(17) 6_565 6_565
Si14 OH21 Si29 54.0(3) . 6_565
OB9 OH21 Si29 84.8(3) . 6_565
OS20 OH21 Si29 67.0(3) . 6_565
OS9 OH21 Si29 74.8(3) 6_565 6_565
OB18 OH21 Si29 24.4(2) 6_565 6_565
OW24 OH21 Si29 133.7(5) 4_545 6_565
OW38 OH21 Si29 144.7(7) 4 6_565
OS7 OH21 Si29 26.5(2) 6_565 6_565
OW3 OH21 Si29 111.6(4) 6_565 6_565
OB4 OH21 Si29 92.8(3) 6_565 6_565
Si22 OH21 Si29 91.7(3) 6_565 6_565
Si8 OH22 Na11 100.4(6) . 4
Si8 OH22 OH19 120.2(6) . 4
Na11 OH22 OH19 108.9(5) 4 4
Si8 OH22 OB38 36.3(3) . .
Na11 OH22 OB38 64.1(5) 4 .
OH19 OH22 OB38 128.9(5) 4 .
Si8 OH22 OB13 35.5(3) . .
Na11 OH22 OB13 112.5(5) 4 .
OH19 OH22 OB13 135.0(5) 4 .
OB38 OH22 OB13 60.3(4) . .
Si8 OH22 OS12 33.0(3) . .
Na11 OH22 OS12 116.5(5) 4 .
OH19 OH22 OS12 87.3(4) 4 .
OB38 OH22 OS12 59.0(4) . .
OB13 OH22 OS12 58.9(3) . .
Si8 OH22 OB27 156.7(6) . 4
Na11 OH22 OB27 66.9(4) 4 4
OH19 OH22 OB27 52.6(3) 4 4
OB38 OH22 OB27 126.3(4) . 4
OB13 OH22 OB27 166.7(5) . 4
OS12 OH22 OB27 134.0(4) . 4
Si8 OH22 OH29 85.5(8) . .
Na11 OH22 OH29 127.5(12) 4 .
OH19 OH22 OH29 112.5(8) 4 .
OB38 OH22 OH29 108.8(6) . .
OB13 OH22 OH29 51.1(6) . .
OS12 OH22 OH29 96.4(11) . .
OB27 OH22 OH29 117.8(7) 4 .
Si8 OH22 OW7 91.1(10) . .
Na11 OH22 OW7 163.7(11) 4 .
OH19 OH22 OW7 54.9(10) 4 .
OB38 OH22 OW7 126.0(10) . .
OB13 OH22 OW7 83.5(10) . .
OS12 OH22 OW7 68.4(10) . .
OB27 OH22 OW7 98.2(10) 4 .
OH29 OH22 OW7 64.5(14) . .
Si8 OH22 Si38 62.3(4) . .
Na11 OH22 Si38 114.2(5) 4 .
OH19 OH22 Si38 135.5(5) 4 .
OB38 OH22 Si38 81.4(4) . .
OB13 OH22 Si38 26.9(3) . .
OS12 OH22 Si38 83.2(4) . .
OB27 OH22 Si38 140.1(4) 4 .
OH29 OH22 Si38 27.4(3) . .
OW7 OH22 Si38 81.3(10) . .
Si8 OH22 Si9 139.2(5) . 4
Na11 OH22 Si9 87.5(4) 4 4
OH19 OH22 Si9 24.7(2) 4 4
OB38 OH22 Si9 130.0(4) . 4
OB13 OH22 Si9 159.3(5) . 4
OS12 OH22 Si9 108.3(4) . 4
OB27 OH22 Si9 28.21(19) 4 4
OH29 OH22 Si9 121.0(5) . 4
OW7 OH22 Si9 76.2(10) . 4
Si38 OH22 Si9 148.3(4) . 4
Si8 OH22 OW27 92.0(5) . 4
Na11 OH22 OW27 44.3(3) 4 4
OH19 OH22 OW27 76.4(4) 4 4
OB38 OH22 OW27 65.0(3) . 4
OB13 OH22 OW27 124.5(4) . 4
OS12 OH22 OW27 86.1(4) . 4
OB27 OH22 OW27 65.2(3) 4 4
OH29 OH22 OW27 170.8(9) . 4
OW7 OH22 OW27 124.5(10) . 4
Si38 OH22 OW27 145.4(4) . 4
Si9 OH22 OW27 66.1(3) 4 4
Si39 OH23 OH26 78.7(17) . .
Si39 OH23 K2 107(2) . 4_545
OH26 OH23 K2 106(2) . 4_545
Si39 OH23 OB17 35.2(10) . 7_556
OH26 OH23 OB17 108.2(13) . 7_556
K2 OH23 OB17 80.0(13) 4_545 7_556
Si39 OH23 OB17 34.4(10) . .
OH26 OH23 OB17 82.9(14) . .
K2 OH23 OB17 138.6(14) 4_545 .
OB17 OH23 OB17 59.0(6) 7_556 .
Si39 OH23 OH24 30.7(10) . .
OH26 OH23 OH24 51.4(12) . .
K2 OH23 OH24 98.8(15) 4_545 .
OB17 OH23 OH24 56.9(8) 7_556 .
OB17 OH23 OH24 55.2(8) . .
Si39 OH23 Si39 29.4(11) . 7_556
OH26 OH23 Si39 105.2(12) . 7_556
K2 OH23 Si39 110.1(14) 4_545 7_556
OB17 OH23 Si39 30.9(4) 7_556 7_556
OB17 OH23 Si39 31.1(5) . 7_556
OH24 OH23 Si39 60.1(8) . 7_556
Si39 OH23 OS39 86.6(17) . .
OH26 OH23 OS39 85.3(16) . .
K2 OH23 OS39 163.7(13) 4_545 .
OB17 OH23 OS39 107.5(12) 7_556 .
OB17 OH23 OS39 52.6(9) . .
OH24 OH23 OS39 97.4(12) . .
Si39 OH23 OS39 76.5(9) 7_556 .
Si39 OH23 OW19 132(2) . 4_545
OH26 OH23 OW19 55.5(14) . 4_545
K2 OH23 OW19 99.4(13) 4_545 4_545
OB17 OH23 OW19 163.1(18) 7_556 4_545
OB17 OH23 OW19 117.8(17) . 4_545
OH24 OH23 OW19 106.9(17) . 4_545
Si39 OH23 OW19 148.9(17) 7_556 4_545
OS39 OH23 OW19 77.7(12) . 4_545
Si39 OH23 OS24 115(2) . .
OH26 OH23 OS24 129.8(19) . .
K2 OH23 OS24 113.6(13) 4_545 .
OB17 OH23 OS24 107.4(15) 7_556 .
OB17 OH23 OS24 86.2(13) . .
OH24 OH23 OS24 141.4(15) . .
Si39 OH23 OS24 88.4(11) 7_556 .
OS39 OH23 OS24 50.6(7) . .
OW19 OH23 OS24 88.5(11) 4_545 .
Si39 OH23 Si20 59.7(14) . .
OH26 OH23 Si20 75.7(14) . .
K2 OH23 Si20 165.8(10) 4_545 .
OB17 OH23 Si20 86.0(8) 7_556 .
OB17 OH23 Si20 27.2(5) . .
OH24 OH23 Si20 71.2(9) . .
Si39 OH23 Si20 56.4(6) 7_556 .
OS39 OH23 Si20 27.5(4) . .
OW19 OH23 Si20 93.3(14) 4_545 .
OS24 OH23 Si20 72.7(10) . .
Si39 OH23 OH24 56.9(14) . 7_556
OH26 OH23 OH24 129.4(14) . 7_556
K2 OH23 OH24 108.2(15) 4_545 7_556
OB17 OH23 OH24 45.6(8) 7_556 7_556
OB17 OH23 OH24 47.0(8) . 7_556
OH24 OH23 OH24 87.6(8) . 7_556
Si39 OH23 OH24 27.4(4) 7_556 7_556
OS39 OH23 OH24 70.5(10) . 7_556
OW19 OH23 OH24 146.5(17) 4_545 7_556
OS24 OH23 OH24 63.5(9) . 7_556
Si20 OH23 OH24 62.3(8) . 7_556
Si39 OH24 OH26 81.6(12) . .
Si39 OH24 OH27 137.2(19) . 7_556
OH26 OH24 OH27 64.3(10) . 7_556
Si39 OH24 OB17 38.0(7) . .
OH26 OH24 OB17 87.5(12) . .
OH27 OH24 OB17 111.8(15) 7_556 .
Si39 OH24 OHT1 116.8(15) . 7_556
OH26 OH24 OHT1 126.7(15) . 7_556
OH27 OH24 OHT1 104.4(12) 7_556 7_556
OB17 OH24 OHT1 138.8(12) . 7_556
Si39 OH24 OB17 36.4(8) . 7_556
OH26 OH24 OB17 112.6(9) . 7_556
OH27 OH24 OB17 172.8(16) 7_556 7_556
OB17 OH24 OB17 61.1(6) . 7_556
OHT1 OH24 OB17 82.6(9) 7_556 7_556
Si39 OH24 OH23 30.8(10) . .
OH26 OH24 OH23 54.4(11) . .
OH27 OH24 OH23 117.9(15) 7_556 .
OB17 OH24 OH23 59.4(10) . .
OHT1 OH24 OH23 118.6(14) 7_556 .
OB17 OH24 OH23 58.3(10) 7_556 .
Si39 OH24 OB1 142.0(16) . 7_556
OH26 OH24 OB1 121.0(11) . 7_556
OH27 OH24 OB1 57.0(7) 7_556 7_556
OB17 OH24 OB1 108.0(11) . 7_556
OHT1 OH24 OB1 76.0(6) 7_556 7_556
OB17 OH24 OB1 124.9(11) 7_556 7_556
OH23 OH24 OB1 165.1(15) . 7_556
Si39 OH24 Si40 111.2(14) . .
OH26 OH24 Si40 33.2(5) . .
OH27 OH24 Si40 31.1(7) 7_556 .
OB17 OH24 Si40 101.5(10) . .
OHT1 OH24 Si40 119.7(8) 7_556 .
OB17 OH24 Si40 145.4(10) 7_556 .
OH23 OH24 Si40 87.2(12) . .
OB1 OH24 Si40 87.9(7) 7_556 .
Si39 OH24 Si39 34.3(9) . 7_556
OH26 OH24 Si39 112.3(11) . 7_556
OH27 OH24 Si39 141.3(15) 7_556 7_556
OB17 OH24 Si39 32.7(5) . 7_556
OHT1 OH24 Si39 106.3(10) 7_556 7_556
OB17 OH24 Si39 32.5(4) 7_556 7_556
OH23 OH24 Si39 65.1(10) . 7_556
OB1 OH24 Si39 109.3(10) 7_556 7_556
Si40 OH24 Si39 133.6(10) . 7_556
Si39 OH24 Si41 139.9(16) . 7_556
OH26 OH24 Si41 91.8(10) . 7_556
OH27 OH24 Si41 30.3(4) 7_556 7_556
OB17 OH24 Si41 102.7(10) . 7_556
OHT1 OH24 Si41 98.8(6) 7_556 7_556
OB17 OH24 Si41 148.6(12) 7_556 7_556
OH23 OH24 Si41 139.6(14) . 7_556
OB1 OH24 Si41 29.9(3) 7_556 7_556
Si40 OH24 Si41 59.5(6) . 7_556
Si39 OH24 Si41 120.8(10) 7_556 7_556
Si39 OH24 OH23 61.7(11) . 7_556
OH26 OH24 OH23 135.5(13) . 7_556
OH27 OH24 OH23 128.6(13) 7_556 7_556
OB17 OH24 OH23 48.1(8) . 7_556
OHT1 OH24 OH23 93.7(11) 7_556 7_556
OB17 OH24 OH23 48.4(8) 7_556 7_556
OH23 OH24 OH23 92.4(8) . 7_556
OB1 OH24 OH23 82.8(9) 7_556 7_556
Si40 OH24 OH23 141.9(13) . 7_556
Si39 OH24 OH23 27.4(5) 7_556 7_556
Si41 OH24 OH23 100.4(10) 7_556 7_556
Si41 OH25 OH27 37.2(10) . .
Si41 OH25 OH2 109.5(16) . .
OH27 OH25 OH2 132.7(15) . .
Si41 OH25 OH12 117.8(17) . 7_556
OH27 OH25 OH12 83.8(13) . 7_556
OH2 OH25 OH12 97.3(10) . 7_556
Si41 OH25 OB1 31.9(8) . .
OH27 OH25 OB1 58.1(10) . .
OH2 OH25 OB1 79.2(10) . .
OH12 OH25 OB1 113.9(12) 7_556 .
Si41 OH25 OH31 31.0(13) . .
OH27 OH25 OH31 60.6(15) . .
OH2 OH25 OH31 109.6(16) . .
OH12 OH25 OH31 144.2(16) 7_556 .
OB1 OH25 OH31 52.1(12) . .
Si41 OH25 K3 116.4(16) . 7_556
OH27 OH25 K3 111.1(15) . 7_556
OH2 OH25 K3 115.4(10) . 7_556
OH12 OH25 K3 98.8(9) 7_556 7_556
OB1 OH25 K3 142.6(12) . 7_556
OH31 OH25 K3 90.8(15) . 7_556
Si41 OH25 OB16 85.6(13) . 7_556
OH27 OH25 OB16 50.0(10) . 7_556
OH2 OH25 OB16 148.3(12) . 7_556
OH12 OH25 OB16 51.4(7) 7_556 7_556
OB1 OH25 OB16 107.0(9) . 7_556
OH31 OH25 OB16 97.7(14) . 7_556
K3 OH25 OB16 79.0(8) 7_556 7_556
Si41 OH25 Si40 60.1(11) . 7_556
OH27 OH25 Si40 23.1(9) . 7_556
OH2 OH25 Si40 142.8(13) . 7_556
OH12 OH25 Si40 64.7(8) 7_556 7_556
OB1 OH25 Si40 79.5(7) . 7_556
OH31 OH25 Si40 79.7(13) . 7_556
K3 OH25 Si40 100.0(10) 7_556 7_556
OB16 OH25 Si40 27.5(3) 7_556 7_556
Si41 OH25 OB33 67.0(11) . 7_556
OH27 OH25 OB33 50.5(11) . 7_556
OH2 OH25 OB33 169.5(13) . 7_556
OH12 OH25 OB33 93.0(9) 7_556 7_556
OB1 OH25 OB33 98.6(7) . 7_556
OH31 OH25 OB33 62.0(13) . 7_556
K3 OH25 OB33 60.6(7) 7_556 7_556
OB16 OH25 OB33 42.2(5) 7_556 7_556
Si40 OH25 OB33 45.1(5) 7_556 7_556
Si41 OH25 OH24 55.7(11) . 7_556
OH27 OH25 OH24 40.9(11) . 7_556
OH2 OH25 OH24 96.3(11) . 7_556
OH12 OH25 OH24 66.7(8) 7_556 7_556
OB1 OH25 OH24 48.7(7) . 7_556
OH31 OH25 OH24 86.7(12) . 7_556
K3 OH25 OH24 147.0(12) 7_556 7_556
OB16 OH25 OH24 68.7(7) 7_556 7_556
Si40 OH25 OH24 47.2(6) 7_556 7_556
OB33 OH25 OH24 89.6(7) 7_556 7_556
Si41 OH25 OH1 74.9(12) . 7_556
OH27 OH25 OH1 82.3(12) . 7_556
OH2 OH25 OH1 128.8(12) . 7_556
OH12 OH25 OH1 126.6(11) 7_556 7_556
OB1 OH25 OH1 101.4(8) . 7_556
OH31 OH25 OH1 49.3(13) . 7_556
K3 OH25 OH1 42.0(7) 7_556 7_556
OB16 OH25 OH1 81.3(8) 7_556 7_556
Si40 OH25 OH1 85.2(8) 7_556 7_556
OB33 OH25 OH1 41.2(5) 7_556 7_556
OH24 OH25 OH1 122.6(8) 7_556 7_556
Si40 OH26 OH24 96.3(16) . .
Si40 OH26 OH23 166(2) . .
OH24 OH26 OH23 74.2(11) . .
Si40 OH26 OH28 41.7(11) . .
OH24 OH26 OH28 108.6(17) . .
OH23 OH26 OH28 151(2) . .
Si40 OH26 OH27 34.2(12) . 7_556
OH24 OH26 OH27 62.1(13) . 7_556
OH23 OH26 OH27 135.0(18) . 7_556
OH28 OH26 OH27 61.0(13) . 7_556
Si40 OH26 OB16 38.4(9) . .
OH24 OH26 OB16 115.5(14) . .
OH23 OH26 OB16 136(2) . .
OH28 OH26 OB16 69.7(10) . .
OH27 OH26 OB16 63.2(11) 7_556 .
Si40 OH26 Si39 129.5(19) . .
OH24 OH26 Si39 38.3(6) . .
OH23 OH26 Si39 38.0(5) . .
OH28 OH26 Si39 145.1(19) . .
OH27 OH26 Si39 97.0(15) 7_556 .
OB16 OH26 Si39 127.1(15) . .
Si40 OH26 OW19 110.8(19) . 4_545
OH24 OH26 OW19 152.7(13) . 4_545
OH23 OH26 OW19 78.6(12) . 4_545
OH28 OH26 OW19 94.6(17) . 4_545
OH27 OH26 OW19 144.9(16) 7_556 4_545
OB16 OH26 OW19 85.6(14) . 4_545
Si39 OH26 OW19 115.4(12) . 4_545
Si40 OH26 OH13 87.7(14) . 7_556
OH24 OH26 OH13 104.1(15) . 7_556
OH23 OH26 OH13 105.0(15) . 7_556
OH28 OH26 OH13 46.4(10) . 7_556
OH27 OH26 OH13 95.6(13) 7_556 7_556
OB16 OH26 OH13 112.7(10) . 7_556
Si39 OH26 OH13 118.0(12) . 7_556
OW19 OH26 OH13 81.3(13) 4_545 7_556
Si40 OH26 OB17 113.3(17) . .
OH24 OH26 OB17 49.4(9) . .
OH23 OH26 OB17 52.2(10) . .
OH28 OH26 OB17 150.1(15) . .
OH27 OH26 OB17 89.2(13) 7_556 .
OB16 OH26 OB17 99.7(12) . .
Si39 OH26 OB17 28.0(4) . .
OW19 OH26 OB17 112.8(13) 4_545 .
OH13 OH26 OB17 145.9(11) 7_556 .
Si40 OH26 OH12 76.0(13) . .
OH24 OH26 OH12 78.4(13) . .
OH23 OH26 OH12 91.2(15) . .
OH28 OH26 OH12 117.4(11) . .
OH27 OH26 OH12 71.0(12) 7_556 .
OB16 OH26 OH12 53.4(7) . .
Si39 OH26 OH12 74.0(9) . .
OW19 OH26 OH12 104.0(14) 4_545 .
OH13 OH26 OH12 163.7(7) 7_556 .
OB17 OH26 OH12 46.3(6) . .
Si40 OH26 Si20 101.3(16) . .
OH24 OH26 Si20 72.2(11) . .
OH23 OH26 Si20 65.7(13) . .
OH28 OH26 Si20 142.9(13) . .
OH27 OH26 Si20 90.3(13) 7_556 .
OB16 OH26 Si20 76.6(9) . .
Si39 OH26 Si20 53.6(7) . .
OW19 OH26 Si20 98.0(13) 4_545 .
OH13 OH26 Si20 170.5(7) 7_556 .
OB17 OH26 Si20 26.4(3) . .
OH12 OH26 Si20 25.5(3) . .
Si40 OH27 Si41 152(3) 7_556 .
Si40 OH27 OH24 90.5(18) 7_556 7_556
Si41 OH27 OH24 98.6(19) . 7_556
Si40 OH27 OH28 37.9(11) 7_556 7_556
Si41 OH27 OH28 160(3) . 7_556
OH24 OH27 OH28 99.0(15) 7_556 7_556
Si40 OH27 OH26 36.9(12) 7_556 7_556
Si41 OH27 OH26 143(2) . 7_556
OH24 OH27 OH26 53.6(12) 7_556 7_556
OH28 OH27 OH26 57.1(12) 7_556 7_556
Si40 OH27 OB1 158(3) 7_556 .
Si41 OH27 OB1 36.1(9) . .
OH24 OH27 OB1 68.6(12) 7_556 .
OH28 OH27 OB1 148(2) 7_556 .
OH26 OH27 OB1 121.9(18) 7_556 .
Si40 OH27 OH25 115(2) 7_556 .
Si41 OH27 OH25 37.5(11) . .
OH24 OH27 OH25 96.6(16) 7_556 .
OH28 OH27 OH25 148(2) 7_556 .
OH26 OH27 OH25 114(2) 7_556 .
OB1 OH27 OH25 63.6(9) . .
Si40 OH27 OB16 33.8(11) 7_556 7_556
Si41 OH27 OB16 118(2) . 7_556
OH24 OH27 OB16 105.0(15) 7_556 7_556
OH28 OH27 OB16 66.6(11) 7_556 7_556
OH26 OH27 OB16 59.2(11) 7_556 7_556
OB1 OH27 OB16 143.9(16) . 7_556
OH25 OH27 OB16 82.8(14) . 7_556
Si40 OH27 OH31 147(3) 7_556 .
Si41 OH27 OH31 33.4(14) . .
OH24 OH27 OH31 122.8(18) 7_556 .
OH28 OH27 OH31 127(2) 7_556 .
OH26 OH27 OH31 176(2) 7_556 .
OB1 OH27 OH31 54.3(13) . .
OH25 OH27 OH31 63.6(14) . .
OB16 OH27 OH31 122.8(19) 7_556 .
Si40 OH27 OB33 70.5(16) 7_556 7_556
Si41 OH27 OB33 95.6(17) . 7_556
OH24 OH27 OB33 160.0(15) 7_556 7_556
OH28 OH27 OB33 70.1(13) 7_556 7_556
OH26 OH27 OB33 107.2(13) 7_556 7_556
OB1 OH27 OB33 129.3(11) . 7_556
OH25 OH27 OB33 86.3(13) . 7_556
OB16 OH27 OB33 55.6(9) 7_556 7_556
OH31 OH27 OB33 76.2(15) . 7_556
Si40 OH27 Si18 50.1(14) 7_556 7_556
Si41 OH27 Si18 107.0(18) . 7_556
OH24 OH27 Si18 132.7(15) 7_556 7_556
OH28 OH27 Si18 67.3(12) 7_556 7_556
OH26 OH27 Si18 83.8(12) 7_556 7_556
OB1 OH27 Si18 142.8(11) . 7_556
OH25 OH27 Si18 81.9(13) . 7_556
OB16 OH27 Si18 27.7(5) 7_556 7_556
OH31 OH27 Si18 99.0(17) . 7_556
OB33 OH27 Si18 28.0(5) 7_556 7_556
Si40 OH27 OH12 72.4(17) 7_556 7_556
Si41 OH27 OH12 84.5(16) . 7_556
OH24 OH27 OH12 73.2(12) 7_556 7_556
OH28 OH27 OH12 110.3(14) 7_556 7_556
OH26 OH27 OH12 65.6(13) 7_556 7_556
OB1 OH27 OH12 94.6(11) . 7_556
OH25 OH27 OH12 49.2(10) . 7_556
OB16 OH27 OH12 51.1(8) 7_556 7_556
OH31 OH27 OH12 112.6(15) . 7_556
OB33 OH27 OH12 94.4(12) 7_556 7_556
Si18 OH27 OH12 70.6(8) 7_556 7_556
Si40 OH28 OH13 123(2) . 7_556
Si40 OH28 OH26 41.5(11) . .
OH13 OH28 OH26 82.4(15) 7_556 .
Si40 OH28 OH27 35.0(13) . 7_556
OH13 OH28 OH27 122.4(19) 7_556 7_556
OH26 OH28 OH27 62.0(13) . 7_556
Si40 OH28 OB16 29.6(9) . .
OH13 OH28 OB16 134.7(16) 7_556 .
OH26 OH28 OB16 58.0(9) . .
OH27 OH28 OB16 59.6(11) 7_556 .
Si40 OH28 OW33 129(2) . 8_455
OH13 OH28 OW33 101.5(9) 7_556 8_455
OH26 OH28 OW33 146.8(19) . 8_455
OH27 OH28 OW33 133.5(19) 7_556 8_455
OB16 OH28 OW33 101.3(13) . 8_455
Si40 OH28 OB33 62.8(13) . .
OH13 OH28 OB33 173.6(13) 7_556 .
OH26 OH28 OB33 103.8(10) . .
OH27 OH28 OB33 60.7(12) 7_556 .
OB16 OH28 OB33 51.5(6) . .
OW33 OH28 OB33 74.2(11) 8_455 .
Si40 OH28 Si18 53.0(12) . .
OH13 OH28 Si18 155.7(17) 7_556 .
OH26 OH28 Si18 87.0(10) . .
OH27 OH28 Si18 69.9(12) 7_556 .
OB16 OH28 Si18 29.1(4) . .
OW33 OH28 Si18 76.2(10) 8_455 .
OB33 OH28 Si18 28.6(4) . .
Si40 OH28 Si29 119.2(18) . 7_556
OH13 OH28 Si29 19.0(6) 7_556 7_556
OH26 OH28 Si29 83.3(14) . 7_556
OH27 OH28 Si29 107.5(16) 7_556 7_556
OB16 OH28 Si29 141.0(12) . 7_556
OW33 OH28 Si29 110.9(7) 8_455 7_556
OB33 OH28 Si29 158.6(14) . 7_556
Si18 OH28 Si29 169.9(11) . 7_556
Si40 OH28 OS13 75.7(14) . .
OH13 OH28 OS13 135.2(15) 7_556 .
OH26 OH28 OS13 99.7(13) . .
OH27 OH28 OS13 96.5(13) 7_556 .
OB16 OH28 OS13 46.9(6) . .
OW33 OH28 OS13 54.5(8) 8_455 .
OB33 OH28 OS13 45.9(6) . .
Si18 OH28 OS13 26.6(3) . .
Si29 OH28 OS13 153.9(11) 7_556 .
Si40 OH28 OW19 71.8(16) . 4_545
OH13 OH28 OW19 72.8(13) 7_556 4_545
OH26 OH28 OW19 45.7(12) . 4_545
OH27 OH28 OW19 103.7(14) 7_556 4_545
OB16 OH28 OW19 64.0(10) . 4_545
OW33 OH28 OW19 103.4(13) 8_455 4_545
OB33 OH28 OW19 112.5(11) . 4_545
Si18 OH28 OW19 84.1(10) . 4_545
Si29 OH28 OW19 87.1(11) 7_556 4_545
OS13 OH28 OW19 77.2(10) . 4_545
Si40 OH28 OH24 46.0(12) . .
OH13 OH28 OH24 84.8(12) 7_556 .
OH26 OH28 OH24 34.4(10) . .
OH27 OH28 OH24 40.3(11) 7_556 .
OB16 OH28 OH24 74.6(7) . .
OW33 OH28 OH24 173.7(14) 8_455 .
OB33 OH28 OH24 99.5(8) . .
Si18 OH28 OH24 98.6(6) . .
Si29 OH28 OH24 74.8(9) 7_556 .
OS13 OH28 OH24 121.4(7) . .
OW19 OH28 OH24 79.3(9) 4_545 .
Si38 OH29 OH33 44.7(12) . .
Si38 OH29 Si37 3.4(10) . .
OH33 OH29 Si37 41.4(5) . .
Si38 OH29 OB13 34.6(13) . .
OH33 OH29 OB13 67.6(11) . .
Si37 OH29 OB13 36.2(5) . .
Si38 OH29 OH32 34.2(15) . .
OH33 OH29 OH32 10.6(10) . .
Si37 OH29 OH32 30.9(10) . .
OB13 OH29 OH32 59.4(11) . .
Si38 OH29 OB36 34.1(13) . .
OH33 OH29 OB36 66.9(11) . .
Si37 OH29 OB36 36.1(5) . .
OB13 OH29 OB36 58.3(7) . .
OH32 OH29 OB36 57.6(12) . .
Si38 OH29 OW37 111(3) . 4
OH33 OH29 OW37 141(3) . 4
Si37 OH29 OW37 114(2) . 4
OB13 OH29 OW37 111(2) . 4
OH32 OH29 OW37 135(2) . 4
OB36 OH29 OW37 79.6(18) . 4
Si38 OH29 OH22 79(2) . .
OH33 OH29 OH22 117.8(18) . .
Si37 OH29 OH22 82.1(15) . .
OB13 OH29 OH22 50.2(11) . .
OH32 OH29 OH22 109.4(16) . .
OB36 OH29 OH22 81.4(14) . .
OW37 OH29 OH22 73.5(16) 4 .
Si38 OH29 OB34 79(2) . .
OH33 OH29 OB34 88(2) . .
Si37 OH29 OB34 80.2(15) . .
OB13 OH29 OB34 106.3(14) . .
OH32 OH29 OB34 85.0(17) . .
OB36 OH29 OB34 48.3(11) . .
OW37 OH29 OB34 54.0(12) 4 .
OH22 OH29 OB34 109.1(18) . .
Si38 OH29 OW7 112(3) . .
OH33 OH29 OW7 112(3) . .
Si37 OH29 OW7 112(2) . .
OB13 OH29 OW7 79.1(19) . .
OH32 OH29 OW7 114(2) . .
OB36 OH29 OW7 135(2) . .
OW37 OH29 OW7 105.0(19) 4 .
OH22 OH29 OW7 58.4(14) . .
OB34 OH29 OW7 159(2) . .
Si38 OH29 Si8 57.1(19) . .
OH33 OH29 Si8 91.4(15) . .
Si37 OH29 Si8 59.3(11) . .
OB13 OH29 Si8 24.4(7) . .
OH32 OH29 Si8 83.6(14) . .
OB36 OH29 Si8 71.4(10) . .
OW37 OH29 Si8 95.9(19) 4 .
OH22 OH29 Si8 26.5(5) . .
OB34 OH29 Si8 113.8(14) . .
OW7 OH29 Si8 63.5(14) . .
Si38 OH29 OH30 11.8(17) . .
OH33 OH29 OH30 33.0(10) . .
Si37 OH29 OH30 8.5(10) . .
OB13 OH29 OH30 40.5(8) . .
OH32 OH29 OH30 22.6(12) . .
OB36 OH29 OH30 42.2(8) . .
OW37 OH29 OH30 121.4(18) 4 .
OH22 OH29 OH30 88.8(11) . .
OB34 OH29 OH30 82.8(11) . .
OW7 OH29 OH30 111.8(18) . .
Si8 OH29 OH30 64.6(9) . .
Si37 OH30 OH32 46.6(10) . .
Si37 OH30 Si38 5.0(7) . .
OH32 OH30 Si38 41.7(5) . .
Si37 OH30 OH33 37.0(11) . .
OH32 OH30 OH33 9.9(9) . .
Si38 OH30 OH33 32.1(7) . .
Si37 OH30 OB13 35.4(9) . .
OH32 OH30 OB13 70.4(11) . .
Si38 OH30 OB13 37.3(4) . .
OH33 OH30 OB13 61.1(8) . .
Si37 OH30 OB36 33.0(10) . .
OH32 OH30 OB36 66.4(11) . .
Si38 OH30 OB36 36.4(4) . .
OH33 OH30 OB36 59.7(8) . .
OB13 OH30 OB36 58.8(5) . .
Si37 OH30 OW4 89.7(19) . 7_566
OH32 OH30 OW4 54.5(19) . 7_566
Si38 OH30 OW4 85.1(14) . 7_566
OH33 OH30 OW4 59.6(13) . 7_566
OB13 OH30 OW4 86.8(14) . 7_566
OB36 OH30 OW4 118.9(13) . 7_566
Si37 OH30 OW8 116(2) . .
OH32 OH30 OW8 121(3) . .
Si38 OH30 OW8 118.9(19) . .
OH33 OH30 OW8 124(2) . .
OB13 OH30 OW8 134(2) . .
OB36 OH30 OW8 83.6(17) . .
OW4 OH30 OW8 138.0(18) 7_566 .
Si37 OH30 K3 103(2) . .
OH32 OH30 K3 78(2) . .
Si38 OH30 K3 101.5(14) . .
OH33 OH30 K3 84.7(14) . .
OB13 OH30 K3 138.6(12) . .
OB36 OH30 K3 84.7(13) . .
OW4 OH30 K3 95.8(15) 7_566 .
OW8 OH30 K3 48.5(13) . .
Si37 OH30 OH10 137(2) . 7_566
OH32 OH30 OH10 124(2) . 7_566
Si38 OH30 OH10 136.4(18) . 7_566
OH33 OH30 OH10 126.9(18) . 7_566
OB13 OH30 OH10 104.2(15) . 7_566
OB36 OH30 OH10 158.3(17) . 7_566
OW4 OH30 OH10 69.5(11) 7_566 7_566
OW8 OH30 OH10 103.2(12) . 7_566
K3 OH30 OH10 115.4(8) . 7_566
Si37 OH30 OW30 106(2) . 7_566
OH32 OH30 OW30 90(2) . 7_566
Si38 OH30 OW30 103.8(17) . 7_566
OH33 OH30 OW30 91.6(17) . 7_566
OB13 OH30 OW30 81.9(15) . 7_566
OB36 OH30 OW30 138.6(15) . 7_566
OW4 OH30 OW30 39.6(12) 7_566 7_566
OW8 OH30 OW30 137.2(15) . 7_566
K3 OH30 OW30 124.4(15) . 7_566
OH10 OH30 OW30 35.9(10) 7_566 7_566
Si37 OH30 OH1 71.7(16) . .
OH32 OH30 OH1 35.6(16) . .
Si38 OH30 OH1 68.0(10) . .
OH33 OH30 OH1 43.4(10) . .
OB13 OH30 OH1 103.3(9) . .
OB36 OH30 OH1 72.6(10) . .
OW4 OH30 OH1 68.5(12) 7_566 .
OW8 OH30 OH1 88.2(16) . .
K3 OH30 OH1 42.2(8) . .
OH10 OH30 OH1 127.5(13) 7_566 .
OW30 OH30 OH1 107.9(15) 7_566 .
Si41 OH31 OB1 40.5(11) . .
Si41 OH31 OH27 33.1(14) . .
OB1 OH31 OH27 59.7(11) . .
Si41 OH31 OH25 30.9(13) . .
OB1 OH31 OH25 62.2(9) . .
OH27 OH31 OH25 55.8(12) . .
Si41 OH31 OH1 107(3) . 7_556
OB1 OH31 OH1 146.1(17) . 7_556
OH27 OH31 OH1 99.9(19) . 7_556
OH25 OH31 OH1 84.0(17) . 7_556
Si41 OH31 OH14 119(3) . 7_556
OB1 OH31 OH14 141(2) . 7_556
OH27 OH31 OH14 88.6(18) . 7_556
OH25 OH31 OH14 120(2) . 7_556
OH1 OH31 OH14 53.3(11) 7_556 7_556
Si41 OH31 OW36 125(3) . .
OB1 OH31 OW36 89.3(18) . .
OH27 OH31 OW36 113(2) . .
OH25 OH31 OW36 151(2) . .
OH1 OH31 OW36 124.6(11) 7_556 .
OH14 OH31 OW36 83.6(13) 7_556 .
Si41 OH31 Si17 104(2) . 7_556
OB1 OH31 Si17 141.5(16) . 7_556
OH27 OH31 Si17 82.0(16) . 7_556
OH25 OH31 Si17 93.7(16) . 7_556
OH1 OH31 Si17 30.1(7) 7_556 7_556
OH14 OH31 Si17 28.6(7) 7_556 7_556
OW36 OH31 Si17 111.7(14) . 7_556
Si41 OH31 OB33 76.0(19) . 7_556
OB1 OH31 OB33 113.1(12) . 7_556
OH27 OH31 OB33 54.3(13) . 7_556
OH25 OH31 OB33 72.8(13) . 7_556
OH1 OH31 OB33 48.4(10) 7_556 7_556
OH14 OH31 OB33 47.3(10) 7_556 7_556
OW36 OH31 OB33 125.2(18) . 7_556
Si17 OH31 OB33 28.5(6) 7_556 7_556
Si41 OH31 Si30 61.0(17) . .
OB1 OH31 Si30 22.0(7) . .
OH27 OH31 Si30 81.4(12) . .
OH25 OH31 Si30 76.4(11) . .
OH1 OH31 Si30 155(2) 7_556 .
OH14 OH31 Si30 151(2) 7_556 .
OW36 OH31 Si30 75.8(13) . .
Si17 OH31 Si30 163.5(11) 7_556 .
OB33 OH31 Si30 135.1(8) 7_556 .
Si41 OH31 OB20 86(2) . .
OB1 OH31 OB20 45.9(10) . .
OH27 OH31 OB20 100.0(16) . .
OH25 OH31 OB20 102.3(14) . .
OH1 OH31 OB20 159.1(17) 7_556 .
OH14 OH31 OB20 133.5(18) 7_556 .
OW36 OH31 OB20 50.9(10) . .
Si17 OH31 OB20 162.0(17) 7_556 .
OB33 OH31 OB20 152.5(15) 7_556 .
Si30 OH31 OB20 26.3(4) . .
Si41 OH31 OW34 87(2) . .
OB1 OH31 OW34 65.9(13) . .
OH27 OH31 OW34 70.1(15) . .
OH25 OH31 OW34 118.0(13) . .
OH1 OH31 OW34 136.7(19) 7_556 .
OH14 OH31 OW34 83.8(15) 7_556 .
OW36 OH31 OW34 43.2(9) . .
Si17 OH31 OW34 107.4(16) 7_556 .
OB33 OH31 OW34 100.0(14) 7_556 .
Si30 OH31 OW34 67.3(10) . .
OB20 OH31 OW34 57.6(9) . .
OH33 OH32 Si37 90.4(19) . .
OH33 OH32 Si38 59.5(17) . .
Si37 OH32 Si38 31.0(7) . .
OH33 OH32 OH30 148(3) . .
Si37 OH32 OH30 58(2) . .
Si38 OH32 OH30 89(2) . .
OH33 OH32 OH1 86(4) . .
Si37 OH32 OH1 133(3) . .
Si38 OH32 OH1 122(2) . .
OH30 OH32 OH1 119(2) . .
OH33 OH32 OW4 105(4) . 7_566
Si37 OH32 OW4 124(3) . 7_566
Si38 OH32 OW4 130(2) . 7_566
OH30 OH32 OW4 90(2) . 7_566
OH1 OH32 OW4 101.5(13) . 7_566
OH33 OH32 OB36 84(3) . .
Si37 OH32 OB36 32.7(11) . .
Si38 OH32 OB36 37.1(10) . .
OH30 OH32 OB36 72.9(18) . .
OH1 OH32 OB36 100.7(16) . .
OW4 OH32 OB36 157(2) 7_566 .
OH33 OH32 OB13 81(3) . .
Si37 OH32 OB13 29.8(11) . .
Si38 OH32 OB13 35.3(10) . .
OH30 OH32 OB13 68.7(17) . .
OH1 OH32 OB13 157.4(16) . .
OW4 OH32 OB13 99.6(17) 7_566 .
OB36 OH32 OB13 59.8(6) . .
OH33 OH32 OH29 25(2) . .
Si37 OH32 OH29 65.3(17) . .
Si38 OH32 OH29 34.3(15) . .
OH30 OH32 OH29 123(2) . .
OH1 OH32 OH29 101(2) . .
OW4 OH32 OH29 121(2) 7_566 .
OB36 OH32 OH29 61.3(15) . .
OB13 OH32 OH29 60.3(14) . .
OH33 OH32 K3 129(4) . .
Si37 OH32 K3 105(2) . .
Si38 OH32 K3 121(2) . .
OH30 OH32 K3 71(2) . .
OH1 OH32 K3 48.5(9) . .
OW4 OH32 K3 105.4(12) 7_566 .
OB36 OH32 K3 84.1(13) . .
OB13 OH32 K3 131.8(17) . .
OH29 OH32 K3 130(2) . .
OH33 OH32 Si11 86(3) . .
Si37 OH32 Si11 54.8(15) . .
Si38 OH32 Si11 56.2(13) . .
OH30 OH32 Si11 81(2) . .
OH1 OH32 Si11 78.5(12) . .
OW4 OH32 Si11 169(2) 7_566 .
OB36 OH32 Si11 22.6(5) . .
OB13 OH32 Si11 82.4(8) . .
OH29 OH32 Si11 70.1(16) . .
K3 OH32 Si11 66.0(9) . .
OH33 OH32 OS19 104(4) . .
Si37 OH32 OS19 72.6(18) . .
Si38 OH32 OS19 80.5(16) . .
OH30 OH32 OS19 75(2) . .
OH1 OH32 OS19 63.2(11) . .
OW4 OH32 OS19 146.1(15) 7_566 .
OB36 OH32 OS19 44.5(8) . .
OB13 OH32 OS19 102.2(11) . .
OH29 OH32 OS19 92.8(18) . .
K3 OH32 OS19 41.3(6) . .
Si11 OH32 OS19 24.7(3) . .
OH32 OH33 Si38 89(2) . .
OH32 OH33 Si37 58(2) . .
Si38 OH33 Si37 30.9(7) . .
OH32 OH33 OH29 144(3) . .
Si38 OH33 OH29 54.9(18) . .
Si37 OH33 OH29 85.8(18) . .
OH32 OH33 OH30 22(3) . .
Si38 OH33 OH30 67.8(13) . .
Si37 OH33 OH30 36.9(11) . .
OH29 OH33 OH30 122.6(18) . .
OH32 OH33 OH1 75(4) . .
Si38 OH33 OH1 129.2(16) . .
Si37 OH33 OH1 115.4(15) . .
OH29 OH33 OH1 123(2) . .
OH30 OH33 OH1 93.3(15) . .
OH32 OH33 OB36 78(3) . .
Si38 OH33 OB36 31.8(8) . .
Si37 OH33 OB36 35.2(6) . .
OH29 OH33 OB36 69.9(18) . .
OH30 OH33 OB36 62.3(11) . .
OH1 OH33 OB36 97.4(11) . .
OH32 OH33 OB13 81(3) . .
Si38 OH33 OB13 31.4(8) . .
Si37 OH33 OB13 34.7(7) . .
OH29 OH33 OB13 69.3(18) . .
OH30 OH33 OB13 60.1(10) . .
OH1 OH33 OB13 150.0(11) . .
OB36 OH33 OB13 59.3(5) . .
OH32 OH33 OW4 59(4) . 7_566
Si38 OH33 OW4 121.4(16) . 7_566
Si37 OH33 OW4 98.9(14) . 7_566
OH29 OH33 OW4 139(3) . 7_566
OH30 OH33 OW4 69.8(14) . 7_566
OH1 OH33 OW4 91.3(12) . 7_566
OB36 OH33 OW4 131.6(12) . 7_566
OB13 OH33 OW4 91.8(11) . 7_566
OH32 OH33 OB35 108(4) . .
Si38 OH33 OB35 103.8(14) . .
Si37 OH33 OB35 113.2(12) . .
OH29 OH33 OB35 81(2) . .
OH30 OH33 OB35 117.1(14) . .
OH1 OH33 OB35 42.3(7) . .
OB36 OH33 OB35 79.5(7) . .
OB13 OH33 OB35 135.2(9) . .
OW4 OH33 OB35 131.1(11) 7_566 .
OH32 OH33 OB34 103(4) . .
Si38 OH33 OB34 64.1(11) . .
Si37 OH33 OB34 76.6(10) . .
OH29 OH33 OB34 62(2) . .
OH30 OH33 OB34 96.7(12) . .
OH1 OH33 OB34 72.6(8) . .
OB36 OH33 OB34 41.4(5) . .
OB13 OH33 OB34 95.5(7) . .
OW4 OH33 OB34 158.7(13) 7_566 .
OB35 OH33 OB34 40.0(4) . .
OH32 OH33 K3 41(4) . .
Si38 OH33 K3 100.7(13) . .
Si37 OH33 K3 78.1(11) . .
OH29 OH33 K3 134(2) . .
OH30 OH33 K3 55.4(12) . .
OH1 OH33 K3 38.9(7) . .
OB36 OH33 K3 72.3(7) . .
OB13 OH33 K3 111.5(7) . .
OW4 OH33 K3 86.3(11) 7_566 .
OB35 OH33 K3 66.7(6) . .
OB34 OH33 K3 72.4(6) . .
Si34 OH34 Na3 113.3(6) . .
Si34 OH34 OB22 36.3(3) . .
Na3 OH34 OB22 99.2(5) . .
Si34 OH34 OS44 33.4(3) . .
Na3 OH34 OS44 88.5(4) . .
OB22 OH34 OS44 58.8(4) . .
Si34 OH34 OB6 33.4(3) . .
Na3 OH34 OB6 145.5(5) . .
OB22 OH34 OB6 59.0(4) . .
OS44 OH34 OB6 57.8(3) . .
Si34 OH34 OB10 137.4(6) . 5_666
Na3 OH34 OB10 106.7(5) . 5_666
OB22 OH34 OB10 147.3(5) . 5_666
OS44 OH34 OB10 139.7(5) . 5_666
OB6 OH34 OB10 104.3(5) . 5_666
Si34 OH34 Na8 147.7(6) . 5_666
Na3 OH34 Na8 73.8(4) . 5_666
OB22 OH34 Na8 113.0(4) . 5_666
OS44 OH34 Na8 159.5(5) . 5_666
OB6 OH34 Na8 137.2(5) . 5_666
OB10 OH34 Na8 58.0(3) 5_666 5_666
Si34 OH34 Na7 83.1(6) . 5_666
Na3 OH34 Na7 118.8(7) . 5_666
OB22 OH34 Na7 59.3(5) . 5_666
OS44 OH34 Na7 115.1(5) . 5_666
OB6 OH34 Na7 75.2(6) . 5_666
OB10 OH34 Na7 90.4(5) 5_666 5_666
Na8 OH34 Na7 67.1(5) 5_666 5_666
Si34 OH34 OS34 63.5(4) . .
Na3 OH34 OS34 51.8(3) . .
OB22 OH34 OS34 50.3(3) . .
OS44 OH34 OS34 51.9(3) . .
OB6 OH34 OS34 96.9(4) . .
OB10 OH34 OS34 158.4(5) 5_666 .
Na8 OH34 OS34 107.9(4) 5_666 .
Na7 OH34 OS34 98.8(5) 5_666 .
Si34 OH34 OW18 118.2(6) . 5_666
Na3 OH34 OW18 49.7(4) . 5_666
OB22 OH34 OW18 83.3(4) . 5_666
OS44 OH34 OW18 119.0(5) . 5_666
OB6 OH34 OW18 138.3(5) . 5_666
OB10 OH34 OW18 98.4(5) 5_666 5_666
Na8 OH34 OW18 41.0(4) 5_666 5_666
Na7 OH34 OW18 70.1(6) 5_666 5_666
OS34 OH34 OW18 67.1(4) . 5_666
Si34 OH34 OH9 114.8(5) . .
Na3 OH34 OH9 51.9(4) . .
OB22 OH34 OH9 133.3(5) . .
OS44 OH34 OH9 82.0(4) . .
OB6 OH34 OH9 121.9(4) . .
OB10 OH34 OH9 79.2(4) 5_666 .
Na8 OH34 OH9 94.6(4) 5_666 .
Na7 OH34 OH9 161.7(6) 5_666 .
OS34 OH34 OH9 86.4(4) . .
OW18 OH34 OH9 96.3(5) 5_666 .
Si34 OH34 Si35 55.8(3) . .
Na3 OH34 Si35 71.9(4) . .
OB22 OH34 Si35 27.5(2) . .
OS44 OH34 Si35 62.4(3) . .
OB6 OH34 Si35 84.8(3) . .
OB10 OH34 Si35 157.6(4) 5_666 .
Na8 OH34 Si35 101.4(3) 5_666 .
Na7 OH34 Si35 72.0(4) 5_666 .
OS34 OH34 Si35 27.4(2) . .
OW18 OH34 Si35 63.1(4) 5_666 .
OH9 OH34 Si35 113.6(4) . .
Na9 OW1 OW6 66.2(16) . 4
Na9 OW1 OW37 113.4(19) . 4
OW6 OW1 OW37 77.8(15) 4 4
Na9 OW1 OS38 132(2) . 4
OW6 OW1 OS38 99.9(16) 4 4
OW37 OW1 OS38 107.4(15) 4 4
Na9 OW1 OW26 56.2(13) . 4_545
OW6 OW1 OW26 103.3(17) 4 4_545
OW37 OW1 OW26 82.9(13) 4 4_545
OS38 OW1 OW26 156.1(17) 4 4_545
Na9 OW1 OS24 93.8(16) . 4
OW6 OW1 OS24 122.0(18) 4 4
OW37 OW1 OS24 151.9(18) 4 4
OS38 OW1 OS24 53.0(8) 4 4
OW26 OW1 OS24 108.5(14) 4_545 4
Na9 OW1 OB25 174(2) . 4
OW6 OW1 OB25 107.9(17) 4 4
OW37 OW1 OB25 62.6(10) 4 4
OS38 OW1 OB25 49.3(8) 4 4
OW26 OW1 OB25 125.9(16) 4_545 4
OS24 OW1 OB25 90.8(12) 4 4
Na9 OW1 OB21 139(2) . 4
OW6 OW1 OB21 154.8(19) 4 4
OW37 OW1 OB21 87.0(13) 4 4
OS38 OW1 OB21 65.5(10) 4 4
OW26 OW1 OB21 94.4(13) 4_545 4
OS24 OW1 OB21 67.0(9) 4 4
OB25 OW1 OB21 47.0(7) 4 4
Na9 OW1 OB19 69.4(13) . 4
OW6 OW1 OB19 132.0(18) 4 4
OW37 OW1 OB19 138.4(16) 4 4
OS38 OW1 OB19 96.1(12) 4 4
OW26 OW1 OB19 64.1(9) 4_545 4
OS24 OW1 OB19 44.5(6) 4 4
OB25 OW1 OB19 116.8(14) 4 4
OB21 OW1 OB19 72.0(9) 4 4
Na9 OW1 Si24 157(2) . 4
OW6 OW1 Si24 130.0(17) 4 4
OW37 OW1 Si24 63.2(10) 4 4
OS38 OW1 Si24 66.5(9) 4 4
OW26 OW1 Si24 101.5(13) 4_545 4
OS24 OW1 Si24 89.0(11) 4 4
OB25 OW1 Si24 26.7(4) 4 4
OB21 OW1 Si24 26.4(4) 4 4
OB19 OW1 Si24 97.9(11) 4 4
Na9 OW1 OW19 52.9(14) . .
OW6 OW1 OW19 43.4(12) 4 .
OW37 OW1 OW19 121.0(16) 4 .
OS38 OW1 OW19 84.6(13) 4 .
OW26 OW1 OW19 108.9(15) 4_545 .
OS24 OW1 OW19 80.4(12) 4 .
OB25 OW1 OW19 124.2(15) 4 .
OB21 OW1 OW19 144.7(16) 4 .
OB19 OW1 OW19 94.4(13) 4 .
Si24 OW1 OW19 149.5(16) 4 .
Na9 OW1 OH18 138(2) . 4
OW6 OW1 OH18 121.2(17) 4 4
OW37 OW1 OH18 44.5(8) 4 4
OS38 OW1 OH18 89.9(12) 4 4
OW26 OW1 OH18 82.6(11) 4_545 4
OS24 OW1 OH18 110.1(13) 4 4
OB25 OW1 OH18 43.4(6) 4 4
OB21 OW1 OH18 43.1(6) 4 4
OB19 OW1 OH18 103.7(12) 4 4
Si24 OW1 OH18 24.6(4) 4 4
OW19 OW1 OH18 161.6(16) . 4
Na1 OW2 Na15 89.5(19) . .
Na1 OW2 OW29 47.9(11) . .
Na15 OW2 OW29 41.7(10) . .
Na1 OW2 OW33 85.5(16) . 5_666
Na15 OW2 OW33 43.1(10) . 5_666
OW29 OW2 OW33 56.2(10) . 5_666
Na1 OW2 OW12 71.1(15) . .
Na15 OW2 OW12 102.3(18) . .
OW29 OW2 OW12 89.6(14) . .
OW33 OW2 OW12 60.4(12) 5_666 .
Na1 OW2 OS28 36.2(9) . 5_666
Na15 OW2 OS28 92.5(15) . 5_666
OW29 OW2 OS28 57.7(9) . 5_666
OW33 OW2 OS28 111.9(14) 5_666 5_666
OW12 OW2 OS28 105.7(14) . 5_666
Na1 OW2 OS32 36.5(9) . 5_666
Na15 OW2 OS32 125.1(18) . 5_666
OW29 OW2 OS32 83.5(11) . 5_666
OW33 OW2 OS32 116.4(14) 5_666 5_666
OW12 OW2 OS32 74.1(12) . 5_666
OS28 OW2 OS32 41.4(6) 5_666 5_666
Na1 OW2 OH6 31.2(8) . .
Na15 OW2 OH6 88.2(14) . .
OW29 OW2 OH6 55.8(8) . .
OW33 OW2 OH6 64.2(9) 5_666 .
OW12 OW2 OH6 41.6(9) . .
OS28 OW2 OH6 67.4(9) 5_666 .
OS32 OW2 OH6 52.4(7) 5_666 .
Na1 OW2 OS43 66.7(13) . 5_666
Na15 OW2 OS43 131.9(18) . 5_666
OW29 OW2 OS43 101.4(13) . 5_666
OW33 OW2 OS43 152.2(15) 5_666 5_666
OW12 OW2 OS43 107.8(14) . 5_666
OS28 OW2 OS43 43.8(6) 5_666 5_666
OS32 OW2 OS43 38.3(5) 5_666 5_666
OH6 OW2 OS43 90.2(10) . 5_666
Na1 OW2 OW31 74.3(14) . .
Na15 OW2 OW31 161.8(19) . .
OW29 OW2 OW31 121.1(14) . .
OW33 OW2 OW31 140.3(14) 5_666 .
OW12 OW2 OW31 80.6(12) . .
OS28 OW2 OW31 69.5(9) 5_666 .
OS32 OW2 OW31 37.8(6) 5_666 .
OH6 OW2 OW31 82.2(10) . .
OS43 OW2 OW31 33.5(5) 5_666 .
Na5 OW3 OS22 111.6(6) . .
Na5 OW3 OW38 121.7(9) . 7_556
OS22 OW3 OW38 125.1(9) . 7_556
Na5 OW3 OS9 94.3(6) . .
OS22 OW3 OS9 55.4(4) . .
OW38 OW3 OS9 106.2(8) 7_556 .
Na5 OW3 OB37 57.0(4) . .
OS22 OW3 OB37 100.5(5) . .
OW38 OW3 OB37 97.8(8) 7_556 .
OS9 OW3 OB37 49.5(3) . .
Na5 OW3 OW16 46.6(4) . .
OS22 OW3 OW16 88.1(5) . .
OW38 OW3 OW16 138.3(9) 7_556 .
OS9 OW3 OW16 114.0(6) . .
OB37 OW3 OW16 99.9(5) . .
Na5 OW3 OH12 94.5(6) . .
OS22 OW3 OH12 48.8(4) . .
OW38 OW3 OH12 131.6(9) 7_556 .
OS9 OW3 OH12 101.2(5) . .
OB37 OW3 OH12 130.0(6) . .
OW16 OW3 OH12 50.5(4) . .
Na5 OW3 OW5 43.3(7) . .
OS22 OW3 OW5 152.0(9) . .
OW38 OW3 OW5 82.6(10) 7_556 .
OS9 OW3 OW5 126.0(9) . .
OB37 OW3 OW5 76.7(7) . .
OW16 OW3 OW5 65.3(7) . .
OH12 OW3 OW5 111.8(8) . .
Na5 OW3 OH21 128.3(7) . 6_566
OS22 OW3 OH21 78.3(5) . 6_566
OW38 OW3 OH21 59.7(7) 7_556 6_566
OS9 OW3 OH21 48.2(3) . 6_566
OB37 OW3 OH21 71.3(4) . 6_566
OW16 OW3 OH21 161.9(6) . 6_566
OH12 OW3 OH21 122.9(5) . 6_566
OW5 OW3 OH21 125.2(8) . 6_566
Na5 OW3 OW11 40.2(3) . .
OS22 OW3 OW11 72.4(4) . .
OW38 OW3 OW11 153.1(9) 7_556 .
OS9 OW3 OW11 64.7(4) . .
OB37 OW3 OW11 56.5(3) . .
OW16 OW3 OW11 51.6(3) . .
OH12 OW3 OW11 75.1(4) . .
OW5 OW3 OW11 83.5(7) . .
OH21 OW3 OW11 112.0(5) 6_566 .
Na5 OW3 OH2 147.6(7) . 7_556
OS22 OW3 OH2 75.2(5) . 7_556
OW38 OW3 OH2 67.2(8) 7_556 7_556
OS9 OW3 OH2 113.8(5) . 7_556
OB37 OW3 OH2 155.1(6) . 7_556
OW16 OW3 OH2 104.4(5) . 7_556
OH12 OW3 OH2 65.5(4) . 7_556
OW5 OW3 OH2 118.5(8) . 7_556
OH21 OW3 OH2 83.9(4) 6_566 7_556
OW11 OW3 OH2 139.6(5) . 7_556
Na5 OW3 K2 154.5(6) . 6_566
OS22 OW3 K2 43.0(3) . 6_566
OW38 OW3 K2 83.6(8) 7_556 6_566
OS9 OW3 K2 73.2(4) . 6_566
OB37 OW3 K2 120.8(5) . 6_566
OW16 OW3 K2 117.7(5) . 6_566
OH12 OW3 K2 67.2(4) . 6_566
OW5 OW3 K2 159.1(8) . 6_566
OH21 OW3 K2 58.7(3) 6_566 6_566
OW11 OW3 K2 115.2(4) . 6_566
OH2 OW3 K2 41.0(3) 7_556 6_566
OW30 OW4 Na14 87.4(19) . .
OW30 OW4 OH32 115(2) . 7_566
Na14 OW4 OH32 111.4(17) . 7_566
OW30 OW4 OH16 112(2) . 5_666
Na14 OW4 OH16 101.8(14) . 5_666
OH32 OW4 OH16 123.0(19) 7_566 5_666
OW30 OW4 Na7 43.4(15) . .
Na14 OW4 Na7 59.8(10) . .
OH32 OW4 Na7 153(2) 7_566 .
OH16 OW4 Na7 84.3(12) 5_666 .
OW30 OW4 OH33 121(2) . 7_566
Na14 OW4 OH33 124.4(16) . 7_566
OH32 OW4 OH33 16.3(11) 7_566 7_566
OH16 OW4 OH33 108.0(14) 5_666 7_566
Na7 OW4 OH33 164.3(16) . 7_566
OW30 OW4 OW21 42.1(15) . 7_566
Na14 OW4 OW21 129.5(15) . 7_566
OH32 OW4 OW21 95.1(14) 7_566 7_566
OH16 OW4 OW21 97.8(13) 5_666 7_566
Na7 OW4 OW21 76.7(11) . 7_566
OH33 OW4 OW21 91.7(12) 7_566 7_566
OW30 OW4 OH30 84.1(19) . 7_566
Na14 OW4 OH30 92.9(13) . 7_566
OH32 OW4 OH30 35.9(14) 7_566 7_566
OH16 OW4 OH30 158.6(16) 5_666 7_566
Na7 OW4 OH30 116.7(14) . 7_566
OH33 OW4 OH30 50.7(8) 7_566 7_566
OW21 OW4 OH30 84.3(13) 7_566 7_566
OW30 OW4 Si37 96.5(18) . 7_566
Na14 OW4 Si37 117.7(14) . 7_566
OH32 OW4 Si37 18.9(10) 7_566 7_566
OH16 OW4 Si37 132.3(14) 5_666 7_566
Na7 OW4 Si37 137.7(14) . 7_566
OH33 OW4 Si37 27.1(4) 7_566 7_566
OW21 OW4 Si37 77.7(9) 7_566 7_566
OH30 OW4 Si37 27.3(4) 7_566 7_566
OW30 OW4 Si35 92.0(18) . 5_666
Na14 OW4 Si35 112.7(13) . 5_666
OH32 OW4 Si35 128.8(17) 7_566 5_666
OH16 OW4 Si35 22.4(4) 5_666 5_666
Na7 OW4 Si35 75.2(9) . 5_666
OH33 OW4 Si35 112.5(13) 7_566 5_666
OW21 OW4 Si35 75.8(9) 7_566 5_666
OH30 OW4 Si35 153.9(14) 7_566 5_666
Si37 OW4 Si35 129.1(11) 7_566 5_666
OW30 OW4 OB22 66.2(16) . 5_666
Na14 OW4 OB22 104.7(12) . 5_666
OH32 OW4 OB22 143.9(16) 7_566 5_666
OH16 OW4 OB22 45.8(7) 5_666 5_666
Na7 OW4 OB22 52.9(7) . 5_666
OH33 OW4 OB22 129.8(14) 7_566 5_666
OW21 OW4 OB22 60.4(8) 7_566 5_666
OH30 OW4 OB22 144.2(15) 7_566 5_666
Si37 OW4 OB22 133.6(11) 7_566 5_666
Si35 OW4 OB22 26.4(3) 5_666 5_666
OW30 OW4 OH1 147(2) . 7_566
Na14 OW4 OH1 87.7(11) . 7_566
OH32 OW4 OH1 38.8(10) 7_566 7_566
OH16 OW4 OH1 101.5(12) 5_666 7_566
Na7 OW4 OH1 147.5(14) . 7_566
OH33 OW4 OH1 41.4(8) 7_566 7_566
OW21 OW4 OH1 132.8(12) 7_566 7_566
OH30 OW4 OH1 63.3(11) 7_566 7_566
Si37 OW4 OH1 57.5(7) 7_566 7_566
Si35 OW4 OH1 120.1(11) 5_666 7_566
OB22 OW4 OH1 146.4(12) 5_666 7_566
Na5 OW5 OW8 131(2) . .
Na5 OW5 OW32 99.2(13) . .
OW8 OW5 OW32 111(2) . .
Na5 OW5 OH4 50.8(8) . .
OW8 OW5 OH4 152(2) . .
OW32 OW5 OH4 50.5(8) . .
Na5 OW5 OW3 47.4(8) . .
OW8 OW5 OW3 115(2) . .
OW32 OW5 OW3 134.0(13) . .
OH4 OW5 OW3 85.7(9) . .
Na5 OW5 OW16 40.9(7) . .
OW8 OW5 OW16 90.1(18) . .
OW32 OW5 OW16 123.9(12) . .
OH4 OW5 OW16 87.3(9) . .
OW3 OW5 OW16 55.5(7) . .
Na5 OW5 OS17 77.8(10) . .
OW8 OW5 OS17 61.1(16) . .
OW32 OW5 OS17 96.4(10) . .
OH4 OW5 OS17 97.4(9) . .
OW3 OW5 OS17 103.4(10) . .
OW16 OW5 OS17 48.4(5) . .
Na5 OW5 OB30 92.2(11) . .
OW8 OW5 OB30 75.2(17) . .
OW32 OW5 OB30 55.4(8) . .
OH4 OW5 OB30 76.7(8) . .
OW3 OW5 OB30 136.1(11) . .
OW16 OW5 OB30 83.4(8) . .
OS17 OW5 OB30 41.7(4) . .
Na5 OW5 OB5 51.8(8) . .
OW8 OW5 OB5 100.9(18) . .
OW32 OW5 OB5 72.2(9) . .
OH4 OW5 OB5 56.2(6) . .
OW3 OW5 OB5 96.6(9) . .
OW16 OW5 OB5 52.4(6) . .
OS17 OW5 OB5 41.2(4) . .
OB30 OW5 OB5 40.5(4) . .
Na5 OW5 OB37 40.8(7) . .
OW8 OW5 OB37 165(2) . .
OW32 OW5 OB37 84.7(9) . .
OH4 OW5 OB37 39.8(5) . .
OW3 OW5 OB37 49.3(6) . .
OW16 OW5 OB37 79.6(7) . .
OS17 OW5 OB37 117.3(10) . .
OB30 OW5 OB37 114.4(9) . .
OB5 OW5 OB37 81.8(7) . .
Na5 OW5 K3 96.2(12) . .
OW8 OW5 K3 39.8(16) . .
OW32 OW5 K3 145.8(12) . .
OH4 OW5 K3 144.3(12) . .
OW3 OW5 K3 77.6(8) . .
OW16 OW5 K3 57.3(7) . .
OS17 OW5 K3 57.4(6) . .
OB30 OW5 K3 93.8(8) . .
OB5 OW5 K3 94.4(8) . .
OB37 OW5 K3 125.4(10) . .
Na5 OW5 OW38 89.0(11) . 7_556
OW8 OW5 OW38 102.4(18) . 7_556
OW32 OW5 OW38 126.6(12) . 7_556
OH4 OW5 OW38 105.7(10) . 7_556
OW3 OW5 OW38 44.3(7) . 7_556
OW16 OW5 OW38 96.0(10) . 7_556
OS17 OW5 OW38 136.6(11) . 7_556
OB30 OW5 OW38 177.5(12) . 7_556
OB5 OW5 OW38 140.4(11) . 7_556
OB37 OW5 OW38 67.9(7) . 7_556
K3 OW5 OW38 83.8(9) . 7_556
Na11 OW6 OW19 88.6(16) . 4_545
Na11 OW6 OW23 58.8(11) . .
OW19 OW6 OW23 55.3(13) 4_545 .
Na11 OW6 Na9 140.9(17) . 4_545
OW19 OW6 Na9 66.9(14) 4_545 4_545
OW23 OW6 Na9 118.9(16) . 4_545
Na11 OW6 OW1 106.4(18) . 4_545
OW19 OW6 OW1 86.5(18) 4_545 4_545
OW23 OW6 OW1 136.9(18) . 4_545
Na9 OW6 OW1 45.2(12) 4_545 4_545
Na11 OW6 OB15 155.9(17) . 4_545
OW19 OW6 OB15 110.3(17) 4_545 4_545
OW23 OW6 OB15 119.6(15) . 4_545
Na9 OW6 OB15 62.8(9) 4_545 4_545
OW1 OW6 OB15 90.0(15) 4_545 4_545
Na11 OW6 OB36 110.6(14) . 4_545
OW19 OW6 OB36 153.4(18) 4_545 4_545
OW23 OW6 OB36 118.5(14) . 4_545
Na9 OW6 OB36 103.7(12) 4_545 4_545
OW1 OW6 OB36 104.6(15) 4_545 4_545
OB15 OW6 OB36 46.9(6) 4_545 4_545
Na11 OW6 OW17 41.9(7) . .
OW19 OW6 OW17 53.0(12) 4_545 .
OW23 OW6 OW17 60.0(9) . .
Na9 OW6 OW17 100.5(12) 4_545 .
OW1 OW6 OW17 82.0(14) 4_545 .
OB15 OW6 OW17 161.6(14) 4_545 .
OB36 OW6 OW17 151.3(13) 4_545 .
Na11 OW6 OH22 44.8(8) . 4_545
OW19 OW6 OH22 133.0(17) 4_545 4_545
OW23 OW6 OH22 94.8(12) . 4_545
Na9 OW6 OH22 142.4(15) 4_545 4_545
OW1 OW6 OH22 99.0(15) 4_545 4_545
OB15 OW6 OH22 116.4(12) 4_545 4_545
OB36 OW6 OH22 70.1(8) 4_545 4_545
OW17 OW6 OH22 81.4(9) . 4_545
Na11 OW6 OW37 99.6(14) . .
OW19 OW6 OW37 137.9(17) 4_545 .
OW23 OW6 OW37 157.2(15) . .
Na9 OW6 OW37 82.1(11) 4_545 .
OW1 OW6 OW37 51.6(12) 4_545 .
OB15 OW6 OW37 76.6(9) 4_545 .
OB36 OW6 OW37 59.0(7) 4_545 .
OW17 OW6 OW37 110.2(11) . .
OH22 OW6 OW37 62.6(7) 4_545 .
Na11 OW6 OW35 120.7(15) . 7_556
OW19 OW6 OW35 41.7(12) 4_545 7_556
OW23 OW6 OW35 65.1(10) . 7_556
Na9 OW6 OW35 59.0(9) 4_545 7_556
OW1 OW6 OW35 101.0(15) 4_545 7_556
OB15 OW6 OW35 71.3(9) 4_545 7_556
OB36 OW6 OW35 111.7(11) 4_545 7_556
OW17 OW6 OW35 93.9(10) . 7_556
OH22 OW6 OW35 158.6(13) 4_545 7_556
OW37 OW6 OW35 137.7(12) . 7_556
Na11 OW6 OB38 46.7(8) . 4_545
OW19 OW6 OB38 115.2(16) 4_545 4_545
OW23 OW6 OB38 61.0(9) . 4_545
Na9 OW6 OB38 172.1(15) 4_545 4_545
OW1 OW6 OB38 141.0(17) 4_545 4_545
OB15 OW6 OB38 109.9(11) 4_545 4_545
OB36 OW6 OB38 71.0(8) 4_545 4_545
OW17 OW6 OB38 86.3(9) . 4_545
OH22 OW6 OB38 42.3(5) 4_545 4_545
OW37 OW6 OB38 99.6(10) . 4_545
OW35 OW6 OB38 116.8(11) 7_556 4_545
K1 OW7 Na2 113(3) . .
K1 OW7 OW25 15.7(9) . .
Na2 OW7 OW25 99(2) . .
K1 OW7 OH19 60.3(15) . 4
Na2 OW7 OH19 111(2) . 4
OW25 OW7 OH19 57.0(12) . 4
K1 OW7 OS37 80.7(18) . 3_455
Na2 OW7 OS37 54.6(11) . 3_455
OW25 OW7 OS37 76.8(14) . 3_455
OH19 OW7 OS37 130.0(19) 4 3_455
K1 OW7 OS5 58.3(15) . .
Na2 OW7 OS5 54.3(11) . .
OW25 OW7 OS5 44.8(10) . .
OH19 OW7 OS5 83.3(14) 4 .
OS37 OW7 OS5 48.4(8) 3_455 .
K1 OW7 OH22 107(2) . .
Na2 OW7 OH22 100.4(18) . .
OW25 OW7 OH22 103.6(17) . .
OH19 OW7 OH22 47.1(9) 4 .
OS37 OW7 OH22 154.1(19) 3_455 .
OS5 OW7 OH22 114.0(16) . .
K1 OW7 OS12 117(2) . .
Na2 OW7 OS12 54.6(12) . .
OW25 OW7 OS12 102.8(17) . .
OH19 OW7 OS12 69.1(12) 4 .
OS37 OW7 OS12 108.2(15) 3_455 .
OS5 OW7 OS12 81.2(12) . .
OH22 OW7 OS12 46.1(8) . .
K1 OW7 OH29 141(2) . .
Na2 OW7 OH29 106(2) . .
OW25 OW7 OH29 151(2) . .
OH19 OW7 OH29 99.0(19) 4 .
OS37 OW7 OH29 130(2) 3_455 .
OS5 OW7 OH29 158.3(19) . .
OH22 OW7 OH29 57.1(13) . .
OS12 OW7 OH29 79.6(13) . .
K1 OW7 OB23 120(2) . 3_455
Na2 OW7 OB23 47.7(10) . 3_455
OW25 OW7 OB23 116.2(17) . 3_455
OH19 OW7 OB23 158.6(19) 4 3_455
OS37 OW7 OB23 39.6(6) 3_455 3_455
OS5 OW7 OB23 79.9(11) . 3_455
OH22 OW7 OB23 130.5(16) . 3_455
OS12 OW7 OB23 95.2(13) . 3_455
OH29 OW7 OB23 91.9(16) . 3_455
K1 OW7 OB13 146(2) . .
Na2 OW7 OB13 75.5(14) . .
OW25 OW7 OB13 137.9(19) . .
OH19 OW7 OB13 85.8(14) 4 .
OS37 OW7 OB13 125.1(16) 3_455 .
OS5 OW7 OB13 119.3(15) . .
OH22 OW7 OB13 40.1(7) . .
OS12 OW7 OB13 39.8(6) . .
OH29 OW7 OB13 40.1(8) . .
OB23 OW7 OB13 90.9(11) 3_455 .
K1 OW7 OS29 89.0(19) . .
Na2 OW7 OS29 35.7(9) . .
OW25 OW7 OS29 73.3(13) . .
OH19 OW7 OS29 76.4(12) 4 .
OS37 OW7 OS29 72.8(11) 3_455 .
OS5 OW7 OS29 39.5(6) . .
OH22 OW7 OS29 82.5(12) . .
OS12 OW7 OS29 42.0(7) . .
OH29 OW7 OS29 119.8(16) . .
OB23 OW7 OS29 82.2(10) 3_455 .
OB13 OW7 OS29 79.9(10) . .
OW5 OW8 K3 104(2) . .
OW5 OW8 OS19 132(3) . .
K3 OW8 OS19 55.6(13) . .
OW5 OW8 OH30 141(3) . .
K3 OW8 OH30 66.9(17) . .
OS19 OW8 OH30 76.6(16) . .
OW5 OW8 OS17 77.5(18) . .
K3 OW8 OS17 76.7(16) . .
OS19 OW8 OS17 56.2(11) . .
OH30 OW8 OS17 132(2) . .
OW5 OW8 OB32 107(2) . .
K3 OW8 OB32 118(2) . .
OS19 OW8 OB32 63.8(12) . .
OH30 OW8 OB32 111.3(18) . .
OS17 OW8 OB32 59.8(10) . .
OW5 OW8 Ti5 104(2) . .
K3 OW8 Ti5 60.3(13) . .
OS19 OW8 Ti5 28.5(6) . .
OH30 OW8 Ti5 103.7(17) . .
OS17 OW8 Ti5 28.1(5) . .
OB32 OW8 Ti5 60.9(10) . .
OW5 OW8 OB30 66.9(16) . .
K3 OW8 OB30 118(2) . .
OS19 OW8 OB30 84.8(15) . .
OH30 OW8 OB30 152(2) . .
OS17 OW8 OB30 41.7(7) . .
OB32 OW8 OB30 41.1(7) . .
Ti5 OW8 OB30 63.5(10) . .
OW5 OW8 OB36 174(2) . .
K3 OW8 OB36 72.1(15) . .
OS19 OW8 OB36 42.9(9) . .
OH30 OW8 OB36 42.1(9) . .
OS17 OW8 OB36 97.5(15) . .
OB32 OW8 OB36 72.5(11) . .
Ti5 OW8 OB36 71.0(11) . .
OB30 OW8 OB36 111.1(15) . .
OW5 OW8 OH11 74.2(17) . 7_566
K3 OW8 OH11 89.7(16) . 7_566
OS19 OW8 OH11 138(2) . 7_566
OH30 OW8 OH11 67.6(12) . 7_566
OS17 OW8 OH11 144.5(19) . 7_566
OB32 OW8 OH11 150.1(18) . 7_566
Ti5 OW8 OH11 148.9(17) . 7_566
OB30 OW8 OH11 136.1(17) . 7_566
OB36 OW8 OH11 109.3(15) . 7_566
OW5 OW8 OS16 94.0(19) . .
K3 OW8 OS16 37.5(10) . .
OS19 OW8 OS16 41.5(9) . .
OH30 OW8 OS16 97.6(17) . .
OS17 OW8 OS16 39.4(7) . .
OB32 OW8 OS16 87.8(13) . .
Ti5 OW8 OS16 27.1(4) . .
OB30 OW8 OS16 81.2(12) . .
OB36 OW8 OS16 80.5(12) . .
OH11 OW8 OS16 122.1(15) 7_566 .
OW5 OW8 OB15 142(2) . .
K3 OW8 OB15 90.1(16) . .
OS19 OW8 OB15 36.5(8) . .
OH30 OW8 OB15 77.8(13) . .
OS17 OW8 OB15 71.2(11) . .
OB32 OW8 OB15 37.5(6) . .
Ti5 OW8 OB15 53.0(8) . .
OB30 OW8 OB15 75.0(11) . .
OB36 OW8 OB15 36.2(6) . .
OH11 OW8 OB15 142.4(16) 7_566 .
OS16 OW8 OB15 75.7(11) . .
OW9 OW9 OW25 110.5(13) 2 .
OW9 OW9 Na12 105.3(12) 2 .
OW25 OW9 Na12 144(2) . .
OW9 OW9 OW25 46.3(10) 2 2
OW25 OW9 OW25 64.2(16) . 2
Na12 OW9 OW25 150.9(18) . 2
OW9 OW9 K1 102.0(10) 2 .
OW25 OW9 K1 9.0(9) . .
Na12 OW9 K1 152.6(17) . .
OW25 OW9 K1 55.9(12) 2 .
OW9 OW9 Na12 54.1(10) 2 2
OW25 OW9 Na12 163(2) . 2
Na12 OW9 Na12 52.8(11) . 2
OW25 OW9 Na12 100.3(14) 2 2
K1 OW9 Na12 154.1(16) . 2
OW9 OW9 OS30 156(2) 2 .
OW25 OW9 OS30 91.7(15) . .
Na12 OW9 OS30 54.1(8) . .
OW25 OW9 OS30 155.0(17) 2 .
K1 OW9 OS30 99.6(12) . .
Na12 OW9 OS30 102.5(12) 2 .
OW9 OW9 K1 59.2(9) 2 2
OW25 OW9 K1 51.7(13) . 2
Na12 OW9 K1 161.5(18) . 2
OW25 OW9 K1 13.1(7) 2 2
K1 OW9 K1 43.6(12) . 2
Na12 OW9 K1 113.2(13) 2 2
OS30 OW9 K1 143.3(14) . 2
OW9 OW9 OS42 107(4) 2 4
OW25 OW9 OS42 116.0(19) . 4
Na12 OW9 OS42 55.6(9) . 4
OW25 OW9 OS42 130.2(17) 2 4
K1 OW9 OS42 117.7(16) . 4
Na12 OW9 OS42 67.7(9) 2 4
OS30 OW9 OS42 52.4(7) . 4
K1 OW9 OS42 135.2(16) 2 4
OW9 OW9 OS5 152(4) 2 .
OW25 OW9 OS5 49.4(11) . .
Na12 OW9 OS5 95.2(12) . .
OW25 OW9 OS5 109.6(14) 2 .
K1 OW9 OS5 58.4(9) . .
Na12 OW9 OS5 147.6(14) 2 .
OS30 OW9 OS5 51.8(6) . .
K1 OW9 OS5 96.6(12) 2 .
OS42 OW9 OS5 100.4(11) 4 .
OW9 OW9 OS14 103(4) 2 3_455
OW25 OW9 OS14 53.3(12) . 3_455
Na12 OW9 OS14 114.0(16) . 3_455
OW25 OW9 OS14 73.8(12) 2 3_455
K1 OW9 OS14 56.8(9) . 3_455
Na12 OW9 OS14 131.8(16) 2 3_455
OS30 OW9 OS14 98.2(11) . 3_455
K1 OW9 OS14 64.3(9) 2 3_455
OS42 OW9 OS14 150.3(13) 4 3_455
OS5 OW9 OS14 50.6(6) . 3_455
OW9 OW9 OH19 105(4) 2 4
OW25 OW9 OH19 49.2(12) . 4
Na12 OW9 OH19 124.7(16) . 4
OW25 OW9 OH19 77.2(12) 2 4
K1 OW9 OH19 47.3(8) . 4
Na12 OW9 OH19 123.3(15) 2 4
OS30 OW9 OH19 81.6(10) . 4
K1 OW9 OH19 72.0(10) 2 4
OS42 OW9 OH19 72.0(9) 4 4
OS5 OW9 OH19 76.9(8) . 4
OS14 OW9 OH19 102.5(10) 3_455 4
Na8 OW10 Na3 92.6(6) . 5_666
Na8 OW10 OH18 138.3(7) . 1_565
Na3 OW10 OH18 115.5(6) 5_666 1_565
Na8 OW10 OH9 125.9(7) . 5_666
Na3 OW10 OH9 57.3(4) 5_666 5_666
OH18 OW10 OH9 95.7(5) 1_565 5_666
Na8 OW10 OW18 48.0(5) . .
Na3 OW10 OW18 54.3(5) 5_666 .
OH18 OW10 OW18 125.8(6) 1_565 .
OH9 OW10 OW18 109.8(6) 5_666 .
Na8 OW10 OW26 51.3(5) . .
Na3 OW10 OW26 143.8(7) 5_666 .
OH18 OW10 OW26 96.7(6) 1_565 .
OH9 OW10 OW26 138.8(6) 5_666 .
OW18 OW10 OW26 94.1(6) . .
Na8 OW10 OB10 60.5(4) . .
Na3 OW10 OB10 95.2(5) 5_666 .
OH18 OW10 OB10 138.5(6) 1_565 .
OH9 OW10 OB10 77.4(4) 5_666 .
OW18 OW10 OB10 94.4(5) . .
OW26 OW10 OB10 67.5(4) . .
Na8 OW10 OB29 93.2(5) . 4
Na3 OW10 OB29 129.5(6) 5_666 4
OH18 OW10 OB29 91.6(5) 1_565 4
OH9 OW10 OB29 79.4(4) 5_666 4
OW18 OW10 OB29 138.7(6) . 4
OW26 OW10 OB29 61.2(4) . 4
OB10 OW10 OB29 47.0(3) . 4
Na8 OW10 OB21 100.7(6) . 1_565
Na3 OW10 OB21 96.5(5) 5_666 1_565
OH18 OW10 OB21 48.6(4) 1_565 1_565
OH9 OW10 OB21 124.3(6) 5_666 1_565
OW18 OW10 OB21 78.0(5) . 1_565
OW26 OW10 OB21 92.5(5) . 1_565
OB10 OW10 OB21 158.3(6) . 1_565
OB29 OW10 OB21 131.2(5) 4 1_565
Na8 OW10 OH34 64.3(5) . 5_666
Na3 OW10 OH34 47.7(4) 5_666 5_666
OH18 OW10 OH34 156.9(6) 1_565 5_666
OH9 OW10 OH34 62.5(4) 5_666 5_666
OW18 OW10 OH34 61.6(4) . 5_666
OW26 OW10 OH34 104.8(5) . 5_666
OB10 OW10 OH34 48.3(3) . 5_666
OB29 OW10 OH34 91.5(4) 4 5_666
OB21 OW10 OH34 136.6(5) 1_565 5_666
Na8 OW10 OW39 174.8(9) . 1_565
Na3 OW10 OW39 83.9(7) 5_666 1_565
OH18 OW10 OW39 46.9(7) 1_565 1_565
OH9 OW10 OW39 48.9(7) 5_666 1_565
OW18 OW10 OW39 131.0(8) . 1_565
OW26 OW10 OW39 132.0(8) . 1_565
OB10 OW10 OW39 115.9(7) . 1_565
OB29 OW10 OW39 86.2(7) 4 1_565
OB21 OW10 OW39 83.5(7) 1_565 1_565
OH34 OW10 OW39 110.6(7) 5_666 1_565
Na8 OW10 OW22 115.0(7) . 5_666
Na3 OW10 OW22 38.7(5) 5_666 5_666
OH18 OW10 OW22 78.7(6) 1_565 5_666
OH9 OW10 OW22 70.5(6) 5_666 5_666
OW18 OW10 OW22 67.0(6) . 5_666
OW26 OW10 OW22 150.6(7) . 5_666
OB10 OW10 OW22 133.3(7) . 5_666
OB29 OW10 OW22 147.0(7) 4 5_666
OB21 OW10 OW22 62.4(5) 1_565 5_666
OH34 OW10 OW22 86.4(6) 5_666 5_666
OW39 OW10 OW22 64.2(8) 1_565 5_666
Na10 OW11 Na5 89.5(4) . .
Na10 OW11 OT2 118.2(4) . .
Na5 OW11 OT2 125.7(5) . .
Na10 OW11 OHT2 114.1(4) . .
Na5 OW11 OHT2 110.1(4) . .
OT2 OW11 OHT2 99.9(4) . .
Na10 OW11 OW16 49.1(3) . .
Na5 OW11 OW16 49.5(3) . .
OT2 OW11 OW16 114.8(4) . .
OHT2 OW11 OW16 145.3(4) . .
Na10 OW11 OB8 49.7(3) . .
Na5 OW11 OB8 99.8(4) . .
OT2 OW11 OB8 134.2(4) . .
OHT2 OW11 OB8 64.8(3) . .
OW16 OW11 OB8 89.1(4) . .
Na10 OW11 OS41 165.5(5) . .
Na5 OW11 OS41 103.4(4) . .
OT2 OW11 OS41 59.0(3) . .
OHT2 OW11 OS41 55.6(3) . .
OW16 OW11 OS41 145.3(4) . .
OB8 OW11 OS41 120.3(4) . .
Na10 OW11 OS49 98.4(4) . .
Na5 OW11 OS49 165.4(5) . .
OT2 OW11 OS49 60.7(3) . .
OHT2 OW11 OS49 55.4(3) . .
OW16 OW11 OS49 143.3(4) . .
OB8 OW11 OS49 76.6(3) . .
OS41 OW11 OS49 67.5(3) . .
Na10 OW11 OB37 144.5(4) . .
Na5 OW11 OB37 55.3(3) . .
OT2 OW11 OB37 89.8(3) . .
OHT2 OW11 OB37 78.7(3) . .
OW16 OW11 OB37 101.0(4) . .
OB8 OW11 OB37 125.1(4) . .
OS41 OW11 OB37 48.2(2) . .
OS49 OW11 OB37 115.0(4) . .
Na10 OW11 OB27 51.4(3) . .
Na5 OW11 OB27 137.7(5) . .
OT2 OW11 OB27 91.1(3) . .
OHT2 OW11 OB27 78.6(3) . .
OW16 OW11 OB27 99.5(4) . .
OB8 OW11 OB27 44.9(3) . .
OS41 OW11 OB27 114.3(3) . .
OS49 OW11 OB27 47.3(2) . .
OB37 OW11 OB27 157.1(4) . .
Na10 OW11 Si22 167.3(4) . .
Na5 OW11 Si22 80.1(3) . .
OT2 OW11 Si22 63.9(3) . .
OHT2 OW11 Si22 76.7(3) . .
OW16 OW11 Si22 118.3(4) . .
OB8 OW11 Si22 139.0(4) . .
OS41 OW11 Si22 27.07(17) . .
OS49 OW11 Si22 93.3(3) . .
OB37 OW11 Si22 27.24(18) . .
OB27 OW11 Si22 140.6(3) . .
Na10 OW11 OB5 53.1(3) . .
Na5 OW11 OB5 55.8(3) . .
OT2 OW11 OB5 170.9(4) . .
OHT2 OW11 OB5 87.0(3) . .
OW16 OW11 OB5 58.4(3) . .
OB8 OW11 OB5 44.2(3) . .
OS41 OW11 OB5 130.0(4) . .
OS49 OW11 OB5 120.3(3) . .
OB37 OW11 OB5 97.3(3) . .
OB27 OW11 OB5 84.6(3) . .
Si22 OW11 OB5 123.9(3) . .
OH6 OW12 Na1 41.2(7) . .
OH6 OW12 OW33 76.9(12) . 5_666
Na1 OW12 OW33 67.6(9) . 5_666
OH6 OW12 OW2 75.4(13) . .
Na1 OW12 OW2 35.3(9) . .
OW33 OW12 OW2 58.2(11) 5_666 .
OH6 OW12 OH14 117.7(15) . 4
Na1 OW12 OH14 139.2(14) . 4
OW33 OW12 OH14 73.8(10) 5_666 4
OW2 OW12 OH14 126.3(16) . 4
OH6 OW12 OB35 80.0(11) . 4
Na1 OW12 OB35 113.8(12) . 4
OW33 OW12 OB35 72.9(10) 5_666 4
OW2 OW12 OB35 128.8(15) . 4
OH14 OW12 OB35 39.3(6) 4 4
OH6 OW12 OH9 40.8(7) . 5_666
Na1 OW12 OH9 58.5(7) . 5_666
OW33 OW12 OH9 116.6(12) 5_666 5_666
OW2 OW12 OH9 89.6(13) . 5_666
OH14 OW12 OH9 136.0(13) 4 5_666
OB35 OW12 OH9 100.0(11) 4 5_666
OH6 OW12 OB29 41.9(7) . 4
Na1 OW12 OB29 81.4(9) . 4
OW33 OW12 OB29 79.1(10) 5_666 4
OW2 OW12 OB29 111.2(14) . 4
OH14 OW12 OB29 79.0(10) 4 4
OB35 OW12 OB29 39.7(5) 4 4
OH9 OW12 OB29 63.1(7) 5_666 4
OH6 OW12 OS40 40.0(7) . .
Na1 OW12 OS40 59.6(7) . .
OW33 OW12 OS40 43.7(6) 5_666 .
OW2 OW12 OS40 78.2(12) . .
OH14 OW12 OS40 83.6(10) 4 .
OB35 OW12 OS40 54.9(7) 4 .
OH9 OW12 OS40 79.9(8) 5_666 .
OB29 OW12 OS40 37.9(5) 4 .
OW40 OW13 OB6 123.3(12) 5_666 .
OW40 OW13 Ba 126.0(12) 5_666 .
OB6 OW13 Ba 97.5(5) . .
OW40 OW13 OW21 101.2(12) 5_666 3_545
OB6 OW13 OW21 107.9(6) . 3_545
Ba OW13 OW21 97.1(6) . 3_545
OW40 OW13 OW30 73.5(15) 5_666 5_666
OB6 OW13 OW30 98.7(11) . 5_666
Ba OW13 OW30 138.1(12) . 5_666
OW21 OW13 OW30 41.1(11) 3_545 5_666
OW40 OW13 OH7 57.5(11) 5_666 5_666
OB6 OW13 OH7 72.9(4) . 5_666
Ba OW13 OH7 114.9(5) . 5_666
OW21 OW13 OH7 147.8(7) 3_545 5_666
OW30 OW13 OH7 106.7(12) 5_666 5_666
OW40 OW13 OB28 67.3(11) 5_666 3_545
OB6 OW13 OB28 135.6(5) . 3_545
Ba OW13 OB28 58.8(3) . 3_545
OW21 OW13 OB28 111.7(6) 3_545 3_545
OW30 OW13 OB28 124.4(12) 5_666 3_545
OH7 OW13 OB28 83.7(4) 5_666 3_545
OW40 OW13 OW14 163.6(12) 5_666 3_545
OB6 OW13 OW14 69.8(4) . 3_545
Ba OW13 OW14 55.1(3) . 3_545
OW21 OW13 OW14 63.4(5) 3_545 3_545
OW30 OW13 OW14 95.6(12) 5_666 3_545
OH7 OW13 OW14 138.8(5) 5_666 3_545
OB28 OW13 OW14 111.6(5) 3_545 3_545
OW40 OW13 OS33 86.0(11) 5_666 3_545
OB6 OW13 OS33 150.5(6) . 3_545
Ba OW13 OS33 57.2(3) . 3_545
OW21 OW13 OS33 65.2(5) 3_545 3_545
OW30 OW13 OS33 93.2(11) 5_666 3_545
OH7 OW13 OS33 129.0(5) 5_666 3_545
OB28 OW13 OS33 47.5(3) 3_545 3_545
OW14 OW13 OS33 82.3(4) 3_545 3_545
OW40 OW13 OB2 135.0(12) 5_666 .
OB6 OW13 OB2 47.0(3) . .
Ba OW13 OB2 53.6(3) . .
OW21 OW13 OB2 123.8(6) 3_545 .
OW30 OW13 OB2 141.9(12) 5_666 .
OH7 OW13 OB2 81.3(4) 5_666 .
OB28 OW13 OB2 93.1(4) 3_545 .
OW14 OW13 OB2 60.6(3) 3_545 .
OS33 OW13 OB2 110.7(4) 3_545 .
OW40 OW13 Si33 121.8(11) 5_666 .
OB6 OW13 Si33 26.1(2) . .
Ba OW13 Si33 79.8(3) . .
OW21 OW13 Si33 129.0(6) 3_545 .
OW30 OW13 Si33 124.4(11) 5_666 .
OH7 OW13 Si33 64.4(3) 5_666 .
OB28 OW13 Si33 109.6(4) 3_545 .
OW14 OW13 Si33 74.4(3) 3_545 .
OS33 OW13 Si33 136.9(4) 3_545 .
OB2 OW13 Si33 26.27(18) . .
OW40 OW13 Na7 79.5(11) 5_666 5_666
OB6 OW13 Na7 69.0(4) . 5_666
Ba OW13 Na7 153.4(6) . 5_666
OW21 OW13 Na7 67.5(6) 3_545 5_666
OW30 OW13 Na7 33.2(11) 5_666 5_666
OH7 OW13 Na7 83.9(5) 5_666 5_666
OB28 OW13 Na7 146.1(6) 3_545 5_666
OW14 OW13 Na7 98.3(5) 3_545 5_666
OS33 OW13 Na7 126.3(5) 3_545 5_666
OB2 OW13 Na7 115.9(5) . 5_666
Si33 OW13 Na7 93.0(4) . 5_666
Na2 OW14 OT1 97.6(4) . 3_455
Na2 OW14 Ba 109.9(4) . 3_455
OT1 OW14 Ba 99.1(4) 3_455 3_455
Na2 OW14 OB22 94.9(4) . 3_455
OT1 OW14 OB22 123.9(4) 3_455 3_455
Ba OW14 OB22 126.8(4) 3_455 3_455
Na2 OW14 OS29 53.3(3) . .
OT1 OW14 OS29 91.6(4) 3_455 .
Ba OW14 OS29 58.7(3) 3_455 .
OB22 OW14 OS29 137.1(4) 3_455 .
Na2 OW14 OW13 104.1(4) . 3_455
OT1 OW14 OW13 151.8(5) 3_455 3_455
Ba OW14 OW13 56.7(3) 3_455 3_455
OB22 OW14 OW13 72.2(4) 3_455 3_455
OS29 OW14 OW13 87.2(4) . 3_455
Na2 OW14 OW21 51.7(5) . .
OT1 OW14 OW21 149.3(6) 3_455 .
Ba OW14 OW21 92.2(5) 3_455 .
OB22 OW14 OW21 67.3(5) 3_455 .
OS29 OW14 OW21 70.0(5) . .
OW13 OW14 OW21 54.8(5) 3_455 .
Na2 OW14 OS37 54.3(3) . 3_455
OT1 OW14 OS37 53.4(3) 3_455 3_455
Ba OW14 OS37 138.2(4) 3_455 3_455
OB22 OW14 OS37 94.6(4) 3_455 3_455
OS29 OW14 OS37 88.3(3) . 3_455
OW13 OW14 OS37 154.6(4) 3_455 3_455
OW21 OW14 OS37 100.2(5) . 3_455
Na2 OW14 OB23 60.7(3) . 3_455
OT1 OW14 OB23 92.3(4) 3_455 3_455
Ba OW14 OB23 166.3(4) 3_455 3_455
OB22 OW14 OB23 49.2(3) 3_455 3_455
OS29 OW14 OB23 113.8(4) . 3_455
OW13 OW14 OB23 113.9(4) 3_455 3_455
OW21 OW14 OB23 74.2(5) . 3_455
OS37 OW14 OB23 46.5(3) 3_455 3_455
Na2 OW14 OS8 133.6(4) . 3_455
OT1 OW14 OS8 52.0(3) 3_455 3_455
Ba OW14 OS8 54.5(2) 3_455 3_455
OB22 OW14 OS8 130.3(4) 3_455 3_455
OS29 OW14 OS8 89.4(3) . 3_455
OW13 OW14 OS8 99.7(4) 3_455 3_455
OW21 OW14 OS8 146.6(5) . 3_455
OS37 OW14 OS8 105.2(3) 3_455 3_455
OB23 OW14 OS8 139.1(4) 3_455 3_455
Na2 OW14 OS3 89.1(4) . .
OT1 OW14 OS3 53.2(3) 3_455 .
Ba OW14 OS3 53.2(2) 3_455 .
OB22 OW14 OS3 175.5(4) 3_455 .
OS29 OW14 OS3 47.4(3) . .
OW13 OW14 OS3 108.8(4) 3_455 .
OW21 OW14 OS3 117.0(5) . .
OS37 OW14 OS3 86.0(3) 3_455 .
OB23 OW14 OS3 132.1(4) 3_455 .
OS8 OW14 OS3 45.3(2) 3_455 .
Na2 OW14 OB2 165.0(5) . 3_455
OT1 OW14 OB2 89.8(4) 3_455 3_455
Ba OW14 OB2 55.7(2) 3_455 3_455
OB22 OW14 OB2 91.7(3) 3_455 3_455
OS29 OW14 OB2 113.7(4) . 3_455
OW13 OW14 OB2 65.2(3) 3_455 3_455
OW21 OW14 OB2 119.8(5) . 3_455
OS37 OW14 OB2 138.6(4) 3_455 3_455
OB23 OW14 OB2 132.3(4) 3_455 3_455
OS8 OW14 OB2 44.6(2) 3_455 3_455
OS3 OW14 OB2 84.9(3) . 3_455
Na4 OW15 Na12 100.9(12) . .
Na4 OW15 OH17 106.5(11) . 3_455
Na12 OW15 OH17 55.2(7) . 3_455
Na4 OW15 OS10 56.7(7) . 4
Na12 OW15 OS10 74.1(8) . 4
OH17 OW15 OS10 123.2(10) 3_455 4
Na4 OW15 OH4 101.0(10) . 3_455
Na12 OW15 OH4 103.3(10) . 3_455
OH17 OW15 OH4 48.2(5) 3_455 3_455
OS10 OW15 OH4 155.4(11) 4 3_455
Na4 OW15 OS30 53.8(6) . .
Na12 OW15 OS30 47.2(7) . .
OH17 OW15 OS30 77.4(7) 3_455 .
OS10 OW15 OS30 48.0(5) 4 .
OH4 OW15 OS30 112.1(9) 3_455 .
Na4 OW15 OH20 92.2(9) . 7_566
Na12 OW15 OH20 165.3(12) . 7_566
OH17 OW15 OH20 114.7(10) 3_455 7_566
OS10 OW15 OH20 119.3(9) 4 7_566
OH4 OW15 OH20 67.2(6) 3_455 7_566
OS30 OW15 OH20 145.8(10) . 7_566
Na4 OW15 OS6 54.8(6) . 3_455
Na12 OW15 OS6 106.7(10) . 3_455
OH17 OW15 OS6 67.8(6) 3_455 3_455
OS10 OW15 OS6 110.2(9) 4 3_455
OH4 OW15 OS6 46.3(5) 3_455 3_455
OS30 OW15 OS6 81.0(7) . 3_455
OH20 OW15 OS6 75.4(6) 7_566 3_455
Na4 OW15 OW24 38.9(6) . .
Na12 OW15 OW24 139.2(12) . .
OH17 OW15 OW24 118.1(9) 3_455 .
OS10 OW15 OW24 83.4(7) 4 .
OH4 OW15 OW24 83.6(7) 3_455 .
OS30 OW15 OW24 92.6(7) . .
OH20 OW15 OW24 53.3(5) 7_566 .
OS6 OW15 OW24 50.3(5) 3_455 .
Na4 OW15 OB9 54.6(7) . 4
Na12 OW15 OB9 118.1(11) . 4
OH17 OW15 OB9 160.2(11) 3_455 4
OS10 OW15 OB9 44.3(4) 4 4
OH4 OW15 OB9 134.2(9) 3_455 4
OS30 OW15 OB9 85.4(7) . 4
OH20 OW15 OB9 75.1(6) 7_566 4
OS6 OW15 OB9 100.3(7) 3_455 4
OW24 OW15 OB9 52.5(5) . 4
Na4 OW15 OW32 134.7(12) . 3_455
Na12 OW15 OW32 115.3(11) . 3_455
OH17 OW15 OW32 76.2(8) 3_455 3_455
OS10 OW15 OW32 156.9(11) 4 3_455
OH4 OW15 OW32 46.5(6) 3_455 3_455
OS30 OW15 OW32 153.6(10) . 3_455
OH20 OW15 OW32 49.9(6) 7_566 3_455
OS6 OW15 OW32 87.9(8) 3_455 3_455
OW24 OW15 OW32 98.7(8) . 3_455
OB9 OW15 OW32 120.4(9) 4 3_455
Na4 OW15 OS3 33.8(5) . .
Na12 OW15 OS3 78.1(8) . .
OH17 OW15 OS3 73.1(6) 3_455 .
OS10 OW15 OS3 73.1(6) 4 .
OH4 OW15 OS3 82.4(7) 3_455 .
OS30 OW15 OS3 39.6(4) . .
OH20 OW15 OS3 110.6(8) 7_566 .
OS6 OW15 OS3 42.1(4) 3_455 .
OW24 OW15 OS3 62.8(5) . .
OB9 OW15 OS3 87.5(6) 4 .
OW32 OW15 OS3 128.3(9) 3_455 .
Na10 OW16 Na5 91.3(5) . .
Na10 OW16 OH12 106.4(5) . .
Na5 OW16 OH12 112.6(6) . .
Na10 OW16 OS16 110.1(5) . .
Na5 OW16 OS16 139.8(6) . .
OH12 OW16 OS16 93.9(5) . .
Na10 OW16 OS17 91.9(4) . .
Na5 OW16 OS17 93.6(5) . .
OH12 OW16 OS17 147.1(6) . .
OS16 OW16 OS17 53.6(3) . .
Na10 OW16 OW11 49.6(3) . .
Na5 OW16 OW11 51.1(4) . .
OH12 OW16 OW11 94.4(5) . .
OS16 OW16 OW11 159.6(5) . .
OS17 OW16 OW11 118.0(5) . .
Na10 OW16 OW3 121.3(5) . .
Na5 OW16 OW3 49.7(4) . .
OH12 OW16 OW3 66.5(4) . .
OS16 OW16 OW3 128.1(5) . .
OS17 OW16 OW3 126.4(5) . .
OW11 OW16 OW3 72.3(4) . .
Na10 OW16 OB5 58.5(3) . .
Na5 OW16 OB5 61.4(4) . .
OH12 OW16 OB5 161.9(5) . .
OS16 OW16 OB5 100.7(4) . .
OS17 OW16 OB5 49.7(3) . .
OW11 OW16 OB5 68.3(3) . .
OW3 OW16 OB5 111.0(5) . .
Na10 OW16 OW17 46.2(3) . .
Na5 OW16 OW17 127.5(5) . .
OH12 OW16 OW17 66.7(4) . .
OS16 OW16 OW17 90.0(4) . .
OS17 OW16 OW17 113.2(4) . .
OW11 OW16 OW17 76.4(4) . .
OW3 OW16 OW17 120.1(5) . .
OB5 OW16 OW17 102.5(4) . .
Na10 OW16 OB16 95.4(5) . .
Na5 OW16 OB16 163.9(6) . .
OH12 OW16 OB16 51.4(4) . .
OS16 OW16 OB16 50.1(3) . .
OS17 OW16 OB16 100.7(4) . .
OW11 OW16 OB16 125.2(5) . .
OW3 OW16 OB16 114.8(5) . .
OB5 OW16 OB16 134.2(4) . .
OW17 OW16 OB16 52.4(4) . .
Na10 OW16 OW5 120.6(8) . .
Na5 OW16 OW5 39.8(7) . .
OH12 OW16 OW5 120.7(7) . .
OS16 OW16 OW5 101.0(7) . .
OS17 OW16 OW5 67.9(6) . .
OW11 OW16 OW5 90.6(7) . .
OW3 OW16 OW5 59.2(7) . .
OB5 OW16 OW5 67.0(7) . .
OW17 OW16 OW5 165.9(8) . .
OB16 OW16 OW5 141.7(8) . .
Na10 OW16 K3 153.3(6) . .
Na5 OW16 K3 106.1(6) . .
OH12 OW16 K3 85.7(5) . .
OS16 OW16 K3 44.2(4) . .
OS17 OW16 K3 67.5(4) . .
OW11 OW16 K3 155.2(6) . .
OW3 OW16 K3 85.2(5) . .
OB5 OW16 K3 112.2(5) . .
OW17 OW16 K3 125.4(5) . .
OB16 OW16 K3 73.4(5) . .
OW5 OW16 K3 68.5(7) . .
Na11 OW17 Na10 89.4(5) . .
Na11 OW17 OS39 149.6(7) . .
Na10 OW17 OS39 98.9(5) . .
Na11 OW17 OW19 80.7(9) . 4_545
Na10 OW17 OW19 169.7(10) . 4_545
OS39 OW17 OW19 91.2(9) . 4_545
Na11 OW17 OB16 113.2(6) . .
Na10 OW17 OB16 105.2(5) . .
OS39 OW17 OB16 92.9(5) . .
OW19 OW17 OB16 76.3(9) 4_545 .
Na11 OW17 OS38 98.9(6) . .
Na10 OW17 OS38 83.2(4) . .
OS39 OW17 OS38 53.8(3) . .
OW19 OW17 OS38 101.2(9) 4_545 .
OB16 OW17 OS38 146.6(5) . .
Na11 OW17 OW27 50.3(4) . .
Na10 OW17 OW27 48.6(3) . .
OS39 OW17 OW27 147.4(5) . .
OW19 OW17 OW27 121.4(9) 4_545 .
OB16 OW17 OW27 93.6(4) . .
OS38 OW17 OW27 114.7(5) . .
Na11 OW17 OW23 50.9(6) . .
Na10 OW17 OW23 122.9(6) . .
OS39 OW17 OW23 136.8(6) . .
OW19 OW17 OW23 47.7(9) 4_545 .
OB16 OW17 OW23 67.9(5) . .
OS38 OW17 OW23 134.5(6) . .
OW27 OW17 OW23 74.7(5) . .
Na11 OW17 OW16 120.5(5) . .
Na10 OW17 OW16 44.1(3) . .
OS39 OW17 OW16 83.9(4) . .
OW19 OW17 OW16 140.4(10) 4_545 .
OB16 OW17 OW16 64.7(4) . .
OS38 OW17 OW16 107.1(4) . .
OW27 OW17 OW16 70.2(4) . .
OW23 OW17 OW16 117.5(6) . .
Na11 OW17 OB27 65.8(5) . .
Na10 OW17 OB27 52.7(3) . .
OS39 OW17 OB27 96.3(4) . .
OW19 OW17 OB27 124.3(9) 4_545 .
OB16 OW17 OB27 157.0(5) . .
OS38 OW17 OB27 47.2(3) . .
OW27 OW17 OB27 67.7(3) . .
OW23 OW17 OB27 116.6(6) . .
OW16 OW17 OB27 95.3(4) . .
Na11 OW17 OH12 161.7(7) . .
Na10 OW17 OH12 88.2(4) . .
OS39 OW17 OH12 48.5(3) . .
OW19 OW17 OH12 100.2(9) 4_545 .
OB16 OW17 OH12 50.3(4) . .
OS38 OW17 OH12 98.8(4) . .
OW27 OW17 OH12 116.9(5) . .
OW23 OW17 OH12 116.8(6) . .
OW16 OW17 OH12 48.9(3) . .
OB27 OW17 OH12 125.3(5) . .
Na11 OW17 OW6 40.4(7) . .
Na10 OW17 OW6 126.0(8) . .
OS39 OW17 OW6 116.6(8) . .
OW19 OW17 OW6 45.8(11) 4_545 .
OB16 OW17 OW6 111.7(8) . .
OS38 OW17 OW6 86.6(7) . .
OW27 OW17 OW6 90.4(7) . .
OW23 OW17 OW6 48.0(8) . .
OW16 OW17 OW6 159.5(8) . .
OB27 OW17 OW6 82.7(7) . .
OH12 OW17 OW6 145.8(8) . .
Na8 OW18 Na3 91.5(7) . 5_666
Na8 OW18 OH16 131.5(8) . 5_666
Na3 OW18 OH16 92.0(6) 5_666 5_666
Na8 OW18 OB20 98.5(7) . 1_565
Na3 OW18 OB20 115.1(7) 5_666 1_565
OH16 OW18 OB20 123.1(7) 5_666 1_565
Na8 OW18 OW10 50.2(5) . .
Na3 OW18 OW10 50.9(5) 5_666 .
OH16 OW18 OW10 140.0(7) 5_666 .
OB20 OW18 OW10 90.2(6) 1_565 .
Na8 OW18 OH34 66.6(5) . 5_666
Na3 OW18 OH34 48.8(4) 5_666 5_666
OH16 OW18 OH34 80.2(5) 5_666 5_666
OB20 OW18 OH34 154.8(7) 1_565 5_666
OW10 OW18 OH34 64.6(5) . 5_666
Na8 OW18 Na13 176.7(9) . 1_565
Na3 OW18 Na13 91.4(7) 5_666 1_565
OH16 OW18 Na13 47.0(6) 5_666 1_565
OB20 OW18 Na13 81.5(6) 1_565 1_565
OW10 OW18 Na13 133.0(8) . 1_565
OH34 OW18 Na13 114.6(7) 5_666 1_565
Na8 OW18 OB19 62.1(5) . 1_565
Na3 OW18 OB19 135.7(7) 5_666 1_565
OH16 OW18 OB19 132.3(7) 5_666 1_565
OB20 OW18 OB19 44.8(3) 1_565 1_565
OW10 OW18 OB19 86.3(5) . 1_565
OH34 OW18 OB19 128.4(6) 5_666 1_565
Na13 OW18 OB19 116.3(7) 1_565 1_565
Na8 OW18 Si35 121.7(7) . 5_666
Na3 OW18 Si35 69.4(5) 5_666 5_666
OH16 OW18 Si35 24.0(3) 5_666 5_666
OB20 OW18 Si35 139.8(6) 1_565 5_666
OW10 OW18 Si35 116.1(6) . 5_666
OH34 OW18 Si35 59.5(3) 5_666 5_666
Na13 OW18 Si35 58.3(5) 1_565 5_666
OB19 OW18 Si35 154.3(6) 1_565 5_666
Na8 OW18 Na14 74.5(6) . .
Na3 OW18 Na14 143.7(7) 5_666 .
OH16 OW18 Na14 74.5(5) 5_666 .
OB20 OW18 Na14 100.2(6) 1_565 .
OW10 OW18 Na14 124.7(6) . .
OH34 OW18 Na14 95.2(5) 5_666 .
Na13 OW18 Na14 102.3(7) 1_565 .
OB19 OW18 Na14 66.5(4) 1_565 .
Si35 OW18 Na14 89.4(5) 5_666 .
Na8 OW18 OS23 41.5(4) . 1_565
Na3 OW18 OS23 132.3(7) 5_666 1_565
OH16 OW18 OS23 112.3(6) 5_666 1_565
OB20 OW18 OS23 85.9(5) 1_565 1_565
OW10 OW18 OS23 89.4(5) . 1_565
OH34 OW18 OS23 94.1(5) 5_666 1_565
Na13 OW18 OS23 135.4(7) 1_565 1_565
OB19 OW18 OS23 41.3(3) 1_565 1_565
Si35 OW18 OS23 121.9(5) 5_666 1_565
Na14 OW18 OS23 38.6(3) . 1_565
Na8 OW18 OW22 112.3(8) . 5_666
Na3 OW18 OW22 36.7(5) 5_666 5_666
OH16 OW18 OW22 98.4(7) 5_666 5_666
OB20 OW18 OW22 81.8(6) 1_565 5_666
OW10 OW18 OW22 62.1(6) . 5_666
OH34 OW18 OW22 85.4(6) 5_666 5_666
Na13 OW18 OW22 70.9(7) 1_565 5_666
OB19 OW18 OW22 118.7(7) 1_565 5_666
Si35 OW18 OW22 84.6(6) 5_666 5_666
Na14 OW18 OW22 172.7(7) . 5_666
OS23 OW18 OW22 148.7(7) 1_565 5_666
OW35 OW19 OW23 91.8(15) 6_565 4
OW35 OW19 OW6 93.6(17) 6_565 4
OW23 OW19 OW6 66.4(14) 4 4
OW35 OW19 OH26 97.0(17) 6_565 4
OW23 OW19 OH26 105.8(16) 4 4
OW6 OW19 OH26 167(2) 4 4
OW35 OW19 OW17 165.6(18) 6_565 4
OW23 OW19 OW17 73.8(12) 4 4
OW6 OW19 OW17 81.2(15) 4 4
OH26 OW19 OW17 86.7(14) 4 4
OW35 OW19 Na9 73.4(12) 6_565 .
OW23 OW19 Na9 123.3(16) 4 .
OW6 OW19 Na9 60.6(13) 4 .
OH26 OW19 Na9 129.8(16) 4 .
OW17 OW19 Na9 114.6(14) 4 .
OW35 OW19 OH23 98.9(16) 6_565 4
OW23 OW19 OH23 150.6(18) 4 4
OW6 OW19 OH23 139.2(19) 4 4
OH26 OW19 OH23 46.0(10) 4 4
OW17 OW19 OH23 93.7(14) 4 4
Na9 OW19 OH23 86.0(12) . 4
OW35 OW19 Na11 125.7(15) 6_565 4
OW23 OW19 Na11 47.5(9) 4 4
OW6 OW19 Na11 42.6(11) 4 4
OH26 OW19 Na11 124.5(15) 4 4
OW17 OW19 Na11 43.6(6) 4 4
Na9 OW19 Na11 98.2(12) . 4
OH23 OW19 Na11 134.7(16) 4 4
OW35 OW19 OB16 119.8(15) 6_565 4
OW23 OW19 OB16 66.5(10) 4 4
OW6 OW19 OB16 121.9(16) 4 4
OH26 OW19 OB16 45.8(8) 4 4
OW17 OW19 OB16 54.3(8) 4 4
Na9 OW19 OB16 164.8(15) . 4
OH23 OW19 OB16 84.5(11) 4 4
Na11 OW19 OB16 80.2(9) 4 4
OW35 OW19 Si40 98.8(14) 6_565 4
OW23 OW19 Si40 81.1(12) 4 4
OW6 OW19 Si40 145.5(17) 4 4
OH26 OW19 Si40 24.7(5) 4 4
OW17 OW19 Si40 78.9(10) 4 4
Na9 OW19 Si40 153.9(14) . 4
OH23 OW19 Si40 70.3(10) 4 4
Na11 OW19 Si40 106.2(11) 4 4
OB16 OW19 Si40 26.6(3) 4 4
OW35 OW19 OW1 108.2(16) 6_565 .
OW23 OW19 OW1 113.5(16) 4 .
OW6 OW19 OW1 50.2(14) 4 .
OH26 OW19 OW1 131.8(16) 4 .
OW17 OW19 OW1 78.8(12) 4 .
Na9 OW19 OW1 35.9(9) . .
OH23 OW19 OW1 89.1(14) 4 .
Na11 OW19 OW1 71.1(11) 4 .
OB16 OW19 OW1 131.9(14) 4 .
Si40 OW19 OW1 148.3(14) 4 .
OW35 OW19 OH28 75.0(12) 6_565 4
OW23 OW19 OH28 73.9(13) 4 4
OW6 OW19 OH28 138.2(18) 4 4
OH26 OW19 OH28 39.7(9) 4 4
OW17 OW19 OH28 99.9(12) 4 4
Na9 OW19 OH28 144.2(15) . 4
OH23 OW19 OH28 82.6(12) 4 4
Na11 OW19 OH28 113.8(13) 4 4
OB16 OW19 OH28 45.6(7) 4 4
Si40 OW19 OH28 25.2(4) 4 4
OW1 OW19 OH28 171.4(15) . 4
Na6 OW20 OW38 118.7(10) 5_666 3
Na6 OW20 Ba 107.3(7) 5_666 .
OW38 OW20 Ba 107.3(9) 3 .
Na6 OW20 OS8 57.4(5) 5_666 .
OW38 OW20 OS8 153.8(10) 3 .
Ba OW20 OS8 56.7(4) . .
Na6 OW20 OH11 169.4(8) 5_666 3_545
OW38 OW20 OH11 54.0(8) 3 3_545
Ba OW20 OH11 83.0(6) . 3_545
OS8 OW20 OH11 132.8(7) . 3_545
Na6 OW20 OW28 98.9(6) 5_666 .
OW38 OW20 OW28 65.5(8) 3 .
Ba OW20 OW28 53.9(4) . .
OS8 OW20 OW28 88.9(5) . .
OH11 OW20 OW28 85.1(6) 3_545 .
Na6 OW20 OW24 44.2(5) 5_666 3_545
OW38 OW20 OW24 79.6(9) 3 3_545
Ba OW20 OW24 103.0(6) . 3_545
OS8 OW20 OW24 84.2(6) . 3_545
OH11 OW20 OW24 132.2(7) 3_545 3_545
OW28 OW20 OW24 63.6(5) . 3_545
Na6 OW20 OB2 96.2(6) 5_666 .
OW38 OW20 OB2 144.9(10) 3 .
Ba OW20 OB2 54.4(3) . .
OS8 OW20 OB2 46.3(3) . .
OH11 OW20 OB2 91.8(6) 3_545 .
OW28 OW20 OB2 108.1(6) . .
OW24 OW20 OB2 130.5(7) 3_545 .
Na6 OW20 Si32 69.3(5) 5_666 .
OW38 OW20 Si32 171.0(10) 3 .
Ba OW20 Si32 65.1(4) . .
OS8 OW20 Si32 26.0(2) . .
OH11 OW20 Si32 118.6(6) 3_545 .
OW28 OW20 Si32 110.6(5) . .
OW24 OW20 Si32 106.3(6) 3_545 .
OB2 OW20 Si32 26.8(2) . .
Na6 OW20 OB3 60.0(5) 5_666 .
OW38 OW20 OB3 160.4(10) 3 .
Ba OW20 OB3 90.9(5) . .
OS8 OW20 OB3 44.6(3) . .
OH11 OW20 OB3 123.6(6) 3_545 .
OW28 OW20 OB3 133.5(6) . .
OW24 OW20 OB3 103.8(6) 3_545 .
OB2 OW20 OB3 44.0(3) . .
Si32 OW20 OB3 25.9(2) . .
Na6 OW20 OH5 37.7(4) 5_666 5_666
OW38 OW20 OH5 106.4(9) 3 5_666
Ba OW20 OH5 141.2(6) . 5_666
OS8 OW20 OH5 84.8(5) . 5_666
OH11 OW20 OH5 133.3(6) 3_545 5_666
OW28 OW20 OH5 128.7(6) . 5_666
OW24 OW20 OH5 65.1(4) 3_545 5_666
OB2 OW20 OH5 103.6(5) . 5_666
Si32 OW20 OH5 82.4(4) . 5_666
OB3 OW20 OH5 59.7(4) . 5_666
Na6 OW20 OB28 148.8(7) 5_666 3_545
OW38 OW20 OB28 69.6(8) 3 3_545
Ba OW20 OB28 45.0(3) . 3_545
OS8 OW20 OB28 101.0(5) . 3_545
OH11 OW20 OB28 40.1(4) 3_545 3_545
OW28 OW20 OB28 55.2(4) . 3_545
OW24 OW20 OB28 118.3(6) 3_545 3_545
OB2 OW20 OB28 78.7(4) . 3_545
Si32 OW20 OB28 101.4(5) . 3_545
OB3 OW20 OB28 122.7(5) . 3_545
OH5 OW20 OB28 173.4(6) 5_666 3_545
OW30 OW21 Na2 156.0(19) 7_566 .
OW30 OW21 OS12 138.4(19) 7_566 .
Na2 OW21 OS12 64.1(5) . .
OW30 OW21 OW13 70.5(16) 7_566 3_455
Na2 OW21 OW13 109.6(8) . 3_455
OS12 OW21 OW13 117.5(8) . 3_455
OW30 OW21 OW4 50.6(17) 7_566 7_566
Na2 OW21 OW4 113.0(10) . 7_566
OS12 OW21 OW4 125.8(10) . 7_566
OW13 OW21 OW4 113.9(10) 3_455 7_566
OW30 OW21 OW14 117.3(17) 7_566 .
Na2 OW21 OW14 50.4(5) . .
OS12 OW21 OW14 100.2(7) . .
OW13 OW21 OW14 61.8(5) 3_455 .
OW4 OW21 OW14 118.8(10) 7_566 .
OW30 OW21 OB13 101.8(17) 7_566 .
Na2 OW21 OB13 88.7(6) . .
OS12 OW21 OB13 50.1(4) . .
OW13 OW21 OB13 151.3(8) 3_455 .
OW4 OW21 OB13 76.3(8) 7_566 .
OW14 OW21 OB13 139.0(7) . .
OW30 OW21 OS33 111.2(18) 7_566 .
Na2 OW21 OS33 88.3(6) . .
OS12 OW21 OS33 55.8(5) . .
OW13 OW21 OS33 62.1(5) 3_455 .
OW4 OW21 OS33 157.3(10) 7_566 .
OW14 OW21 OS33 80.2(5) . .
OB13 OW21 OS33 97.7(6) . .
OW30 OW21 OB22 73.6(17) 7_566 3_455
Na2 OW21 OB22 84.0(6) . 3_455
OS12 OW21 OB22 148.0(8) . 3_455
OW13 OW21 OB22 68.9(5) 3_455 3_455
OW4 OW21 OB22 68.1(8) 7_566 3_455
OW14 OW21 OB22 53.2(4) . 3_455
OB13 OW21 OB22 137.1(7) . 3_455
OS33 OW21 OB22 124.1(7) . 3_455
OW30 OW21 OS29 150.2(18) 7_566 .
Na2 OW21 OS29 45.2(4) . .
OS12 OW21 OS29 49.0(4) . .
OW13 OW21 OS29 81.5(6) 3_455 .
OW4 OW21 OS29 158.1(10) 7_566 .
OW14 OW21 OS29 53.2(4) . .
OB13 OW21 OS29 97.8(6) . .
OS33 OW21 OS29 43.4(3) . .
OB22 OW21 OS29 106.2(6) 3_455 .
OW30 OW21 Na7 24.1(16) 7_566 7_566
Na2 OW21 Na7 132.9(8) . 7_566
OS12 OW21 Na7 162.4(8) . 7_566
OW13 OW21 Na7 65.2(6) 3_455 7_566
OW4 OW21 Na7 48.7(9) 7_566 7_566
OW14 OW21 Na7 96.2(6) . 7_566
OB13 OW21 Na7 118.4(7) . 7_566
OS33 OW21 Na7 121.5(8) . 7_566
OB22 OW21 Na7 49.5(4) 3_455 7_566
OS29 OW21 Na7 143.6(7) . 7_566
OW30 OW21 Ti2 136.8(18) 7_566 .
Na2 OW21 Ti2 66.3(5) . .
OS12 OW21 Ti2 28.9(3) . .
OW13 OW21 Ti2 89.2(6) 3_455 .
OW4 OW21 Ti2 154.1(10) 7_566 .
OW14 OW21 Ti2 81.8(5) . .
OB13 OW21 Ti2 77.8(5) . .
OS33 OW21 Ti2 29.7(2) . .
OB22 OW21 Ti2 134.8(7) 3_455 .
OS29 OW21 Ti2 29.4(2) . .
Na7 OW21 Ti2 151.2(8) 7_566 .
Na3 OW22 Na13 111.7(12) . .
Na3 OW22 OS25 119.0(12) . 5_656
Na13 OW22 OS25 129.3(12) . 5_656
Na3 OW22 OS34 168.3(13) . 5_656
Na13 OW22 OS34 73.4(9) . 5_656
OS25 OW22 OS34 57.3(6) 5_656 5_656
Na3 OW22 OS26 50.2(6) . .
Na13 OW22 OS26 64.4(8) . .
OS25 OW22 OS26 161.1(10) 5_656 .
OS34 OW22 OS26 129.5(10) 5_656 .
Na3 OW22 OW22 98.5(13) . 5_656
Na13 OW22 OW22 85.8(13) . 5_656
OS25 OW22 OW22 88.5(11) 5_656 5_656
OS34 OW22 OW22 71.0(10) 5_656 5_656
OS26 OW22 OW22 79.2(10) . 5_656
Na3 OW22 OW10 44.4(6) . 5_666
Na13 OW22 OW10 119.6(10) . 5_666
OS25 OW22 OW10 96.4(8) 5_656 5_666
OS34 OW22 OW10 143.2(10) 5_656 5_666
OS26 OW22 OW10 84.1(7) . 5_666
OW22 OW22 OW10 139.3(14) 5_656 5_666
Na3 OW22 OB24 125.9(11) . 5_656
Na13 OW22 OB24 86.9(9) . 5_656
OS25 OW22 OB24 62.7(6) 5_656 5_656
OS34 OW22 OB24 63.8(6) 5_656 5_656
OS26 OW22 OB24 135.7(9) . 5_656
OW22 OW22 OB24 134.4(13) 5_656 5_656
OW10 OW22 OB24 81.8(6) 5_666 5_656
Na3 OW22 OB21 95.9(10) . 5_656
Na13 OW22 OB21 129.0(11) . 5_656
OS25 OW22 OB21 45.9(4) 5_656 5_656
OS34 OW22 OB21 88.2(7) 5_656 5_656
OS26 OW22 OB21 140.2(9) . 5_656
OW22 OW22 OB21 132.8(13) 5_656 5_656
OW10 OW22 OB21 56.3(5) 5_666 5_656
OB24 OW22 OB21 43.0(4) 5_656 5_656
Na3 OW22 OW18 44.4(6) . 5_666
Na13 OW22 OW18 155.5(12) . 5_666
OS25 OW22 OW18 74.9(7) 5_656 5_666
OS34 OW22 OW18 128.9(9) 5_656 5_666
OS26 OW22 OW18 91.2(8) . 5_666
OW22 OW22 OW18 92.4(11) 5_656 5_666
OW10 OW22 OW18 50.8(5) 5_666 5_666
OB24 OW22 OW18 111.0(8) 5_656 5_666
OB21 OW22 OW18 68.2(6) 5_656 5_666
Na3 OW22 OS34 45.8(6) . .
Na13 OW22 OS34 100.2(10) . .
OS25 OW22 OS34 115.7(8) 5_656 .
OS34 OW22 OS34 123.9(8) 5_656 .
OS26 OW22 OS34 45.5(4) . .
OW22 OW22 OS34 52.9(8) 5_656 .
OW10 OW22 OS34 89.4(7) 5_666 .
OB24 OW22 OS34 170.7(9) 5_656 .
OB21 OW22 OS34 128.6(8) 5_656 .
OW18 OW22 OS34 60.5(5) 5_666 .
Na3 OW22 OW39 82.0(10) . 5_656
Na13 OW22 OW39 65.9(10) . 5_656
OS25 OW22 OW39 118.4(10) 5_656 5_656
OS34 OW22 OW39 109.7(10) 5_656 5_656
OS26 OW22 OW39 77.7(8) . 5_656
OW22 OW22 OW39 149.3(15) 5_656 5_656
OW10 OW22 OW39 57.3(7) 5_666 5_656
OB24 OW22 OW39 59.3(7) 5_656 5_656
OB21 OW22 OW39 77.2(8) 5_656 5_656
OW18 OW22 OW39 108.1(10) 5_666 5_656
OS34 OW22 OW39 118.1(9) . 5_656
OW19 OW23 Na11 86.0(12) 4_545 .
OW19 OW23 OW6 58.3(13) 4_545 .
Na11 OW23 OW6 51.6(10) . .
OW19 OW23 OS13 121.2(13) 4_545 .
Na11 OW23 OS13 108.5(8) . .
OW6 OW23 OS13 159.4(12) . .
OW19 OW23 OS4 170.5(13) 4_545 4_545
Na11 OW23 OS4 88.2(7) . 4_545
OW6 OW23 OS4 122.7(11) . 4_545
OS13 OW23 OS4 53.9(5) . 4_545
OW19 OW23 OW17 58.5(11) 4_545 .
Na11 OW23 OW17 47.2(5) . .
OW6 OW23 OW17 72.0(10) . .
OS13 OW23 OW17 90.2(6) . .
OS4 OW23 OW17 112.2(7) 4_545 .
OW19 OW23 OB38 130.8(13) 4_545 4_545
Na11 OW23 OB38 52.5(5) . 4_545
OW6 OW23 OB38 74.0(10) . 4_545
OS13 OW23 OB38 98.8(6) . 4_545
OS4 OW23 OB38 48.7(4) 4_545 4_545
OW17 OW23 OB38 97.5(7) . 4_545
OW19 OW23 OB16 73.1(11) 4_545 .
Na11 OW23 OB16 96.9(7) . .
OW6 OW23 OB16 120.9(11) . .
OS13 OW23 OB16 49.3(4) . .
OS4 OW23 OB16 100.2(6) 4_545 .
OW17 OW23 OB16 53.9(5) . .
OB38 OW23 OB16 129.9(7) 4_545 .
OW19 OW23 OW35 43.5(11) 4_545 7_556
Na11 OW23 OW35 118.2(9) . 7_556
OW6 OW23 OW35 69.6(10) . 7_556
OS13 OW23 OW35 126.0(8) . 7_556
OS4 OW23 OW35 145.7(8) 4_545 7_556
OW17 OW23 OW35 102.0(7) . 7_556
OB38 OW23 OW35 130.4(8) 4_545 7_556
OB16 OW23 OW35 97.9(7) . 7_556
OW19 OW23 OW27 109.9(12) 4_545 .
Na11 OW23 OW27 38.6(4) . .
OW6 OW23 OW27 90.3(10) . .
OS13 OW23 OW27 70.2(5) . .
OS4 OW23 OW27 61.3(4) 4_545 .
OW17 OW23 OW27 52.4(4) . .
OB38 OW23 OW27 55.4(4) 4_545 .
OB16 OW23 OW27 75.9(5) . .
OW35 OW23 OW27 152.3(8) 7_556 .
OW19 OW23 OH28 69.0(12) 4_545 .
Na11 OW23 OH28 138.8(8) . .
OW6 OW23 OH28 125.8(12) . .
OS13 OW23 OH28 63.3(7) . .
OS4 OW23 OH28 111.4(9) 4_545 .
OW17 OW23 OH28 91.6(6) . .
OB38 OW23 OH28 160.0(9) 4_545 .
OB16 OW23 OH28 45.5(4) . .
OW35 OW23 OH28 64.0(8) 7_556 .
OW27 OW23 OH28 120.2(7) . .
OW19 OW23 Ti3 147.4(12) 4_545 4_545
Na11 OW23 Ti3 98.9(7) . 4_545
OW6 OW23 Ti3 145.8(11) . 4_545
OS13 OW23 Ti3 26.9(3) . 4_545
OS4 OW23 Ti3 27.1(3) 4_545 4_545
OW17 OW23 Ti3 102.0(6) . 4_545
OB38 OW23 Ti3 73.4(4) 4_545 4_545
OB16 OW23 Ti3 74.3(5) . 4_545
OW35 OW23 Ti3 142.8(8) 7_556 4_545
OW27 OW23 Ti3 62.3(4) . 4_545
OH28 OW23 Ti3 87.3(8) . 4_545
Na6 OW24 Na4 104.9(7) 7_566 .
Na6 OW24 OH21 132.5(7) 7_566 4
Na4 OW24 OH21 110.0(6) . 4
Na6 OW24 OS6 55.2(4) 7_566 3_455
Na4 OW24 OS6 63.6(4) . 3_455
OH21 OW24 OS6 172.2(6) 4 3_455
Na6 OW24 OH5 69.2(5) 7_566 3_455
Na4 OW24 OH5 102.2(6) . 3_455
OH21 OW24 OH5 130.2(6) 4 3_455
OS6 OW24 OH5 50.7(3) 3_455 3_455
Na6 OW24 OH20 115.0(6) 7_566 7_566
Na4 OW24 OH20 99.4(5) . 7_566
OH21 OW24 OH20 90.1(5) 4 7_566
OS6 OW24 OH20 86.7(5) 3_455 7_566
OH5 OW24 OH20 47.0(3) 3_455 7_566
Na6 OW24 OB4 96.3(5) 7_566 7_566
Na4 OW24 OB4 147.1(7) . 7_566
OH21 OW24 OB4 70.4(4) 4 7_566
OS6 OW24 OB4 112.2(5) 3_455 7_566
OH5 OW24 OB4 62.1(4) 3_455 7_566
OH20 OW24 OB4 48.3(3) 7_566 7_566
Na6 OW24 OB9 158.5(7) 7_566 4
Na4 OW24 OB9 62.3(4) . 4
OH21 OW24 OB9 49.6(4) 4 4
OS6 OW24 OB9 122.9(5) 3_455 4
OH5 OW24 OB9 128.4(5) 3_455 4
OH20 OW24 OB9 85.1(4) 7_566 4
OB4 OW24 OB9 103.2(5) 7_566 4
Na6 OW24 OW20 48.3(5) 7_566 3_455
Na4 OW24 OW20 94.0(6) . 3_455
OH21 OW24 OW20 97.4(6) 4 3_455
OS6 OW24 OW20 87.8(5) 3_455 3_455
OH5 OW24 OW20 117.5(6) 3_455 3_455
OH20 OW24 OW20 161.4(6) 7_566 3_455
OB4 OW24 OW20 118.8(6) 7_566 3_455
OB9 OW24 OW20 112.7(6) 4 3_455
Na6 OW24 OW28 96.2(6) 7_566 3_455
Na4 OW24 OW28 48.7(4) . 3_455
OH21 OW24 OW28 84.0(5) 4 3_455
OS6 OW24 OW28 94.0(5) 3_455 3_455
OH5 OW24 OW28 144.3(6) 3_455 3_455
OH20 OW24 OW28 141.5(5) 7_566 3_455
OB4 OW24 OW28 153.5(6) 7_566 3_455
OB9 OW24 OW28 62.3(4) 4 3_455
OW20 OW24 OW28 56.6(4) 3_455 3_455
Na6 OW24 OW15 118.2(7) 7_566 .
Na4 OW24 OW15 38.7(6) . .
OH21 OW24 OW15 109.2(7) 4 .
OS6 OW24 OW15 63.1(6) 3_455 .
OH5 OW24 OW15 74.7(6) 3_455 .
OH20 OW24 OW15 60.8(6) 7_566 .
OB4 OW24 OW15 108.9(6) 7_566 .
OB9 OW24 OW15 63.8(6) 4 .
OW20 OW24 OW15 130.9(7) 3_455 .
OW28 OW24 OW15 85.4(6) 3_455 .
Na6 OW24 Si21 63.6(4) 7_566 3_455
Na4 OW24 Si21 79.4(4) . 3_455
OH21 OW24 Si21 153.2(6) 4 3_455
OS6 OW24 Si21 25.5(2) 3_455 3_455
OH5 OW24 Si21 25.9(2) 3_455 3_455
OH20 OW24 Si21 63.3(3) 7_566 3_455
OB4 OW24 Si21 88.0(4) 7_566 3_455
OB9 OW24 Si21 125.4(5) 4 3_455
OW20 OW24 Si21 107.1(5) 3_455 3_455
OW28 OW24 Si21 118.4(5) 3_455 3_455
OW15 OW24 Si21 62.0(5) . 3_455
K1 OW25 OW9 152(3) . .
K1 OW25 OW25 84(2) . 2
OW9 OW25 OW25 69.4(13) . 2
K1 OW25 OS5 114(2) . .
OW9 OW25 OS5 94.2(15) . .
OW25 OW25 OS5 150.3(13) 2 .
K1 OW25 K1 64(2) . 2
OW9 OW25 K1 90.9(15) . 2
OW25 OW25 K1 21.9(7) 2 2
OS5 OW25 K1 150.0(10) . 2
K1 OW25 OW9 130(2) . 2
OW9 OW25 OW9 23.1(17) . 2
OW25 OW25 OW9 46.3(10) 2 2
OS5 OW25 OW9 115.3(14) . 2
K1 OW25 OW9 68.0(13) 2 2
K1 OW25 OS14 99(2) . 3_455
OW9 OW25 OS14 90.5(16) . 3_455
OW25 OW25 OS14 88.7(11) 2 3_455
OS5 OW25 OS14 66.2(6) . 3_455
K1 OW25 OS14 84.3(8) 2 3_455
OW9 OW25 OS14 90.8(13) 2 3_455
K1 OW25 OH19 75(2) . 4
OW9 OW25 OH19 99.1(16) . 4
OW25 OW25 OH19 98.1(11) 2 4
OS5 OW25 OH19 109.2(8) . 4
K1 OW25 OH19 99.1(9) 2 4
OW9 OW25 OH19 99.5(13) 2 4
OS14 OW25 OH19 169.8(10) 3_455 4
K1 OW25 OW7 41(2) . .
OW9 OW25 OW7 158(2) . .
OW25 OW25 OW7 123.8(13) 2 .
OS5 OW25 OW7 80.3(13) . .
K1 OW25 OW7 104.6(14) 2 .
OW9 OW25 OW7 160.8(18) 2 .
OS14 OW25 OW7 106.4(14) 3_455 .
OH19 OW25 OW7 63.5(13) 4 .
K1 OW25 OS14 77(2) . 4
OW9 OW25 OS14 78.1(14) . 4
OW25 OW25 OS14 48.2(8) 2 4
OS5 OW25 OS14 154.9(9) . 4
K1 OW25 OS14 54.8(8) 2 4
OW9 OW25 OS14 63.2(11) 2 4
OS14 OW25 OS14 136.7(7) 3_455 4
OH19 OW25 OS14 50.1(4) 4 4
OW7 OW25 OS14 97.9(13) . 4
K1 OW25 Ti8 102(2) . 3_455
OW9 OW25 Ti8 100.4(15) . 3_455
OW25 OW25 Ti8 122.7(12) 2 3_455
OS5 OW25 Ti8 33.6(3) . 3_455
K1 OW25 Ti8 116.4(9) 2 3_455
OW9 OW25 Ti8 112.4(13) 2 3_455
OS14 OW25 Ti8 34.1(3) 3_455 3_455
OH19 OW25 Ti8 138.8(7) 4 3_455
OW7 OW25 Ti8 86.8(13) . 3_455
OS14 OW25 Ti8 170.8(7) 4 3_455
K1 OW25 Si7 127(2) . .
OW9 OW25 Si7 79.9(14) . .
OW25 OW25 Si7 148.6(5) 2 .
OS5 OW25 Si7 23.5(3) . .
K1 OW25 Si7 165.9(9) 2 .
OW9 OW25 Si7 103.0(12) 2 .
OS14 OW25 Si7 85.1(6) 3_455 .
OH19 OW25 Si7 92.9(6) 4 .
OW7 OW25 Si7 87.3(13) . .
OS14 OW25 Si7 132.0(7) 4 .
Ti8 OW25 Si7 55.8(3) 3_455 .
Na8 OW26 Na9 126.0(7) . 4
Na8 OW26 OT4 90.9(5) . 1_565
Na9 OW26 OT4 89.5(6) 4 1_565
Na8 OW26 OW1 108.5(10) . 4
Na9 OW26 OW1 42.0(9) 4 4
OT4 OW26 OW1 130.4(11) 1_565 4
Na8 OW26 OW10 48.0(4) . .
Na9 OW26 OW10 127.1(7) 4 .
OT4 OW26 OW10 135.0(6) 1_565 .
OW1 OW26 OW10 86.4(10) 4 .
Na8 OW26 OS21 92.0(5) . 1_565
Na9 OW26 OS21 46.4(5) 4 1_565
OT4 OW26 OS21 55.9(4) 1_565 1_565
OW1 OW26 OS21 77.7(9) 4 1_565
OW10 OW26 OS21 129.0(6) . 1_565
Na8 OW26 OB34 136.6(7) . 4
Na9 OW26 OB34 91.9(6) 4 4
OT4 OW26 OB34 111.9(6) 1_565 4
OW1 OW26 OB34 84.8(9) 4 4
OW10 OW26 OB34 94.0(5) . 4
OS21 OW26 OB34 131.4(6) 1_565 4
Na8 OW26 OB29 90.6(5) . 4
Na9 OW26 OB29 138.3(7) 4 4
OT4 OW26 OB29 111.5(6) 1_565 4
OW1 OW26 OB29 113.3(10) 4 4
OW10 OW26 OB29 60.6(4) . 4
OS21 OW26 OB29 167.2(6) 1_565 4
OB34 OW26 OB29 47.3(3) 4 4
Na8 OW26 OS23 46.9(4) . 1_565
Na9 OW26 OS23 92.1(6) 4 1_565
OT4 OW26 OS23 55.7(4) 1_565 1_565
OW1 OW26 OS23 106.4(9) 4 1_565
OW10 OW26 OS23 93.4(5) . 1_565
OS21 OW26 OS23 47.8(4) 1_565 1_565
OB34 OW26 OS23 167.0(6) 4 1_565
OB29 OW26 OS23 129.6(5) 4 1_565
Na8 OW26 OS11 45.3(4) . .
Na9 OW26 OS11 132.8(6) 4 .
OT4 OW26 OS11 51.8(4) 1_565 .
OW1 OW26 OS11 149.5(10) 4 .
OW10 OW26 OS11 83.2(5) . .
OS21 OW26 OS11 86.8(4) 1_565 .
OB34 OW26 OS11 124.4(5) 4 .
OB29 OW26 OS11 86.1(4) 4 .
OS23 OW26 OS11 46.1(3) 1_565 .
Na8 OW26 OS15 134.1(6) . 4
Na9 OW26 OS15 44.4(4) 4 4
OT4 OW26 OS15 51.5(4) 1_565 4
OW1 OW26 OS15 85.3(10) 4 4
OW10 OW26 OS15 171.5(6) . 4
OS21 OW26 OS15 47.2(3) 1_565 4
OB34 OW26 OS15 86.8(4) 4 4
OB29 OW26 OS15 124.7(5) 4 4
OS23 OW26 OS15 87.3(4) 1_565 4
OS11 OW26 OS15 103.2(5) . 4
Na8 OW26 OB15 176.8(7) . 4
Na9 OW26 OB15 54.9(5) 4 4
OT4 OW26 OB15 86.0(5) 1_565 4
OW1 OW26 OB15 74.2(9) 4 4
OW10 OW26 OB15 134.6(6) . 4
OS21 OW26 OB15 86.9(4) 1_565 4
OB34 OW26 OB15 44.6(3) 4 4
OB29 OW26 OB15 89.8(4) 4 4
OS23 OW26 OB15 131.1(5) 1_565 4
OS11 OW26 OB15 131.6(5) . 4
OS15 OW26 OB15 43.7(3) 4 4
Na10 OW27 Na11 88.4(5) . .
Na10 OW27 OT3 121.5(4) . .
Na11 OW27 OT3 123.5(6) . .
Na10 OW27 OHT3 112.9(4) . 4_545
Na11 OW27 OHT3 110.6(5) . 4_545
OT3 OW27 OHT3 100.5(4) . 4_545
Na10 OW27 OW17 50.0(3) . .
Na11 OW27 OW17 47.7(4) . .
OT3 OW27 OW17 115.1(4) . .
OHT3 OW27 OW17 144.4(5) 4_545 .
Na10 OW27 OB8 48.9(3) . .
Na11 OW27 OB8 103.3(5) . .
OT3 OW27 OB8 132.9(4) . .
OHT3 OW27 OB8 64.1(3) 4_545 .
OW17 OW27 OB8 91.3(4) . .
Na10 OW27 OS2 167.4(5) . 4_545
Na11 OW27 OS2 100.3(4) . 4_545
OT3 OW27 OS2 61.0(3) . 4_545
OHT3 OW27 OS2 55.5(3) 4_545 4_545
OW17 OW27 OS2 142.1(4) . 4_545
OB8 OW27 OS2 119.4(4) . 4_545
Na10 OW27 OS27 101.1(4) . .
Na11 OW27 OS27 165.8(5) . .
OT3 OW27 OS27 60.3(3) . .
OHT3 OW27 OS27 56.0(3) 4_545 .
OW17 OW27 OS27 145.9(4) . .
OB8 OW27 OS27 75.8(3) . .
OS2 OW27 OS27 68.8(3) 4_545 .
Na10 OW27 OB38 139.7(4) . 4_545
Na11 OW27 OB38 52.6(4) . 4_545
OT3 OW27 OB38 92.3(4) . 4_545
OHT3 OW27 OB38 77.8(3) 4_545 4_545
OW17 OW27 OB38 97.9(4) . 4_545
OB8 OW27 OB38 123.5(4) . 4_545
OS2 OW27 OB38 47.7(3) 4_545 4_545
OS27 OW27 OB38 115.7(3) . 4_545
Na10 OW27 OB5 54.4(3) . .
Na11 OW27 OB5 140.8(5) . .
OT3 OW27 OB5 90.0(3) . .
OHT3 OW27 OB5 78.4(3) 4_545 .
OW17 OW27 OB5 102.6(4) . .
OB8 OW27 OB5 44.7(3) . .
OS2 OW27 OB5 114.8(3) 4_545 .
OS27 OW27 OB5 46.7(2) . .
OB38 OW27 OB5 156.2(4) 4_545 .
Na10 OW27 OH22 102.4(4) . 4_545
Na11 OW27 OH22 45.2(3) . 4_545
OT3 OW27 OH22 135.5(4) . 4_545
OHT3 OW27 OH22 65.5(3) 4_545 4_545
OW17 OW27 OH22 86.5(4) . 4_545
OB8 OW27 OH22 81.0(3) . 4_545
OS2 OW27 OH22 77.9(3) 4_545 4_545
OS27 OW27 OH22 121.4(4) . 4_545
OB38 OW27 OH22 44.6(3) 4_545 4_545
OB5 OW27 OH22 124.4(4) . 4_545
Na10 OW27 Si6 164.3(4) . 4_545
Na11 OW27 Si6 76.5(4) . 4_545
OT3 OW27 Si6 65.8(3) . 4_545
OHT3 OW27 Si6 77.1(3) 4_545 4_545
OW17 OW27 Si6 114.8(4) . 4_545
OB8 OW27 Si6 138.6(4) . 4_545
OS2 OW27 Si6 27.32(18) 4_545 4_545
OS27 OW27 Si6 94.6(3) . 4_545
OB38 OW27 Si6 27.46(19) 4_545 4_545
OB5 OW27 Si6 141.3(3) . 4_545
OH22 OW27 Si6 69.8(3) 4_545 4_545
Na4 OW28 OT6 93.2(4) 3_545 3_545
Na4 OW28 Ba 102.1(4) 3_545 .
OT6 OW28 Ba 98.7(4) 3_545 .
Na4 OW28 OW20 92.0(5) 3_545 .
OT6 OW28 OW20 157.3(5) 3_545 .
Ba OW28 OW20 58.6(4) . .
Na4 OW28 OS3 49.2(3) 3_545 3_545
OT6 OW28 OS3 86.8(4) 3_545 3_545
Ba OW28 OS3 55.1(2) . 3_545
OW20 OW28 OS3 80.0(4) . 3_545
Na4 OW28 OW38 113.7(7) 3_545 3
OT6 OW28 OW38 143.8(7) 3_545 3
Ba OW28 OW38 98.7(7) . 3
OW20 OW28 OW38 50.3(7) . 3
OS3 OW28 OW38 129.0(7) 3_545 3
Na4 OW28 OS46 93.0(4) 3_545 2_655
OT6 OW28 OS46 59.2(3) 3_545 2_655
Ba OW28 OS46 154.1(4) . 2_655
OW20 OW28 OS46 142.5(5) . 2_655
OS3 OW28 OS46 129.2(4) 3_545 2_655
OW38 OW28 OS46 94.2(7) 3 2_655
Na4 OW28 OHT4 129.8(4) 3_545 3
OT6 OW28 OHT4 96.0(4) 3_545 3
Ba OW28 OHT4 124.9(4) . 3
OW20 OW28 OHT4 97.6(5) . 3
OS3 OW28 OHT4 177.2(4) 3_545 3
OW38 OW28 OHT4 48.4(6) 3 3
OS46 OW28 OHT4 52.4(3) 2_655 3
Na4 OW28 OS10 51.6(3) 3_545 2_655
OT6 OW28 OS10 52.5(3) 3_545 2_655
Ba OW28 OS10 131.6(4) . 2_655
OW20 OW28 OS10 141.8(5) . 2_655
OS3 OW28 OS10 82.4(3) 3_545 2_655
OW38 OW28 OS10 128.0(7) 3 2_655
OS46 OW28 OS10 47.3(3) 2_655 2_655
OHT4 OW28 OS10 98.8(4) 3 2_655
Na4 OW28 OS36 150.8(5) 3_545 3_545
OT6 OW28 OS36 59.6(3) 3_545 3_545
Ba OW28 OS36 92.9(3) . 3_545
OW20 OW28 OS36 117.2(5) . 3_545
OS3 OW28 OS36 130.7(4) 3_545 3_545
OW38 OW28 OS36 88.1(7) 3 3_545
OS46 OW28 OS36 65.0(3) 2_655 3_545
OHT4 OW28 OS36 51.7(3) 3 3_545
OS10 OW28 OS36 100.0(3) 2_655 3_545
Na4 OW28 OS33 126.8(4) 3_545 3_545
OT6 OW28 OS33 52.6(3) 3_545 3_545
Ba OW28 OS33 55.2(2) . 3_545
OW20 OW28 OS33 107.5(5) . 3_545
OS3 OW28 OS33 85.3(3) 3_545 3_545
OW38 OW28 OS33 116.8(7) 3 3_545
OS46 OW28 OS33 98.9(3) 2_655 3_545
OHT4 OW28 OS33 96.9(4) 3 3_545
OS10 OW28 OS33 104.4(3) 2_655 3_545
OS36 OW28 OS33 46.1(3) 3_545 3_545
Na4 OW28 OW24 42.7(3) 3_545 3_545
OT6 OW28 OW24 133.6(5) 3_545 3_545
Ba OW28 OW24 103.5(4) . 3_545
OW20 OW28 OW24 59.8(4) . 3_545
OS3 OW28 OW24 74.1(4) 3_545 3_545
OW38 OW28 OW24 71.4(7) 3 3_545
OS46 OW28 OW24 101.8(4) 2_655 3_545
OHT4 OW28 OW24 103.5(4) 3 3_545
OS10 OW28 OW24 82.9(4) 2_655 3_545
OS36 OW28 OW24 155.2(5) 3_545 3_545
OS33 OW28 OW24 157.1(4) 3_545 3_545
Na15 OW29 Na1 92.4(9) . .
Na15 OW29 OH3 119.6(9) . 5_666
Na1 OW29 OH3 94.5(6) . 5_666
Na15 OW29 OS40 104.2(9) . .
Na1 OW29 OS40 91.9(6) . .
OH3 OW29 OS40 135.2(7) 5_666 .
Na15 OW29 OW33 47.9(8) . 5_666
Na1 OW29 OW33 87.5(7) . 5_666
OH3 OW29 OW33 167.5(8) 5_666 5_666
OS40 OW29 OW33 56.8(5) . 5_666
Na15 OW29 OW2 51.8(11) . .
Na1 OW29 OW2 40.8(9) . .
OH3 OW29 OW2 109.6(11) 5_666 .
OS40 OW29 OW2 104.0(10) . .
OW33 OW29 OW2 64.6(10) 5_666 .
Na15 OW29 OB7 156.4(10) . .
Na1 OW29 OB7 109.5(6) . .
OH3 OW29 OB7 68.6(5) 5_666 .
OS40 OW29 OB7 67.4(4) . .
OW33 OW29 OB7 122.2(7) 5_666 .
OW2 OW29 OB7 150.2(10) . .
Na15 OW29 OH6 108.8(9) . .
Na1 OW29 OH6 43.2(4) . .
OH3 OW29 OH6 116.6(6) 5_666 .
OS40 OW29 OH6 49.7(4) . .
OW33 OW29 OH6 72.9(6) 5_666 .
OW2 OW29 OH6 70.9(9) . .
OB7 OW29 OH6 83.2(5) . .
Na15 OW29 OS28 109.8(9) . 5_666
Na1 OW29 OS28 44.0(4) . 5_666
OH3 OW29 OS28 50.6(4) 5_666 5_666
OS40 OW29 OS28 123.4(6) . 5_666
OW33 OW29 OS28 129.5(7) 5_666 5_666
OW2 OW29 OS28 67.8(10) . 5_666
OB7 OW29 OS28 92.5(5) . 5_666
OH6 OW29 OS28 76.8(4) . 5_666
Na15 OW29 Si2 118.7(9) . .
Na1 OW29 Si2 69.3(5) . .
OH3 OW29 Si2 119.7(6) 5_666 .
OS40 OW29 Si2 27.3(3) . .
OW33 OW29 Si2 72.5(5) 5_666 .
OW2 OW29 Si2 94.7(9) . .
OB7 OW29 Si2 64.3(4) . .
OH6 OW29 Si2 26.4(2) . .
OS28 OW29 Si2 96.1(5) 5_666 .
Na15 OW29 Si33 123.7(9) . 5_666
Na1 OW29 Si33 69.9(5) . 5_666
OH3 OW29 Si33 25.2(3) 5_666 5_666
OS40 OW29 Si33 128.3(6) . 5_666
OW33 OW29 Si33 156.3(7) 5_666 5_666
OW2 OW29 Si33 92.8(10) . 5_666
OB7 OW29 Si33 73.9(4) . 5_666
OH6 OW29 Si33 93.8(5) . 5_666
OS28 OW29 Si33 26.8(2) 5_666 5_666
Si2 OW29 Si33 104.4(5) . 5_666
Na15 OW29 OS4 100.0(8) . .
Na1 OW29 OS4 142.4(7) . .
OH3 OW29 OS4 109.3(6) 5_666 .
OS40 OW29 OS4 50.6(4) . .
OW33 OW29 OS4 75.5(6) 5_666 .
OW2 OW29 OS4 140.0(10) . .
OB7 OW29 OS4 57.2(3) . .
OH6 OW29 OS4 99.3(5) . .
OS28 OW29 OS4 149.7(6) 5_666 .
Si2 OW29 OS4 73.6(4) . .
Si33 OW29 OS4 127.0(5) 5_666 .
Na7 OW30 OW21 131(3) . 7_566
Na7 OW30 OH10 98(2) . .
OW21 OW30 OH10 130(3) 7_566 .
Na7 OW30 OW4 81(2) . .
OW21 OW30 OW4 87(2) 7_566 .
OH10 OW30 OW4 114(2) . .
Na7 OW30 OW13 92(2) . 5_666
OW21 OW30 OW13 68.4(16) 7_566 5_666
OH10 OW30 OW13 106(2) . 5_666
OW4 OW30 OW13 140(3) . 5_666
Na7 OW30 Na14 52.8(15) . .
OW21 OW30 Na14 134(2) 7_566 .
OH10 OW30 Na14 79.9(16) . .
OW4 OW30 Na14 47.2(13) . .
OW13 OW30 Na14 144.3(19) 5_666 .
Na7 OW30 OW40 96(2) . .
OW21 OW30 OW40 102(2) 7_566 .
OH10 OW30 OW40 57.4(15) . .
OW4 OW30 OW40 170(3) . .
OW13 OW30 OW40 48.9(11) 5_666 .
Na14 OW30 OW40 123.3(19) . .
Na7 OW30 OB22 59.2(15) . 5_666
OW21 OW30 OB22 71.5(17) 7_566 5_666
OH10 OW30 OB22 156(2) . 5_666
OW4 OW30 OB22 74.8(17) . 5_666
OW13 OW30 OB22 67.9(12) 5_666 5_666
Na14 OW30 OB22 91.9(14) . 5_666
OW40 OW30 OB22 111.5(17) . 5_666
Na7 OW30 Si3 77.5(18) . .
OW21 OW30 Si3 152(2) 7_566 .
OH10 OW30 Si3 22.5(8) . .
OW4 OW30 Si3 101(2) . .
OW13 OW30 Si3 115.0(17) 5_666 .
Na14 OW30 Si3 60.2(10) . .
OW40 OW30 Si3 68.4(13) . .
OB22 OW30 Si3 136.7(17) 5_666 .
Na7 OW30 OS18 53.7(14) . .
OW21 OW30 OS18 172(2) 7_566 .
OH10 OW30 OS18 48.3(12) . .
OW4 OW30 OS18 87.0(18) . .
OW13 OW30 OS18 119.4(17) 5_666 .
Na14 OW30 OS18 40.4(7) . .
OW40 OW30 OS18 83.1(15) . .
OB22 OW30 OS18 112.4(15) 5_666 .
Si3 OW30 OS18 25.8(4) . .
Na7 OW30 OH30 123(2) . 7_566
OW21 OW30 OH30 86.8(18) 7_566 7_566
OH10 OW30 OH30 71.4(15) . 7_566
OW4 OW30 OH30 56.3(16) . 7_566
OW13 OW30 OH30 145.7(19) 5_666 7_566
Na14 OW30 OH30 69.9(12) . 7_566
OW40 OW30 OH30 119.9(19) . 7_566
OB22 OW30 OH30 127.3(17) 5_666 7_566
Si3 OW30 OH30 76.4(11) . 7_566
OS18 OW30 OH30 85.4(13) . 7_566
Na7 OW30 OW40 100(2) . 7_566
OW21 OW30 OW40 108(2) 7_566 7_566
OH10 OW30 OW40 44.5(13) . 7_566
OW4 OW30 OW40 158(2) . 7_566
OW13 OW30 OW40 61.7(12) 5_666 7_566
Na14 OW30 OW40 116.4(17) . 7_566
OW40 OW30 OW40 13.4(14) . 7_566
OB22 OW30 OW40 124.6(16) 5_666 7_566
Si3 OW30 OW40 57.9(11) . 7_566
OS18 OW30 OW40 76.3(13) . 7_566
OH30 OW30 OW40 107.4(16) 7_566 7_566
OS43 OW31 OH15 116.2(8) 5_666 5_666
OS43 OW31 OW34 85.3(7) 5_666 5_666
OH15 OW31 OW34 77.5(7) 5_666 5_666
OS43 OW31 OS32 61.8(5) 5_666 5_666
OH15 OW31 OS32 58.9(5) 5_666 5_666
OW34 OW31 OS32 93.9(7) 5_666 5_666
OS43 OW31 OB14 57.4(5) 5_666 5_666
OH15 OW31 OB14 156.8(9) 5_666 5_666
OW34 OW31 OB14 79.7(6) 5_666 5_666
OS32 OW31 OB14 119.1(7) 5_666 5_666
OS43 OW31 Si27 28.8(3) 5_666 5_666
OH15 OW31 Si27 135.2(8) 5_666 5_666
OW34 OW31 Si27 73.9(5) 5_666 5_666
OS32 OW31 Si27 89.3(6) 5_666 5_666
OB14 OW31 Si27 30.4(3) 5_666 5_666
OS43 OW31 Si36 87.5(6) 5_666 5_666
OH15 OW31 Si36 30.0(4) 5_666 5_666
OW34 OW31 Si36 82.6(6) 5_666 5_666
OS32 OW31 Si36 29.1(3) 5_666 5_666
OB14 OW31 Si36 141.6(7) 5_666 5_666
Si27 OW31 Si36 111.6(6) 5_666 5_666
OS43 OW31 Ti11 31.4(3) 5_666 5_666
OH15 OW31 Ti11 84.9(6) 5_666 5_666
OW34 OW31 Ti11 79.4(5) 5_666 5_666
OS32 OW31 Ti11 33.3(3) 5_666 5_666
OB14 OW31 Ti11 86.9(5) 5_666 5_666
Si27 OW31 Ti11 56.6(3) 5_666 5_666
Si36 OW31 Ti11 56.3(3) 5_666 5_666
OS43 OW31 OT5 48.9(4) 5_666 5_666
OH15 OW31 OT5 75.7(5) 5_666 5_666
OW34 OW31 OT5 48.8(4) 5_666 5_666
OS32 OW31 OT5 50.5(4) 5_666 5_666
OB14 OW31 OT5 86.2(5) 5_666 5_666
Si27 OW31 OT5 59.5(4) 5_666 5_666
Si36 OW31 OT5 56.8(3) 5_666 5_666
Ti11 OW31 OT5 30.9(2) 5_666 5_666
OS43 OW31 OW36 106.2(7) 5_666 5_666
OH15 OW31 OW36 39.7(5) 5_666 5_666
OW34 OW31 OW36 38.0(5) 5_666 5_666
OS32 OW31 OW36 76.8(5) 5_666 5_666
OB14 OW31 OW36 117.7(7) 5_666 5_666
Si27 OW31 OW36 107.4(6) 5_666 5_666
Si36 OW31 OW36 53.4(4) 5_666 5_666
Ti11 OW31 OW36 83.4(5) 5_666 5_666
OT5 OW31 OW36 57.4(4) 5_666 5_666
OS43 OW31 OS48 39.8(4) 5_666 5_666
OH15 OW31 OS48 118.6(7) 5_666 5_666
OW34 OW31 OS48 52.2(4) 5_666 5_666
OS32 OW31 OS48 88.8(5) 5_666 5_666
OB14 OW31 OS48 40.6(3) 5_666 5_666
Si27 OW31 OS48 21.82(19) 5_666 5_666
Si36 OW31 OS48 102.7(5) 5_666 5_666
Ti11 OW31 OS48 56.3(3) 5_666 5_666
OT5 OW31 OS48 46.0(3) 5_666 5_666
OW36 OW31 OS48 86.1(5) 5_666 5_666
OS43 OW31 OH14 160.8(8) 5_666 3
OH15 OW31 OH14 57.6(6) 5_666 3
OW34 OW31 OH14 75.6(6) 5_666 3
OS32 OW31 OH14 116.4(7) 5_666 3
OB14 OW31 OH14 120.0(7) 5_666 3
Si27 OW31 OH14 141.1(7) 5_666 3
Si36 OW31 OH14 87.6(6) 5_666 3
Ti11 OW31 OH14 138.3(7) 5_666 3
OT5 OW31 OH14 113.9(6) 5_666 3
OW36 OW31 OH14 56.6(5) 5_666 3
OS48 OW31 OH14 124.0(6) 5_666 3
OH4 OW32 OH20 80.8(7) . 5_666
OH4 OW32 OH8 140.1(10) . .
OH20 OW32 OH8 138.7(10) 5_666 .
OH4 OW32 OW5 65.5(9) . .
OH20 OW32 OW5 115.6(11) 5_666 .
OH8 OW32 OW5 92.9(10) . .
OH4 OW32 OB30 92.3(8) . .
OH20 OW32 OB30 166.9(10) 5_666 .
OH8 OW32 OB30 48.0(5) . .
OW5 OW32 OB30 70.6(9) . .
OH4 OW32 OW15 59.6(7) . 3_545
OH20 OW32 OW15 62.1(7) 5_666 3_545
OH8 OW32 OW15 125.6(10) . 3_545
OW5 OW32 OW15 124.7(11) . 3_545
OB30 OW32 OW15 104.7(9) . 3_545
OH4 OW32 OH5 44.7(5) . .
OH20 OW32 OH5 42.3(4) 5_666 .
OH8 OW32 OH5 166.3(9) . .
OW5 OW32 OH5 78.2(9) . .
OB30 OW32 OH5 135.2(9) . .
OW15 OW32 OH5 68.0(7) 3_545 .
OH4 OW32 OH17 37.6(4) . .
OH20 OW32 OH17 98.0(7) 5_666 .
OH8 OW32 OH17 113.4(8) . .
OW5 OW32 OH17 87.1(9) . .
OB30 OW32 OH17 70.2(5) . .
OW15 OW32 OH17 44.3(6) 3_545 .
OH5 OW32 OH17 77.0(5) . .
OH4 OW32 OB5 53.5(5) . .
OH20 OW32 OB5 132.5(8) 5_666 .
OH8 OW32 OB5 86.9(7) . .
OW5 OW32 OB5 60.3(8) . .
OB30 OW32 OB5 38.9(4) . .
OW15 OW32 OB5 81.7(7) 3_545 .
OH5 OW32 OB5 97.6(6) . .
OH17 OW32 OB5 38.1(3) . .
OH4 OW32 Na5 34.7(4) . .
OH20 OW32 Na5 106.9(7) 5_666 .
OH8 OW32 Na5 112.7(8) . .
OW5 OW32 Na5 32.6(7) . .
OB30 OW32 Na5 71.8(5) . .
OW15 OW32 Na5 92.3(7) 3_545 .
OH5 OW32 Na5 64.7(5) . .
OH17 OW32 Na5 55.9(4) . .
OB5 OW32 Na5 41.4(3) . .
OH4 OW32 OB3 100.1(7) . 5_666
OH20 OW32 OB3 37.1(4) 5_666 5_666
OH8 OW32 OB3 115.8(8) . 5_666
OW5 OW32 OB3 95.9(9) . 5_666
OB30 OW32 OB3 156.0(9) . 5_666
OW15 OW32 OB3 99.2(8) 3_545 5_666
OH5 OW32 OB3 55.7(4) . 5_666
OH17 OW32 OB3 130.5(7) . 5_666
OB5 OW32 OB3 149.0(7) . 5_666
Na5 OW32 OB3 107.8(6) . 5_666
Na15 OW33 OH28 118.3(12) 5_666 8_556
Na15 OW33 OS40 98.9(9) 5_666 5_666
OH28 OW33 OS40 128.2(10) 8_556 5_666
Na15 OW33 OS13 119.5(10) 5_666 8_556
OH28 OW33 OS13 75.2(8) 8_556 8_556
OS40 OW33 OS13 54.7(5) 5_666 8_556
Na15 OW33 OW29 43.5(7) 5_666 5_666
OH28 OW33 OW29 150.7(12) 8_556 5_666
OS40 OW33 OW29 55.8(5) 5_666 5_666
OS13 OW33 OW29 94.4(7) 8_556 5_666
Na15 OW33 OW2 48.5(11) 5_666 5_666
OH28 OW33 OW2 132.2(12) 8_556 5_666
OS40 OW33 OW2 99.2(10) 5_666 5_666
OS13 OW33 OW2 152.1(11) 8_556 5_666
OW29 OW33 OW2 59.2(10) 5_666 5_666
Na15 OW33 OW12 108.5(12) 5_666 5_666
OH28 OW33 OW12 117.3(13) 8_556 5_666
OS40 OW33 OW12 78.3(9) 5_666 5_666
OS13 OW33 OW12 115.3(10) 8_556 5_666
OW29 OW33 OW12 92.0(9) 5_666 5_666
OW2 OW33 OW12 61.4(11) 5_666 5_666
Na15 OW33 OB33 163.9(10) 5_666 8_556
OH28 OW33 OB33 55.8(8) 8_556 8_556
OS40 OW33 OB33 78.3(6) 5_666 8_556
OS13 OW33 OB33 46.2(4) 8_556 8_556
OW29 OW33 OB33 133.2(8) 5_666 8_556
OW2 OW33 OB33 147.5(11) 5_666 8_556
OW12 OW33 OB33 86.6(9) 5_666 8_556
Na15 OW33 Ti3 105.9(9) 5_666 5_666
OH28 OW33 Ti3 103.2(8) 8_556 5_666
OS40 OW33 Ti3 27.9(3) 5_666 5_666
OS13 OW33 Ti3 27.9(3) 8_556 5_666
OW29 OW33 Ti3 70.1(5) 5_666 5_666
OW2 OW33 Ti3 124.4(10) 5_666 5_666
OW12 OW33 Ti3 101.5(9) 5_666 5_666
OB33 OW33 Ti3 64.5(4) 8_556 5_666
Na15 OW33 OW23 82.7(9) 5_666 8_556
OH28 OW33 OW23 67.2(9) 8_556 8_556
OS40 OW33 OW23 84.8(6) 5_666 8_556
OS13 OW33 OW23 46.3(5) 8_556 8_556
OW29 OW33 OW23 85.7(7) 5_666 8_556
OW2 OW33 OW23 131.1(11) 5_666 8_556
OW12 OW33 OW23 160.9(10) 5_666 8_556
OB33 OW33 OW23 81.3(6) 8_556 8_556
Ti3 OW33 OW23 59.9(4) 5_666 8_556
Na15 OW33 OH6 90.7(8) 5_666 5_666
OH28 OW33 OH6 150.6(11) 8_556 5_666
OS40 OW33 OH6 43.0(4) 5_666 5_666
OS13 OW33 OH6 95.5(6) 8_556 5_666
OW29 OW33 OH6 56.0(5) 5_666 5_666
OW2 OW33 OH6 63.1(9) 5_666 5_666
OW12 OW33 OH6 41.4(8) 5_666 5_666
OB33 OW33 OH6 97.5(6) 8_556 5_666
Ti3 OW33 OH6 70.7(4) 5_666 5_666
OW23 OW33 OH6 125.7(7) 8_556 5_666
Na15 OW33 Na1 58.2(7) 5_666 5_666
OH28 OW33 Na1 164.6(10) 8_556 5_666
OS40 OW33 Na1 66.1(5) 5_666 5_666
OS13 OW33 Na1 120.0(7) 8_556 5_666
OW29 OW33 Na1 38.4(4) 5_666 5_666
OW2 OW33 Na1 33.1(9) 5_666 5_666
OW12 OW33 Na1 56.1(8) 5_666 5_666
OB33 OW33 Na1 131.8(7) 8_556 5_666
Ti3 OW33 Na1 92.0(5) 5_666 5_666
OW23 OW33 Na1 124.1(6) 8_556 5_666
OH6 OW33 Na1 34.5(3) 5_666 5_666
OW36 OW34 OW31 100.8(7) . 5_666
OW36 OW34 OT5 88.6(6) . .
OW31 OW34 OT5 84.9(6) 5_666 .
OW36 OW34 OHT1 129.7(6) . .
OW31 OW34 OHT1 129.4(6) 5_666 .
OT5 OW34 OHT1 98.7(4) . .
OW36 OW34 OS48 147.6(7) . .
OW31 OW34 OS48 86.7(6) 5_666 .
OT5 OW34 OS48 60.5(3) . .
OHT1 OW34 OS48 54.2(3) . .
OW36 OW34 OS47 90.5(6) . .
OW31 OW34 OS47 143.2(7) 5_666 .
OT5 OW34 OS47 60.4(3) . .
OHT1 OW34 OS47 53.4(3) . .
OS48 OW34 OS47 66.8(3) . .
OW36 OW34 OH15 50.6(5) . .
OW31 OW34 OH15 50.5(5) 5_666 .
OT5 OW34 OH15 80.4(4) . .
OHT1 OW34 OH15 179.1(6) . .
OS48 OW34 OH15 125.0(5) . .
OS47 OW34 OH15 126.1(5) . .
OW36 OW34 OB1 77.3(6) . .
OW31 OW34 OB1 142.6(6) 5_666 .
OT5 OW34 OB1 131.9(5) . .
OHT1 OW34 OB1 60.9(4) . .
OS48 OW34 OB1 115.1(5) . .
OS47 OW34 OB1 73.9(3) . .
OH15 OW34 OB1 119.8(5) . .
OW36 OW34 OB20 54.4(5) . .
OW31 OW34 OB20 155.0(7) 5_666 .
OT5 OW34 OB20 91.0(4) . .
OHT1 OW34 OB20 75.6(4) . .
OS48 OW34 OB20 112.6(4) . .
OS47 OW34 OB20 46.7(3) . .
OH15 OW34 OB20 104.5(4) . .
OB1 OW34 OB20 43.7(3) . .
OW36 OW34 OS43 121.2(6) . .
OW31 OW34 OS43 44.6(5) 5_666 .
OT5 OW34 OS43 51.2(3) . .
OHT1 OW34 OS43 100.7(4) . .
OS48 OW34 OS43 47.1(3) . .
OS47 OW34 OS43 99.9(4) . .
OH15 OW34 OS43 78.6(4) . .
OB1 OW34 OS43 160.9(5) . .
OB20 OW34 OS43 141.5(4) . .
OW36 OW34 OS25 49.6(5) . .
OW31 OW34 OS25 119.9(6) 5_666 .
OT5 OW34 OS25 50.7(3) . .
OHT1 OW34 OS25 99.3(4) . .
OS48 OW34 OS25 99.4(4) . .
OS47 OW34 OS25 46.7(3) . .
OH15 OW34 OS25 80.3(4) . .
OB1 OW34 OS25 87.7(4) . .
OB20 OW34 OS25 44.0(3) . .
OS43 OW34 OS25 101.1(4) . .
OW36 OW34 Si27 146.9(6) . .
OW31 OW34 Si27 60.1(5) 5_666 .
OT5 OW34 Si27 64.4(3) . .
OHT1 OW34 Si27 76.0(3) . .
OS48 OW34 Si27 26.64(19) . .
OS47 OW34 Si27 91.9(3) . .
OH15 OW34 Si27 103.4(4) . .
OB1 OW34 Si27 134.8(5) . .
OB20 OW34 Si27 138.6(4) . .
OS43 OW34 Si27 26.17(19) . .
OS25 OW34 Si27 113.5(4) . .
OW19 OW35 OH13 96.2(13) 6_566 .
OW19 OW35 OS15 108.2(13) 6_566 6_566
OH13 OW35 OS15 138.4(10) . 6_566
OW19 OW35 Na9 61.0(11) 6_566 6_566
OH13 OW35 Na9 138.2(9) . 6_566
OS15 OW35 Na9 47.3(5) 6_566 6_566
OW19 OW35 OS20 118.2(12) 6_566 6_566
OH13 OW35 OS20 82.4(7) . 6_566
OS15 OW35 OS20 56.5(5) 6_566 6_566
Na9 OW35 OS20 79.7(6) 6_566 6_566
OW19 OW35 OB32 128.9(13) 6_566 6_566
OH13 OW35 OB32 131.5(9) . 6_566
OS15 OW35 OB32 50.1(5) 6_566 6_566
Na9 OW35 OB32 85.7(6) 6_566 6_566
OS20 OW35 OB32 89.1(6) 6_566 6_566
OW19 OW35 OW23 44.7(11) 6_566 7_556
OH13 OW35 OW23 96.4(8) . 7_556
OS15 OW35 OW23 124.7(9) 6_566 7_556
Na9 OW35 OW23 90.1(7) 6_566 7_556
OS20 OW35 OW23 162.8(9) 6_566 7_556
OB32 OW35 OW23 104.1(7) 6_566 7_556
OW19 OW35 Si12 112.0(13) 6_566 6_566
OH13 OW35 Si12 151.1(9) . 6_566
OS15 OW35 Si12 26.2(3) 6_566 6_566
Na9 OW35 Si12 59.0(5) 6_566 6_566
OS20 OW35 Si12 78.9(5) 6_566 6_566
OB32 OW35 Si12 27.5(3) 6_566 6_566
OW23 OW35 Si12 107.9(7) 7_556 6_566
OW19 OW35 OW6 44.7(12) 6_566 7_556
OH13 OW35 OW6 137.0(10) . 7_556
OS15 OW35 OW6 80.6(9) 6_566 7_556
Na9 OW35 OW6 47.8(8) 6_566 7_556
OS20 OW35 OW6 127.4(9) 6_566 7_556
OB32 OW35 OW6 84.2(8) 6_566 7_556
OW23 OW35 OW6 45.3(8) 7_556 7_556
Si12 OW35 OW6 71.7(8) 6_566 7_556
OW19 OW35 OB18 132.1(13) 6_566 .
OH13 OW35 OB18 45.5(5) . .
OS15 OW35 OB18 94.7(7) 6_566 .
Na9 OW35 OB18 124.1(7) 6_566 .
OS20 OW35 OB18 44.9(4) 6_566 .
OB32 OW35 OB18 98.2(6) 6_566 .
OW23 OW35 OB18 140.5(8) 7_556 .
Si12 OW35 OB18 107.0(6) 6_566 .
OW6 OW35 OB18 171.5(10) 7_556 .
OW19 OW35 OH26 44.7(12) 6_566 7_556
OH13 OW35 OH26 52.9(7) . 7_556
OS15 OW35 OH26 132.4(8) 6_566 7_556
Na9 OW35 OH26 92.7(8) 6_566 7_556
OS20 OW35 OH26 98.0(7) 6_566 7_556
OB32 OW35 OH26 172.4(9) 6_566 7_556
OW23 OW35 OH26 68.4(7) 7_556 7_556
Si12 OW35 OH26 151.6(8) 6_566 7_556
OW6 OW35 OH26 89.1(10) 7_556 7_556
OB18 OW35 OH26 88.9(7) . 7_556
OW19 OW35 OB15 89.3(12) 6_566 6_566
OH13 OW35 OB15 172.6(9) . 6_566
OS15 OW35 OB15 42.8(4) 6_566 6_566
Na9 OW35 OB15 49.1(5) 6_566 6_566
OS20 OW35 OB15 99.3(6) 6_566 6_566
OB32 OW35 OB15 41.7(3) 6_566 6_566
OW23 OW35 OB15 84.0(6) 7_556 6_566
Si12 OW35 OB15 25.2(2) 6_566 6_566
OW6 OW35 OB15 46.7(7) 7_556 6_566
OB18 OW35 OB15 132.2(7) . 6_566
OH26 OW35 OB15 133.4(8) 7_556 6_566
Na13 OW36 OW34 163.5(12) . .
Na13 OW36 OH15 82.6(10) . .
OW34 OW36 OH15 81.1(6) . .
Na13 OW36 OS25 103.4(10) . .
OW34 OW36 OS25 85.6(6) . .
OH15 OW36 OS25 113.3(7) . .
Na13 OW36 OS26 80.2(10) . .
OW34 OW36 OS26 93.5(7) . .
OH15 OW36 OS26 58.0(5) . .
OS25 OW36 OS26 58.1(5) . .
Na13 OW36 OB20 116.1(10) . .
OW34 OW36 OB20 80.4(6) . .
OH15 OW36 OB20 159.4(8) . .
OS25 OW36 OB20 56.3(4) . .
OS26 OW36 OB20 114.4(7) . .
Na13 OW36 OH31 100.0(12) . .
OW34 OW36 OH31 83.1(11) . .
OH15 OW36 OH31 110.4(13) . .
OS25 OW36 OH31 132.4(12) . .
OS26 OW36 OH31 168.3(13) . .
OB20 OW36 OH31 76.2(11) . .
Na13 OW36 Si36 83.0(9) . .
OW34 OW36 Si36 84.2(6) . .
OH15 OW36 Si36 29.2(3) . .
OS25 OW36 Si36 84.7(5) . .
OS26 OW36 Si36 29.0(3) . .
OB20 OW36 Si36 138.8(7) . .
OH31 OW36 Si36 139.3(13) . .
Na13 OW36 Si28 120.0(10) . .
OW34 OW36 Si28 74.2(5) . .
OH15 OW36 Si28 134.4(7) . .
OS25 OW36 Si28 28.7(3) . .
OS26 OW36 Si28 85.6(5) . .
OB20 OW36 Si28 29.6(3) . .
OH31 OW36 Si28 104.1(10) . .
Si36 OW36 Si28 109.3(5) . .
Na13 OW36 Ti10 102.2(10) . .
OW34 OW36 Ti10 78.6(5) . .
OH15 OW36 Ti10 83.1(5) . .
OS25 OW36 Ti10 30.3(3) . .
OS26 OW36 Ti10 31.4(3) . .
OB20 OW36 Ti10 84.5(5) . .
OH31 OW36 Ti10 155.3(10) . .
Si36 OW36 Ti10 54.9(3) . .
Si28 OW36 Ti10 55.1(3) . .
Na13 OW36 OT5 128.8(10) . .
OW34 OW36 OT5 48.8(4) . .
OH15 OW36 OT5 75.7(5) . .
OS25 OW36 OT5 48.7(4) . .
OS26 OW36 OT5 48.9(4) . .
OB20 OW36 OT5 85.3(5) . .
OH31 OW36 OT5 131.0(10) . .
Si36 OW36 OT5 56.3(3) . .
Si28 OW36 OT5 59.1(3) . .
Ti10 OW36 OT5 30.2(2) . .
Na13 OW36 OB1 129.0(10) . .
OW34 OW36 OB1 62.4(5) . .
OH15 OW36 OB1 132.0(7) . .
OS25 OW36 OB1 95.0(5) . .
OS26 OW36 OB1 146.5(7) . .
OB20 OW36 OB1 42.9(4) . .
OH31 OW36 OB1 39.6(8) . .
Si36 OW36 OB1 146.5(6) . .
Si28 OW36 OB1 66.3(4) . .
Ti10 OW36 OB1 116.1(5) . .
OT5 OW36 OB1 99.0(5) . .
OH18 OW37 OH29 124.7(9) . 4_545
OH18 OW37 OW1 86.0(11) . 4_545
OH29 OW37 OW1 148.2(14) 4_545 4_545
OH18 OW37 OB34 116.4(6) . 4_545
OH29 OW37 OB34 76.8(13) 4_545 4_545
OW1 OW37 OB34 98.0(11) 4_545 4_545
OH18 OW37 OB25 52.3(4) . .
OH29 OW37 OB25 124.2(14) 4_545 .
OW1 OW37 OB25 65.6(10) 4_545 .
OB34 OW37 OB25 159.0(6) 4_545 .
OH18 OW37 OB36 162.2(6) . 4_545
OH29 OW37 OB36 49.9(8) 4_545 4_545
OW1 OW37 OB36 103.4(11) 4_545 4_545
OB34 OW37 OB36 47.9(4) 4_545 4_545
OB25 OW37 OB36 145.4(6) . 4_545
OH18 OW37 Si24 25.5(3) . .
OH29 OW37 Si24 134.9(10) 4_545 .
OW1 OW37 Si24 69.6(10) 4_545 .
OB34 OW37 Si24 135.9(5) 4_545 .
OB25 OW37 Si24 28.0(2) . .
OB36 OW37 Si24 171.7(5) 4_545 .
OH18 OW37 OW6 135.2(8) . .
OH29 OW37 OW6 97.6(11) 4_545 .
OW1 OW37 OW6 50.7(12) 4_545 .
OB34 OW37 OW6 84.4(8) 4_545 .
OB25 OW37 OW6 93.8(8) . .
OB36 OW37 OW6 58.6(7) 4_545 .
Si24 OW37 OW6 113.2(7) . .
OH18 OW37 Si38 148.9(6) . 4_545
OH29 OW37 Si38 24.6(6) 4_545 4_545
OW1 OW37 Si38 125.1(11) 4_545 4_545
OB34 OW37 Si38 65.1(4) 4_545 4_545
OB25 OW37 Si38 134.7(5) . 4_545
OB36 OW37 Si38 26.3(2) 4_545 4_545
Si24 OW37 Si38 156.2(5) . 4_545
OW6 OW37 Si38 75.1(7) . 4_545
OH18 OW37 OH22 127.1(6) . 4_545
OH29 OW37 OH22 61.6(14) 4_545 4_545
OW1 OW37 OH22 94.6(10) 4_545 4_545
OB34 OW37 OH22 115.8(5) 4_545 4_545
OB25 OW37 OH22 80.0(4) . 4_545
OB36 OW37 OH22 67.9(4) 4_545 4_545
Si24 OW37 OH22 107.4(4) . 4_545
OW6 OW37 OH22 57.9(7) . 4_545
Si38 OW37 OH22 56.6(3) 4_545 4_545
OH18 OW37 OW26 84.9(5) . 1_545
OH29 OW37 OW26 130.2(14) 4_545 1_545
OW1 OW37 OW26 52.0(10) 4_545 1_545
OB34 OW37 OW26 53.6(4) 4_545 1_545
OB25 OW37 OW26 105.6(5) . 1_545
OB36 OW37 OW26 89.0(4) 4_545 1_545
Si24 OW37 OW26 89.9(4) . 1_545
OW6 OW37 OW26 76.8(7) . 1_545
Si38 OW37 OW26 113.8(5) 4_545 1_545
OH22 OW37 OW26 134.7(5) 4_545 1_545
OH18 OW37 OB15 137.4(6) . 4_545
OH29 OW37 OB15 88.4(9) 4_545 4_545
OW1 OW37 OB15 69.8(10) 4_545 4_545
OB34 OW37 OB15 39.7(3) 4_545 4_545
OB25 OW37 OB15 133.2(5) . 4_545
OB36 OW37 OB15 39.0(3) 4_545 4_545
Si24 OW37 OB15 136.7(4) . 4_545
OW6 OW37 OB15 44.9(7) . 4_545
Si38 OW37 OB15 65.4(3) 4_545 4_545
OH22 OW37 OB15 90.3(4) 4_545 4_545
OW26 OW37 OB15 52.6(3) 1_545 4_545
OHT4 OW38 OH11 97.9(12) . 1_545
OHT4 OW38 OW20 128.6(13) . 3_445
OH11 OW38 OW20 71.3(10) 1_545 3_445
OHT4 OW38 OW3 118.7(12) . 7_556
OH11 OW38 OW3 116.9(12) 1_545 7_556
OW20 OW38 OW3 110.4(13) 3_445 7_556
OHT4 OW38 OH21 84.7(9) . 4_545
OH11 OW38 OH21 171.4(14) 1_545 4_545
OW20 OW38 OH21 100.7(11) 3_445 4_545
OW3 OW38 OH21 68.3(8) 7_556 4_545
OHT4 OW38 OW28 66.4(8) . 3_445
OH11 OW38 OW28 92.4(10) 1_545 3_445
OW20 OW38 OW28 64.2(8) 3_445 3_445
OW3 OW38 OW28 147.5(13) 7_556 3_445
OH21 OW38 OW28 81.0(8) 4_545 3_445
OHT4 OW38 Si3 73.1(8) . 1_545
OH11 OW38 Si3 25.2(5) 1_545 1_545
OW20 OW38 Si3 84.0(9) 3_445 1_545
OW3 OW38 Si3 134.0(11) 7_556 1_545
OH21 OW38 Si3 154.3(11) 4_545 1_545
OW28 OW38 Si3 78.4(7) 3_445 1_545
OHT4 OW38 OS18 51.2(6) . 1_545
OH11 OW38 OS18 47.5(7) 1_545 1_545
OW20 OW38 OS18 108.0(11) 3_445 1_545
OW3 OW38 OS18 127.4(11) 7_556 1_545
OH21 OW38 OS18 135.9(11) 4_545 1_545
OW28 OW38 OS18 82.2(8) 3_445 1_545
Si3 OW38 OS18 25.4(3) 1_545 1_545
OHT4 OW38 OH2 56.5(7) . .
OH11 OW38 OH2 100.7(11) 1_545 .
OW20 OW38 OH2 170.4(13) 3_445 .
OW3 OW38 OH2 68.0(8) 7_556 .
OH21 OW38 OH2 87.5(8) 4_545 .
OW28 OW38 OH2 122.5(10) 3_445 .
Si3 OW38 OH2 90.7(8) 1_545 .
OS18 OW38 OH2 68.2(7) 1_545 .
OHT4 OW38 OW24 105.2(10) . 1_545
OH11 OW38 OW24 126.7(12) 1_545 1_545
OW20 OW38 OW24 56.7(8) 3_445 1_545
OW3 OW38 OW24 92.8(9) 7_556 1_545
OH21 OW38 OW24 44.8(5) 4_545 1_545
OW28 OW38 OW24 56.7(6) 3_445 1_545
Si3 OW38 OW24 128.9(10) 1_545 1_545
OS18 OW38 OW24 138.8(10) 1_545 1_545
OH2 OW38 OW24 132.1(9) . 1_545
OHT4 OW38 OS20 44.7(6) . 4_545
OH11 OW38 OS20 142.4(12) 1_545 4_545
OW20 OW38 OS20 129.8(11) 3_445 4_545
OW3 OW38 OS20 86.9(9) 7_556 4_545
OH21 OW38 OS20 41.2(5) 4_545 4_545
OW28 OW38 OS20 76.2(7) 3_445 4_545
Si3 OW38 OS20 117.7(9) 1_545 4_545
OS18 OW38 OS20 95.0(8) 1_545 4_545
OH2 OW38 OS20 59.7(6) . 4_545
OW24 OW38 OS20 76.5(6) 1_545 4_545
OHT4 OW38 OB28 70.2(8) . 1_545
OH11 OW38 OB28 40.0(6) 1_545 1_545
OW20 OW38 OB28 70.9(8) 3_445 1_545
OW3 OW38 OB28 156.4(11) 7_556 1_545
OH21 OW38 OB28 135.3(10) 4_545 1_545
OW28 OW38 OB28 55.4(6) 3_445 1_545
Si3 OW38 OB28 23.4(3) 1_545 1_545
OS18 OW38 OB28 38.8(4) 1_545 1_545
OH2 OW38 OB28 106.6(9) . 1_545
OW24 OW38 OB28 106.3(8) 1_545 1_545
OS20 OW38 OB28 110.7(8) 4_545 1_545
OH18 OW39 OH9 112.1(14) . 5_656
OH18 OW39 OW10 54.4(8) . 1_545
OH9 OW39 OW10 57.9(8) 5_656 1_545
OH18 OW39 OB24 46.7(7) . .
OH9 OW39 OB24 126.5(12) 5_656 .
OW10 OW39 OB24 81.7(8) 1_545 .
OH18 OW39 OH15 153.1(14) . 5_656
OH9 OW39 OH15 46.0(6) 5_656 5_656
OW10 OW39 OH15 101.0(10) 1_545 5_656
OB24 OW39 OH15 127.1(10) . 5_656
OH18 OW39 Na13 117.3(13) . 5_656
OH9 OW39 Na13 80.2(10) 5_656 5_656
OW10 OW39 Na13 102.2(10) 1_545 5_656
OB24 OW39 Na13 75.7(8) . 5_656
OH15 OW39 Na13 51.8(7) 5_656 5_656
OH18 OW39 OW22 78.7(10) . 5_656
OH9 OW39 OW22 70.9(9) 5_656 5_656
OW10 OW39 OW22 58.5(8) 1_545 5_656
OB24 OW39 OW22 57.9(7) . 5_656
OH15 OW39 OW22 78.4(8) 5_656 5_656
Na13 OW39 OW22 46.3(8) 5_656 5_656
OH18 OW39 Na3 83.2(10) . 5_656
OH9 OW39 Na3 41.8(6) 5_656 5_656
OW10 OW39 Na3 37.5(5) 1_545 5_656
OB24 OW39 Na3 84.7(8) . 5_656
OH15 OW39 Na3 69.9(7) 5_656 5_656
Na13 OW39 Na3 66.7(8) 5_656 5_656
OW22 OW39 Na3 32.8(6) 5_656 5_656
OH18 OW39 OS26 116.6(11) . 5_656
OH9 OW39 OS26 33.8(5) 5_656 5_656
OW10 OW39 OS26 69.3(7) 1_545 5_656
OB24 OW39 OS26 103.2(8) . 5_656
OH15 OW39 OS26 36.7(4) 5_656 5_656
Na13 OW39 OS26 47.1(6) 5_656 5_656
OW22 OW39 OS26 46.0(6) 5_656 5_656
Na3 OW39 OS26 33.9(3) 5_656 5_656
OH18 OW39 OH6 100.6(11) . 1_545
OH9 OW39 OH6 31.5(5) 5_656 1_545
OW10 OW39 OH6 56.9(6) 1_545 1_545
OB24 OW39 OH6 138.5(10) . 1_545
OH15 OW39 OH6 68.1(6) 5_656 1_545
Na13 OW39 OH6 111.2(10) 5_656 1_545
OW22 OW39 OH6 96.2(9) 5_656 1_545
Na3 OW39 OH6 63.6(6) 5_656 1_545
OS26 OW39 OH6 65.3(5) 5_656 1_545
OW40 OW40 OB26 87(6) 7_566 .
OW40 OW40 OW13 163(7) 7_566 5_666
OB26 OW40 OW13 107.8(16) . 5_666
OW40 OW40 OH7 129(6) 7_566 .
OB26 OW40 OH7 58.0(11) . .
OW13 OW40 OH7 67.5(10) 5_666 .
OW40 OW40 OB26 71(5) 7_566 7_566
OB26 OW40 OB26 158.6(17) . 7_566
OW13 OW40 OB26 93.4(15) 5_666 7_566
OH7 OW40 OB26 137.1(19) . 7_566
OW40 OW40 OH10 85(6) 7_566 7_566
OB26 OW40 OH10 99.0(17) . 7_566
OW13 OW40 OH10 100.1(15) 5_666 7_566
OH7 OW40 OH10 67.3(12) . 7_566
OB26 OW40 OH10 79.7(13) 7_566 7_566
OW40 OW40 OH10 75(5) 7_566 .
OB26 OW40 OH10 80.3(14) . .
OW13 OW40 OH10 99.3(16) 5_666 .
OH7 OW40 OH10 126.3(18) . .
OB26 OW40 OH10 93.6(15) 7_566 .
OH10 OW40 OH10 159.8(16) 7_566 .
OW40 OW40 OB28 111(6) 7_566 7_566
OB26 OW40 OB28 142.0(18) . 7_566
OW13 OW40 OB28 61.8(10) 5_666 7_566
OH7 OW40 OB28 85.6(12) . 7_566
OB26 OW40 OB28 52.0(9) 7_566 7_566
OH10 OW40 OB28 52.5(9) 7_566 7_566
OH10 OW40 OB28 135.6(18) . 7_566
OW40 OW40 Si5 110(6) 7_566 .
OB26 OW40 Si5 28.9(6) . .
OW13 OW40 Si5 87.0(12) 5_666 .
OH7 OW40 Si5 29.1(6) . .
OB26 OW40 Si5 162.7(19) 7_566 .
OH10 OW40 Si5 83.2(13) 7_566 .
OH10 OW40 Si5 103.4(15) . .
OB28 OW40 Si5 114.3(14) 7_566 .
OW40 OW40 OW30 115(6) 7_566 .
OB26 OW40 OW30 91.6(17) . .
OW13 OW40 OW30 57.5(13) 5_666 .
OH7 OW40 OW30 102.7(16) . .
OB26 OW40 OW30 97.5(17) 7_566 .
OH10 OW40 OW30 157.5(19) 7_566 .
OH10 OW40 OW30 41.8(12) . .
OB28 OW40 OW30 108.3(16) 7_566 .
Si5 OW40 OW30 97.3(15) . .
OW40 OW40 OH7 38(5) 7_566 7_566
OB26 OW40 OH7 113.9(14) . 7_566
OW13 OW40 OH7 125.4(17) 5_666 7_566
OH7 OW40 OH7 167.0(17) . 7_566
OB26 OW40 OH7 47.7(7) 7_566 7_566
OH10 OW40 OH7 106.3(14) 7_566 7_566
OH10 OW40 OH7 57.0(9) . 7_566
OB28 OW40 OH7 99.5(13) 7_566 7_566
Si5 OW40 OH7 142.2(15) . 7_566
OW30 OW40 OH7 87.1(15) . 7_566
OW40 OW40 Si4 96(6) 7_566 7_566
OB26 OW40 Si4 169.3(19) . 7_566
OW13 OW40 Si4 70.7(11) 5_666 7_566
OH7 OW40 Si4 112.8(14) . 7_566
OB26 OW40 Si4 26.7(5) 7_566 7_566
OH10 OW40 Si4 71.3(11) 7_566 7_566
OH10 OW40 Si4 110.4(15) . 7_566
OB28 OW40 Si4 27.7(5) 7_566 7_566
Si5 OW40 Si4 141.8(14) . 7_566
OW30 OW40 Si4 96.1(15) . 7_566
OH7 OW40 Si4 74.0(10) 7_566 7_566
Si38 Si37 OH32 90(2) . .
Si38 Si37 OB13 76.5(9) . .
OH32 Si37 OB13 125(2) . .
Si38 Si37 OB36 76.1(8) . .
OH32 Si37 OB36 120(2) . .
OB13 Si37 OB36 108.8(7) . .
Si38 Si37 OH30 165(2) . .
OH32 Si37 OH30 75(3) . .
OB13 Si37 OH30 108.9(19) . .
OB36 Si37 OH30 113.7(19) . .
Si38 Si37 OH33 59.4(16) . .
OH32 Si37 OH33 31.1(17) . .
OB13 Si37 OH33 110.2(12) . .
OB36 Si37 OH33 109.2(12) . .
OH30 Si37 OH33 106(2) . .
Si38 Si37 OH29 6.6(19) . .
OH32 Si37 OH29 84(2) . .
OB13 Si37 OH29 79.8(17) . .
OB36 Si37 OH29 80.1(17) . .
OH30 Si37 OH29 159(2) . .
OH33 Si37 OH29 52.8(19) . .
Si38 Si37 OW4 103.4(13) . 7_566
OH32 Si37 OW4 37(2) . 7_566
OB13 Si37 OW4 94.2(8) . 7_566
OB36 Si37 OW4 156.0(9) . 7_566
OH30 Si37 OW4 63.0(19) . 7_566
OH33 Si37 OW4 54.0(12) . 7_566
OH29 Si37 OW4 97.6(17) . 7_566
Si38 Si37 OH1 86.0(11) . .
OH32 Si37 OH1 30.5(19) . .
OB13 Si37 OH1 150.6(8) . .
OB36 Si37 OH1 89.3(7) . .
OH30 Si37 OH1 83.1(18) . .
OH33 Si37 OH1 40.6(11) . .
OH29 Si37 OH1 80.8(17) . .
OW4 Si37 OH1 66.8(7) 7_566 .
Si37 Si38 OH33 89.7(17) . .
Si37 Si38 OH32 59(2) . .
OH33 Si38 OH32 31.1(17) . .
Si37 Si38 OH29 170(3) . .
OH33 Si38 OH29 80(3) . .
OH32 Si38 OH29 111(3) . .
Si37 Si38 OB36 74.0(9) . .
OH33 Si38 OB36 121.2(15) . .
OH32 Si38 OB36 105.8(19) . .
OH29 Si38 OB36 112(3) . .
Si37 Si38 OB13 73.6(9) . .
OH33 Si38 OB13 122.0(14) . .
OH32 Si38 OB13 109.5(19) . .
OH29 Si38 OB13 111(3) . .
OB36 Si38 OB13 107.0(8) . .
Si37 Si38 OH30 9.8(15) . .
OH33 Si38 OH30 80.1(18) . .
OH32 Si38 OH30 49(2) . .
OH29 Si38 OH30 160(3) . .
OB36 Si38 OH30 80.8(14) . .
OB13 Si38 OH30 77.7(13) . .
Si37 Si38 OH22 114.8(10) . .
OH33 Si38 OH22 140.1(14) . .
OH32 Si38 OH22 152.6(17) . .
OH29 Si38 OH22 73(2) . .
OB36 Si38 OH22 96.5(8) . .
OB13 Si38 OH22 47.3(6) . .
OH30 Si38 OH22 121.8(12) . .
Si37 Si38 OB34 108.0(9) . .
OH33 Si38 OB34 95.3(12) . .
OH32 Si38 OB34 101.9(17) . .
OH29 Si38 OB34 74(2) . .
OB36 Si38 OB34 43.3(6) . .
OB13 Si38 OB34 142.7(8) . .
OH30 Si38 OB34 110.3(12) . .
OH22 Si38 OB34 105.3(5) . .
Si37 Si38 OW37 143.9(11) . 4
OH33 Si38 OW37 115.3(13) . 4
OH32 Si38 OW37 140.1(18) . 4
OH29 Si38 OW37 44(2) . 4
OB36 Si38 OW37 70.8(8) . 4
OB13 Si38 OW37 109.3(9) . 4
OH30 Si38 OW37 151.6(13) . 4
OH22 Si38 OW37 62.5(4) . 4
OB34 Si38 OW37 47.5(3) . 4
Si37 Si38 OH1 80.8(12) . .
OH33 Si38 OH1 33.5(13) . .
OH32 Si38 OH1 35.7(17) . .
OH29 Si38 OH1 91(2) . .
OB36 Si38 OH1 87.7(7) . .
OB13 Si38 OH1 145.2(10) . .
OH30 Si38 OH1 73.7(13) . .
OH22 Si38 OH1 164.4(7) . .
OB34 Si38 OH1 67.9(5) . .
OW37 Si38 OH1 105.4(5) 4 .
OB17 Si39 OB17 108.7(9) . 7_556
OB17 Si39 OH24 103.3(14) . .
OB17 Si39 OH24 106.6(14) 7_556 .
OB17 Si39 OH23 110.4(19) . .
OB17 Si39 OH23 108.9(18) 7_556 .
OH24 Si39 OH23 119(2) . .
OB17 Si39 Si39 54.5(7) . 7_556
OB17 Si39 Si39 54.1(7) 7_556 7_556
OH24 Si39 Si39 116.2(15) . 7_556
OH23 Si39 Si39 125(2) . 7_556
OB17 Si39 OH26 102.3(11) . .
OB17 Si39 OH26 148.5(12) 7_556 .
OH24 Si39 OH26 60.1(13) . .
OH23 Si39 OH26 63.4(18) . .
Si39 Si39 OH26 156.4(12) 7_556 .
OB17 Si39 OH24 60.6(8) . 7_556
OB17 Si39 OH24 58.3(8) 7_556 7_556
OH24 Si39 OH24 145.7(9) . 7_556
OH23 Si39 OH24 95.8(18) . 7_556
Si39 Si39 OH24 29.4(7) 7_556 7_556
OH26 Si39 OH24 148.1(11) . 7_556
OB17 Si39 OH23 57.9(10) . 7_556
OB17 Si39 OH23 58.5(10) 7_556 7_556
OH24 Si39 OH23 90.9(14) . 7_556
OH23 Si39 OH23 150.6(11) . 7_556
Si39 Si39 OH23 25.4(9) 7_556 7_556
OH26 Si39 OH23 141.8(11) . 7_556
OH24 Si39 OH23 54.8(9) 7_556 7_556
OB17 Si39 K2 151.3(9) . 4_545
OB17 Si39 K2 74.8(7) 7_556 4_545
OH24 Si39 K2 102.8(12) . 4_545
OH23 Si39 K2 45.0(17) . 4_545
Si39 Si39 K2 121.7(9) 7_556 4_545
OH26 Si39 K2 80.6(8) . 4_545
OH24 Si39 K2 102.0(7) 7_556 4_545
OH23 Si39 K2 133.3(10) 7_556 4_545
OB17 Si39 OS39 45.5(6) . .
OB17 Si39 OS39 131.0(8) 7_556 .
OH24 Si39 OS39 118.7(12) . .
OH23 Si39 OS39 65.5(17) . .
Si39 Si39 OS39 88.0(8) 7_556 .
OH26 Si39 OS39 75.9(9) . .
OH24 Si39 OS39 73.4(6) 7_556 .
OH23 Si39 OS39 101.3(9) 7_556 .
K2 Si39 OS39 110.0(4) 4_545 .
OB17 Si39 OHT1 128.5(8) . 7_556
OB17 Si39 OHT1 70.0(7) 7_556 7_556
OH24 Si39 OHT1 39.3(11) . 7_556
OH23 Si39 OHT1 118.7(17) . 7_556
Si39 Si39 OHT1 103.8(9) 7_556 7_556
OH26 Si39 OHT1 86.8(9) . 7_556
OH24 Si39 OHT1 125.0(7) 7_556 7_556
OH23 Si39 OHT1 83.8(9) 7_556 7_556
K2 Si39 OHT1 79.9(3) 4_545 7_556
OS39 Si39 OHT1 157.9(5) . 7_556
OB17 Si39 OS22 148.6(8) . 7_556
OB17 Si39 OS22 41.1(6) 7_556 7_556
OH24 Si39 OS22 83.8(12) . 7_556
OH23 Si39 OS22 91.8(17) . 7_556
Si39 Si39 OS22 94.7(8) 7_556 7_556
OH26 Si39 OS22 107.5(9) . 7_556
OH24 Si39 OS22 96.4(7) 7_556 7_556
OH23 Si39 OS22 91.9(9) 7_556 7_556
K2 Si39 OS22 47.0(3) 4_545 7_556
OS39 Si39 OS22 153.3(5) . 7_556
OHT1 Si39 OS22 45.7(3) 7_556 7_556
OH27 Si40 OH26 109(2) 7_556 .
OH27 Si40 OH28 107(2) 7_556 .
OH26 Si40 OH28 97(2) . .
OH27 Si40 OB16 115.8(18) 7_556 .
OH26 Si40 OB16 104.4(16) . .
OH28 Si40 OB16 121.5(18) . .
OH27 Si40 Si18 105.0(17) 7_556 .
OH26 Si40 Si18 136.1(15) . .
OH28 Si40 Si18 99.1(16) . .
OB16 Si40 Si18 33.9(6) . .
OH27 Si40 OB33 78.7(17) 7_556 .
OH26 Si40 OB33 170.4(15) . .
OH28 Si40 OB33 86.1(16) . .
OB16 Si40 OB33 66.4(7) . .
Si18 Si40 OB33 34.3(3) . .
OH27 Si40 OH24 58.4(17) 7_556 .
OH26 Si40 OH24 50.5(14) . .
OH28 Si40 OH24 110.6(16) . .
OB16 Si40 OH24 125.1(10) . .
Si18 Si40 OH24 149.0(8) . .
OB33 Si40 OH24 136.7(8) . .
OH27 Si40 OH12 82.3(17) 7_556 .
OH26 Si40 OH12 76.3(14) . .
OH28 Si40 OH12 170.0(17) . .
OB16 Si40 OH12 54.8(6) . .
Si18 Si40 OH12 81.5(4) . .
OB33 Si40 OH12 99.5(5) . .
OH24 Si40 OH12 70.9(7) . .
OH27 Si40 OH13 109.9(16) 7_556 7_556
OH26 Si40 OH13 64.1(14) . 7_556
OH28 Si40 OH13 33.4(15) . 7_556
OB16 Si40 OH13 134.0(9) . 7_556
Si18 Si40 OH13 127.3(6) . 7_556
OB33 Si40 OH13 119.5(6) . 7_556
OH24 Si40 OH13 83.7(7) . 7_556
OH12 Si40 OH13 140.4(6) . 7_556
OH27 Si40 OH25 41.9(16) 7_556 7_556
OH26 Si40 OH25 109.1(16) . 7_556
OH28 Si40 OH25 144.3(17) . 7_556
OB16 Si40 OH25 75.9(8) . 7_556
Si18 Si40 OH25 79.1(6) . 7_556
OB33 Si40 OH25 72.4(7) . 7_556
OH24 Si40 OH25 71.6(8) . 7_556
OH12 Si40 OH25 45.7(5) . 7_556
OH13 Si40 OH25 149.8(6) 7_556 7_556
OH27 Si40 OS13 126.0(17) 7_556 .
OH26 Si40 OS13 124.0(15) . .
OH28 Si40 OS13 78.4(15) . .
OB16 Si40 OS13 44.5(6) . .
Si18 Si40 OS13 25.8(2) . .
OB33 Si40 OS13 47.6(3) . .
OH24 Si40 OS13 169.1(7) . .
OH12 Si40 OS13 99.2(4) . .
OH13 Si40 OS13 102.4(5) 7_556 .
OH25 Si40 OS13 104.9(6) 7_556 .
OH27 Si40 OW19 153.3(19) 7_556 4_545
OH26 Si40 OW19 44.5(15) . 4_545
OH28 Si40 OW19 83.0(17) . 4_545
OB16 Si40 OW19 76.3(10) . 4_545
Si18 Si40 OW19 97.5(7) . 4_545
OB33 Si40 OW19 127.4(8) . 4_545
OH24 Si40 OW19 94.9(8) . 4_545
OH12 Si40 OW19 87.1(8) . 4_545
OH13 Si40 OW19 65.0(7) 7_556 4_545
OH25 Si40 OW19 132.7(9) 7_556 4_545
OS13 Si40 OW19 79.8(7) . 4_545
OB1 Si41 OH27 106.8(18) . .
OB1 Si41 OH25 115.2(15) . .
OH27 Si41 OH25 105(2) . .
OB1 Si41 OH31 98(2) . .
OH27 Si41 OH31 114(3) . .
OH25 Si41 OH31 118(3) . .
OB1 Si41 OH24 63.9(9) . 7_556
OH27 Si41 OH24 51.1(16) . 7_556
OH25 Si41 OH24 99.2(14) . 7_556
OH31 Si41 OH24 143(2) . 7_556
OB1 Si41 OB33 156.0(9) . 7_556
OH27 Si41 OB33 56.7(15) . 7_556
OH25 Si41 OB33 87.4(12) . 7_556
OH31 Si41 OB33 77(2) . 7_556
OH24 Si41 OB33 106.6(7) 7_556 7_556
OB1 Si41 OH2 72.9(7) . .
OH27 Si41 OH2 132.5(17) . .
OH25 Si41 OH2 44.4(12) . .
OH31 Si41 OH2 113(2) . .
OH24 Si41 OH2 92.6(7) 7_556 .
OB33 Si41 OH2 130.9(5) 7_556 .

loop_
_geom_bond_atom_site_label_1
_geom_bond_atom_site_label_2
_geom_bond_distance
_geom_bond_site_symmetry_2
Ce1 OT6 2.482(8) .
Ce1 OT4 2.488(10) 1_565
Ce1 OT3 2.508(8) 4
Ce1 OS45 2.524(10) 4
Ce1 OS35 2.530(9) .
Ce1 OS46 2.561(9) 4
Ce1 OS36 2.590(9) .
Ce1 OS2 2.593(9) .
Ce1 OS27 2.627(8) 4
Ce1 Ti5 3.576(2) 4
Ce1 Ti6 3.589(3) 1_565
Ce1 Ti3 3.592(3) .
Ce2 OT2 2.484(8) .
Ce2 OT1 2.504(8) .
Ce2 OT5 2.518(8) .
Ce2 OS41 2.520(8) .
Ce2 OS31 2.532(8) .
Ce2 OS1 2.552(8) .
Ce2 OS47 2.553(9) .
Ce2 OS49 2.604(9) .
Ce2 OS48 2.611(8) .
Ce2 Ti12 3.566(3) .
Ce2 Ti9 3.578(2) .
Ce2 Ti7 3.590(2) .
Ba OW14 2.818(10) 3_545
Ba OW28 2.826(10) .
Ba OS3 2.841(9) 3_545
Ba OW13 2.870(13) .
Ba OS8 2.902(9) .
Ba OB28 2.906(10) 3_545
Ba OS29 2.906(9) 3_545
Ba OB2 2.967(9) .
Ba OS33 2.970(9) 3_545
Ba OW20 2.986(18) .
Ba Si7 3.516(4) 3_545
Ba Si4 3.602(4) 3_545
Ti1 OS10 1.907(9) 4
Ti1 OS42 1.919(8) 4
Ti1 OT6 1.924(8) .
Ti1 OS30 1.929(8) .
Ti1 OS27 2.037(9) 4
Ti1 OHT3 2.055(9) .
Ti1 Ti2 3.058(3) .
Ti1 Na12 3.410(14) .
Ti1 OS29 3.414(9) .
Ti1 OS46 3.621(9) 4
Ti1 OB5 3.660(9) 4
Ti2 OT6 1.906(9) .
Ti2 OS33 1.907(9) .
Ti2 OS29 1.911(9) .
Ti2 OS12 1.948(10) .
Ti2 OHT3 2.020(9) .
Ti2 OS2 2.023(9) .
Ti2 OS30 3.431(9) .
Ti2 OS36 3.609(9) .
Ti2 OB38 3.627(9) .
Ti2 Na2 3.680(8) .
Ti3 OS4 1.854(9) .
Ti3 OS13 1.889(9) 4
Ti3 OS40 1.922(10) .
Ti3 OT3 1.928(9) 4
Ti3 OS35 2.056(9) .
Ti3 OT7 2.058(10) 4
Ti3 Ti5 3.094(4) 4
Ti3 OS16 3.457(10) 4
Ti3 OS2 3.607(9) .
Ti3 OB29 3.620(10) 4
Ti3 OB10 3.692(10) .
Ti4 OHT4 1.933(10) 1_565
Ti4 OS23 1.941(10) 1_565
Ti4 OT4 1.950(10) 1_565
Ti4 OS18 1.951(11) .
Ti4 OS11 1.983(10) .
Ti4 OS36 1.997(9) .
Ti4 Ti6 2.948(4) 1_565
Ti4 OS21 3.395(11) 1_565
Ti4 Na14 3.422(12) .
Ti4 Na8 3.461(9) .
Ti4 OB28 3.605(11) .
Ti5 OS17 1.851(9) .
Ti5 OT3 1.897(9) .
Ti5 OS16 1.908(10) .
Ti5 OS19 1.956(10) .
Ti5 OS45 2.033(9) .
Ti5 OT7 2.104(10) .
Ti5 Ti3 3.094(4) 4_545
Ti5 OS13 3.418(10) .
Ti5 K3 3.49(2) .
Ti5 Ce1 3.576(2) 4_545
Ti5 OS27 3.592(9) .
Ti5 OB34 3.634(10) .
Ti6 OT4 1.916(10) .
Ti6 OS21 1.926(10) .
Ti6 OHT4 1.934(11) .
Ti6 OS20 1.942(11) 4_545
Ti6 OS15 1.964(10) 4_545
Ti6 OS46 2.050(9) 4_545
Ti6 Ti4 2.948(4) 1_545
Ti6 Na9 3.385(12) 4_545
Ti6 OS23 3.438(11) .
Ti6 Ce1 3.589(3) 1_545
Ti6 OB9 3.619(9) 4_545
Ti6 OS45 3.727(9) 4_545
Ti7 OT2 1.907(9) .
Ti7 OS7 1.909(10) .
Ti7 OS22 1.939(10) .
Ti7 OS9 1.947(9) .
Ti7 OHT1 1.966(9) .
Ti7 OS48 2.021(9) .
Ti7 Ti12 3.025(4) .
Ti7 OS39 3.394(10) .
Ti7 OB14 3.616(9) .
Ti7 OS41 3.636(8) .
Ti7 K2 3.778(9) 6_566
Ti8 OS37 1.911(9) .
Ti8 OS14 1.923(9) .
Ti8 OT1 1.929(9) .
Ti8 OS5 1.932(9) 3_545
Ti8 OHT2 2.017(9) .
Ti8 OS49 2.021(9) .
Ti8 Ti9 3.032(3) .
Ti8 OW25 3.393(19) 3_545
Ti8 OS3 3.432(9) 3_545
Ti8 OB27 3.657(9) .
Ti8 Na2 3.678(8) 3_545
Ti9 OT1 1.893(9) .
Ti9 OS3 1.924(9) 3_545
Ti9 OS8 1.927(9) .
Ti9 OS6 1.942(9) .
Ti9 OHT2 1.997(9) .
Ti9 OS41 2.046(8) .
Ti9 OS5 3.440(9) 3_545
Ti9 Na6 3.501(9) 5_666
Ti9 OB37 3.630(9) .
Ti9 Na4 3.661(8) 3_545
Ti10 OS25 1.871(9) .
Ti10 OS26 1.903(10) .
Ti10 OT5 1.911(9) .
Ti10 OS34 1.913(9) .
Ti10 OS31 2.073(9) .
Ti10 OS44 2.077(9) .
Ti10 Ti11 3.084(3) .
Ti10 OS32 3.465(9) .
Ti10 Na3 3.517(9) .
Ti10 OW36 3.616(18) .
Ti10 OB22 3.625(9) .
Ti11 OS43 1.875(9) .
Ti11 OS32 1.914(9) .
Ti11 OT5 1.919(9) .
Ti11 OS28 1.950(9) .
Ti11 OS1 2.043(9) .
Ti11 OS44 2.055(9) .
Ti11 Na1 3.391(8) 5_666
Ti11 OS26 3.417(10) .
Ti11 OW31 3.47(2) 5_666
Ti11 OS48 3.600(9) .
Ti12 OS38 1.875(9) .
Ti12 OT2 1.913(9) .
Ti12 OS39 1.914(10) .
Ti12 OS24 1.922(9) .
Ti12 OS47 2.024(9) .
Ti12 OHT1 2.050(9) .
Ti12 OS22 3.422(11) .
Ti12 OS49 3.566(9) .
Ti12 OB20 3.674(10) .
Ti12 OS48 3.901(9) .
Si1 OS11 1.604(10) .
Si1 OS35 1.629(10) .
Si1 OB7 1.648(11) .
Si1 OB10 1.654(10) .
Si1 OS40 3.123(11) .
Si1 OS36 3.248(10) .
Si1 Na8 3.319(11) .
Si1 OT4 3.395(10) 1_565
Si1 OB26 3.548(11) .
Si2 OH6 1.592(12) .
Si2 OS40 1.629(12) .
Si2 OB10 1.645(11) .
Si2 OB29 1.650(12) 4
Si2 OS35 3.183(10) .
Si2 OT7 3.254(10) 4
Si2 Na1 3.517(10) .
Si2 OW29 3.520(18) .
Si3 OS18 1.600(12) .
Si3 OB28 1.625(11) .
Si3 OH11 1.643(18) .
Si3 OH10 1.667(19) .
Si3 OS36 3.376(10) .
Si3 OB26 3.421(11) .
Si3 Na14 3.472(15) .
Si3 OW30 3.54(6) .
Si3 OW38 3.64(3) 1_565
Si3 OW40 3.65(5) 7_566
Si4 OS33 1.588(9) .
Si4 OS36 1.625(11) .
Si4 OB26 1.647(10) .
Si4 OB28 1.651(10) .
Si4 OS18 3.086(11) .
Si4 OS2 3.254(9) .
Si4 OB12 3.494(10) .
Si4 OT6 3.510(9) .
Si4 OW40 3.55(5) 7_566
Si4 Ba 3.602(4) 3_455
Si4 OW28 3.629(11) 3_455
Si5 OB7 1.604(11) .
Si5 OH7 1.606(12) .
Si5 OB26 1.609(10) .
Si5 OB12 1.615(11) .
Si5 OW40 3.29(5) .
Si5 OH3 3.556(10) 5_666
Si5 OS36 3.621(11) .
Si5 OS2 3.624(10) .
Si5 OS4 3.653(10) .
Si5 OS35 3.660(11) .
Si6 OS4 1.611(9) .
Si6 OS2 1.621(9) .
Si6 OB12 1.638(10) .
Si6 OB38 1.642(10) .
Si6 OS12 3.145(10) .
Si6 OS35 3.334(11) .
Si6 OB7 3.500(11) .
Si6 OT3 3.502(9) 4
Si6 OW27 3.524(10) 4
Si7 OS30 1.603(9) .
Si7 OS5 1.618(9) .
Si7 OS29 1.625(9) .
Si7 OS3 1.637(9) .
Si7 Na4 3.235(8) .
Si7 Na2 3.264(9) .
Si7 OHT2 3.271(9) 3_455
Si7 OHT3 3.334(9) .
Si7 OT6 3.393(9) .
Si7 OT1 3.404(9) 3_455
Si7 OW25 3.49(2) .
Si7 Ba 3.516(4) 3_455
Si8 OS12 1.609(10) .
Si8 OB38 1.615(10) .
Si8 OB13 1.623(9) .
Si8 OH22 1.624(11) .
Si8 Na11 3.203(10) 4
Si8 OS2 3.318(10) .
Si8 OHT3 3.560(10) .
Si8 OB12 3.603(11) .
Si8 OH29 3.63(6) .
Si8 OH19 3.658(11) 4
Si9 OH19 1.566(10) .
Si9 OS14 1.600(10) .
Si9 OB8 1.629(10) .
Si9 OB27 1.655(10) .
Si9 Na10 3.257(7) .
Si9 OS49 3.314(10) .
Si9 OH22 3.470(11) 4_545
Si9 K1 3.48(2) 4_545
Si9 OW25 3.502(19) 4_545
Si9 OHT3 3.570(9) 4_545
Si9 OHT2 3.593(9) .
Si9 OB25 3.604(10) .
Si10 OT7 1.609(10) .
Si10 OB29 1.622(11) .
Si10 OB35 1.633(13) .
Si10 OB34 1.635(13) .
Si10 OS40 3.113(11) 4_545
Si10 OS19 3.148(12) .
Si10 OB33 3.605(15) .
Si11 OB15 1.593(12) .
Si11 OB36 1.601(10) .
Si11 OS19 1.623(12) .
Si11 OB34 1.640(12) .
Si11 OS45 3.142(10) .
Si11 OT7 3.268(11) .
Si11 OH32 3.64(4) .
Si11 OB32 3.654(11) .
Si11 K3 3.86(2) .
Si12 OS15 1.600(10) .
Si12 OB32 1.639(12) .
Si12 OB15 1.639(10) .
Si12 OS45 1.642(11) .
Si12 OS19 3.106(11) .
Si12 OS46 3.285(10) .
Si12 Na9 3.301(14) .
Si12 OT4 3.406(10) 4
Si12 OB11 3.464(11) .
Si12 OW35 3.48(2) 6_565
Si13 OB11 1.603(11) .
Si13 OH8 1.604(12) .
Si13 OB32 1.620(11) .
Si13 OB30 1.625(10) .
Si13 OS27 3.593(10) .
Si13 OS45 3.626(11) .
Si13 OS17 3.664(10) .
Si13 OS46 3.666(10) .
Si13 OS15 3.669(11) .
Si14 OS20 1.611(11) .
Si14 OH21 1.620(11) .
Si14 OB9 1.625(10) .
Si14 OB18 1.648(11) 6_565
Si14 OS7 3.270(11) 6_565
Si14 OS46 3.365(9) .
Si14 OB11 3.424(10) .
Si14 K2 3.532(11) .
Si15 OS46 1.597(10) .
Si15 OS10 1.612(9) .
Si15 OB11 1.648(11) .
Si15 OB9 1.650(10) .
Si15 OS20 3.160(10) .
Si15 OS27 3.243(9) .
Si15 OT6 3.436(9) 4_545
Si15 Na4 3.446(9) 4_545
Si15 OW28 3.532(11) 2_655
Si15 OB30 3.565(10) .
Si15 OS15 3.652(10) .
Si16 OS27 1.607(9) .
Si16 OS17 1.621(9) .
Si16 OB30 1.643(10) .
Si16 OB5 1.651(10) .
Si16 OS42 3.094(9) .
Si16 OS45 3.320(10) .
Si16 OT3 3.493(9) .
Si16 OB32 3.524(10) .
Si16 OW27 3.606(10) .
Si17 OB35 1.541(15) .
Si17 OH14 1.57(3) .
Si17 OH1 1.64(2) .
Si17 OB33 1.672(16) .
Si17 OH31 3.27(6) 7_556
Si17 OT7 3.515(11) .
Si17 OS16 3.638(13) .
Si17 K3 3.65(2) .
Si18 OS16 1.607(11) .
Si18 OS13 1.639(11) .
Si18 OB33 1.640(12) .
Si18 OB16 1.662(13) .
Si18 Si40 2.761(14) .
Si18 OT7 3.044(11) .
Si18 OT3 3.410(9) .
Si18 OH28 3.41(3) .
Si18 OH27 3.48(4) 7_556
Si18 K3 3.58(2) .
Si19 OS42 1.599(9) .
Si19 OH17 1.612(10) .
Si19 OB8 1.634(10) .
Si19 OB5 1.641(9) .
Si19 OS27 3.295(9) .
Si19 Na10 3.322(7) .
Si19 Na12 3.468(13) 3_545
Si19 OH4 3.525(10) .
Si19 OHT2 3.567(9) .
Si19 OHT3 3.589(9) 4_545
Si19 OB30 3.634(10) .
Si20 OH12 1.582(13) .
Si20 OS39 1.595(12) .
Si20 OS22 1.611(11) .
Si20 OB17 1.633(11) .
Si20 OHT1 3.150(10) .
Si20 OT2 3.420(9) .
Si20 OH23 3.45(4) .
Si20 K2 3.540(10) 6_566
Si20 OH24 3.61(3) 7_556
Si20 OH26 3.67(4) .
Si21 OS6 1.600(10) .
Si21 OH5 1.612(11) .
Si21 OH4 1.616(10) .
Si21 OB37 1.634(9) .
Si21 Na5 3.273(9) .
Si21 OS41 3.337(9) .
Si21 Na6 3.360(11) 5_666
Si21 OB4 3.418(10) .
Si21 OH20 3.628(10) 5_666
Si21 OHT2 3.630(9) .
Si21 OH17 3.665(10) .
Si21 OW24 3.668(16) 3_545
Si22 OS41 1.609(9) .
Si22 OS9 1.614(9) .
Si22 OB37 1.625(9) .
Si22 OB4 1.644(9) .
Si22 OS6 3.044(9) .
Si22 OS48 3.290(9) .
Si22 OB31 3.408(10) .
Si22 OT2 3.417(9) .
Si22 OW11 3.532(10) .
Si22 OH21 3.535(11) 6_566
Si23 OS38 1.606(10) .
Si23 OS49 1.623(10) .
Si23 OB27 1.632(10) .
Si23 OB25 1.638(11) .
Si23 OS14 3.069(10) .
Si23 OS47 3.300(10) .
Si23 OB21 3.506(11) .
Si23 OT2 3.534(9) .
Si23 OW11 3.585(10) .
Si24 OH18 1.582(12) .
Si24 OB21 1.627(11) .
Si24 OB24 1.629(11) .
Si24 OB25 1.643(11) .
Si24 OW37 3.480(15) .
Si24 OS31 3.627(9) .
Si24 OS49 3.654(10) .
Si24 OW1 3.66(5) 4_545
Si25 OH20 1.576(10) .
Si25 OB31 1.615(9) .
Si25 OB4 1.630(10) .
Si25 OB3 1.639(10) .
Si25 OH5 3.324(11) 5_666
Si25 Na6 3.492(10) 5_666
Si25 OS1 3.549(9) .
Si25 OS8 3.629(9) .
Si25 OS41 3.647(9) .
Si26 OS31 1.607(9) .
Si26 OS37 1.613(10) .
Si26 OB24 1.621(10) .
Si26 OB23 1.625(10) .
Si26 OS34 3.109(10) .
Si26 OS49 3.304(10) .
Si26 OT1 3.411(9) .
Si26 OB25 3.519(11) .
Si26 Na2 3.521(8) 3_545
Si26 OW14 3.522(11) 3_545
Si27 OS43 1.605(10) .
Si27 OS48 1.609(9) .
Si27 OB31 1.610(10) .
Si27 OB14 1.643(9) .
Si27 OS1 3.191(9) .
Si27 OS7 3.206(10) .
Si27 OW31 3.24(2) 5_666
Si27 OT5 3.465(9) .
Si27 OB18 3.546(10) .
Si27 OS9 3.554(10) .
Si27 OW34 3.588(13) .
Si27 OB3 3.617(9) .
Si28 OB21 1.623(11) .
Si28 OS25 1.624(10) .
Si28 OS47 1.636(10) .
Si28 OB20 1.651(11) .
Si28 OS24 3.151(11) .
Si28 OS31 3.267(9) .
Si28 OW36 3.346(18) .
Si28 OT5 3.497(9) .
Si28 OB24 3.508(11) .
Si28 OW34 3.596(13) .
Si28 OS38 3.641(10) .
Si29 OH13 1.598(12) .
Si29 OB18 1.616(11) .
Si29 OS7 1.618(11) .
Si29 OB14 1.641(10) .
Si29 OS48 3.325(9) .
Si29 OB31 3.366(10) .
Si29 OH28 3.55(4) 7_556
Si29 OS20 3.568(12) 6_566
Si29 OH21 3.624(11) 6_566
Si29 K2 3.647(11) 6_566
Si30 OB1 1.565(11) .
Si30 OB19 1.615(10) .
Si30 OS24 1.618(11) .
Si30 OB20 1.623(11) .
Si30 OS47 3.266(10) .
Si30 OH31 3.52(5) .
Si30 OHT1 3.516(10) .
Si30 OH2 3.582(16) .
Si30 OB21 3.611(12) .
Si31 OS23 1.613(12) .
Si31 OB19 1.619(11) .
Si31 OS21 1.644(12) .
Si31 OH2 1.667(16) .
Si31 OHT4 2.994(10) .
Si31 Na14 3.436(15) 1_545
Si31 Na8 3.445(13) 1_545
Si31 K2 3.452(11) 4_545
Si31 OT4 3.460(11) .
Si31 Na9 3.529(17) 4_545
Si31 OW26 3.610(16) 1_545
Si31 OB1 3.615(14) .
Si32 OS8 1.604(9) .
Si32 OS1 1.624(9) .
Si32 OB3 1.639(9) .
Si32 OB2 1.657(9) .
Si32 OS28 3.082(9) .
Si32 OS41 3.310(9) .
Si32 OB4 3.442(9) .
Si32 OT1 3.465(9) .
Si32 OB31 3.645(9) .
Si32 OW20 3.647(19) .
Si33 OH3 1.573(10) .
Si33 OS28 1.623(9) .
Si33 OB2 1.633(9) .
Si33 OB6 1.647(10) .
Si33 OS44 3.233(10) .
Si33 OS1 3.278(9) .
Si33 OW29 3.525(18) 5_666
Si33 OH7 3.571(11) 5_666
Si33 OW13 3.614(14) .
Si34 OS44 1.606(9) .
Si34 OB6 1.626(10) .
Si34 OH34 1.636(11) .
Si34 OB22 1.639(10) .
Si34 OS34 3.014(10) .
Si34 OS28 3.167(10) .
Si34 OW14 3.621(10) 3_545
Si35 OH16 1.561(12) .
Si35 OS34 1.627(11) .
Si35 OB23 1.650(10) .
Si35 OB22 1.669(10) .
Si35 OS31 3.218(9) .
Si35 OS44 3.273(10) .
Si35 OH34 3.484(11) .
Si35 Na13 3.50(3) 5_656
Si35 OW18 3.608(18) 5_666
Si35 OW4 3.62(4) 5_666
Si36 OH9 1.579(13) .
Si36 OS32 1.607(10) .
Si36 OS26 1.617(11) .
Si36 OH15 1.659(13) .
Si36 Na3 3.181(11) .
Si36 OW31 3.29(2) 5_666
Si36 OS44 3.288(10) .
Si36 OW36 3.335(19) .
Si36 OT5 3.342(9) .
Si36 OH6 3.553(12) 5_666
Na1 OW2 2.18(5) .
Na1 OH6 2.358(14) .
Na1 OS28 2.408(12) 5_666
Na1 OW29 2.48(2) .
Na1 OS32 2.528(12) 5_666
Na1 Ti11 3.391(8) 5_666
Na1 Na15 3.40(2) .
Na1 OW12 3.58(4) .
Na1 OH9 3.634(15) 5_666
Na1 OH3 3.816(12) 5_666
Na1 OS43 3.859(12) 5_666
Na2 OW7 2.34(6) .
Na2 OW14 2.548(12) .
Na2 OS29 2.576(12) .
Na2 OW21 2.59(2) .
Na2 OS37 2.727(12) 3_455
Na2 OS5 2.732(12) .
Na2 OS12 2.866(12) .
Na2 OB23 3.022(13) 3_455
Na2 Si26 3.521(8) 3_455
Na2 Ti8 3.678(8) 3_455
Na3 OW22 2.24(3) .
Na3 OS26 2.503(14) .
Na3 OW10 2.512(18) 5_666
Na3 OH34 2.593(15) .
Na3 OW18 2.63(2) 5_666
Na3 OS34 2.691(14) .
Na3 OH9 2.749(16) .
Na3 Na8 3.571(14) 5_666
Na3 OS44 3.691(13) .
Na3 OH16 3.877(15) .
Na4 OW15 2.34(3) .
Na4 OW24 2.351(17) .
Na4 OS3 2.512(12) .
Na4 OW28 2.604(13) 3_455
Na4 OS10 2.696(12) 4
Na4 OS30 2.789(11) .
Na4 OS6 2.916(12) 3_455
Na4 OB9 2.990(12) 4
Na4 Si15 3.446(9) 4
Na4 Ti9 3.661(8) 3_455
Na5 OW5 2.33(4) .
Na5 OW16 2.378(15) .
Na5 OW11 2.433(13) .
Na5 OW3 2.494(19) .
Na5 OH4 2.536(13) .
Na5 OB37 2.771(13) .
Na5 OB5 2.979(14) .
Na5 Na10 3.381(11) .
Na5 OH17 3.934(13) .
Na5 OS17 3.937(13) .
Na5 OS9 4.057(14) .
Na6 OW24 2.335(18) 7_566
Na6 OH5 2.463(13) .
Na6 OW20 2.50(2) 5_666
Na6 OS6 2.581(13) 5_666
Na6 OS8 2.754(14) 5_666
Na6 OB4 2.930(13) 5_666
Na6 OH5 3.184(15) 5_666
Na6 OB3 3.250(14) 5_666
Na6 Si21 3.360(11) 5_666
Na6 Si25 3.492(10) 5_666
Na6 Ti9 3.501(9) 5_666
Na6 Na4 3.715(12) 7_566
Na7 OW30 2.00(6) .
Na7 Na14 2.69(3) .
Na7 OS11 2.87(2) .
Na7 OW4 2.87(4) .
Na7 OS18 2.92(2) .
Na7 OB22 3.01(2) 5_666
Na7 OH10 3.26(3) .
Na7 OH34 3.33(2) 5_666
Na7 OW13 3.65(3) 5_666
Na7 Na8 3.65(3) .
Na7 OH16 3.69(3) 5_666
Na7 OS23 3.71(3) 1_565
Na8 OW18 2.35(2) .
Na8 OW10 2.426(18) .
Na8 OS11 2.437(14) .
Na8 OS23 2.494(15) 1_565
Na8 OW26 2.547(18) .
Na8 OB10 2.973(15) .
Na8 OB19 3.246(16) 1_565
Na8 OH34 3.282(16) 5_666
Na8 Si31 3.445(13) 1_565
Na8 Na3 3.571(14) 5_666
Na9 OW1 2.15(5) .
Na9 OS21 2.379(18) 4
Na9 OS15 2.413(15) .
Na9 OW26 2.67(3) 4_545
Na9 OW6 2.77(4) 4
Na9 OW19 2.93(5) .
Na9 OB15 2.987(19) .
Na9 OW35 3.21(3) 6_565
Na9 Ti6 3.385(12) 4
Na9 OB19 3.52(2) 4
Na9 Si31 3.529(17) 4
Na10 OW16 2.350(14) .
Na10 OW11 2.367(11) .
Na10 OW27 2.384(11) .
Na10 OB8 2.433(12) .
Na10 OW17 2.435(14) .
Na10 OB27 2.731(12) .
Na10 OB5 2.857(11) .
Na10 Na11 3.364(12) .
Na10 OS38 3.685(11) .
Na11 OW6 2.27(4) .
Na11 OW17 2.346(15) .
Na11 OW27 2.443(14) .
Na11 OW23 2.48(3) .
Na11 OH22 2.484(15) 4_545
Na11 OB38 2.702(15) 4_545
Na11 Si8 3.203(10) 4_545
Na11 OB27 3.246(17) .
Na11 OW19 3.36(4) 4_545
Na11 OS4 3.841(17) 4_545
Na11 OW1 4.09(5) 4_545
Na12 Na12 2.30(3) 2
Na12 OW9 2.33(4) .
Na12 OS30 2.534(19) .
Na12 OW15 2.58(4) .
Na12 OH17 2.592(16) 3_455
Na12 OS42 2.605(16) 4
Na12 OW9 2.77(4) 2
Na12 OS42 3.269(16) 3_455
Na12 Si19 3.468(13) 3_455
Na12 OS10 3.476(17) 4
Na13 OW36 2.26(3) .
Na13 OH16 2.64(3) 5_656
Na13 OW22 2.94(4) .
Na13 OH15 3.22(3) .
Na13 OS26 3.31(3) .
Na13 Si35 3.50(3) 5_656
Na13 OW18 3.59(3) 1_545
Na13 OS34 3.64(3) 5_656
Na13 OW39 3.71(5) 5_656
Na13 OS25 3.91(3) .
Na13 OH31 4.02(4) .
Na13 OB23 4.08(3) 5_656
Na14 OS18 2.425(16) .
Na14 OS23 2.439(17) 1_565
Na14 OW4 2.48(4) .
Na14 OW30 3.38(6) .
Na14 Si31 3.436(15) 1_565
Na14 OH2 3.57(2) 1_565
Na14 OW18 3.67(2) .
Na14 OH10 3.74(2) .
Na15 OW29 2.23(3) .
Na15 OW33 2.40(3) 5_666
Na15 OW2 2.63(6) .
Na15 OH8 3.62(3) .
Na15 OS40 4.06(3) .
Na15 OH3 4.28(2) 5_666
Na15 OW23 4.34(3) 4
K1 OW25 0.90(3) .
K1 OW7 2.16(6) .
K1 K1 2.17(5) 2
K1 OW25 2.40(3) 2
K1 OH19 2.59(3) 4
K1 OW9 2.69(5) .
K1 OS14 2.80(3) 3_455
K1 OS5 2.86(3) .
K1 OW9 3.06(5) 2
K1 OS14 3.31(3) 4
K1 Si9 3.48(2) 4
K1 OS37 3.64(3) 3_455
K2 OH23 2.42(5) 4
K2 OS20 2.662(14) .
K2 OS7 2.721(13) 6_565
K2 OS22 2.766(15) 6_565
K2 OH2 2.788(19) 4
K2 OS21 2.908(13) 4
K2 OB17 3.249(15) 6_565
K2 Si39 3.278(16) 4
K2 Si31 3.452(11) 4
K2 Si20 3.540(10) 6_565
K2 Si29 3.647(11) 6_565
K3 OH1 2.58(3) .
K3 OS16 2.60(2) .
K3 OS19 2.61(2) .
K3 OW8 2.71(7) .
K3 OH25 3.23(4) 7_556
K3 OH30 3.32(5) .
K3 OH32 3.44(5) .
K3 OB33 3.55(2) .
K3 OW16 3.72(3) .
OB1 Si41 1.584(9) .
OB1 OH31 2.42(4) .
OB1 OH27 2.57(3) .
OB1 OB20 2.582(17) .
OB1 OB19 2.613(16) .
OB1 OS24 2.630(14) .
OB1 OH25 2.71(2) .
OB1 OH24 2.85(3) 7_556
OB1 OHT1 3.333(16) .
OB1 OH2 3.37(2) .
OB1 OW34 3.446(18) .
OB2 OS8 2.596(12) .
OB2 OH3 2.613(13) .
OB2 OS28 2.615(12) .
OB2 OB6 2.638(13) .
OB2 OB3 2.675(12) .
OB2 OS1 2.677(12) .
OB2 OW14 3.425(13) 3_545
OB2 OW20 3.44(2) .
OB2 OW13 3.567(16) .
OB3 OH20 2.615(13) .
OB3 OS8 2.630(12) .
OB3 OB31 2.636(12) .
OB3 OB4 2.657(13) .
OB3 OS1 2.673(12) .
OB3 Na6 3.250(14) 5_666
OB3 OS28 3.512(13) .
OB3 OS43 3.647(12) .
OB4 OB37 2.597(13) .
OB4 OB31 2.617(13) .
OB4 OS41 2.629(12) .
OB4 OH20 2.633(12) .
OB4 OS9 2.697(12) .
OB4 Na6 2.930(13) 5_666
OB4 OW24 3.231(17) 7_566
OB4 OH5 3.293(13) 5_666
OB4 OS6 3.348(12) .
OB5 OB8 2.558(13) .
OB5 OB30 2.609(13) .
OB5 OS42 2.620(12) .
OB5 OS17 2.638(13) .
OB5 OS27 2.693(12) .
OB5 OH17 2.701(13) .
OB5 OW16 3.263(15) .
OB5 OH4 3.354(13) .
OB6 OS44 2.617(12) .
OB6 OS28 2.627(13) .
OB6 OH3 2.629(13) .
OB6 OB22 2.639(13) .
OB6 OH34 2.720(15) .
OB6 OW13 2.806(16) .
OB6 OW14 3.441(14) 3_545
OB6 OH7 3.469(14) 5_666
OB7 OH7 2.634(15) .
OB7 OB10 2.634(14) .
OB7 OB12 2.636(14) .
OB7 OB26 2.656(14) .
OB7 OS11 2.662(14) .
OB7 OS35 2.675(14) .
OB7 OW29 3.44(2) .
OB7 OS4 3.445(13) .
OB7 OH3 3.522(14) 5_666
OB8 OB27 2.555(13) .
OB8 OH19 2.628(14) .
OB8 OH17 2.653(13) .
OB8 OS14 2.667(13) .
OB8 OS42 2.673(12) .
OB8 OW11 3.160(13) .
OB8 OW27 3.210(14) .
OB8 OHT3 3.278(13) 4_545
OB9 OH21 2.567(14) .
OB9 OS10 2.606(12) .
OB9 OB11 2.606(13) .
OB9 OS20 2.645(13) .
OB9 OB18 2.658(13) 6_565
OB9 OS46 2.679(12) .
OB9 Na4 2.990(12) 4_545
OB9 OW24 3.238(18) 4_545
OB9 OW28 3.476(14) 2_655
OB9 Ti6 3.618(9) 4
OB10 OS11 2.604(13) .
OB10 OB29 2.626(15) 4
OB10 OS40 2.644(14) .
OB10 OH6 2.654(14) .
OB10 OS35 2.671(13) .
OB10 OH34 2.784(14) 5_666
OB10 OW10 3.287(18) .
OB10 OW26 3.615(19) .
OB11 OB30 2.623(13) .
OB11 OH8 2.627(15) .
OB11 OB32 2.637(14) .
OB11 OS46 2.665(14) .
OB11 OS10 2.685(13) .
OB11 OS15 3.436(14) .
OB11 OS27 3.593(13) .
OB12 OH7 2.608(14) .
OB12 OB38 2.613(14) .
OB12 OB26 2.615(14) .
OB12 OS4 2.636(13) .
OB12 OS2 2.683(13) .
OB12 OS33 3.517(13) .
OB12 OS12 3.647(13) .
OB13 Si37 1.606(8) .
OB13 Si38 1.627(9) .
OB13 OB36 2.611(12) .
OB13 OH30 2.62(3) .
OB13 OS12 2.634(12) .
OB13 OB38 2.637(13) .
OB13 OH22 2.644(14) .
OB13 OH33 2.65(2) .
OB13 OH32 2.65(3) .
OB13 OH29 2.68(4) .
OB13 OW21 3.32(2) .
OB14 OB31 2.577(12) .
OB14 OH13 2.608(15) .
OB14 OS43 2.611(13) .
OB14 OB18 2.641(13) .
OB14 OS7 2.648(13) .
OB14 OS48 2.657(12) .
OB14 OW31 2.92(2) 5_666
OB14 OW34 3.592(16) .
OB14 OH28 3.90(3) 7_556
OB15 OB36 2.581(13) .
OB15 OS19 2.602(15) .
OB15 OB34 2.610(16) .
OB15 OB32 2.611(14) .
OB15 OS15 2.615(14) .
OB15 OS45 2.656(14) .
OB15 OW6 2.95(4) 4
OB15 OW26 3.576(19) 4_545
OB16 Si40 1.662(9) .
OB16 OH26 2.59(3) .
OB16 OB33 2.62(2) .
OB16 OS13 2.686(15) .
OB16 OH27 2.69(4) 7_556
OB16 OS16 2.716(15) .
OB16 OH12 2.768(17) .
OB16 OH28 2.86(3) .
OB16 OW17 3.009(19) .
OB16 OW16 3.433(17) .
OB16 OW23 3.45(3) .
OB17 Si39 1.596(9) .
OB17 Si39 1.604(18) 7_556
OB17 OH24 2.53(2) .
OB17 OH24 2.59(2) 7_556
OB17 OB17 2.60(2) 7_556
OB17 OS39 2.616(16) .
OB17 OH23 2.63(3) 7_556
OB17 OS22 2.630(14) .
OB17 OH12 2.633(17) .
OB17 OH23 2.65(3) .
OB17 K2 3.249(15) 6_566
OB18 Si14 1.648(11) 6_566
OB18 OH13 2.614(16) .
OB18 OS7 2.622(14) .
OB18 OB9 2.658(13) 6_566
OB18 OS20 2.681(15) 6_566
OB18 OH21 2.698(15) 6_566
OB18 OB31 3.253(14) .
OB18 OB11 3.610(13) 6_566
OB18 OW35 3.66(3) .
OB19 OS23 2.576(14) .
OB19 OB20 2.589(14) .
OB19 OS24 2.644(14) .
OB19 OS21 2.670(14) .
OB19 OH2 2.671(19) .
OB19 Na8 3.246(16) 1_545
OB19 Na9 3.52(2) 4_545
OB19 OW18 3.60(2) 1_545
OB19 OW26 3.641(19) 1_545
OB20 OB21 2.593(16) .
OB20 OS25 2.638(13) .
OB20 OS24 2.665(14) .
OB20 OS47 2.699(13) .
OB20 OW36 2.87(2) .
OB20 OW18 3.08(2) 1_545
OB20 OW34 3.485(16) .
OB20 OH31 3.60(6) .
OB21 OH18 2.628(15) .
OB21 OB24 2.637(15) .
OB21 OS25 2.640(13) .
OB21 OB25 2.646(14) .
OB21 OS47 2.698(13) .
OB21 OW1 3.33(5) 4_545
OB21 OW10 3.381(18) 1_545
OB21 OS38 3.457(14) .
OB22 OS44 2.620(13) .
OB22 OS34 2.634(13) .
OB22 OB23 2.634(13) .
OB22 OH34 2.640(14) .
OB22 OH16 2.649(14) .
OB22 OW14 3.002(13) 3_545
OB22 Na7 3.01(2) 5_666
OB22 OW21 3.46(2) 3_545
OB22 OW30 3.50(6) 5_666
OB23 OS37 2.587(13) .
OB23 OB24 2.615(14) .
OB23 OS34 2.627(14) .
OB23 OS31 2.643(12) .
OB23 OH16 2.666(14) .
OB23 Na2 3.022(13) 3_545
OB23 OW14 3.293(14) 3_545
OB23 OW21 3.94(2) 3_545
OB24 OS31 2.637(12) .
OB24 OS37 2.640(13) .
OB24 OH18 2.651(15) .
OB24 OB25 2.672(14) .
OB24 OS25 3.478(14) .
OB24 OS34 3.574(13) .
OB24 OW22 3.59(3) 5_656
OB25 OB27 2.589(13) .
OB25 OH18 2.639(15) .
OB25 OS49 2.659(13) .
OB25 OS38 2.663(14) .
OB25 OW37 3.229(18) .
OB25 OW1 3.31(5) 4_545
OB25 OS37 3.463(14) .
OB25 OS14 3.515(13) .
OB26 OH7 2.613(14) .
OB26 OW40 2.63(5) .
OB26 OB28 2.635(13) .
OB26 OS33 2.667(13) .
OB26 OS36 2.702(14) .
OB26 OW40 2.77(5) 7_566
OB26 OS11 3.535(15) .
OB27 OS38 2.607(13) .
OB27 OS14 2.613(13) .
OB27 OH19 2.666(13) .
OB27 OS49 2.705(12) .
OB27 OH22 3.277(13) 4_545
OB27 OW17 3.402(15) .
OB28 OS33 2.561(13) .
OB28 OS18 2.596(14) .
OB28 OH11 2.65(2) .
OB28 OH10 2.67(2) .
OB28 OS36 2.691(13) .
OB28 Ba 2.906(10) 3_455
OB28 OW13 3.044(17) 3_455
OB28 OW40 3.18(5) 7_566
OB28 OW28 3.489(14) 3_455
OB29 Si2 1.650(12) 4_545
OB29 OB10 2.626(15) 4_545
OB29 OT7 2.627(14) .
OB29 OB34 2.640(15) .
OB29 OS40 2.645(15) 4_545
OB29 OB35 2.655(17) .
OB29 OH6 2.670(15) 4_545
OB29 OW10 3.300(18) 4_545
OB29 OW26 3.319(19) 4_545
OB29 OS35 3.601(13) 4_545
OB29 Ti3 3.620(10) 4_545
OB30 OH8 2.603(15) .
OB30 OS17 2.652(13) .
OB30 OB32 2.671(14) .
OB30 OS27 2.680(13) .
OB30 OW32 3.27(3) .
OB30 OS10 3.600(13) .
OB30 OS42 3.601(12) .
OB31 OS43 2.623(13) .
OB31 OH20 2.660(13) .
OB31 OS48 2.666(12) .
OB31 OS9 3.359(13) .
OB32 OH8 2.642(16) .
OB32 OS15 2.663(14) .
OB32 OS45 2.665(14) .
OB32 OW35 3.41(2) 6_565
OB32 OS17 3.475(14) .
OB32 OS19 3.497(14) .
OB33 OH14 2.61(3) .
OB33 OB35 2.65(2) .
OB33 OH1 2.66(3) .
OB33 OS16 2.679(14) .
OB33 OS13 2.683(14) .
OB33 Si40 2.79(2) .
OB33 OH27 2.90(4) 7_556
OB33 OH28 3.13(4) .
OB33 OT7 3.363(15) .
OB34 OB36 2.627(16) .
OB34 OT7 2.647(15) .
OB34 OS19 2.668(15) .
OB34 OB35 2.677(19) .
OB34 OW37 2.895(18) 4
OB34 OW26 3.262(19) 4_545
OB34 OH29 3.48(7) .
OB34 Si38 3.561(16) .
OB35 OH14 2.56(3) .
OB35 OH1 2.64(3) .
OB35 OT7 2.674(14) .
OB35 OS40 3.688(17) 4_545
OB35 OS19 3.711(17) .
OB35 OW12 3.82(5) 4_545
OB35 OH33 3.89(3) .
OB36 Si37 1.606(9) .
OB36 Si38 1.622(9) .
OB36 OH32 2.59(3) .
OB36 OH33 2.63(2) .
OB36 OH29 2.69(4) .
OB36 OH30 2.70(3) .
OB36 OS19 2.720(15) .
OB36 OW6 3.43(4) 4
OB37 OS9 2.595(12) .
OB37 OS6 2.601(12) .
OB37 OH5 2.604(13) .
OB37 OH4 2.614(13) .
OB37 OS41 2.665(12) .
OB37 OW3 3.177(19) .
OB37 OW11 3.305(13) .
OB38 OH22 2.606(14) .
OB38 OS12 2.620(13) .
OB38 OS4 2.646(13) .
OB38 OS2 2.672(13) .
OB38 Na11 2.702(15) 4
OB38 OW23 3.36(2) 4
OB38 OW27 3.365(14) 4
OS1 OT5 2.648(11) .
OS1 OS8 2.718(12) .
OS1 OS43 2.779(12) .
OS1 OS28 2.803(12) .
OS1 OS44 2.921(12) .
OS1 OS48 3.136(12) .
OS1 OS41 3.141(12) .
OS2 OT6 2.664(12) .
OS2 OS4 2.693(12) .
OS2 OS33 2.754(12) .
OS2 OS12 2.816(13) .
OS2 OHT3 2.892(12) .
OS2 OT3 3.099(12) 4
OS2 OS36 3.162(12) .
OS3 Ti9 1.924(9) 3_455
OS3 OS30 2.626(11) .
OS3 OS8 2.634(12) 3_455
OS3 OS29 2.634(13) .
OS3 OS5 2.672(12) .
OS3 OS6 2.791(13) 3_455
OS3 OT1 2.809(12) 3_455
OS3 OHT2 2.840(12) 3_455
OS3 Ba 2.841(9) 3_455
OS3 OW28 3.260(14) 3_455
OS4 OS13 2.668(13) 4
OS4 OS35 2.785(13) .
OS4 OT3 2.807(12) 4
OS4 OS40 2.931(13) .
OS4 OW23 3.01(2) 4
OS4 OW27 3.555(13) 4
OS5 Ti8 1.932(9) 3_455
OS5 OW25 2.38(2) .
OS5 OS29 2.607(12) .
OS5 OS14 2.681(12) 3_455
OS5 OS30 2.702(12) .
OS5 OS37 2.716(13) 3_455
OS5 OHT2 2.787(12) 3_455
OS5 OT1 2.899(12) 3_455
OS6 Na6 2.581(13) 5_666
OS6 OH5 2.659(13) .
OS6 OH4 2.697(13) .
OS6 OS3 2.791(13) 3_545
OS6 OS41 2.793(12) .
OS6 OHT2 2.860(12) .
OS6 Na4 2.916(12) 3_545
OS6 OS8 2.921(12) .
OS7 OS22 2.673(14) .
OS7 OH13 2.714(15) .
OS7 K2 2.721(13) 6_566
OS7 OHT1 2.803(13) .
OS7 OS48 2.816(12) .
OS7 OS9 2.866(13) .
OS7 Si14 3.270(11) 6_566
OS8 OS3 2.634(12) 3_545
OS8 Na6 2.753(14) 5_666
OS8 OT1 2.755(12) .
OS8 OS41 2.793(12) .
OS8 OW20 3.12(2) .
OS9 OH21 2.688(14) 6_566
OS9 OS41 2.707(12) .
OS9 OS48 2.710(12) .
OS9 OS22 2.738(13) .
OS9 OT2 2.810(12) .
OS9 OW3 3.017(19) .
OS10 Ti1 1.906(9) 4_545
OS10 OS46 2.683(12) .
OS10 OS30 2.689(12) 4_545
OS10 Na4 2.696(12) 4_545
OS10 OT6 2.764(12) 4_545
OS10 OS27 2.771(12) .
OS10 OS42 2.930(12) .
OS10 OW15 3.14(3) 4_545
OS10 OW28 3.381(14) 2_655
OS11 OS23 2.673(14) 1_565
OS11 OS35 2.744(13) .
OS11 OT4 2.758(14) 1_565
OS11 OS36 2.759(13) .
OS11 OS18 2.956(14) .
OS11 OW26 3.423(19) .
OS12 OH22 2.708(14) .
OS12 OS29 2.772(13) .
OS12 OHT3 2.787(13) .
OS12 OW21 2.79(2) .
OS12 OS33 2.933(12) .
OS13 Ti3 1.889(9) 4_545
OS13 OS16 2.654(14) .
OS13 OS4 2.668(13) 4_545
OS13 OT7 2.737(14) .
OS13 OS40 2.757(14) 4_545
OS13 OT3 2.796(12) .
OS13 OW23 2.87(2) .
OS13 OW33 3.07(2) 8_455
OS14 OW25 2.53(2) 3_545
OS14 OH19 2.647(13) .
OS14 OS5 2.681(12) 3_545
OS14 OS49 2.776(12) .
OS14 K1 2.80(3) 3_545
OS14 OHT2 2.850(12) .
OS14 OS37 2.973(12) .
OS15 Ti6 1.964(10) 4
OS15 OS21 2.673(14) 4
OS15 OW35 2.69(2) 6_565
OS15 OS45 2.746(13) .
OS15 OT4 2.754(14) 4
OS15 OS46 2.761(13) .
OS15 OS20 2.891(14) .
OS15 OW26 3.434(18) 4_545
OS16 OS17 2.646(13) .
OS16 OS19 2.768(15) .
OS16 OT7 2.782(14) .
OS16 OT3 2.825(12) .
OS16 OW16 2.874(16) .
OS16 Ti3 3.457(10) 4_545
OS17 OS27 2.689(12) .
OS17 OS45 2.781(13) .
OS17 OT3 2.783(12) .
OS17 OS19 2.950(14) .
OS17 OW16 2.991(15) .
OS17 OW8 3.32(6) .
OS18 OS23 2.680(15) 1_565
OS18 OH11 2.70(2) .
OS18 OH10 2.71(2) .
OS18 OS36 2.800(13) .
OS18 OHT4 2.870(16) 1_565
OS19 OS45 2.761(13) .
OS19 OT7 2.796(14) .
OS19 OW8 2.88(6) .
OS20 Ti6 1.942(11) 4
OS20 OH21 2.678(15) .
OS20 OB18 2.680(15) 6_565
OS20 OS21 2.712(14) 4
OS20 OHT4 2.853(16) 4
OS20 OS46 2.860(13) .
OS20 OW35 3.31(2) 6_565
OS21 Na9 2.379(18) 4_545
OS21 OH2 2.660(18) .
OS21 OS15 2.673(14) 4_545
OS21 OS23 2.694(16) .
OS21 OS20 2.712(14) 4_545
OS21 OHT4 2.785(15) .
OS21 OT4 2.829(14) .
OS21 K2 2.908(13) 4_545
OS21 OW26 3.231(18) 1_545
OS22 OH12 2.604(16) .
OS22 OS39 2.613(15) .
OS22 K2 2.766(14) 6_566
OS22 OHT1 2.798(13) .
OS22 OT2 2.835(13) .
OS22 OW3 2.861(19) .
OS23 Ti4 1.941(10) 1_545
OS23 Na14 2.439(17) 1_545
OS23 Na8 2.494(15) 1_545
OS23 OS11 2.673(14) 1_545
OS23 OS18 2.680(15) 1_545
OS23 OH2 2.752(19) .
OS23 OHT4 2.769(14) .
OS23 OT4 2.928(14) .
OS23 OW26 3.402(18) 1_545
OS24 OS39 2.733(14) .
OS24 OHT1 2.792(13) .
OS24 OS47 2.795(13) .
OS24 OS38 2.837(13) .
OS24 OH23 3.23(4) .
OS24 OW1 3.29(5) 4_545
OS25 OS26 2.696(13) .
OS25 OW36 2.71(2) .
OS25 OS47 2.724(12) .
OS25 OS31 2.767(13) .
OS25 OT5 2.801(12) .
OS25 OS34 2.963(13) .
OS25 OW22 3.04(3) 5_656
OS26 OH9 2.617(15) .
OS26 OH15 2.640(16) .
OS26 OS32 2.658(13) .
OS26 OS34 2.731(15) .
OS26 OS44 2.793(13) .
OS26 OT5 2.823(13) .
OS26 OW36 2.83(2) .
OS26 OW22 3.25(3) .
OS27 Ti1 2.037(9) 4_545
OS27 Ce1 2.627(8) 4_545
OS27 OT6 2.673(12) 4_545
OS27 OS42 2.771(12) .
OS27 OHT3 2.947(12) 4_545
OS27 OT3 3.101(12) .
OS27 OS45 3.172(13) .
OS28 Na1 2.408(12) 5_666
OS28 OH3 2.726(13) .
OS28 OS32 2.734(13) .
OS28 OS44 2.767(12) .
OS28 OS43 2.983(13) .
OS29 OS33 2.601(12) .
OS29 OS30 2.632(12) .
OS29 OT6 2.788(12) .
OS29 OHT3 2.865(12) .
OS29 Ba 2.906(9) 3_455
OS29 OW14 3.093(13) .
OS30 OS10 2.689(12) 4
OS30 OS42 2.710(11) 4
OS30 OHT3 2.818(12) .
OS30 OT6 2.888(11) .
OS30 OW9 3.06(4) .
OS31 OT5 2.691(12) .
OS31 OS37 2.707(12) .
OS31 OS34 2.776(12) .
OS31 OS44 2.958(12) .
OS31 OT1 3.068(12) .
OS31 OS47 3.159(12) .
OS32 Na1 2.528(12) 5_666
OS32 OH15 2.626(15) .
OS32 OH9 2.647(15) .
OS32 OS43 2.663(13) .
OS32 OW31 2.71(2) 5_666
OS32 OS44 2.799(13) .
OS32 OT5 2.873(12) .
OS33 OS36 2.681(13) .
OS33 OT6 2.823(12) .
OS33 Ba 2.970(9) 3_455
OS33 OW13 3.289(16) 3_455
OS33 OW21 3.38(2) .
OS34 OH16 2.704(14) .
OS34 OS44 2.719(13) .
OS35 OT3 2.681(12) 4
OS35 OS40 2.767(13) .
OS35 OT7 2.923(13) 4
OS35 OT4 3.043(13) 1_565
OS36 OT4 2.687(14) 1_565
OS36 OHT4 2.915(14) 1_565
OS36 OT6 3.089(12) .
OS37 OS5 2.716(13) 3_545
OS37 OT1 2.721(12) .
OS37 Na2 2.727(12) 3_545
OS37 OS49 2.768(12) .
OS37 OW14 3.264(13) 3_545
OS37 OW7 3.30(6) 3_545
OS38 OS39 2.662(14) .
OS38 OS49 2.685(12) .
OS38 OS47 2.742(12) .
OS38 OT2 2.871(12) .
OS38 OW1 3.05(5) 4_545
OS38 OW17 3.067(15) .
OS39 OH12 2.628(16) .
OS39 OW17 2.797(16) .
OS39 OT2 2.798(12) .
OS39 OHT1 2.837(13) .
OS39 OH23 3.17(5) .
OS40 OB29 2.645(15) 4
OS40 OH6 2.709(15) .
OS40 OT7 2.717(14) 4
OS40 OS13 2.757(14) 4
OS40 OW29 2.89(2) .
OS40 OW33 2.93(2) 5_666
OS40 Si10 3.112(11) 4
OS41 OT1 2.657(11) .
OS41 OHT2 2.895(11) .
OS41 OT2 2.997(11) .
OS42 Ti1 1.919(8) 4_545
OS42 Na12 2.605(16) 4_545
OS42 OH17 2.668(12) .
OS42 OS30 2.710(11) 4_545
OS42 OHT3 2.880(12) 4_545
OS42 OW9 3.08(4) 4_545
OS43 OW31 2.46(2) 5_666
OS43 OS48 2.694(12) .
OS43 OT5 2.784(12) .
OS43 OW34 3.489(15) .
OS44 OT5 2.446(12) .
OS44 OH34 2.696(14) .
OS45 Ce1 2.524(10) 4_545
OS45 OT3 2.654(13) .
OS45 OT7 2.969(13) .
OS45 OT4 3.070(13) 4
OS46 Ti6 2.050(9) 4
OS46 Ce1 2.561(9) 4_545
OS46 OT4 2.690(13) 4
OS46 OHT4 2.911(13) 4
OS46 OT6 3.019(12) 4_545
OS47 OT2 2.673(12) .
OS47 OHT1 2.883(13) .
OS47 OT5 3.097(12) .
OS48 OT2 2.686(12) .
OS48 OHT1 2.887(12) .
OS48 OT5 3.054(12) .
OS49 OT1 2.676(12) .
OS49 OHT2 2.891(12) .
OS49 OT2 3.079(12) .
OT1 OHT2 2.417(12) .
OT1 OW14 2.683(13) 3_545
OT1 OS3 2.809(12) 3_545
OT1 OS5 2.899(12) 3_545
OT2 OHT1 2.428(12) .
OT2 OW11 2.823(13) .
OT3 Ti3 1.928(9) 4_545
OT3 OT7 2.470(12) .
OT3 Ce1 2.509(8) 4_545
OT3 OS35 2.681(12) 4_545
OT3 OS4 2.807(12) 4_545
OT3 OW27 2.835(13) .
OT3 OS2 3.099(12) 4_545
OT4 Ti4 1.950(10) 1_545
OT4 OHT4 2.459(13) .
OT4 Ce1 2.488(10) 1_545
OT4 OS36 2.687(14) 1_545
OT4 OS46 2.690(13) 4_545
OT4 OW26 2.731(18) 1_545
OT4 OS15 2.754(14) 4_545
OT4 OS11 2.758(14) 1_545
OT4 OS35 3.043(13) 1_545
OT5 OW34 2.794(15) .
OT6 OHT3 2.425(12) .
OT6 OS27 2.674(12) 4
OT6 OW28 2.731(13) 3_455
OT6 OS10 2.764(12) 4
OT6 OS46 3.019(12) 4
OT7 Ti3 2.058(10) 4_545
OT7 OS40 2.717(14) 4_545
OT7 OS35 2.923(13) 4_545
OHT1 OH24 2.55(3) 7_556
OHT1 OW34 3.105(16) .
OHT2 OH17 2.638(13) .
OHT2 OS5 2.787(12) 3_545
OHT2 OS3 2.840(12) 3_545
OHT2 OW11 2.970(13) .
OHT2 Si7 3.271(9) 3_545
OHT3 OH19 2.695(13) 4
OHT3 OS42 2.880(12) 4
OHT3 OS27 2.947(12) 4
OHT3 OW27 2.958(13) 4
OHT3 OB8 3.278(13) 4
OHT4 Ti4 1.933(10) 1_545
OHT4 OW38 2.69(4) .
OHT4 OS20 2.853(16) 4_545
OHT4 OS18 2.870(16) 1_545
OHT4 OS46 2.912(13) 4_545
OHT4 OS36 2.915(14) 1_545
OHT4 OH2 3.272(18) .
OH1 OH32 2.51(5) .
OH1 OH33 2.59(4) .
OH1 OH14 2.61(4) .
OH1 OH31 2.91(6) 7_556
OH1 Si37 3.60(2) .
OH1 Si38 3.64(3) .
OH2 OH25 2.58(4) .
OH2 K2 2.788(19) 4_545
OH2 Si41 3.48(2) .
OH2 Na14 3.57(2) 1_545
OH2 OW38 3.87(4) .
OH3 OH7 2.564(14) 5_666
OH3 OW29 2.71(2) 5_666
OH3 OB7 3.522(14) 5_666
OH3 Si5 3.556(10) 5_666
OH3 Na1 3.816(12) 5_666
OH3 OW13 3.861(16) .
OH3 OB12 4.181(13) 5_666
OH3 Na15 4.28(2) 5_666
OH4 OH17 2.569(13) .
OH4 OH5 2.643(14) .
OH4 OW32 2.76(3) .
OH4 OW5 3.26(4) .
OH4 OW15 3.29(3) 3_545
OH5 OH20 2.536(14) 5_666
OH5 OW24 3.150(18) 3_545
OH5 Na6 3.184(15) 5_666
OH5 OB4 3.293(13) 5_666
OH5 Si25 3.324(11) 5_666
OH5 OW32 3.75(3) .
OH6 OH9 2.523(16) 5_666
OH6 OB29 2.670(15) 4
OH6 OW12 2.70(5) .
OH6 OW29 3.44(2) .
OH6 OS32 3.468(14) 5_666
OH6 Si36 3.553(12) 5_666
OH6 OH34 3.711(15) 5_666
OH6 OW10 3.868(18) .
OH7 OH3 2.564(14) 5_666
OH7 OW40 2.76(5) .
OH7 OW13 3.024(17) 5_666
OH7 OH10 3.09(2) 7_566
OH7 OB6 3.469(14) 5_666
OH7 OW40 3.48(5) 7_566
OH7 Si33 3.570(11) 5_666
OH7 OB28 4.050(14) 7_566
OH8 OW32 3.12(3) .
OH8 OW35 4.32(3) 6_565
OH8 OW8 4.35(6) .
OH9 OH6 2.523(16) 5_666
OH9 OH15 2.637(17) .
OH9 OW39 2.77(4) 5_656
OH9 OW10 3.114(19) 5_666
OH9 OH34 3.444(16) .
OH9 Na1 3.635(15) 5_666
OH9 OW12 3.85(5) 5_666
OH9 OW22 3.87(3) .
OH10 OW30 2.30(6) .
OH10 OH11 2.68(3) .
OH10 OW40 2.82(5) 7_566
OH10 OW40 2.91(5) .
OH10 OH7 3.09(2) 7_566
OH10 OH30 3.73(4) 7_566
OH11 OW38 2.74(4) 1_565
OH11 OW20 3.21(3) 3_455
OH11 OHT4 4.10(2) 1_565
OH11 Ba 4.109(18) 3_455
OH11 OW8 4.15(6) 7_566
OH11 OH30 4.19(2) 7_566
OH11 OH7 4.19(2) 7_566
OH12 OH25 2.67(3) 7_556
OH12 OW16 2.818(17) .
OH12 OW3 3.35(2) .
OH12 Si40 3.370(19) .
OH12 OH26 3.37(4) .
OH12 OW17 3.436(17) .
OH12 OH27 3.50(4) 7_556
OH13 OH28 2.25(4) 7_556
OH13 OW35 2.68(3) .
OH13 OH26 3.07(4) 7_556
OH13 Si40 3.414(18) 7_556
OH13 OW19 3.78(4) 6_566
OH13 K2 3.940(16) 6_566
OH13 OS20 3.973(16) 6_566
OH13 OW33 4.01(2) 2_656
OH14 OH31 2.92(6) 7_556
OH14 OH15 3.59(3) 7_556
OH14 OW12 3.78(5) 4_545
OH14 OW36 3.91(3) 7_556
OH14 OH27 3.94(5) 7_556
OH14 OW31 4.23(3) 3_445
OH14 OH28 4.30(5) .
OH14 OH33 4.36(3) .
OH15 OW36 2.60(2) .
OH15 OW31 2.63(2) 5_666
OH15 OW34 3.322(18) .
OH15 OH14 3.59(3) 7_556
OH15 OW39 3.65(4) 5_656
OH16 OW4 2.62(4) 5_666
OH16 Na13 2.64(3) 5_656
OH16 OW18 2.76(2) 5_666
OH16 Na7 3.69(3) 5_666
OH16 Na14 3.958(17) 5_666
OH16 OH34 4.002(15) .
OH16 OW30 4.16(6) 5_666
OH17 Na12 2.592(16) 3_545
OH17 OW15 2.97(3) 3_545
OH17 OW9 3.55(4) 3_545
OH17 OW11 3.737(13) .
OH18 OW39 2.62(4) .
OH18 OW37 2.629(19) .
OH18 OW10 2.917(19) 1_545
OH18 OW1 3.75(5) 4_545
OH18 OW22 4.14(3) 5_656
OH18 OB29 4.464(16) 4_545
OH18 OH9 4.473(17) 5_656
OH19 OH22 2.562(14) 4_545
OH19 K1 2.59(3) 4_545
OH19 OW25 2.68(2) 4_545
OH19 OHT3 2.695(13) 4_545
OH19 OW7 2.86(6) 4_545
OH19 OW9 3.50(4) 4_545
OH19 OS12 3.639(13) 4_545
OH19 Si8 3.658(11) 4_545
OH20 OH5 2.536(14) 5_666
OH20 OW32 3.02(3) 5_666
OH20 OW24 3.210(18) 7_566
OH20 OW15 3.49(3) 7_566
OH20 Si21 3.628(10) 5_666
OH20 OH4 3.755(14) 5_666
OH20 Na6 3.796(12) 5_666
OH20 OH21 4.270(14) 6_566
OH21 OS9 2.688(14) 6_565
OH21 OB18 2.698(15) 6_565
OH21 OW24 2.809(18) 4_545
OH21 OW38 3.24(4) 4
OH21 OS7 3.304(14) 6_565
OH21 OW3 3.487(19) 6_565
OH21 OB4 3.498(14) 6_565
OH21 Si22 3.535(11) 6_565
OH21 Si29 3.624(11) 6_565
OH22 Na11 2.484(15) 4
OH22 OH19 2.562(14) 4
OH22 OB27 3.277(13) 4
OH22 OH29 3.37(7) .
OH22 OW7 3.42(6) .
OH22 Si38 3.463(18) .
OH22 Si9 3.470(11) 4
OH22 OW27 3.499(14) 4
OH23 Si39 1.627(10) .
OH23 OH26 2.36(5) .
OH23 K2 2.42(5) 4_545
OH23 OB17 2.63(3) 7_556
OH23 OH24 2.80(3) .
OH23 Si39 3.10(3) 7_556
OH23 OW19 3.22(5) 4_545
OH23 OH24 3.52(5) 7_556
OH24 Si39 1.625(10) .
OH24 OH26 2.27(5) .
OH24 OH27 2.49(5) 7_556
OH24 OHT1 2.55(3) 7_556
OH24 OB17 2.59(2) 7_556
OH24 OB1 2.85(3) 7_556
OH24 Si40 2.93(3) .
OH24 Si39 2.97(3) 7_556
OH24 Si41 3.17(3) 7_556
OH24 OH23 3.52(5) 7_556
OH25 Si41 1.626(10) .
OH25 OH27 2.58(4) .
OH25 OH12 2.67(3) 7_556
OH25 OH31 2.79(4) .
OH25 K3 3.23(4) 7_556
OH25 OB16 3.49(4) 7_556
OH25 Si40 3.50(3) 7_556
OH25 OB33 3.76(3) 7_556
OH25 OH24 3.79(4) 7_556
OH25 OH1 3.81(4) 7_556
OH26 Si40 1.613(10) .
OH26 OH28 2.42(4) .
OH26 OH27 2.54(4) 7_556
OH26 Si39 2.59(3) .
OH26 OW19 2.71(5) 4_545
OH26 OH13 3.07(4) 7_556
OH27 Si40 1.51(3) 7_556
OH27 Si41 1.617(10) .
OH27 OH24 2.49(5) 7_556
OH27 OH28 2.52(4) 7_556
OH27 OH26 2.54(4) 7_556
OH27 OB16 2.69(4) 7_556
OH27 OH31 2.72(4) .
OH27 OB33 2.90(4) 7_556
OH27 Si18 3.48(4) 7_556
OH27 OH12 3.50(4) 7_556
OH28 Si40 1.620(10) .
OH28 OH13 2.25(4) 7_556
OH28 OH27 2.52(4) 7_556
OH28 OW33 2.90(4) 8_455
OH28 Si29 3.55(4) 7_556
OH28 OW19 3.77(6) 4_545
OH29 Si38 1.621(10) .
OH29 OH33 1.95(6) .
OH29 Si37 2.447(19) .
OH29 OH32 2.68(5) .
OH29 OW37 2.71(6) 4
OH29 OW7 3.63(8) .
OH29 OH30 4.00(3) .
OH30 Si37 1.617(10) .
OH30 OH32 1.84(6) .
OH30 Si38 2.43(2) .
OH30 OH33 2.59(4) .
OH30 OW4 3.14(6) 7_566
OH30 OW8 3.27(8) .
OH30 OH10 3.73(4) 7_566
OH30 OW30 3.76(7) 7_566
OH31 Si41 1.630(10) .
OH31 OH1 2.91(6) 7_556
OH31 OH14 2.92(6) 7_556
OH31 OW36 2.95(5) .
OH31 Si17 3.27(6) 7_556
OH31 OB33 3.47(6) 7_556
OH31 OW34 3.64(6) .
OH32 OH33 0.84(4) .
OH32 Si37 1.38(3) .
OH32 Si38 1.619(10) .
OH32 OW4 2.55(5) 7_566
OH33 Si38 1.40(2) .
OH33 Si37 1.622(10) .
OH33 OW4 2.89(5) 7_566
OH34 OB10 2.784(14) 5_666
OH34 Na8 3.282(16) 5_666
OH34 Na7 3.33(2) 5_666
OH34 OW18 3.41(2) 5_666
OW1 OW6 2.82(6) 4
OW1 OW37 2.86(5) 4
OW1 OS38 3.05(5) 4
OW1 OW26 3.18(5) 4_545
OW1 OS24 3.29(5) 4
OW1 OB25 3.31(5) 4
OW1 OB21 3.33(5) 4
OW1 OB19 3.65(5) 4
OW1 Si24 3.65(5) 4
OW1 OW19 3.67(6) .
OW1 OH18 3.75(5) 4
OW2 OW29 3.34(6) .
OW2 OW33 3.51(6) 5_666
OW2 OW12 3.63(7) .
OW2 OS28 3.80(5) 5_666
OW2 OS32 3.92(5) 5_666
OW2 OS43 4.16(5) 5_666
OW2 OW31 4.35(6) .
OW3 OW38 2.96(4) 7_556
OW3 OW16 3.25(2) .
OW3 OW5 3.39(4) .
OW3 OH21 3.487(19) 6_566
OW3 OW11 3.731(19) .
OW3 OH2 3.89(2) 7_556
OW3 K2 4.06(2) 6_566
OW4 OW30 2.41(7) .
OW4 OH32 2.55(5) 7_566
OW4 OH16 2.62(4) 5_666
OW4 OH33 2.89(5) 7_566
OW4 OW21 3.11(4) 7_566
OW4 OH30 3.14(6) 7_566
OW4 Si37 3.52(4) 7_566
OW4 Si35 3.62(4) 5_666
OW4 OB22 3.69(4) 5_666
OW4 OH1 3.92(4) 7_566
OW5 OW8 2.51(7) .
OW5 OW32 3.22(5) .
OW5 OW16 3.59(4) .
OW5 OW38 4.20(5) 7_556
OW6 OW19 2.52(6) 4_545
OW6 OW23 2.72(5) .
OW6 Na9 2.77(4) 4_545
OW6 OW1 2.82(6) 4_545
OW6 OB15 2.95(4) 4_545
OW6 OB36 3.43(4) 4_545
OW6 OW17 3.48(4) .
OW6 OH22 3.51(4) 4_545
OW6 OW37 3.57(4) .
OW6 OW35 3.58(5) 7_556
OW6 OB38 3.70(4) 4_545
OW7 OW25 2.76(6) .
OW7 OH19 2.86(6) 4
OW7 OS37 3.30(6) 3_455
OW7 OB23 4.05(6) 3_455
OW8 OH11 4.15(6) 7_566
OW9 OW9 1.01(7) 2
OW9 OW25 1.86(4) .
OW9 OW25 2.41(4) 2
OW9 Na12 2.77(4) 2
OW9 K1 3.06(5) 2
OW9 OS42 3.08(4) 4
OW9 OS14 3.15(4) 3_455
OW9 OH19 3.50(4) 4
OW10 Na3 2.512(18) 5_666
OW10 OH18 2.917(19) 1_565
OW10 OH9 3.114(19) 5_666
OW10 OW18 3.12(2) .
OW10 OW26 3.22(2) .
OW10 OB29 3.300(18) 4
OW10 OB21 3.381(18) 1_565
OW10 OH34 3.499(18) 5_666
OW10 OW39 3.52(4) 1_565
OW10 OW22 3.56(3) 5_666
OW11 OW16 3.072(15) .
OW12 OW33 3.59(5) 5_666
OW12 OH14 3.78(5) 4
OW12 OB35 3.82(5) 4
OW12 OH9 3.85(5) 5_666
OW12 OB29 3.98(5) 4
OW13 OW40 2.68(4) 5_666
OW13 OW21 2.96(2) 3_545
OW13 OW30 3.00(6) 5_666
OW13 OH7 3.024(17) 5_666
OW13 OB28 3.044(17) 3_545
OW13 OW14 3.188(17) 3_545
OW13 OS33 3.289(16) 3_545
OW13 Na7 3.65(3) 5_666
OW14 OT1 2.683(13) 3_455
OW14 Ba 2.818(10) 3_455
OW14 OB22 3.002(13) 3_455
OW14 OW13 3.188(17) 3_455
OW14 OW21 3.23(2) .
OW14 OS37 3.264(13) 3_455
OW14 OB23 3.293(14) 3_455
OW14 OS8 3.415(13) 3_455
OW14 OB2 3.425(13) 3_455
OW15 OH17 2.97(3) 3_455
OW15 OS10 3.14(3) 4
OW15 OH4 3.29(3) 3_455
OW15 OH20 3.49(3) 7_566
OW15 OS6 3.55(3) 3_455
OW15 OW24 3.66(3) .
OW15 OB9 3.66(3) 4
OW15 OW32 3.66(4) 3_455
OW16 OW17 3.377(17) .
OW17 OW19 2.81(4) 4_545
OW17 OW27 3.143(15) .
OW17 OW23 3.17(2) .
OW18 Na3 2.63(2) 5_666
OW18 OH16 2.76(2) 5_666
OW18 OB20 3.08(2) 1_565
OW18 OH34 3.41(2) 5_666
OW18 Na13 3.59(3) 1_565
OW18 OB19 3.60(2) 1_565
OW18 Si35 3.608(18) 5_666
OW18 OS23 3.71(2) 1_565
OW18 OW22 3.71(3) 5_666
OW19 OW35 2.39(5) 6_565
OW19 OW23 2.44(4) 4
OW19 OW6 2.52(6) 4
OW19 OH26 2.71(5) 4
OW19 OW17 2.81(4) 4
OW19 OH23 3.22(5) 4
OW19 Na11 3.36(4) 4
OW19 OB16 3.60(4) 4
OW19 Si40 3.61(4) 4
OW19 OH28 3.77(6) 4
OW20 Na6 2.50(2) 5_666
OW20 OW38 2.76(4) 3
OW20 OH11 3.21(3) 3_545
OW20 OW28 3.23(2) .
OW20 OW24 3.34(2) 3_545
OW20 OH5 3.91(2) 5_666
OW20 OB28 4.11(2) 3_545
OW21 OW30 2.09(6) 7_566
OW21 OW13 2.96(2) 3_455
OW21 OW4 3.11(4) 7_566
OW21 OB22 3.46(2) 3_455
OW21 Na7 3.72(3) 7_566
OW22 OS25 3.04(3) 5_656
OW22 OS34 3.14(3) 5_656
OW22 OW22 3.27(6) 5_656
OW22 OW10 3.56(3) 5_666
OW22 OB24 3.59(3) 5_656
OW22 OB21 3.60(3) 5_656
OW22 OW18 3.71(3) 5_666
OW22 OW39 3.76(5) 5_656
OW23 OW19 2.44(4) 4_545
OW23 OS4 3.01(2) 4_545
OW23 OB38 3.36(2) 4_545
OW23 OW35 3.47(3) 7_556
OW23 OW27 3.83(2) .
OW23 Ti3 3.93(2) 4_545
OW24 Na6 2.335(18) 7_566
OW24 OH21 2.809(18) 4
OW24 OS6 3.063(17) 3_455
OW24 OH5 3.150(18) 3_455
OW24 OH20 3.210(18) 7_566
OW24 OB4 3.231(17) 7_566
OW24 OB9 3.238(18) 4
OW24 OW20 3.34(2) 3_455
OW24 OW28 3.467(18) 3_455
OW24 Si21 3.668(16) 3_455
OW25 OW25 2.32(4) 2
OW25 K1 2.40(3) 2
OW25 OW9 2.41(4) 2
OW25 OS14 2.53(2) 3_455
OW25 OH19 2.68(2) 4
OW25 OS14 3.39(2) 4
OW25 Ti8 3.393(19) 3_455
OW26 Na9 2.67(3) 4
OW26 OT4 2.731(18) 1_565
OW26 OW1 3.18(5) 4
OW26 OS21 3.231(18) 1_565
OW26 OB34 3.262(19) 4
OW26 OB29 3.319(19) 4
OW26 OS23 3.402(18) 1_565
OW26 OS15 3.434(18) 4
OW26 OB15 3.576(19) 4
OW27 OHT3 2.958(13) 4_545
OW27 OS2 3.234(13) 4_545
OW27 OB38 3.365(14) 4_545
OW27 OH22 3.499(14) 4_545
OW27 Si6 3.524(10) 4_545
OW28 Na4 2.604(13) 3_545
OW28 OT6 2.731(13) 3_545
OW28 OS3 3.260(14) 3_545
OW28 OW38 3.27(3) 3
OW28 OS46 3.299(14) 2_655
OW28 OHT4 3.300(14) 3
OW28 OS10 3.381(14) 2_655
OW28 OS36 3.383(14) 3_545
OW28 OS33 3.463(14) 3_545
OW28 OW24 3.468(18) 3_545
OW29 OH3 2.71(2) 5_666
OW29 OW33 3.23(3) 5_666
OW29 OS28 3.47(2) 5_666
OW29 Si33 3.524(18) 5_666
OW30 OW21 2.09(6) 7_566
OW30 OW13 3.00(6) 5_666
OW30 OW40 3.41(7) .
OW30 OB22 3.50(6) 5_666
OW30 OH30 3.76(7) 7_566
OW30 OW40 3.95(7) 7_566
OW31 OS43 2.46(2) 5_666
OW31 OH15 2.63(2) 5_666
OW31 OW34 2.68(2) 5_666
OW31 OS32 2.71(2) 5_666
OW31 OB14 2.92(2) 5_666
OW31 Si27 3.24(2) 5_666
OW31 Si36 3.29(2) 5_666
OW31 Ti11 3.47(2) 5_666
OW31 OT5 3.70(2) 5_666
OW31 OW36 4.00(3) 5_666
OW31 OS48 4.07(2) 5_666
OW31 OH14 4.23(3) 3
OW32 OH20 3.02(3) 5_666
OW32 OW15 3.66(4) 3_545
OW32 OB3 4.28(3) 5_666
OW33 Na15 2.40(3) 5_666
OW33 OH28 2.90(4) 8_556
OW33 OS40 2.93(2) 5_666
OW33 OS13 3.07(2) 8_556
OW33 OW29 3.23(3) 5_666
OW33 OW2 3.51(6) 5_666
OW33 OW12 3.59(5) 5_666
OW33 OB33 3.64(2) 8_556
OW33 Ti3 3.93(2) 5_666
OW33 OW23 3.94(3) 8_556
OW33 OH6 3.97(2) 5_666
OW33 Na1 3.99(2) 5_666
OW34 OW36 2.51(2) .
OW34 OW31 2.68(2) 5_666
OW35 OW19 2.39(5) 6_566
OW35 OS15 2.69(2) 6_566
OW35 Na9 3.21(3) 6_566
OW35 OS20 3.31(2) 6_566
OW35 OB32 3.41(2) 6_566
OW35 OW23 3.47(3) 7_556
OW35 Si12 3.48(2) 6_566
OW35 OW6 3.58(5) 7_556
OW35 OH26 3.82(4) 7_556
OW35 OB15 3.85(3) 6_566
OW37 OH29 2.71(6) 4_545
OW37 OW1 2.86(5) 4_545
OW37 OB34 2.895(18) 4_545
OW37 OB36 3.452(19) 4_545
OW37 Si38 3.63(2) 4_545
OW37 OH22 3.678(18) 4_545
OW37 OW26 4.00(2) 1_545
OW37 OB15 4.072(18) 4_545
OW38 OH11 2.74(4) 1_545
OW38 OW20 2.76(4) 3_445
OW38 OW3 2.96(4) 7_556
OW38 OH21 3.24(4) 4_545
OW38 OW28 3.27(3) 3_445
OW38 Si3 3.64(3) 1_545
OW38 OS18 3.64(4) 1_545
OW38 OW24 3.93(4) 1_545
OW38 OS20 4.05(4) 4_545
OW38 OB28 4.08(4) 1_545
OW39 OH9 2.77(4) 5_656
OW39 OW10 3.52(4) 1_545
OW39 OH15 3.65(4) 5_656
OW39 Na13 3.71(5) 5_656
OW39 OW22 3.76(5) 5_656
OW39 Na3 4.10(4) 5_656
OW39 OS26 4.42(4) 5_656
OW39 OH6 4.43(4) 1_545
OW40 OW40 1.01(8) 7_566
OW40 OW13 2.68(4) 5_666
OW40 OB26 2.77(5) 7_566
OW40 OH10 2.82(5) 7_566
OW40 OB28 3.18(5) 7_566
OW40 OH7 3.48(5) 7_566
OW40 Si4 3.55(5) 7_566
Si37 Si38 0.833(16) .
Si37 OW4 3.52(4) 7_566
Si38 OW37 3.63(2) 4
Si39 OB17 1.604(18) 7_556
Si39 Si39 1.87(3) 7_556
Si39 OH24 2.97(3) 7_556
Si39 OH23 3.10(3) 7_556
Si39 K2 3.277(16) 4_545
Si39 OHT1 3.588(15) 7_556
Si39 OS22 3.619(15) 7_556
Si40 OH27 1.51(3) 7_556
Si40 OH13 3.414(18) 7_556
Si40 OH25 3.50(3) 7_556
Si40 OW19 3.61(4) 4_545
Si41 OH24 3.17(3) 7_556
Si41 OB33 3.460(17) 7_556
